data_2103511
loop_
_publ_author_name
'Pavlovska, A.'
'Werner, S.'
'Maximov, B.'
'Mill, B.'

_publ_section_title
;
 Pressure-induced phase transitions of piezoelectric single crystals
 from the langasite family: La~3~Nb~0.5~Ga~5.5~O~14~ and
 La~3~Ta~0.5~Ga~5.5~O~14~
;
_journal_issue 6
_journal_name_full 'Acta Crystallographica Section B'
_journal_page_first 939
_journal_page_last 947
_journal_paper_doi 10.1107/S0108768102010273
_journal_volume 58
_journal_year 2002
_chemical_formula_sum 'Ga5.5 La3 Nb0.5 O14'
_chemical_formula_weight 1070.65
_space_group_IT_number 150
_symmetry_space_group_name_Hall 'P 3 2"'
_symmetry_space_group_name_H-M 'P 3 2 1'
_atom_sites_solution_hydrogens geom
_atom_sites_solution_primary direct
_atom_sites_solution_secondary difmap
_audit_creation_method SHELXL-97
_cell_angle_alpha 90.00
_cell_angle_beta 90.00
_cell_angle_gamma 120.00
_cell_formula_units_Z 1
_cell_length_a 7.953
_cell_length_b 7.953
_cell_length_c 5.023
_cell_measurement_temperature 293(2)
_cell_volume 275.1
_computing_structure_refinement 'SHELXL-97 (Sheldrick, 1997)'
_computing_structure_solution 'SHELXS-97 (Sheldrick, 1990)'
_diffrn_ambient_pressure 13.1E+6
_diffrn_ambient_temperature 293(2)
_diffrn_measured_fraction_theta_full 0.900
_diffrn_measured_fraction_theta_max 0.900
_diffrn_radiation_source synchrotron
_diffrn_radiation_wavelength 0.56000
_diffrn_reflns_av_R_equivalents 0.0000
_diffrn_reflns_av_sigmaI/netI 0.0609
_diffrn_reflns_limit_h_max 9
_diffrn_reflns_limit_h_min -9
_diffrn_reflns_limit_k_max 5
_diffrn_reflns_limit_k_min -5
_diffrn_reflns_limit_l_max 6
_diffrn_reflns_limit_l_min -6
_diffrn_reflns_number 473
_diffrn_reflns_theta_full 22.94
_diffrn_reflns_theta_max 22.94
_diffrn_reflns_theta_min 3.20
_exptl_absorpt_coefficient_mu 14.672
_exptl_crystal_density_diffrn 6.462
_exptl_crystal_density_method 'not measured'
_exptl_crystal_F_000 474
_refine_diff_density_max 1.899
_refine_diff_density_min -1.719
_refine_diff_density_rms 0.436
_refine_ls_abs_structure_details 'Flack H D (1983), Acta Cryst. A39, 876-881'
_refine_ls_abs_structure_Flack 0.02(10)
_refine_ls_extinction_coef 0.021(6)
_refine_ls_extinction_expression Fc^*^=kFc[1+0.001xFc^2^\l^3^/sin(2\q)]^-1/4^
_refine_ls_extinction_method SHELXL
_refine_ls_goodness_of_fit_ref 0.974
_refine_ls_hydrogen_treatment mixed
_refine_ls_matrix_type full
_refine_ls_number_parameters 38
_refine_ls_number_reflns 473
_refine_ls_number_restraints 0
_refine_ls_restrained_S_all 0.974
_refine_ls_R_factor_all 0.0408
_refine_ls_R_factor_gt 0.0401
_refine_ls_shift/su_max 0.000
_refine_ls_shift/su_mean 0.000
_refine_ls_structure_factor_coef Fsqd
_refine_ls_weighting_details 'calc w=1/[\s^2^(Fo^2^)+(0.1000P)^2^+0.0000P] where P=(Fo^2^+2Fc^2^)/3'
_refine_ls_weighting_scheme calc
_refine_ls_wR_factor_gt 0.1179
_refine_ls_wR_factor_ref 0.1185
_reflns_number_gt 469
_reflns_number_total 473
_reflns_threshold_expression >2sigma(I)
_cod_data_source_file sn0021-13.1d3split.cif
_cod_data_source_block 13.1d3split
_cod_depositor_comments
;
The _diffrn_ambient_pressure was taken from the original data block
header, after comparison with the paper text and supplementary
material.

When more than one structure was present in the sn0021.cif file for a
given pressure, the structure with the minimal _refine_ls_R_factor_all
value was taken as the best one, and all others marked with the
'_cod_suboptimal_structure yes' tag.

Changing (with the help of Perl) all _diffrn_radiation_source values in
the files that were reportedly colected on the HASYLAB D3 beamline
(Hamburg) from 'fine-focus sealed tube' to synchrotron.

The command was:

perl -i -ne \
    "s/'fine-focus sealed tube'/synchrotron/; \
    print unless /_diffrn_radiation_type|_diffrn_radiation_monochromator/" \
    *d3*.cif \
    11.57split.cif \
    21.85split.cif \
    22.85split.cif

Saulius Gra\<zulis
;
_cod_original_formula_sum 'Ga5.50 La3 Nb0.50 O14'
_cod_database_code 2103511

loop_
_symmetry_equiv_pos_as_xyz
'x, y, z'
'y, x, -z'
'-y, x-y, z'
'-x+y, -x, z'
'-x, -x+y, -z'
'x-y, -y, -z'

loop_
_atom_site_label
_atom_site_type_symbol
_atom_site_fract_x
_atom_site_fract_y
_atom_site_fract_z
_atom_site_U_iso_or_equiv
_atom_site_adp_type
_atom_site_occupancy
_atom_site_symmetry_multiplicity
_atom_site_calc_flag
_atom_site_refinement_flags
La La -0.43422(13) 0.0000 0.0000 0.0196(4) Uani 1 2 d S
Ga1 Ga 0.0000 0.0000 0.0000 0.0225(7) Uani 0.50 6 d SP
Ga2 Ga -0.6667 -0.3333 0.4812(5) 0.0178(5) Uani 1 3 d S
Ga3 Ga -0.7667(3) 0.0000 -0.5000 0.0180(4) Uani 1 2 d S
Nb Nb 0.0000 0.0000 0.0000 0.0225(7) Uani 0.50 6 d SP
O1 O -0.3333 0.3333 0.165(3) 0.017(3) Uiso 1 3 d S
O2 O -0.444(2) -0.287(2) 0.292(3) 0.023(4) Uiso 0.72(4) 1 d P
O3 O -0.213(2) -0.050(4) -0.259(4) 0.019(5) Uiso 0.63(8) 1 d P
O21 O -0.613(5) -0.099(5) 0.394(7) 0.024(10) Uiso 0.28(4) 1 d P
O31 O -0.112(6) -0.234(3) 0.203(7) 0.015(8) Uiso 0.37(8) 1 d P

loop_
_atom_site_aniso_label
_atom_site_aniso_U_11
_atom_site_aniso_U_22
_atom_site_aniso_U_33
_atom_site_aniso_U_23
_atom_site_aniso_U_13
_atom_site_aniso_U_12
La 0.0230(5) 0.0113(5) 0.0204(6) -0.0018(4) -0.00089(18) 0.0057(2)
Ga1 0.0270(9) 0.0270(9) 0.0137(13) 0.000 0.000 0.0135(5)
Ga2 0.0179(7) 0.0179(7) 0.0176(11) 0.000 0.000 0.0090(3)
Ga3 0.0171(6) 0.0203(9) 0.0176(8) 0.0065(7) 0.0033(3) 0.0102(4)
Nb 0.0270(9) 0.0270(9) 0.0137(13) 0.000 0.000 0.0135(5)

loop_
_atom_type_symbol
_atom_type_description
_atom_type_scat_dispersion_real
_atom_type_scat_dispersion_imag
_atom_type_scat_source
La La -0.9400 1.6100 'International Tables Vol C Tables 4.2.6.8 and 6.1.1.4'
Nb Nb -0.9600 2.8600 'International Tables Vol C Tables 4.2.6.8 and 6.1.1.4'
Ga Ga 0.2400 1.0600 'International Tables Vol C Tables 4.2.6.8 and 6.1.1.4'
O O 0.0000 0.0000 'International Tables Vol C Tables 4.2.6.8 and 6.1.1.4'

loop_
_geom_angle_atom_site_label_1
_geom_angle_atom_site_label_2
_geom_angle_atom_site_label_3
_geom_angle
_geom_angle_site_symmetry_1
_geom_angle_site_symmetry_3
O21 La O21 127.7(18) . 6
O21 La O31 129.7(13) . 2
O21 La O31 96.2(14) 6 2
O21 La O31 96.2(14) . 4
O21 La O31 129.7(13) 6 4
O31 La O31 64.2(11) 2 4
O21 La O3 86.7(12) . 6
O21 La O3 141.7(10) 6 6
O31 La O3 65.2(7) 2 6
O31 La O3 12.4(7) 4 6
O21 La O3 141.7(10) . .
O21 La O3 86.7(12) 6 .
O31 La O3 12.4(7) 2 .
O31 La O3 65.2(7) 4 .
O3 La O3 69.0(8) 6 .
O21 La O2 20.8(9) . 3_455
O21 La O2 110.8(10) 6 3_455
O31 La O2 132.1(11) 2 3_455
O31 La O2 116.4(11) 4 3_455
O3 La O2 106.0(7) 6 3_455
O3 La O2 144.0(8) . 3_455
O21 La O2 110.8(10) . 5_455
O21 La O2 20.8(9) 6 5_455
O31 La O2 116.4(11) 2 5_455
O31 La O2 132.1(11) 4 5_455
O3 La O2 144.0(8) 6 5_455
O3 La O2 106.0(7) . 5_455
O2 La O2 97.7(7) 3_455 5_455
O21 La O1 84.0(9) . .
O21 La O1 85.4(10) 6 .
O31 La O1 127.8(8) 2 .
O31 La O1 75.0(7) 4 .
O3 La O1 81.8(6) 6 .
O3 La O1 119.2(6) . .
O2 La O1 94.2(4) 3_455 .
O2 La O1 69.6(4) 5_455 .
O21 La O1 85.4(10) . 2_455
O21 La O1 84.0(9) 6 2_455
O31 La O1 75.0(7) 2 2_455
O31 La O1 127.8(8) 4 2_455
O3 La O1 119.2(6) 6 2_455
O3 La O1 81.8(6) . 2_455
O2 La O1 69.6(4) 3_455 2_455
O2 La O1 94.2(4) 5_455 2_455
O1 La O1 155.81(7) . 2_455
O21 La O2 59.6(9) . .
O21 La O2 148.8(10) 6 .
O31 La O2 70.1(12) 2 .
O31 La O2 70.6(11) 4 .
O3 La O2 58.7(8) 6 .
O3 La O2 82.3(8) . .
O2 La O2 66.4(6) 3_455 .
O2 La O2 157.2(2) 5_455 .
O1 La O2 125.4(5) . .
O1 La O2 65.6(4) 2_455 .
O21 La O2 148.8(10) . 6
O21 La O2 59.6(9) 6 6
O31 La O2 70.6(11) 2 6
O31 La O2 70.1(12) 4 6
O3 La O2 82.3(8) 6 6
O3 La O2 58.7(8) . 6
O2 La O2 157.2(2) 3_455 6
O2 La O2 66.4(6) 5_455 6
O1 La O2 65.6(4) . 6
O1 La O2 125.4(5) 2_455 6
O2 La O2 133.3(6) . 6
O3 Ga1 O3 117.3(17) 2 .
O3 Ga1 O3 82.7(8) 2 5
O3 Ga1 O3 154.1(15) . 5
O3 Ga1 O3 154.1(15) 2 4
O3 Ga1 O3 82.7(8) . 4
O3 Ga1 O3 83.9(9) 5 4
O3 Ga1 O3 83.9(9) 2 3
O3 Ga1 O3 82.7(8) . 3
O3 Ga1 O3 117.3(17) 5 3
O3 Ga1 O3 82.7(8) 4 3
O3 Ga1 O3 82.7(8) 2 6
O3 Ga1 O3 83.9(9) . 6
O3 Ga1 O3 82.7(8) 5 6
O3 Ga1 O3 117.3(17) 4 6
O3 Ga1 O3 154.1(15) 3 6
O3 Ga1 O31 82.0(7) 2 5
O3 Ga1 O31 96.6(13) . 5
O3 Ga1 O31 103(2) 5 5
O3 Ga1 O31 79.4(11) 4 5
O3 Ga1 O31 14.8(10) 3 5
O3 Ga1 O31 163.0(14) 6 5
O3 Ga1 O31 103(2) 2 2
O3 Ga1 O31 14.8(10) . 2
O3 Ga1 O31 163.0(14) 5 2
O3 Ga1 O31 96.6(13) 4 2
O3 Ga1 O31 79.4(11) 3 2
O3 Ga1 O31 82.0(7) 6 2
O31 Ga1 O31 94.2(15) 5 2
O3 Ga1 O31 79.4(11) 2 3
O3 Ga1 O31 163.0(14) . 3
O3 Ga1 O31 14.8(10) 5 3
O3 Ga1 O31 82.0(7) 4 3
O3 Ga1 O31 103(2) 3 3
O3 Ga1 O31 96.6(13) 6 3
O31 Ga1 O31 88(3) 5 3
O31 Ga1 O31 177(2) 2 3
O3 Ga1 O31 14.8(10) 2 .
O3 Ga1 O31 103(2) . .
O3 Ga1 O31 96.6(13) 5 .
O3 Ga1 O31 163.0(14) 4 .
O3 Ga1 O31 82.0(7) 3 .
O3 Ga1 O31 79.4(11) 6 .
O31 Ga1 O31 83.9(17) 5 .
O31 Ga1 O31 88(3) 2 .
O31 Ga1 O31 94.2(15) 3 .
O3 Ga1 O31 163.0(14) 2 6
O3 Ga1 O31 79.4(11) . 6
O3 Ga1 O31 82.0(7) 5 6
O3 Ga1 O31 14.8(10) 4 6
O3 Ga1 O31 96.6(13) 3 6
O3 Ga1 O31 103(2) 6 6
O31 Ga1 O31 94.2(15) 5 6
O31 Ga1 O31 94.2(15) 2 6
O31 Ga1 O31 83.9(17) 3 6
O31 Ga1 O31 177(2) . 6
O3 Ga1 O31 96.6(13) 2 4
O3 Ga1 O31 82.0(7) . 4
O3 Ga1 O31 79.4(11) 5 4
O3 Ga1 O31 103(2) 4 4
O3 Ga1 O31 163.0(14) 3 4
O3 Ga1 O31 14.8(10) 6 4
O31 Ga1 O31 177(2) 5 4
O31 Ga1 O31 83.9(17) 2 4
O31 Ga1 O31 94.2(15) 3 4
O31 Ga1 O31 94.2(15) . 4
O31 Ga1 O31 88(3) 6 4
O1 Ga2 O21 104.6(12) 2_456 4_445
O1 Ga2 O21 104.6(12) 2_456 3_455
O21 Ga2 O21 113.9(10) 4_445 3_455
O1 Ga2 O21 104.6(12) 2_456 .
O21 Ga2 O21 113.9(10) 4_445 .
O21 Ga2 O21 113.9(10) 3_455 .
O1 Ga2 O2 120.5(4) 2_456 3_455
O21 Ga2 O2 123.2(13) 4_445 3_455
O21 Ga2 O2 87.7(12) 3_455 3_455
O21 Ga2 O2 27.2(12) . 3_455
O1 Ga2 O2 120.5(4) 2_456 4_445
O21 Ga2 O2 87.7(12) 4_445 4_445
O21 Ga2 O2 27.2(12) 3_455 4_445
O21 Ga2 O2 123.2(13) . 4_445
O2 Ga2 O2 96.5(6) 3_455 4_445
O1 Ga2 O2 120.5(4) 2_456 .
O21 Ga2 O2 27.2(12) 4_445 .
O21 Ga2 O2 123.2(13) 3_455 .
O21 Ga2 O2 87.7(12) . .
O2 Ga2 O2 96.5(6) 3_455 .
O2 Ga2 O2 96.5(6) 4_445 .
O1 Ga2 O21 78.3(7) 2_456 5_446
O21 Ga2 O21 27.4(18) 4_445 5_446
O21 Ga2 O21 114.2(7) 3_455 5_446
O21 Ga2 O21 129.2(7) . 5_446
O2 Ga2 O21 147.9(8) 3_455 5_446
O2 Ga2 O21 94.4(7) 4_445 5_446
O2 Ga2 O21 52.1(8) . 5_446
O1 Ga2 O21 78.3(7) 2_456 2_456
O21 Ga2 O21 129.2(7) 4_445 2_456
O21 Ga2 O21 27.4(18) 3_455 2_456
O21 Ga2 O21 114.2(7) . 2_456
O2 Ga2 O21 94.4(7) 3_455 2_456
O2 Ga2 O21 52.1(8) 4_445 2_456
O2 Ga2 O21 147.9(8) . 2_456
O21 Ga2 O21 116.0(5) 5_446 2_456
O1 Ga2 O21 78.3(7) 2_456 6_556
O21 Ga2 O21 114.2(7) 4_445 6_556
O21 Ga2 O21 129.2(7) 3_455 6_556
O21 Ga2 O21 27.4(18) . 6_556
O2 Ga2 O21 52.1(8) 3_455 6_556
O2 Ga2 O21 147.9(8) 4_445 6_556
O2 Ga2 O21 94.4(7) . 6_556
O21 Ga2 O21 116.0(5) 5_446 6_556
O21 Ga2 O21 116.0(5) 2_456 6_556
O1 Ga2 O1 179.999(1) 2_456 2_455
O21 Ga2 O1 75.4(12) 4_445 2_455
O21 Ga2 O1 75.4(12) 3_455 2_455
O21 Ga2 O1 75.4(12) . 2_455
O2 Ga2 O1 59.5(4) 3_455 2_455
O2 Ga2 O1 59.5(4) 4_445 2_455
O2 Ga2 O1 59.5(4) . 2_455
O21 Ga2 O1 101.7(7) 5_446 2_455
O21 Ga2 O1 101.7(7) 2_456 2_455
O21 Ga2 O1 101.7(7) 6_556 2_455
O1 Ga2 O31 61.9(6) 2_456 6_446
O21 Ga2 O31 85.4(15) 4_445 6_446
O21 Ga2 O31 59.9(12) 3_455 6_446
O21 Ga2 O31 159.6(14) . 6_446
O2 Ga2 O31 144.7(7) 3_455 6_446
O2 Ga2 O31 61.4(6) 4_445 6_446
O2 Ga2 O31 112.2(9) . 6_446
O21 Ga2 O31 65.9(9) 5_446 6_446
O21 Ga2 O31 50.4(10) 2_456 6_446
O21 Ga2 O31 139.3(10) 6_556 6_446
O1 Ga2 O31 118.1(6) 2_455 6_446
O3 Ga3 O3 127.8(13) 3_455 5_454
O3 Ga3 O2 103.7(10) 3_455 5_455
O3 Ga3 O2 105.5(7) 5_454 5_455
O3 Ga3 O2 105.5(7) 3_455 3_454
O3 Ga3 O2 103.7(10) 5_454 3_454
O2 Ga3 O2 110.2(10) 5_455 3_454
O3 Ga3 O21 110.6(12) 3_455 1_554
O3 Ga3 O21 115.1(15) 5_454 1_554
O2 Ga3 O21 83.2(14) 5_455 1_554
O2 Ga3 O21 27.1(12) 3_454 1_554
O3 Ga3 O21 115.1(15) 3_455 6
O3 Ga3 O21 110.6(12) 5_454 6
O2 Ga3 O21 27.1(12) 5_455 6
O2 Ga3 O21 83.2(14) 3_454 6
O21 Ga3 O21 56(2) 1_554 6
O3 Ga3 O31 16.3(10) 3_455 5_455
O3 Ga3 O31 136.3(14) 5_454 5_455
O2 Ga3 O31 87.5(16) 5_455 5_455
O2 Ga3 O31 110.6(9) 3_454 5_455
O21 Ga3 O31 107.7(13) 1_554 5_455
O21 Ga3 O31 100(2) 6 5_455
O3 Ga3 O31 136.3(14) 3_455 3_454
O3 Ga3 O31 16.3(10) 5_454 3_454
O2 Ga3 O31 110.6(9) 5_455 3_454
O2 Ga3 O31 87.5(16) 3_454 3_454
O21 Ga3 O31 100(2) 1_554 3_454
O21 Ga3 O31 107.7(13) 6 3_454
O31 Ga3 O31 149(2) 5_455 3_454
O3 Ga3 O3 77.3(9) 3_455 4_455
O3 Ga3 O3 72.4(11) 5_454 4_455
O2 Ga3 O3 71.5(6) 5_455 4_455
O2 Ga3 O3 176.1(6) 3_454 4_455
O21 Ga3 O3 154.7(13) 1_554 4_455
O21 Ga3 O3 98.2(13) 6 4_455
O31 Ga3 O3 72.9(9) 5_455 4_455
O31 Ga3 O3 88.6(16) 3_454 4_455
O3 Ga3 O3 72.4(11) 3_455 2_454
O3 Ga3 O3 77.3(9) 5_454 2_454
O2 Ga3 O3 176.1(6) 5_455 2_454
O2 Ga3 O3 71.5(6) 3_454 2_454
O21 Ga3 O3 98.2(13) 1_554 2_454
O21 Ga3 O3 154.7(13) 6 2_454
O31 Ga3 O3 88.6(16) 5_455 2_454
O31 Ga3 O3 72.9(9) 3_454 2_454
O3 Ga3 O3 107.1(9) 4_455 2_454
O3 Ga3 O31 73.7(12) 3_455 1_454
O3 Ga3 O31 73.8(7) 5_454 1_454
O2 Ga3 O31 175.3(7) 5_455 1_454
O2 Ga3 O31 74.4(8) 3_454 1_454
O21 Ga3 O31 101.3(13) 1_554 1_454
O21 Ga3 O31 157.5(14) 6 1_454
O31 Ga3 O31 90.0(17) 5_455 1_454
O31 Ga3 O31 70.0(11) 3_454 1_454
O3 Ga3 O31 104.0(6) 4_455 1_454
O3 Ga3 O31 4.0(7) 2_454 1_454
O3 Ga3 O31 73.8(7) 3_455 6_455
O3 Ga3 O31 73.7(12) 5_454 6_455
O2 Ga3 O31 74.4(8) 5_455 6_455
O2 Ga3 O31 175.3(7) 3_454 6_455
O21 Ga3 O31 157.5(14) 1_554 6_455
O21 Ga3 O31 101.3(13) 6 6_455
O31 Ga3 O31 70.0(11) 5_455 6_455
O31 Ga3 O31 90.0(17) 3_454 6_455
O3 Ga3 O31 4.0(7) 4_455 6_455
O3 Ga3 O31 104.0(6) 2_454 6_455
O31 Ga3 O31 101.0(11) 1_454 6_455
O3 Nb O3 117.3(17) 2 .
O3 Nb O3 82.7(8) 2 5
O3 Nb O3 154.1(15) . 5
O3 Nb O3 154.1(15) 2 4
O3 Nb O3 82.7(8) . 4
O3 Nb O3 83.9(9) 5 4
O3 Nb O3 83.9(9) 2 3
O3 Nb O3 82.7(8) . 3
O3 Nb O3 117.3(17) 5 3
O3 Nb O3 82.7(8) 4 3
O3 Nb O3 82.7(8) 2 6
O3 Nb O3 83.9(9) . 6
O3 Nb O3 82.7(8) 5 6
O3 Nb O3 117.3(17) 4 6
O3 Nb O3 154.1(15) 3 6
O3 Nb O31 82.0(7) 2 5
O3 Nb O31 96.6(13) . 5
O3 Nb O31 103(2) 5 5
O3 Nb O31 79.4(11) 4 5
O3 Nb O31 14.8(10) 3 5
O3 Nb O31 163.0(14) 6 5
O3 Nb O31 103(2) 2 2
O3 Nb O31 14.8(10) . 2
O3 Nb O31 163.0(14) 5 2
O3 Nb O31 96.6(13) 4 2
O3 Nb O31 79.4(11) 3 2
O3 Nb O31 82.0(7) 6 2
O31 Nb O31 94.2(15) 5 2
O3 Nb O31 79.4(11) 2 3
O3 Nb O31 163.0(14) . 3
O3 Nb O31 14.8(10) 5 3
O3 Nb O31 82.0(7) 4 3
O3 Nb O31 103(2) 3 3
O3 Nb O31 96.6(13) 6 3
O31 Nb O31 88(3) 5 3
O31 Nb O31 177(2) 2 3
O3 Nb O31 14.8(10) 2 .
O3 Nb O31 103(2) . .
O3 Nb O31 96.6(13) 5 .
O3 Nb O31 163.0(14) 4 .
O3 Nb O31 82.0(7) 3 .
O3 Nb O31 79.4(11) 6 .
O31 Nb O31 83.9(17) 5 .
O31 Nb O31 88(3) 2 .
O31 Nb O31 94.2(15) 3 .
O3 Nb O31 163.0(14) 2 6
O3 Nb O31 79.4(11) . 6
O3 Nb O31 82.0(7) 5 6
O3 Nb O31 14.8(10) 4 6
O3 Nb O31 96.6(13) 3 6
O3 Nb O31 103(2) 6 6
O31 Nb O31 94.2(15) 5 6
O31 Nb O31 94.2(15) 2 6
O31 Nb O31 83.9(17) 3 6
O31 Nb O31 177(2) . 6
O3 Nb O31 96.6(13) 2 4
O3 Nb O31 82.0(7) . 4
O3 Nb O31 79.4(11) 5 4
O3 Nb O31 103(2) 4 4
O3 Nb O31 163.0(14) 3 4
O3 Nb O31 14.8(10) 6 4
O31 Nb O31 177(2) 5 4
O31 Nb O31 83.9(17) 2 4
O31 Nb O31 94.2(15) 3 4
O31 Nb O31 94.2(15) . 4
O31 Nb O31 88(3) 6 4
Ga2 O1 La 109.4(4) 2_566 .
Ga2 O1 La 109.4(4) 2_566 2_565
La O1 La 109.5(4) . 2_565
Ga2 O1 La 109.4(4) 2_566 4_455
La O1 La 109.5(4) . 4_455
La O1 La 109.5(4) 2_565 4_455
Ga2 O1 O21 37.3(8) 2_566 6_556
La O1 O21 76.7(8) . 6_556
La O1 O21 139.5(8) 2_565 6_556
La O1 O21 105.2(8) 4_455 6_556
Ga2 O1 O21 37.3(8) 2_566 2_566
La O1 O21 105.2(8) . 2_566
La O1 O21 76.7(8) 2_565 2_566
La O1 O21 139.5(8) 4_455 2_566
O21 O1 O21 63.3(12) 6_556 2_566
Ga2 O1 O21 37.3(8) 2_566 5_456
La O1 O21 139.5(8) . 5_456
La O1 O21 105.2(8) 2_565 5_456
La O1 O21 76.7(8) 4_455 5_456
O21 O1 O21 63.3(12) 6_556 5_456
O21 O1 O21 63.3(12) 2_566 5_456
Ga2 O1 O31 86.4(8) 2_566 4
La O1 O31 51.0(6) . 4
La O1 O31 75.9(9) 2_565 4
La O1 O31 159.3(8) 4_455 4
O21 O1 O31 79.0(12) 6_556 4
O21 O1 O31 60.7(9) 2_566 4
O21 O1 O31 122.0(11) 5_456 4
Ga2 O1 O31 86.4(8) 2_566 3_455
La O1 O31 75.9(9) . 3_455
La O1 O31 159.3(8) 2_565 3_455
La O1 O31 51.0(6) 4_455 3_455
O21 O1 O31 60.7(9) 6_556 3_455
O21 O1 O31 122.0(11) 2_566 3_455
O21 O1 O31 79.0(12) 5_456 3_455
O31 O1 O31 119.60(17) 4 3_455
Ga2 O1 O31 86.4(8) 2_566 1_565
La O1 O31 159.3(8) . 1_565
La O1 O31 51.0(6) 2_565 1_565
La O1 O31 75.9(9) 4_455 1_565
O21 O1 O31 122.0(11) 6_556 1_565
O21 O1 O31 79.0(12) 2_566 1_565
O21 O1 O31 60.7(9) 5_456 1_565
O31 O1 O31 119.60(17) 4 1_565
O31 O1 O31 119.60(17) 3_455 1_565
Ga2 O1 O2 144.8(3) 2_566 6
La O1 O2 60.3(4) . 6
La O1 O2 53.9(4) 2_565 6
La O1 O2 105.6(6) 4_455 6
O21 O1 O2 133.4(8) 6_556 6
O21 O1 O2 109.3(7) 2_566 6
O21 O1 O2 158.9(7) 5_456 6
O31 O1 O2 60.6(8) 4 6
O31 O1 O2 119.2(10) 3_455 6
O31 O1 O2 99.0(7) 1_565 6
Ga2 O1 O2 144.8(3) 2_566 5_455
La O1 O2 53.9(4) . 5_455
La O1 O2 105.6(6) 2_565 5_455
La O1 O2 60.3(4) 4_455 5_455
O21 O1 O2 109.3(7) 6_556 5_455
O21 O1 O2 158.9(7) 2_566 5_455
O21 O1 O2 133.4(8) 5_456 5_455
O31 O1 O2 99.0(7) 4 5_455
O31 O1 O2 60.6(8) 3_455 5_455
O31 O1 O2 119.2(10) 1_565 5_455
O2 O1 O2 59.8(5) 6 5_455
Ga2 O1 O2 144.8(3) 2_566 2_565
La O1 O2 105.6(6) . 2_565
La O1 O2 60.3(4) 2_565 2_565
La O1 O2 53.9(4) 4_455 2_565
O21 O1 O2 158.9(7) 6_556 2_565
O21 O1 O2 133.4(8) 2_566 2_565
O21 O1 O2 109.3(7) 5_456 2_565
O31 O1 O2 119.2(10) 4 2_565
O31 O1 O2 99.0(7) 3_455 2_565
O31 O1 O2 60.6(8) 1_565 2_565
O2 O1 O2 59.8(5) 6 2_565
O2 O1 O2 59.8(5) 5_455 2_565
Ga2 O1 O2 30.7(3) 2_566 6_556
La O1 O2 95.1(3) . 6_556
La O1 O2 90.3(3) 2_565 6_556
La O1 O2 139.9(6) 4_455 6_556
O21 O1 O2 49.3(8) 6_556 6_556
O21 O1 O2 14.9(8) 2_566 6_556
O21 O1 O2 64.3(9) 5_456 6_556
O31 O1 O2 57.7(7) 4 6_556
O31 O1 O2 109.4(8) 3_455 6_556
O31 O1 O2 92.2(9) 1_565 6_556
O2 O1 O2 114.2(4) 6 6_556
O2 O1 O2 148.22(19) 5_455 6_556
O2 O1 O2 148.22(19) 2_565 6_556
Ga2 O1 O2 30.7(3) 2_566 5_456
La O1 O2 90.3(3) . 5_456
La O1 O2 139.9(6) 2_565 5_456
La O1 O2 95.1(3) 4_455 5_456
O21 O1 O2 14.9(8) 6_556 5_456
O21 O1 O2 64.3(9) 2_566 5_456
O21 O1 O2 49.3(8) 5_456 5_456
O31 O1 O2 92.2(9) 4 5_456
O31 O1 O2 57.7(7) 3_455 5_456
O31 O1 O2 109.4(8) 1_565 5_456
O2 O1 O2 148.22(19) 6 5_456
O2 O1 O2 114.2(4) 5_455 5_456
O2 O1 O2 148.22(19) 2_565 5_456
O2 O1 O2 52.4(5) 6_556 5_456
Ga2 O1 O2 30.7(3) 2_566 2_566
La O1 O2 139.9(6) . 2_566
La O1 O2 95.1(3) 2_565 2_566
La O1 O2 90.3(3) 4_455 2_566
O21 O1 O2 64.3(9) 6_556 2_566
O21 O1 O2 49.3(8) 2_566 2_566
O21 O1 O2 14.9(8) 5_456 2_566
O31 O1 O2 109.4(8) 4 2_566
O31 O1 O2 92.2(9) 3_455 2_566
O31 O1 O2 57.7(7) 1_565 2_566
O2 O1 O2 148.22(19) 6 2_566
O2 O1 O2 148.22(19) 5_455 2_566
O2 O1 O2 114.2(4) 2_565 2_566
O2 O1 O2 52.4(5) 6_556 2_566
O2 O1 O2 52.4(5) 5_456 2_566
Ga2 O1 O3 81.5(4) 2_566 6
La O1 O3 47.4(3) . 6
La O1 O3 84.5(5) 2_565 6
La O1 O3 156.9(5) 4_455 6
O21 O1 O3 70.7(10) 6_556 6
O21 O1 O3 60.3(7) 2_566 6
O21 O1 O3 118.3(9) 5_456 6
O31 O1 O3 8.8(6) 4 6
O31 O1 O3 111.8(7) 3_455 6
O31 O1 O3 126.1(7) 1_565 6
O2 O1 O3 67.2(5) 6 6
O2 O1 O3 98.8(4) 5_455 6
O2 O1 O3 126.7(7) 2_565 6
O2 O1 O3 54.8(4) 6_556 6
O2 O1 O3 84.4(6) 5_456 6
O2 O1 O3 107.2(5) 2_566 6
Ga2 O1 O3 81.5(4) 2_566 5_455
La O1 O3 84.5(5) . 5_455
La O1 O3 156.9(5) 2_565 5_455
La O1 O3 47.4(3) 4_455 5_455
O21 O1 O3 60.3(7) 6_556 5_455
O21 O1 O3 118.3(9) 2_566 5_455
O21 O1 O3 70.7(10) 5_456 5_455
O31 O1 O3 126.1(7) 4 5_455
O31 O1 O3 8.8(6) 3_455 5_455
O31 O1 O3 111.8(7) 1_565 5_455
O2 O1 O3 126.7(7) 6 5_455
O2 O1 O3 67.2(5) 5_455 5_455
O2 O1 O3 98.8(4) 2_565 5_455
O2 O1 O3 107.2(5) 6_556 5_455
O2 O1 O3 54.8(4) 5_456 5_455
O2 O1 O3 84.4(6) 2_566 5_455
O3 O1 O3 117.9(2) 6 5_455
Ga2 O1 O3 81.5(4) 2_566 2_565
La O1 O3 156.9(5) . 2_565
La O1 O3 47.4(3) 2_565 2_565
La O1 O3 84.5(5) 4_455 2_565
O21 O1 O3 118.3(9) 6_556 2_565
O21 O1 O3 70.7(10) 2_566 2_565
O21 O1 O3 60.3(7) 5_456 2_565
O31 O1 O3 111.8(7) 4 2_565
O31 O1 O3 126.1(7) 3_455 2_565
O31 O1 O3 8.8(6) 1_565 2_565
O2 O1 O3 98.8(4) 6 2_565
O2 O1 O3 126.7(7) 5_455 2_565
O2 O1 O3 67.2(5) 2_565 2_565
O2 O1 O3 84.4(6) 6_556 2_565
O2 O1 O3 107.2(5) 5_456 2_565
O2 O1 O3 54.8(4) 2_566 2_565
O3 O1 O3 117.9(2) 6 2_565
O3 O1 O3 117.9(2) 5_455 2_565
Ga2 O1 O21 69.2(7) 2_566 .
La O1 O21 45.8(6) . .
La O1 O21 144.8(6) 2_565 .
La O1 O21 103.5(6) 4_455 .
O21 O1 O21 32.5(14) 6_556 .
O21 O1 O21 86.1(6) 2_566 .
O21 O1 O21 93.7(6) 5_456 .
O31 O1 O21 68.9(11) 4 .
O31 O1 O21 52.6(9) 3_455 .
O31 O1 O21 154.1(11) 1_565 .
O2 O1 O21 105.9(7) 6 .
O2 O1 O21 80.4(8) 5_455 .
O2 O1 O21 139.9(8) 2_565 .
O2 O1 O21 71.3(7) 6_556 .
O2 O1 O21 44.7(7) 5_456 .
O2 O1 O21 96.6(8) 2_566 .
O3 O1 O21 60.4(8) 6 .
O3 O1 O21 57.7(8) 5_455 .
O3 O1 O21 150.7(10) 2_565 .
Ga2 O1 O21 69.2(7) 2_566 3_565
La O1 O21 103.5(6) . 3_565
La O1 O21 45.8(6) 2_565 3_565
La O1 O21 144.8(6) 4_455 3_565
O21 O1 O21 93.7(6) 6_556 3_565
O21 O1 O21 32.5(14) 2_566 3_565
O21 O1 O21 86.1(6) 5_456 3_565
O31 O1 O21 52.6(9) 4 3_565
O31 O1 O21 154.1(11) 3_455 3_565
O31 O1 O21 68.9(11) 1_565 3_565
O2 O1 O21 80.4(7) 6 3_565
O2 O1 O21 139.9(8) 5_455 3_565
O2 O1 O21 105.9(7) 2_565 3_565
O2 O1 O21 44.7(7) 6_556 3_565
O2 O1 O21 96.6(8) 5_456 3_565
O2 O1 O21 71.3(7) 2_566 3_565
O3 O1 O21 57.7(8) 6 3_565
O3 O1 O21 150.7(10) 5_455 3_565
O3 O1 O21 60.4(8) 2_565 3_565
O21 O1 O21 108.1(8) . 3_565
Ga2 O1 O21 69.2(7) 2_566 4_455
La O1 O21 144.8(6) . 4_455
La O1 O21 103.5(6) 2_565 4_455
La O1 O21 45.8(6) 4_455 4_455
O21 O1 O21 86.1(6) 6_556 4_455
O21 O1 O21 93.7(6) 2_566 4_455
O21 O1 O21 32.5(14) 5_456 4_455
O31 O1 O21 154.1(11) 4 4_455
O31 O1 O21 68.9(11) 3_455 4_455
O31 O1 O21 52.6(9) 1_565 4_455
O2 O1 O21 139.9(8) 6 4_455
O2 O1 O21 105.9(7) 5_455 4_455
O2 O1 O21 80.4(7) 2_565 4_455
O2 O1 O21 96.6(8) 6_556 4_455
O2 O1 O21 71.3(7) 5_456 4_455
O2 O1 O21 44.7(7) 2_566 4_455
O3 O1 O21 150.7(10) 6 4_455
O3 O1 O21 60.4(8) 5_455 4_455
O3 O1 O21 57.7(8) 2_565 4_455
O21 O1 O21 108.1(8) . 4_455
O21 O1 O21 108.1(8) 3_565 4_455
Ga2 O1 Ga2 180.0 2_566 2_565
La O1 Ga2 70.6(4) . 2_565
La O1 Ga2 70.6(4) 2_565 2_565
La O1 Ga2 70.6(4) 4_455 2_565
O21 O1 Ga2 142.7(8) 6_556 2_565
O21 O1 Ga2 142.7(8) 2_566 2_565
O21 O1 Ga2 142.7(8) 5_456 2_565
O31 O1 Ga2 93.6(8) 4 2_565
O31 O1 Ga2 93.6(8) 3_455 2_565
O31 O1 Ga2 93.6(8) 1_565 2_565
O2 O1 Ga2 35.2(3) 6 2_565
O2 O1 Ga2 35.2(3) 5_455 2_565
O2 O1 Ga2 35.2(3) 2_565 2_565
O2 O1 Ga2 149.3(3) 6_556 2_565
O2 O1 Ga2 149.3(3) 5_456 2_565
O2 O1 Ga2 149.3(3) 2_566 2_565
O3 O1 Ga2 98.5(4) 6 2_565
O3 O1 Ga2 98.5(4) 5_455 2_565
O3 O1 Ga2 98.5(4) 2_565 2_565
O21 O1 Ga2 110.8(7) . 2_565
O21 O1 Ga2 110.8(7) 3_565 2_565
O21 O1 Ga2 110.8(7) 4_455 2_565
Ga2 O1 O21 149.0(6) 2_566 6
La O1 O21 45.2(7) . 6
La O1 O21 97.9(8) 2_565 6
La O1 O21 73.3(7) 4_455 6
O21 O1 O21 111.7(11) 6_556 6
O21 O1 O21 146.9(5) 2_566 6
O21 O1 O21 146.9(5) 5_456 6
O31 O1 O21 86.3(9) 4 6
O31 O1 O21 71.4(11) 3_455 6
O31 O1 O21 123.2(11) 1_565 6
O2 O1 O21 48.0(7) 6 6
O2 O1 O21 13.7(6) 5_455 6
O2 O1 O21 62.6(8) 2_565 6
O2 O1 O21 139.9(7) 6_556 6
O2 O1 O21 119.8(6) 5_456 6
O2 O1 O21 161.8(6) 2_566 6
O3 O1 O21 86.9(7) 6 6
O3 O1 O21 78.7(8) 5_455 6
O3 O1 O21 129.0(8) 2_565 6
O21 O1 O21 80.0(10) . 6
O21 O1 O21 126.8(6) 3_565 6
O21 O1 O21 119.1(8) 4_455 6
Ga2 O1 O21 31.0(6) 2_565 6
Ga2 O1 O21 149.0(6) 2_566 2_565
La O1 O21 73.3(7) . 2_565
La O1 O21 45.2(7) 2_565 2_565
La O1 O21 97.9(8) 4_455 2_565
O21 O1 O21 146.9(5) 6_556 2_565
O21 O1 O21 111.7(11) 2_566 2_565
O21 O1 O21 146.9(5) 5_456 2_565
O31 O1 O21 71.4(11) 4 2_565
O31 O1 O21 123.2(11) 3_455 2_565
O31 O1 O21 86.3(9) 1_565 2_565
O2 O1 O21 13.7(6) 6 2_565
O2 O1 O21 62.6(8) 5_455 2_565
O2 O1 O21 48.0(7) 2_565 2_565
O2 O1 O21 119.8(6) 6_556 2_565
O2 O1 O21 161.8(6) 5_456 2_565
O2 O1 O21 139.9(7) 2_566 2_565
O3 O1 O21 78.7(8) 6 2_565
O3 O1 O21 129.0(8) 5_455 2_565
O3 O1 O21 86.9(7) 2_565 2_565
O21 O1 O21 119.1(8) . 2_565
O21 O1 O21 80.0(10) 3_565 2_565
O21 O1 O21 126.8(6) 4_455 2_565
Ga2 O1 O21 31.0(6) 2_565 2_565
O21 O1 O21 53.0(11) 6 2_565
Ga2 O1 O21 149.0(6) 2_566 5_455
La O1 O21 97.9(8) . 5_455
La O1 O21 73.3(7) 2_565 5_455
La O1 O21 45.2(7) 4_455 5_455
O21 O1 O21 146.9(5) 6_556 5_455
O21 O1 O21 146.9(5) 2_566 5_455
O21 O1 O21 111.7(11) 5_456 5_455
O31 O1 O21 123.2(11) 4 5_455
O31 O1 O21 86.3(9) 3_455 5_455
O31 O1 O21 71.4(11) 1_565 5_455
O2 O1 O21 62.6(8) 6 5_455
O2 O1 O21 48.0(7) 5_455 5_455
O2 O1 O21 13.7(6) 2_565 5_455
O2 O1 O21 161.8(6) 6_556 5_455
O2 O1 O21 139.9(7) 5_456 5_455
O2 O1 O21 119.8(6) 2_566 5_455
O3 O1 O21 129.0(8) 6 5_455
O3 O1 O21 86.9(7) 5_455 5_455
O3 O1 O21 78.7(8) 2_565 5_455
O21 O1 O21 126.8(6) . 5_455
O21 O1 O21 119.1(8) 3_565 5_455
O21 O1 O21 80.0(10) 4_455 5_455
Ga2 O1 O21 31.0(6) 2_565 5_455
O21 O1 O21 53.0(11) 6 5_455
O21 O1 O21 53.0(11) 2_565 5_455
Ga2 O1 Ga3 61.7(2) 2_566 2_565
La O1 Ga3 78.41(10) . 2_565
La O1 Ga3 71.82(10) 2_565 2_565
La O1 Ga3 170.3(5) 4_455 2_565
O21 O1 Ga3 70.5(8) 6_556 2_565
O21 O1 Ga3 30.8(7) 2_566 2_565
O21 O1 Ga3 93.6(9) 5_456 2_565
O31 O1 Ga3 30.1(5) 4 2_565
O31 O1 Ga3 128.6(7) 3_455 2_565
O31 O1 Ga3 98.7(9) 1_565 2_565
O2 O1 Ga3 83.1(3) 6 2_565
O2 O1 Ga3 129.1(4) 5_455 2_565
O2 O1 Ga3 130.6(4) 2_565 2_565
O2 O1 Ga3 31.1(3) 6_556 2_565
O2 O1 Ga3 78.9(4) 5_456 2_565
O2 O1 Ga3 80.0(4) 2_566 2_565
O3 O1 Ga3 31.1(3) 6 2_565
O3 O1 Ga3 130.4(5) 5_455 2_565
O3 O1 Ga3 89.9(6) 2_565 2_565
O21 O1 Ga3 77.7(7) . 2_565
O21 O1 Ga3 30.9(6) 3_565 2_565
O21 O1 Ga3 124.5(8) 4_455 2_565
Ga2 O1 Ga3 118.3(2) 2_565 2_565
O21 O1 Ga3 116.3(7) 6 2_565
O21 O1 Ga3 89.8(6) 2_565 2_565
O21 O1 Ga3 141.2(7) 5_455 2_565
Ga2 O1 Ga3 61.7(2) 2_566 1_556
La O1 Ga3 71.82(10) . 1_556
La O1 Ga3 170.3(5) 2_565 1_556
La O1 Ga3 78.41(10) 4_455 1_556
O21 O1 Ga3 30.8(7) 6_556 1_556
O21 O1 Ga3 93.6(9) 2_566 1_556
O21 O1 Ga3 70.5(8) 5_456 1_556
O31 O1 Ga3 98.7(9) 4 1_556
O31 O1 Ga3 30.1(5) 3_455 1_556
O31 O1 Ga3 128.6(7) 1_565 1_556
O2 O1 Ga3 130.6(4) 6 1_556
O2 O1 Ga3 83.1(3) 5_455 1_556
O2 O1 Ga3 129.1(4) 2_565 1_556
O2 O1 Ga3 80.0(4) 6_556 1_556
O2 O1 Ga3 31.1(3) 5_456 1_556
O2 O1 Ga3 78.9(4) 2_566 1_556
O3 O1 Ga3 89.9(6) 6 1_556
O3 O1 Ga3 31.1(3) 5_455 1_556
O3 O1 Ga3 130.4(5) 2_565 1_556
O21 O1 Ga3 30.9(6) . 1_556
O21 O1 Ga3 124.5(8) 3_565 1_556
O21 O1 Ga3 77.7(7) 4_455 1_556
Ga2 O1 Ga3 118.3(2) 2_565 1_556
O21 O1 Ga3 89.8(6) 6 1_556
O21 O1 Ga3 141.2(7) 2_565 1_556
O21 O1 Ga3 116.3(7) 5_455 1_556
Ga3 O1 Ga3 99.4(3) 2_565 1_556
Ga2 O1 Ga3 61.7(2) 2_566 4_456
La O1 Ga3 170.3(5) . 4_456
La O1 Ga3 78.41(10) 2_565 4_456
La O1 Ga3 71.82(10) 4_455 4_456
O21 O1 Ga3 93.6(9) 6_556 4_456
O21 O1 Ga3 70.5(8) 2_566 4_456
O21 O1 Ga3 30.8(7) 5_456 4_456
O31 O1 Ga3 128.6(7) 4 4_456
O31 O1 Ga3 98.7(9) 3_455 4_456
O31 O1 Ga3 30.1(5) 1_565 4_456
O2 O1 Ga3 129.1(4) 6 4_456
O2 O1 Ga3 130.6(4) 5_455 4_456
O2 O1 Ga3 83.1(3) 2_565 4_456
O2 O1 Ga3 78.9(4) 6_556 4_456
O2 O1 Ga3 80.0(4) 5_456 4_456
O2 O1 Ga3 31.1(3) 2_566 4_456
O3 O1 Ga3 130.4(5) 6 4_456
O3 O1 Ga3 89.9(6) 5_455 4_456
O3 O1 Ga3 31.1(3) 2_565 4_456
O21 O1 Ga3 124.5(8) . 4_456
O21 O1 Ga3 77.7(7) 3_565 4_456
O21 O1 Ga3 30.9(6) 4_455 4_456
Ga2 O1 Ga3 118.3(2) 2_565 4_456
O21 O1 Ga3 141.2(7) 6 4_456
O21 O1 Ga3 116.3(7) 2_565 4_456
O21 O1 Ga3 89.8(6) 5_455 4_456
Ga3 O1 Ga3 99.4(3) 2_565 4_456
Ga3 O1 Ga3 99.4(3) 1_556 4_456
Ga2 O1 O2 79.8(4) 2_566 3_455
La O1 O2 42.1(2) . 3_455
La O1 O2 150.0(3) 2_565 3_455
La O1 O2 93.0(2) 4_455 3_455
O21 O1 O2 42.5(8) 6_556 3_455
O21 O1 O2 99.2(8) 2_566 3_455
O21 O1 O2 99.0(8) 5_456 3_455
O31 O1 O2 76.3(8) 4 3_455
O31 O1 O2 43.4(7) 3_455 3_455
O31 O1 O2 158.4(7) 1_565 3_455
O2 O1 O2 101.8(4) 6 3_455
O2 O1 O2 68.0(4) 5_455 3_455
O2 O1 O2 127.0(4) 2_565 3_455
O2 O1 O2 84.4(3) 6_556 3_455
O2 O1 O2 52.4(5) 5_456 3_455
O2 O1 O2 104.7(4) 2_566 3_455
O3 O1 O2 68.3(6) 6 3_455
O3 O1 O2 49.9(5) 5_455 3_455
O3 O1 O2 159.2(6) 2_565 3_455
O21 O1 O2 13.1(6) . 3_455
O21 O1 O2 120.2(7) 3_565 3_455
O21 O1 O2 106.4(7) 4_455 3_455
Ga2 O1 O2 100.2(4) 2_565 3_455
O21 O1 O2 69.1(7) 6 3_455
O21 O1 O2 114.0(7) 2_565 3_455
O21 O1 O2 113.8(7) 5_455 3_455
Ga3 O1 O2 89.4(3) 2_565 3_455
Ga3 O1 O2 29.8(2) 1_556 3_455
Ga3 O1 O2 128.9(4) 4_456 3_455
Ga2 O1 O2 79.8(4) 2_566 1_565
La O1 O2 150.0(3) . 1_565
La O1 O2 93.0(2) 2_565 1_565
La O1 O2 42.1(2) 4_455 1_565
O21 O1 O2 99.2(8) 6_556 1_565
O21 O1 O2 99.0(8) 2_566 1_565
O21 O1 O2 42.5(8) 5_456 1_565
O31 O1 O2 158.4(7) 4 1_565
O31 O1 O2 76.3(8) 3_455 1_565
O31 O1 O2 43.4(7) 1_565 1_565
O2 O1 O2 127.0(4) 6 1_565
O2 O1 O2 101.8(4) 5_455 1_565
O2 O1 O2 68.0(4) 2_565 1_565
O2 O1 O2 104.7(4) 6_556 1_565
O2 O1 O2 84.4(3) 5_456 1_565
O2 O1 O2 52.4(5) 2_566 1_565
O3 O1 O2 159.2(6) 6 1_565
O3 O1 O2 68.3(6) 5_455 1_565
O3 O1 O2 49.9(5) 2_565 1_565
O21 O1 O2 120.2(7) . 1_565
O21 O1 O2 106.4(7) 3_565 1_565
O21 O1 O2 13.1(6) 4_455 1_565
Ga2 O1 O2 100.2(4) 2_565 1_565
O21 O1 O2 114.0(7) 6 1_565
O21 O1 O2 113.8(7) 2_565 1_565
O21 O1 O2 69.1(7) 5_455 1_565
Ga3 O1 O2 128.9(4) 2_565 1_565
Ga3 O1 O2 89.4(3) 1_556 1_565
Ga3 O1 O2 29.8(2) 4_456 1_565
O2 O1 O2 117.0(2) 3_455 1_565
Ga2 O1 O2 79.8(4) 2_566 4
La O1 O2 93.0(2) . 4
La O1 O2 42.1(2) 2_565 4
La O1 O2 150.0(3) 4_455 4
O21 O1 O2 99.0(8) 6_556 4
O21 O1 O2 42.5(8) 2_566 4
O21 O1 O2 99.2(8) 5_456 4
O31 O1 O2 43.4(7) 4 4
O31 O1 O2 158.4(7) 3_455 4
O31 O1 O2 76.3(8) 1_565 4
O2 O1 O2 68.0(4) 6 4
O2 O1 O2 127.0(4) 5_455 4
O2 O1 O2 101.8(4) 2_565 4
O2 O1 O2 52.4(5) 6_556 4
O2 O1 O2 104.7(4) 5_456 4
O2 O1 O2 84.4(3) 2_566 4
O3 O1 O2 49.9(5) 6 4
O3 O1 O2 159.2(6) 5_455 4
O3 O1 O2 68.3(6) 2_565 4
O21 O1 O2 106.4(7) . 4
O21 O1 O2 13.1(6) 3_565 4
O21 O1 O2 120.2(7) 4_455 4
Ga2 O1 O2 100.2(4) 2_565 4
O21 O1 O2 113.8(7) 6 4
O21 O1 O2 69.1(7) 2_565 4
O21 O1 O2 114.0(7) 5_455 4
Ga3 O1 O2 29.8(2) 2_565 4
Ga3 O1 O2 128.9(4) 1_556 4
Ga3 O1 O2 89.4(3) 4_456 4
O2 O1 O2 117.0(2) 3_455 4
O2 O1 O2 117.0(2) 1_565 4
Ga2 O1 O3 120.5(4) 2_566 4_455
La O1 O3 80.0(4) . 4_455
La O1 O3 122.6(5) 2_565 4_455
La O1 O3 29.6(3) 4_455 4_455
O21 O1 O3 97.9(7) 6_556 4_455
O21 O1 O3 157.8(9) 2_566 4_455
O21 O1 O3 98.4(9) 5_456 4_455
O31 O1 O3 130.6(8) 4 4_455
O31 O1 O3 37.3(7) 3_455 4_455
O31 O1 O3 103.9(10) 1_565 4_455
O2 O1 O3 92.1(6) 6 4_455
O2 O1 O3 35.0(5) 5_455 4_455
O2 O1 O3 62.6(4) 2_565 4_455
O2 O1 O3 146.7(5) 6_556 4_455
O2 O1 O3 94.5(4) 5_456 4_455
O2 O1 O3 113.3(5) 2_566 4_455
O3 O1 O3 127.3(6) 6 4_455
O3 O1 O3 39.8(6) 5_455 4_455
O3 O1 O3 112.7(7) 2_565 4_455
O21 O1 O3 82.4(7) . 4_455
O21 O1 O3 168.4(8) 3_565 4_455
O21 O1 O3 72.1(7) 4_455 4_455
Ga2 O1 O3 59.5(4) 2_565 4_455
O21 O1 O3 48.6(7) 6 4_455
O21 O1 O3 90.6(8) 2_565 4_455
O21 O1 O3 49.3(7) 5_455 4_455
Ga3 O1 O3 157.3(2) 2_565 4_455
Ga3 O1 O3 67.1(3) 1_556 4_455
Ga3 O1 O3 100.8(3) 4_456 4_455
O2 O1 O3 69.8(3) 3_455 4_455
O2 O1 O3 71.0(4) 1_565 4_455
O2 O1 O3 159.7(6) 4 4_455
Ga2 O1 O3 120.5(4) 2_566 .
La O1 O3 29.6(3) . .
La O1 O3 80.0(4) 2_565 .
La O1 O3 122.6(5) 4_455 .
O21 O1 O3 98.4(9) 6_556 .
O21 O1 O3 97.9(7) 2_566 .
O21 O1 O3 157.8(9) 5_456 .
O31 O1 O3 37.3(7) 4 .
O31 O1 O3 103.9(10) 3_455 .
O31 O1 O3 130.6(8) 1_565 .
O2 O1 O3 35.0(5) 6 .
O2 O1 O3 62.6(4) 5_455 .
O2 O1 O3 92.1(6) 2_565 .
O2 O1 O3 94.5(4) 6_556 .
O2 O1 O3 113.3(5) 5_456 .
O2 O1 O3 146.7(5) 2_566 .
O3 O1 O3 39.8(6) 6 .
O3 O1 O3 112.7(7) 5_455 .
O3 O1 O3 127.3(6) 2_565 .
O21 O1 O3 72.1(7) . .
O21 O1 O3 82.4(7) 3_565 .
O21 O1 O3 168.4(8) 4_455 .
Ga2 O1 O3 59.5(4) 2_565 .
O21 O1 O3 49.3(7) 6 .
O21 O1 O3 48.6(7) 2_565 .
O21 O1 O3 90.6(8) 5_455 .
Ga3 O1 O3 67.1(3) 2_565 .
Ga3 O1 O3 100.8(3) 1_556 .
Ga3 O1 O3 157.3(2) 4_456 .
O2 O1 O3 71.0(4) 3_455 .
O2 O1 O3 159.7(6) 1_565 .
O2 O1 O3 69.8(3) 4 .
O3 O1 O3 96.6(5) 4_455 .
Ga2 O1 O3 120.5(4) 2_566 3_565
La O1 O3 122.6(5) . 3_565
La O1 O3 29.6(3) 2_565 3_565
La O1 O3 80.0(4) 4_455 3_565
O21 O1 O3 157.8(9) 6_556 3_565
O21 O1 O3 98.4(9) 2_566 3_565
O21 O1 O3 97.9(7) 5_456 3_565
O31 O1 O3 103.9(10) 4 3_565
O31 O1 O3 130.6(8) 3_455 3_565
O31 O1 O3 37.3(7) 1_565 3_565
O2 O1 O3 62.6(4) 6 3_565
O2 O1 O3 92.1(6) 5_455 3_565
O2 O1 O3 35.0(5) 2_565 3_565
O2 O1 O3 113.3(5) 6_556 3_565
O2 O1 O3 146.7(5) 5_456 3_565
O2 O1 O3 94.5(4) 2_566 3_565
O3 O1 O3 112.7(7) 6 3_565
O3 O1 O3 127.3(6) 5_455 3_565
O3 O1 O3 39.8(6) 2_565 3_565
O21 O1 O3 168.4(8) . 3_565
O21 O1 O3 72.1(7) 3_565 3_565
O21 O1 O3 82.4(7) 4_455 3_565
Ga2 O1 O3 59.5(4) 2_565 3_565
O21 O1 O3 90.6(8) 6 3_565
O21 O1 O3 49.3(7) 2_565 3_565
O21 O1 O3 48.6(7) 5_455 3_565
Ga3 O1 O3 100.8(3) 2_565 3_565
Ga3 O1 O3 157.3(2) 1_556 3_565
Ga3 O1 O3 67.1(3) 4_456 3_565
O2 O1 O3 159.7(6) 3_455 3_565
O2 O1 O3 69.8(3) 1_565 3_565
O2 O1 O3 71.0(4) 4 3_565
O3 O1 O3 96.6(5) 4_455 3_565
O3 O1 O3 96.6(5) . 3_565
Ga2 O1 O31 114.4(4) 2_566 6
La O1 O31 62.3(3) . 6
La O1 O31 48.6(3) 2_565 6
La O1 O31 135.6(6) 4_455 6
O21 O1 O31 113.8(8) 6_556 6
O21 O1 O31 79.5(8) 2_566 6
O21 O1 O31 139.9(9) 5_456 6
O31 O1 O31 34.8(10) 4 6
O31 O1 O31 137.3(9) 3_455 6
O31 O1 O31 99.5(7) 1_565 6
O2 O1 O31 30.5(5) 6 6
O2 O1 O31 86.5(5) 5_455 6
O2 O1 O31 84.9(5) 2_565 6
O2 O1 O31 83.7(4) 6_556 6
O2 O1 O31 126.9(5) 5_456 6
O2 O1 O31 125.1(5) 2_566 6
O3 O1 O31 43.1(6) 6 6
O3 O1 O31 146.1(5) 5_455 6
O3 O1 O31 94.8(4) 2_565 6
O21 O1 O31 98.4(6) . 6
O21 O1 O31 53.8(8) 3_565 6
O21 O1 O31 152.1(7) 4_455 6
Ga2 O1 O31 65.6(4) 2_565 6
O21 O1 O31 73.1(7) 6 6
O21 O1 O31 38.0(7) 2_565 6
O21 O1 O31 91.0(8) 5_455 6
Ga3 O1 O31 52.8(4) 2_565 6
Ga3 O1 O31 129.3(3) 1_556 6
Ga3 O1 O31 123.9(3) 4_456 6
O2 O1 O31 101.3(4) 3_455 6
O2 O1 O31 141.2(4) 1_565 6
O2 O1 O31 40.7(5) 4 6
O3 O1 O31 120.9(7) 4_455 6
O3 O1 O31 33.4(4) . 6
O3 O1 O31 72.1(3) 3_565 6
Ga2 O1 O31 114.4(4) 2_566 5_455
La O1 O31 48.6(3) . 5_455
La O1 O31 135.6(6) 2_565 5_455
La O1 O31 62.3(3) 4_455 5_455
O21 O1 O31 79.5(8) 6_556 5_455
O21 O1 O31 139.9(9) 2_566 5_455
O21 O1 O31 113.8(8) 5_456 5_455
O31 O1 O31 99.5(7) 4 5_455
O31 O1 O31 34.8(10) 3_455 5_455
O31 O1 O31 137.3(9) 1_565 5_455
O2 O1 O31 84.9(5) 6 5_455
O2 O1 O31 30.5(5) 5_455 5_455
O2 O1 O31 86.5(5) 2_565 5_455
O2 O1 O31 125.1(5) 6_556 5_455
O2 O1 O31 83.7(4) 5_456 5_455
O2 O1 O31 126.9(5) 2_566 5_455
O3 O1 O31 94.8(4) 6 5_455
O3 O1 O31 43.1(6) 5_455 5_455
O3 O1 O31 146.1(5) 2_565 5_455
O21 O1 O31 53.8(8) . 5_455
O21 O1 O31 152.1(7) 3_565 5_455
O21 O1 O31 98.4(6) 4_455 5_455
Ga2 O1 O31 65.6(4) 2_565 5_455
O21 O1 O31 38.0(7) 6 5_455
O21 O1 O31 91.0(8) 2_565 5_455
O21 O1 O31 73.1(7) 5_455 5_455
Ga3 O1 O31 123.9(3) 2_565 5_455
Ga3 O1 O31 52.8(4) 1_556 5_455
Ga3 O1 O31 129.3(3) 4_456 5_455
O2 O1 O31 40.7(5) 3_455 5_455
O2 O1 O31 101.3(4) 1_565 5_455
O2 O1 O31 141.2(4) 4 5_455
O3 O1 O31 33.4(4) 4_455 5_455
O3 O1 O31 72.1(3) . 5_455
O3 O1 O31 120.9(7) 3_565 5_455
O31 O1 O31 104.1(5) 6 5_455
Ga2 O1 O31 114.4(4) 2_566 2_565
La O1 O31 135.6(6) . 2_565
La O1 O31 62.3(3) 2_565 2_565
La O1 O31 48.6(3) 4_455 2_565
O21 O1 O31 139.9(9) 6_556 2_565
O21 O1 O31 113.8(8) 2_566 2_565
O21 O1 O31 79.5(8) 5_456 2_565
O31 O1 O31 137.3(9) 4 2_565
O31 O1 O31 99.5(7) 3_455 2_565
O31 O1 O31 34.8(10) 1_565 2_565
O2 O1 O31 86.5(5) 6 2_565
O2 O1 O31 84.9(5) 5_455 2_565
O2 O1 O31 30.5(5) 2_565 2_565
O2 O1 O31 126.9(5) 6_556 2_565
O2 O1 O31 125.1(5) 5_456 2_565
O2 O1 O31 83.7(4) 2_566 2_565
O3 O1 O31 146.1(5) 6 2_565
O3 O1 O31 94.8(4) 5_455 2_565
O3 O1 O31 43.1(6) 2_565 2_565
O21 O1 O31 152.1(7) . 2_565
O21 O1 O31 98.4(6) 3_565 2_565
O21 O1 O31 53.8(8) 4_455 2_565
Ga2 O1 O31 65.6(4) 2_565 2_565
O21 O1 O31 91.0(8) 6 2_565
O21 O1 O31 73.1(7) 2_565 2_565
O21 O1 O31 38.0(7) 5_455 2_565
Ga3 O1 O31 129.3(3) 2_565 2_565
Ga3 O1 O31 123.9(3) 1_556 2_565
Ga3 O1 O31 52.8(4) 4_456 2_565
O2 O1 O31 141.2(4) 3_455 2_565
O2 O1 O31 40.7(5) 1_565 2_565
O2 O1 O31 101.3(4) 4 2_565
O3 O1 O31 72.1(3) 4_455 2_565
O3 O1 O31 120.9(7) . 2_565
O3 O1 O31 33.4(4) 3_565 2_565
O31 O1 O31 104.1(5) 6 2_565
O31 O1 O31 104.1(5) 5_455 2_565
Ga2 O1 O31 114.9(6) 2_566 2
La O1 O31 25.5(4) . 2
La O1 O31 84.6(5) 2_565 2
La O1 O31 125.3(6) 4_455 2
O21 O1 O31 92.1(10) 6_556 2
O21 O1 O31 94.7(8) 2_566 2
O21 O1 O31 152.1(10) 5_456 2
O31 O1 O31 34.1(8) 4 2
O31 O1 O31 101.2(11) 3_455 2
O31 O1 O31 135.5(9) 1_565 2
O2 O1 O31 41.3(6) 6 2
O2 O1 O31 65.0(5) 5_455 2
O2 O1 O31 98.2(7) 2_565 2
O2 O1 O31 90.0(5) 6_556 2
O2 O1 O31 106.9(6) 5_456 2
O2 O1 O31 142.4(6) 2_566 2
O3 O1 O31 35.3(6) 6 2
O3 O1 O31 109.9(8) 5_455 2
O3 O1 O31 131.5(7) 2_565 2
O21 O1 O31 66.3(8) . 2
O21 O1 O31 82.3(7) 3_565 2
O21 O1 O31 169.5(7) 4_455 2
Ga2 O1 O31 65.1(6) 2_565 2
O21 O1 O31 52.2(8) 6 2
O21 O1 O31 55.0(8) 2_565 2
O21 O1 O31 96.1(9) 5_455 2
Ga3 O1 O31 64.2(4) 2_565 2
Ga3 O1 O31 95.5(5) 1_556 2
Ga3 O1 O31 159.6(3) 4_456 2
O2 O1 O31 66.0(5) 3_455 2
O2 O1 O31 165.1(7) 1_565 2
O2 O1 O31 70.3(3) 4 2
O3 O1 O31 97.9(6) 4_455 2
O3 O1 O31 6.4(4) . 2
O3 O1 O31 102.6(7) 3_565 2
O31 O1 O31 36.7(6) 6 2
O31 O1 O31 71.0(6) 5_455 2
O31 O1 O31 127.3(9) 2_565 2
Ga2 O1 O31 114.9(6) 2_566 6_455
La O1 O31 84.6(5) . 6_455
La O1 O31 125.3(6) 2_565 6_455
La O1 O31 25.5(4) 4_455 6_455
O21 O1 O31 94.7(8) 6_556 6_455
O21 O1 O31 152.1(10) 2_566 6_455
O21 O1 O31 92.1(10) 5_456 6_455
O31 O1 O31 135.5(9) 4 6_455
O31 O1 O31 34.1(8) 3_455 6_455
O31 O1 O31 101.2(11) 1_565 6_455
O2 O1 O31 98.2(7) 6 6_455
O2 O1 O31 41.3(6) 5_455 6_455
O2 O1 O31 65.0(5) 2_565 6_455
O2 O1 O31 142.4(6) 6_556 6_455
O2 O1 O31 90.0(5) 5_456 6_455
O2 O1 O31 106.9(6) 2_566 6_455
O3 O1 O31 131.5(7) 6 6_455
O3 O1 O31 35.3(6) 5_455 6_455
O3 O1 O31 109.9(8) 2_565 6_455
O21 O1 O31 82.3(7) . 6_455
O21 O1 O31 169.5(7) 3_565 6_455
O21 O1 O31 66.3(8) 4_455 6_455
Ga2 O1 O31 65.1(6) 2_565 6_455
O21 O1 O31 55.0(8) 6 6_455
O21 O1 O31 96.1(9) 2_565 6_455
O21 O1 O31 52.2(8) 5_455 6_455
Ga3 O1 O31 159.6(3) 2_565 6_455
Ga3 O1 O31 64.2(4) 1_556 6_455
Ga3 O1 O31 95.5(5) 4_456 6_455
O2 O1 O31 70.3(3) 3_455 6_455
O2 O1 O31 66.0(5) 1_565 6_455
O2 O1 O31 165.1(7) 4 6_455
O3 O1 O31 6.4(4) 4_455 6_455
O3 O1 O31 102.6(7) . 6_455
O3 O1 O31 97.9(6) 3_565 6_455
O31 O1 O31 127.3(9) 6 6_455
O31 O1 O31 36.7(6) 5_455 6_455
O31 O1 O31 71.0(6) 2_565 6_455
O31 O1 O31 103.6(7) 2 6_455
Ga2 O1 O31 114.9(6) 2_566 5_565
La O1 O31 125.3(6) . 5_565
La O1 O31 25.5(4) 2_565 5_565
La O1 O31 84.6(5) 4_455 5_565
O21 O1 O31 152.1(10) 6_556 5_565
O21 O1 O31 92.1(10) 2_566 5_565
O21 O1 O31 94.7(8) 5_456 5_565
O31 O1 O31 101.2(11) 4 5_565
O31 O1 O31 135.5(9) 3_455 5_565
O31 O1 O31 34.1(8) 1_565 5_565
O2 O1 O31 65.0(5) 6 5_565
O2 O1 O31 98.2(7) 5_455 5_565
O2 O1 O31 41.3(6) 2_565 5_565
O2 O1 O31 106.9(6) 6_556 5_565
O2 O1 O31 142.4(6) 5_456 5_565
O2 O1 O31 90.0(5) 2_566 5_565
O3 O1 O31 109.9(8) 6 5_565
O3 O1 O31 131.5(7) 5_455 5_565
O3 O1 O31 35.3(6) 2_565 5_565
O21 O1 O31 169.5(7) . 5_565
O21 O1 O31 66.3(8) 3_565 5_565
O21 O1 O31 82.3(7) 4_455 5_565
Ga2 O1 O31 65.1(6) 2_565 5_565
O21 O1 O31 96.1(9) 6 5_565
O21 O1 O31 52.2(8) 2_565 5_565
O21 O1 O31 55.0(8) 5_455 5_565
Ga3 O1 O31 95.5(5) 2_565 5_565
Ga3 O1 O31 159.6(3) 1_556 5_565
Ga3 O1 O31 64.2(4) 4_456 5_565
O2 O1 O31 165.1(7) 3_455 5_565
O2 O1 O31 70.3(3) 1_565 5_565
O2 O1 O31 66.0(5) 4 5_565
O3 O1 O31 102.6(7) 4_455 5_565
O3 O1 O31 97.9(6) . 5_565
O3 O1 O31 6.4(4) 3_565 5_565
O31 O1 O31 71.0(6) 6 5_565
O31 O1 O31 127.3(9) 5_455 5_565
O31 O1 O31 36.7(6) 2_565 5_565
O31 O1 O31 103.6(7) 2 5_565
O31 O1 O31 103.6(7) 6_455 5_565
Ga2 O1 Ga3 136.92(14) 2_566 2_564
La O1 Ga3 58.6(2) . 2_564
La O1 Ga3 52.6(2) 2_565 2_564
La O1 Ga3 113.5(5) 4_455 2_564
O21 O1 Ga3 127.9(8) 6_556 2_564
O21 O1 Ga3 101.9(7) 2_566 2_564
O21 O1 Ga3 157.1(8) 5_456 2_564
O31 O1 Ga3 53.0(8) 4 2_564
O31 O1 Ga3 123.6(9) 3_455 2_564
O31 O1 Ga3 100.8(6) 1_565 2_564
O2 O1 Ga3 8.0(3) 6 2_564
O2 O1 Ga3 65.9(4) 5_455 2_564
O2 O1 Ga3 66.9(4) 2_565 2_564
O2 O1 Ga3 106.3(2) 6_556 2_564
O2 O1 Ga3 142.7(3) 5_456 2_564
O2 O1 Ga3 144.0(3) 2_566 2_564
O3 O1 Ga3 59.8(4) 6 2_564
O3 O1 Ga3 131.6(6) 5_455 2_564
O3 O1 Ga3 99.3(4) 2_565 2_564
O21 O1 Ga3 103.0(6) . 2_564
O21 O1 Ga3 74.0(7) 3_565 2_564
O21 O1 Ga3 146.0(8) 4_455 2_564
Ga2 O1 Ga3 43.09(14) 2_565 2_564
O21 O1 Ga3 53.3(6) 6 2_564
O21 O1 Ga3 19.3(6) 2_565 2_564
O21 O1 Ga3 70.3(7) 5_455 2_564
Ga3 O1 Ga3 75.20(10) 2_565 2_564
Ga3 O1 Ga3 130.30(15) 1_556 2_564
Ga3 O1 Ga3 130.30(15) 4_456 2_564
O2 O1 Ga3 100.7(3) 3_455 2_564
O2 O1 Ga3 132.9(4) 1_565 2_564
O2 O1 Ga3 61.3(3) 4 2_564
O3 O1 Ga3 99.2(5) 4_455 2_564
O3 O1 Ga3 30.9(4) . 2_564
O3 O1 Ga3 65.7(3) 3_565 2_564
O31 O1 Ga3 22.7(4) 6 2_564
O31 O1 Ga3 88.8(4) 5_455 2_564
O31 O1 Ga3 92.2(4) 2_565 2_564
O31 O1 Ga3 37.0(6) 2 2_564
O31 O1 Ga3 105.4(6) 6_455 2_564
O31 O1 Ga3 67.2(4) 5_565 2_564
Ga2 O1 Ga3 136.91(14) 2_566 .
La O1 Ga3 52.6(2) . .
La O1 Ga3 113.5(5) 2_565 .
La O1 Ga3 58.6(2) 4_455 .
O21 O1 Ga3 101.9(7) 6_556 .
O21 O1 Ga3 157.1(7) 2_566 .
O21 O1 Ga3 127.9(8) 5_456 .
O31 O1 Ga3 100.8(6) 4 .
O31 O1 Ga3 53.0(8) 3_455 .
O31 O1 Ga3 123.6(9) 1_565 .
O2 O1 Ga3 66.9(4) 6 .
O2 O1 Ga3 8.0(3) 5_455 .
O2 O1 Ga3 65.9(4) 2_565 .
O2 O1 Ga3 144.0(3) 6_556 .
O2 O1 Ga3 106.3(2) 5_456 .
O2 O1 Ga3 142.7(3) 2_566 .
O3 O1 Ga3 99.3(4) 6 .
O3 O1 Ga3 59.8(4) 5_455 .
O3 O1 Ga3 131.6(6) 2_565 .
O21 O1 Ga3 74.0(7) . .
O21 O1 Ga3 146.0(8) 3_565 .
O21 O1 Ga3 103.0(6) 4_455 .
Ga2 O1 Ga3 43.09(14) 2_565 .
O21 O1 Ga3 19.3(6) 6 .
O21 O1 Ga3 70.3(7) 2_565 .
O21 O1 Ga3 53.3(6) 5_455 .
Ga3 O1 Ga3 130.30(15) 2_565 .
Ga3 O1 Ga3 75.20(10) 1_556 .
Ga3 O1 Ga3 130.30(15) 4_456 .
O2 O1 Ga3 61.3(3) 3_455 .
O2 O1 Ga3 100.7(3) 1_565 .
O2 O1 Ga3 132.9(4) 4 .
O3 O1 Ga3 30.9(4) 4_455 .
O3 O1 Ga3 65.7(3) . .
O3 O1 Ga3 99.2(5) 3_565 .
O31 O1 Ga3 92.2(4) 6 .
O31 O1 Ga3 22.7(4) 5_455 .
O31 O1 Ga3 88.8(4) 2_565 .
O31 O1 Ga3 67.2(4) 2 .
O31 O1 Ga3 37.0(6) 6_455 .
O31 O1 Ga3 105.4(6) 5_565 .
Ga3 O1 Ga3 72.5(2) 2_564 .
Ga2 O1 Ga3 136.91(14) 2_566 4_455
La O1 Ga3 113.5(5) . 4_455
La O1 Ga3 58.6(2) 2_565 4_455
La O1 Ga3 52.6(2) 4_455 4_455
O21 O1 Ga3 157.1(7) 6_556 4_455
O21 O1 Ga3 127.9(8) 2_566 4_455
O21 O1 Ga3 101.9(7) 5_456 4_455
O31 O1 Ga3 123.6(9) 4 4_455
O31 O1 Ga3 100.8(6) 3_455 4_455
O31 O1 Ga3 53.0(8) 1_565 4_455
O2 O1 Ga3 65.9(4) 6 4_455
O2 O1 Ga3 66.9(4) 5_455 4_455
O2 O1 Ga3 8.0(3) 2_565 4_455
O2 O1 Ga3 142.7(3) 6_556 4_455
O2 O1 Ga3 144.0(3) 5_456 4_455
O2 O1 Ga3 106.3(2) 2_566 4_455
O3 O1 Ga3 131.6(6) 6 4_455
O3 O1 Ga3 99.3(4) 5_455 4_455
O3 O1 Ga3 59.8(4) 2_565 4_455
O21 O1 Ga3 146.0(8) . 4_455
O21 O1 Ga3 103.0(6) 3_565 4_455
O21 O1 Ga3 74.0(7) 4_455 4_455
Ga2 O1 Ga3 43.08(14) 2_565 4_455
O21 O1 Ga3 70.3(7) 6 4_455
O21 O1 Ga3 53.3(6) 2_565 4_455
O21 O1 Ga3 19.3(6) 5_455 4_455
Ga3 O1 Ga3 130.30(15) 2_565 4_455
Ga3 O1 Ga3 130.30(15) 1_556 4_455
Ga3 O1 Ga3 75.20(10) 4_456 4_455
O2 O1 Ga3 132.9(4) 3_455 4_455
O2 O1 Ga3 61.3(3) 1_565 4_455
O2 O1 Ga3 100.7(3) 4 4_455
O3 O1 Ga3 65.7(3) 4_455 4_455
O3 O1 Ga3 99.2(5) . 4_455
O3 O1 Ga3 30.9(4) 3_565 4_455
O31 O1 Ga3 88.8(4) 6 4_455
O31 O1 Ga3 92.2(4) 5_455 4_455
O31 O1 Ga3 22.7(4) 2_565 4_455
O31 O1 Ga3 105.4(6) 2 4_455
O31 O1 Ga3 67.2(4) 6_455 4_455
O31 O1 Ga3 37.0(6) 5_565 4_455
Ga3 O1 Ga3 72.5(2) 2_564 4_455
Ga3 O1 Ga3 72.5(2) . 4_455
Ga2 O1 O2 82.1(3) 2_566 4_455
La O1 O2 113.77(18) . 4_455
La O1 O2 127.94(19) 2_565 4_455
La O1 O2 28.3(2) 4_455 4_455
O21 O1 O2 79.0(8) 6_556 4_455
O21 O1 O2 116.5(8) 2_566 4_455
O21 O1 O2 54.2(9) 5_456 4_455
O31 O1 O2 155.9(9) 4 4_455
O31 O1 O2 38.8(8) 3_455 4_455
O31 O1 O2 80.8(8) 1_565 4_455
O2 O1 O2 133.1(4) 6 4_455
O2 O1 O2 79.2(4) 5_455 4_455
O2 O1 O2 81.0(4) 2_565 4_455
O2 O1 O2 112.7(4) 6_556 4_455
O2 O1 O2 67.4(4) 5_456 4_455
O2 O1 O2 69.0(4) 2_566 4_455
O3 O1 O2 147.2(6) 6 4_455
O3 O1 O2 31.1(5) 5_455 4_455
O3 O1 O2 87.4(5) 2_565 4_455
O21 O1 O2 87.2(6) . 4_455
O21 O1 O2 138.8(8) 3_565 4_455
O21 O1 O2 31.7(6) 4_455 4_455
Ga2 O1 O2 97.9(3) 2_565 4_455
O21 O1 O2 92.8(7) 6 4_455
O21 O1 O2 126.2(7) 2_565 4_455
O21 O1 O2 73.4(7) 5_455 4_455
Ga3 O1 O2 143.7(5) 2_565 4_455
Ga3 O1 O2 57.21(17) 1_556 4_455
Ga3 O1 O2 62.60(19) 4_456 4_455
O2 O1 O2 80.9(4) 3_455 4_455
O2 O1 O2 37.5(4) 1_565 4_455
O2 O1 O2 151.5(5) 4 4_455
O3 O1 O2 44.2(4) 4_455 4_455
O3 O1 O2 138.6(3) . 4_455
O3 O1 O2 100.1(3) 3_565 4_455
O31 O1 O2 163.5(6) 6 4_455
O31 O1 O2 66.8(3) 5_455 4_455
O31 O1 O2 66.8(3) 2_565 4_455
O31 O1 O2 137.8(4) 2 4_455
O31 O1 O2 37.9(6) 6_455 4_455
O31 O1 O2 102.8(4) 5_565 4_455
Ga3 O1 O2 140.9(4) 2_564 4_455
Ga3 O1 O2 74.4(2) . 4_455
Ga3 O1 O2 78.15(19) 4_455 4_455
Ga2 O1 O2 82.1(3) 2_566 .
La O1 O2 28.3(2) . .
La O1 O2 113.77(18) 2_565 .
La O1 O2 127.94(19) 4_455 .
O21 O1 O2 54.2(8) 6_556 .
O21 O1 O2 79.0(8) 2_566 .
O21 O1 O2 116.5(8) 5_456 .
O31 O1 O2 38.8(8) 4 .
O31 O1 O2 80.8(8) 3_455 .
O31 O1 O2 155.9(9) 1_565 .
O2 O1 O2 79.2(4) 6 .
O2 O1 O2 81.0(4) 5_455 .
O2 O1 O2 133.1(4) 2_565 .
O2 O1 O2 67.4(4) 6_556 .
O2 O1 O2 69.1(4) 5_456 .
O2 O1 O2 112.7(4) 2_566 .
O3 O1 O2 31.1(5) 6 .
O3 O1 O2 87.4(5) 5_455 .
O3 O1 O2 147.2(6) 2_565 .
O21 O1 O2 31.7(6) . .
O21 O1 O2 87.2(6) 3_565 .
O21 O1 O2 138.8(8) 4_455 .
Ga2 O1 O2 97.9(3) 2_565 .
O21 O1 O2 73.4(7) 6 .
O21 O1 O2 92.8(7) 2_565 .
O21 O1 O2 126.2(7) 5_455 .
Ga3 O1 O2 57.21(17) 2_565 .
Ga3 O1 O2 62.60(19) 1_556 .
Ga3 O1 O2 143.7(5) 4_456 .
O2 O1 O2 37.5(4) 3_455 .
O2 O1 O2 151.5(5) 1_565 .
O2 O1 O2 80.9(4) 4 .
O3 O1 O2 100.1(3) 4_455 .
O3 O1 O2 44.2(4) . .
O3 O1 O2 138.6(3) 3_565 .
O31 O1 O2 66.8(3) 6 .
O31 O1 O2 66.8(3) 5_455 .
O31 O1 O2 163.5(6) 2_565 .
O31 O1 O2 37.9(6) 2 .
O31 O1 O2 102.8(4) 6_455 .
O31 O1 O2 137.8(4) 5_565 .
Ga3 O1 O2 74.4(2) 2_564 .
Ga3 O1 O2 78.15(19) . .
Ga3 O1 O2 140.9(4) 4_455 .
O2 O1 O2 118.13(13) 4_455 .
Ga2 O1 O2 82.1(3) 2_566 3_565
La O1 O2 127.94(19) . 3_565
La O1 O2 28.3(2) 2_565 3_565
La O1 O2 113.77(18) 4_455 3_565
O21 O1 O2 116.5(8) 6_556 3_565
O21 O1 O2 54.2(9) 2_566 3_565
O21 O1 O2 79.0(8) 5_456 3_565
O31 O1 O2 80.8(8) 4 3_565
O31 O1 O2 155.9(9) 3_455 3_565
O31 O1 O2 38.8(8) 1_565 3_565
O2 O1 O2 81.0(4) 6 3_565
O2 O1 O2 133.1(4) 5_455 3_565
O2 O1 O2 79.2(4) 2_565 3_565
O2 O1 O2 69.0(4) 6_556 3_565
O2 O1 O2 112.7(4) 5_456 3_565
O2 O1 O2 67.4(4) 2_566 3_565
O3 O1 O2 87.4(5) 6 3_565
O3 O1 O2 147.2(6) 5_455 3_565
O3 O1 O2 31.1(5) 2_565 3_565
O21 O1 O2 138.8(8) . 3_565
O21 O1 O2 31.7(6) 3_565 3_565
O21 O1 O2 87.2(6) 4_455 3_565
Ga2 O1 O2 97.9(3) 2_565 3_565
O21 O1 O2 126.2(7) 6 3_565
O21 O1 O2 73.4(7) 2_565 3_565
O21 O1 O2 92.8(7) 5_455 3_565
Ga3 O1 O2 62.60(19) 2_565 3_565
Ga3 O1 O2 143.7(5) 1_556 3_565
Ga3 O1 O2 57.21(17) 4_456 3_565
O2 O1 O2 151.5(5) 3_455 3_565
O2 O1 O2 80.9(4) 1_565 3_565
O2 O1 O2 37.5(4) 4 3_565
O3 O1 O2 138.6(3) 4_455 3_565
O3 O1 O2 100.1(3) . 3_565
O3 O1 O2 44.2(4) 3_565 3_565
O31 O1 O2 66.8(3) 6 3_565
O31 O1 O2 163.5(6) 5_455 3_565
O31 O1 O2 66.8(3) 2_565 3_565
O31 O1 O2 102.8(4) 2 3_565
O31 O1 O2 137.8(4) 6_455 3_565
O31 O1 O2 37.9(6) 5_565 3_565
Ga3 O1 O2 78.15(19) 2_564 3_565
Ga3 O1 O2 140.9(4) . 3_565
Ga3 O1 O2 74.4(2) 4_455 3_565
O2 O1 O2 118.13(13) 4_455 3_565
O2 O1 O2 118.13(13) . 3_565
Ga2 O1 Ga1 100.2(2) 2_566 .
La O1 Ga1 46.36(4) . .
La O1 Ga1 70.55(9) 2_565 .
La O1 Ga1 147.7(5) 4_455 .
O21 O1 Ga1 90.7(8) 6_556 .
O21 O1 Ga1 72.7(7) 2_566 .
O21 O1 Ga1 135.3(9) 5_456 .
O31 O1 Ga1 13.9(7) 4 .
O31 O1 Ga1 121.0(8) 3_455 .
O31 O1 Ga1 119.3(7) 1_565 .
O2 O1 Ga1 47.0(3) 6 .
O2 O1 Ga1 88.1(4) 5_455 .
O2 O1 Ga1 106.2(4) 2_565 .
O2 O1 Ga1 71.2(2) 6_556 .
O2 O1 Ga1 104.6(3) 5_456 .
O2 O1 Ga1 122.0(4) 2_566 .
O3 O1 Ga1 20.4(4) 6 .
O3 O1 Ga1 128.9(5) 5_455 .
O3 O1 Ga1 112.8(5) 2_565 .
O21 O1 Ga1 75.1(6) . .
O21 O1 Ga1 58.4(6) 3_565 .
O21 O1 Ga1 166.0(7) 4_455 .
Ga2 O1 Ga1 79.8(2) 2_565 .
O21 O1 Ga1 74.7(6) 6 .
O21 O1 Ga1 58.3(6) 2_565 .
O21 O1 Ga1 109.4(7) 5_455 .
Ga3 O1 Ga1 41.99(3) 2_565 .
Ga3 O1 Ga1 105.98(8) 1_556 .
Ga3 O1 Ga1 136.12(17) 4_456 .
O2 O1 Ga1 79.8(2) 3_455 .
O2 O1 Ga1 162.7(2) 1_565 .
O2 O1 Ga1 46.9(2) 4 .
O3 O1 Ga1 121.9(4) 4_455 .
O3 O1 Ga1 25.5(2) . .
O3 O1 Ga1 96.0(3) 3_565 .
O31 O1 Ga1 24.0(3) 6 .
O31 O1 Ga1 94.4(3) 5_455 .
O31 O1 Ga1 128.1(4) 2_565 .
O31 O1 Ga1 24.1(3) 2 .
O31 O1 Ga1 127.7(6) 6_455 .
O31 O1 Ga1 94.5(3) 5_565 .
Ga3 O1 Ga1 39.48(7) 2_564 .
Ga3 O1 Ga1 91.05(19) . .
Ga3 O1 Ga1 111.3(3) 4_455 .
O2 O1 Ga1 159.77(18) 4_455 .
O2 O1 Ga1 43.45(17) . .
O2 O1 Ga1 82.03(17) 3_565 .
Ga2 O1 Nb 100.2(2) 2_566 .
La O1 Nb 46.36(4) . .
La O1 Nb 70.55(9) 2_565 .
La O1 Nb 147.7(5) 4_455 .
O21 O1 Nb 90.7(8) 6_556 .
O21 O1 Nb 72.7(7) 2_566 .
O21 O1 Nb 135.3(9) 5_456 .
O31 O1 Nb 13.9(7) 4 .
O31 O1 Nb 121.0(8) 3_455 .
O31 O1 Nb 119.3(7) 1_565 .
O2 O1 Nb 47.0(3) 6 .
O2 O1 Nb 88.1(4) 5_455 .
O2 O1 Nb 106.2(4) 2_565 .
O2 O1 Nb 71.2(2) 6_556 .
O2 O1 Nb 104.6(3) 5_456 .
O2 O1 Nb 122.0(4) 2_566 .
O3 O1 Nb 20.4(4) 6 .
O3 O1 Nb 128.9(5) 5_455 .
O3 O1 Nb 112.8(5) 2_565 .
O21 O1 Nb 75.1(6) . .
O21 O1 Nb 58.4(6) 3_565 .
O21 O1 Nb 166.0(7) 4_455 .
Ga2 O1 Nb 79.8(2) 2_565 .
O21 O1 Nb 74.7(6) 6 .
O21 O1 Nb 58.3(6) 2_565 .
O21 O1 Nb 109.4(7) 5_455 .
Ga3 O1 Nb 41.99(3) 2_565 .
Ga3 O1 Nb 105.98(8) 1_556 .
Ga3 O1 Nb 136.12(17) 4_456 .
O2 O1 Nb 79.8(2) 3_455 .
O2 O1 Nb 162.7(2) 1_565 .
O2 O1 Nb 46.9(2) 4 .
O3 O1 Nb 121.9(4) 4_455 .
O3 O1 Nb 25.5(2) . .
O3 O1 Nb 96.0(3) 3_565 .
O31 O1 Nb 24.0(3) 6 .
O31 O1 Nb 94.4(3) 5_455 .
O31 O1 Nb 128.1(4) 2_565 .
O31 O1 Nb 24.1(3) 2 .
O31 O1 Nb 127.7(6) 6_455 .
O31 O1 Nb 94.5(3) 5_565 .
Ga3 O1 Nb 39.48(7) 2_564 .
Ga3 O1 Nb 91.05(19) . .
Ga3 O1 Nb 111.3(3) 4_455 .
O2 O1 Nb 159.77(18) 4_455 .
O2 O1 Nb 43.45(17) . .
O2 O1 Nb 82.03(17) 3_565 .
Ga1 O1 Nb 0.0 . .
Ga2 O1 Nb 100.2(2) 2_566 1_455
La O1 Nb 70.55(9) . 1_455
La O1 Nb 147.7(5) 2_565 1_455
La O1 Nb 46.36(4) 4_455 1_455
O21 O1 Nb 72.7(7) 6_556 1_455
O21 O1 Nb 135.3(9) 2_566 1_455
O21 O1 Nb 90.7(8) 5_456 1_455
O31 O1 Nb 119.3(7) 4 1_455
O31 O1 Nb 13.9(7) 3_455 1_455
O31 O1 Nb 121.0(8) 1_565 1_455
O2 O1 Nb 106.2(4) 6 1_455
O2 O1 Nb 47.0(3) 5_455 1_455
O2 O1 Nb 88.1(4) 2_565 1_455
O2 O1 Nb 122.0(4) 6_556 1_455
O2 O1 Nb 71.2(2) 5_456 1_455
O2 O1 Nb 104.6(3) 2_566 1_455
O3 O1 Nb 112.8(5) 6 1_455
O3 O1 Nb 20.4(4) 5_455 1_455
O3 O1 Nb 128.9(5) 2_565 1_455
O21 O1 Nb 58.4(6) . 1_455
O21 O1 Nb 166.0(7) 3_565 1_455
O21 O1 Nb 75.1(6) 4_455 1_455
Ga2 O1 Nb 79.8(2) 2_565 1_455
O21 O1 Nb 58.3(6) 6 1_455
O21 O1 Nb 109.4(7) 2_565 1_455
O21 O1 Nb 74.7(6) 5_455 1_455
Ga3 O1 Nb 136.12(17) 2_565 1_455
Ga3 O1 Nb 41.99(3) 1_556 1_455
Ga3 O1 Nb 105.98(8) 4_456 1_455
O2 O1 Nb 46.9(2) 3_455 1_455
O2 O1 Nb 79.8(2) 1_565 1_455
O2 O1 Nb 162.7(2) 4 1_455
O3 O1 Nb 25.5(2) 4_455 1_455
O3 O1 Nb 96.0(3) . 1_455
O3 O1 Nb 121.9(4) 3_565 1_455
O31 O1 Nb 128.1(4) 6 1_455
O31 O1 Nb 24.0(3) 5_455 1_455
O31 O1 Nb 94.4(3) 2_565 1_455
O31 O1 Nb 94.5(3) 2 1_455
O31 O1 Nb 24.1(3) 6_455 1_455
O31 O1 Nb 127.7(6) 5_565 1_455
Ga3 O1 Nb 111.3(3) 2_564 1_455
Ga3 O1 Nb 39.48(7) . 1_455
Ga3 O1 Nb 91.04(19) 4_455 1_455
O2 O1 Nb 43.45(17) 4_455 1_455
O2 O1 Nb 82.03(16) . 1_455
O2 O1 Nb 159.77(17) 3_565 1_455
Ga1 O1 Nb 116.91(12) . 1_455
Nb O1 Nb 116.91(12) . 1_455
Ga2 O1 Ga1 100.2(2) 2_566 1_455
La O1 Ga1 70.55(9) . 1_455
La O1 Ga1 147.7(5) 2_565 1_455
La O1 Ga1 46.36(4) 4_455 1_455
O21 O1 Ga1 72.7(7) 6_556 1_455
O21 O1 Ga1 135.3(9) 2_566 1_455
O21 O1 Ga1 90.7(8) 5_456 1_455
O31 O1 Ga1 119.3(7) 4 1_455
O31 O1 Ga1 13.9(7) 3_455 1_455
O31 O1 Ga1 121.0(8) 1_565 1_455
O2 O1 Ga1 106.2(4) 6 1_455
O2 O1 Ga1 47.0(3) 5_455 1_455
O2 O1 Ga1 88.1(4) 2_565 1_455
O2 O1 Ga1 122.0(4) 6_556 1_455
O2 O1 Ga1 71.2(2) 5_456 1_455
O2 O1 Ga1 104.6(3) 2_566 1_455
O3 O1 Ga1 112.8(5) 6 1_455
O3 O1 Ga1 20.4(4) 5_455 1_455
O3 O1 Ga1 128.9(5) 2_565 1_455
O21 O1 Ga1 58.4(6) . 1_455
O21 O1 Ga1 166.0(7) 3_565 1_455
O21 O1 Ga1 75.1(6) 4_455 1_455
Ga2 O1 Ga1 79.8(2) 2_565 1_455
O21 O1 Ga1 58.3(6) 6 1_455
O21 O1 Ga1 109.4(7) 2_565 1_455
O21 O1 Ga1 74.7(6) 5_455 1_455
Ga3 O1 Ga1 136.12(17) 2_565 1_455
Ga3 O1 Ga1 41.99(3) 1_556 1_455
Ga3 O1 Ga1 105.98(8) 4_456 1_455
O2 O1 Ga1 46.9(2) 3_455 1_455
O2 O1 Ga1 79.8(2) 1_565 1_455
O2 O1 Ga1 162.7(2) 4 1_455
O3 O1 Ga1 25.5(2) 4_455 1_455
O3 O1 Ga1 96.0(3) . 1_455
O3 O1 Ga1 121.9(4) 3_565 1_455
O31 O1 Ga1 128.1(4) 6 1_455
O31 O1 Ga1 24.0(3) 5_455 1_455
O31 O1 Ga1 94.4(3) 2_565 1_455
O31 O1 Ga1 94.5(3) 2 1_455
O31 O1 Ga1 24.1(3) 6_455 1_455
O31 O1 Ga1 127.7(6) 5_565 1_455
Ga3 O1 Ga1 111.3(3) 2_564 1_455
Ga3 O1 Ga1 39.48(7) . 1_455
Ga3 O1 Ga1 91.04(19) 4_455 1_455
O2 O1 Ga1 43.45(17) 4_455 1_455
O2 O1 Ga1 82.03(16) . 1_455
O2 O1 Ga1 159.77(17) 3_565 1_455
Ga1 O1 Ga1 116.91(12) . 1_455
Nb O1 Ga1 116.91(12) . 1_455
Nb O1 Ga1 0.0 1_455 1_455
Ga2 O1 Nb 100.2(2) 2_566 1_565
La O1 Nb 147.7(5) . 1_565
La O1 Nb 46.36(4) 2_565 1_565
La O1 Nb 70.55(9) 4_455 1_565
O21 O1 Nb 135.3(9) 6_556 1_565
O21 O1 Nb 90.7(8) 2_566 1_565
O21 O1 Nb 72.7(7) 5_456 1_565
O31 O1 Nb 121.0(8) 4 1_565
O31 O1 Nb 119.3(7) 3_455 1_565
O31 O1 Nb 13.9(7) 1_565 1_565
O2 O1 Nb 88.1(4) 6 1_565
O2 O1 Nb 106.2(4) 5_455 1_565
O2 O1 Nb 47.0(3) 2_565 1_565
O2 O1 Nb 104.6(3) 6_556 1_565
O2 O1 Nb 122.0(4) 5_456 1_565
O2 O1 Nb 71.2(2) 2_566 1_565
O3 O1 Nb 128.9(5) 6 1_565
O3 O1 Nb 112.8(5) 5_455 1_565
O3 O1 Nb 20.4(4) 2_565 1_565
O21 O1 Nb 166.0(7) . 1_565
O21 O1 Nb 75.1(6) 3_565 1_565
O21 O1 Nb 58.4(7) 4_455 1_565
Ga2 O1 Nb 79.8(2) 2_565 1_565
O21 O1 Nb 109.4(7) 6 1_565
O21 O1 Nb 74.7(6) 2_565 1_565
O21 O1 Nb 58.3(6) 5_455 1_565
Ga3 O1 Nb 105.98(8) 2_565 1_565
Ga3 O1 Nb 136.12(17) 1_556 1_565
Ga3 O1 Nb 41.99(3) 4_456 1_565
O2 O1 Nb 162.7(2) 3_455 1_565
O2 O1 Nb 46.9(2) 1_565 1_565
O2 O1 Nb 79.8(2) 4 1_565
O3 O1 Nb 96.0(3) 4_455 1_565
O3 O1 Nb 121.9(4) . 1_565
O3 O1 Nb 25.5(2) 3_565 1_565
O31 O1 Nb 94.4(3) 6 1_565
O31 O1 Nb 128.1(4) 5_455 1_565
O31 O1 Nb 24.0(3) 2_565 1_565
O31 O1 Nb 127.7(6) 2 1_565
O31 O1 Nb 94.5(3) 6_455 1_565
O31 O1 Nb 24.1(3) 5_565 1_565
Ga3 O1 Nb 91.05(19) 2_564 1_565
Ga3 O1 Nb 111.3(3) . 1_565
Ga3 O1 Nb 39.48(7) 4_455 1_565
O2 O1 Nb 82.03(17) 4_455 1_565
O2 O1 Nb 159.77(17) . 1_565
O2 O1 Nb 43.45(17) 3_565 1_565
Ga1 O1 Nb 116.91(12) . 1_565
Nb O1 Nb 116.91(12) . 1_565
Nb O1 Nb 116.91(12) 1_455 1_565
Ga1 O1 Nb 116.91(12) 1_455 1_565
Ga2 O1 Ga1 100.2(2) 2_566 1_565
La O1 Ga1 147.7(5) . 1_565
La O1 Ga1 46.36(4) 2_565 1_565
La O1 Ga1 70.55(9) 4_455 1_565
O21 O1 Ga1 135.3(9) 6_556 1_565
O21 O1 Ga1 90.7(8) 2_566 1_565
O21 O1 Ga1 72.7(7) 5_456 1_565
O31 O1 Ga1 121.0(8) 4 1_565
O31 O1 Ga1 119.3(7) 3_455 1_565
O31 O1 Ga1 13.9(7) 1_565 1_565
O2 O1 Ga1 88.1(4) 6 1_565
O2 O1 Ga1 106.2(4) 5_455 1_565
O2 O1 Ga1 47.0(3) 2_565 1_565
O2 O1 Ga1 104.6(3) 6_556 1_565
O2 O1 Ga1 122.0(4) 5_456 1_565
O2 O1 Ga1 71.2(2) 2_566 1_565
O3 O1 Ga1 128.9(5) 6 1_565
O3 O1 Ga1 112.8(5) 5_455 1_565
O3 O1 Ga1 20.4(4) 2_565 1_565
O21 O1 Ga1 166.0(7) . 1_565
O21 O1 Ga1 75.1(6) 3_565 1_565
O21 O1 Ga1 58.4(7) 4_455 1_565
Ga2 O1 Ga1 79.8(2) 2_565 1_565
O21 O1 Ga1 109.4(7) 6 1_565
O21 O1 Ga1 74.7(6) 2_565 1_565
O21 O1 Ga1 58.3(6) 5_455 1_565
Ga3 O1 Ga1 105.98(8) 2_565 1_565
Ga3 O1 Ga1 136.12(17) 1_556 1_565
Ga3 O1 Ga1 41.99(3) 4_456 1_565
O2 O1 Ga1 162.7(2) 3_455 1_565
O2 O1 Ga1 46.9(2) 1_565 1_565
O2 O1 Ga1 79.8(2) 4 1_565
O3 O1 Ga1 96.0(3) 4_455 1_565
O3 O1 Ga1 121.9(4) . 1_565
O3 O1 Ga1 25.5(2) 3_565 1_565
O31 O1 Ga1 94.4(3) 6 1_565
O31 O1 Ga1 128.1(4) 5_455 1_565
O31 O1 Ga1 24.0(3) 2_565 1_565
O31 O1 Ga1 127.7(6) 2 1_565
O31 O1 Ga1 94.5(3) 6_455 1_565
O31 O1 Ga1 24.1(3) 5_565 1_565
Ga3 O1 Ga1 91.05(19) 2_564 1_565
Ga3 O1 Ga1 111.3(3) . 1_565
Ga3 O1 Ga1 39.48(7) 4_455 1_565
O2 O1 Ga1 82.03(17) 4_455 1_565
O2 O1 Ga1 159.77(17) . 1_565
O2 O1 Ga1 43.45(17) 3_565 1_565
Ga1 O1 Ga1 116.91(12) . 1_565
Nb O1 Ga1 116.91(12) . 1_565
Nb O1 Ga1 116.91(12) 1_455 1_565
Ga1 O1 Ga1 116.91(12) 1_455 1_565
Nb O1 Ga1 0.0 1_565 1_565
Ga2 O1 O3 51.4(3) 2_566 4_456
La O1 O3 101.7(3) . 4_456
La O1 O3 148.0(4) 2_565 4_456
La O1 O3 64.6(3) 4_455 4_456
O21 O1 O3 42.5(8) 6_556 4_456
O21 O1 O3 88.7(8) 2_566 4_456
O21 O1 O3 43.2(8) 5_456 4_456
O31 O1 O3 121.4(11) 4 4_456
O31 O1 O3 37.9(8) 3_455 4_456
O31 O1 O3 98.6(7) 1_565 4_456
O2 O1 O3 156.8(4) 6 4_456
O2 O1 O3 98.2(4) 5_455 4_456
O2 O1 O3 117.9(4) 2_565 4_456
O2 O1 O3 79.9(5) 6_556 4_456
O2 O1 O3 30.5(4) 5_456 4_456
O2 O1 O3 55.0(4) 2_566 4_456
O3 O1 O3 113.0(7) 6 4_456
O3 O1 O3 31.1(5) 5_455 4_456
O3 O1 O3 101.0(5) 2_565 4_456
O21 O1 O3 59.7(7) . 4_456
O21 O1 O3 120.2(9) 3_565 4_456
O21 O1 O3 48.5(7) 4_455 4_456
Ga2 O1 O3 128.6(3) 2_565 4_456
O21 O1 O3 109.3(6) 6 4_456
O21 O1 O3 159.6(7) 2_565 4_456
O21 O1 O3 109.7(7) 5_455 4_456
Ga3 O1 O3 108.8(4) 2_565 4_456
Ga3 O1 O3 30.0(2) 1_556 4_456
Ga3 O1 O3 69.9(3) 4_456 4_456
O2 O1 O3 59.8(4) 3_455 4_456
O2 O1 O3 61.0(4) 1_565 4_456
O2 O1 O3 131.2(5) 4 4_456
O3 O1 O3 69.1(4) 4_455 4_456
O3 O1 O3 130.78(17) . 4_456
O3 O1 O3 130.78(17) 3_565 4_456
O31 O1 O3 156.0(4) 6 4_456
O31 O1 O3 72.0(4) 5_455 4_456
O31 O1 O3 99.7(5) 2_565 4_456
O31 O1 O3 125.4(5) 2 4_456
O31 O1 O3 63.5(6) 6_455 4_456
O31 O1 O3 130.7(4) 5_565 4_456
Ga3 O1 O3 159.3(2) 2_564 4_456
Ga3 O1 O3 90.78(19) . 4_456
Ga3 O1 O3 114.7(2) 4_455 4_456
O2 O1 O3 36.9(3) 4_455 4_456
O2 O1 O3 90.6(3) . 4_456
O2 O1 O3 122.1(4) 3_565 4_456
Ga1 O1 O3 132.2(3) . 4_456
Nb O1 O3 132.2(3) . 4_456
Nb O1 O3 51.31(19) 1_455 4_456
Ga1 O1 O3 51.31(19) 1_455 4_456
Nb O1 O3 106.7(3) 1_565 4_456
Ga1 O1 O3 106.7(3) 1_565 4_456
Ga2 O1 O3 51.4(3) 2_566 3_566
La O1 O3 148.0(4) . 3_566
La O1 O3 64.6(3) 2_565 3_566
La O1 O3 101.7(3) 4_455 3_566
O21 O1 O3 88.7(8) 6_556 3_566
O21 O1 O3 43.2(8) 2_566 3_566
O21 O1 O3 42.5(8) 5_456 3_566
O31 O1 O3 98.6(7) 4 3_566
O31 O1 O3 121.4(11) 3_455 3_566
O31 O1 O3 37.9(8) 1_565 3_566
O2 O1 O3 117.9(4) 6 3_566
O2 O1 O3 156.8(4) 5_455 3_566
O2 O1 O3 98.2(4) 2_565 3_566
O2 O1 O3 55.0(4) 6_556 3_566
O2 O1 O3 79.9(5) 5_456 3_566
O2 O1 O3 30.5(4) 2_566 3_566
O3 O1 O3 101.0(5) 6 3_566
O3 O1 O3 113.0(7) 5_455 3_566
O3 O1 O3 31.1(5) 2_565 3_566
O21 O1 O3 120.2(9) . 3_566
O21 O1 O3 48.5(7) 3_565 3_566
O21 O1 O3 59.7(7) 4_455 3_566
Ga2 O1 O3 128.6(3) 2_565 3_566
O21 O1 O3 159.6(7) 6 3_566
O21 O1 O3 109.7(7) 2_565 3_566
O21 O1 O3 109.3(6) 5_455 3_566
Ga3 O1 O3 69.9(3) 2_565 3_566
Ga3 O1 O3 108.8(4) 1_556 3_566
Ga3 O1 O3 30.0(2) 4_456 3_566
O2 O1 O3 131.2(5) 3_455 3_566
O2 O1 O3 59.8(4) 1_565 3_566
O2 O1 O3 61.0(4) 4 3_566
O3 O1 O3 130.78(17) 4_455 3_566
O3 O1 O3 130.78(17) . 3_566
O3 O1 O3 69.1(4) 3_565 3_566
O31 O1 O3 99.7(5) 6 3_566
O31 O1 O3 156.0(4) 5_455 3_566
O31 O1 O3 72.0(4) 2_565 3_566
O31 O1 O3 130.7(4) 2 3_566
O31 O1 O3 125.4(5) 6_455 3_566
O31 O1 O3 63.5(6) 5_565 3_566
Ga3 O1 O3 114.7(2) 2_564 3_566
Ga3 O1 O3 159.3(2) . 3_566
Ga3 O1 O3 90.78(19) 4_455 3_566
O2 O1 O3 90.6(3) 4_455 3_566
O2 O1 O3 122.1(4) . 3_566
O2 O1 O3 36.9(3) 3_565 3_566
Ga1 O1 O3 106.7(3) . 3_566
Nb O1 O3 106.7(3) . 3_566
Nb O1 O3 132.2(3) 1_455 3_566
Ga1 O1 O3 132.2(3) 1_455 3_566
Nb O1 O3 51.31(19) 1_565 3_566
Ga1 O1 O3 51.31(19) 1_565 3_566
O3 O1 O3 85.2(4) 4_456 3_566
Ga2 O1 O3 51.4(3) 2_566 1_556
La O1 O3 64.6(3) . 1_556
La O1 O3 101.7(3) 2_565 1_556
La O1 O3 148.0(4) 4_455 1_556
O21 O1 O3 43.2(8) 6_556 1_556
O21 O1 O3 42.5(8) 2_566 1_556
O21 O1 O3 88.7(8) 5_456 1_556
O31 O1 O3 37.9(8) 4 1_556
O31 O1 O3 98.6(7) 3_455 1_556
O31 O1 O3 121.4(11) 1_565 1_556
O2 O1 O3 98.2(4) 6 1_556
O2 O1 O3 117.9(4) 5_455 1_556
O2 O1 O3 156.8(4) 2_565 1_556
O2 O1 O3 30.5(4) 6_556 1_556
O2 O1 O3 55.0(4) 5_456 1_556
O2 O1 O3 79.9(5) 2_566 1_556
O3 O1 O3 31.1(5) 6 1_556
O3 O1 O3 101.0(5) 5_455 1_556
O3 O1 O3 113.0(7) 2_565 1_556
O21 O1 O3 48.5(7) . 1_556
O21 O1 O3 59.7(7) 3_565 1_556
O21 O1 O3 120.2(9) 4_455 1_556
Ga2 O1 O3 128.6(3) 2_565 1_556
O21 O1 O3 109.7(7) 6 1_556
O21 O1 O3 109.3(6) 2_565 1_556
O21 O1 O3 159.6(7) 5_455 1_556
Ga3 O1 O3 30.0(2) 2_565 1_556
Ga3 O1 O3 69.9(3) 1_556 1_556
Ga3 O1 O3 108.8(4) 4_456 1_556
O2 O1 O3 61.0(4) 3_455 1_556
O2 O1 O3 131.2(5) 1_565 1_556
O2 O1 O3 59.8(4) 4 1_556
O3 O1 O3 130.78(17) 4_455 1_556
O3 O1 O3 69.1(4) . 1_556
O3 O1 O3 130.78(17) 3_565 1_556
O31 O1 O3 72.0(4) 6 1_556
O31 O1 O3 99.7(5) 5_455 1_556
O31 O1 O3 156.0(4) 2_565 1_556
O31 O1 O3 63.5(6) 2 1_556
O31 O1 O3 130.7(4) 6_455 1_556
O31 O1 O3 125.4(4) 5_565 1_556
Ga3 O1 O3 90.78(19) 2_564 1_556
Ga3 O1 O3 114.7(2) . 1_556
Ga3 O1 O3 159.3(2) 4_455 1_556
O2 O1 O3 122.1(4) 4_455 1_556
O2 O1 O3 36.9(3) . 1_556
O2 O1 O3 90.6(3) 3_565 1_556
Ga1 O1 O3 51.31(19) . 1_556
Nb O1 O3 51.31(19) . 1_556
Nb O1 O3 106.7(3) 1_455 1_556
Ga1 O1 O3 106.7(3) 1_455 1_556
Nb O1 O3 132.2(3) 1_565 1_556
Ga1 O1 O3 132.2(3) 1_565 1_556
O3 O1 O3 85.2(4) 4_456 1_556
O3 O1 O3 85.2(4) 3_566 1_556
Ga2 O1 La 29.32(10) 2_566 1_556
La O1 La 80.1(3) . 1_556
La O1 La 121.4(3) 2_565 1_556
La O1 La 121.4(3) 4_455 1_556
O21 O1 La 18.2(7) 6_556 1_556
O21 O1 La 46.0(8) 2_566 1_556
O21 O1 La 64.2(8) 5_456 1_556
O31 O1 La 66.9(8) 4 1_556
O31 O1 La 78.9(6) 3_455 1_556
O31 O1 La 114.8(8) 1_565 1_556
O2 O1 La 126.7(3) 6 1_556
O2 O1 La 123.2(3) 5_455 1_556
O2 O1 La 173.4(4) 2_565 1_556
O2 O1 La 31.5(3) 6_556 1_556
O2 O1 La 26.4(3) 5_456 1_556
O2 O1 La 59.9(4) 2_566 1_556
O3 O1 La 59.7(5) 6 1_556
O3 O1 La 78.2(4) 5_455 1_556
O3 O1 La 108.9(5) 2_565 1_556
O21 O1 La 42.9(7) . 1_556
O21 O1 La 75.6(7) 3_565 1_556
O21 O1 La 93.1(8) 4_455 1_556
Ga2 O1 La 150.69(10) 2_565 1_556
O21 O1 La 122.0(6) 6 1_556
O21 O1 La 138.3(6) 2_565 1_556
O21 O1 La 165.1(6) 5_455 1_556
Ga3 O1 La 53.19(18) 2_565 1_556
Ga3 O1 La 48.94(18) 1_556 1_556
Ga3 O1 La 91.0(3) 4_456 1_556
O2 O1 La 55.3(3) 3_455 1_556
O2 O1 La 105.4(4) 1_565 1_556
O2 O1 La 81.0(3) 4 1_556
O3 O1 La 116.1(3) 4_455 1_556
O3 O1 La 94.5(4) . 1_556
O3 O1 La 144.0(5) 3_565 1_556
O31 O1 La 100.9(3) 6 1_556
O31 O1 La 95.1(4) 5_455 1_556
O31 O1 La 143.3(5) 2_565 1_556
O31 O1 La 88.3(6) 2 1_556
O31 O1 La 112.9(4) 6_455 1_556
O31 O1 La 137.6(6) 5_565 1_556
Ga3 O1 La 119.50(6) 2_564 1_556
Ga3 O1 La 116.60(5) . 1_556
Ga3 O1 La 166.0(2) 4_455 1_556
O2 O1 La 93.7(3) 4_455 1_556
O2 O1 La 53.0(2) . 1_556
O2 O1 La 100.1(3) 3_565 1_556
Ga1 O1 La 80.07(12) . 1_556
Nb O1 La 80.07(12) . 1_556
Nb O1 La 90.74(15) 1_455 1_556
Ga1 O1 La 90.74(15) 1_455 1_556
Nb O1 La 128.7(3) 1_565 1_556
Ga1 O1 La 128.7(3) 1_565 1_556
O3 O1 La 56.9(3) 4_456 1_556
O3 O1 La 77.8(3) 3_566 1_556
O3 O1 La 29.0(2) 1_556 1_556
Ga2 O1 La 29.32(10) 2_566 2_566
La O1 La 121.4(3) . 2_566
La O1 La 80.1(3) 2_565 2_566
La O1 La 121.4(3) 4_455 2_566
O21 O1 La 64.2(8) 6_556 2_566
O21 O1 La 18.2(7) 2_566 2_566
O21 O1 La 46.0(8) 5_456 2_566
O31 O1 La 78.9(6) 4 2_566
O31 O1 La 114.8(8) 3_455 2_566
O31 O1 La 66.9(8) 1_565 2_566
O2 O1 La 123.2(3) 6 2_566
O2 O1 La 173.4(4) 5_455 2_566
O2 O1 La 126.7(3) 2_565 2_566
O2 O1 La 26.4(3) 6_556 2_566
O2 O1 La 59.9(4) 5_456 2_566
O2 O1 La 31.5(3) 2_566 2_566
O3 O1 La 78.2(4) 6 2_566
O3 O1 La 108.9(5) 5_455 2_566
O3 O1 La 59.7(5) 2_565 2_566
O21 O1 La 93.1(8) . 2_566
O21 O1 La 42.9(7) 3_565 2_566
O21 O1 La 75.6(7) 4_455 2_566
Ga2 O1 La 150.68(10) 2_565 2_566
O21 O1 La 165.1(6) 6 2_566
O21 O1 La 122.0(6) 2_565 2_566
O21 O1 La 138.3(6) 5_455 2_566
Ga3 O1 La 48.94(18) 2_565 2_566
Ga3 O1 La 91.0(3) 1_556 2_566
Ga3 O1 La 53.19(18) 4_456 2_566
O2 O1 La 105.4(4) 3_455 2_566
O2 O1 La 81.0(3) 1_565 2_566
O2 O1 La 55.3(3) 4 2_566
O3 O1 La 144.0(5) 4_455 2_566
O3 O1 La 116.1(3) . 2_566
O3 O1 La 94.5(4) 3_565 2_566
O31 O1 La 95.1(4) 6 2_566
O31 O1 La 143.3(5) 5_455 2_566
O31 O1 La 100.9(3) 2_565 2_566
O31 O1 La 112.9(4) 2 2_566
O31 O1 La 137.6(6) 6_455 2_566
O31 O1 La 88.3(6) 5_565 2_566
Ga3 O1 La 116.60(5) 2_564 2_566
Ga3 O1 La 166.0(2) . 2_566
Ga3 O1 La 119.50(6) 4_455 2_566
O2 O1 La 100.1(3) 4_455 2_566
O2 O1 La 93.7(3) . 2_566
O2 O1 La 53.0(2) 3_565 2_566
Ga1 O1 La 90.74(15) . 2_566
Nb O1 La 90.74(15) . 2_566
Nb O1 La 128.7(3) 1_455 2_566
Ga1 O1 La 128.7(3) 1_455 2_566
Nb O1 La 80.07(12) 1_565 2_566
Ga1 O1 La 80.07(12) 1_565 2_566
O3 O1 La 77.8(3) 4_456 2_566
O3 O1 La 29.0(2) 3_566 2_566
O3 O1 La 56.9(3) 1_556 2_566
La O1 La 50.18(16) 1_556 2_566
Ga2 O1 La 29.31(10) 2_566 4_456
La O1 La 121.4(3) . 4_456
La O1 La 121.4(3) 2_565 4_456
La O1 La 80.1(3) 4_455 4_456
O21 O1 La 46.0(8) 6_556 4_456
O21 O1 La 64.2(8) 2_566 4_456
O21 O1 La 18.2(7) 5_456 4_456
O31 O1 La 114.8(8) 4 4_456
O31 O1 La 66.9(8) 3_455 4_456
O31 O1 La 78.9(6) 1_565 4_456
O2 O1 La 173.4(4) 6 4_456
O2 O1 La 126.7(3) 5_455 4_456
O2 O1 La 123.2(3) 2_565 4_456
O2 O1 La 59.9(4) 6_556 4_456
O2 O1 La 31.5(3) 5_456 4_456
O2 O1 La 26.4(3) 2_566 4_456
O3 O1 La 108.9(5) 6 4_456
O3 O1 La 59.7(5) 5_455 4_456
O3 O1 La 78.2(4) 2_565 4_456
O21 O1 La 75.6(7) . 4_456
O21 O1 La 93.1(8) 3_565 4_456
O21 O1 La 42.9(7) 4_455 4_456
Ga2 O1 La 150.68(10) 2_565 4_456
O21 O1 La 138.3(6) 6 4_456
O21 O1 La 165.1(6) 2_565 4_456
O21 O1 La 122.0(6) 5_455 4_456
Ga3 O1 La 91.0(3) 2_565 4_456
Ga3 O1 La 53.19(18) 1_556 4_456
Ga3 O1 La 48.94(18) 4_456 4_456
O2 O1 La 81.0(3) 3_455 4_456
O2 O1 La 55.3(3) 1_565 4_456
O2 O1 La 105.4(4) 4 4_456
O3 O1 La 94.5(4) 4_455 4_456
O3 O1 La 144.0(5) . 4_456
O3 O1 La 116.1(3) 3_565 4_456
O31 O1 La 143.3(4) 6 4_456
O31 O1 La 100.9(3) 5_455 4_456
O31 O1 La 95.1(4) 2_565 4_456
O31 O1 La 137.6(6) 2 4_456
O31 O1 La 88.3(6) 6_455 4_456
O31 O1 La 112.9(4) 5_565 4_456
Ga3 O1 La 166.0(2) 2_564 4_456
Ga3 O1 La 119.50(6) . 4_456
Ga3 O1 La 116.60(5) 4_455 4_456
O2 O1 La 53.0(2) 4_455 4_456
O2 O1 La 100.1(3) . 4_456
O2 O1 La 93.7(3) 3_565 4_456
Ga1 O1 La 128.7(3) . 4_456
Nb O1 La 128.7(3) . 4_456
Nb O1 La 80.07(12) 1_455 4_456
Ga1 O1 La 80.07(12) 1_455 4_456
Nb O1 La 90.74(15) 1_565 4_456
Ga1 O1 La 90.74(15) 1_565 4_456
O3 O1 La 29.0(2) 4_456 4_456
O3 O1 La 56.9(3) 3_566 4_456
O3 O1 La 77.8(3) 1_556 4_456
La O1 La 50.18(16) 1_556 4_456
La O1 La 50.18(16) 2_566 4_456
Ga2 O1 O21 142.0(4) 2_566 1_554
La O1 O21 37.0(5) . 1_554
La O1 O21 101.4(6) 2_565 1_554
La O1 O21 79.3(5) 4_455 1_554
O21 O1 O21 104.9(8) 6_556 1_554
O21 O1 O21 140.2(5) 2_566 1_554
O21 O1 O21 148.8(5) 5_456 1_554
O31 O1 O21 80.1(7) 4 1_554
O31 O1 O21 70.5(10) 3_455 1_554
O31 O1 O21 131.0(10) 1_565 1_554
O2 O1 O21 49.0(5) 6 1_554
O2 O1 O21 19.0(4) 5_455 1_554
O2 O1 O21 70.6(6) 2_565 1_554
O2 O1 O21 131.9(5) 6_556 1_554
O2 O1 O21 114.3(5) 5_456 1_554
O2 O1 O21 162.7(5) 2_566 1_554
O3 O1 O21 79.9(5) 6 1_554
O3 O1 O21 78.4(7) 5_455 1_554
O3 O1 O21 136.4(7) 2_565 1_554
O21 O1 O21 72.8(7) . 1_554
O21 O1 O21 124.6(6) 3_565 1_554
O21 O1 O21 124.6(6) 4_455 1_554
Ga2 O1 O21 38.0(4) 2_565 1_554
O21 O1 O21 8.2(10) 6 1_554
O21 O1 O21 56.2(4) 2_565 1_554
O21 O1 O21 61.2(4) 5_455 1_554
Ga3 O1 O21 110.1(4) 2_565 1_554
Ga3 O1 O21 85.4(4) 1_556 1_554
Ga3 O1 O21 148.9(5) 4_456 1_554
O2 O1 O21 62.6(5) 3_455 1_554
O2 O1 O21 120.8(5) 1_565 1_554
O2 O1 O21 111.5(5) 4 1_554
O3 O1 O21 52.7(5) 4_455 1_554
O3 O1 O21 43.9(5) . 1_554
O3 O1 O21 97.3(6) 3_565 1_554
O31 O1 O21 71.0(6) 6 1_554
O31 O1 O21 35.8(5) 5_455 1_554
O31 O1 O21 99.2(6) 2_565 1_554
O31 O1 O21 46.0(6) 2 1_554
O31 O1 O21 58.9(7) 6_455 1_554
O31 O1 O21 102.5(7) 5_565 1_554
Ga3 O1 O21 53.2(4) 2_564 1_554
Ga3 O1 O21 21.9(4) . 1_554
Ga3 O1 O21 78.4(5) 4_455 1_554
O2 O1 O21 96.3(5) 4_455 1_554
O2 O1 O21 65.2(4) . 1_554
O2 O1 O21 129.5(5) 3_565 1_554
Ga1 O1 O21 69.4(4) . 1_554
Nb O1 O21 69.4(4) . 1_554
Nb O1 O21 58.3(4) 1_455 1_554
Ga1 O1 O21 58.3(4) 1_455 1_554
Nb O1 O21 117.2(5) 1_565 1_554
Ga1 O1 O21 117.2(5) 1_565 1_554
O3 O1 O21 107.8(5) 4_456 1_554
O3 O1 O21 165.7(6) 3_566 1_554
O3 O1 O21 101.6(5) 1_556 1_554
La O1 O21 114.2(4) 1_556 1_554
La O1 O21 157.9(4) 2_566 1_554
La O1 O21 136.6(4) 4_456 1_554
Ga2 O1 O21 142.0(4) 2_566 3_564
La O1 O21 79.3(5) . 3_564
La O1 O21 37.0(5) 2_565 3_564
La O1 O21 101.4(6) 4_455 3_564
O21 O1 O21 148.8(5) 6_556 3_564
O21 O1 O21 104.9(8) 2_566 3_564
O21 O1 O21 140.2(5) 5_456 3_564
O31 O1 O21 70.5(10) 4 3_564
O31 O1 O21 131.0(10) 3_455 3_564
O31 O1 O21 80.1(7) 1_565 3_564
O2 O1 O21 19.0(4) 6 3_564
O2 O1 O21 70.6(6) 5_455 3_564
O2 O1 O21 49.0(5) 2_565 3_564
O2 O1 O21 114.3(5) 6_556 3_564
O2 O1 O21 162.7(5) 5_456 3_564
O2 O1 O21 131.9(5) 2_566 3_564
O3 O1 O21 78.4(7) 6 3_564
O3 O1 O21 136.4(7) 5_455 3_564
O3 O1 O21 79.9(5) 2_565 3_564
O21 O1 O21 124.6(6) . 3_564
O21 O1 O21 72.8(7) 3_565 3_564
O21 O1 O21 124.6(6) 4_455 3_564
Ga2 O1 O21 38.0(4) 2_565 3_564
O21 O1 O21 61.2(4) 6 3_564
O21 O1 O21 8.2(10) 2_565 3_564
O21 O1 O21 56.2(4) 5_455 3_564
Ga3 O1 O21 85.4(4) 2_565 3_564
Ga3 O1 O21 148.9(5) 1_556 3_564
Ga3 O1 O21 110.1(4) 4_456 3_564
O2 O1 O21 120.8(5) 3_455 3_564
O2 O1 O21 111.5(5) 1_565 3_564
O2 O1 O21 62.6(5) 4 3_564
O3 O1 O21 97.3(6) 4_455 3_564
O3 O1 O21 52.7(5) . 3_564
O3 O1 O21 43.9(5) 3_565 3_564
O31 O1 O21 35.8(5) 6 3_564
O31 O1 O21 99.2(6) 5_455 3_564
O31 O1 O21 71.0(5) 2_565 3_564
O31 O1 O21 58.9(7) 2 3_564
O31 O1 O21 102.5(7) 6_455 3_564
O31 O1 O21 46.0(6) 5_565 3_564
Ga3 O1 O21 21.9(4) 2_564 3_564
Ga3 O1 O21 78.4(5) . 3_564
Ga3 O1 O21 53.2(4) 4_455 3_564
O2 O1 O21 129.5(5) 4_455 3_564
O2 O1 O21 96.3(5) . 3_564
O2 O1 O21 65.2(4) 3_565 3_564
Ga1 O1 O21 58.3(4) . 3_564
Nb O1 O21 58.3(4) . 3_564
Nb O1 O21 117.2(5) 1_455 3_564
Ga1 O1 O21 117.2(5) 1_455 3_564
Nb O1 O21 69.4(4) 1_565 3_564
Ga1 O1 O21 69.4(4) 1_565 3_564
O3 O1 O21 165.7(6) 4_456 3_564
O3 O1 O21 101.6(5) 3_566 3_564
O3 O1 O21 107.8(5) 1_556 3_564
La O1 O21 136.6(4) 1_556 3_564
La O1 O21 114.2(4) 2_566 3_564
La O1 O21 157.9(4) 4_456 3_564
O21 O1 O21 64.4(7) 1_554 3_564
Ga2 O1 O21 142.0(4) 2_566 4_454
La O1 O21 101.4(6) . 4_454
La O1 O21 79.3(5) 2_565 4_454
La O1 O21 37.0(5) 4_455 4_454
O21 O1 O21 140.2(5) 6_556 4_454
O21 O1 O21 148.8(5) 2_566 4_454
O21 O1 O21 104.9(8) 5_456 4_454
O31 O1 O21 131.0(10) 4 4_454
O31 O1 O21 80.1(7) 3_455 4_454
O31 O1 O21 70.5(10) 1_565 4_454
O2 O1 O21 70.6(6) 6 4_454
O2 O1 O21 49.0(5) 5_455 4_454
O2 O1 O21 19.0(4) 2_565 4_454
O2 O1 O21 162.7(5) 6_556 4_454
O2 O1 O21 131.9(5) 5_456 4_454
O2 O1 O21 114.3(5) 2_566 4_454
O3 O1 O21 136.4(7) 6 4_454
O3 O1 O21 79.9(5) 5_455 4_454
O3 O1 O21 78.4(7) 2_565 4_454
O21 O1 O21 124.6(6) . 4_454
O21 O1 O21 124.6(6) 3_565 4_454
O21 O1 O21 72.8(7) 4_455 4_454
Ga2 O1 O21 38.0(4) 2_565 4_454
O21 O1 O21 56.2(4) 6 4_454
O21 O1 O21 61.2(4) 2_565 4_454
O21 O1 O21 8.2(10) 5_455 4_454
Ga3 O1 O21 148.9(5) 2_565 4_454
Ga3 O1 O21 110.1(4) 1_556 4_454
Ga3 O1 O21 85.4(4) 4_456 4_454
O2 O1 O21 111.5(5) 3_455 4_454
O2 O1 O21 62.6(5) 1_565 4_454
O2 O1 O21 120.8(5) 4 4_454
O3 O1 O21 43.9(5) 4_455 4_454
O3 O1 O21 97.3(6) . 4_454
O3 O1 O21 52.7(5) 3_565 4_454
O31 O1 O21 99.2(6) 6 4_454
O31 O1 O21 71.0(6) 5_455 4_454
O31 O1 O21 35.8(5) 2_565 4_454
O31 O1 O21 102.5(7) 2 4_454
O31 O1 O21 46.0(6) 6_455 4_454
O31 O1 O21 58.9(7) 5_565 4_454
Ga3 O1 O21 78.4(5) 2_564 4_454
Ga3 O1 O21 53.2(4) . 4_454
Ga3 O1 O21 21.9(4) 4_455 4_454
O2 O1 O21 65.2(4) 4_455 4_454
O2 O1 O21 129.5(5) . 4_454
O2 O1 O21 96.3(5) 3_565 4_454
Ga1 O1 O21 117.2(5) . 4_454
Nb O1 O21 117.2(5) . 4_454
Nb O1 O21 69.4(4) 1_455 4_454
Ga1 O1 O21 69.4(4) 1_455 4_454
Nb O1 O21 58.3(4) 1_565 4_454
Ga1 O1 O21 58.3(4) 1_565 4_454
O3 O1 O21 101.6(5) 4_456 4_454
O3 O1 O21 107.8(5) 3_566 4_454
O3 O1 O21 165.7(6) 1_556 4_454
La O1 O21 157.9(4) 1_556 4_454
La O1 O21 136.6(4) 2_566 4_454
La O1 O21 114.2(4) 4_456 4_454
O21 O1 O21 64.4(7) 1_554 4_454
O21 O1 O21 64.4(7) 3_564 4_454
Ga2 O1 O3 115.3(3) 2_566 3_455
La O1 O3 49.5(2) . 3_455
La O1 O3 134.8(6) 2_565 3_455
La O1 O3 61.2(2) 4_455 3_455
O21 O1 O3 80.6(7) 6_556 3_455
O21 O1 O3 141.2(8) 2_566 3_455
O21 O1 O3 113.9(8) 5_456 3_455
O31 O1 O3 100.4(6) 4 3_455
O31 O1 O3 35.0(9) 3_455 3_455
O31 O1 O3 136.1(9) 1_565 3_455
O2 O1 O3 84.5(4) 6 3_455
O2 O1 O3 29.5(3) 5_455 3_455
O2 O1 O3 85.2(4) 2_565 3_455
O2 O1 O3 126.3(4) 6_556 3_455
O2 O1 O3 84.7(3) 5_456 3_455
O2 O1 O3 127.2(4) 2_566 3_455
O3 O1 O3 95.8(5) 6 3_455
O3 O1 O3 43.2(6) 5_455 3_455
O3 O1 O3 144.9(6) 2_565 3_455
O21 O1 O3 55.1(7) . 3_455
O21 O1 O3 153.0(7) 3_565 3_455
O21 O1 O3 97.9(6) 4_455 3_455
Ga2 O1 O3 64.7(3) 2_565 3_455
O21 O1 O3 37.4(6) 6 3_455
O21 O1 O3 90.4(7) 2_565 3_455
O21 O1 O3 71.9(7) 5_455 3_455
Ga3 O1 O3 125.07(17) 2_565 3_455
Ga3 O1 O3 53.64(18) 1_556 3_455
Ga3 O1 O3 128.76(16) 4_456 3_455
O2 O1 O3 42.0(3) 3_455 3_455
O2 O1 O3 100.6(2) 1_565 3_455
O2 O1 O3 141.8(3) 4 3_455
O3 O1 O3 32.3(4) 4_455 3_455
O3 O1 O3 72.5(4) . 3_455
O3 O1 O3 119.7(6) 3_565 3_455
O31 O1 O3 104.3(4) 6 3_455
O31 O1 O3 1.3(4) 5_455 3_455
O31 O1 O3 102.9(4) 2_565 3_455
O31 O1 O3 71.6(3) 2 3_455
O31 O1 O3 35.7(4) 6_455 3_455
O31 O1 O3 126.1(7) 5_565 3_455
Ga3 O1 O3 88.6(3) 2_564 3_455
Ga3 O1 O3 21.67(18) . 3_455
Ga3 O1 O3 90.9(3) 4_455 3_455
O2 O1 O3 66.3(3) 4_455 3_455
O2 O1 O3 67.9(3) . 3_455
O2 O1 O3 162.6(5) 3_565 3_455
Ga1 O1 O3 95.0(2) . 3_455
Nb O1 O3 95.0(2) . 3_455
Nb O1 O3 23.78(16) 1_455 3_455
Ga1 O1 O3 23.78(16) 1_455 3_455
Nb O1 O3 126.8(3) 1_565 3_455
Ga1 O1 O3 126.8(3) 1_565 3_455
O3 O1 O3 72.4(2) 4_456 3_455
O3 O1 O3 155.9(4) 3_566 3_455
O3 O1 O3 101.0(3) 1_556 3_455
La O1 O3 96.3(2) 1_556 3_455
La O1 O3 144.3(3) 2_566 3_455
La O1 O3 101.4(2) 4_456 3_455
O21 O1 O3 35.5(4) 1_554 3_455
O21 O1 O3 98.6(5) 3_564 3_455
O21 O1 O3 69.7(5) 4_454 3_455
Ga2 O1 O3 115.3(3) 2_566 1_565
La O1 O3 134.8(6) . 1_565
La O1 O3 61.2(2) 2_565 1_565
La O1 O3 49.5(2) 4_455 1_565
O21 O1 O3 141.2(8) 6_556 1_565
O21 O1 O3 113.9(8) 2_566 1_565
O21 O1 O3 80.6(7) 5_456 1_565
O31 O1 O3 136.1(9) 4 1_565
O31 O1 O3 100.4(6) 3_455 1_565
O31 O1 O3 35.0(9) 1_565 1_565
O2 O1 O3 85.2(4) 6 1_565
O2 O1 O3 84.5(4) 5_455 1_565
O2 O1 O3 29.5(3) 2_565 1_565
O2 O1 O3 127.2(4) 6_556 1_565
O2 O1 O3 126.3(4) 5_456 1_565
O2 O1 O3 84.7(3) 2_566 1_565
O3 O1 O3 144.9(6) 6 1_565
O3 O1 O3 95.8(5) 5_455 1_565
O3 O1 O3 43.2(6) 2_565 1_565
O21 O1 O3 153.0(7) . 1_565
O21 O1 O3 97.9(6) 3_565 1_565
O21 O1 O3 55.1(7) 4_455 1_565
Ga2 O1 O3 64.7(3) 2_565 1_565
O21 O1 O3 90.4(7) 6 1_565
O21 O1 O3 71.9(7) 2_565 1_565
O21 O1 O3 37.4(6) 5_455 1_565
Ga3 O1 O3 128.76(16) 2_565 1_565
Ga3 O1 O3 125.07(17) 1_556 1_565
Ga3 O1 O3 53.64(18) 4_456 1_565
O2 O1 O3 141.8(3) 3_455 1_565
O2 O1 O3 42.0(3) 1_565 1_565
O2 O1 O3 100.6(2) 4 1_565
O3 O1 O3 72.5(4) 4_455 1_565
O3 O1 O3 119.7(6) . 1_565
O3 O1 O3 32.3(4) 3_565 1_565
O31 O1 O3 102.9(4) 6 1_565
O31 O1 O3 104.3(4) 5_455 1_565
O31 O1 O3 1.3(4) 2_565 1_565
O31 O1 O3 126.1(7) 2 1_565
O31 O1 O3 71.6(3) 6_455 1_565
O31 O1 O3 35.7(4) 5_565 1_565
Ga3 O1 O3 90.9(3) 2_564 1_565
Ga3 O1 O3 88.6(3) . 1_565
Ga3 O1 O3 21.67(18) 4_455 1_565
O2 O1 O3 67.9(3) 4_455 1_565
O2 O1 O3 162.6(5) . 1_565
O2 O1 O3 66.3(3) 3_565 1_565
Ga1 O1 O3 126.8(3) . 1_565
Nb O1 O3 126.8(3) . 1_565
Nb O1 O3 95.0(2) 1_455 1_565
Ga1 O1 O3 95.0(2) 1_455 1_565
Nb O1 O3 23.78(16) 1_565 1_565
Ga1 O1 O3 23.78(16) 1_565 1_565
O3 O1 O3 101.0(3) 4_456 1_565
O3 O1 O3 72.4(2) 3_566 1_565
O3 O1 O3 155.9(4) 1_556 1_565
La O1 O3 144.3(3) 1_556 1_565
La O1 O3 101.4(2) 2_566 1_565
La O1 O3 96.3(2) 4_456 1_565
O21 O1 O3 98.6(5) 1_554 1_565
O21 O1 O3 69.7(5) 3_564 1_565
O21 O1 O3 35.5(4) 4_454 1_565
O3 O1 O3 103.0(3) 3_455 1_565
Ga2 O1 O3 115.3(3) 2_566 4
La O1 O3 61.2(2) . 4
La O1 O3 49.5(2) 2_565 4
La O1 O3 134.8(6) 4_455 4
O21 O1 O3 113.9(8) 6_556 4
O21 O1 O3 80.6(7) 2_566 4
O21 O1 O3 141.2(8) 5_456 4
O31 O1 O3 35.0(9) 4 4
O31 O1 O3 136.1(9) 3_455 4
O31 O1 O3 100.4(6) 1_565 4
O2 O1 O3 29.5(3) 6 4
O2 O1 O3 85.3(4) 5_455 4
O2 O1 O3 84.5(4) 2_565 4
O2 O1 O3 84.7(3) 6_556 4
O2 O1 O3 127.2(4) 5_456 4
O2 O1 O3 126.3(4) 2_566 4
O3 O1 O3 43.2(6) 6 4
O3 O1 O3 144.9(6) 5_455 4
O3 O1 O3 95.8(5) 2_565 4
O21 O1 O3 97.9(6) . 4
O21 O1 O3 55.1(7) 3_565 4
O21 O1 O3 153.0(7) 4_455 4
Ga2 O1 O3 64.7(3) 2_565 4
O21 O1 O3 71.9(7) 6 4
O21 O1 O3 37.4(6) 2_565 4
O21 O1 O3 90.4(7) 5_455 4
Ga3 O1 O3 53.64(18) 2_565 4
Ga3 O1 O3 128.76(16) 1_556 4
Ga3 O1 O3 125.07(17) 4_456 4
O2 O1 O3 100.6(2) 3_455 4
O2 O1 O3 141.8(3) 1_565 4
O2 O1 O3 42.0(3) 4 4
O3 O1 O3 119.7(6) 4_455 4
O3 O1 O3 32.3(4) . 4
O3 O1 O3 72.5(4) 3_565 4
O31 O1 O3 1.3(4) 6 4
O31 O1 O3 102.9(4) 5_455 4
O31 O1 O3 104.3(4) 2_565 4
O31 O1 O3 35.7(4) 2 4
O31 O1 O3 126.1(7) 6_455 4
O31 O1 O3 71.6(3) 5_565 4
Ga3 O1 O3 21.67(18) 2_564 4
Ga3 O1 O3 90.9(3) . 4
Ga3 O1 O3 88.6(3) 4_455 4
O2 O1 O3 162.6(5) 4_455 4
O2 O1 O3 66.3(3) . 4
O2 O1 O3 67.9(3) 3_565 4
Ga1 O1 O3 23.78(16) . 4
Nb O1 O3 23.78(16) . 4
Nb O1 O3 126.8(3) 1_455 4
Ga1 O1 O3 126.8(3) 1_455 4
Nb O1 O3 95.0(2) 1_565 4
Ga1 O1 O3 95.0(2) 1_565 4
O3 O1 O3 155.9(4) 4_456 4
O3 O1 O3 101.0(3) 3_566 4
O3 O1 O3 72.3(2) 1_556 4
La O1 O3 101.4(2) 1_556 4
La O1 O3 96.3(2) 2_566 4
La O1 O3 144.3(3) 4_456 4
O21 O1 O3 69.7(5) 1_554 4
O21 O1 O3 35.5(4) 3_564 4
O21 O1 O3 98.6(5) 4_454 4
O3 O1 O3 103.0(3) 3_455 4
O3 O1 O3 103.0(3) 1_565 4
Ga2 O1 Ga2 70.93(18) 2_566 1_565
La O1 Ga2 135.62(3) . 1_565
La O1 Ga2 111.82(4) 2_565 1_565
La O1 Ga2 40.50(17) 4_455 1_565
O21 O1 Ga2 82.2(8) 6_556 1_565
O21 O1 Ga2 99.3(8) 2_566 1_565
O21 O1 Ga2 36.2(8) 5_456 1_565
O31 O1 Ga2 157.3(9) 4 1_565
O31 O1 Ga2 59.7(9) 3_455 1_565
O31 O1 Ga2 61.3(7) 1_565 1_565
O2 O1 Ga2 141.5(4) 6 1_565
O2 O1 Ga2 99.2(3) 5_455 1_565
O2 O1 Ga2 81.9(3) 2_565 1_565
O2 O1 Ga2 100.1(4) 6_556 1_565
O2 O1 Ga2 67.9(3) 5_456 1_565
O2 O1 Ga2 50.0(3) 2_566 1_565
O3 O1 Ga2 151.3(6) 6 1_565
O3 O1 Ga2 51.2(5) 5_455 1_565
O3 O1 Ga2 66.7(4) 2_565 1_565
O21 O1 Ga2 101.1(6) . 1_565
O21 O1 Ga2 116.6(7) 3_565 1_565
O21 O1 Ga2 9.2(6) 4_455 1_565
Ga2 O1 Ga2 109.07(18) 2_565 1_565
O21 O1 Ga2 112.7(7) 6 1_565
O21 O1 Ga2 129.7(6) 2_565 1_565
O21 O1 Ga2 79.4(6) 5_455 1_565
Ga3 O1 Ga2 129.8(4) 2_565 1_565
Ga3 O1 Ga2 70.23(12) 1_556 1_565
Ga3 O1 Ga2 39.99(6) 4_456 1_565
O2 O1 Ga2 98.2(2) 3_455 1_565
O2 O1 Ga2 19.2(2) 1_565 1_565
O2 O1 Ga2 129.0(3) 4 1_565
O3 O1 Ga2 64.7(4) 4_455 1_565
O3 O1 Ga2 161.0(3) . 1_565
O3 O1 Ga2 88.82(19) 3_565 1_565
O31 O1 Ga2 160.4(3) 6 1_565
O31 O1 Ga2 89.5(3) 5_455 1_565
O31 O1 Ga2 58.1(4) 2_565 1_565
O31 O1 Ga2 160.4(3) 2 1_565
O31 O1 Ga2 58.6(6) 6_455 1_565
O31 O1 Ga2 89.5(3) 5_565 1_565
Ga3 O1 Ga2 148.8(3) 2_564 1_565
Ga3 O1 Ga2 95.53(9) . 1_565
Ga3 O1 Ga2 76.37(6) 4_455 1_565
O2 O1 Ga2 22.67(17) 4_455 1_565
O2 O1 Ga2 132.5(3) . 1_565
O2 O1 Ga2 96.41(19) 3_565 1_565
Ga1 O1 Ga2 171.2(4) . 1_565
Nb O1 Ga2 171.2(4) . 1_565
Nb O1 Ga2 65.99(3) 1_455 1_565
Ga1 O1 Ga2 65.99(3) 1_455 1_565
Nb O1 Ga2 65.99(3) 1_565 1_565
Ga1 O1 Ga2 65.99(3) 1_565 1_565
O3 O1 Ga2 42.1(2) 4_456 1_565
O3 O1 Ga2 68.1(3) 3_566 1_565
O3 O1 Ga2 120.2(4) 1_556 1_565
La O1 Ga2 91.7(2) 1_556 1_565
La O1 Ga2 81.5(2) 2_566 1_565
La O1 Ga2 42.60(9) 4_456 1_565
O21 O1 Ga2 117.4(4) 1_554 1_565
O21 O1 Ga2 128.9(4) 3_564 1_565
O21 O1 Ga2 71.6(4) 4_454 1_565
O3 O1 Ga2 89.00(16) 3_455 1_565
O3 O1 Ga2 59.40(18) 1_565 1_565
O3 O1 Ga2 161.0(2) 4 1_565
Ga2 O1 Ga2 70.93(18) 2_566 .
La O1 Ga2 40.50(17) . .
La O1 Ga2 135.62(3) 2_565 .
La O1 Ga2 111.82(5) 4_455 .
O21 O1 Ga2 36.2(8) 6_556 .
O21 O1 Ga2 82.2(8) 2_566 .
O21 O1 Ga2 99.3(8) 5_456 .
O31 O1 Ga2 59.7(9) 4 .
O31 O1 Ga2 61.3(7) 3_455 .
O31 O1 Ga2 157.3(9) 1_565 .
O2 O1 Ga2 99.2(3) 6 .
O2 O1 Ga2 81.9(3) 5_455 .
O2 O1 Ga2 141.5(4) 2_565 .
O2 O1 Ga2 67.9(3) 6_556 .
O2 O1 Ga2 50.0(3) 5_456 .
O2 O1 Ga2 100.1(4) 2_566 .
O3 O1 Ga2 51.2(5) 6 .
O3 O1 Ga2 66.7(4) 5_455 .
O3 O1 Ga2 151.3(6) 2_565 .
O21 O1 Ga2 9.2(6) . .
O21 O1 Ga2 101.1(6) 3_565 .
O21 O1 Ga2 116.6(7) 4_455 .
Ga2 O1 Ga2 109.07(18) 2_565 .
O21 O1 Ga2 79.4(6) 6 .
O21 O1 Ga2 112.7(7) 2_565 .
O21 O1 Ga2 129.7(7) 5_455 .
Ga3 O1 Ga2 70.23(12) 2_565 .
Ga3 O1 Ga2 39.99(6) 1_556 .
Ga3 O1 Ga2 129.8(4) 4_456 .
O2 O1 Ga2 19.2(2) 3_455 .
O2 O1 Ga2 129.0(4) 1_565 .
O2 O1 Ga2 98.2(2) 4 .
O3 O1 Ga2 88.82(19) 4_455 .
O3 O1 Ga2 64.7(4) . .
O3 O1 Ga2 161.0(3) 3_565 .
O31 O1 Ga2 89.5(3) 6 .
O31 O1 Ga2 58.1(3) 5_455 .
O31 O1 Ga2 160.4(3) 2_565 .
O31 O1 Ga2 58.6(6) 2 .
O31 O1 Ga2 89.5(3) 6_455 .
O31 O1 Ga2 160.4(3) 5_565 .
Ga3 O1 Ga2 95.53(9) 2_564 .
Ga3 O1 Ga2 76.37(6) . .
Ga3 O1 Ga2 148.8(3) 4_455 .
O2 O1 Ga2 96.41(19) 4_455 .
O2 O1 Ga2 22.67(17) . .
O2 O1 Ga2 132.5(3) 3_565 .
Ga1 O1 Ga2 65.99(3) . .
Nb O1 Ga2 65.99(3) . .
Nb O1 Ga2 65.99(3) 1_455 .
Ga1 O1 Ga2 65.99(3) 1_455 .
Nb O1 Ga2 171.2(4) 1_565 .
Ga1 O1 Ga2 171.2(4) 1_565 .
O3 O1 Ga2 68.1(3) 4_456 .
O3 O1 Ga2 120.2(4) 3_566 .
O3 O1 Ga2 42.1(2) 1_556 .
La O1 Ga2 42.60(9) 1_556 .
La O1 Ga2 91.7(2) 2_566 .
La O1 Ga2 81.5(2) 4_456 .
O21 O1 Ga2 71.6(4) 1_554 .
O21 O1 Ga2 117.4(4) 3_564 .
O21 O1 Ga2 128.9(4) 4_454 .
O3 O1 Ga2 59.40(18) 3_455 .
O3 O1 Ga2 161.0(2) 1_565 .
O3 O1 Ga2 89.00(16) 4 .
Ga2 O1 Ga2 109.87(18) 1_565 .
Ga2 O1 Ga2 70.93(18) 2_566 1_665
La O1 Ga2 111.82(5) . 1_665
La O1 Ga2 40.50(17) 2_565 1_665
La O1 Ga2 135.62(3) 4_455 1_665
O21 O1 Ga2 99.3(8) 6_556 1_665
O21 O1 Ga2 36.2(8) 2_566 1_665
O21 O1 Ga2 82.2(8) 5_456 1_665
O31 O1 Ga2 61.3(7) 4 1_665
O31 O1 Ga2 157.3(9) 3_455 1_665
O31 O1 Ga2 59.7(9) 1_565 1_665
O2 O1 Ga2 81.9(3) 6 1_665
O2 O1 Ga2 141.5(4) 5_455 1_665
O2 O1 Ga2 99.2(3) 2_565 1_665
O2 O1 Ga2 50.0(3) 6_556 1_665
O2 O1 Ga2 100.1(4) 5_456 1_665
O2 O1 Ga2 67.9(3) 2_566 1_665
O3 O1 Ga2 66.7(4) 6 1_665
O3 O1 Ga2 151.3(6) 5_455 1_665
O3 O1 Ga2 51.2(5) 2_565 1_665
O21 O1 Ga2 116.6(7) . 1_665
O21 O1 Ga2 9.2(6) 3_565 1_665
O21 O1 Ga2 101.1(6) 4_455 1_665
Ga2 O1 Ga2 109.07(18) 2_565 1_665
O21 O1 Ga2 129.7(6) 6 1_665
O21 O1 Ga2 79.4(6) 2_565 1_665
O21 O1 Ga2 112.7(7) 5_455 1_665
Ga3 O1 Ga2 39.99(6) 2_565 1_665
Ga3 O1 Ga2 129.8(4) 1_556 1_665
Ga3 O1 Ga2 70.23(12) 4_456 1_665
O2 O1 Ga2 129.0(4) 3_455 1_665
O2 O1 Ga2 98.2(2) 1_565 1_665
O2 O1 Ga2 19.2(2) 4 1_665
O3 O1 Ga2 161.0(3) 4_455 1_665
O3 O1 Ga2 88.82(19) . 1_665
O3 O1 Ga2 64.7(4) 3_565 1_665
O31 O1 Ga2 58.1(4) 6 1_665
O31 O1 Ga2 160.4(3) 5_455 1_665
O31 O1 Ga2 89.5(3) 2_565 1_665
O31 O1 Ga2 89.5(3) 2 1_665
O31 O1 Ga2 160.4(3) 6_455 1_665
O31 O1 Ga2 58.6(6) 5_565 1_665
Ga3 O1 Ga2 76.37(6) 2_564 1_665
Ga3 O1 Ga2 148.8(3) . 1_665
Ga3 O1 Ga2 95.53(9) 4_455 1_665
O2 O1 Ga2 132.5(3) 4_455 1_665
O2 O1 Ga2 96.41(19) . 1_665
O2 O1 Ga2 22.67(17) 3_565 1_665
Ga1 O1 Ga2 65.99(3) . 1_665
Nb O1 Ga2 65.99(3) . 1_665
Nb O1 Ga2 171.2(4) 1_455 1_665
Ga1 O1 Ga2 171.2(4) 1_455 1_665
Nb O1 Ga2 65.99(3) 1_565 1_665
Ga1 O1 Ga2 65.99(3) 1_565 1_665
O3 O1 Ga2 120.2(4) 4_456 1_665
O3 O1 Ga2 42.1(2) 3_566 1_665
O3 O1 Ga2 68.1(3) 1_556 1_665
La O1 Ga2 81.5(2) 1_556 1_665
La O1 Ga2 42.60(9) 2_566 1_665
La O1 Ga2 91.7(2) 4_456 1_665
O21 O1 Ga2 128.9(4) 1_554 1_665
O21 O1 Ga2 71.6(4) 3_564 1_665
O21 O1 Ga2 117.4(4) 4_454 1_665
O3 O1 Ga2 161.0(2) 3_455 1_665
O3 O1 Ga2 89.00(16) 1_565 1_665
O3 O1 Ga2 59.40(18) 4 1_665
Ga2 O1 Ga2 109.87(18) 1_565 1_665
Ga2 O1 Ga2 109.87(18) . 1_665
Ga2 O1 O1 109.9(4) 2_566 2_465
La O1 O1 119.3(4) . 2_465
La O1 O1 98.5(3) 2_565 2_465
La O1 O1 12.10(3) 4_455 2_465
O21 O1 O1 113.2(8) 6_556 2_465
O21 O1 O1 133.6(8) 2_566 2_465
O21 O1 O1 74.1(8) 5_456 2_465
O31 O1 O1 163.7(10) 4 2_465
O31 O1 O1 62.6(6) 3_455 2_465
O31 O1 O1 64.2(9) 1_565 2_465
O2 O1 O1 103.6(6) 6 2_465
O2 O1 O1 67.3(4) 5_455 2_465
O2 O1 O1 46.8(3) 2_565 2_465
O2 O1 O1 138.3(6) 6_556 2_465
O2 O1 O1 101.4(4) 5_456 2_465
O2 O1 O1 86.2(3) 2_566 2_465
O3 O1 O1 166.1(6) 6 2_465
O3 O1 O1 58.3(4) 5_455 2_465
O3 O1 O1 72.8(5) 2_565 2_465
O21 O1 O1 115.3(6) . 2_465
O21 O1 O1 132.9(6) 3_565 2_465
O21 O1 O1 41.7(7) 4_455 2_465
Ga2 O1 O1 70.1(4) 2_565 2_465
O21 O1 O1 79.3(8) 6 2_465
O21 O1 O1 93.7(7) 2_565 2_465
O21 O1 O1 41.1(7) 5_455 2_465
Ga3 O1 O1 162.2(3) 2_565 2_465
Ga3 O1 O1 88.77(10) 1_556 2_465
Ga3 O1 O1 63.44(11) 4_456 2_465
O2 O1 O1 105.0(2) 3_455 2_465
O2 O1 O1 34.7(2) 1_565 2_465
O2 O1 O1 138.0(2) 4 2_465
O3 O1 O1 40.3(3) 4_455 2_465
O3 O1 O1 127.1(6) . 2_465
O3 O1 O1 69.0(3) 3_565 2_465
O31 O1 O1 131.5(6) 6 2_465
O31 O1 O1 73.5(3) 5_455 2_465
O31 O1 O1 36.9(3) 2_565 2_465
O31 O1 O1 131.2(7) 2 2_465
O31 O1 O1 37.0(4) 6_455 2_465
O31 O1 O1 73.2(4) 5_565 2_465
Ga3 O1 O1 111.4(5) 2_564 2_465
Ga3 O1 O1 67.0(3) . 2_465
Ga3 O1 O1 43.9(2) 4_455 2_465
O2 O1 O1 34.3(2) 4_455 2_465
O2 O1 O1 139.8(2) . 2_465
O2 O1 O1 101.71(17) 3_565 2_465
Ga1 O1 O1 149.9(6) . 2_465
Nb O1 O1 149.9(6) . 2_465
Nb O1 O1 58.45(6) 1_455 2_465
Ga1 O1 O1 58.45(6) 1_455 2_465
Nb O1 O1 58.45(6) 1_565 2_465
Ga1 O1 O1 58.45(6) 1_565 2_465
O3 O1 O1 71.1(3) 4_456 2_465
O3 O1 O1 92.5(3) 3_566 2_465
O3 O1 O1 156.3(5) 1_556 2_465
La O1 O1 127.6(4) 1_556 2_465
La O1 O1 115.6(3) 2_566 2_465
La O1 O1 81.2(3) 4_456 2_465
O21 O1 O1 86.2(5) 1_554 2_465
O21 O1 O1 95.8(6) 3_564 2_465
O21 O1 O1 33.0(5) 4_454 2_465
O3 O1 O1 72.4(2) 3_455 2_465
O3 O1 O1 37.73(19) 1_565 2_465
O3 O1 O1 131.0(5) 4 2_465
Ga2 O1 O1 38.95(19) 1_565 2_465
Ga2 O1 O1 123.74(3) . 2_465
Ga2 O1 O1 123.74(3) 1_665 2_465
Ga2 O1 O1 109.9(4) 2_566 2_455
La O1 O1 12.10(4) . 2_455
La O1 O1 119.3(4) 2_565 2_455
La O1 O1 98.6(3) 4_455 2_455
O21 O1 O1 74.1(8) 6_556 2_455
O21 O1 O1 113.3(8) 2_566 2_455
O21 O1 O1 133.6(8) 5_456 2_455
O31 O1 O1 62.6(6) 4 2_455
O31 O1 O1 64.2(9) 3_455 2_455
O31 O1 O1 163.7(10) 1_565 2_455
O2 O1 O1 67.3(4) 6 2_455
O2 O1 O1 46.8(3) 5_455 2_455
O2 O1 O1 103.6(6) 2_565 2_455
O2 O1 O1 101.4(4) 6_556 2_455
O2 O1 O1 86.2(3) 5_456 2_455
O2 O1 O1 138.3(6) 2_566 2_455
O3 O1 O1 58.3(4) 6 2_455
O3 O1 O1 72.8(5) 5_455 2_455
O3 O1 O1 166.1(6) 2_565 2_455
O21 O1 O1 41.7(7) . 2_455
O21 O1 O1 115.3(6) 3_565 2_455
O21 O1 O1 132.9(6) 4_455 2_455
Ga2 O1 O1 70.1(4) 2_565 2_455
O21 O1 O1 41.1(7) 6 2_455
O21 O1 O1 79.3(8) 2_565 2_455
O21 O1 O1 93.7(7) 5_455 2_455
Ga3 O1 O1 88.77(10) 2_565 2_455
Ga3 O1 O1 63.44(11) 1_556 2_455
Ga3 O1 O1 162.2(3) 4_456 2_455
O2 O1 O1 34.7(2) 3_455 2_455
O2 O1 O1 138.0(2) 1_565 2_455
O2 O1 O1 105.0(2) 4 2_455
O3 O1 O1 69.0(3) 4_455 2_455
O3 O1 O1 40.3(3) . 2_455
O3 O1 O1 127.1(6) 3_565 2_455
O31 O1 O1 73.5(3) 6 2_455
O31 O1 O1 36.9(3) 5_455 2_455
O31 O1 O1 131.5(6) 2_565 2_455
O31 O1 O1 37.0(4) 2 2_455
O31 O1 O1 73.2(4) 6_455 2_455
O31 O1 O1 131.2(7) 5_565 2_455
Ga3 O1 O1 67.0(3) 2_564 2_455
Ga3 O1 O1 43.9(2) . 2_455
Ga3 O1 O1 111.4(5) 4_455 2_455
O2 O1 O1 101.71(17) 4_455 2_455
O2 O1 O1 34.3(2) . 2_455
O2 O1 O1 139.8(2) 3_565 2_455
Ga1 O1 O1 58.45(6) . 2_455
Nb O1 O1 58.45(6) . 2_455
Nb O1 O1 58.45(6) 1_455 2_455
Ga1 O1 O1 58.45(6) 1_455 2_455
Nb O1 O1 149.9(6) 1_565 2_455
Ga1 O1 O1 149.9(6) 1_565 2_455
O3 O1 O1 92.5(3) 4_456 2_455
O3 O1 O1 156.3(5) 3_566 2_455
O3 O1 O1 71.1(3) 1_556 2_455
La O1 O1 81.2(3) 1_556 2_455
La O1 O1 127.6(4) 2_566 2_455
La O1 O1 115.6(3) 4_456 2_455
O21 O1 O1 33.0(5) 1_554 2_455
O21 O1 O1 86.2(5) 3_564 2_455
O21 O1 O1 95.8(6) 4_454 2_455
O3 O1 O1 37.73(19) 3_455 2_455
O3 O1 O1 131.0(5) 1_565 2_455
O3 O1 O1 72.4(2) 4 2_455
Ga2 O1 O1 123.75(3) 1_565 2_455
Ga2 O1 O1 38.95(19) . 2_455
Ga2 O1 O1 123.74(3) 1_665 2_455
O1 O1 O1 109.1(4) 2_465 2_455
Ga2 O1 O1 109.9(4) 2_566 2_565
La O1 O1 98.5(3) . 2_565
La O1 O1 12.10(3) 2_565 2_565
La O1 O1 119.3(4) 4_455 2_565
O21 O1 O1 133.6(8) 6_556 2_565
O21 O1 O1 74.1(8) 2_566 2_565
O21 O1 O1 113.2(8) 5_456 2_565
O31 O1 O1 64.2(9) 4 2_565
O31 O1 O1 163.7(10) 3_455 2_565
O31 O1 O1 62.6(6) 1_565 2_565
O2 O1 O1 46.8(3) 6 2_565
O2 O1 O1 103.6(6) 5_455 2_565
O2 O1 O1 67.3(4) 2_565 2_565
O2 O1 O1 86.2(3) 6_556 2_565
O2 O1 O1 138.3(6) 5_456 2_565
O2 O1 O1 101.4(4) 2_566 2_565
O3 O1 O1 72.8(5) 6 2_565
O3 O1 O1 166.1(6) 5_455 2_565
O3 O1 O1 58.3(4) 2_565 2_565
O21 O1 O1 132.9(6) . 2_565
O21 O1 O1 41.7(7) 3_565 2_565
O21 O1 O1 115.3(6) 4_455 2_565
Ga2 O1 O1 70.1(4) 2_565 2_565
O21 O1 O1 93.7(7) 6 2_565
O21 O1 O1 41.1(7) 2_565 2_565
O21 O1 O1 79.3(8) 5_455 2_565
Ga3 O1 O1 63.44(11) 2_565 2_565
Ga3 O1 O1 162.2(3) 1_556 2_565
Ga3 O1 O1 88.77(10) 4_456 2_565
O2 O1 O1 138.0(2) 3_455 2_565
O2 O1 O1 105.0(2) 1_565 2_565
O2 O1 O1 34.7(2) 4 2_565
O3 O1 O1 127.1(6) 4_455 2_565
O3 O1 O1 69.0(3) . 2_565
O3 O1 O1 40.3(3) 3_565 2_565
O31 O1 O1 36.9(3) 6 2_565
O31 O1 O1 131.5(6) 5_455 2_565
O31 O1 O1 73.5(3) 2_565 2_565
O31 O1 O1 73.2(4) 2 2_565
O31 O1 O1 131.2(7) 6_455 2_565
O31 O1 O1 37.0(4) 5_565 2_565
Ga3 O1 O1 43.9(2) 2_564 2_565
Ga3 O1 O1 111.4(5) . 2_565
Ga3 O1 O1 67.0(3) 4_455 2_565
O2 O1 O1 139.8(2) 4_455 2_565
O2 O1 O1 101.71(17) . 2_565
O2 O1 O1 34.3(2) 3_565 2_565
Ga1 O1 O1 58.45(6) . 2_565
Nb O1 O1 58.45(6) . 2_565
Nb O1 O1 149.9(6) 1_455 2_565
Ga1 O1 O1 149.9(6) 1_455 2_565
Nb O1 O1 58.45(6) 1_565 2_565
Ga1 O1 O1 58.45(6) 1_565 2_565
O3 O1 O1 156.3(5) 4_456 2_565
O3 O1 O1 71.1(3) 3_566 2_565
O3 O1 O1 92.5(3) 1_556 2_565
La O1 O1 115.6(3) 1_556 2_565
La O1 O1 81.2(3) 2_566 2_565
La O1 O1 127.6(4) 4_456 2_565
O21 O1 O1 95.8(6) 1_554 2_565
O21 O1 O1 33.0(5) 3_564 2_565
O21 O1 O1 86.2(5) 4_454 2_565
O3 O1 O1 131.0(5) 3_455 2_565
O3 O1 O1 72.4(2) 1_565 2_565
O3 O1 O1 37.73(19) 4 2_565
Ga2 O1 O1 123.74(3) 1_565 2_565
Ga2 O1 O1 123.74(3) . 2_565
Ga2 O1 O1 38.95(19) 1_665 2_565
O1 O1 O1 109.1(4) 2_465 2_565
O1 O1 O1 109.1(4) 2_455 2_565
Ga2 O1 O1 180.0 2_566 1_554
La O1 O1 70.6(4) . 1_554
La O1 O1 70.6(4) 2_565 1_554
La O1 O1 70.6(4) 4_455 1_554
O21 O1 O1 142.7(8) 6_556 1_554
O21 O1 O1 142.7(8) 2_566 1_554
O21 O1 O1 142.7(8) 5_456 1_554
O31 O1 O1 93.6(8) 4 1_554
O31 O1 O1 93.6(8) 3_455 1_554
O31 O1 O1 93.6(8) 1_565 1_554
O2 O1 O1 35.2(3) 6 1_554
O2 O1 O1 35.2(3) 5_455 1_554
O2 O1 O1 35.2(3) 2_565 1_554
O2 O1 O1 149.3(3) 6_556 1_554
O2 O1 O1 149.3(3) 5_456 1_554
O2 O1 O1 149.3(3) 2_566 1_554
O3 O1 O1 98.5(4) 6 1_554
O3 O1 O1 98.5(4) 5_455 1_554
O3 O1 O1 98.5(4) 2_565 1_554
O21 O1 O1 110.8(7) . 1_554
O21 O1 O1 110.8(7) 3_565 1_554
O21 O1 O1 110.8(7) 4_455 1_554
Ga2 O1 O1 0.0 2_565 1_554
O21 O1 O1 31.0(6) 6 1_554
O21 O1 O1 31.0(6) 2_565 1_554
O21 O1 O1 31.0(6) 5_455 1_554
Ga3 O1 O1 118.3(2) 2_565 1_554
Ga3 O1 O1 118.3(2) 1_556 1_554
Ga3 O1 O1 118.3(2) 4_456 1_554
O2 O1 O1 100.2(4) 3_455 1_554
O2 O1 O1 100.2(4) 1_565 1_554
O2 O1 O1 100.2(4) 4 1_554
O3 O1 O1 59.5(4) 4_455 1_554
O3 O1 O1 59.5(4) . 1_554
O3 O1 O1 59.5(4) 3_565 1_554
O31 O1 O1 65.6(4) 6 1_554
O31 O1 O1 65.6(4) 5_455 1_554
O31 O1 O1 65.6(4) 2_565 1_554
O31 O1 O1 65.1(6) 2 1_554
O31 O1 O1 65.1(6) 6_455 1_554
O31 O1 O1 65.1(6) 5_565 1_554
Ga3 O1 O1 43.09(14) 2_564 1_554
Ga3 O1 O1 43.09(14) . 1_554
Ga3 O1 O1 43.08(14) 4_455 1_554
O2 O1 O1 97.9(3) 4_455 1_554
O2 O1 O1 97.9(3) . 1_554
O2 O1 O1 97.9(3) 3_565 1_554
Ga1 O1 O1 79.8(2) . 1_554
Nb O1 O1 79.8(2) . 1_554
Nb O1 O1 79.8(2) 1_455 1_554
Ga1 O1 O1 79.8(2) 1_455 1_554
Nb O1 O1 79.8(2) 1_565 1_554
Ga1 O1 O1 79.8(2) 1_565 1_554
O3 O1 O1 128.6(3) 4_456 1_554
O3 O1 O1 128.6(3) 3_566 1_554
O3 O1 O1 128.6(3) 1_556 1_554
La O1 O1 150.69(10) 1_556 1_554
La O1 O1 150.68(10) 2_566 1_554
La O1 O1 150.68(10) 4_456 1_554
O21 O1 O1 38.0(4) 1_554 1_554
O21 O1 O1 38.0(4) 3_564 1_554
O21 O1 O1 38.0(4) 4_454 1_554
O3 O1 O1 64.7(3) 3_455 1_554
O3 O1 O1 64.7(3) 1_565 1_554
O3 O1 O1 64.7(3) 4 1_554
Ga2 O1 O1 109.07(18) 1_565 1_554
Ga2 O1 O1 109.07(18) . 1_554
Ga2 O1 O1 109.07(18) 1_665 1_554
O1 O1 O1 70.1(4) 2_465 1_554
O1 O1 O1 70.1(4) 2_455 1_554
O1 O1 O1 70.1(4) 2_565 1_554
Ga2 O1 O1 0.0 2_566 1_556
La O1 O1 109.4(4) . 1_556
La O1 O1 109.4(4) 2_565 1_556
La O1 O1 109.4(4) 4_455 1_556
O21 O1 O1 37.3(8) 6_556 1_556
O21 O1 O1 37.3(8) 2_566 1_556
O21 O1 O1 37.3(8) 5_456 1_556
O31 O1 O1 86.4(8) 4 1_556
O31 O1 O1 86.4(8) 3_455 1_556
O31 O1 O1 86.4(8) 1_565 1_556
O2 O1 O1 144.8(3) 6 1_556
O2 O1 O1 144.8(3) 5_455 1_556
O2 O1 O1 144.8(3) 2_565 1_556
O2 O1 O1 30.7(3) 6_556 1_556
O2 O1 O1 30.7(3) 5_456 1_556
O2 O1 O1 30.7(3) 2_566 1_556
O3 O1 O1 81.5(4) 6 1_556
O3 O1 O1 81.5(4) 5_455 1_556
O3 O1 O1 81.5(4) 2_565 1_556
O21 O1 O1 69.2(7) . 1_556
O21 O1 O1 69.2(7) 3_565 1_556
O21 O1 O1 69.2(7) 4_455 1_556
Ga2 O1 O1 180.0 2_565 1_556
O21 O1 O1 149.0(6) 6 1_556
O21 O1 O1 149.0(6) 2_565 1_556
O21 O1 O1 149.0(6) 5_455 1_556
Ga3 O1 O1 61.7(2) 2_565 1_556
Ga3 O1 O1 61.7(2) 1_556 1_556
Ga3 O1 O1 61.7(2) 4_456 1_556
O2 O1 O1 79.8(4) 3_455 1_556
O2 O1 O1 79.8(4) 1_565 1_556
O2 O1 O1 79.8(4) 4 1_556
O3 O1 O1 120.5(4) 4_455 1_556
O3 O1 O1 120.5(4) . 1_556
O3 O1 O1 120.5(4) 3_565 1_556
O31 O1 O1 114.4(4) 6 1_556
O31 O1 O1 114.4(4) 5_455 1_556
O31 O1 O1 114.4(4) 2_565 1_556
O31 O1 O1 114.9(6) 2 1_556
O31 O1 O1 114.9(6) 6_455 1_556
O31 O1 O1 114.9(6) 5_565 1_556
Ga3 O1 O1 136.92(14) 2_564 1_556
Ga3 O1 O1 136.91(14) . 1_556
Ga3 O1 O1 136.91(14) 4_455 1_556
O2 O1 O1 82.1(3) 4_455 1_556
O2 O1 O1 82.1(3) . 1_556
O2 O1 O1 82.1(3) 3_565 1_556
Ga1 O1 O1 100.2(2) . 1_556
Nb O1 O1 100.2(2) . 1_556
Nb O1 O1 100.2(2) 1_455 1_556
Ga1 O1 O1 100.2(2) 1_455 1_556
Nb O1 O1 100.2(2) 1_565 1_556
Ga1 O1 O1 100.2(2) 1_565 1_556
O3 O1 O1 51.4(3) 4_456 1_556
O3 O1 O1 51.4(3) 3_566 1_556
O3 O1 O1 51.4(3) 1_556 1_556
La O1 O1 29.32(10) 1_556 1_556
La O1 O1 29.32(10) 2_566 1_556
La O1 O1 29.31(10) 4_456 1_556
O21 O1 O1 142.0(4) 1_554 1_556
O21 O1 O1 142.0(4) 3_564 1_556
O21 O1 O1 142.0(4) 4_454 1_556
O3 O1 O1 115.3(3) 3_455 1_556
O3 O1 O1 115.3(3) 1_565 1_556
O3 O1 O1 115.3(3) 4 1_556
Ga2 O1 O1 70.93(18) 1_565 1_556
Ga2 O1 O1 70.93(18) . 1_556
Ga2 O1 O1 70.93(18) 1_665 1_556
O1 O1 O1 109.9(4) 2_465 1_556
O1 O1 O1 109.9(4) 2_455 1_556
O1 O1 O1 109.9(4) 2_565 1_556
O1 O1 O1 180.0 1_554 1_556
Ga2 O1 O31 52.1(5) 2_566 6_556
La O1 O31 85.4(4) . 6_556
La O1 O31 75.6(4) 2_565 6_556
La O1 O31 160.4(7) 4_455 6_556
O21 O1 O31 64.9(8) 6_556 6_556
O21 O1 O31 21.3(8) 2_566 6_556
O21 O1 O31 83.6(10) 5_456 6_556
O31 O1 O31 39.4(9) 4 6_556
O31 O1 O31 125.1(7) 3_455 6_556
O31 O1 O31 94.7(8) 1_565 6_556
O2 O1 O31 92.8(6) 6 6_556
O2 O1 O31 137.9(5) 5_455 6_556
O2 O1 O31 135.8(5) 2_565 6_556
O2 O1 O31 21.5(6) 6_556 6_556
O2 O1 O31 71.5(6) 5_456 6_556
O2 O1 O31 70.2(6) 2_566 6_556
O3 O1 O31 39.1(5) 6 6_556
O3 O1 O31 125.1(6) 5_455 6_556
O3 O1 O31 85.9(5) 2_565 6_556
O21 O1 O31 77.4(7) . 6_556
O21 O1 O31 31.0(6) 3_565 6_556
O21 O1 O31 114.9(8) 4_455 6_556
Ga2 O1 O31 127.9(5) 2_565 6_556
O21 O1 O31 125.6(8) 6 6_556
O21 O1 O31 98.6(7) 2_565 6_556
O21 O1 O31 148.0(8) 5_455 6_556
Ga3 O1 O31 10.0(5) 2_565 6_556
Ga3 O1 O31 95.1(4) 1_556 6_556
Ga3 O1 O31 91.3(5) 4_456 6_556
O2 O1 O31 89.9(4) 3_455 6_556
O2 O1 O31 120.3(6) 1_565 6_556
O2 O1 O31 34.1(5) 4 6_556
O3 O1 O31 159.8(3) 4_455 6_556
O3 O1 O31 76.7(4) . 6_556
O3 O1 O31 103.1(3) 3_565 6_556
O31 O1 O31 62.3(5) 6 6_556
O31 O1 O31 127.81(19) 5_455 6_556
O31 O1 O31 127.81(19) 2_565 6_556
O31 O1 O31 73.4(3) 2 6_556
O31 O1 O31 159.0(6) 6_455 6_556
O31 O1 O31 97.3(5) 5_565 6_556
Ga3 O1 O31 84.9(5) 2_564 6_556
Ga3 O1 O31 138.0(4) . 6_556
Ga3 O1 O31 133.8(3) 4_455 6_556
O2 O1 O31 134.2(6) 4_455 6_556
O2 O1 O31 61.6(3) . 6_556
O2 O1 O31 61.6(3) 3_565 6_556
Ga1 O1 O31 51.8(5) . 6_556
Nb O1 O31 51.8(5) . 6_556
Nb O1 O31 135.0(4) 1_455 6_556
Ga1 O1 O31 135.0(4) 1_455 6_556
Nb O1 O31 103.8(2) 1_565 6_556
Ga1 O1 O31 103.8(2) 1_565 6_556
O3 O1 O31 100.6(5) 4_456 6_556
O3 O1 O31 62.6(5) 3_566 6_556
O3 O1 O31 29.0(3) 1_556 6_556
La O1 O31 46.9(4) 1_556 6_556
La O1 O31 39.5(5) 2_566 6_556
La O1 O31 81.2(6) 4_456 6_556
O21 O1 O31 119.0(6) 1_554 6_556
O21 O1 O31 93.7(7) 3_564 6_556
O21 O1 O31 154.8(5) 4_454 6_556
O3 O1 O31 129.0(3) 3_455 6_556
O3 O1 O31 127.5(3) 1_565 6_556
O3 O1 O31 63.2(5) 4 6_556
Ga2 O1 O31 119.9(6) 1_565 6_556
Ga2 O1 O31 71.0(3) . 6_556
Ga2 O1 O31 39.2(2) 1_665 6_556
O1 O1 O31 154.8(5) 2_465 6_556
O1 O1 O31 94.9(4) 2_455 6_556
O1 O1 O31 68.7(4) 2_565 6_556
O1 O1 O31 127.9(5) 1_554 6_556
O1 O1 O31 52.1(5) 1_556 6_556
Ga2 O1 O31 52.1(5) 2_566 5_456
La O1 O31 75.6(4) . 5_456
La O1 O31 160.4(7) 2_565 5_456
La O1 O31 85.4(4) 4_455 5_456
O21 O1 O31 21.3(8) 6_556 5_456
O21 O1 O31 83.6(10) 2_566 5_456
O21 O1 O31 64.9(8) 5_456 5_456
O31 O1 O31 94.7(8) 4 5_456
O31 O1 O31 39.4(9) 3_455 5_456
O31 O1 O31 125.1(7) 1_565 5_456
O2 O1 O31 135.8(5) 6 5_456
O2 O1 O31 92.8(6) 5_455 5_456
O2 O1 O31 137.9(5) 2_565 5_456
O2 O1 O31 70.2(6) 6_556 5_456
O2 O1 O31 21.5(6) 5_456 5_456
O2 O1 O31 71.5(6) 2_566 5_456
O3 O1 O31 85.9(5) 6 5_456
O3 O1 O31 39.1(5) 5_455 5_456
O3 O1 O31 125.1(6) 2_565 5_456
O21 O1 O31 31.0(6) . 5_456
O21 O1 O31 114.9(8) 3_565 5_456
O21 O1 O31 77.4(7) 4_455 5_456
Ga2 O1 O31 127.9(5) 2_565 5_456
O21 O1 O31 98.6(7) 6 5_456
O21 O1 O31 148.0(8) 2_565 5_456
O21 O1 O31 125.6(8) 5_455 5_456
Ga3 O1 O31 91.3(5) 2_565 5_456
Ga3 O1 O31 10.0(5) 1_556 5_456
Ga3 O1 O31 95.1(4) 4_456 5_456
O2 O1 O31 34.1(5) 3_455 5_456
O2 O1 O31 89.9(4) 1_565 5_456
O2 O1 O31 120.3(6) 4 5_456
O3 O1 O31 76.7(4) 4_455 5_456
O3 O1 O31 103.1(3) . 5_456
O3 O1 O31 159.8(3) 3_565 5_456
O31 O1 O31 127.81(19) 6 5_456
O31 O1 O31 62.3(5) 5_455 5_456
O31 O1 O31 127.81(19) 2_565 5_456
O31 O1 O31 97.3(5) 2 5_456
O31 O1 O31 73.4(3) 6_455 5_456
O31 O1 O31 159.0(6) 5_565 5_456
Ga3 O1 O31 133.8(3) 2_564 5_456
Ga3 O1 O31 84.9(5) . 5_456
Ga3 O1 O31 138.0(4) 4_455 5_456
O2 O1 O31 61.6(3) 4_455 5_456
O2 O1 O31 61.6(3) . 5_456
O2 O1 O31 134.2(6) 3_565 5_456
Ga1 O1 O31 103.8(2) . 5_456
Nb O1 O31 103.8(2) . 5_456
Nb O1 O31 51.8(5) 1_455 5_456
Ga1 O1 O31 51.8(5) 1_455 5_456
Nb O1 O31 135.0(4) 1_565 5_456
Ga1 O1 O31 135.0(4) 1_565 5_456
O3 O1 O31 29.0(3) 4_456 5_456
O3 O1 O31 100.6(5) 3_566 5_456
O3 O1 O31 62.6(5) 1_556 5_456
La O1 O31 39.5(5) 1_556 5_456
La O1 O31 81.2(6) 2_566 5_456
La O1 O31 46.9(4) 4_456 5_456
O21 O1 O31 93.7(7) 1_554 5_456
O21 O1 O31 154.8(5) 3_564 5_456
O21 O1 O31 119.0(6) 4_454 5_456
O3 O1 O31 63.2(5) 3_455 5_456
O3 O1 O31 129.0(3) 1_565 5_456
O3 O1 O31 127.5(3) 4 5_456
Ga2 O1 O31 71.0(3) 1_565 5_456
Ga2 O1 O31 39.2(2) . 5_456
Ga2 O1 O31 119.9(6) 1_665 5_456
O1 O1 O31 94.9(4) 2_465 5_456
O1 O1 O31 68.7(4) 2_455 5_456
O1 O1 O31 154.8(5) 2_565 5_456
O1 O1 O31 127.9(5) 1_554 5_456
O1 O1 O31 52.1(5) 1_556 5_456
O31 O1 O31 86.2(8) 6_556 5_456
Ga2 O1 O31 52.1(5) 2_566 2_566
La O1 O31 160.4(7) . 2_566
La O1 O31 85.4(4) 2_565 2_566
La O1 O31 75.6(4) 4_455 2_566
O21 O1 O31 83.6(10) 6_556 2_566
O21 O1 O31 64.9(8) 2_566 2_566
O21 O1 O31 21.3(8) 5_456 2_566
O31 O1 O31 125.1(7) 4 2_566
O31 O1 O31 94.7(8) 3_455 2_566
O31 O1 O31 39.4(9) 1_565 2_566
O2 O1 O31 137.9(5) 6 2_566
O2 O1 O31 135.8(5) 5_455 2_566
O2 O1 O31 92.8(6) 2_565 2_566
O2 O1 O31 71.5(6) 6_556 2_566
O2 O1 O31 70.2(6) 5_456 2_566
O2 O1 O31 21.5(6) 2_566 2_566
O3 O1 O31 125.1(6) 6 2_566
O3 O1 O31 85.9(5) 5_455 2_566
O3 O1 O31 39.1(5) 2_565 2_566
O21 O1 O31 114.9(8) . 2_566
O21 O1 O31 77.4(7) 3_565 2_566
O21 O1 O31 31.0(7) 4_455 2_566
Ga2 O1 O31 127.9(5) 2_565 2_566
O21 O1 O31 148.0(8) 6 2_566
O21 O1 O31 125.6(8) 2_565 2_566
O21 O1 O31 98.6(7) 5_455 2_566
Ga3 O1 O31 95.1(4) 2_565 2_566
Ga3 O1 O31 91.3(5) 1_556 2_566
Ga3 O1 O31 10.0(5) 4_456 2_566
O2 O1 O31 120.3(6) 3_455 2_566
O2 O1 O31 34.1(5) 1_565 2_566
O2 O1 O31 89.9(4) 4 2_566
O3 O1 O31 103.1(3) 4_455 2_566
O3 O1 O31 159.8(3) . 2_566
O3 O1 O31 76.7(4) 3_565 2_566
O31 O1 O31 127.81(18) 6 2_566
O31 O1 O31 127.81(19) 5_455 2_566
O31 O1 O31 62.3(5) 2_565 2_566
O31 O1 O31 159.0(6) 2 2_566
O31 O1 O31 97.3(5) 6_455 2_566
O31 O1 O31 73.4(4) 5_565 2_566
Ga3 O1 O31 138.0(4) 2_564 2_566
Ga3 O1 O31 133.8(3) . 2_566
Ga3 O1 O31 84.9(5) 4_455 2_566
O2 O1 O31 61.6(3) 4_455 2_566
O2 O1 O31 134.2(6) . 2_566
O2 O1 O31 61.6(3) 3_565 2_566
Ga1 O1 O31 135.0(4) . 2_566
Nb O1 O31 135.0(4) . 2_566
Nb O1 O31 103.8(2) 1_455 2_566
Ga1 O1 O31 103.8(2) 1_455 2_566
Nb O1 O31 51.8(5) 1_565 2_566
Ga1 O1 O31 51.8(5) 1_565 2_566
O3 O1 O31 62.6(5) 4_456 2_566
O3 O1 O31 29.0(3) 3_566 2_566
O3 O1 O31 100.6(5) 1_556 2_566
La O1 O31 81.2(6) 1_556 2_566
La O1 O31 46.9(4) 2_566 2_566
La O1 O31 39.5(5) 4_456 2_566
O21 O1 O31 154.8(5) 1_554 2_566
O21 O1 O31 119.0(6) 3_564 2_566
O21 O1 O31 93.7(7) 4_454 2_566
O3 O1 O31 127.5(3) 3_455 2_566
O3 O1 O31 63.2(5) 1_565 2_566
O3 O1 O31 129.0(3) 4 2_566
Ga2 O1 O31 39.2(2) 1_565 2_566
Ga2 O1 O31 119.9(6) . 2_566
Ga2 O1 O31 71.0(3) 1_665 2_566
O1 O1 O31 68.7(4) 2_465 2_566
O1 O1 O31 154.8(5) 2_455 2_566
O1 O1 O31 94.9(4) 2_565 2_566
O1 O1 O31 127.9(5) 1_554 2_566
O1 O1 O31 52.1(5) 1_556 2_566
O31 O1 O31 86.2(8) 6_556 2_566
O31 O1 O31 86.2(8) 5_456 2_566
Ga2 O1 Ga3 71.25(17) 2_566 4_446
La O1 Ga3 45.46(15) . 4_446
La O1 Ga3 100.50(6) 2_565 4_446
La O1 Ga3 147.13(3) 4_455 4_446
O21 O1 Ga3 54.4(8) 6_556 4_446
O21 O1 Ga3 59.9(7) 2_566 4_446
O21 O1 Ga3 108.4(8) 5_456 4_446
O31 O1 Ga3 25.6(9) 4 4_446
O31 O1 Ga3 97.2(7) 3_455 4_446
O31 O1 Ga3 135.7(9) 1_565 4_446
O2 O1 Ga3 81.3(3) 6 4_446
O2 O1 Ga3 99.4(3) 5_455 4_446
O2 O1 Ga3 141.0(4) 2_565 4_446
O2 O1 Ga3 50.0(3) 6_556 4_446
O2 O1 Ga3 68.6(3) 5_456 4_446
O2 O1 Ga3 100.3(4) 2_566 4_446
O3 O1 Ga3 16.9(5) 6 4_446
O3 O1 Ga3 102.3(4) 5_455 4_446
O3 O1 Ga3 126.9(6) 2_565 4_446
O21 O1 Ga3 44.7(6) . 4_446
O21 O1 Ga3 67.5(6) 3_565 4_446
O21 O1 Ga3 138.6(8) 4_455 4_446
Ga2 O1 Ga3 108.76(17) 2_565 4_446
O21 O1 Ga3 89.9(6) 6 4_446
O21 O1 Ga3 93.8(6) 2_565 4_446
O21 O1 Ga3 139.6(7) 5_455 4_446
Ga3 O1 Ga3 37.07(6) 2_565 4_446
Ga3 O1 Ga3 73.34(13) 1_556 4_446
Ga3 O1 Ga3 128.9(4) 4_456 4_446
O2 O1 Ga3 54.3(2) 3_455 4_446
O2 O1 Ga3 150.8(5) 1_565 4_446
O2 O1 Ga3 62.7(2) 4 4_446
O3 O1 Ga3 120.3(2) 4_455 4_446
O3 O1 Ga3 49.5(4) . 4_446
O3 O1 Ga3 129.3(3) 3_565 4_446
O31 O1 Ga3 59.7(3) 6 4_446
O31 O1 Ga3 87.0(3) 5_455 4_446
O31 O1 Ga3 162.7(3) 2_565 4_446
O31 O1 Ga3 43.6(6) 2 4_446
O31 O1 Ga3 122.7(3) 6_455 4_446
O31 O1 Ga3 126.0(4) 5_565 4_446
Ga3 O1 Ga3 74.58(5) 2_564 4_446
Ga3 O1 Ga3 97.51(9) . 4_446
Ga3 O1 Ga3 147.1(3) 4_455 4_446
O2 O1 Ga3 130.4(3) 4_455 4_446
O2 O1 Ga3 20.26(17) . 4_446
O2 O1 Ga3 99.0(2) 3_565 4_446
Ga1 O1 Ga3 36.22(3) . 4_446
Nb O1 Ga3 36.22(3) . 4_446
Nb O1 Ga3 100.77(4) 1_455 4_446
Ga1 O1 Ga3 100.77(4) 1_455 4_446
Nb O1 Ga3 142.33(9) 1_565 4_446
Ga1 O1 Ga3 142.33(9) 1_565 4_446
O3 O1 Ga3 96.3(3) 4_456 4_446
O3 O1 Ga3 103.1(3) 3_566 4_446
O3 O1 Ga3 20.4(2) 1_556 4_446
La O1 Ga3 45.57(8) 1_556 4_446
La O1 Ga3 76.04(17) 2_566 4_446
La O1 Ga3 95.7(2) 4_456 4_446
O21 O1 Ga3 82.0(4) 1_554 4_446
O21 O1 Ga3 94.4(4) 3_564 4_446
O21 O1 Ga3 145.3(5) 4_454 4_446
O3 O1 Ga3 88.18(17) 3_455 4_446
O3 O1 Ga3 161.6(2) 1_565 4_446
O3 O1 Ga3 59.70(16) 4 4_446
Ga2 O1 Ga3 136.4(3) 1_565 4_446
Ga2 O1 Ga3 35.88(4) . 4_446
Ga2 O1 Ga3 76.73(10) 1_665 4_446
O1 O1 Ga3 159.22(3) 2_465 4_446
O1 O1 Ga3 53.67(13) 2_455 4_446
O1 O1 Ga3 89.17(7) 2_565 4_446
O1 O1 Ga3 108.76(17) 1_554 4_446
O1 O1 Ga3 71.24(17) 1_556 4_446
O31 O1 Ga3 41.5(3) 6_556 4_446
O31 O1 Ga3 69.0(3) 5_456 4_446
O31 O1 Ga3 121.0(5) 2_566 4_446
Ga2 O1 Ga3 71.24(17) 2_566 1_666
La O1 Ga3 147.12(3) . 1_666
La O1 Ga3 45.46(15) 2_565 1_666
La O1 Ga3 100.50(6) 4_455 1_666
O21 O1 Ga3 108.4(8) 6_556 1_666
O21 O1 Ga3 54.4(8) 2_566 1_666
O21 O1 Ga3 59.9(7) 5_456 1_666
O31 O1 Ga3 97.2(7) 4 1_666
O31 O1 Ga3 135.7(9) 3_455 1_666
O31 O1 Ga3 25.6(9) 1_565 1_666
O2 O1 Ga3 99.4(3) 6 1_666
O2 O1 Ga3 141.0(4) 5_455 1_666
O2 O1 Ga3 81.3(3) 2_565 1_666
O2 O1 Ga3 68.6(3) 6_556 1_666
O2 O1 Ga3 100.3(4) 5_456 1_666
O2 O1 Ga3 50.0(3) 2_566 1_666
O3 O1 Ga3 102.3(4) 6 1_666
O3 O1 Ga3 126.9(6) 5_455 1_666
O3 O1 Ga3 16.9(5) 2_565 1_666
O21 O1 Ga3 138.6(8) . 1_666
O21 O1 Ga3 44.7(6) 3_565 1_666
O21 O1 Ga3 67.5(6) 4_455 1_666
Ga2 O1 Ga3 108.76(17) 2_565 1_666
O21 O1 Ga3 139.6(7) 6 1_666
O21 O1 Ga3 89.9(6) 2_565 1_666
O21 O1 Ga3 93.8(6) 5_455 1_666
Ga3 O1 Ga3 73.34(13) 2_565 1_666
Ga3 O1 Ga3 128.9(4) 1_556 1_666
Ga3 O1 Ga3 37.07(6) 4_456 1_666
O2 O1 Ga3 150.8(5) 3_455 1_666
O2 O1 Ga3 62.7(2) 1_565 1_666
O2 O1 Ga3 54.3(2) 4 1_666
O3 O1 Ga3 129.3(3) 4_455 1_666
O3 O1 Ga3 120.3(2) . 1_666
O3 O1 Ga3 49.5(4) 3_565 1_666
O31 O1 Ga3 87.0(3) 6 1_666
O31 O1 Ga3 162.7(3) 5_455 1_666
O31 O1 Ga3 59.7(3) 2_565 1_666
O31 O1 Ga3 122.7(3) 2 1_666
O31 O1 Ga3 126.0(4) 6_455 1_666
O31 O1 Ga3 43.6(6) 5_565 1_666
Ga3 O1 Ga3 97.51(8) 2_564 1_666
Ga3 O1 Ga3 147.1(3) . 1_666
Ga3 O1 Ga3 74.58(5) 4_455 1_666
O2 O1 Ga3 99.0(2) 4_455 1_666
O2 O1 Ga3 130.4(2) . 1_666
O2 O1 Ga3 20.26(17) 3_565 1_666
Ga1 O1 Ga3 100.77(4) . 1_666
Nb O1 Ga3 100.77(4) . 1_666
Nb O1 Ga3 142.33(9) 1_455 1_666
Ga1 O1 Ga3 142.33(9) 1_455 1_666
Nb O1 Ga3 36.22(3) 1_565 1_666
Ga1 O1 Ga3 36.22(3) 1_565 1_666
O3 O1 Ga3 103.1(3) 4_456 1_666
O3 O1 Ga3 20.4(2) 3_566 1_666
O3 O1 Ga3 96.3(3) 1_556 1_666
La O1 Ga3 95.7(2) 1_556 1_666
La O1 Ga3 45.57(8) 2_566 1_666
La O1 Ga3 76.04(17) 4_456 1_666
O21 O1 Ga3 145.3(5) 1_554 1_666
O21 O1 Ga3 82.0(4) 3_564 1_666
O21 O1 Ga3 94.4(4) 4_454 1_666
O3 O1 Ga3 161.6(2) 3_455 1_666
O3 O1 Ga3 59.70(16) 1_565 1_666
O3 O1 Ga3 88.18(17) 4 1_666
Ga2 O1 Ga3 76.73(10) 1_565 1_666
Ga2 O1 Ga3 136.4(3) . 1_666
Ga2 O1 Ga3 35.88(4) 1_665 1_666
O1 O1 Ga3 89.17(7) 2_465 1_666
O1 O1 Ga3 159.22(3) 2_455 1_666
O1 O1 Ga3 53.67(13) 2_565 1_666
O1 O1 Ga3 108.76(17) 1_554 1_666
O1 O1 Ga3 71.24(17) 1_556 1_666
O31 O1 Ga3 69.0(3) 6_556 1_666
O31 O1 Ga3 121.0(6) 5_456 1_666
O31 O1 Ga3 41.5(3) 2_566 1_666
Ga3 O1 Ga3 110.18(17) 4_446 1_666
Ga2 O1 Ga3 71.24(17) 2_566 2_465
La O1 Ga3 100.50(6) . 2_465
La O1 Ga3 147.12(3) 2_565 2_465
La O1 Ga3 45.46(15) 4_455 2_465
O21 O1 Ga3 59.9(7) 6_556 2_465
O21 O1 Ga3 108.4(8) 2_566 2_465
O21 O1 Ga3 54.4(8) 5_456 2_465
O31 O1 Ga3 135.7(9) 4 2_465
O31 O1 Ga3 25.6(9) 3_455 2_465
O31 O1 Ga3 97.2(7) 1_565 2_465
O2 O1 Ga3 141.0(4) 6 2_465
O2 O1 Ga3 81.3(3) 5_455 2_465
O2 O1 Ga3 99.4(3) 2_565 2_465
O2 O1 Ga3 100.3(4) 6_556 2_465
O2 O1 Ga3 50.0(3) 5_456 2_465
O2 O1 Ga3 68.6(3) 2_566 2_465
O3 O1 Ga3 126.9(6) 6 2_465
O3 O1 Ga3 16.9(5) 5_455 2_465
O3 O1 Ga3 102.3(4) 2_565 2_465
O21 O1 Ga3 67.5(6) . 2_465
O21 O1 Ga3 138.6(8) 3_565 2_465
O21 O1 Ga3 44.7(6) 4_455 2_465
Ga2 O1 Ga3 108.76(17) 2_565 2_465
O21 O1 Ga3 93.8(6) 6 2_465
O21 O1 Ga3 139.6(7) 2_565 2_465
O21 O1 Ga3 89.9(6) 5_455 2_465
Ga3 O1 Ga3 128.9(4) 2_565 2_465
Ga3 O1 Ga3 37.07(6) 1_556 2_465
Ga3 O1 Ga3 73.34(13) 4_456 2_465
O2 O1 Ga3 62.7(2) 3_455 2_465
O2 O1 Ga3 54.3(2) 1_565 2_465
O2 O1 Ga3 150.8(5) 4 2_465
O3 O1 Ga3 49.5(4) 4_455 2_465
O3 O1 Ga3 129.3(3) . 2_465
O3 O1 Ga3 120.3(2) 3_565 2_465
O31 O1 Ga3 162.7(3) 6 2_465
O31 O1 Ga3 59.7(3) 5_455 2_465
O31 O1 Ga3 87.0(3) 2_565 2_465
O31 O1 Ga3 126.0(4) 2 2_465
O31 O1 Ga3 43.6(6) 6_455 2_465
O31 O1 Ga3 122.7(3) 5_565 2_465
Ga3 O1 Ga3 147.1(3) 2_564 2_465
Ga3 O1 Ga3 74.58(5) . 2_465
Ga3 O1 Ga3 97.51(8) 4_455 2_465
O2 O1 Ga3 20.26(17) 4_455 2_465
O2 O1 Ga3 99.0(2) . 2_465
O2 O1 Ga3 130.4(2) 3_565 2_465
Ga1 O1 Ga3 142.33(9) . 2_465
Nb O1 Ga3 142.33(9) . 2_465
Nb O1 Ga3 36.22(3) 1_455 2_465
Ga1 O1 Ga3 36.22(3) 1_455 2_465
Nb O1 Ga3 100.77(4) 1_565 2_465
Ga1 O1 Ga3 100.77(4) 1_565 2_465
O3 O1 Ga3 20.4(2) 4_456 2_465
O3 O1 Ga3 96.3(3) 3_566 2_465
O3 O1 Ga3 103.1(3) 1_556 2_465
La O1 Ga3 76.04(17) 1_556 2_465
La O1 Ga3 95.7(2) 2_566 2_465
La O1 Ga3 45.57(8) 4_456 2_465
O21 O1 Ga3 94.4(4) 1_554 2_465
O21 O1 Ga3 145.3(5) 3_564 2_465
O21 O1 Ga3 82.0(4) 4_454 2_465
O3 O1 Ga3 59.70(16) 3_455 2_465
O3 O1 Ga3 88.18(17) 1_565 2_465
O3 O1 Ga3 161.6(2) 4 2_465
Ga2 O1 Ga3 35.87(4) 1_565 2_465
Ga2 O1 Ga3 76.73(10) . 2_465
Ga2 O1 Ga3 136.4(3) 1_665 2_465
O1 O1 Ga3 53.67(14) 2_465 2_465
O1 O1 Ga3 89.17(7) 2_455 2_465
O1 O1 Ga3 159.22(3) 2_565 2_465
O1 O1 Ga3 108.76(17) 1_554 2_465
O1 O1 Ga3 71.24(17) 1_556 2_465
O31 O1 Ga3 121.0(5) 6_556 2_465
O31 O1 Ga3 41.5(3) 5_456 2_465
O31 O1 Ga3 69.0(3) 2_566 2_465
Ga3 O1 Ga3 110.18(17) 4_446 2_465
Ga3 O1 Ga3 110.18(17) 1_666 2_465
Ga2 O1 O31 51.5(3) 2_566 2_556
La O1 O31 63.2(4) . 2_556
La O1 O31 104.2(4) 2_565 2_556
La O1 O31 145.7(4) 4_455 2_556
O21 O1 O31 41.3(8) 6_556 2_556
O21 O1 O31 44.6(8) 2_566 2_556
O21 O1 O31 88.8(9) 5_456 2_556
O31 O1 O31 39.1(10) 4 2_556
O31 O1 O31 96.0(7) 3_455 2_556
O31 O1 O31 123.6(11) 1_565 2_556
O2 O1 O31 99.1(4) 6 2_556
O2 O1 O31 116.1(4) 5_455 2_556
O2 O1 O31 158.3(4) 2_565 2_556
O2 O1 O31 32.1(4) 6_556 2_556
O2 O1 O31 53.4(4) 5_456 2_556
O2 O1 O31 80.6(5) 2_566 2_556
O3 O1 O31 31.9(6) 6 2_556
O3 O1 O31 98.5(6) 5_455 2_556
O3 O1 O31 115.2(8) 2_565 2_556
O21 O1 O31 45.8(7) . 2_556
O21 O1 O31 62.3(7) 3_565 2_556
O21 O1 O31 119.9(9) 4_455 2_556
Ga2 O1 O31 128.5(3) 2_565 2_556
O21 O1 O31 108.4(7) 6 2_556
O21 O1 O31 110.4(7) 2_565 2_556
O21 O1 O31 159.4(7) 5_455 2_556
Ga3 O1 O31 32.6(3) 2_565 2_556
Ga3 O1 O31 67.4(3) 1_556 2_556
Ga3 O1 O31 110.0(5) 4_456 2_556
O2 O1 O31 58.3(4) 3_455 2_556
O2 O1 O31 131.3(6) 1_565 2_556
O2 O1 O31 62.3(4) 4 2_556
O3 O1 O31 128.2(4) 4_455 2_556
O3 O1 O31 69.0(5) . 2_556
O3 O1 O31 133.4(3) 3_565 2_556
O31 O1 O31 73.5(3) 6 2_556
O31 O1 O31 97.3(5) 5_455 2_556
O31 O1 O31 158.3(6) 2_565 2_556
O31 O1 O31 63.4(5) 2 2_556
O31 O1 O31 128.1(3) 6_455 2_556
O31 O1 O31 128.1(3) 5_565 2_556
Ga3 O1 O31 91.7(3) 2_564 2_556
Ga3 O1 O31 112.7(3) . 2_556
Ga3 O1 O31 161.5(3) 4_455 2_556
O2 O1 O31 120.2(4) 4_455 2_556
O2 O1 O31 35.2(3) . 2_556
O2 O1 O31 93.2(4) 3_565 2_556
Ga1 O1 O31 52.3(3) . 2_556
Nb O1 O31 52.3(3) . 2_556
Nb O1 O31 104.0(3) 1_455 2_556
Ga1 O1 O31 104.0(3) 1_455 2_556
Nb O1 O31 134.6(4) 1_565 2_556
Ga1 O1 O31 134.6(4) 1_565 2_556
O3 O1 O31 83.4(3) 4_456 2_556
O3 O1 O31 87.0(4) 3_566 2_556
O3 O1 O31 2.7(3) 1_556 2_556
La O1 O31 27.8(3) 1_556 2_556
La O1 O31 58.5(3) 2_566 2_556
La O1 O31 77.2(4) 4_456 2_556
O21 O1 O31 100.2(5) 1_554 2_556
O21 O1 O31 109.3(5) 3_564 2_556
O21 O1 O31 164.6(6) 4_454 2_556
O3 O1 O31 98.5(4) 3_455 2_556
O3 O1 O31 158.3(4) 1_565 2_556
O3 O1 O31 73.8(4) 4 2_556
Ga2 O1 O31 119.4(4) 1_565 2_556
Ga2 O1 O31 39.5(3) . 2_556
Ga2 O1 O31 70.8(3) 1_665 2_556
O1 O1 O31 154.5(5) 2_465 2_556
O1 O1 O31 69.3(4) 2_455 2_556
O1 O1 O31 94.9(4) 2_565 2_556
O1 O1 O31 128.5(3) 1_554 2_556
O1 O1 O31 51.5(3) 1_556 2_556
O31 O1 O31 31.6(5) 6_556 2_556
O31 O1 O31 60.3(7) 5_456 2_556
O31 O1 O31 101.5(6) 2_566 2_556
Ga3 O1 O31 19.8(3) 4_446 2_556
Ga3 O1 O31 98.6(4) 1_666 2_556
Ga3 O1 O31 101.0(3) 2_465 2_556
O21 O2 Ga3 76(2) 4_445 4_446
O21 O2 Ga2 68(3) 4_445 .
Ga3 O2 Ga2 114.7(7) 4_446 .
O21 O2 O21 29(2) 4_445 5_446
Ga3 O2 O21 48.4(10) 4_446 5_446
Ga2 O2 O21 90.4(10) . 5_446
O21 O2 La 74(3) 4_445 4_445
Ga3 O2 La 117.2(6) 4_446 4_445
Ga2 O2 La 102.8(6) . 4_445
O21 O2 La 85.1(8) 5_446 4_445
O21 O2 O31 99(3) 4_445 .
Ga3 O2 O31 45.3(9) 4_446 .
Ga2 O2 O31 159.6(11) . .
O21 O2 O31 72.4(11) 5_446 .
La O2 O31 87.1(9) 4_445 .
O21 O2 O21 111(3) 4_445 .
Ga3 O2 O21 116.4(11) 4_446 .
Ga2 O2 O21 44.0(9) . .
O21 O2 O21 125.7(6) 5_446 .
La O2 O21 125.5(11) 4_445 .
O31 O2 O21 140.6(13) . .
O21 O2 O3 139(2) 4_445 6
Ga3 O2 O3 64.2(5) 4_446 6
Ga2 O2 O3 119.7(7) . 6
O21 O2 O3 112.5(10) 5_446 6
La O2 O3 132.7(7) 4_445 6
O31 O2 O3 60.3(6) . 6
O21 O2 O3 80.4(11) . 6
O21 O2 La 161(3) 4_445 .
Ga3 O2 La 118.6(7) 4_446 .
Ga2 O2 La 93.9(5) . .
O21 O2 La 166.6(10) 5_446 .
La O2 La 106.1(5) 4_445 .
O31 O2 La 100.5(8) . .
O21 O2 La 53.3(8) . .
O3 O2 La 54.5(5) 6 .
O21 O2 O31 144(3) 4_445 2
Ga3 O2 O31 97.8(7) 4_446 2
Ga2 O2 O31 141.4(9) . 2
O21 O2 O31 127.8(11) 5_446 2
La O2 O31 78.1(7) 4_445 2
O31 O2 O31 57.7(13) . 2
O21 O2 O31 103.8(11) . 2
O3 O2 O31 56.0(6) 6 2
La O2 O31 50.5(7) . 2
O21 O2 O2 62(2) 4_445 4_445
Ga3 O2 O2 136.9(7) 4_446 4_445
Ga2 O2 O2 41.7(3) . 4_445
O21 O2 O2 90.7(10) 5_446 4_445
La O2 O2 61.2(6) 4_445 4_445
O31 O2 O2 145.6(11) . 4_445
O21 O2 O2 73.5(9) . 4_445
O3 O2 O2 152.3(8) 6 4_445
La O2 O2 101.0(4) . 4_445
O31 O2 O2 121.4(5) 2 4_445
O21 O2 O2 109(3) 4_445 3_455
Ga3 O2 O2 133.7(7) 4_446 3_455
Ga2 O2 O2 41.7(3) . 3_455
O21 O2 O2 131.7(9) 5_446 3_455
La O2 O2 108.0(4) 4_445 3_455
O31 O2 O2 151.2(10) . 3_455
O21 O2 O2 17.6(9) . 3_455
O3 O2 O2 92.5(8) 6 3_455
La O2 O2 52.4(4) . 3_455
O31 O2 O2 100.6(8) 2 3_455
O2 O2 O2 60.000(1) 4_445 3_455
O21 O2 O3 96(3) 4_445 2
Ga3 O2 O3 38.2(5) 4_446 2
Ga2 O2 O3 152.8(8) . 2
O21 O2 O3 68.4(10) 5_446 2
La O2 O3 92.7(6) 4_445 2
O31 O2 O3 7.2(8) . 2
O21 O2 O3 137.7(11) . 2
O3 O2 O3 58.6(6) 6 2
La O2 O3 103.2(5) . 2
O31 O2 O3 63.4(8) 2 2
O2 O2 O3 148.6(8) 4_445 2
O2 O2 O3 151.1(8) 3_455 2
O21 O2 O1 116(2) 4_445 2_455
Ga3 O2 O1 159.8(7) 4_446 2_455
Ga2 O2 O1 85.3(5) . 2_455
O21 O2 O1 139.0(9) 5_446 2_455
La O2 O1 56.5(3) 4_445 2_455
O31 O2 O1 114.8(11) . 2_455
O21 O2 O1 75.9(9) . 2_455
O3 O2 O1 104.8(7) 6 2_455
La O2 O1 54.1(3) . 2_455
O31 O2 O1 62.7(5) 2 2_455
O2 O2 O1 60.1(3) 4_445 2_455
O2 O2 O1 60.1(3) 3_455 2_455
O3 O2 O1 121.9(7) 2 2_455
O21 O2 O2 42(2) 4_445 2_556
Ga3 O2 O2 34.9(5) 4_446 2_556
Ga2 O2 O2 96.4(7) . 2_556
O21 O2 O2 13.6(9) 5_446 2_556
La O2 O2 95.7(5) 4_445 2_556
O31 O2 O2 64.5(8) . 2_556
O21 O2 O2 124.2(10) . 2_556
O3 O2 O2 99.0(5) 6 2_556
La O2 O2 153.1(3) . 2_556
O31 O2 O2 122.1(8) 2 2_556
O2 O2 O2 103.2(3) 4_445 2_556
O2 O2 O2 134.8(4) 3_455 2_556
O3 O2 O2 59.4(5) 2 2_556
O1 O2 O2 151.5(5) 2_455 2_556
O21 O2 O3 88(2) 4_445 1_556
Ga3 O2 O3 37.3(5) 4_446 1_556
Ga2 O2 O3 87.8(6) . 1_556
O21 O2 O3 69.9(12) 5_446 1_556
La O2 O3 153.1(8) 4_445 1_556
O31 O2 O3 76.1(9) . 1_556
O21 O2 O3 79.1(11) . 1_556
O3 O2 O3 54.7(10) 6 1_556
La O2 O3 97.6(7) . 1_556
O31 O2 O3 108.9(9) 2 1_556
O2 O2 O3 126.8(4) 4_445 1_556
O2 O2 O3 96.5(6) 3_455 1_556
O3 O2 O3 69.2(6) 2 1_556
O1 O2 O3 150.1(8) 2_455 1_556
O2 O2 O3 58.2(7) 2_556 1_556
O21 O2 O31 78(3) 4_445 2_556
Ga3 O2 O31 34.1(6) 4_446 2_556
Ga2 O2 O31 84.9(7) . 2_556
O21 O2 O31 60.5(14) 5_446 2_556
La O2 O31 145.0(10) 4_445 2_556
O31 O2 O31 77.1(13) . 2_556
O21 O2 O31 83.6(11) . 2_556
O3 O2 O31 64.0(12) 6 2_556
La O2 O31 107.3(10) . 2_556
O31 O2 O31 116.7(11) 2 2_556
O2 O2 O31 120.9(7) 4_445 2_556
O2 O2 O31 100.4(7) 3_455 2_556
O3 O2 O31 69.9(7) 2 2_556
O1 O2 O31 158.2(9) 2_455 2_556
O2 O2 O31 49.4(9) 2_556 2_556
O3 O2 O31 10.0(6) 1_556 2_556
O21 O2 O1 56(3) 4_445 2_456
Ga3 O2 O1 85.9(5) 4_446 2_456
Ga2 O2 O1 28.9(3) . 2_456
O21 O2 O1 69.0(10) 5_446 2_456
La O2 O1 118.0(5) 4_445 2_456
O31 O2 O1 130.9(10) . 2_456
O21 O2 O1 57.3(9) . 2_456
O3 O2 O1 109.3(6) 6 2_456
La O2 O1 110.3(4) . 2_456
O31 O2 O1 159.6(9) 2 2_456
O2 O2 O1 63.8(2) 4_445 2_456
O2 O2 O1 63.8(2) 3_455 2_456
O3 O2 O1 123.9(7) 2 2_456
O1 O2 O1 114.2(4) 2_455 2_456
O2 O2 O1 71.2(5) 2_556 2_456
O3 O2 O1 63.0(5) 1_556 2_456
O31 O2 O1 58.0(6) 2_556 2_456
O21 O2 O31 144(3) 4_445 4
Ga3 O2 O31 68.7(8) 4_446 4
Ga2 O2 O31 121.0(7) . 4
O21 O2 O31 117.0(11) 5_446 4
La O2 O31 128.9(8) 4_445 4
O31 O2 O31 61.1(10) . 4
O21 O2 O31 80.0(10) . 4
O3 O2 O31 5.2(7) 6 4
La O2 O31 50.3(6) . 4
O31 O2 O31 51.5(9) 2 4
O2 O2 O31 149.7(8) 4_445 4
O2 O2 O31 90.9(7) 3_455 4
O3 O2 O31 60.2(5) 2 4
O1 O2 O31 99.7(8) 2_455 4
O2 O2 O31 103.6(7) 2_556 4
O3 O2 O31 59.8(11) 1_556 4
O31 O2 O31 69.1(14) 2_556 4
O1 O2 O31 112.9(7) 2_456 4
O21 O2 O3 150(3) 4_445 .
Ga3 O2 O3 99.2(6) 4_446 .
Ga2 O2 O3 137.0(7) . .
O21 O2 O3 132.5(10) 5_446 .
La O2 O3 82.6(5) 4_445 .
O31 O2 O3 61.3(10) . .
O21 O2 O3 98.1(9) . .
O3 O2 O3 52.6(6) 6 .
La O2 O3 44.9(5) . .
O31 O2 O3 5.8(7) 2 .
O2 O2 O3 121.7(3) 4_445 .
O2 O2 O3 95.7(6) 3_455 .
O3 O2 O3 66.6(7) 2 .
O1 O2 O3 61.9(4) 2_455 .
O2 O2 O3 125.8(6) 2_556 .
O3 O2 O3 106.6(7) 1_556 .
O31 O2 O3 115.0(10) 2_556 .
O1 O2 O3 153.8(6) 2_456 .
O31 O2 O3 47.9(5) 4 .
O21 O2 O21 65(2) 4_445 3_455
Ga3 O2 O21 133.6(8) 4_446 3_455
Ga2 O2 O21 27.3(7) . 3_455
O21 O2 O21 93.3(6) 5_446 3_455
La O2 O21 76.0(8) 4_445 3_455
O31 O2 O21 158.9(11) . 3_455
O21 O2 O21 60.4(8) . 3_455
O3 O2 O21 140.8(9) 6 3_455
La O2 O21 96.3(7) . 3_455
O31 O2 O21 128.5(9) 2 3_455
O2 O2 O21 14.8(6) 4_445 3_455
O2 O2 O21 49.1(6) 3_455 3_455
O3 O2 O21 159.6(9) 2 3_455
O1 O2 O21 65.9(7) 2_455 3_455
O2 O2 O21 104.2(7) 2_556 3_455
O3 O2 O21 114.3(8) 1_556 3_455
O31 O2 O21 110.0(9) 2_556 3_455
O1 O2 O21 52.0(7) 2_456 3_455
O31 O2 O21 139.8(9) 4 3_455
O3 O2 O21 127.1(7) . 3_455
O21 O2 Nb 132(3) 4_445 .
Ga3 O2 Nb 64.7(4) 4_446 .
Ga2 O2 Nb 154.7(6) . .
O21 O2 Nb 104.1(9) 5_446 .
La O2 Nb 99.1(4) 4_445 .
O31 O2 Nb 33.1(6) . .
O21 O2 Nb 111.8(10) . .
O3 O2 Nb 35.4(4) 6 .
La O2 Nb 67.5(3) . .
O31 O2 Nb 33.8(5) 2 .
O2 O2 Nb 154.7(2) 4_445 .
O2 O2 Nb 118.5(7) 3_455 .
O3 O2 Nb 35.8(3) 2 .
O1 O2 Nb 96.3(4) 2_455 .
O2 O2 Nb 94.0(3) 2_556 .
O3 O2 Nb 78.2(5) 1_556 .
O31 O2 Nb 84.5(8) 2_556 .
O1 O2 Nb 140.7(5) 2_456 .
O31 O2 Nb 33.8(5) 4 .
O3 O2 Nb 34.6(3) . .
O21 O2 Nb 161.5(7) 3_455 .
O21 O2 Ga1 132(3) 4_445 .
Ga3 O2 Ga1 64.7(4) 4_446 .
Ga2 O2 Ga1 154.7(6) . .
O21 O2 Ga1 104.1(9) 5_446 .
La O2 Ga1 99.1(4) 4_445 .
O31 O2 Ga1 33.1(6) . .
O21 O2 Ga1 111.8(10) . .
O3 O2 Ga1 35.4(4) 6 .
La O2 Ga1 67.5(3) . .
O31 O2 Ga1 33.8(5) 2 .
O2 O2 Ga1 154.7(2) 4_445 .
O2 O2 Ga1 118.5(7) 3_455 .
O3 O2 Ga1 35.8(3) 2 .
O1 O2 Ga1 96.3(4) 2_455 .
O2 O2 Ga1 94.0(3) 2_556 .
O3 O2 Ga1 78.2(5) 1_556 .
O31 O2 Ga1 84.5(8) 2_556 .
O1 O2 Ga1 140.7(5) 2_456 .
O31 O2 Ga1 33.8(5) 4 .
O3 O2 Ga1 34.6(3) . .
O21 O2 Ga1 161.5(7) 3_455 .
Nb O2 Ga1 0.0 . .
O21 O2 O1 58(3) 4_445 1_545
Ga3 O2 O1 73.6(4) 4_446 1_545
Ga2 O2 O1 121.8(6) . 1_545
O21 O2 O1 50.6(9) 5_446 1_545
La O2 O1 43.8(3) 4_445 1_545
O31 O2 O1 55.0(6) . 1_545
O21 O2 O1 164.3(11) . 1_545
O3 O2 O1 115.2(5) 6 1_545
La O2 O1 134.6(5) . 1_545
O31 O2 O1 85.9(8) 2 1_545
O2 O2 O1 91.0(7) 4_445 1_545
O2 O2 O1 149.4(6) 3_455 1_545
O3 O2 O1 57.6(4) 2 1_545
O1 O2 O1 98.5(4) 2_455 1_545
O2 O2 O1 56.5(5) 2_556 1_545
O3 O2 O1 109.8(6) 1_556 1_545
O31 O2 O1 103.2(8) 2_556 1_545
O1 O2 O1 114.2(5) 2_456 1_545
O31 O2 O1 115.5(6) 4 1_545
O3 O2 O1 91.8(5) . 1_545
O21 O2 O1 103.9(8) 3_455 1_545
Nb O2 O1 83.1(3) . 1_545
Ga1 O2 O1 83.1(3) . 1_545
O21 O2 O21 111(2) 4_445 6_556
Ga3 O2 O21 93.5(7) 4_446 6_556
Ga2 O2 O21 55.5(6) . 6_556
O21 O2 O21 114.4(15) 5_446 6_556
La O2 O21 148.7(7) 4_445 6_556
O31 O2 O21 121.2(10) . 6_556
O21 O2 O21 23.2(11) . 6_556
O3 O2 O21 64.3(7) 6 6_556
La O2 O21 59.0(6) . 6_556
O31 O2 O21 104.6(11) 2 6_556
O2 O2 O21 93.0(6) 4_445 6_556
O2 O2 O21 40.8(6) 3_455 6_556
O3 O2 O21 116.7(7) 2 6_556
O1 O2 O21 96.4(7) 2_455 6_556
O2 O2 O21 108.1(8) 2_556 6_556
O3 O2 O21 56.5(7) 1_556 6_556
O31 O2 O21 62.1(9) 2_556 6_556
O1 O2 O21 55.1(6) 2_456 6_556
O31 O2 O21 65.5(8) 4 6_556
O3 O2 O21 98.8(9) . 6_556
O21 O2 O21 78.6(5) 3_455 6_556
Nb O2 O21 99.2(7) . 6_556
Ga1 O2 O21 99.2(7) . 6_556
O1 O2 O21 164.6(8) 1_545 6_556
O21 O2 Ga2 38(3) 4_445 2_556
Ga3 O2 Ga2 57.0(4) 4_446 2_556
Ga2 O2 Ga2 105.5(6) . 2_556
O21 O2 Ga2 22.6(8) 5_446 2_556
La O2 Ga2 65.8(3) 4_445 2_556
O31 O2 Ga2 62.0(6) . 2_556
O21 O2 Ga2 146.5(9) . 2_556
O3 O2 Ga2 116.3(5) 6 2_556
La O2 Ga2 160.1(5) . 2_556
O31 O2 Ga2 109.7(8) 2 2_556
O2 O2 Ga2 91.0(6) 4_445 2_556
O2 O2 Ga2 146.4(6) 3_455 2_556
O3 O2 Ga2 60.6(4) 2 2_556
O1 O2 Ga2 122.2(4) 2_455 2_556
O2 O2 Ga2 30.1(3) 2_556 2_556
O3 O2 Ga2 87.6(7) 1_556 2_556
O31 O2 Ga2 79.3(9) 2_556 2_556
O1 O2 Ga2 89.2(4) 2_456 2_556
O31 O2 Ga2 119.3(6) 4 2_556
O3 O2 Ga2 115.2(5) . 2_556
O21 O2 Ga2 99.0(8) 3_455 2_556
Nb O2 Ga2 95.0(3) . 2_556
Ga1 O2 Ga2 95.0(3) . 2_556
O1 O2 Ga2 28.0(3) 1_545 2_556
O21 O2 Ga2 136.9(7) 6_556 2_556
O21 O2 O2 102(3) 4_445 2
Ga3 O2 O2 96.2(5) 4_446 2
Ga2 O2 O2 142.4(5) . 2
O21 O2 O2 95.2(9) 5_446 2
La O2 O2 41.2(3) 4_445 2
O31 O2 O2 53.0(10) . 2
O21 O2 O2 138.2(10) . 2
O3 O2 O2 92.2(5) 6 2
La O2 O2 89.1(5) . 2
O31 O2 O2 43.1(7) 2 2
O2 O2 O2 100.9(2) 4_445 2
O2 O2 O2 125.6(4) 3_455 2
O3 O2 O2 60.0(5) 2 2
O1 O2 O2 66.4(5) 2_455 2
O2 O2 O2 97.5(7) 2_556 2
O3 O2 O2 129.0(4) 1_556 2
O31 O2 O2 129.7(7) 2_556 2
O1 O2 O2 156.8(4) 2_456 2
O31 O2 O2 89.2(6) 4 2
O3 O2 O2 48.7(5) . 2
O21 O2 O2 115.1(7) 3_455 2
Nb O2 O2 57.9(2) . 2
Ga1 O2 O2 57.9(2) . 2
O1 O2 O2 45.6(4) 1_545 2
O21 O2 O2 147.2(9) 6_556 2
Ga2 O2 O2 73.0(4) 2_556 2
O21 O2 O3 41(2) 4_445 5_445
Ga3 O2 O3 109.6(6) 4_446 5_445
Ga2 O2 O3 74.6(6) . 5_445
O21 O2 O3 62.8(8) 5_446 5_445
La O2 O3 36.6(4) 4_445 5_445
O31 O2 O3 105.8(9) . 5_445
O21 O2 O3 113.6(11) . 5_445
O3 O2 O3 165.6(7) 6 5_445
La O2 O3 130.5(5) . 5_445
O31 O2 O3 114.7(9) 2 5_445
O2 O2 O3 40.5(7) 4_445 5_445
O2 O2 O3 100.5(6) 3_455 5_445
O3 O2 O3 108.0(7) 2 5_445
O1 O2 O3 76.9(4) 2_455 5_445
O2 O2 O3 76.2(3) 2_556 5_445
O3 O2 O3 128.9(7) 1_556 5_445
O31 O2 O3 118.9(10) 2_556 5_445
O1 O2 O3 82.4(5) 2_456 5_445
O31 O2 O3 164.1(9) 4 5_445
O3 O2 O3 119.1(6) . 5_445
O21 O2 O3 53.2(8) 3_455 5_445
Nb O2 O3 130.5(6) . 5_445
Ga1 O2 O3 130.5(6) . 5_445
O1 O2 O3 50.7(4) 1_545 5_445
O21 O2 O3 130.1(8) 6_556 5_445
Ga2 O2 O3 53.7(3) 2_556 5_445
O2 O2 O3 75.2(5) 2 5_445
O21 O2 O21 103(3) 4_445 5_445
Ga3 O2 O21 108.5(7) 4_446 5_445
Ga2 O2 O21 131.0(8) . 5_445
O21 O2 O21 102.1(11) 5_446 5_445
La O2 O21 33.9(5) 4_445 5_445
O31 O2 O21 65.3(11) . 5_445
O21 O2 O21 128.8(8) . 5_445
O3 O2 O21 98.8(8) 6 5_445
La O2 O21 84.5(7) . 5_445
O31 O2 O21 44.9(8) 2 5_445
O2 O2 O21 90.4(6) 4_445 5_445
O2 O2 O21 114.5(6) 3_455 5_445
O3 O2 O21 72.4(8) 2 5_445
O1 O2 O21 54.6(6) 2_455 5_445
O2 O2 O21 106.7(7) 2_556 5_445
O3 O2 O21 141.0(7) 1_556 5_445
O31 O2 O21 142.1(8) 2_556 5_445
O1 O2 O21 151.8(6) 2_456 5_445
O31 O2 O21 95.1(8) 4 5_445
O3 O2 O21 49.9(6) . 5_445
O21 O2 O21 104.1(7) 3_455 5_445
Nb O2 O21 66.6(6) . 5_445
Ga1 O2 O21 66.6(6) . 5_445
O1 O2 O21 51.5(6) 1_545 5_445
O21 O2 O21 143.3(10) 6_556 5_445
Ga2 O2 O21 79.5(6) 2_556 5_445
O2 O2 O21 12.4(6) 2 5_445
O3 O2 O21 70.1(6) 5_445 5_445
O21 O2 La 25(2) 4_445 4_446
Ga3 O2 La 64.3(4) 4_446 4_446
Ga2 O2 La 60.2(4) . 4_446
O21 O2 La 31.2(9) 5_446 4_446
La O2 La 98.8(5) 4_445 4_446
O31 O2 La 101.0(9) . 4_446
O21 O2 La 95.4(9) . 4_446
O3 O2 La 119.2(6) 6 4_446
La O2 La 147.7(4) . 4_446
O31 O2 La 158.5(7) 2 4_446
O2 O2 La 73.3(3) 4_445 4_446
O2 O2 La 100.6(2) 3_455 4_446
O3 O2 La 95.7(5) 2 4_446
O1 O2 La 133.2(5) 2_455 4_446
O2 O2 La 36.5(3) 2_556 4_446
O3 O2 La 64.9(6) 1_556 4_446
O31 O2 La 55.3(9) 2_556 4_446
O1 O2 La 38.10(19) 2_456 4_446
O31 O2 La 124.3(8) 4 4_446
O3 O2 La 162.3(5) . 4_446
O21 O2 La 69.8(7) 3_455 4_446
Nb O2 La 128.7(4) . 4_446
Ga1 O2 La 128.7(4) . 4_446
O1 O2 La 77.7(4) 1_545 4_446
O21 O2 La 89.2(7) 6_556 4_446
Ga2 O2 La 51.3(2) 2_556 4_446
O2 O2 La 123.2(5) 2 4_446
O3 O2 La 64.7(4) 5_445 4_446
O21 O2 La 126.6(6) 5_445 4_446
O21 O2 Ga3 122(2) 4_445 2_565
Ga3 O2 Ga3 51.7(4) 4_446 2_565
Ga2 O2 Ga3 109.2(5) . 2_565
O21 O2 Ga3 98.5(9) 5_446 2_565
La O2 Ga3 147.8(5) 4_445 2_565
O31 O2 Ga3 64.0(7) . 2_565
O21 O2 Ga3 77.9(10) . 2_565
O3 O2 Ga3 19.0(5) 6 2_565
La O2 Ga3 68.2(3) . 2_565
O31 O2 Ga3 74.5(6) 2 2_565
O2 O2 Ga3 149.9(5) 4_445 2_565
O2 O2 Ga3 93.5(6) 3_455 2_565
O3 O2 Ga3 59.9(3) 2 2_565
O1 O2 Ga3 121.4(5) 2_455 2_565
O2 O2 Ga3 85.0(3) 2_556 2_565
O3 O2 Ga3 35.8(6) 1_556 2_565
O31 O2 Ga3 45.2(9) 2_556 2_565
O1 O2 Ga3 92.8(3) 2_456 2_565
O31 O2 Ga3 24.0(7) 4 2_565
O3 O2 Ga3 71.4(4) . 2_565
O21 O2 Ga3 135.2(8) 3_455 2_565
Nb O2 Ga3 48.88(19) . 2_565
Ga1 O2 Ga3 48.88(19) . 2_565
O1 O2 Ga3 116.9(3) 1_545 2_565
O21 O2 Ga3 57.1(6) 6_556 2_565
Ga2 O2 Ga3 108.3(3) 2_556 2_565
O2 O2 Ga3 106.71(19) 2 2_565
O3 O2 Ga3 161.2(5) 5_445 2_565
O21 O2 Ga3 115.3(6) 5_445 2_565
La O2 Ga3 100.5(3) 4_446 2_565
O21 O2 O31 44(2) 4_445 3_445
Ga3 O2 O31 107.6(7) 4_446 3_445
Ga2 O2 O31 81.0(7) . 3_445
O21 O2 O31 62.5(9) 5_446 3_445
La O2 O31 31.7(6) 4_445 3_445
O31 O2 O31 100.0(11) . 3_445
O21 O2 O31 119.4(11) . 3_445
O3 O2 O31 159.3(9) 6 3_445
La O2 O31 130.7(6) . 3_445
O31 O2 O31 109.5(10) 2 3_445
O2 O2 O31 46.0(7) 4_445 3_445
O2 O2 O31 105.5(7) 3_455 3_445
O3 O2 O31 102.6(7) 2 3_445
O1 O2 O31 76.6(5) 2_455 3_445
O2 O2 O31 75.6(4) 2_556 3_445
O3 O2 O31 130.8(7) 1_556 3_445
O31 O2 O31 120.8(10) 2_556 3_445
O1 O2 O31 88.2(6) 2_456 3_445
O31 O2 O31 157.7(10) 4 3_445
O3 O2 O31 114.2(9) . 3_445
O21 O2 O31 59.1(9) 3_455 3_445
Nb O2 O31 124.1(7) . 3_445
Ga1 O2 O31 124.1(7) . 3_445
O1 O2 O31 45.0(6) 1_545 3_445
O21 O2 O31 136.5(8) 6_556 3_445
Ga2 O2 O31 50.9(4) 2_556 3_445
O2 O2 O31 69.1(6) 2 3_445
O3 O2 O31 6.4(4) 5_445 3_445
O21 O2 O31 64.7(7) 5_445 3_445
La O2 O31 68.1(5) 4_446 3_445
Ga3 O2 O31 159.1(6) 2_565 3_445
O21 O2 La 84(3) 4_445 1_556
Ga3 O2 La 68.0(4) 4_446 1_556
Ga2 O2 La 55.8(3) . 1_556
O21 O2 La 81.1(10) 5_446 1_556
La O2 La 154.1(5) 4_445 1_556
O31 O2 La 109.2(10) . 1_556
O21 O2 La 51.3(9) . 1_556
O3 O2 La 73.1(5) 6 1_556
La O2 La 90.9(3) . 1_556
O31 O2 La 127.4(8) 2 1_556
O2 O2 La 97.0(2) 4_445 1_556
O2 O2 La 67.1(3) 3_455 1_556
O3 O2 La 102.3(5) 2 1_556
O1 O2 La 127.1(4) 2_455 1_556
O2 O2 La 74.8(5) 2_556 1_556
O3 O2 La 33.1(3) 1_556 1_556
O31 O2 La 33.9(5) 2_556 1_556
O1 O2 La 36.25(16) 2_456 1_556
O31 O2 La 76.9(6) 4 1_556
O3 O2 La 122.7(5) . 1_556
O21 O2 La 83.0(7) 3_455 1_556
Nb O2 La 105.5(3) . 1_556
Ga1 O2 La 105.5(3) . 1_556
O1 O2 La 131.2(5) 1_545 1_556
O21 O2 La 33.5(6) 6_556 1_556
Ga2 O2 La 103.5(3) 2_556 1_556
O2 O2 La 161.8(3) 2 1_556
O3 O2 La 117.7(5) 5_445 1_556
O21 O2 La 171.9(6) 5_445 1_556
La O2 La 59.20(19) 4_446 1_556
Ga3 O2 La 56.74(18) 2_565 1_556
O31 O2 La 123.1(7) 3_445 1_556
O21 O2 La 95(2) 4_445 2_455
Ga3 O2 La 165.5(6) 4_446 2_455
Ga2 O2 La 50.9(3) . 2_455
O21 O2 La 123.6(9) 5_446 2_455
La O2 La 69.7(3) 4_445 2_455
O31 O2 La 148.8(10) . 2_455
O21 O2 La 55.9(9) . 2_455
O3 O2 La 121.8(6) 6 2_455
La O2 La 68.2(3) . 2_455
O31 O2 La 96.1(6) 2 2_455
O2 O2 La 33.0(2) 4_445 2_455
O2 O2 La 38.5(3) 3_455 2_455
O3 O2 La 156.0(6) 2 2_455
O1 O2 La 34.7(2) 2_455 2_455
O2 O2 La 136.0(3) 2_556 2_455
O3 O2 La 132.7(5) 1_556 2_455
O31 O2 La 133.6(6) 2_556 2_455
O1 O2 La 79.7(3) 2_456 2_455
O31 O2 La 118.0(7) 4 2_455
O3 O2 La 94.2(4) . 2_455
O21 O2 La 33.0(6) 3_455 2_455
Nb O2 La 128.5(4) . 2_455
Ga1 O2 La 128.5(4) . 2_455
O1 O2 La 111.5(3) 1_545 2_455
O21 O2 La 79.1(5) 6_556 2_455
Ga2 O2 La 121.3(4) 2_556 2_455
O2 O2 La 96.7(4) 2 2_455
O3 O2 La 67.7(4) 5_445 2_455
O21 O2 La 84.3(6) 5_445 2_455
La O2 La 102.9(3) 4_446 2_455
Ga3 O2 La 129.5(3) 2_565 2_455
O31 O2 La 71.2(5) 3_445 2_455
La O2 La 100.2(3) 1_556 2_455
O21 O2 Ga3 44(2) 4_445 2_455
Ga3 O2 Ga3 118.9(6) 4_446 2_455
Ga2 O2 Ga3 41.3(3) . 2_455
O21 O2 Ga3 73.0(9) 5_446 2_455
La O2 Ga3 64.5(3) 4_445 2_455
O31 O2 Ga3 136.6(7) . 2_455
O21 O2 Ga3 81.9(10) . 2_455
O3 O2 Ga3 161.0(6) 6 2_455
La O2 Ga3 118.1(4) . 2_455
O31 O2 Ga3 136.1(6) 2 2_455
O2 O2 Ga3 18.1(3) 4_445 2_455
O2 O2 Ga3 71.9(4) 3_455 2_455
O3 O2 Ga3 136.6(5) 2 2_455
O1 O2 Ga3 77.3(3) 2_455 2_455
O2 O2 Ga3 85.3(2) 2_556 2_455
O3 O2 Ga3 114.9(6) 1_556 2_455
O31 O2 Ga3 107.2(9) 2_556 2_455
O1 O2 Ga3 54.4(2) 2_456 2_455
O31 O2 Ga3 161.8(6) 4 2_455
O3 O2 Ga3 137.6(4) . 2_455
O21 O2 Ga3 23.0(6) 3_455 2_455
Nb O2 Ga3 163.3(4) . 2_455
Ga1 O2 Ga3 163.3(4) . 2_455
O1 O2 Ga3 82.7(3) 1_545 2_455
O21 O2 Ga3 96.8(6) 6_556 2_455
Ga2 O2 Ga3 76.1(3) 2_556 2_455
O2 O2 Ga3 105.62(17) 2 2_455
O3 O2 Ga3 33.3(4) 5_445 2_455
O21 O2 Ga3 97.6(6) 5_445 2_455
La O2 Ga3 55.9(2) 4_446 2_455
Ga3 O2 Ga3 147.2(4) 2_565 2_455
O31 O2 Ga3 39.7(6) 3_445 2_455
La O2 Ga3 90.4(3) 1_556 2_455
La O2 Ga3 50.75(16) 2_455 2_455
O21 O2 O31 76(2) 4_445 6_445
Ga3 O2 O31 138.6(7) 4_446 6_445
Ga2 O2 O31 82.1(7) . 6_445
O21 O2 O31 97.1(9) 5_446 6_445
La O2 O31 23.8(6) 4_445 6_445
O31 O2 O31 110.4(7) . 6_445
O21 O2 O31 102.1(12) . 6_445
O3 O2 O31 141.7(7) 6 6_445
La O2 O31 96.0(5) . 6_445
O31 O2 O31 86.9(7) 2 6_445
O2 O2 O31 40.8(7) 4_445 6_445
O2 O2 O31 84.7(7) 3_455 6_445
O3 O2 O31 116.3(6) 2 6_445
O1 O2 O31 42.0(4) 2_455 6_445
O2 O2 O31 109.9(4) 2_556 6_445
O3 O2 O31 163.6(9) 1_556 6_445
O31 O2 O31 154.0(12) 2_556 6_445
O1 O2 O31 103.6(6) 2_456 6_445
O31 O2 O31 136.7(6) 4 6_445
O3 O2 O31 89.6(5) . 6_445
O21 O2 O31 54.8(10) 3_455 6_445
Nb O2 O31 115.7(6) . 6_445
Ga1 O2 O31 115.7(6) . 6_445
O1 O2 O31 65.7(6) 1_545 6_445
O21 O2 O31 125.2(8) 6_556 6_445
Ga2 O2 O31 82.6(5) 2_556 6_445
O2 O2 O31 60.3(6) 2 6_445
O3 O2 O31 35.5(3) 5_445 6_445
O21 O2 O31 49.7(8) 5_445 6_445
La O2 O31 98.8(4) 4_446 6_445
Ga3 O2 O31 160.7(5) 2_565 6_445
O31 O2 O31 34.7(7) 3_445 6_445
La O2 O31 137.7(7) 1_556 6_445
La O2 O31 46.2(6) 2_455 6_445
Ga3 O2 O31 49.8(5) 2_455 6_445
O21 O2 O3 20(2) 4_445 4_446
Ga3 O2 O3 94.2(6) 4_446 4_446
Ga2 O2 O3 50.9(5) . 4_446
O21 O2 O3 48.6(9) 5_446 4_446
La O2 O3 72.3(5) 4_445 4_446
O31 O2 O3 118.0(9) . 4_446
O21 O2 O3 94.9(10) . 4_446
O3 O2 O3 151.8(6) 6 4_446
La O2 O3 141.1(5) . 4_446
O31 O2 O3 150.3(7) 2 4_446
O2 O2 O3 42.9(4) 4_445 4_446
O2 O2 O3 90.3(5) 3_455 4_446
O3 O2 O3 115.7(7) 2 4_446
O1 O2 O3 101.0(5) 2_455 4_446
O2 O2 O3 60.5(3) 2_556 4_446
O3 O2 O3 97.1(8) 1_556 4_446
O31 O2 O3 87.8(10) 2_556 4_446
O1 O2 O3 48.0(4) 2_456 4_446
O31 O2 O3 156.8(8) 4 4_446
O3 O2 O3 154.8(5) . 4_446
O21 O2 O3 44.9(7) 3_455 4_446
Nb O2 O3 151.1(5) . 4_446
Ga1 O2 O3 151.1(5) . 4_446
O1 O2 O3 71.6(5) 1_545 4_446
O21 O2 O3 101.7(8) 6_556 4_446
Ga2 O2 O3 56.1(4) 2_556 4_446
O2 O2 O3 108.8(5) 2 4_446
O3 O2 O3 35.7(7) 5_445 4_446
O21 O2 O3 105.5(7) 5_445 4_446
La O2 O3 33.0(2) 4_446 4_446
Ga3 O2 O3 132.8(4) 2_565 4_446
O31 O2 O3 40.9(8) 3_445 4_446
La O2 O3 82.2(4) 1_556 4_446
La O2 O3 75.4(4) 2_455 4_446
Ga3 O2 O3 24.8(3) 2_455 4_446
O31 O2 O3 66.5(5) 6_445 4_446
O21 O2 Ga3 127(3) 4_445 4_445
Ga3 O2 Ga3 103.9(5) 4_446 4_445
Ga2 O2 Ga3 141.2(6) . 4_445
O21 O2 Ga3 118.6(9) 5_446 4_445
La O2 Ga3 58.8(3) 4_445 4_445
O31 O2 Ga3 59.1(9) . 4_445
O21 O2 Ga3 115.7(8) . 4_445
O3 O2 Ga3 74.6(6) 6 4_445
La O2 Ga3 64.0(3) . 4_445
O31 O2 Ga3 19.4(7) 2 4_445
O2 O2 Ga3 108.4(2) 4_445 4_445
O2 O2 Ga3 107.4(3) 3_455 4_445
O3 O2 Ga3 66.0(5) 2 4_445
O1 O2 Ga3 55.9(3) 2_455 4_445
O2 O2 Ga3 117.8(6) 2_556 4_445
O3 O2 Ga3 124.6(5) 1_556 4_445
O31 O2 Ga3 130.6(8) 2_556 4_445
O1 O2 Ga3 170.1(5) 2_456 4_445
O31 O2 Ga3 70.4(7) 4 4_445
O3 O2 Ga3 24.4(4) . 4_445
O21 O2 Ga3 119.2(7) 3_455 4_445
Nb O2 Ga3 46.44(18) . 4_445
Ga1 O2 Ga3 46.44(18) . 4_445
O1 O2 Ga3 70.7(3) 1_545 4_445
O21 O2 Ga3 121.8(8) 6_556 4_445
Ga2 O2 Ga3 97.3(3) 2_556 4_445
O2 O2 Ga3 25.4(3) 2 4_445
O3 O2 Ga3 95.4(5) 5_445 4_445
O21 O2 Ga3 25.5(5) 5_445 4_445
La O2 Ga3 148.4(4) 4_446 4_445
Ga3 O2 Ga3 92.3(3) 2_565 4_445
O31 O2 Ga3 90.1(6) 3_445 4_445
La O2 Ga3 146.8(4) 1_556 4_445
La O2 Ga3 90.5(3) 2_455 4_445
Ga3 O2 Ga3 119.8(3) 2_455 4_445
O31 O2 Ga3 70.0(5) 6_445 4_445
O3 O2 Ga3 131.0(5) 4_446 4_445
O21 O2 Ga3 106(3) 4_445 1_556
Ga3 O2 Ga3 116.9(5) 4_446 1_556
Ga2 O2 Ga3 39.8(3) . 1_556
O21 O2 Ga3 122.6(10) 5_446 1_556
La O2 Ga3 124.0(4) 4_445 1_556
O31 O2 Ga3 144.2(8) . 1_556
O21 O2 Ga3 4.2(8) . 1_556
O3 O2 Ga3 84.2(5) 6 1_556
La O2 Ga3 57.1(2) . 1_556
O31 O2 Ga3 107.5(8) 2 1_556
O2 O2 Ga3 70.1(4) 4_445 1_556
O2 O2 Ga3 16.8(3) 3_455 1_556
O3 O2 Ga3 140.8(5) 2 1_556
O1 O2 Ga3 76.5(3) 2_455 1_556
O2 O2 Ga3 122.0(6) 2_556 1_556
O3 O2 Ga3 79.7(5) 1_556 1_556
O31 O2 Ga3 83.6(6) 2_556 1_556
O1 O2 Ga3 53.9(2) 2_456 1_556
O31 O2 Ga3 83.9(5) 4 1_556
O3 O2 Ga3 102.0(5) . 1_556
O21 O2 Ga3 56.8(7) 3_455 1_556
Nb O2 Ga3 115.9(4) . 1_556
Ga1 O2 Ga3 115.9(4) . 1_556
O1 O2 Ga3 160.6(4) 1_545 1_556
O21 O2 Ga3 24.9(5) 6_556 1_556
Ga2 O2 Ga3 142.8(4) 2_556 1_556
O2 O2 Ga3 140.4(6) 2 1_556
O3 O2 Ga3 110.0(5) 5_445 1_556
O21 O2 Ga3 130.3(7) 5_445 1_556
La O2 Ga3 92.0(3) 4_446 1_556
Ga3 O2 Ga3 80.9(2) 2_565 1_556
O31 O2 Ga3 115.8(6) 3_445 1_556
La O2 Ga3 50.57(15) 1_556 1_556
La O2 Ga3 54.33(16) 2_455 1_556
Ga3 O2 Ga3 77.9(2) 2_455 1_556
O31 O2 Ga3 100.3(6) 6_445 1_556
O3 O2 Ga3 90.7(5) 4_446 1_556
Ga3 O2 Ga3 118.8(3) 4_445 1_556
O21 O2 O3 77(2) 4_445 3_556
Ga3 O2 O3 2.2(3) 4_446 3_556
Ga2 O2 O3 116.9(6) . 3_556
O21 O2 O3 49.2(9) 5_446 3_556
La O2 O3 116.0(5) 4_445 3_556
O31 O2 O3 43.1(9) . 3_556
O21 O2 O3 117.9(10) . 3_556
O3 O2 O3 63.4(5) 6 3_556
La O2 O3 118.0(5) . 3_556
O31 O2 O3 95.8(6) 2 3_556
O2 O2 O3 138.4(5) 4_445 3_556
O2 O2 O3 135.3(5) 3_455 3_556
O3 O2 O3 36.0(6) 2 3_556
O1 O2 O3 157.6(5) 2_455 3_556
O2 O2 O3 35.9(3) 2_556 3_556
O3 O2 O3 38.9(6) 1_556 3_556
O31 O2 O3 36.0(6) 2_556 3_556
O1 O2 O3 88.1(4) 2_456 3_556
O31 O2 O3 67.8(5) 4 3_556
O3 O2 O3 97.3(4) . 3_556
O21 O2 O3 135.5(7) 3_455 3_556
Nb O2 O3 62.8(3) . 3_556
Ga1 O2 O3 62.8(3) . 3_556
O1 O2 O3 72.5(4) 1_545 3_556
O21 O2 O3 94.9(6) 6_556 3_556
Ga2 O2 O3 56.8(3) 2_556 3_556
O2 O2 O3 94.1(4) 2 3_556
O3 O2 O3 109.8(4) 5_445 3_556
O21 O2 O3 106.5(6) 5_445 3_556
La O2 O3 66.1(3) 4_446 3_556
Ga3 O2 O3 51.7(3) 2_565 3_556
O31 O2 O3 107.6(5) 3_445 3_556
La O2 O3 69.9(3) 1_556 3_556
La O2 O3 167.7(4) 2_455 3_556
Ga3 O2 O3 120.4(4) 2_455 3_556
O31 O2 O3 137.8(7) 6_445 3_556
O3 O2 O3 95.6(6) 4_446 3_556
Ga3 O2 O3 101.7(3) 4_445 3_556
Ga3 O2 O3 118.6(4) 1_556 3_556
O21 O2 O31 25(3) 4_445 6_446
Ga3 O2 O31 95.7(6) 4_446 6_446
Ga2 O2 O31 44.7(7) . 6_446
O21 O2 O31 52.3(10) 5_446 6_446
La O2 O31 77.1(6) 4_445 6_446
O31 O2 O31 123.2(10) . 6_446
O21 O2 O31 88.6(10) . 6_446
O3 O2 O31 148.7(7) 6 6_446
La O2 O31 136.3(6) . 6_446
O31 O2 O31 155.1(7) 2 6_446
O2 O2 O31 41.2(5) 4_445 6_446
O2 O2 O31 84.7(6) 3_455 6_446
O3 O2 O31 120.3(8) 2 6_446
O1 O2 O31 100.8(5) 2_455 6_446
O2 O2 O31 63.4(5) 2_556 6_446
O3 O2 O31 94.5(9) 1_556 6_446
O31 O2 O31 85.8(12) 2_556 6_446
O1 O2 O31 42.2(6) 2_456 6_446
O31 O2 O31 153.3(5) 4 6_446
O3 O2 O31 158.7(5) . 6_446
O21 O2 O31 41.1(8) 3_455 6_446
Nb O2 O31 156.1(6) . 6_446
Ga1 O2 O31 156.1(6) . 6_446
O1 O2 O31 78.0(6) 1_545 6_446
O21 O2 O31 95.3(9) 6_556 6_446
Ga2 O2 O31 61.7(6) 2_556 6_446
O2 O2 O31 114.7(6) 2 6_446
O3 O2 O31 40.6(8) 5_445 6_446
O21 O2 O31 110.7(7) 5_445 6_446
La O2 O31 32.5(4) 4_446 6_446
Ga3 O2 O31 129.9(5) 2_565 6_446
O31 O2 O31 46.1(11) 3_445 6_446
La O2 O31 77.1(6) 1_556 6_446
La O2 O31 72.8(4) 2_455 6_446
Ga3 O2 O31 23.5(4) 2_455 6_446
O31 O2 O31 69.2(4) 6_445 6_446
O3 O2 O31 6.4(4) 4_446 6_446
Ga3 O2 O31 136.0(6) 4_445 6_446
Ga3 O2 O31 84.5(6) 1_556 6_446
O3 O2 O31 97.3(5) 3_556 6_446
O21 O2 Ga2 121(2) 4_445 1_554
Ga3 O2 Ga2 146.4(6) 4_446 1_554
Ga2 O2 Ga2 98.8(5) . 1_554
O21 O2 Ga2 138.3(9) 5_446 1_554
La O2 Ga2 53.2(3) 4_445 1_554
O31 O2 Ga2 101.4(10) . 1_554
O21 O2 Ga2 85.8(9) . 1_554
O3 O2 Ga2 97.8(6) 6 1_554
La O2 Ga2 53.3(2) . 1_554
O31 O2 Ga2 50.3(5) 2 1_554
O2 O2 Ga2 71.36(15) 4_445 1_554
O2 O2 Ga2 71.36(15) 3_455 1_554
O3 O2 Ga2 108.4(6) 2 1_554
O1 O2 Ga2 13.5(2) 2_455 1_554
O2 O2 Ga2 147.7(6) 2_556 1_554
O3 O2 Ga2 150.3(8) 1_556 1_554
O31 O2 Ga2 160.3(10) 2_556 1_554
O1 O2 Ga2 127.7(4) 2_456 1_554
O31 O2 Ga2 92.7(7) 4 1_554
O3 O2 Ga2 50.4(3) . 1_554
O21 O2 Ga2 78.7(7) 3_455 1_554
Nb O2 Ga2 84.1(3) . 1_554
Ga1 O2 Ga2 84.1(3) . 1_554
O1 O2 Ga2 91.3(4) 1_545 1_554
O21 O2 Ga2 104.1(7) 6_556 1_554
Ga2 O2 Ga2 117.8(3) 2_556 1_554
O2 O2 Ga2 54.4(4) 2 1_554
O3 O2 Ga2 80.6(4) 5_445 1_554
O21 O2 Ga2 43.3(6) 5_445 1_554
La O2 Ga2 142.7(4) 4_446 1_554
Ga3 O2 Ga2 116.1(4) 2_565 1_554
O31 O2 Ga2 78.9(5) 3_445 1_554
La O2 Ga2 136.8(3) 1_556 1_554
La O2 Ga2 48.11(15) 2_455 1_554
Ga3 O2 Ga2 87.6(2) 2_455 1_554
O31 O2 Ga2 45.2(3) 6_445 1_554
O3 O2 Ga2 109.6(4) 4_446 1_554
Ga3 O2 Ga2 42.43(14) 4_445 1_554
Ga3 O2 Ga2 87.0(2) 1_556 1_554
O3 O2 Ga2 144.2(4) 3_556 1_554
O31 O2 Ga2 110.6(4) 6_446 1_554
O21 O2 O3 77(2) 4_445 4_445
Ga3 O2 O3 134.1(7) 4_446 4_445
Ga2 O2 O3 88.2(6) . 4_445
O21 O2 O3 95.5(9) 5_446 4_445
La O2 O3 17.8(4) 4_445 4_445
O31 O2 O3 104.1(7) . 4_445
O21 O2 O3 107.8(11) . 4_445
O3 O2 O3 138.8(6) 6 4_445
La O2 O3 97.3(4) . 4_445
O31 O2 O3 83.1(5) 2 4_445
O2 O2 O3 46.7(5) 4_445 4_445
O2 O2 O3 90.3(5) 3_455 4_445
O3 O2 O3 110.0(5) 2 4_445
O1 O2 O3 43.8(3) 2_455 4_445
O2 O2 O3 107.7(4) 2_556 4_445
O3 O2 O3 164.8(8) 1_556 4_445
O31 O2 O3 154.9(11) 2_556 4_445
O1 O2 O3 108.7(5) 2_456 4_445
O31 O2 O3 133.9(7) 4 4_445
O3 O2 O3 86.2(4) . 4_445
O21 O2 O3 60.9(9) 3_455 4_445
Nb O2 O3 110.5(5) . 4_445
Ga1 O2 O3 110.5(5) . 4_445
O1 O2 O3 60.6(4) 1_545 4_445
O21 O2 O3 131.0(7) 6_556 4_445
Ga2 O2 O3 79.3(4) 2_556 4_445
O2 O2 O3 54.3(4) 2 4_445
O3 O2 O3 36.1(4) 5_445 4_445
O21 O2 O3 44.0(7) 5_445 4_445
La O2 O3 100.6(4) 4_446 4_445
Ga3 O2 O3 157.5(5) 2_565 4_445
O31 O2 O3 34.1(4) 3_445 4_445
La O2 O3 143.6(5) 1_556 4_445
La O2 O3 51.9(4) 2_455 4_445
Ga3 O2 O3 54.5(4) 2_455 4_445
O31 O2 O3 6.3(4) 6_445 4_445
O3 O2 O3 69.2(3) 4_446 4_445
Ga3 O2 O3 65.4(3) 4_445 4_445
Ga3 O2 O3 106.2(4) 1_556 4_445
O3 O2 O3 133.1(6) 3_556 4_445
O31 O2 O3 72.5(4) 6_446 4_445
Ga2 O2 O3 44.9(2) 1_554 4_445
O21 O2 La 87(3) 4_445 2
Ga3 O2 La 60.0(3) 4_446 2
Ga2 O2 La 154.5(6) . 2
O21 O2 La 67.3(9) 5_446 2
La O2 La 64.5(3) 4_445 2
O31 O2 La 23.2(7) . 2
O21 O2 La 161.3(10) . 2
O3 O2 La 81.9(4) 6 2
La O2 La 110.6(4) . 2
O31 O2 La 60.8(7) 2 2
O2 O2 La 122.6(6) 4_445 2
O2 O2 La 160.4(3) 3_455 2
O3 O2 La 28.3(4) 2 2
O1 O2 La 103.0(4) 2_455 2
O2 O2 La 64.8(4) 2_556 2
O3 O2 La 95.6(4) 1_556 2
O31 O2 La 94.1(6) 2_556 2
O1 O2 La 135.8(4) 2_456 2
O31 O2 La 81.9(5) 4 2
O3 O2 La 66.0(4) . 2
O21 O2 La 136.7(8) 3_455 2
Nb O2 La 49.54(16) . 2
Ga1 O2 La 49.54(16) . 2
O1 O2 La 33.75(15) 1_545 2
O21 O2 La 144.4(7) 6_556 2
Ga2 O2 La 49.59(16) 2_556 2
O2 O2 La 36.7(3) 2 2
O3 O2 La 83.8(5) 5_445 2
O21 O2 La 48.7(6) 5_445 2
La O2 La 98.5(3) 4_446 2
Ga3 O2 La 87.3(3) 2_565 2
O31 O2 La 77.7(6) 3_445 2
La O2 La 127.9(3) 1_556 2
La O2 La 131.7(3) 2_455 2
Ga3 O2 La 116.3(3) 2_455 2
O31 O2 La 88.1(6) 6_445 2
O3 O2 La 103.5(5) 4_446 2
Ga3 O2 La 53.03(15) 4_445 2
Ga3 O2 La 165.5(4) 1_556 2
O3 O2 La 58.0(3) 3_556 2
O31 O2 La 109.7(6) 6_446 2
Ga2 O2 La 90.7(2) 1_554 2
O3 O2 La 81.9(4) 4_445 2
O21 O2 O2 15(3) 4_445 5_446
Ga3 O2 O2 71.1(5) 4_446 5_446
Ga2 O2 O2 82.5(7) . 5_446
O21 O2 O2 23.2(8) 5_446 5_446
La O2 O2 66.1(2) 4_445 5_446
O31 O2 O2 85.5(6) . 5_446
O21 O2 O2 125.4(10) . 5_446
O3 O2 O2 135.1(6) 6 5_446
La O2 O2 170.1(6) . 5_446
O31 O2 O2 129.7(8) 2 5_446
O2 O2 O2 70.2(7) 4_445 5_446
O2 O2 O2 122.8(6) 3_455 5_446
O3 O2 O2 83.6(5) 2 5_446
O1 O2 O2 116.3(5) 2_455 5_446
O2 O2 O2 36.7(3) 2_556 5_446
O3 O2 O2 91.4(8) 1_556 5_446
O31 O2 O2 81.6(10) 2_556 5_446
O1 O2 O2 70.4(5) 2_456 5_446
O31 O2 O2 139.2(8) 4 5_446
O3 O2 O2 135.6(6) . 5_446
O21 O2 O2 76.2(8) 3_455 5_446
Nb O2 O2 118.5(4) . 5_446
Ga1 O2 O2 118.5(4) . 5_446
O1 O2 O2 43.8(2) 1_545 5_446
O21 O2 O2 124.5(9) 6_556 5_446
Ga2 O2 O2 23.53(12) 2_556 5_446
O2 O2 O2 88.3(3) 2 5_446
O3 O2 O2 39.6(3) 5_445 5_446
O21 O2 O2 91.0(5) 5_445 5_446
La O2 O2 35.6(3) 4_446 5_446
Ga3 O2 O2 121.6(5) 2_565 5_446
O31 O2 O2 39.8(4) 3_445 5_446
La O2 O2 94.5(5) 1_556 5_446
La O2 O2 102.7(4) 2_455 5_446
Ga3 O2 O2 53.8(3) 2_455 5_446
O31 O2 O2 74.4(4) 6_445 5_446
O3 O2 O2 32.6(5) 4_446 5_446
Ga3 O2 O2 113.7(3) 4_445 5_446
Ga3 O2 O2 121.4(5) 1_556 5_446
O3 O2 O2 71.7(4) 3_556 5_446
O31 O2 O2 38.2(6) 6_446 5_446
Ga2 O2 O2 118.0(4) 1_554 5_446
O3 O2 O2 73.5(4) 4_445 5_446
La O2 O2 72.2(2) 2 5_446
O21 O2 O2 108(3) 4_445 5_456
Ga3 O2 O2 93.9(6) 4_446 5_456
Ga2 O2 O2 52.4(4) . 5_456
O21 O2 O2 112.2(11) 5_446 5_456
La O2 O2 147.6(6) 4_445 5_456
O31 O2 O2 123.5(9) . 5_456
O21 O2 O2 22.5(9) . 5_456
O3 O2 O2 67.4(5) 6 5_456
La O2 O2 61.67(18) . 5_456
O31 O2 O2 107.8(8) 2 5_456
O2 O2 O2 90.4(4) 4_445 5_456
O2 O2 O2 40.0(4) 3_455 5_456
O3 O2 O2 118.7(5) 2 5_456
O1 O2 O2 97.1(4) 2_455 5_456
O2 O2 O2 106.6(7) 2_556 5_456
O3 O2 O2 56.6(5) 1_556 5_456
O31 O2 O2 61.7(7) 2_556 5_456
O1 O2 O2 51.8(3) 2_456 5_456
O31 O2 O2 68.7(5) 4 5_456
O3 O2 O2 102.1(5) . 5_456
O21 O2 O2 75.9(8) 3_455 5_456
Nb O2 O2 102.5(4) . 5_456
Ga1 O2 O2 102.5(4) . 5_456
O1 O2 O2 162.8(6) 1_545 5_456
O21 O2 O2 3.4(6) 6_556 5_456
Ga2 O2 O2 134.8(5) 2_556 5_456
O2 O2 O2 150.3(6) 2 5_456
O3 O2 O2 127.0(7) 5_445 5_456
O21 O2 O2 145.6(7) 5_445 5_456
La O2 O2 86.3(4) 4_446 5_456
Ga3 O2 O2 59.5(3) 2_565 5_456
O31 O2 O2 133.3(8) 3_445 5_456
La O2 O2 31.7(2) 1_556 5_456
La O2 O2 78.0(3) 2_455 5_456
Ga3 O2 O2 93.7(4) 2_455 5_456
O31 O2 O2 123.9(7) 6_445 5_456
O3 O2 O2 98.3(6) 4_446 5_456
Ga3 O2 O2 124.8(4) 4_445 5_456
Ga3 O2 O2 23.67(18) 1_556 5_456
O3 O2 O2 95.4(4) 3_556 5_456
O31 O2 O2 91.9(7) 6_446 5_456
Ga2 O2 O2 105.4(4) 1_554 5_456
O3 O2 O2 129.8(6) 4_445 5_456
La O2 O2 146.7(5) 2 5_456
O2 O2 O2 121.4(6) 5_446 5_456
O21 O2 O2 115(3) 4_445 6_556
Ga3 O2 O2 63.6(4) 4_446 6_556
Ga2 O2 O2 85.0(4) . 6_556
O21 O2 O2 101.2(10) 5_446 6_556
La O2 O2 170.0(7) 4_445 6_556
O31 O2 O2 87.5(8) . 6_556
O21 O2 O2 56.6(10) . 6_556
O3 O2 O2 37.7(5) 6 6_556
La O2 O2 66.7(4) . 6_556
O31 O2 O2 91.9(8) 2 6_556
O2 O2 O2 125.8(4) 4_445 6_556
O2 O2 O2 73.6(5) 3_455 6_556
O3 O2 O2 82.6(4) 2 6_556
O1 O2 O2 118.9(5) 2_455 6_556
O2 O2 O2 89.6(5) 2_556 6_556
O3 O2 O2 31.4(6) 1_556 6_556
O31 O2 O2 40.7(9) 2_556 6_556
O1 O2 O2 71.7(3) 2_456 6_556
O31 O2 O2 41.2(6) 4 6_556
O3 O2 O2 87.5(6) . 6_556
O21 O2 O2 111.0(7) 3_455 6_556
Nb O2 O2 72.0(3) . 6_556
Ga1 O2 O2 72.0(3) . 6_556
O1 O2 O2 136.4(3) 1_545 6_556
O21 O2 O2 34.1(5) 6_556 6_556
Ga2 O2 O2 118.5(4) 2_556 6_556
O2 O2 O2 129.7(3) 2 6_556
O3 O2 O2 153.4(7) 5_445 6_556
O21 O2 O2 136.2(7) 5_445 6_556
La O2 O2 90.5(4) 4_446 6_556
Ga3 O2 O2 24.24(19) 2_565 6_556
O31 O2 O2 158.2(8) 3_445 6_556
La O2 O2 35.8(2) 1_556 6_556
La O2 O2 112.0(2) 2_455 6_556
Ga3 O2 O2 124.6(4) 2_455 6_556
O31 O2 O2 157.7(5) 6_445 6_556
O3 O2 O2 117.7(5) 4_446 6_556
Ga3 O2 O2 111.2(5) 4_445 6_556
Ga3 O2 O2 58.90(18) 1_556 6_556
O3 O2 O2 64.5(3) 3_556 6_556
O31 O2 O2 112.9(7) 6_446 6_556
Ga2 O2 O2 120.0(5) 1_554 6_556
O3 O2 O2 162.0(5) 4_445 6_556
La O2 O2 110.7(2) 2 6_556
O2 O2 O2 121.8(6) 5_446 6_556
O2 O2 O2 36.1(3) 5_456 6_556
O21 O2 O21 118(3) 4_445 4_444
Ga3 O2 O21 125.6(7) 4_446 4_444
Ga2 O2 O21 119.2(7) . 4_444
O21 O2 O21 123.3(9) 5_446 4_444
La O2 O21 44.0(6) 4_445 4_444
O31 O2 O21 80.3(11) . 4_444
O21 O2 O21 106.9(10) . 4_444
O3 O2 O21 94.0(7) 6 4_444
La O2 O21 64.9(5) . 4_444
O31 O2 O21 38.6(7) 2 4_444
O2 O2 O21 84.9(4) 4_445 4_444
O2 O2 O21 93.5(5) 3_455 4_444
O3 O2 O21 87.5(7) 2 4_444
O1 O2 O21 35.2(5) 2_455 4_444
O2 O2 O21 128.6(8) 2_556 4_444
O3 O2 O21 147.4(7) 1_556 4_444
O31 O2 O21 154.2(9) 2_556 4_444
O1 O2 O21 147.4(6) 2_456 4_444
O31 O2 O21 89.2(8) 4 4_444
O3 O2 O21 41.4(5) . 4_444
O21 O2 O21 95.6(7) 3_455 4_444
Nb O2 O21 69.8(5) . 4_444
Ga1 O2 O21 69.8(5) . 4_444
O1 O2 O21 73.0(6) 1_545 4_444
O21 O2 O21 122.2(9) 6_556 4_444
Ga2 O2 O21 100.8(6) 2_556 4_444
O2 O2 O21 32.1(6) 2 4_444
O3 O2 O21 79.1(6) 5_445 4_444
O21 O2 O21 22.0(10) 5_445 4_444
La O2 O21 142.9(5) 4_446 4_444
Ga3 O2 O21 112.8(5) 2_565 4_444
O31 O2 O21 75.1(7) 3_445 4_444
La O2 O21 155.6(6) 1_556 4_444
La O2 O21 68.5(5) 2_455 4_444
Ga3 O2 O21 97.7(5) 2_455 4_444
O31 O2 O21 48.3(7) 6_445 4_444
O3 O2 O21 113.9(6) 4_446 4_444
Ga3 O2 O21 23.7(4) 4_445 4_444
Ga3 O2 O21 108.6(5) 1_556 4_444
O3 O2 O21 123.4(6) 3_556 4_444
O31 O2 O21 117.3(7) 6_446 4_444
Ga2 O2 O21 22.4(4) 1_554 4_444
O3 O2 O21 44.8(5) 4_445 4_444
La O2 O21 68.3(5) 2 4_444
O2 O2 O21 108.9(6) 5_446 4_444
O2 O2 O21 124.3(6) 5_456 4_444
O2 O2 O21 126.6(6) 6_556 4_444
O21 O2 O3 118(3) 4_445 3
Ga3 O2 O3 72.7(6) 4_446 3
Ga2 O2 O3 172.2(7) . 3
O21 O2 O3 96.5(9) 5_446 3
La O2 O3 74.5(5) 4_445 3
O31 O2 O3 28.1(11) . 3
O21 O2 O3 131.7(9) . 3
O3 O2 O3 60.5(6) 6 3
La O2 O3 80.0(3) . 3
O31 O2 O3 31.3(5) 2 3
O2 O2 O3 134.4(5) 4_445 3
O2 O2 O3 131.7(5) 3_455 3
O3 O2 O3 34.9(8) 2 3
O1 O2 O3 87.2(5) 2_455 3
O2 O2 O3 91.1(5) 2_556 3
O3 O2 O3 97.8(4) 1_556 3
O31 O2 O3 101.5(6) 2_556 3
O1 O2 O3 158.6(6) 2_456 3
O31 O2 O3 58.5(6) 4 3
O3 O2 O3 36.0(4) . 3
O21 O2 O3 147.9(8) 3_455 3
Nb O2 O3 25.1(3) . 3
Ga1 O2 O3 25.1(3) . 3
O1 O2 O3 61.4(4) 1_545 3
O21 O2 O3 123.6(7) 6_556 3
Ga2 O2 O3 80.2(3) 2_556 3
O2 O2 O3 33.7(4) 2 3
O3 O2 O3 105.6(4) 5_445 3
O21 O2 O3 44.0(6) 5_445 3
La O2 O3 127.2(4) 4_446 3
Ga3 O2 O3 73.3(4) 2_565 3
O31 O2 O3 99.2(5) 3_445 3
La O2 O3 128.7(5) 1_556 3
La O2 O3 121.7(5) 2_455 3
Ga3 O2 O3 138.2(5) 2_455 3
O31 O2 O3 93.6(9) 6_445 3
O3 O2 O3 133.0(6) 4_446 3
Ga3 O2 O3 31.2(4) 4_445 3
Ga3 O2 O3 135.8(4) 1_556 3
O3 O2 O3 70.5(4) 3_556 3
O31 O2 O3 139.4(7) 6_446 3
Ga2 O2 O3 73.7(4) 1_554 3
O3 O2 O3 87.7(8) 4_445 3
La O2 O3 30.7(2) 2 3
O2 O2 O3 102.7(4) 5_446 3
O2 O2 O3 126.9(5) 5_456 3
O2 O2 O3 96.9(5) 6_556 3
O21 O2 O3 53.8(6) 4_444 3
O21 O2 O21 59(2) 4_445 2_456
Ga3 O2 O21 123.9(8) 4_446 2_456
Ga2 O2 O21 20.1(5) . 2_456
O21 O2 O21 86.6(9) 5_446 2_456
La O2 O21 82.8(6) 4_445 2_456
O31 O2 O21 157.4(9) . 2_456
O21 O2 O21 59.5(8) . 2_456
O3 O2 O21 138.9(7) 6 2_456
La O2 O21 101.7(6) . 2_456
O31 O2 O21 138.2(8) 2 2_456
O2 O2 O21 22.4(5) 4_445 2_456
O2 O2 O21 51.2(5) 3_455 2_456
O3 O2 O21 154.9(8) 2 2_456
O1 O2 O21 75.8(5) 2_455 2_456
O2 O2 O21 96.4(6) 2_556 2_456
O3 O2 O21 104.9(7) 1_556 2_456
O31 O2 O21 100.1(9) 2_556 2_456
O1 O2 O21 42.2(5) 2_456 2_456
O31 O2 O21 139.3(7) 4 2_456
O3 O2 O21 136.4(7) . 2_456
O21 O2 O21 10.0(11) 3_455 2_456
Nb O2 O21 169.2(7) . 2_456
Ga1 O2 O21 169.2(7) . 2_456
O1 O2 O21 105.1(6) 1_545 2_456
O21 O2 O21 74.7(5) 6_556 2_456
Ga2 O2 O21 95.4(6) 2_556 2_456
O2 O2 O21 123.2(5) 2 2_456
O3 O2 O21 55.5(6) 5_445 2_456
O21 O2 O21 112.8(5) 5_445 2_456
La O2 O21 61.0(5) 4_446 2_456
Ga3 O2 O21 129.2(5) 2_565 2_456
O31 O2 O21 61.8(7) 3_445 2_456
La O2 O21 74.6(5) 1_556 2_456
La O2 O21 42.2(4) 2_455 2_456
Ga3 O2 O21 22.5(4) 2_455 2_456
O31 O2 O21 63.1(7) 6_445 2_456
O3 O2 O21 39.5(6) 4_446 2_456
Ga3 O2 O21 129.2(6) 4_445 2_456
Ga3 O2 O21 55.5(4) 1_556 2_456
O3 O2 O21 126.0(6) 3_556 2_456
O31 O2 O21 34.7(7) 6_446 2_456
Ga2 O2 O21 88.7(5) 1_554 2_456
O3 O2 O21 69.0(6) 4_445 2_456
La O2 O21 138.8(6) 2 2_456
O2 O2 O21 72.0(6) 5_446 2_456
O2 O2 O21 71.8(5) 5_456 2_456
O2 O2 O21 105.1(5) 6_556 2_456
O21 O2 O21 105.5(7) 4_444 2_456
O3 O2 O21 156.7(7) 3 2_456
O21 O2 O1 148(3) 4_445 .
Ga3 O2 O1 99.6(5) 4_446 .
Ga2 O2 O1 86.4(5) . .
O21 O2 O1 142.1(10) 5_446 .
La O2 O1 132.3(5) 4_445 .
O31 O2 O1 100.2(7) . .
O21 O2 O1 42.6(9) . .
O3 O2 O1 41.4(4) 6 .
La O2 O1 26.3(3) . .
O31 O2 O1 67.3(8) 2 .
O2 O2 O1 110.9(5) 4_445 .
O2 O2 O1 51.5(5) 3_455 .
O3 O2 O1 99.6(4) 2 .
O1 O2 O1 78.4(4) 2_455 .
O2 O2 O1 130.1(4) 2_556 .
O3 O2 O1 72.2(7) 1_556 .
O31 O2 O1 81.6(9) 2_556 .
O1 O2 O1 92.3(4) 2_456 .
O31 O2 O1 39.4(4) 4 .
O3 O2 O1 61.5(5) . .
O21 O2 O1 100.5(7) 3_455 .
Nb O2 O1 69.3(3) . .
Ga1 O2 O1 69.3(3) . .
O1 O2 O1 151.5(5) 1_545 .
O21 O2 O1 37.3(6) 6_556 .
Ga2 O2 O1 156.3(4) 2_556 .
O2 O2 O1 110.0(5) 2 .
O3 O2 O1 149.8(5) 5_445 .
O21 O2 O1 108.3(7) 5_445 .
La O2 O1 125.1(4) 4_446 .
Ga3 O2 O1 48.09(18) 2_565 .
O31 O2 O1 152.8(5) 3_445 .
La O2 O1 66.0(3) 1_556 .
La O2 O1 82.1(2) 2_455 .
Ga3 O2 O1 123.3(3) 2_455 .
O31 O2 O1 119.8(5) 6_445 .
O3 O2 O1 136.9(5) 4_446 .
Ga3 O2 O1 84.8(3) 4_445 .
Ga3 O2 O1 46.73(17) 1_556 .
O3 O2 O1 99.7(4) 3_556 .
O31 O2 O1 130.5(7) 6_446 .
Ga2 O2 O1 79.3(3) 1_554 .
O3 O2 O1 122.1(4) 4_445 .
La O2 O1 118.8(3) 2 .
O2 O2 O1 160.6(5) 5_446 .
O2 O2 O1 40.5(2) 5_456 .
O2 O2 O1 40.9(3) 6_556 .
O21 O2 O1 90.5(5) 4_444 .
O3 O2 O1 90.1(3) 3 .
O21 O2 O1 101.5(5) 2_456 .
O21 O2 O3 120(2) 4_445 5
Ga3 O2 O3 45.1(4) 4_446 5
Ga2 O2 O3 139.4(7) . 5
O21 O2 O3 91.1(9) 5_446 5
La O2 O3 117.8(6) 4_445 5
O31 O2 O3 34.4(6) . 5
O21 O2 O3 106.3(11) . 5
O3 O2 O3 26.9(5) 6 5
La O2 O3 77.4(4) . 5
O31 O2 O3 56.5(5) 2 5
O2 O2 O3 177.9(3) 4_445 5
O2 O2 O3 119.4(7) 3_455 5
O3 O2 O3 31.9(4) 2 5
O1 O2 O3 117.8(5) 2_455 5
O2 O2 O3 78.6(3) 2_556 5
O3 O2 O3 55.1(6) 1_556 5
O31 O2 O3 61.1(9) 2_556 5
O1 O2 O3 118.0(5) 2_456 5
O31 O2 O3 29.1(7) 4 5
O3 O2 O3 56.2(4) . 5
O21 O2 O3 165.9(9) 3_455 5
Nb O2 O3 23.4(3) . 5
Ga1 O2 O3 23.4(3) . 5
O1 O2 O3 89.3(5) 1_545 5
O21 O2 O3 87.3(7) 6_556 5
Ga2 O2 O3 90.3(4) 2_556 5
O2 O2 O3 77.8(4) 2 5
O3 O2 O3 139.9(8) 5_445 5
O21 O2 O3 88.1(7) 5_445 5
La O2 O3 108.8(4) 4_446 5
Ga3 O2 O3 30.7(4) 2_565 5
O31 O2 O3 134.3(9) 3_445 5
La O2 O3 84.4(4) 1_556 5
La O2 O3 145.2(4) 2_455 5
Ga3 O2 O3 163.9(4) 2_455 5
O31 O2 O3 137.8(5) 6_445 5
O3 O2 O3 139.1(4) 4_446 5
Ga3 O2 O3 69.7(4) 4_445 5
Ga3 O2 O3 109.8(5) 1_556 5
O3 O2 O3 43.6(4) 3_556 5
O31 O2 O3 140.8(6) 6_446 5
Ga2 O2 O3 106.5(4) 1_554 5
O3 O2 O3 132.0(3) 4_445 5
La O2 O3 57.2(4) 2 5
O2 O2 O3 111.3(5) 5_446 5
O2 O2 O3 90.0(5) 5_456 5
O2 O2 O3 54.9(4) 6_556 5
O21 O2 O3 93.2(6) 4_444 5
O3 O2 O3 44.2(7) 3 5
O21 O2 O3 159.0(6) 2_456 5
O1 O2 O3 68.2(4) . 5
O21 O2 Ga1 81(2) 4_445 1_556
Ga3 O2 Ga1 23.5(3) 4_446 1_556
Ga2 O2 Ga1 96.7(5) . 1_556
O21 O2 Ga1 59.2(9) 5_446 1_556
La O2 Ga1 139.4(5) 4_445 1_556
O31 O2 Ga1 65.2(9) . 1_556
O21 O2 Ga1 93.0(10) . 1_556
O3 O2 Ga1 58.6(5) 6 1_556
La O2 Ga1 107.7(4) . 1_556
O31 O2 Ga1 107.4(6) 2 1_556
O2 O2 Ga1 131.05(19) 4_445 1_556
O2 O2 Ga1 110.3(4) 3_455 1_556
O3 O2 Ga1 58.1(5) 2 1_556
O1 O2 Ga1 161.8(5) 2_455 1_556
O2 O2 Ga1 46.5(3) 2_556 1_556
O3 O2 Ga1 14.1(5) 1_556 1_556
O31 O2 Ga1 11.8(5) 2_556 1_556
O1 O2 Ga1 69.3(3) 2_456 1_556
O31 O2 Ga1 63.7(7) 4 1_556
O3 O2 Ga1 106.5(4) . 1_556
O21 O2 Ga1 121.2(7) 3_455 1_556
Nb O2 Ga1 74.2(2) . 1_556
Ga1 O2 Ga1 74.2(2) . 1_556
O1 O2 Ga1 95.8(3) 1_545 1_556
O21 O2 Ga1 70.5(6) 6_556 1_556
Ga2 O2 Ga1 74.8(2) 2_556 1_556
O2 O2 Ga1 118.0(4) 2 1_556
O3 O2 Ga1 121.2(4) 5_445 1_556
O21 O2 Ga1 130.4(6) 5_445 1_556
La O2 Ga1 61.19(19) 4_446 1_556
Ga3 O2 Ga1 40.91(13) 2_565 1_556
O31 O2 Ga1 121.6(5) 3_445 1_556
La O2 Ga1 45.06(14) 1_556 1_556
La O2 Ga1 145.2(3) 2_455 1_556
Ga3 O2 Ga1 115.9(3) 2_455 1_556
O31 O2 Ga1 156.2(5) 6_445 1_556
O3 O2 Ga1 94.2(3) 4_446 1_556
Ga3 O2 Ga1 119.6(3) 4_445 1_556
Ga3 O2 Ga1 93.5(2) 1_556 1_556
O3 O2 Ga1 25.2(2) 3_556 1_556
O31 O2 Ga1 93.2(5) 6_446 1_556
Ga2 O2 Ga1 156.1(4) 1_554 1_556
O3 O2 Ga1 154.1(4) 4_445 1_556
La O2 Ga1 82.9(2) 2 1_556
O2 O2 Ga1 81.9(4) 5_446 1_556
O2 O2 Ga1 70.6(3) 5_456 1_556
O2 O2 Ga1 43.7(2) 6_556 1_556
O21 O2 Ga1 143.2(5) 4_444 1_556
O3 O2 Ga1 89.8(5) 3 1_556
O21 O2 Ga1 111.2(6) 2_456 1_556
O1 O2 Ga1 83.7(3) . 1_556
O3 O2 Ga1 51.0(3) 5 1_556
O21 O2 Nb 81(2) 4_445 1_556
Ga3 O2 Nb 23.5(3) 4_446 1_556
Ga2 O2 Nb 96.7(5) . 1_556
O21 O2 Nb 59.2(9) 5_446 1_556
La O2 Nb 139.4(5) 4_445 1_556
O31 O2 Nb 65.2(9) . 1_556
O21 O2 Nb 93.0(10) . 1_556
O3 O2 Nb 58.6(5) 6 1_556
La O2 Nb 107.7(4) . 1_556
O31 O2 Nb 107.4(6) 2 1_556
O2 O2 Nb 131.05(19) 4_445 1_556
O2 O2 Nb 110.3(4) 3_455 1_556
O3 O2 Nb 58.1(5) 2 1_556
O1 O2 Nb 161.8(5) 2_455 1_556
O2 O2 Nb 46.5(3) 2_556 1_556
O3 O2 Nb 14.1(5) 1_556 1_556
O31 O2 Nb 11.8(5) 2_556 1_556
O1 O2 Nb 69.3(3) 2_456 1_556
O31 O2 Nb 63.7(7) 4 1_556
O3 O2 Nb 106.5(4) . 1_556
O21 O2 Nb 121.2(7) 3_455 1_556
Nb O2 Nb 74.2(2) . 1_556
Ga1 O2 Nb 74.2(2) . 1_556
O1 O2 Nb 95.8(3) 1_545 1_556
O21 O2 Nb 70.5(6) 6_556 1_556
Ga2 O2 Nb 74.8(2) 2_556 1_556
O2 O2 Nb 118.0(4) 2 1_556
O3 O2 Nb 121.2(4) 5_445 1_556
O21 O2 Nb 130.4(6) 5_445 1_556
La O2 Nb 61.19(19) 4_446 1_556
Ga3 O2 Nb 40.91(13) 2_565 1_556
O31 O2 Nb 121.6(5) 3_445 1_556
La O2 Nb 45.06(14) 1_556 1_556
La O2 Nb 145.2(3) 2_455 1_556
Ga3 O2 Nb 115.9(3) 2_455 1_556
O31 O2 Nb 156.2(5) 6_445 1_556
O3 O2 Nb 94.2(3) 4_446 1_556
Ga3 O2 Nb 119.6(3) 4_445 1_556
Ga3 O2 Nb 93.5(2) 1_556 1_556
O3 O2 Nb 25.2(2) 3_556 1_556
O31 O2 Nb 93.2(5) 6_446 1_556
Ga2 O2 Nb 156.1(4) 1_554 1_556
O3 O2 Nb 154.1(4) 4_445 1_556
La O2 Nb 82.9(2) 2 1_556
O2 O2 Nb 81.9(4) 5_446 1_556
O2 O2 Nb 70.6(3) 5_456 1_556
O2 O2 Nb 43.7(2) 6_556 1_556
O21 O2 Nb 143.2(5) 4_444 1_556
O3 O2 Nb 89.8(5) 3 1_556
O21 O2 Nb 111.2(6) 2_456 1_556
O1 O2 Nb 83.7(3) . 1_556
O3 O2 Nb 51.0(3) 5 1_556
Ga1 O2 Nb 0.0 1_556 1_556
O21 O2 Ga2 127(3) 4_445 2_566
Ga3 O2 Ga2 87.0(5) 4_446 2_566
Ga2 O2 Ga2 75.3(4) . 2_566
O21 O2 Ga2 121.8(10) 5_446 2_566
La O2 Ga2 152.7(5) 4_445 2_566
O31 O2 Ga2 103.9(8) . 2_566
O21 O2 Ga2 37.0(9) . 2_566
O3 O2 Ga2 44.8(4) 6 2_566
La O2 Ga2 47.8(2) . 2_566
O31 O2 Ga2 86.8(8) 2 2_566
O2 O2 Ga2 110.4(5) 4_445 2_566
O2 O2 Ga2 52.4(5) 3_455 2_566
O3 O2 Ga2 100.7(4) 2 2_566
O1 O2 Ga2 96.4(4) 2_455 2_566
O2 O2 Ga2 111.6(5) 2_556 2_566
O3 O2 Ga2 53.8(6) 1_556 2_566
O31 O2 Ga2 62.2(8) 2_556 2_566
O1 O2 Ga2 73.4(2) 2_456 2_566
O31 O2 Ga2 45.6(4) 4 2_566
O3 O2 Ga2 81.2(5) . 2_566
O21 O2 Ga2 96.8(7) 3_455 2_566
Nb O2 Ga2 79.4(3) . 2_566
Ga1 O2 Ga2 79.4(3) . 2_566
O1 O2 Ga2 158.1(4) 1_545 2_566
O21 O2 Ga2 20.0(6) 6_556 2_566
Ga2 O2 Ga2 141.4(4) 2_556 2_566
O2 O2 Ga2 129.7(4) 2 2_566
O3 O2 Ga2 149.6(6) 5_445 2_566
O21 O2 Ga2 129.9(6) 5_445 2_566
La O2 Ga2 103.3(3) 4_446 2_566
Ga3 O2 Ga2 41.16(13) 2_565 2_566
O31 O2 Ga2 155.8(6) 3_445 2_566
La O2 Ga2 44.12(13) 1_556 2_566
La O2 Ga2 89.8(2) 2_455 2_566
Ga3 O2 Ga2 116.4(3) 2_455 2_566
O31 O2 Ga2 134.4(5) 6_445 2_566
O3 O2 Ga2 121.0(5) 4_446 2_566
Ga3 O2 Ga2 105.3(3) 4_445 2_566
Ga3 O2 Ga2 40.29(12) 1_556 2_566
O3 O2 Ga2 87.8(3) 3_556 2_566
O31 O2 Ga2 114.8(6) 6_446 2_566
Ga2 O2 Ga2 99.8(3) 1_554 2_566
O3 O2 Ga2 138.6(4) 4_445 2_566
La O2 Ga2 126.5(3) 2 2_566
O2 O2 Ga2 138.6(5) 5_446 2_566
O2 O2 Ga2 23.33(15) 5_456 2_566
O2 O2 Ga2 23.45(19) 6_556 2_566
O21 O2 Ga2 112.5(5) 4_444 2_566
O3 O2 Ga2 103.6(4) 3 2_566
O21 O2 Ga2 94.1(5) 2_456 2_566
O1 O2 Ga2 22.0(2) . 2_566
O3 O2 Ga2 69.5(4) 5 2_566
Ga1 O2 Ga2 66.87(18) 1_556 2_566
Nb O2 Ga2 66.87(18) 1_556 2_566
O21 O2 O31 123(3) 4_445 5_455
Ga3 O2 O31 154.9(8) 4_446 5_455
Ga2 O2 O31 65.4(5) . 5_455
O21 O2 O31 151.5(10) 5_446 5_455
La O2 O31 85.9(6) 4_445 5_455
O31 O2 O31 133.9(9) . 5_455
O21 O2 O31 44.6(10) . 5_455
O3 O2 O31 93.3(8) 6 5_455
La O2 O31 39.6(4) . 5_455
O31 O2 O31 76.3(6) 2 5_455
O2 O2 O31 61.4(5) 4_445 5_455
O2 O2 O31 30.0(3) 3_455 5_455
O3 O2 O31 139.0(7) 2 5_455
O1 O2 O31 31.4(4) 2_455 5_455
O2 O2 O31 161.5(6) 2_556 5_455
O3 O2 O31 120.9(6) 1_556 5_455
O31 O2 O31 127.3(6) 2_556 5_455
O1 O2 O31 91.8(4) 2_456 5_455
O31 O2 O31 89.4(7) 4 5_455
O3 O2 O31 72.7(5) . 5_455
O21 O2 O31 58.2(7) 3_455 5_455
Nb O2 O31 104.0(5) . 5_455
Ga1 O2 O31 104.0(5) . 5_455
O1 O2 O31 129.3(6) 1_545 5_455
O21 O2 O31 65.2(7) 6_556 5_455
Ga2 O2 O31 148.1(6) 2_556 5_455
O2 O2 O31 95.7(6) 2 5_455
O3 O2 O31 94.8(7) 5_445 5_455
O21 O2 O31 84.8(7) 5_445 5_455
La O2 O31 125.0(4) 4_446 5_455
Ga3 O2 O31 103.5(5) 2_565 5_455
O31 O2 O31 97.3(8) 3_445 5_455
La O2 O31 95.9(4) 1_556 5_455
La O2 O31 28.7(4) 2_455 5_455
Ga3 O2 O31 78.7(5) 2_455 5_455
O31 O2 O31 66.2(4) 6_445 5_455
O3 O2 O31 102.9(5) 4_446 5_455
Ga3 O2 O31 78.7(4) 4_445 5_455
Ga3 O2 O31 45.5(4) 1_556 5_455
O3 O2 O31 155.1(7) 3_556 5_455
O31 O2 O31 99.3(3) 6_446 5_455
Ga2 O2 O31 41.5(4) 1_554 5_455
O3 O2 O31 70.2(4) 4_445 5_455
La O2 O31 131.1(4) 2 5_455
O2 O2 O31 131.4(7) 5_446 5_455
O2 O2 O31 65.7(5) 5_456 5_455
O2 O2 O31 91.9(5) 6_556 5_455
O21 O2 O31 63.5(6) 4_444 5_455
O3 O2 O31 107.0(5) 3 5_455
O21 O2 O31 65.5(6) 2_456 5_455
O1 O2 O31 55.4(5) . 5_455
O3 O2 O31 116.9(5) 5 5_455
Ga1 O2 O31 134.8(5) 1_556 5_455
Nb O2 O31 134.8(5) 1_556 5_455
Ga2 O2 O31 68.4(5) 2_566 5_455
O21 O2 O31 117(3) 4_445 5
Ga3 O2 O31 67.0(7) 4_446 5
Ga2 O2 O31 175.2(7) . 5
O21 O2 O31 93.9(10) 5_446 5
La O2 O31 79.8(6) 4_445 5
O31 O2 O31 23.3(13) . 5
O21 O2 O31 131.2(10) . 5
O3 O2 O31 56.5(6) 6 5
La O2 O31 81.4(5) . 5
O31 O2 O31 34.7(6) 2 5
O2 O2 O31 140.2(7) 4_445 5
O2 O2 O31 133.6(6) 3_455 5
O3 O2 O31 29.6(8) 2 5
O1 O2 O31 92.8(7) 2_455 5
O2 O2 O31 87.4(6) 2_556 5
O3 O2 O31 91.6(6) 1_556 5
O31 O2 O31 95.3(6) 2_556 5
O1 O2 O31 152.7(7) 2_456 5
O31 O2 O31 54.9(8) 4 5
O3 O2 O31 38.8(3) . 5
O21 O2 O31 154.0(9) 3_455 5
Nb O2 O31 21.2(4) . 5
Ga1 O2 O31 21.2(4) . 5
O1 O2 O31 62.9(4) 1_545 5
O21 O2 O31 120.4(8) 6_556 5
Ga2 O2 O31 79.3(4) 2_556 5
O2 O2 O31 39.3(6) 2 5
O3 O2 O31 109.4(5) 5_445 5
O21 O2 O31 50.0(8) 5_445 5
La O2 O31 123.8(5) 4_446 5
Ga3 O2 O31 68.1(5) 2_565 5
O31 O2 O31 103.0(5) 3_445 5
La O2 O31 122.8(6) 1_556 5
La O2 O31 127.4(6) 2_455 5
Ga3 O2 O31 142.5(5) 2_455 5
O31 O2 O31 99.5(12) 6_445 5
O3 O2 O31 133.9(6) 4_446 5
Ga3 O2 O31 37.0(6) 4_445 5
Ga3 O2 O31 135.4(5) 1_556 5
O3 O2 O31 64.8(6) 3_556 5
O31 O2 O31 140.1(7) 6_446 5
Ga2 O2 O31 79.3(6) 1_554 5
O3 O2 O31 93.5(9) 4_445 5
La O2 O31 30.4(3) 2 5
O2 O2 O31 102.4(4) 5_446 5
O2 O2 O31 123.6(6) 5_456 5
O2 O2 O31 92.0(6) 6_556 5
O21 O2 O31 59.9(7) 4_444 5
O3 O2 O31 6.1(4) 3 5
O21 O2 O31 162.5(8) 2_456 5
O1 O2 O31 88.8(5) . 5
O3 O2 O31 38.5(8) 5 5
Ga1 O2 O31 83.7(6) 1_556 5
Nb O2 O31 83.7(6) 1_556 5
Ga2 O2 O31 100.5(5) 2_566 5
O31 O2 O31 111.0(7) 5_455 5
O21 O2 Ga3 98(2) 4_445 1_656
Ga3 O2 Ga3 24.2(3) 4_446 1_656
Ga2 O2 Ga3 135.0(6) . 1_656
O21 O2 Ga3 68.7(9) 5_446 1_656
La O2 Ga3 114.0(4) 4_445 1_656
O31 O2 Ga3 28.1(9) . 1_656
O21 O2 Ga3 118.7(10) . 1_656
O3 O2 Ga3 46.6(4) 6 1_656
La O2 Ga3 99.6(4) . 1_656
O31 O2 Ga3 73.8(5) 2 1_656
O2 O2 Ga3 159.4(6) 4_445 1_656
O2 O2 Ga3 135.0(6) 3_455 1_656
O3 O2 Ga3 21.6(4) 2 1_656
O1 O2 Ga3 136.4(5) 2_455 1_656
O2 O2 Ga3 56.3(2) 2_556 1_656
O3 O2 Ga3 48.0(3) 1_556 1_656
O31 O2 Ga3 50.1(6) 2_556 1_656
O1 O2 Ga3 107.2(4) 2_456 1_656
O31 O2 Ga3 50.0(6) 4 1_656
O3 O2 Ga3 75.0(3) . 1_656
O21 O2 Ga3 157.6(7) 3_455 1_656
Nb O2 Ga3 40.47(14) . 1_656
Ga1 O2 Ga3 40.47(14) . 1_656
O1 O2 Ga3 75.5(2) 1_545 1_656
O21 O2 Ga3 96.3(6) 6_556 1_656
Ga2 O2 Ga3 69.8(2) 2_556 1_656
O2 O2 Ga3 80.9(3) 2 1_656
O3 O2 Ga3 122.8(5) 5_445 1_656
O21 O2 Ga3 93.1(6) 5_445 1_656
La O2 Ga3 88.4(3) 4_446 1_656
Ga3 O2 Ga3 41.59(14) 2_565 1_656
O31 O2 Ga3 118.5(6) 3_445 1_656
La O2 Ga3 81.1(2) 1_556 1_656
La O2 Ga3 167.6(4) 2_455 1_656
Ga3 O2 Ga3 141.6(4) 2_455 1_656
O31 O2 Ga3 137.8(7) 6_445 1_656
O3 O2 Ga3 116.9(4) 4_446 1_656
Ga3 O2 Ga3 82.2(2) 4_445 1_656
Ga3 O2 Ga3 121.1(3) 1_556 1_656
O3 O2 Ga3 22.3(2) 3_556 1_656
O31 O2 Ga3 119.2(5) 6_446 1_656
Ga2 O2 Ga3 123.6(3) 1_554 1_656
O3 O2 Ga3 131.6(5) 4_445 1_656
La O2 Ga3 49.63(13) 2 1_656
O2 O2 Ga3 89.4(4) 5_446 1_656
O2 O2 Ga3 98.0(4) 5_456 1_656
O2 O2 Ga3 62.24(16) 6_556 1_656
O21 O2 Ga3 105.4(5) 4_444 1_656
O3 O2 Ga3 51.6(4) 3 1_656
O21 O2 Ga3 147.7(6) 2_456 1_656
O1 O2 Ga3 87.3(2) . 1_656
O3 O2 Ga3 22.4(2) 5 1_656
Ga1 O2 Ga3 38.29(11) 1_556 1_656
Nb O2 Ga3 38.29(11) 1_556 1_656
Ga2 O2 Ga3 82.6(2) 2_566 1_656
O31 O2 Ga3 139.2(5) 5_455 1_656
O31 O2 Ga3 45.6(6) 5 1_656
O21 O2 O21 52(2) 4_445 2_556
Ga3 O2 O21 41.3(5) 4_446 2_556
Ga2 O2 O21 117.1(8) . 2_556
O21 O2 O21 26.8(10) 5_446 2_556
La O2 O21 77.4(5) 4_445 2_556
O31 O2 O21 47.1(8) . 2_556
O21 O2 O21 149.2(6) . 2_556
O3 O2 O21 98.8(6) 6 2_556
La O2 O21 147.6(7) . 2_556
O31 O2 O21 100.9(8) 2 2_556
O2 O2 O21 108.4(8) 4_445 2_556
O2 O2 O21 158.5(6) 3_455 2_556
O3 O2 O21 44.5(6) 2 2_556
O1 O2 O21 132.7(6) 2_455 2_556
O2 O2 O21 25.2(5) 2_556 2_556
O3 O2 O21 75.8(7) 1_556 2_556
O31 O2 O21 68.9(9) 2_556 2_556
O1 O2 O21 95.1(6) 2_456 2_556
O31 O2 O21 101.8(8) 4 2_556
O3 O2 O21 105.8(6) . 2_556
O21 O2 O21 115.5(10) 3_455 2_556
Nb O2 O21 80.0(5) . 2_556
Ga1 O2 O21 80.0(5) . 2_556
O1 O2 O21 34.3(5) 1_545 2_556
O21 O2 O21 130.8(10) 6_556 2_556
Ga2 O2 O21 17.6(4) 2_556 2_556
O2 O2 O21 72.4(5) 2 2_556
O3 O2 O21 71.0(6) 5_445 2_556
O21 O2 O21 81.9(6) 5_445 2_556
La O2 O21 57.9(5) 4_446 2_556
Ga3 O2 O21 91.4(5) 2_565 2_556
O31 O2 O21 67.7(6) 3_445 2_556
La O2 O21 98.7(5) 1_556 2_556
La O2 O21 138.7(6) 2_455 2_556
Ga3 O2 O21 92.9(6) 2_455 2_556
O31 O2 O21 97.3(7) 6_445 2_556
O3 O2 O21 71.2(6) 4_446 2_556
Ga3 O2 O21 93.3(5) 4_445 2_556
Ga3 O2 O21 147.1(6) 1_556 2_556
O3 O2 O21 40.8(5) 3_556 2_556
O31 O2 O21 76.1(7) 6_446 2_556
Ga2 O2 O21 124.5(5) 1_554 2_556
O3 O2 O21 93.1(6) 4_445 2_556
La O2 O21 40.8(4) 2 2_556
O2 O2 O21 39.2(5) 5_446 2_556
O2 O2 O21 129.9(7) 5_456 2_556
O2 O2 O21 104.8(5) 6_556 2_556
O21 O2 O21 103.8(7) 4_444 2_556
O3 O2 O21 69.7(5) 3 2_556
O21 O2 O21 110.7(9) 2_456 2_556
O1 O2 O21 139.2(6) . 2_556
O3 O2 O21 72.9(6) 5 2_556
Ga1 O2 O21 62.0(5) 1_556 2_556
Nb O2 O21 62.0(5) 1_556 2_556
Ga2 O2 O21 128.2(5) 2_566 2_556
O31 O2 O21 163.2(7) 5_455 2_556
O31 O2 O21 67.4(6) 5 2_556
Ga3 O2 O21 52.2(5) 1_656 2_556
O21 O2 O21 154(2) 4_445 6
Ga3 O2 O21 129.9(7) 4_446 6
Ga2 O2 O21 95.2(6) . 6
O21 O2 O21 174.1(11) 5_446 6
La O2 O21 91.8(6) 4_445 6
O31 O2 O21 102.4(9) . 6
O21 O2 O21 60.1(11) . 6
O3 O2 O21 66.1(7) 6 6
La O2 O21 14.5(4) . 6
O31 O2 O21 46.5(9) 2 6
O2 O2 O21 92.3(5) 4_445 6
O2 O2 O21 54.1(5) 3_455 6
O3 O2 O21 106.7(7) 2 6
O1 O2 O21 40.1(5) 2_455 6
O2 O2 O21 164.5(4) 2_556 6
O3 O2 O21 112.1(8) 1_556 6
O31 O2 O21 121.8(10) 2_556 6
O1 O2 O21 116.9(5) 2_456 6
O31 O2 O21 61.4(8) 4 6
O3 O2 O21 41.8(6) . 6
O21 O2 O21 90.8(6) 3_455 6
Nb O2 O21 71.3(5) . 6
Ga1 O2 O21 71.3(5) . 6
O1 O2 O21 124.2(7) 1_545 6
O21 O2 O21 70.5(6) 6_556 6
Ga2 O2 O21 152.1(6) 2_556 6
O2 O2 O21 79.2(7) 2 6
O3 O2 O21 117.0(6) 5_445 6
O21 O2 O21 72.8(10) 5_445 6
La O2 O21 154.7(5) 4_446 6
Ga3 O2 O21 81.5(5) 2_565 6
O31 O2 O21 116.6(7) 3_445 6
La O2 O21 103.6(5) 1_556 6
La O2 O21 59.5(4) 2_455 6
Ga3 O2 O21 110.2(5) 2_455 6
O31 O2 O21 81.9(6) 6_445 6
O3 O2 O21 134.9(6) 4_446 6
Ga3 O2 O21 55.6(5) 4_445 6
Ga3 O2 O21 63.3(4) 1_556 6
O3 O2 O21 128.8(6) 3_556 6
O31 O2 O21 131.9(6) 6_446 6
Ga2 O2 O21 38.8(5) 1_554 6
O3 O2 O21 82.9(5) 4_445 6
La O2 O21 106.8(6) 2 6
O2 O2 O21 156.3(6) 5_446 6
O2 O2 O21 72.9(5) 5_456 6
O2 O2 O21 81.2(5) 6_556 6
O21 O2 O21 52.0(3) 4_444 6
O3 O2 O21 77.7(6) 3 6
O21 O2 O21 98.1(3) 2_456 6
O1 O2 O21 40.6(5) . 6
O3 O2 O21 85.8(5) 5 6
Ga1 O2 O21 121.8(5) 1_556 6
Nb O2 O21 121.8(5) 1_556 6
Ga2 O2 O21 61.7(5) 2_566 6
O31 O2 O21 32.6(5) 5_455 6
O31 O2 O21 80.6(7) 5 6
Ga3 O2 O21 108.2(5) 1_656 6
O21 O2 O21 147.4(9) 2_556 6
O21 O2 O31 124(3) 4_445 3_455
Ga3 O2 O31 126.6(6) 4_446 3_455
Ga2 O2 O31 56.1(5) . 3_455
O21 O2 O31 142.5(10) 5_446 3_455
La O2 O31 115.9(5) 4_445 3_455
O31 O2 O31 135.1(6) . 3_455
O21 O2 O31 17.0(9) . 3_455
O3 O2 O31 76.9(5) 6 3_455
La O2 O31 38.2(4) . 3_455
O31 O2 O31 88.3(8) 2 3_455
O2 O2 O31 75.5(5) 4_445 3_455
O2 O2 O31 16.2(5) 3_455 3_455
O3 O2 O31 135.1(5) 2 3_455
O1 O2 O31 61.7(5) 2_455 3_455
O2 O2 O31 140.9(8) 2_556 3_455
O3 O2 O31 90.6(8) 1_556 3_455
O31 O2 O31 96.8(10) 2_556 3_455
O1 O2 O31 73.7(5) 2_456 3_455
O31 O2 O31 74.9(7) 4 3_455
O3 O2 O31 82.9(4) . 3_455
O21 O2 O31 65.2(7) 3_455 3_455
Nb O2 O31 102.6(4) . 3_455
Ga1 O2 O31 102.6(4) . 3_455
O1 O2 O31 159.6(5) 1_545 3_455
O21 O2 O31 34.7(7) 6_556 3_455
Ga2 O2 O31 161.6(5) 2_556 3_455
O2 O2 O31 121.3(7) 2 3_455
O3 O2 O31 115.5(5) 5_445 3_455
O21 O2 O31 112.4(8) 5_445 3_455
La O2 O31 111.8(5) 4_446 3_455
Ga3 O2 O31 80.0(3) 2_565 3_455
O31 O2 O31 120.1(6) 3_445 3_455
La O2 O31 66.7(5) 1_556 3_455
La O2 O31 49.8(3) 2_455 3_455
Ga3 O2 O31 88.1(3) 2_455 3_455
O31 O2 O31 94.5(7) 6_445 3_455
O3 O2 O31 106.0(4) 4_446 3_455
Ga3 O2 O31 98.8(5) 4_445 3_455
Ga3 O2 O31 19.9(4) 1_556 3_455
O3 O2 O31 127.6(4) 3_556 3_455
O31 O2 O31 100.2(6) 6_446 3_455
Ga2 O2 O31 70.1(5) 1_554 3_455
O3 O2 O31 99.3(6) 4_445 3_455
La O2 O31 148.8(5) 2 3_455
O2 O2 O31 138.4(6) 5_446 3_455
O2 O2 O31 35.5(4) 5_456 3_455
O2 O2 O31 63.2(4) 6_556 3_455
O21 O2 O31 90.5(7) 4_444 3_455
O3 O2 O31 118.2(5) 3 3_455
O21 O2 O31 67.3(5) 2_456 3_455
O1 O2 O31 35.5(3) . 3_455
O3 O2 O31 103.7(4) 5 3_455
Ga1 O2 O31 104.6(4) 1_556 3_455
Nb O2 O31 104.6(4) 1_556 3_455
Ga2 O2 O31 40.2(3) 2_566 3_455
O31 O2 O31 30.5(8) 5_455 3_455
O31 O2 O31 119.1(3) 5 3_455
Ga3 O2 O31 121.4(4) 1_656 3_455
O21 O2 O31 165.4(7) 2_556 3_455
O21 O2 O31 43.3(6) 6 3_455
O21 O2 O21 24(3) 4_445 6_546
Ga3 O2 O21 71.5(6) 4_446 6_546
Ga2 O2 O21 90.8(8) . 6_546
O21 O2 O21 26.6(9) 5_446 6_546
La O2 O21 59.1(5) 4_445 6_546
O31 O2 O21 78.9(7) . 6_546
O21 O2 O21 134.4(10) . 6_546
O3 O2 O21 133.4(6) 6 6_546
La O2 O21 165.2(6) . 6_546
O31 O2 O21 120.2(9) 2 6_546
O2 O2 O21 73.6(7) 4_445 6_546
O2 O2 O21 129.9(7) 3_455 6_546
O3 O2 O21 78.0(5) 2 6_546
O1 O2 O21 112.5(5) 2_455 6_546
O2 O2 O21 39.2(4) 2_556 6_546
O3 O2 O21 96.6(9) 1_556 6_546
O31 O2 O21 87.1(11) 2_556 6_546
O1 O2 O21 80.1(6) 2_456 6_546
O31 O2 O21 136.6(7) 4 6_546
O3 O2 O21 126.0(6) . 6_546
O21 O2 O21 81.6(11) 3_455 6_546
Nb O2 O21 111.5(5) . 6_546
Ga1 O2 O21 111.5(5) . 6_546
O1 O2 O21 34.2(5) 1_545 6_546
O21 O2 O21 134.0(11) 6_556 6_546
Ga2 O2 O21 17.5(4) 2_556 6_546
O2 O2 O21 78.7(5) 2 6_546
O3 O2 O21 38.1(5) 5_445 6_546
O21 O2 O21 81.8(5) 5_445 6_546
La O2 O21 44.9(5) 4_446 6_546
Ga3 O2 O21 123.2(5) 2_565 6_546
O31 O2 O21 36.6(5) 3_445 6_546
La O2 O21 103.3(6) 1_556 6_546
La O2 O21 104.7(5) 2_455 6_546
Ga3 O2 O21 58.7(5) 2_455 6_546
O31 O2 O21 70.8(6) 6_445 6_546
O3 O2 O21 40.1(6) 4_446 6_546
Ga3 O2 O21 104.1(5) 4_445 6_546
Ga3 O2 O21 130.3(6) 1_556 6_546
O3 O2 O21 71.7(5) 3_556 6_546
O31 O2 O21 46.1(7) 6_446 6_546
Ga2 O2 O21 112.1(5) 1_554 6_546
O3 O2 O21 68.9(5) 4_445 6_546
La O2 O21 63.6(4) 2 6_546
O2 O2 O21 9.6(4) 5_446 6_546
O2 O2 O21 131.0(7) 5_456 6_546
O2 O2 O21 127.8(7) 6_556 6_546
O21 O2 O21 100.6(8) 4_444 6_546
O3 O2 O21 93.9(5) 3 6_546
O21 O2 O21 78.6(9) 2_456 6_546
O1 O2 O21 168.5(6) . 6_546
O3 O2 O21 107.7(5) 5 6_546
Ga1 O2 O21 85.6(5) 1_556 6_546
Nb O2 O21 85.6(5) 1_556 6_546
Ga2 O2 O21 146.9(6) 2_566 6_546
O31 O2 O21 132.8(7) 5_455 6_546
O31 O2 O21 94.0(5) 5 6_546
Ga3 O2 O21 86.8(4) 1_656 6_546
O21 O2 O21 34.8(6) 2_556 6_546
O21 O2 O21 150.9(9) 6 6_546
O31 O2 O21 145.9(6) 3_455 6_546
O21 O2 O31 118(3) 4_445 3
Ga3 O2 O31 45.5(5) 4_446 3
Ga2 O2 O31 145.4(8) . 3
O21 O2 O31 89.4(10) 5_446 3
La O2 O31 111.7(7) 4_445 3
O31 O2 O31 28.5(7) . 3
O21 O2 O31 112.1(11) . 3
O3 O2 O31 32.0(6) 6 3
La O2 O31 79.9(5) . 3
O31 O2 O31 53.8(7) 2 3
O2 O2 O31 172.9(7) 4_445 3
O2 O2 O31 124.4(8) 3_455 3
O3 O2 O31 26.7(5) 2 3
O1 O2 O31 116.1(6) 2_455 3
O2 O2 O31 77.5(4) 2_556 3
O3 O2 O31 59.8(7) 1_556 3
O31 O2 O31 65.1(11) 2_556 3
O1 O2 O31 122.7(6) 2_456 3
O31 O2 O31 33.6(7) 4 3
O3 O2 O31 54.2(4) . 3
O21 O2 O31 172.1(10) 3_455 3
Nb O2 O31 20.0(4) . 3
Ga1 O2 O31 20.0(4) . 3
O1 O2 O31 83.5(6) 1_545 3
O21 O2 O31 93.5(9) 6_556 3
Ga2 O2 O31 86.3(5) 2_556 3
O2 O2 O31 72.0(6) 2 3
O3 O2 O31 134.3(9) 5_445 3
O21 O2 O31 82.6(8) 5_445 3
La O2 O31 109.8(5) 4_446 3
Ga3 O2 O31 36.9(6) 2_565 3
O31 O2 O31 128.5(11) 3_445 3
La O2 O31 90.0(6) 1_556 3
La O2 O31 146.4(5) 2_455 3
Ga3 O2 O31 162.0(5) 2_455 3
O31 O2 O31 132.2(3) 6_445 3
O3 O2 O31 138.0(6) 4_446 3
Ga3 O2 O31 65.5(5) 4_445 3
Ga3 O2 O31 115.7(6) 1_556 3
O3 O2 O31 43.7(3) 3_556 3
O31 O2 O31 140.7(4) 6_446 3
Ga2 O2 O31 104.1(5) 1_554 3
O3 O2 O31 126.3(5) 4_445 3
La O2 O31 51.2(6) 2 3
O2 O2 O31 108.3(6) 5_446 3
O2 O2 O31 96.1(7) 5_456 3
O2 O2 O31 61.1(6) 6_556 3
O21 O2 O31 89.2(7) 4_444 3
O3 O2 O31 38.7(9) 3 3
O21 O2 O31 164.6(7) 2_456 3
O1 O2 O31 73.0(5) . 3
O3 O2 O31 6.2(4) 5 3
Ga1 O2 O31 54.4(5) 1_556 3
Nb O2 O31 54.4(5) 1_556 3
Ga2 O2 O31 75.5(6) 2_566 3
O31 O2 O31 119.1(3) 5_455 3
O31 O2 O31 32.8(11) 5 3
Ga3 O2 O31 21.5(3) 1_656 3
O21 O2 O31 69.3(6) 2_556 3
O21 O2 O31 87.1(6) 6 3
O31 O2 O31 108.5(7) 3_455 3
O21 O2 O31 103.8(6) 6_546 3
O21 O2 O31 87(3) 4_445 5_456
Ga3 O2 O31 109.3(7) 4_446 5_456
Ga2 O2 O31 22.8(5) . 5_456
O21 O2 O31 103.0(10) 5_446 5_456
La O2 O31 122.2(7) 4_445 5_456
O31 O2 O31 150.3(7) . 5_456
O21 O2 O31 24.1(9) . 5_456
O3 O2 O31 97.1(6) 6 5_456
La O2 O31 77.3(4) . 5_456
O31 O2 O31 127.8(8) 2 5_456
O2 O2 O31 61.6(6) 4_445 5_456
O2 O2 O31 30.5(4) 3_455 5_456
O3 O2 O31 143.9(6) 2 5_456
O1 O2 O31 88.2(6) 2_455 5_456
O2 O2 O31 104.4(7) 2_556 5_456
O3 O2 O31 74.9(6) 1_556 5_456
O31 O2 O31 75.5(7) 2_556 5_456
O1 O2 O31 34.1(4) 2_456 5_456
O31 O2 O31 98.1(6) 4 5_456
O3 O2 O31 122.2(7) . 5_456
O21 O2 O31 46.8(9) 3_455 5_456
Nb O2 O31 131.8(5) . 5_456
Ga1 O2 O31 131.8(5) . 5_456
O1 O2 O31 143.7(6) 1_545 5_456
O21 O2 O31 32.8(7) 6_556 5_456
Ga2 O2 O31 122.6(5) 2_556 5_456
O2 O2 O31 154.4(7) 2 5_456
O3 O2 O31 97.3(8) 5_445 5_456
O21 O2 O31 142.2(9) 5_445 5_456
La O2 O31 72.0(4) 4_446 5_456
Ga3 O2 O31 88.3(5) 2_565 5_456
O31 O2 O31 103.7(10) 3_445 5_456
La O2 O31 42.0(5) 1_556 5_456
La O2 O31 58.2(6) 2_455 5_456
Ga3 O2 O31 64.0(5) 2_455 5_456
O31 O2 O31 99.3(3) 6_445 5_456
O3 O2 O31 72.1(5) 4_446 5_456
Ga3 O2 O31 137.7(5) 4_445 5_456
Ga3 O2 O31 20.3(3) 1_556 5_456
O3 O2 O31 111.4(7) 3_556 5_456
O31 O2 O31 65.7(5) 6_446 5_456
Ga2 O2 O31 100.7(5) 1_554 5_456
O3 O2 O31 105.6(5) 4_445 5_456
La O2 O31 168.6(6) 2 5_456
O2 O2 O31 101.4(6) 5_446 5_456
O2 O2 O31 29.8(5) 5_456 5_456
O2 O2 O31 64.2(5) 6_556 5_456
O21 O2 O31 123.0(7) 4_444 5_456
O3 O2 O31 154.9(5) 3 5_456
O21 O2 O31 42.0(6) 2_456 5_456
O1 O2 O31 64.8(4) . 5_456
O3 O2 O31 119.1(5) 5 5_456
Ga1 O2 O31 87.0(6) 1_556 5_456
Nb O2 O31 87.0(6) 1_556 5_456
Ga2 O2 O31 52.5(4) 2_566 5_456
O31 O2 O31 60.2(4) 5_455 5_456
O31 O2 O31 152.8(8) 5 5_456
Ga3 O2 O31 122.3(6) 1_656 5_456
O21 O2 O31 129.0(7) 2_556 5_456
O21 O2 O31 82.9(6) 6 5_456
O31 O2 O31 39.8(7) 3_455 5_456
O21 O2 O31 110.6(7) 6_546 5_456
O31 O2 O31 125.3(3) 3 5_456
O21 O2 O31 79(2) 4_445 5_556
Ga3 O2 O31 2.8(5) 4_446 5_556
Ga2 O2 O31 116.5(6) . 5_556
O21 O2 O31 51.1(9) 5_446 5_556
La O2 O31 118.2(5) 4_445 5_556
O31 O2 O31 43.8(12) . 5_556
O21 O2 O31 115.8(10) . 5_556
O3 O2 O31 61.4(5) 6 5_556
La O2 O31 115.9(6) . 5_556
O31 O2 O31 95.4(6) 2 5_556
O2 O2 O31 139.7(6) 4_445 5_556
O2 O2 O31 133.3(6) 3_455 5_556
O3 O2 O31 36.7(5) 2 5_556
O1 O2 O31 157.7(6) 2_455 5_556
O2 O2 O31 37.7(4) 2_556 5_556
O3 O2 O31 36.9(5) 1_556 5_556
O31 O2 O31 34.5(6) 2_556 5_556
O1 O2 O31 87.7(4) 2_456 5_556
O31 O2 O31 65.9(9) 4 5_556
O3 O2 O31 96.6(5) . 5_556
O21 O2 O31 136.1(8) 3_455 5_556
Nb O2 O31 62.1(4) . 5_556
Ga1 O2 O31 62.1(4) . 5_556
O1 O2 O31 74.7(4) 1_545 5_556
O21 O2 O31 92.8(7) 6_556 5_556
Ga2 O2 O31 59.1(4) 2_556 5_556
O2 O2 O31 95.4(5) 2 5_556
O3 O2 O31 112.1(5) 5_445 5_556
O21 O2 O31 107.8(7) 5_445 5_556
La O2 O31 67.0(4) 4_446 5_556
Ga3 O2 O31 49.4(4) 2_565 5_556
O31 O2 O31 109.9(5) 3_445 5_556
La O2 O31 68.3(4) 1_556 5_556
La O2 O31 167.3(5) 2_455 5_556
Ga3 O2 O31 121.7(5) 2_455 5_556
O31 O2 O31 140.2(8) 6_445 5_556
O3 O2 O31 97.0(4) 4_446 5_556
Ga3 O2 O31 102.1(4) 4_445 5_556
Ga3 O2 O31 116.6(4) 1_556 5_556
O3 O2 O31 2.4(4) 3_556 5_556
O31 O2 O31 98.5(8) 6_446 5_556
Ga2 O2 O31 144.4(5) 1_554 5_556
O3 O2 O31 135.4(6) 4_445 5_556
La O2 O31 59.6(3) 2 5_556
O2 O2 O31 73.8(5) 5_446 5_556
O2 O2 O31 93.3(5) 5_456 5_556
O2 O2 O31 62.1(4) 6_556 5_556
O21 O2 O31 124.2(6) 4_444 5_556
O3 O2 O31 70.9(5) 3 5_556
O21 O2 O31 126.4(7) 2_456 5_556
O1 O2 O31 97.3(5) . 5_556
O3 O2 O31 42.3(4) 5 5_556
Ga1 O2 O31 23.4(3) 1_556 5_556
Nb O2 O31 23.4(3) 1_556 5_556
Ga2 O2 O31 85.4(4) 2_566 5_556
O31 O2 O31 152.8(8) 5_455 5_556
O31 O2 O31 65.1(5) 5 5_556
Ga3 O2 O31 21.6(3) 1_656 5_556
O21 O2 O31 43.1(5) 2_556 5_556
O21 O2 O31 127.0(6) 6 5_556
O31 O2 O31 125.3(3) 3_455 5_556
O21 O2 O31 73.9(6) 6_546 5_556
O31 O2 O31 42.8(7) 3 5_556
O31 O2 O31 110.0(8) 5_456 5_556
O21 O2 O31 60(2) 4_445 1_556
Ga3 O2 O31 27.2(5) 4_446 1_556
Ga2 O2 O31 87.8(6) . 1_556
O21 O2 O31 39.5(9) 5_446 1_556
La O2 O31 124.1(5) 4_445 1_556
O31 O2 O31 72.0(11) . 1_556
O21 O2 O31 100.1(9) . 1_556
O3 O2 O31 79.9(7) 6 1_556
La O2 O31 128.0(5) . 1_556
O31 O2 O31 124.3(7) 2 1_556
O2 O2 O31 113.4(4) 4_445 1_556
O2 O2 O31 115.0(4) 3_455 1_556
O3 O2 O31 65.0(7) 2 1_556
O1 O2 O31 172.9(6) 2_455 1_556
O2 O2 O31 28.5(4) 2_556 1_556
O3 O2 O31 30.5(6) 1_556 1_556
O31 O2 O31 21.1(9) 2_556 1_556
O1 O2 O31 58.9(5) 2_456 1_556
O31 O2 O31 85.1(8) 4 1_556
O3 O2 O31 124.8(4) . 1_556
O21 O2 O31 107.1(7) 3_455 1_556
Nb O2 O31 90.5(4) . 1_556
Ga1 O2 O31 90.5(4) . 1_556
O1 O2 O31 84.0(5) 1_545 1_556
O21 O2 O31 80.8(7) 6_556 1_556
Ga2 O2 O31 58.5(3) 2_556 1_556
O2 O2 O31 119.2(6) 2 1_556
O3 O2 O31 99.9(5) 5_445 1_556
O21 O2 O31 130.5(7) 5_445 1_556
La O2 O31 40.7(3) 4_446 1_556
Ga3 O2 O31 62.4(3) 2_565 1_556
O31 O2 O31 100.9(6) 3_445 1_556
La O2 O31 48.7(3) 1_556 1_556
La O2 O31 138.3(5) 2_455 1_556
Ga3 O2 O31 96.5(4) 2_455 1_556
O31 O2 O31 135.4(4) 6_445 1_556
O3 O2 O31 73.4(4) 4_446 1_556
Ga3 O2 O31 131.0(4) 4_445 1_556
Ga3 O2 O31 99.0(4) 1_556 1_556
O3 O2 O31 29.4(4) 3_556 1_556
O31 O2 O31 73.2(5) 6_446 1_556
Ga2 O2 O31 173.3(5) 1_554 1_556
O3 O2 O31 134.7(5) 4_445 1_556
La O2 O31 82.7(4) 2 1_556
O2 O2 O31 61.2(4) 5_446 1_556
O2 O2 O31 79.7(5) 5_456 1_556
O2 O2 O31 61.7(4) 6_556 1_556
O21 O2 O31 151.0(6) 4_444 1_556
O3 O2 O31 99.8(4) 3 1_556
O21 O2 O31 97.2(7) 2_456 1_556
O1 O2 O31 102.6(4) . 1_556
O3 O2 O31 68.7(5) 5 1_556
Ga1 O2 O31 21.5(3) 1_556 1_556
Nb O2 O31 21.5(3) 1_556 1_556
Ga2 O2 O31 83.2(3) 2_566 1_556
O31 O2 O31 144.5(6) 5_455 1_556
O31 O2 O31 94.2(5) 5 1_556
Ga3 O2 O31 50.6(4) 1_656 1_556
O21 O2 O31 50.2(5) 2_556 1_556
O21 O2 O31 142.4(6) 6 1_556
O31 O2 O31 115.2(5) 3_455 1_556
O21 O2 O31 66.1(6) 6_546 1_556
O31 O2 O31 70.6(5) 3 1_556
O31 O2 O31 86.0(7) 5_456 1_556
O31 O2 O31 29.4(6) 5_556 1_556
O21 O2 Ga3 25(2) 4_445 1_546
Ga3 O2 Ga3 92.0(5) 4_446 1_546
Ga2 O2 Ga3 76.9(5) . 1_546
O21 O2 Ga3 44.6(8) 5_446 1_546
La O2 Ga3 49.3(3) 4_445 1_546
O31 O2 Ga3 97.2(6) . 1_546
O21 O2 Ga3 120.3(10) . 1_546
O3 O2 Ga3 154.6(5) 6 1_546
La O2 Ga3 148.8(4) . 1_546
O31 O2 Ga3 124.1(8) 2 1_546
O2 O2 Ga3 52.7(5) 4_445 1_546
O2 O2 Ga3 111.2(5) 3_455 1_546
O3 O2 Ga3 97.5(4) 2 1_546
O1 O2 Ga3 95.1(3) 2_455 1_546
O2 O2 Ga3 58.04(18) 2_556 1_546
O3 O2 Ga3 111.6(7) 1_556 1_546
O31 O2 Ga3 101.6(10) 2_556 1_546
O1 O2 Ga3 75.5(3) 2_456 1_546
O31 O2 Ga3 157.5(6) 4 1_546
O3 O2 Ga3 129.5(5) . 1_546
O21 O2 Ga3 62.2(7) 3_455 1_546
Nb O2 Ga3 127.9(3) . 1_546
Ga1 O2 Ga3 127.9(3) . 1_546
O1 O2 Ga3 44.9(2) 1_545 1_546
O21 O2 Ga3 129.6(7) 6_556 1_546
Ga2 O2 Ga3 38.33(15) 2_556 1_546
O2 O2 Ga3 81.3(3) 2 1_546
O3 O2 Ga3 18.3(2) 5_445 1_546
O21 O2 Ga3 79.8(5) 5_445 1_546
La O2 Ga3 49.57(17) 4_446 1_546
Ga3 O2 Ga3 143.0(3) 2_565 1_546
O31 O2 Ga3 19.2(4) 3_445 1_546
La O2 Ga3 107.2(3) 1_556 1_546
La O2 Ga3 83.5(2) 2_455 1_546
Ga3 O2 Ga3 39.36(13) 2_455 1_546
O31 O2 Ga3 53.5(3) 6_445 1_546
O3 O2 Ga3 28.0(4) 4_446 1_546
Ga3 O2 Ga3 105.1(3) 4_445 1_546
Ga3 O2 Ga3 116.2(3) 1_556 1_546
O3 O2 Ga3 92.4(4) 3_556 1_546
O31 O2 Ga3 34.3(6) 6_446 1_546
Ga2 O2 Ga3 98.1(3) 1_554 1_546
O3 O2 Ga3 53.3(3) 4_445 1_546
La O2 Ga3 78.3(2) 2 1_546
O2 O2 Ga3 21.37(19) 5_446 1_546
O2 O2 Ga3 126.2(5) 5_456 1_546
O2 O2 Ga3 140.0(5) 6_556 1_546
O21 O2 Ga3 93.3(5) 4_444 1_546
O3 O2 Ga3 105.8(3) 3 1_546
O21 O2 Ga3 61.1(5) 2_456 1_546
O1 O2 Ga3 162.6(3) . 1_546
O3 O2 Ga3 128.4(4) 5 1_546
Ga1 O2 Ga3 103.0(3) 1_556 1_546
Nb O2 Ga3 103.0(3) 1_556 1_546
Ga2 O2 Ga3 148.8(3) 2_566 1_546
O31 O2 Ga3 111.7(5) 5_455 1_546
O31 O2 Ga3 107.8(4) 5 1_546
Ga3 O2 Ga3 108.0(3) 1_656 1_546
O21 O2 Ga3 55.9(5) 2_556 1_546
O21 O2 Ga3 135.2(5) 6 1_546
O31 O2 Ga3 127.3(4) 3_455 1_546
O21 O2 Ga3 21.3(4) 6_546 1_546
O31 O2 Ga3 124.0(6) 3 1_546
O31 O2 Ga3 99.2(4) 5_456 1_546
O31 O2 Ga3 94.6(4) 5_556 1_546
O31 O2 Ga3 81.9(4) 1_556 1_546
O21 O2 O31 57(2) 4_445 4_445
Ga3 O2 O31 132.7(7) 4_446 4_445
Ga2 O2 O31 54.0(5) . 4_445
O21 O2 O31 84.4(9) 5_446 4_445
La O2 O31 48.8(4) 4_445 4_445
O31 O2 O31 132.1(7) . 4_445
O21 O2 O31 86.9(10) . 4_445
O3 O2 O31 162.8(7) 6 4_445
La O2 O31 108.4(5) . 4_445
O31 O2 O31 116.9(7) 2 4_445
O2 O2 O31 13.6(5) 4_445 4_445
O2 O2 O31 72.7(5) 3_455 4_445
O3 O2 O31 135.4(5) 2 4_445
O1 O2 O31 60.4(5) 2_455 4_445
O2 O2 O31 97.7(4) 2_556 4_445
O3 O2 O31 134.1(5) 1_556 4_445
O31 O2 O31 126.3(7) 2_556 4_445
O1 O2 O31 72.6(5) 2_456 4_445
O31 O2 O31 158.6(10) 4 4_445
O3 O2 O31 118.7(6) . 4_445
O21 O2 O31 28.0(7) 3_455 4_445
Nb O2 O31 146.6(5) . 4_445
Ga1 O2 O31 146.6(5) . 4_445
O1 O2 O31 77.7(3) 1_545 4_445
O21 O2 O31 106.5(6) 6_556 4_445
Ga2 O2 O31 80.5(4) 2_556 4_445
O2 O2 O31 89.5(3) 2 4_445
O3 O2 O31 27.9(6) 5_445 4_445
O21 O2 O31 80.0(6) 5_445 4_445
La O2 O31 73.4(5) 4_446 4_445
Ga3 O2 O31 163.1(4) 2_565 4_445
O31 O2 O31 32.9(7) 3_445 4_445
La O2 O31 107.7(4) 1_556 4_445
La O2 O31 41.1(4) 2_455 4_445
Ga3 O2 O31 19.2(4) 2_455 4_445
O31 O2 O31 31.0(9) 6_445 4_445
O3 O2 O31 40.6(4) 4_446 4_445
Ga3 O2 O31 100.9(5) 4_445 4_445
Ga3 O2 O31 83.6(3) 1_556 4_445
O3 O2 O31 133.6(7) 3_556 4_445
O31 O2 O31 41.2(7) 6_446 4_445
Ga2 O2 O31 69.4(5) 1_554 4_445
O3 O2 O31 36.2(6) 4_445 4_445
La O2 O31 109.0(3) 2 4_445
O2 O2 O31 62.1(5) 5_446 4_445
O2 O2 O31 103.9(5) 5_456 4_445
O2 O2 O31 138.9(4) 6_556 4_445
O21 O2 O31 78.5(6) 4_444 4_445
O3 O2 O31 123.2(4) 3 4_445
O21 O2 O31 34.0(5) 2_456 4_445
O1 O2 O31 122.4(4) . 4_445
O3 O2 O31 166.1(5) 5 4_445
Ga1 O2 O31 134.4(5) 1_556 4_445
Nb O2 O31 134.4(5) 1_556 4_445
Ga2 O2 O31 123.9(4) 2_566 4_445
O31 O2 O31 69.5(5) 5_455 4_445
O31 O2 O31 128.6(5) 5 4_445
Ga3 O2 O31 150.3(4) 1_656 4_445
O21 O2 O31 98.1(6) 2_556 4_445
O21 O2 O31 97.4(6) 6 4_445
O31 O2 O31 87.6(4) 3_455 4_445
O21 O2 O31 63.7(6) 6_546 4_445
O31 O2 O31 159.9(7) 3 4_445
O31 O2 O31 74.8(6) 5_456 4_445
O31 O2 O31 135.4(6) 5_556 4_445
O31 O2 O31 114.0(5) 1_556 4_445
Ga3 O2 O31 42.4(4) 1_546 4_445
O21 O2 O2 127(2) 4_445 1_554
Ga3 O2 O2 124.7(4) 4_446 1_554
Ga2 O2 O2 120.5(4) . 1_554
O21 O2 O2 130.4(9) 5_446 1_554
La O2 O2 52.7(4) 4_445 1_554
O31 O2 O2 79.7(10) . 1_554
O21 O2 O2 101.8(8) . 1_554
O3 O2 O2 86.2(6) 6 1_554
La O2 O2 56.8(3) . 1_554
O31 O2 O2 31.9(5) 2 1_554
O2 O2 O2 90.000(1) 4_445 1_554
O2 O2 O2 90.0 3_455 1_554
O3 O2 O2 86.7(5) 2 1_554
O1 O2 O2 35.2(3) 2_455 1_554
O2 O2 O2 134.0(5) 2_556 1_554
O3 O2 O2 140.5(6) 1_556 1_554
O31 O2 O2 148.6(8) 2_556 1_554
O1 O2 O2 149.3(3) 2_456 1_554
O31 O2 O2 81.3(7) 4 1_554
O3 O2 O2 33.9(3) . 1_554
O21 O2 O2 99.3(7) 3_455 1_554
Nb O2 O2 64.7(2) . 1_554
Ga1 O2 O2 64.7(2) . 1_554
O1 O2 O2 79.8(4) 1_545 1_554
O21 O2 O2 115.0(6) 6_556 1_554
Ga2 O2 O2 107.8(2) 2_556 1_554
O2 O2 O2 36.5(4) 2 1_554
O3 O2 O2 87.5(4) 5_445 1_554
O21 O2 O2 28.3(6) 5_445 1_554
La O2 O2 151.57(19) 4_446 1_554
Ga3 O2 O2 105.1(2) 2_565 1_554
O31 O2 O2 83.7(5) 3_445 1_554
La O2 O2 147.8(2) 1_556 1_554
La O2 O2 69.73(19) 2_455 1_554
Ga3 O2 O2 104.15(19) 2_455 1_554
O31 O2 O2 55.7(5) 6_445 1_554
O3 O2 O2 121.9(3) 4_446 1_554
Ga3 O2 O2 20.79(18) 4_445 1_554
Ga3 O2 O2 103.99(19) 1_556 1_554
O3 O2 O2 122.5(3) 3_556 1_554
O31 O2 O2 124.9(4) 6_446 1_554
Ga2 O2 O2 21.66(17) 1_554 1_554
O3 O2 O2 52.7(3) 4_445 1_554
La O2 O2 70.94(19) 2 1_554
O2 O2 O2 117.3(3) 5_446 1_554
O2 O2 O2 117.3(3) 5_456 1_554
O2 O2 O2 117.9(4) 6_556 1_554
O21 O2 O2 8.7(5) 4_444 1_554
O3 O2 O2 52.0(4) 3 1_554
O21 O2 O2 109.3(5) 2_456 1_554
O1 O2 O2 82.1(3) . 1_554
O3 O2 O2 88.0(3) 5 1_554
Ga1 O2 O2 138.92(18) 1_556 1_554
Nb O2 O2 138.92(18) 1_556 1_554
Ga2 O2 O2 104.06(18) 2_566 1_554
O31 O2 O2 60.2(3) 5_455 1_554
O31 O2 O2 57.7(6) 5 1_554
Ga3 O2 O2 102.59(17) 1_656 1_554
O21 O2 O2 108.9(5) 2_556 1_554
O21 O2 O2 44.5(5) 6 1_554
O31 O2 O2 84.9(5) 3_455 1_554
O21 O2 O2 108.9(5) 6_546 1_554
O31 O2 O2 84.6(5) 3 1_554
O31 O2 O2 120.4(5) 5_456 1_554
O31 O2 O2 122.8(4) 5_556 1_554
O31 O2 O2 151.7(4) 1_556 1_554
Ga3 O2 O2 102.01(16) 1_546 1_554
O31 O2 O2 85.0(4) 4_445 1_554
O21 O2 O2 53(2) 4_445 1_556
Ga3 O2 O2 55.3(4) 4_446 1_556
Ga2 O2 O2 59.5(4) . 1_556
O21 O2 O2 49.6(9) 5_446 1_556
La O2 O2 127.3(4) 4_445 1_556
O31 O2 O2 100.3(10) . 1_556
O21 O2 O2 78.2(8) . 1_556
O3 O2 O2 93.8(6) 6 1_556
La O2 O2 123.2(3) . 1_556
O31 O2 O2 148.1(5) 2 1_556
O2 O2 O2 90.000(2) 4_445 1_556
O2 O2 O2 90.000(1) 3_455 1_556
O3 O2 O2 93.3(5) 2 1_556
O1 O2 O2 144.8(3) 2_455 1_556
O2 O2 O2 46.0(5) 2_556 1_556
O3 O2 O2 39.5(6) 1_556 1_556
O31 O2 O2 31.4(8) 2_556 1_556
O1 O2 O2 30.7(3) 2_456 1_556
O31 O2 O2 98.7(7) 4 1_556
O3 O2 O2 146.1(3) . 1_556
O21 O2 O2 80.7(7) 3_455 1_556
Nb O2 O2 115.3(2) . 1_556
Ga1 O2 O2 115.3(2) . 1_556
O1 O2 O2 100.2(4) 1_545 1_556
O21 O2 O2 65.0(6) 6_556 1_556
Ga2 O2 O2 72.2(2) 2_556 1_556
O2 O2 O2 143.5(5) 2 1_556
O3 O2 O2 92.5(4) 5_445 1_556
O21 O2 O2 151.7(6) 5_445 1_556
La O2 O2 28.43(19) 4_446 1_556
Ga3 O2 O2 74.9(2) 2_565 1_556
O31 O2 O2 96.3(5) 3_445 1_556
La O2 O2 32.2(2) 1_556 1_556
La O2 O2 110.27(19) 2_455 1_556
Ga3 O2 O2 75.85(19) 2_455 1_556
O31 O2 O2 124.3(4) 6_445 1_556
O3 O2 O2 58.1(3) 4_446 1_556
Ga3 O2 O2 159.21(18) 4_445 1_556
Ga3 O2 O2 76.01(19) 1_556 1_556
O3 O2 O2 57.5(3) 3_556 1_556
O31 O2 O2 55.1(4) 6_446 1_556
Ga2 O2 O2 158.34(17) 1_554 1_556
O3 O2 O2 127.3(3) 4_445 1_556
La O2 O2 109.06(19) 2 1_556
O2 O2 O2 62.7(3) 5_446 1_556
O2 O2 O2 62.7(3) 5_456 1_556
O2 O2 O2 62.1(4) 6_556 1_556
O21 O2 O2 171.3(5) 4_444 1_556
O3 O2 O2 128.0(4) 3 1_556
O21 O2 O2 70.7(5) 2_456 1_556
O1 O2 O2 97.9(3) . 1_556
O3 O2 O2 92.0(3) 5 1_556
Ga1 O2 O2 41.08(18) 1_556 1_556
Nb O2 O2 41.08(18) 1_556 1_556
Ga2 O2 O2 75.94(18) 2_566 1_556
O31 O2 O2 119.8(3) 5_455 1_556
O31 O2 O2 122.3(6) 5 1_556
Ga3 O2 O2 77.40(17) 1_656 1_556
O21 O2 O2 71.1(5) 2_556 1_556
O21 O2 O2 135.5(5) 6 1_556
O31 O2 O2 95.1(4) 3_455 1_556
O21 O2 O2 71.1(5) 6_546 1_556
O31 O2 O2 95.4(5) 3 1_556
O31 O2 O2 59.6(5) 5_456 1_556
O31 O2 O2 57.2(4) 5_556 1_556
O31 O2 O2 28.3(4) 1_556 1_556
Ga3 O2 O2 77.99(16) 1_546 1_556
O31 O2 O2 95.0(4) 4_445 1_556
O2 O2 O2 180.000(2) 1_554 1_556
O21 O2 O21 124(2) 4_445 2_566
Ga3 O2 O21 67.4(5) 4_446 2_566
Ga2 O2 O21 90.5(6) . 2_566
O21 O2 O21 108.5(13) 5_446 2_566
La O2 O21 161.0(8) 4_445 2_566
O31 O2 O21 84.7(9) . 2_566
O21 O2 O21 57.2(9) . 2_566
O3 O2 O21 30.2(6) 6 2_566
La O2 O21 58.9(5) . 2_566
O31 O2 O21 83.1(9) 2 2_566
O2 O2 O21 129.5(7) 4_445 2_566
O2 O2 O21 73.2(7) 3_455 2_566
O3 O2 O21 80.8(5) 2 2_566
O1 O2 O21 112.3(7) 2_455 2_566
O2 O2 O21 96.2(6) 2_556 2_566
O3 O2 O21 38.7(7) 1_556 2_566
O31 O2 O21 48.5(9) 2_556 2_566
O1 O2 O21 79.9(5) 2_456 2_566
O31 O2 O21 33.1(7) 4 2_566
O3 O2 O21 78.5(7) . 2_566
O21 O2 O21 115.1(9) 3_455 2_566
Nb O2 O21 65.4(5) . 2_566
Ga1 O2 O21 65.4(5) . 2_566
O1 O2 O21 137.4(5) 1_545 2_566
O21 O2 O21 36.5(9) 6_556 2_566
Ga2 O2 O21 123.9(5) 2_556 2_566
O2 O2 O21 122.3(5) 2 2_566
O3 O2 O21 162.2(7) 5_445 2_566
O21 O2 O21 127.7(9) 5_445 2_566
La O2 O21 99.5(5) 4_446 2_566
Ga3 O2 O21 20.8(4) 2_565 2_566
O31 O2 O21 167.3(8) 3_445 2_566
La O2 O21 44.4(5) 1_556 2_566
La O2 O21 110.5(5) 2_455 2_566
Ga3 O2 O21 131.2(6) 2_455 2_566
O31 O2 O21 153.4(7) 6_445 2_566
O3 O2 O21 126.6(7) 4_446 2_566
Ga3 O2 O21 102.4(6) 4_445 2_566
Ga3 O2 O21 60.1(5) 1_556 2_566
O3 O2 O21 67.9(5) 3_556 2_566
O31 O2 O21 121.5(8) 6_446 2_566
Ga2 O2 O21 111.9(6) 1_554 2_566
O3 O2 O21 156.0(6) 4_445 2_566
La O2 O21 107.9(5) 2 2_566
O2 O2 O21 130.0(7) 5_446 2_566
O2 O2 O21 39.1(4) 5_456 2_566
O2 O2 O21 9.1(4) 6_556 2_566
O21 O2 O21 117.5(6) 4_444 2_566
O3 O2 O21 90.5(6) 3 2_566
O21 O2 O21 110.4(7) 2_456 2_566
O1 O2 O21 33.9(5) . 2_566
O3 O2 O21 50.8(6) 5 2_566
Ga1 O2 O21 49.8(4) 1_556 2_566
Nb O2 O21 49.8(4) 1_556 2_566
Ga2 O2 O21 20.8(4) 2_566 2_566
O31 O2 O21 87.5(6) 5_455 2_566
O31 O2 O21 86.1(7) 5 2_566
Ga3 O2 O21 61.9(4) 1_656 2_566
O21 O2 O21 108.7(8) 2_556 2_566
O21 O2 O21 73.4(6) 6 2_566
O31 O2 O21 60.8(6) 3_455 2_566
O21 O2 O21 135.1(8) 6_546 2_566
O31 O2 O21 57.0(7) 3 2_566
O31 O2 O21 68.6(7) 5_456 2_566
O31 O2 O21 65.6(6) 5_556 2_566
O31 O2 O21 69.2(5) 1_556 2_566
Ga3 O2 O21 148.9(6) 1_546 2_566
O31 O2 O21 143.0(6) 4_445 2_566
O2 O2 O21 108.8(5) 1_554 2_566
O2 O2 O21 71.2(5) 1_556 2_566
O21 O2 O2 74(3) 4_445 5_445
Ga3 O2 O2 106.1(4) 4_446 5_445
Ga2 O2 O2 113.0(6) . 5_445
O21 O2 O2 79.2(8) 5_446 5_445
La O2 O2 11.98(15) 4_445 5_445
O31 O2 O2 75.4(8) . 5_445
O21 O2 O2 137.2(11) . 5_445
O3 O2 O2 125.4(7) 6 5_445
La O2 O2 110.4(5) . 5_445
O31 O2 O2 74.4(8) 2 5_445
O2 O2 O2 72.0(6) 4_445 5_445
O2 O2 O2 119.6(5) 3_455 5_445
O3 O2 O2 80.9(5) 2 5_445
O1 O2 O2 65.3(4) 2_455 5_445
O2 O2 O2 88.1(4) 2_556 5_445
O3 O2 O2 143.0(6) 1_556 5_445
O31 O2 O2 136.4(9) 2_556 5_445
O1 O2 O2 124.0(5) 2_456 5_445
O31 O2 O2 122.5(7) 4 5_445
O3 O2 O2 79.5(5) . 5_445
O21 O2 O2 86.8(8) 3_455 5_445
Nb O2 O2 90.4(4) . 5_445
Ga1 O2 O2 90.4(4) . 5_445
O1 O2 O2 33.3(2) 1_545 5_445
O21 O2 O2 160.3(7) 6_556 5_445
Ga2 O2 O2 58.11(10) 2_556 5_445
O2 O2 O2 33.4(3) 2 5_445
O3 O2 O2 41.8(4) 5_445 5_445
O21 O2 O2 29.6(5) 5_445 5_445
La O2 O2 98.2(3) 4_446 5_445
Ga3 O2 O2 137.8(5) 2_565 5_445
O31 O2 O2 35.8(6) 3_445 5_445
La O2 O2 157.3(5) 1_556 5_445
La O2 O2 81.5(4) 2_455 5_445
Ga3 O2 O2 73.0(3) 2_455 5_445
O31 O2 O2 35.8(6) 6_445 5_445
O3 O2 O2 76.3(5) 4_446 5_445
Ga3 O2 O2 55.1(3) 4_445 5_445
Ga3 O2 O2 135.9(5) 1_556 5_445
O3 O2 O2 104.7(4) 3_556 5_445
O31 O2 O2 81.9(6) 6_446 5_445
Ga2 O2 O2 59.7(3) 1_554 5_445
O3 O2 O2 29.8(4) 4_445 5_445
La O2 O2 52.6(2) 2 5_445
O2 O2 O2 63.22(8) 5_446 5_445
O2 O2 O2 159.5(6) 5_456 5_445
O2 O2 O2 162.0(5) 6_556 5_445
O21 O2 O2 45.7(6) 4_444 5_445
O3 O2 O2 65.3(4) 3 5_445
O21 O2 O2 92.9(6) 2_456 5_445
O1 O2 O2 136.2(5) . 5_445
O3 O2 O2 107.2(6) 5 5_445
Ga1 O2 O2 128.9(3) 1_556 5_445
Nb O2 O2 128.9(3) 1_556 5_445
Ga2 O2 O2 158.1(4) 2_566 5_445
O31 O2 O2 95.9(6) 5_455 5_445
O31 O2 O2 70.1(6) 5 5_445
Ga3 O2 O2 102.1(3) 1_656 5_445
O21 O2 O2 67.6(4) 2_556 5_445
O21 O2 O2 96.8(6) 6 5_445
O31 O2 O2 126.4(5) 3_455 5_445
O21 O2 O2 54.9(4) 6_546 5_445
O31 O2 O2 101.0(7) 3 5_445
O31 O2 O2 133.5(7) 5_456 5_445
O31 O2 O2 106.9(4) 5_556 5_445
O31 O2 O2 116.5(4) 1_556 5_445
Ga3 O2 O2 50.20(17) 1_546 5_445
O31 O2 O2 59.1(4) 4_445 5_445
O2 O2 O2 54.1(3) 1_554 5_445
O2 O2 O2 125.9(3) 1_556 5_445
O21 O2 O2 155.6(7) 2_566 5_445
O21 O2 O2 151(3) 4_445 5_455
Ga3 O2 O2 129.4(6) 4_446 5_455
Ga2 O2 O2 87.3(4) . 5_455
O21 O2 O2 175.4(10) 5_446 5_455
La O2 O2 99.3(6) 4_445 5_455
O31 O2 O2 108.9(9) . 5_455
O21 O2 O2 50.4(8) . 5_455
O3 O2 O2 65.3(5) 6 5_455
La O2 O2 10.80(5) . 5_455
O31 O2 O2 55.0(7) 2 5_455
O2 O2 O2 90.4(4) 4_445 5_455
O2 O2 O2 45.7(3) 3_455 5_455
O3 O2 O2 112.4(6) 2 5_455
O1 O2 O2 44.8(4) 2_455 5_455
O2 O2 O2 163.3(4) 2_556 5_455
O3 O2 O2 105.9(7) 1_556 5_455
O31 O2 O2 115.2(9) 2_556 5_455
O1 O2 O2 107.5(4) 2_456 5_455
O31 O2 O2 61.1(6) 4 5_455
O3 O2 O2 50.0(5) . 5_455
O21 O2 O2 86.6(7) 3_455 5_455
Nb O2 O2 76.6(4) . 5_455
Ga1 O2 O2 76.6(4) . 5_455
O1 O2 O2 133.9(6) 1_545 5_455
O21 O2 O2 61.0(6) 6_556 5_455
Ga2 O2 O2 161.9(5) 2_556 5_455
O2 O2 O2 89.1(6) 2 5_455
O3 O2 O2 120.3(5) 5_445 5_455
O21 O2 O2 82.4(7) 5_445 5_455
La O2 O2 145.5(4) 4_446 5_455
Ga3 O2 O2 78.5(2) 2_565 5_455
O31 O2 O2 121.1(6) 3_445 5_455
La O2 O2 94.3(2) 1_556 5_455
La O2 O2 57.5(3) 2_455 5_455
Ga3 O2 O2 107.7(4) 2_455 5_455
O31 O2 O2 86.7(5) 6_445 5_455
O3 O2 O2 131.5(5) 4_446 5_455
Ga3 O2 O2 65.3(4) 4_445 5_455
Ga3 O2 O2 53.68(15) 1_556 5_455
O3 O2 O2 128.7(5) 3_556 5_455
O31 O2 O2 127.3(6) 6_446 5_455
Ga2 O2 O2 46.2(3) 1_554 5_455
O3 O2 O2 88.5(4) 4_445 5_455
La O2 O2 115.7(5) 2 5_455
O2 O2 O2 159.5(6) 5_446 5_455
O2 O2 O2 63.21(8) 5_456 5_455
O2 O2 O2 74.6(3) 6_556 5_455
O21 O2 O2 61.3(6) 4_444 5_455
O3 O2 O2 86.0(4) 3 5_455
O21 O2 O2 92.7(5) 2_456 5_455
O1 O2 O2 33.7(2) . 5_455
O3 O2 O2 87.9(4) 5 5_455
Ga1 O2 O2 117.1(3) 1_556 5_455
Nb O2 O2 117.1(3) 1_556 5_455
Ga2 O2 O2 53.61(11) 2_566 5_455
O31 O2 O2 29.0(4) 5_455 5_455
O31 O2 O2 88.2(6) 5 5_455
Ga3 O2 O2 110.2(4) 1_656 5_455
O21 O2 O2 155.5(7) 2_556 5_455
O21 O2 O2 9.8(4) 6 5_455
O31 O2 O2 33.8(4) 3_455 5_455
O21 O2 O2 157.4(6) 6_546 5_455
O31 O2 O2 90.2(5) 3 5_455
O31 O2 O2 73.5(4) 5_456 5_455
O31 O2 O2 126.7(6) 5_556 5_455
O31 O2 O2 136.3(4) 1_556 5_455
Ga3 O2 O2 138.4(4) 1_546 5_455
O31 O2 O2 97.6(6) 4_445 5_455
O2 O2 O2 54.1(3) 1_554 5_455
O2 O2 O2 125.9(3) 1_556 5_455
O21 O2 O2 67.5(5) 2_566 5_455
O2 O2 O2 105.4(5) 5_445 5_455
O21 O2 O3 104(2) 4_445 4_556
Ga3 O2 O3 32.0(4) 4_446 4_556
Ga2 O2 O3 111.6(6) . 4_556
O21 O2 O3 78.7(9) 5_446 4_556
La O2 O3 141.8(5) 4_445 4_556
O31 O2 O3 55.1(11) . 4_556
O21 O2 O3 91.5(10) . 4_556
O3 O2 O3 35.4(6) 6 4_556
La O2 O3 88.0(4) . 4_556
O31 O2 O3 84.9(7) 2 4_556
O2 O2 O3 151.8(4) 4_445 4_556
O2 O2 O3 108.6(7) 3_455 4_556
O3 O2 O3 49.2(7) 2 4_556
O1 O2 O3 140.2(5) 2_455 4_556
O2 O2 O3 65.2(3) 2_556 4_556
O3 O2 O3 25.1(3) 1_556 4_556
O31 O2 O3 31.8(6) 2_556 4_556
O1 O2 O3 88.0(4) 2_456 4_556
O31 O2 O3 40.5(7) 4 4_556
O3 O2 O3 83.4(4) . 4_556
O21 O2 O3 138.7(8) 3_455 4_556
Nb O2 O3 53.2(3) . 4_556
Ga1 O2 O3 53.2(3) . 4_556
O1 O2 O3 101.7(4) 1_545 4_556
O21 O2 O3 68.7(7) 6_556 4_556
Ga2 O2 O3 88.9(3) 2_556 4_556
O2 O2 O3 106.0(4) 2 4_556
O3 O2 O3 141.3(4) 5_445 4_556
O21 O2 O3 117.2(6) 5_445 4_556
La O2 O3 84.8(3) 4_446 4_556
Ga3 O2 O3 19.9(2) 2_565 4_556
O31 O2 O3 139.6(6) 3_445 4_556
La O2 O3 55.8(4) 1_556 4_556
La O2 O3 146.8(5) 2_455 4_556
Ga3 O2 O3 139.0(4) 2_455 4_556
O31 O2 O3 165.5(9) 6_445 4_556
O3 O2 O3 117.9(4) 4_446 4_556
Ga3 O2 O3 99.6(4) 4_445 4_556
Ga3 O2 O3 93.6(4) 1_556 4_556
O3 O2 O3 32.1(2) 3_556 4_556
O31 O2 O3 116.8(5) 6_446 4_556
Ga2 O2 O3 132.5(4) 1_554 4_556
O3 O2 O3 159.2(8) 4_445 4_556
La O2 O3 77.4(4) 2 4_556
O2 O2 O3 101.9(4) 5_446 4_556
O2 O2 O3 70.2(5) 5_456 4_556
O2 O2 O3 35.0(4) 6_556 4_556
O21 O2 O3 122.8(5) 4_444 4_556
O3 O2 O3 73.3(2) 3 4_556
O21 O2 O3 129.7(6) 2_456 4_556
O1 O2 O3 67.6(3) . 4_556
O3 O2 O3 30.0(6) 5 4_556
Ga1 O2 O3 23.7(2) 1_556 4_556
Nb O2 O3 23.7(2) 1_556 4_556
Ga2 O2 O3 57.1(4) 2_566 4_556
O31 O2 O3 123.0(7) 5_455 4_556
O31 O2 O3 67.3(4) 5 4_556
Ga3 O2 O3 27.8(3) 1_656 4_556
O21 O2 O3 72.6(5) 2_556 4_556
O21 O2 O3 100.9(5) 6 4_556
O31 O2 O3 97.2(4) 3_455 4_556
O21 O2 O3 103.3(5) 6_546 4_556
O31 O2 O3 34.9(8) 3 4_556
O31 O2 O3 95.2(9) 5_456 4_556
O31 O2 O3 29.8(4) 5_556 4_556
O31 O2 O3 44.6(3) 1_556 4_556
Ga3 O2 O3 123.2(3) 1_546 4_556
O31 O2 O3 157.9(5) 4_445 4_556
O2 O2 O3 116.8(3) 1_554 4_556
O2 O2 O3 63.2(3) 1_556 4_556
O21 O2 O3 36.5(5) 2_566 4_556
O2 O2 O3 129.9(5) 5_445 4_556
O2 O2 O3 98.3(4) 5_455 4_556
O21 O2 O31 147(3) 4_445 6
Ga3 O2 O31 75.6(5) 4_446 6
Ga2 O2 O31 141.8(7) . 6
O21 O2 O31 118.5(10) 5_446 6
La O2 O31 103.9(6) 4_445 6
O31 O2 O31 48.2(7) . 6
O21 O2 O31 97.9(11) . 6
O3 O2 O31 28.8(7) 6 6
La O2 O31 52.5(5) . 6
O31 O2 O31 28.4(6) 2 6
O2 O2 O31 147.2(4) 4_445 6
O2 O2 O31 103.5(7) 3_455 6
O3 O2 O31 50.7(4) 2 6
O1 O2 O31 87.2(5) 2_455 6
O2 O2 O31 107.5(4) 2_556 6
O3 O2 O31 80.4(5) 1_556 6
O31 O2 O31 88.5(7) 2_556 6
O1 O2 O31 138.0(6) 2_456 6
O31 O2 O31 25.2(9) 4 6
O3 O2 O31 26.5(5) . 6
O21 O2 O31 148.2(8) 3_455 6
Nb O2 O31 15.1(4) . 6
Ga1 O2 O31 15.1(4) . 6
O1 O2 O31 96.3(6) 1_545 6
O21 O2 O31 88.4(8) 6_556 6
Ga2 O2 O31 110.1(5) 2_556 6
O2 O2 O31 64.1(5) 2 6
O3 O2 O31 139.2(5) 5_445 6
O21 O2 O31 70.1(7) 5_445 6
La O2 O31 139.5(4) 4_446 6
Ga3 O2 O31 46.4(4) 2_565 6
O31 O2 O31 133.1(3) 3_445 6
La O2 O31 101.9(5) 1_556 6
La O2 O31 116.2(4) 2_455 6
Ga3 O2 O31 164.1(5) 2_455 6
O31 O2 O31 115.3(8) 6_445 6
O3 O2 O31 166.2(7) 4_446 6
Ga3 O2 O31 46.0(5) 4_445 6
Ga3 O2 O31 102.1(5) 1_556 6
O3 O2 O31 73.9(5) 3_556 6
O31 O2 O31 170.8(8) 6_446 6
Ga2 O2 O31 76.5(4) 1_554 6
O3 O2 O31 111.2(7) 4_445 6
La O2 O31 63.5(5) 2 6
O2 O2 O31 133.6(6) 5_446 6
O2 O2 O31 91.7(6) 5_456 6
O2 O2 O31 66.3(5) 6_556 6
O21 O2 O31 67.1(6) 4_444 6
O3 O2 O31 35.4(4) 3 6
O21 O2 O31 154.2(7) 2_456 6
O1 O2 O31 55.4(5) . 6
O3 O2 O31 30.7(3) 5 6
Ga1 O2 O31 80.0(4) 1_556 6
Nb O2 O31 80.0(4) 1_556 6
Ga2 O2 O31 68.4(5) 2_566 6
O31 O2 O31 89.9(8) 5_455 6
O31 O2 O31 33.5(5) 5 6
Ga3 O2 O31 51.8(3) 1_656 6
O21 O2 O31 95.1(7) 2_556 6
O21 O2 O31 57.4(6) 6 6
O31 O2 O31 87.6(6) 3_455 6
O21 O2 O31 126.4(7) 6_546 6
O31 O2 O31 30.3(6) 3 6
O31 O2 O31 119.7(8) 5_456 6
O31 O2 O31 72.8(2) 5_556 6
O31 O2 O31 99.2(6) 1_556 6
Ga3 O2 O31 141.1(6) 1_546 6
O31 O2 O31 145.2(4) 4_445 6
O2 O2 O31 60.2(4) 1_554 6
O2 O2 O31 119.8(4) 1_556 6
O21 O2 O31 58.3(7) 2_566 6
O2 O2 O31 97.5(6) 5_445 6
O2 O2 O31 61.8(5) 5_455 6
O3 O2 O31 56.9(4) 4_556 6
O21 O2 O2 176(2) 4_445 6
Ga3 O2 O2 100.3(5) 4_446 6
Ga2 O2 O2 116.1(5) . 6
O21 O2 O2 147.0(9) 5_446 6
La O2 O2 106.1(5) 4_445 6
O31 O2 O2 77.2(7) . 6
O21 O2 O2 73.1(9) . 6
O3 O2 O2 38.1(5) 6 6
La O2 O2 23.3(3) . 6
O31 O2 O2 33.2(8) 2 6
O2 O2 O2 122.1(3) 4_445 6
O2 O2 O2 75.2(4) 3_455 6
O3 O2 O2 79.9(4) 2 6
O1 O2 O2 66.7(4) 2_455 6
O2 O2 O2 134.65(10) 2_556 6
O3 O2 O2 90.7(7) 1_556 6
O31 O2 O2 100.5(10) 2_556 6
O1 O2 O2 126.4(4) 2_456 6
O31 O2 O2 33.0(7) 4 6
O3 O2 O2 27.5(4) . 6
O21 O2 O2 119.3(7) 3_455 6
Nb O2 O2 44.2(2) . 6
Ga1 O2 O2 44.2(2) . 6
O1 O2 O2 118.6(4) 1_545 6
O21 O2 O2 71.3(7) 6_556 6
Ga2 O2 O2 138.3(2) 2_556 6
O2 O2 O2 76.1(5) 2 6
O3 O2 O2 140.2(6) 5_445 6
O21 O2 O2 76.0(6) 5_445 6
La O2 O2 154.9(5) 4_446 6
Ga3 O2 O2 55.8(3) 2_565 6
O31 O2 O2 137.1(7) 3_445 6
La O2 O2 97.3(4) 1_556 6
La O2 O2 89.2(2) 2_455 6
Ga3 O2 O2 140.0(3) 2_455 6
O31 O2 O2 105.4(5) 6_445 6
O3 O2 O2 164.2(4) 4_446 6
Ga3 O2 O2 51.2(3) 4_445 6
Ga3 O2 O2 77.1(2) 1_556 6
O3 O2 O2 99.1(4) 3_556 6
O31 O2 O2 159.7(5) 6_446 6
Ga2 O2 O2 60.3(3) 1_554 6
O3 O2 O2 104.2(4) 4_445 6
La O2 O2 89.3(2) 2 6
O2 O2 O2 161.4(4) 5_446 6
O2 O2 O2 74.6(3) 5_456 6
O2 O2 O2 64.5(4) 6_556 6
O21 O2 O2 62.1(5) 4_444 6
O3 O2 O2 58.7(3) 3 6
O21 O2 O2 125.1(5) 2_456 6
O1 O2 O2 34.1(3) . 6
O3 O2 O2 56.0(3) 5 6
Ga1 O2 O2 96.5(3) 1_556 6
Nb O2 O2 96.5(3) 1_556 6
Ga2 O2 O2 54.1(3) 2_566 6
O31 O2 O2 61.5(4) 5_455 6
O31 O2 O2 59.1(4) 5 6
Ga3 O2 O2 78.4(2) 1_656 6
O21 O2 O2 124.2(5) 2_556 6
O21 O2 O2 29.8(4) 6 6
O31 O2 O2 60.0(4) 3_455 6
O21 O2 O2 152.5(5) 6_546 6
O31 O2 O2 57.6(4) 3 6
O31 O2 O2 96.9(4) 5_456 6
O31 O2 O2 97.4(5) 5_556 6
O31 O2 O2 118.0(5) 1_556 6
Ga3 O2 O2 155.3(5) 1_546 6
O31 O2 O2 126.6(5) 4_445 6
O2 O2 O2 53.4(3) 1_554 6
O2 O2 O2 126.6(3) 1_556 6
O21 O2 O2 55.4(6) 2_566 6
O2 O2 O2 105.4(5) 5_445 6
O2 O2 O2 32.8(3) 5_455 6
O3 O2 O2 73.5(3) 4_556 6
O31 O2 O2 29.2(4) 6 6
O21 O2 O3 86(3) 4_445 3_456
Ga3 O2 O3 114.7(6) 4_446 3_456
Ga2 O2 O3 19.9(4) . 3_456
O21 O2 O3 105.0(10) 5_446 3_456
La O2 O3 116.8(5) 4_445 3_456
O31 O2 O3 155.9(8) . 3_456
O21 O2 O3 24.5(9) . 3_456
O3 O2 O3 101.0(5) 6 3_456
La O2 O3 76.6(3) . 3_456
O31 O2 O3 126.8(9) 2 3_456
O2 O2 O3 56.5(4) 4_445 3_456
O2 O2 O3 27.3(3) 3_455 3_456
O3 O2 O3 149.6(5) 2 3_456
O1 O2 O3 83.2(5) 2_455 3_456
O2 O2 O3 107.6(6) 2_556 3_456
O3 O2 O3 80.6(4) 1_556 3_456
O31 O2 O3 81.0(6) 2_556 3_456
O1 O2 O3 36.5(3) 2_456 3_456
O31 O2 O3 101.7(5) 4 3_456
O3 O2 O3 121.4(5) . 3_456
O21 O2 O3 41.9(8) 3_455 3_456
Nb O2 O3 135.0(4) . 3_456
Ga1 O2 O3 135.0(4) . 3_456
O1 O2 O3 141.7(5) 1_545 3_456
O21 O2 O3 37.0(6) 6_556 3_456
Ga2 O2 O3 123.2(4) 2_556 3_456
O2 O2 O3 149.1(6) 2 3_456
O3 O2 O3 93.4(7) 5_445 3_456
O21 O2 O3 136.7(7) 5_445 3_456
La O2 O3 73.9(2) 4_446 3_456
Ga3 O2 O3 93.3(4) 2_565 3_456
O31 O2 O3 99.7(8) 3_445 3_456
La O2 O3 47.6(3) 1_556 3_456
La O2 O3 52.6(4) 2_455 3_456
Ga3 O2 O3 60.2(3) 2_455 3_456
O31 O2 O3 93.7(5) 6_445 3_456
O3 O2 O3 70.5(3) 4_446 3_456
Ga3 O2 O3 134.5(4) 4_445 3_456
Ga3 O2 O3 20.3(2) 1_556 3_456
O3 O2 O3 116.8(5) 3_556 3_456
O31 O2 O3 64.2(5) 6_446 3_456
Ga2 O2 O3 95.9(4) 1_554 3_456
O3 O2 O3 100.0(2) 4_445 3_456
La O2 O3 172.3(4) 2 3_456
O2 O2 O3 101.1(5) 5_446 3_456
O2 O2 O3 34.1(4) 5_456 3_456
O2 O2 O3 69.3(4) 6_556 3_456
O21 O2 O3 118.2(6) 4_444 3_456
O3 O2 O3 156.1(5) 3 3_456
O21 O2 O3 37.9(5) 2_456 3_456
O1 O2 O3 66.6(3) . 3_456
O3 O2 O3 124.0(3) 5 3_456
Ga1 O2 O3 92.6(4) 1_556 3_456
Nb O2 O3 92.6(4) 1_556 3_456
Ga2 O2 O3 56.2(3) 2_566 3_456
O31 O2 O3 56.1(4) 5_455 3_456
O31 O2 O3 155.4(5) 5 3_456
Ga3 O2 O3 128.0(4) 1_656 3_456
O21 O2 O3 131.5(6) 2_556 3_456
O21 O2 O3 80.9(5) 6 3_456
O31 O2 O3 38.5(4) 3_455 3_456
O21 O2 O3 110.0(6) 6_546 3_456
O31 O2 O3 130.2(5) 3 3_456
O31 O2 O3 5.7(4) 5_456 3_456
O31 O2 O3 115.5(6) 5_556 3_456
O31 O2 O3 90.8(6) 1_556 3_456
Ga3 O2 O3 96.8(3) 1_546 3_456
O31 O2 O3 69.9(4) 4_445 3_456
O2 O2 O3 116.2(3) 1_554 3_456
O2 O2 O3 63.8(3) 1_556 3_456
O21 O2 O3 73.2(6) 2_566 3_456
O2 O2 O3 128.3(6) 5_445 3_456
O2 O2 O3 71.8(3) 5_455 3_456
O3 O2 O3 100.8(7) 4_556 3_456
O31 O2 O3 122.0(7) 6 3_456
O2 O2 O3 97.4(3) 6 3_456
O21 O2 O21 139(2) 4_445 1_554
Ga3 O2 O21 140.7(8) 4_446 1_554
Ga2 O2 O21 98.3(6) . 1_554
O21 O2 O21 156.8(11) 5_446 1_554
La O2 O21 72.0(5) 4_445 1_554
O31 O2 O21 101.7(10) . 1_554
O21 O2 O21 73.2(8) . 1_554
O3 O2 O21 81.6(7) 6 1_554
La O2 O21 34.2(5) . 1_554
O31 O2 O21 44.5(7) 2 1_554
O2 O2 O21 82.0(5) 4_445 1_554
O2 O2 O21 62.2(4) 3_455 1_554
O3 O2 O21 107.8(7) 2 1_554
O1 O2 O21 23.2(4) 2_455 1_554
O2 O2 O21 162.6(7) 2_556 1_554
O3 O2 O21 131.5(9) 1_556 1_554
O31 O2 O21 141.3(11) 2_556 1_554
O1 O2 O21 125.3(5) 2_456 1_554
O31 O2 O21 76.5(8) 4 1_554
O3 O2 O21 42.1(5) . 1_554
O21 O2 O21 85.2(6) 3_455 1_554
Nb O2 O21 76.3(5) . 1_554
Ga1 O2 O21 76.3(5) . 1_554
O1 O2 O21 107.3(5) 1_545 1_554
O21 O2 O21 88.0(9) 6_556 1_554
Ga2 O2 O21 135.0(5) 2_556 1_554
O2 O2 O21 65.0(5) 2 1_554
O3 O2 O21 98.8(6) 5_445 1_554
O21 O2 O21 56.3(4) 5_445 1_554
La O2 O21 154.9(6) 4_446 1_554
Ga3 O2 O21 98.8(5) 2_565 1_554
O31 O2 O21 97.6(6) 3_445 1_554
La O2 O21 121.5(5) 1_556 1_554
La O2 O21 52.2(4) 2_455 1_554
Ga3 O2 O21 99.8(5) 2_455 1_554
O31 O2 O21 63.3(5) 6_445 1_554
O3 O2 O21 124.0(6) 4_446 1_554
Ga3 O2 O21 45.3(4) 4_445 1_554
Ga3 O2 O21 75.5(4) 1_556 1_554
O3 O2 O21 139.0(6) 3_556 1_554
O31 O2 O21 123.2(6) 6_446 1_554
Ga2 O2 O21 19.1(4) 1_554 1_554
O3 O2 O21 63.6(5) 4_445 1_554
La O2 O21 98.3(4) 2 1_554
O2 O2 O21 137.1(6) 5_446 1_554
O2 O2 O21 89.9(5) 5_456 1_554
O2 O2 O21 100.9(6) 6_556 1_554
O21 O2 O21 34.5(7) 4_444 1_554
O3 O2 O21 73.9(5) 3 1_554
O21 O2 O21 94.3(7) 2_456 1_554
O1 O2 O21 60.3(5) . 1_554
O3 O2 O21 95.9(6) 5 1_554
Ga1 O2 O21 139.7(6) 1_556 1_554
Nb O2 O21 139.7(6) 1_556 1_554
Ga2 O2 O21 81.2(5) 2_566 1_554
O31 O2 O21 33.5(5) 5_455 1_554
O31 O2 O21 78.4(7) 5 1_554
Ga3 O2 O21 116.6(5) 1_656 1_554
O21 O2 O21 137.4(4) 2_556 1_554
O21 O2 O21 19.8(8) 6 1_554
O31 O2 O21 56.4(6) 3_455 1_554
O21 O2 O21 131.1(4) 6_546 1_554
O31 O2 O21 95.2(6) 3 1_554
O31 O2 O21 92.8(6) 5_456 1_554
O31 O2 O21 138.0(7) 5_556 1_554
O31 O2 O21 161.2(6) 1_556 1_554
Ga3 O2 O21 116.8(5) 1_546 1_554
O31 O2 O21 83.6(7) 4_445 1_554
O2 O2 O21 28.6(4) 1_554 1_554
O2 O2 O21 151.4(4) 1_556 1_554
O21 O2 O21 92.9(7) 2_566 1_554
O2 O2 O21 77.6(5) 5_445 1_554
O2 O2 O21 27.8(5) 5_455 1_554
O3 O2 O21 117.0(6) 4_556 1_554
O31 O2 O21 65.2(6) 6 1_554
O2 O2 O21 43.5(5) 6 1_554
O3 O2 O21 89.2(5) 3_456 1_554
O21 O2 O31 104(2) 4_445 6_556
Ga3 O2 O31 35.2(5) 4_446 6_556
Ga2 O2 O31 105.9(7) . 6_556
O21 O2 O31 80.0(9) 5_446 6_556
La O2 O31 147.6(7) 4_445 6_556
O31 O2 O31 61.0(13) . 6_556
O21 O2 O31 86.1(11) . 6_556
O3 O2 O31 36.3(6) 6 6_556
La O2 O31 86.7(4) . 6_556
O31 O2 O31 88.5(7) 2 6_556
O2 O2 O31 146.7(6) 4_445 6_556
O2 O2 O31 103.4(7) 3_455 6_556
O3 O2 O31 55.1(8) 2 6_556
O1 O2 O31 140.2(5) 2_455 6_556
O2 O2 O31 66.7(4) 2_556 6_556
O3 O2 O31 20.6(4) 1_556 6_556
O31 O2 O31 28.5(6) 2_556 6_556
O1 O2 O31 83.1(6) 2_456 6_556
O31 O2 O31 41.5(9) 4 6_556
O3 O2 O31 86.5(6) . 6_556
O21 O2 O31 133.2(9) 3_455 6_556
Nb O2 O31 57.8(5) . 6_556
Ga1 O2 O31 57.8(5) . 6_556
O1 O2 O31 106.6(5) 1_545 6_556
O21 O2 O31 63.2(8) 6_556 6_556
Ga2 O2 O31 92.1(4) 2_556 6_556
O2 O2 O31 111.7(6) 2 6_556
O3 O2 O31 142.8(5) 5_445 6_556
O21 O2 O31 122.7(8) 5_445 6_556
La O2 O31 83.0(4) 4_446 6_556
Ga3 O2 O31 18.7(3) 2_565 6_556
O31 O2 O31 142.1(4) 3_445 6_556
La O2 O31 50.2(6) 1_556 6_556
La O2 O31 141.8(6) 2_455 6_556
Ga3 O2 O31 135.4(5) 2_455 6_556
O31 O2 O31 171.4(12) 6_445 6_556
O3 O2 O31 115.9(5) 4_446 6_556
Ga3 O2 O31 104.1(5) 4_445 6_556
Ga3 O2 O31 88.1(6) 1_556 6_556
O3 O2 O31 35.6(4) 3_556 6_556
O31 O2 O31 114.2(7) 6_446 6_556
Ga2 O2 O31 134.2(4) 1_554 6_556
O3 O2 O31 165.1(9) 4_445 6_556
La O2 O31 83.2(6) 2 6_556
O2 O2 O31 103.1(5) 5_446 6_556
O2 O2 O31 64.6(6) 5_456 6_556
O2 O2 O31 29.8(5) 6_556 6_556
O21 O2 O31 126.9(6) 4_444 6_556
O3 O2 O31 78.7(4) 3 6_556
O21 O2 O31 124.4(8) 2_456 6_556
O1 O2 O31 64.8(4) . 6_556
O3 O2 O31 35.0(7) 5 6_556
Ga1 O2 O31 22.3(3) 1_556 6_556
Nb O2 O31 22.3(3) 1_556 6_556
Ga2 O2 O31 52.5(5) 2_566 6_556
O31 O2 O31 119.7(8) 5_455 6_556
O31 O2 O31 72.8(2) 5 6_556
Ga3 O2 O31 33.6(5) 1_656 6_556
O21 O2 O31 76.4(6) 2_556 6_556
O21 O2 O31 100.2(5) 6 6_556
O31 O2 O31 92.7(4) 3_455 6_556
O21 O2 O31 105.5(6) 6_546 6_556
O31 O2 O31 40.1(10) 3 6_556
O31 O2 O31 89.3(11) 5_456 6_556
O31 O2 O31 33.2(4) 5_556 6_556
O31 O2 O31 43.8(5) 1_556 6_556
Ga3 O2 O31 124.5(4) 1_546 6_556
O31 O2 O31 154.6(3) 4_445 6_556
O2 O2 O31 120.3(4) 1_554 6_556
O2 O2 O31 59.7(4) 1_556 6_556
O21 O2 O31 32.3(6) 2_566 6_556
O2 O2 O31 135.6(6) 5_445 6_556
O2 O2 O31 96.7(4) 5_455 6_556
O3 O2 O31 5.9(4) 4_556 6_556
O31 O2 O31 60.1(3) 6 6_556
O2 O2 O31 74.2(4) 6 6_556
O3 O2 O31 94.9(9) 3_456 6_556
O21 O2 O31 117.5(6) 1_554 6_556
O21 O2 O3 143(3) 4_445 4
Ga3 O2 O3 74.8(5) 4_446 4
Ga2 O2 O3 146.7(7) . 4
O21 O2 O3 115.7(9) 5_446 4
La O2 O3 99.8(4) 4_445 4
O31 O2 O3 44.3(6) . 4
O21 O2 O3 102.8(10) . 4
O3 O2 O3 32.9(6) 6 4
La O2 O3 56.1(4) . 4
O31 O2 O3 26.3(5) 2 4
O2 O2 O3 147.1(3) 4_445 4
O2 O2 O3 107.7(6) 3_455 4
O3 O2 O3 47.4(4) 2 4
O1 O2 O3 87.1(4) 2_455 4
O2 O2 O3 105.3(4) 2_556 4
O3 O2 O3 82.8(4) 1_556 4
O31 O2 O3 90.4(8) 2_556 4
O1 O2 O3 142.1(5) 2_456 4
O31 O2 O3 29.6(7) 4 4
O3 O2 O3 25.4(2) . 4
O21 O2 O3 150.4(7) 3_455 4
Nb O2 O3 11.6(3) . 4
Ga1 O2 O3 11.6(3) . 4
O1 O2 O3 91.4(4) 1_545 4
O21 O2 O3 93.4(7) 6_556 4
Ga2 O2 O3 105.9(4) 2_556 4
O2 O2 O3 59.5(3) 2 4
O3 O2 O3 134.6(3) 5_445 4
O21 O2 O3 66.0(6) 5_445 4
La O2 O3 139.1(4) 4_446 4
Ga3 O2 O3 49.8(3) 2_565 4
O31 O2 O3 128.4(5) 3_445 4
La O2 O3 105.9(4) 1_556 4
La O2 O3 117.8(4) 2_455 4
Ga3 O2 O3 162.3(4) 2_455 4
O31 O2 O3 112.5(7) 6_445 4
O3 O2 O3 161.9(7) 4_446 4
Ga3 O2 O3 42.7(2) 4_445 4
Ga3 O2 O3 106.9(4) 1_556 4
O3 O2 O3 73.0(2) 3_556 4
O31 O2 O3 167.5(7) 6_446 4
Ga2 O2 O3 75.8(3) 1_554 4
O3 O2 O3 108.1(5) 4_445 4
La O2 O3 58.7(3) 2 4
O2 O2 O3 129.5(5) 5_446 4
O2 O2 O3 96.7(5) 5_456 4
O2 O2 O3 70.6(4) 6_556 4
O21 O2 O3 64.6(5) 4_444 4
O3 O2 O3 30.4(3) 3 4
O21 O2 O3 157.7(6) 2_456 4
O1 O2 O3 60.3(4) . 4
O3 O2 O3 30.8(4) 5 4
Ga1 O2 O3 81.3(3) 1_556 4
Nb O2 O3 81.3(3) 1_556 4
Ga2 O2 O3 73.4(4) 2_566 4
O31 O2 O3 92.5(5) 5_455 4
O31 O2 O3 28.5(4) 5 4
Ga3 O2 O3 50.7(2) 1_656 4
O21 O2 O3 91.4(6) 2_556 4
O21 O2 O3 59.8(5) 6 4
O31 O2 O3 92.0(6) 3_455 4
O21 O2 O3 121.9(6) 6_546 4
O31 O2 O3 29.3(3) 3 4
O31 O2 O3 124.7(6) 5_456 4
O31 O2 O3 72.1(5) 5_556 4
O31 O2 O3 99.5(4) 1_556 4
Ga3 O2 O3 136.1(4) 1_546 4
O31 O2 O3 143.1(5) 4_445 4
O2 O2 O3 58.2(2) 1_554 4
O2 O2 O3 121.8(2) 1_556 4
O21 O2 O3 62.8(6) 2_566 4
O2 O2 O3 92.9(4) 5_445 4
O2 O2 O3 65.0(4) 5_455 4
O3 O2 O3 58.6(3) 4_556 4
O31 O2 O3 5.0(4) 6 4
O2 O2 O3 32.8(3) 6 4
O3 O2 O3 126.9(6) 3_456 4
O21 O2 O3 66.0(5) 1_554 4
O31 O2 O3 62.3(4) 6_556 4
O31 O3 Ga3 75(4) 2 4_445
O31 O3 Ga1 71(3) 2 .
Ga3 O3 Ga1 108.3(10) 4_445 .
O31 O3 Nb 71(3) 2 .
Ga3 O3 Nb 108.3(10) 4_445 .
Ga1 O3 Nb 0.0 . .
O31 O3 La 87(4) 2 .
Ga3 O3 La 135.6(9) 4_445 .
Ga1 O3 La 103.6(7) . .
Nb O3 La 103.6(7) . .
O31 O3 O31 82(4) 2 4
Ga3 O3 O31 152(2) 4_445 4
Ga1 O3 O31 47.3(6) . 4
Nb O3 O31 47.3(6) . 4
La O3 O31 57.9(7) . 4
O31 O3 Ga3 158(4) 2 2_564
Ga3 O3 Ga3 98.9(9) 4_445 2_564
Ga1 O3 Ga3 90.6(7) . 2_564
Nb O3 Ga3 90.6(7) . 2_564
La O3 Ga3 111.0(11) . 2_564
O31 O3 Ga3 95.6(16) 4 2_564
O31 O3 O3 72(4) 2 6
Ga3 O3 O3 144.3(19) 4_445 6
Ga1 O3 O3 48.0(4) . 6
Nb O3 O3 48.0(4) . 6
La O3 O3 55.5(4) . 6
O31 O3 O3 11.0(8) 4 6
Ga3 O3 O3 106.5(13) 2_564 6
O31 O3 O31 119(4) 2 6
Ga3 O3 O31 114.9(11) 4_445 6
Ga1 O3 O31 48.5(7) . 6
Nb O3 O31 48.5(7) . 6
La O3 O31 109.4(16) . 6
O31 O3 O31 62.8(19) 4 6
Ga3 O3 O31 42.8(6) 2_564 6
O3 O3 O31 72.0(16) 6 6
O31 O3 O2 149(4) 2 6
Ga3 O3 O2 134.9(13) 4_445 6
Ga1 O3 O2 98.7(9) . 6
Nb O3 O2 98.7(9) . 6
La O3 O2 66.7(7) . 6
O31 O3 O2 70.6(13) 4 6
Ga3 O3 O2 44.3(6) 2_564 6
O3 O3 O2 80.0(11) 6 6
O31 O3 O2 60.1(13) 6 6
O31 O3 O3 117(3) 2 4
Ga3 O3 O3 104.0(6) 4_445 4
Ga1 O3 O3 48.6(4) . 4
Nb O3 O3 48.6(4) . 4
La O3 O3 120.3(13) . 4
O31 O3 O3 71.6(14) 4 4
Ga3 O3 O3 42.5(6) 2_564 4
O3 O3 O3 80.0(10) 6 4
O31 O3 O3 11.0(7) 6 4
O2 O3 O3 68.2(12) 6 4
O31 O3 O3 67(4) 2 3
Ga3 O3 O3 60.2(11) 4_445 3
Ga1 O3 O3 48.6(4) . 3
Nb O3 O3 48.6(4) . 3
La O3 O3 146.1(8) . 3
O31 O3 O3 95.7(6) 4 3
Ga3 O3 O3 90.7(6) 2_564 3
O3 O3 O3 94.30(11) 6 3
O31 O3 O3 69.0(7) 6 3
O2 O3 O3 128.1(12) 6 3
O3 O3 O3 60.000(1) 4 3
O31 O3 O2 37(4) 2 2
Ga3 O3 O2 38.1(7) 4_445 2
Ga1 O3 O2 86.9(10) . 2
Nb O3 O2 86.9(10) . 2
La O3 O2 116.5(10) . 2
O31 O3 O2 116.6(18) 4 2
Ga3 O3 O2 131.6(7) 2_564 2
O3 O3 O2 107.2(15) 6 2
O31 O3 O2 122.1(14) 6 2
O2 O3 O2 172.8(11) 6 2
O3 O3 O2 113.0(11) 4 2
O3 O3 O2 53.2(11) 3 2
O31 O3 O3 139(5) 2 6_554
Ga3 O3 O3 63.5(6) 4_445 6_554
Ga1 O3 O3 125.1(10) . 6_554
Nb O3 O3 125.1(10) . 6_554
La O3 O3 119.1(9) . 6_554
O31 O3 O3 138(3) 4 6_554
Ga3 O3 O3 44.1(10) 2_564 6_554
O3 O3 O3 149(2) 6 6_554
O31 O3 O3 83.9(9) 6 6_554
O2 O3 O3 71.5(13) 6 6_554
O3 O3 O3 79.3(9) 4 6_554
O3 O3 O3 94.59(7) 3 6_554
O2 O3 O3 101.6(10) 2 6_554
O31 O3 O31 34(3) 2 .
Ga3 O3 O31 93.4(9) 4_445 .
Ga1 O3 O31 37.5(11) . .
Nb O3 O31 37.5(11) . .
La O3 O31 93.4(7) . .
O31 O3 O31 58.8(16) 4 .
Ga3 O3 O31 127.6(9) 2_564 .
O3 O3 O31 51.2(11) 6 .
O31 O3 O31 86.0(13) 6 .
O2 O3 O31 128.1(8) 6 .
O3 O3 O31 85.1(10) 4 .
O3 O3 O31 52.9(7) 3 .
O2 O3 O31 58.8(6) 2 .
O3 O3 O31 147.4(7) 6_554 .
O31 O3 O2 90(4) 2 1_554
Ga3 O3 O2 37.2(4) 4_445 1_554
Ga1 O3 O2 145.3(11) . 1_554
Nb O3 O2 145.3(11) . 1_554
La O3 O2 104.5(5) . 1_554
O31 O3 O2 161.0(13) 4 1_554
Ga3 O3 O2 97.9(8) 2_564 1_554
O3 O3 O2 152.7(13) 6 1_554
O31 O3 O2 135.2(9) 6 1_554
O2 O3 O2 111.0(10) 6 1_554
O3 O3 O2 127.1(4) 4 1_554
O3 O3 O2 97.4(10) 3 1_554
O2 O3 O2 62.4(7) 2 1_554
O3 O3 O2 53.8(7) 6_554 1_554
O31 O3 O2 120.5(7) . 1_554
O31 O3 O21 74(4) 2 4_444
Ga3 O3 O21 34.7(7) 4_445 4_444
Ga1 O3 O21 135.2(14) . 4_444
Nb O3 O21 135.2(14) . 4_444
La O3 O21 101.6(9) . 4_444
O31 O3 O21 149(2) 4 4_444
Ga3 O3 O21 113.8(11) 2_564 4_444
O3 O3 O21 139.0(18) 6 4_444
O31 O3 O21 146.5(12) 6 4_444
O2 O3 O21 125.3(11) 6 4_444
O3 O3 O21 136.5(8) 4 4_444
O3 O3 O21 92.2(13) 3 4_444
O2 O3 O21 48.6(9) 2 4_444
O3 O3 O21 69.8(10) 6_554 4_444
O31 O3 O21 104.9(10) . 4_444
O2 O3 O21 16.5(7) 1_554 4_444
O31 O3 O21 46(4) 2 5_445
Ga3 O3 O21 32.4(9) 4_445 5_445
Ga1 O3 O21 102.8(12) . 5_445
Nb O3 O21 102.8(12) . 5_445
La O3 O21 110.7(10) . 5_445
O31 O3 O21 128(2) 4 5_445
Ga3 O3 O21 131.3(9) 2_564 5_445
O3 O3 O21 117.3(17) 6 5_445
O31 O3 O21 135.4(16) 6 5_445
O2 O3 O21 158.2(11) 6 5_445
O3 O3 O21 125.2(13) 4 5_445
O3 O3 O21 66.9(13) 3 5_445
O2 O3 O21 16.0(7) 2 5_445
O3 O3 O21 93.1(12) 6_554 5_445
O31 O3 O21 72.9(9) . 5_445
O2 O3 O21 47.6(9) 1_554 5_445
O21 O3 O21 32.9(14) 4_444 5_445
O31 O3 O31 70(3) 2 5
Ga3 O3 O31 69.1(12) 4_445 5
Ga1 O3 O31 40.4(7) . 5
Nb O3 O31 40.4(7) . 5
La O3 O31 141.3(9) . 5
O31 O3 O31 87.6(9) 4 5
Ga3 O3 O31 87.4(8) 2_564 5
O3 O3 O31 87.2(6) 6 5
O31 O3 O31 61.4(6) 6 5
O2 O3 O31 121.2(12) 6 5
O3 O3 O31 53.0(7) 4 5
O3 O3 O31 9.0(6) 3 5
O2 O3 O31 60.8(11) 2 5
O3 O3 O31 98.0(7) 6_554 5
O31 O3 O31 50.4(11) . 5
O2 O3 O31 106.2(12) 1_554 5
O21 O3 O31 101.2(14) 4_444 5
O21 O3 O31 75.1(13) 5_445 5
O31 O3 O1 62(3) 2 2_455
Ga3 O3 O1 85.3(7) 4_445 2_455
Ga1 O3 O1 126.0(11) . 2_455
Nb O3 O1 126.0(11) . 2_455
La O3 O1 50.8(4) . 2_455
O31 O3 O1 98.9(13) 4 2_455
Ga3 O3 O1 140.0(9) 2_564 2_455
O3 O3 O1 90.8(10) 6 2_455
O31 O3 O1 159.8(14) 6 2_455
O2 O3 O1 107.4(6) 6 2_455
O3 O3 O1 170.3(7) 4 2_455
O3 O3 O1 124.3(15) 3 2_455
O2 O3 O1 72.4(6) 2 2_455
O3 O3 O1 108.0(6) 6_554 2_455
O31 O3 O1 91.5(6) . 2_455
O2 O3 O1 62.3(5) 1_554 2_455
O21 O3 O1 53.2(8) 4_444 2_455
O21 O3 O1 61.8(8) 5_445 2_455
O31 O3 O1 130.1(14) 5 2_455
O31 O3 O3 40(3) 2 2
Ga3 O3 O3 95.7(11) 4_445 2
Ga1 O3 O3 31.3(8) . 2
Nb O3 O3 31.3(8) . 2
La O3 O3 95.7(7) . 2
O31 O3 O3 56.1(12) 4 2
Ga3 O3 O3 121.4(5) 2_564 2
O3 O3 O3 49.6(8) 6 2
O31 O3 O3 79.8(9) 6 2
O2 O3 O3 123.9(7) 6 2
O3 O3 O3 78.9(7) 4 2
O3 O3 O3 50.4(6) 3 2
O2 O3 O3 62.9(6) 2 2
O3 O3 O3 144.8(6) 6_554 2
O31 O3 O3 6.2(6) . 2
O2 O3 O3 125.1(8) 1_554 2
O21 O3 O3 110.0(10) 4_444 2
O21 O3 O3 77.5(9) 5_445 2
O31 O3 O3 46.9(5) 5 2
O1 O3 O3 97.4(5) 2_455 2
O31 O3 O21 121(3) 2 6
Ga3 O3 O21 111.5(9) 4_445 6
Ga1 O3 O21 140.2(11) . 6
Nb O3 O21 140.2(11) . 6
La O3 O21 46.1(8) . 6
O31 O3 O21 94.5(12) 4 6
Ga3 O3 O21 81.5(10) 2_564 6
O3 O3 O21 97.0(9) 6 6
O31 O3 O21 110.0(17) 6 6
O2 O3 O21 50.0(8) 6 6
O3 O3 O21 117.4(15) 4 6
O3 O3 O21 167.7(8) 3 6
O2 O3 O21 126.9(8) 2 6
O3 O3 O21 73.2(8) 6_554 6
O31 O3 O21 139.2(9) . 6
O2 O3 O21 74.5(8) 1_554 6
O21 O3 O21 82.4(5) 4_444 6
O21 O3 O21 111.6(13) 5_445 6
O31 O3 O21 168.8(13) 5 6
O1 O3 O21 60.5(7) 2_455 6
O3 O3 O21 141.8(10) 2 6
O31 O3 O2 35(4) 2 .
Ga3 O3 O2 107.1(12) 4_445 .
Ga1 O3 O2 75.4(8) . .
Nb O3 O2 75.4(8) . .
La O3 O2 52.8(5) . .
O31 O3 O2 58.1(14) 4 .
Ga3 O3 O2 153.3(7) 2_564 .
O3 O3 O2 47.4(10) 6 .
O31 O3 O2 117.0(9) 6 .
O2 O3 O2 114.5(7) 6 .
O3 O3 O2 122.0(3) 4 .
O3 O3 O2 96.5(9) 3 .
O2 O3 O2 71.3(8) 2 .
O3 O3 O2 158.7(9) 6_554 .
O31 O3 O2 45.8(6) . .
O2 O3 O2 106.6(7) 1_554 .
O21 O3 O2 91.7(10) 4_444 .
O21 O3 O2 74.8(9) 5_445 .
O31 O3 O2 95.7(9) 5 .
O1 O3 O2 50.9(5) 2_455 .
O3 O3 O2 50.5(4) 2 .
O21 O3 O2 94.7(8) 6 .
O31 O3 O31 145(4) 2 4_554
Ga3 O3 O31 69.2(6) 4_445 4_554
Ga1 O3 O31 120.9(12) . 4_554
Nb O3 O31 120.9(12) . 4_554
La O3 O31 118.2(12) . 4_554
O31 O3 O31 132(2) 4 4_554
Ga3 O3 O31 37.5(9) 2_564 4_554
O3 O3 O31 143(2) 6 4_554
O31 O3 O31 77.9(12) 6 4_554
O2 O3 O31 66.0(11) 6 4_554
O3 O3 O31 73.8(9) 4 4_554
O3 O3 O31 95.0(5) 3 4_554
O2 O3 O31 107.2(8) 2 4_554
O3 O3 O31 6.7(8) 6_554 4_554
O31 O3 O31 147.7(8) . 4_554
O2 O3 O31 60.4(6) 1_554 4_554
O21 O3 O31 76.4(9) 4_444 4_554
O21 O3 O31 99.4(10) 5_445 4_554
O31 O3 O31 97.4(10) 5 4_554
O1 O3 O31 112.9(7) 2_455 4_554
O3 O3 O31 144.0(9) 2 4_554
O21 O3 O31 73.1(10) 6 4_554
O2 O3 O31 163.8(8) . 4_554
O31 O3 O3 92(4) 2 2_554
Ga3 O3 O3 26.1(6) 4_445 2_554
Ga1 O3 O3 95.4(10) . 2_554
Nb O3 O3 95.4(10) . 2_554
La O3 O3 159.4(7) . 2_554
O31 O3 O3 142.2(11) 4 2_554
Ga3 O3 O3 76.3(5) 2_564 2_554
O3 O3 O3 142.7(11) 6 2_554
O31 O3 O3 89.2(13) 6 2_554
O2 O3 O3 118.7(10) 6 2_554
O3 O3 O3 78.5(9) 4 2_554
O3 O3 O3 48.5(10) 3 2_554
O2 O3 O3 55.9(5) 2 2_554
O3 O3 O3 52.2(6) 6_554 2_554
O31 O3 O3 96.8(10) . 2_554
O2 O3 O3 54.9(6) 1_554 2_554
O21 O3 O3 58.5(8) 4_444 2_554
O21 O3 O3 56.2(7) 5_445 2_554
O31 O3 O3 55.6(13) 5 2_554
O1 O3 O3 111.0(4) 2_455 2_554
O3 O3 O3 96.3(12) 2 2_554
O21 O3 O3 119.9(12) 6 2_554
O2 O3 O3 126.9(10) . 2_554
O31 O3 O3 55.7(5) 4_554 2_554
O31 O3 Ga2 81(3) 2 1_554
Ga3 O3 Ga2 65.2(4) 4_445 1_554
Ga1 O3 Ga2 152.2(13) . 1_554
Nb O3 Ga2 152.2(13) . 1_554
La O3 Ga2 72.2(3) . 1_554
O31 O3 Ga2 127.8(11) 4 1_554
Ga3 O3 Ga2 116.7(8) 2_564 1_554
O3 O3 Ga2 121.1(9) 6 1_554
O31 O3 Ga2 159.3(12) 6 1_554
O2 O3 Ga2 104.2(7) 6 1_554
O3 O3 Ga2 157.0(6) 4 1_554
O3 O3 Ga2 121.8(13) 3 1_554
O2 O3 Ga2 71.8(5) 2 1_554
O3 O3 Ga2 77.8(6) 6_554 1_554
O31 O3 Ga2 114.7(6) . 1_554
O2 O3 Ga2 33.3(3) 1_554 1_554
O21 O3 Ga2 30.7(7) 4_444 1_554
O21 O3 Ga2 56.3(8) 5_445 1_554
O31 O3 Ga2 130.6(14) 5 1_554
O1 O3 Ga2 31.0(3) 2_455 1_554
O3 O3 Ga2 120.9(5) 2 1_554
O21 O3 Ga2 55.3(7) 6 1_554
O2 O3 Ga2 80.9(5) . 1_554
O31 O3 Ga2 83.3(6) 4_554 1_554
O3 O3 Ga2 87.3(5) 2_554 1_554
O31 O3 O21 109(3) 2 1_554
Ga3 O3 O21 82.4(8) 4_445 1_554
Ga1 O3 O21 168.6(9) . 1_554
Nb O3 O21 168.6(9) . 1_554
La O3 O21 65.2(7) . 1_554
O31 O3 O21 121.4(10) 4 1_554
Ga3 O3 O21 91.7(10) 2_564 1_554
O3 O3 O21 120.7(6) 6 1_554
O31 O3 O21 131.3(16) 6 1_554
O2 O3 O21 75.5(9) 6 1_554
O3 O3 O21 134.1(14) 4 1_554
O3 O3 O21 142.4(10) 3 1_554
O2 O3 O21 99.8(8) 2 1_554
O3 O3 O21 62.8(7) 6_554 1_554
O31 O3 O21 140.6(9) . 1_554
O2 O3 O21 45.2(7) 1_554 1_554
O21 O3 O21 53.0(13) 4_444 1_554
O21 O3 O21 83.9(6) 5_445 1_554
O31 O3 O21 150.9(12) 5 1_554
O1 O3 O21 49.2(7) 2_455 1_554
O3 O3 O21 146.6(8) 2 1_554
O21 O3 O21 29.7(12) 6 1_554
O2 O3 O21 97.9(7) . 1_554
O31 O3 O21 66.1(8) 4_554 1_554
O3 O3 O21 96.0(10) 2_554 1_554
Ga2 O3 O21 29.3(6) 1_554 1_554
O31 O3 O21 159(4) 2 2_565
Ga3 O3 O21 126.0(13) 4_445 2_565
Ga1 O3 O21 99.8(11) . 2_565
Nb O3 O21 99.8(11) . 2_565
La O3 O21 76.4(10) . 2_565
O31 O3 O21 78.0(16) 4 2_565
Ga3 O3 O21 34.6(7) 2_564 2_565
O3 O3 O21 87.9(13) 6 2_565
O31 O3 O21 56.5(13) 6 2_565
O2 O3 O21 10.1(7) 6 2_565
O3 O3 O21 63.2(13) 4 2_565
O3 O3 O21 121.7(13) 3 2_565
O2 O3 O21 163.9(10) 2 2_565
O3 O3 O21 62.5(12) 6_554 2_565
O31 O3 O21 133.1(9) . 2_565
O2 O3 O21 106.4(10) 1_554 2_565
O21 O3 O21 121.9(12) 4_444 2_565
O21 O3 O21 153.6(14) 5_445 2_565
O31 O3 O21 115.9(13) 5 2_565
O1 O3 O21 113.9(9) 2_455 2_565
O3 O3 O21 128.0(8) 2 2_565
O21 O3 O21 54.2(13) 6 2_565
O2 O3 O21 124.5(9) . 2_565
O31 O3 O21 56.8(11) 4_554 2_565
O3 O3 O21 108.5(10) 2_554 2_565
Ga2 O3 O21 105.5(9) 1_554 2_565
O21 O3 O21 76.2(6) 1_554 2_565
O31 O3 O31 93(4) 2 1_554
Ga3 O3 O31 21.5(7) 4_445 1_554
Ga1 O3 O31 104.1(11) . 1_554
Nb O3 O31 104.1(11) . 1_554
La O3 O31 150.8(10) . 1_554
O31 O3 O31 151.0(11) 4 1_554
Ga3 O3 O31 77.9(5) 2_564 1_554
O3 O3 O31 151.0(14) 6 1_554
O31 O3 O31 96.0(15) 6 1_554
O2 O3 O31 117.6(11) 6 1_554
O3 O3 O31 85.5(10) 4 1_554
O3 O3 O31 56.7(12) 3 1_554
O2 O3 O31 56.2(6) 2 1_554
O3 O3 O31 47.9(6) 6_554 1_554
O31 O3 O31 102.8(11) . 1_554
O2 O3 O31 46.3(8) 1_554 1_554
O21 O3 O31 51.0(10) 4_444 1_554
O21 O3 O31 53.5(8) 5_445 1_554
O31 O3 O31 64.1(16) 5 1_554
O1 O3 O31 104.1(7) 2_455 1_554
O3 O3 O31 103.1(12) 2 1_554
O21 O3 O31 112.0(13) 6 1_554
O2 O3 O31 127.3(10) . 1_554
O31 O3 O31 52.3(7) 4_554 1_554
O3 O3 O31 8.8(5) 2_554 1_554
Ga2 O3 O31 79.0(8) 1_554 1_554
O21 O3 O31 87.3(12) 1_554 1_554
O21 O3 O31 107.7(11) 2_565 1_554
O31 O3 Ga3 97(4) 2 1_655
Ga3 O3 Ga3 63.5(4) 4_445 1_655
Ga1 O3 Ga3 60.4(4) . 1_655
Nb O3 Ga3 60.4(4) . 1_655
La O3 Ga3 160.5(6) . 1_655
O31 O3 Ga3 103.6(8) 4 1_655
Ga3 O3 Ga3 61.5(3) 2_564 1_655
O3 O3 Ga3 107.6(3) 6 1_655
O31 O3 Ga3 52.3(11) 6 1_655
O2 O3 Ga3 103.0(7) 6 1_655
O3 O3 Ga3 41.4(6) 4 1_655
O3 O3 Ga3 29.9(3) 3 1_655
O2 O3 Ga3 75.7(5) 2 1_655
O3 O3 Ga3 69.4(4) 6_554 1_655
O31 O3 Ga3 79.9(8) . 1_655
O2 O3 Ga3 94.5(4) 1_554 1_655
O21 O3 Ga3 97.8(8) 4_444 1_655
O21 O3 Ga3 85.0(8) 5_445 1_655
O31 O3 Ga3 29.7(6) 5 1_655
O1 O3 Ga3 146.7(8) 2_455 1_655
O3 O3 Ga3 76.0(6) 2 1_655
O21 O3 Ga3 139.8(10) 6 1_655
O2 O3 Ga3 125.4(8) . 1_655
O31 O3 Ga3 68.1(6) 4_554 1_655
O3 O3 Ga3 39.9(5) 2_554 1_655
Ga2 O3 Ga3 127.2(5) 1_554 1_655
O21 O3 Ga3 130.1(8) 1_554 1_655
O21 O3 Ga3 94.7(9) 2_565 1_655
O31 O3 Ga3 48.3(8) 1_554 1_655
O31 O3 La 24(3) 2 4_445
Ga3 O3 La 69.5(8) 4_445 4_445
Ga1 O3 La 94.9(10) . 4_445
Nb O3 La 94.9(10) . 4_445
La O3 La 77.8(6) . 4_445
O31 O3 La 95.8(17) 4 4_445
Ga3 O3 La 168.2(6) 2_564 4_445
O3 O3 La 84.8(13) 6 4_445
O31 O3 La 143.3(11) 6 4_445
O2 O3 La 144.0(6) 6 4_445
O3 O3 La 140.4(11) 4 4_445
O3 O3 La 85.2(12) 3 4_445
O2 O3 La 38.8(4) 2 4_445
O3 O3 La 125.2(11) 6_554 4_445
O31 O3 La 57.4(5) . 4_445
O2 O3 La 71.7(6) 1_554 4_445
O21 O3 La 55.5(9) 4_444 4_445
O21 O3 La 37.2(7) 5_445 4_445
O31 O3 La 90.1(11) 5 4_445
O1 O3 La 40.1(3) 2_455 4_445
O3 O3 La 63.5(3) 2 4_445
O21 O3 La 100.6(7) 6 4_445
O2 O3 La 38.5(4) . 4_445
O31 O3 La 131.8(8) 4_554 4_445
O3 O3 La 92.8(5) 2_554 4_445
Ga2 O3 La 57.4(4) 1_554 4_445
O21 O3 La 84.9(7) 1_554 4_445
O21 O3 La 152.6(8) 2_565 4_445
O31 O3 La 90.7(6) 1_554 4_445
Ga3 O3 La 112.7(7) 1_655 4_445
O31 O3 O2 118(4) 2 5_455
Ga3 O3 O2 120.9(7) 4_445 5_455
Ga1 O3 O2 130.8(7) . 5_455
Nb O3 O2 130.8(7) . 5_455
La O3 O2 37.4(4) . 5_455
O31 O3 O2 84.5(9) 4 5_455
Ga3 O3 O2 83.9(8) 2_564 5_455
O3 O3 O2 86.9(5) 6 5_455
O31 O3 O2 106.4(16) 6 5_455
O2 O3 O2 46.9(6) 6 5_455
O3 O3 O2 115.1(14) 4 5_455
O3 O3 O2 174.6(13) 3 5_455
O2 O3 O2 131.4(6) 2 5_455
O3 O3 O2 81.8(7) 6_554 5_455
O31 O3 O2 130.8(6) . 5_455
O2 O3 O2 83.7(5) 1_554 5_455
O21 O3 O2 90.3(8) 4_444 5_455
O21 O3 O2 117.2(8) 5_445 5_455
O31 O3 O2 167.6(14) 5 5_455
O1 O3 O2 60.9(4) 2_455 5_455
O3 O3 O2 132.8(7) 2 5_455
O21 O3 O2 10.1(7) 6 5_455
O2 O3 O2 88.2(4) . 5_455
O31 O3 O2 80.9(8) 4_554 5_455
O3 O3 O2 129.9(11) 2_554 5_455
Ga2 O3 O2 61.5(4) 1_554 5_455
O21 O3 O2 38.6(7) 1_554 5_455
O21 O3 O2 53.0(7) 2_565 5_455
O31 O3 O2 122.1(12) 1_554 5_455
Ga3 O3 O2 144.8(9) 1_655 5_455
La O3 O2 100.2(4) 4_445 5_455
O31 O3 O3 81(3) 2 5
Ga3 O3 O3 119.6(5) 4_445 5
Ga1 O3 O3 12.9(8) . 5
Nb O3 O3 12.9(8) . 5
La O3 O3 96.7(7) . 5
O31 O3 O3 38.9(6) 4 5
Ga3 O3 O3 82.8(5) 2_564 5
O3 O3 O3 42.5(4) 6 5
O31 O3 O3 40.1(6) 6 5
O2 O3 O3 85.9(4) 6 5
O3 O3 O3 43.2(4) 4 5
O3 O3 O3 59.3(9) 3 5
O2 O3 O3 99.8(5) 2 5
O3 O3 O3 122.4(11) 6_554 5
O31 O3 O3 47.7(7) . 5
O2 O3 O3 156.7(5) 1_554 5
O21 O3 O3 148.1(9) 4_444 5
O21 O3 O3 115.7(8) 5_445 5
O31 O3 O3 50.6(11) 5 5
O1 O3 O3 129.4(10) 2_455 5
O3 O3 O3 41.7(4) 2 5
O21 O3 O3 128.3(7) 6 5
O2 O3 O3 78.9(7) . 5
O31 O3 O3 117.0(12) 4_554 5
O3 O3 O3 103.4(5) 2_554 5
Ga2 O3 O3 159.7(10) 1_554 5
O21 O3 O3 157.9(7) 1_554 5
O21 O3 O3 87.5(7) 2_565 5
O31 O3 O3 112.2(8) 1_554 5
Ga3 O3 O3 65.3(5) 1_655 5
La O3 O3 104.4(6) 4_445 5
O2 O3 O3 119.3(4) 5_455 5
O31 O3 O31 79(3) 2 3
Ga3 O3 O31 112.0(7) 4_445 3
Ga1 O3 O31 8.3(7) . 3
Nb O3 O31 8.3(7) . 3
La O3 O31 103.8(9) . 3
O31 O3 O31 46.1(9) 4 3
Ga3 O3 O31 82.8(6) 2_564 3
O3 O3 O31 49.0(6) 6 3
O31 O3 O31 40.4(9) 6 3
O2 O3 O31 91.2(7) 6 3
O3 O3 O31 41.3(4) 4 3
O3 O3 O31 51.8(11) 3 3
O2 O3 O31 94.1(7) 2 3
O3 O3 O31 119.4(12) 6_554 3
O31 O3 O31 45.7(8) . 3
O2 O3 O31 149.2(7) 1_554 3
O21 O3 O31 141.7(10) 4_444 3
O21 O3 O31 110.1(9) 5_445 3
O31 O3 O31 43.0(14) 5 3
O1 O3 O31 132.5(11) 2_455 3
O3 O3 O31 39.5(6) 2 3
O21 O3 O31 135.4(9) 6 3
O2 O3 O31 81.5(8) . 3
O31 O3 O31 114.6(11) 4_554 3
O3 O3 O31 96.1(5) 2_554 3
Ga2 O3 O31 160.3(10) 1_554 3
O21 O3 O31 165.2(9) 1_554 3
O21 O3 O31 91.8(9) 2_565 3
O31 O3 O31 104.9(4) 1_554 3
Ga3 O3 O31 58.6(6) 1_655 3
La O3 O31 103.0(7) 4_445 3
O2 O3 O31 126.7(7) 5_455 3
O3 O3 O31 7.6(5) 5 3
O31 O3 Ga3 38(4) 2 4_446
Ga3 O3 Ga3 111.2(12) 4_445 4_446
Ga1 O3 Ga3 48.8(6) . 4_446
Nb O3 Ga3 48.8(6) . 4_446
La O3 Ga3 69.3(5) . 4_446
O31 O3 Ga3 44.2(13) 4 4_446
Ga3 O3 Ga3 134.8(5) 2_564 4_446
O3 O3 Ga3 34.0(9) 6 4_446
O31 O3 Ga3 93.0(8) 6 4_446
O2 O3 Ga3 113.7(6) 6 4_446
O3 O3 Ga3 96.3(3) 4 4_446
O3 O3 Ga3 77.0(5) 3 4_446
O2 O3 Ga3 73.4(7) 2 4_446
O3 O3 Ga3 171.6(5) 6_554 4_446
O31 O3 Ga3 24.2(5) . 4_446
O2 O3 Ga3 126.5(9) 1_554 4_446
O21 O3 Ga3 110.0(11) 4_444 4_446
O21 O3 Ga3 83.6(9) 5_445 4_446
O31 O3 Ga3 73.7(6) 5 4_446
O1 O3 Ga3 77.3(6) 2_455 4_446
O3 O3 Ga3 26.8(3) 2 4_446
O21 O3 Ga3 115.2(8) 6 4_446
O2 O3 Ga3 26.6(3) . 4_446
O31 O3 Ga3 169.6(8) 4_554 4_446
O3 O3 Ga3 120.1(11) 2_554 4_446
Ga2 O3 Ga3 106.5(6) 1_554 4_446
O21 O3 Ga3 124.2(8) 1_554 4_446
O21 O3 Ga3 122.0(8) 2_565 4_446
O31 O3 Ga3 125.1(12) 1_554 4_446
Ga3 O3 Ga3 102.5(5) 1_655 4_446
La O3 Ga3 54.8(4) 4_445 4_446
O2 O3 Ga3 106.6(5) 5_455 4_446
O3 O3 Ga3 53.3(4) 5 4_446
O31 O3 Ga3 55.2(6) 3 4_446
O31 O3 Ga2 146(4) 2 2_565
Ga3 O3 Ga2 119.1(9) 4_445 2_565
Ga1 O3 Ga2 123.9(9) . 2_565
Nb O3 Ga2 123.9(9) . 2_565
La O3 Ga2 61.4(6) . 2_565
O31 O3 Ga2 89.1(13) 4 2_565
Ga3 O3 Ga2 55.4(6) 2_564 2_565
O3 O3 Ga2 96.1(9) 6 2_565
O31 O3 Ga2 83.7(13) 6 2_565
O2 O3 Ga2 25.5(4) 6 2_565
O3 O3 Ga2 90.3(12) 4 2_565
O3 O3 Ga2 146.1(11) 3 2_565
O2 O3 Ga2 149.2(6) 2 2_565
O3 O3 Ga2 61.7(8) 6_554 2_565
O31 O3 Ga2 147.3(5) . 2_565
O2 O3 Ga2 87.7(6) 1_554 2_565
O21 O3 Ga2 100.6(9) 4_444 2_565
O21 O3 Ga2 133.2(8) 5_445 2_565
O31 O3 Ga2 142.1(12) 5 2_565
O1 O3 Ga2 87.7(4) 2_455 2_565
O3 O3 Ga2 145.2(6) 2 2_565
O21 O3 Ga2 27.3(7) 6 2_565
O2 O3 Ga2 114.2(5) . 2_565
O31 O3 Ga2 58.6(8) 4_554 2_565
O3 O3 Ga2 114.0(10) 2_554 2_565
Ga2 O3 Ga2 79.1(4) 1_554 2_565
O21 O3 Ga2 50.1(7) 1_554 2_565
O21 O3 Ga2 27.3(7) 2_565 2_565
O31 O3 Ga2 109.0(11) 1_554 2_565
Ga3 O3 Ga2 116.5(7) 1_655 2_565
La O3 Ga2 127.8(4) 4_445 2_565
O2 O3 Ga2 28.5(3) 5_455 2_565
O3 O3 Ga2 111.0(2) 5 2_565
O31 O3 Ga2 116.6(6) 3 2_565
Ga3 O3 Ga2 125.8(4) 4_446 2_565
O31 O3 O3 125(4) 2 5_554
Ga3 O3 O3 68.8(8) 4_445 5_554
Ga1 O3 O3 81.3(6) . 5_554
Nb O3 O3 81.3(6) . 5_554
La O3 O3 147.5(7) . 5_554
O31 O3 O3 112.8(12) 4 5_554
Ga3 O3 O3 36.4(5) 2_564 5_554
O3 O3 O3 121.1(8) 6 5_554
O31 O3 O3 50.2(11) 6 5_554
O2 O3 O3 80.7(5) 6 5_554
O3 O3 O3 41.3(6) 4 5_554
O3 O3 O3 58.3(7) 3 5_554
O2 O3 O3 95.7(5) 2 5_554
O3 O3 O3 44.1(5) 6_554 5_554
O31 O3 O3 107.8(8) . 5_554
O2 O3 O3 85.9(7) 1_554 5_554
O21 O3 O3 96.5(10) 4_444 5_554
O21 O3 O3 99.1(8) 5_445 5_554
O31 O3 O3 58.1(6) 5 5_554
O1 O3 O3 148.1(8) 2_455 5_554
O3 O3 O3 103.3(5) 2 5_554
O21 O3 O3 111.2(9) 6 5_554
O2 O3 O3 153.7(6) . 5_554
O31 O3 O3 41.2(7) 4_554 5_554
O3 O3 O3 43.2(4) 2_554 5_554
Ga2 O3 O3 117.5(7) 1_554 5_554
O21 O3 O3 107.0(9) 1_554 5_554
O21 O3 O3 71.1(7) 2_565 5_554
O31 O3 O3 47.7(4) 1_554 5_554
Ga3 O3 O3 28.6(4) 1_655 5_554
La O3 O3 134.4(3) 4_445 5_554
O2 O3 O3 116.6(6) 5_455 5_554
O3 O3 O3 81.1(6) 5 5_554
O31 O3 O3 76.6(7) 3 5_554
Ga3 O3 O3 128.7(5) 4_446 5_554
Ga2 O3 O3 88.9(4) 2_565 5_554
O31 O3 O21 29(4) 2 4_445
Ga3 O3 O21 101.6(12) 4_445 4_445
Ga1 O3 O21 74.4(9) . 4_445
Nb O3 O21 74.4(9) . 4_445
La O3 O21 58.5(8) . 4_445
O31 O3 O21 62.0(15) 4 4_445
Ga3 O3 O21 157.6(7) 2_564 4_445
O3 O3 O21 51.1(12) 6 4_445
O31 O3 O21 118.5(9) 6 4_445
O2 O3 O21 120.4(8) 6 4_445
O3 O3 O21 122.3(6) 4 4_445
O3 O3 O21 91.6(10) 3 4_445
O2 O3 O21 65.4(8) 2 4_445
O3 O3 O21 157.4(12) 6_554 4_445
O31 O3 O21 42.4(7) . 4_445
O2 O3 O21 103.8(8) 1_554 4_445
O21 O3 O21 88.4(11) 4_444 4_445
O21 O3 O21 69.5(12) 5_445 4_445
O31 O3 O21 91.5(9) 5 4_445
O1 O3 O21 51.6(7) 2_455 4_445
O3 O3 O21 47.6(5) 2 4_445
O21 O3 O21 99.2(7) 6 4_445
O2 O3 O21 6.0(6) . 4_445
O31 O3 O21 163.6(10) 4_554 4_445
O3 O3 O21 120.9(10) 2_554 4_445
Ga2 O3 O21 80.5(7) 1_554 4_445
O21 O3 O21 99.9(9) 1_554 4_445
O21 O3 O21 130.5(9) 2_565 4_445
O31 O3 O21 121.5(10) 1_554 4_445
Ga3 O3 O21 121.0(8) 1_655 4_445
La O3 O21 33.9(5) 4_445 4_445
O2 O3 O21 93.3(7) 5_455 4_445
O3 O3 O21 79.2(7) 5 4_445
O31 O3 O21 81.1(8) 3 4_445
Ga3 O3 O21 26.0(5) 4_446 4_445
Ga2 O3 O21 119.8(6) 2_565 4_445
O3 O3 O21 149.6(7) 5_554 4_445
O31 O3 Nb 121(4) 2 1_554
Ga3 O3 Nb 48.3(6) 4_445 1_554
Ga1 O3 Nb 107.9(6) . 1_554
Nb O3 Nb 107.9(6) . 1_554
La O3 Nb 143.1(9) . 1_554
O31 O3 Nb 141.7(15) 4 1_554
Ga3 O3 Nb 50.7(3) 2_564 1_554
O3 O3 Nb 150.7(10) 6 1_554
O31 O3 Nb 79.0(8) 6 1_554
O2 O3 Nb 89.6(8) 6 1_554
O3 O3 Nb 70.72(18) 4 1_554
O3 O3 Nb 70.73(18) 3 1_554
O2 O3 Nb 84.3(5) 2 1_554
O3 O3 Nb 24.1(3) 6_554 1_554
O31 O3 Nb 123.3(7) . 1_554
O2 O3 Nb 56.5(4) 1_554 1_554
O21 O3 Nb 68.5(8) 4_444 1_554
O21 O3 Nb 80.7(8) 5_445 1_554
O31 O3 Nb 74.9(7) 5 1_554
O1 O3 Nb 118.5(5) 2_455 1_554
O3 O3 Nb 121.1(7) 2 1_554
O21 O3 Nb 97.0(9) 6 1_554
O2 O3 Nb 155.3(8) . 1_554
O31 O3 Nb 26.3(5) 4_554 1_554
O3 O3 Nb 29.8(4) 2_554 1_554
Ga2 O3 Nb 88.0(4) 1_554 1_554
O21 O3 Nb 82.1(7) 1_554 1_554
O21 O3 Nb 79.6(8) 2_565 1_554
O31 O3 Nb 28.1(4) 1_554 1_554
Ga3 O3 Nb 48.0(2) 1_655 1_554
La O3 Nb 117.6(5) 4_445 1_554
O2 O3 Nb 105.8(7) 5_455 1_554
O3 O3 Nb 109.9(7) 5 1_554
O31 O3 Nb 104.6(7) 3 1_554
Ga3 O3 Nb 147.5(6) 4_446 1_554
Ga2 O3 Nb 84.9(6) 2_565 1_554
O3 O3 Nb 29.6(4) 5_554 1_554
O21 O3 Nb 149.6(8) 4_445 1_554
O31 O3 Ga1 121(4) 2 1_554
Ga3 O3 Ga1 48.3(6) 4_445 1_554
Ga1 O3 Ga1 107.9(6) . 1_554
Nb O3 Ga1 107.9(6) . 1_554
La O3 Ga1 143.1(9) . 1_554
O31 O3 Ga1 141.7(15) 4 1_554
Ga3 O3 Ga1 50.7(3) 2_564 1_554
O3 O3 Ga1 150.7(10) 6 1_554
O31 O3 Ga1 79.0(8) 6 1_554
O2 O3 Ga1 89.6(8) 6 1_554
O3 O3 Ga1 70.72(18) 4 1_554
O3 O3 Ga1 70.73(18) 3 1_554
O2 O3 Ga1 84.3(5) 2 1_554
O3 O3 Ga1 24.1(3) 6_554 1_554
O31 O3 Ga1 123.3(7) . 1_554
O2 O3 Ga1 56.5(4) 1_554 1_554
O21 O3 Ga1 68.5(8) 4_444 1_554
O21 O3 Ga1 80.7(8) 5_445 1_554
O31 O3 Ga1 74.9(7) 5 1_554
O1 O3 Ga1 118.5(5) 2_455 1_554
O3 O3 Ga1 121.1(7) 2 1_554
O21 O3 Ga1 97.0(9) 6 1_554
O2 O3 Ga1 155.3(8) . 1_554
O31 O3 Ga1 26.3(5) 4_554 1_554
O3 O3 Ga1 29.8(4) 2_554 1_554
Ga2 O3 Ga1 88.0(4) 1_554 1_554
O21 O3 Ga1 82.1(7) 1_554 1_554
O21 O3 Ga1 79.6(8) 2_565 1_554
O31 O3 Ga1 28.1(4) 1_554 1_554
Ga3 O3 Ga1 48.0(2) 1_655 1_554
La O3 Ga1 117.6(5) 4_445 1_554
O2 O3 Ga1 105.8(7) 5_455 1_554
O3 O3 Ga1 109.9(7) 5 1_554
O31 O3 Ga1 104.6(7) 3 1_554
Ga3 O3 Ga1 147.5(6) 4_446 1_554
Ga2 O3 Ga1 84.9(6) 2_565 1_554
O3 O3 Ga1 29.6(4) 5_554 1_554
O21 O3 Ga1 149.6(8) 4_445 1_554
Nb O3 Ga1 0.0 1_554 1_554
O31 O3 O21 164(3) 2 3_564
Ga3 O3 O21 108.1(11) 4_445 3_564
Ga1 O3 O21 93.3(9) . 3_564
Nb O3 O21 93.3(9) . 3_564
La O3 O21 100.0(10) . 3_564
O31 O3 O21 89.5(16) 4 3_564
Ga3 O3 O21 11.0(6) 2_564 3_564
O3 O3 O21 100.4(13) 6 3_564
O31 O3 O21 44.9(9) 6 3_564
O2 O3 O21 33.3(7) 6 3_564
O3 O3 O21 47.4(9) 4 3_564
O3 O3 O21 100.5(10) 3 3_564
O2 O3 O21 142.4(8) 2 3_564
O3 O3 O21 49.0(12) 6_554 3_564
O31 O3 O21 130.8(9) . 3_564
O2 O3 O21 101.5(10) 1_554 3_564
O21 O3 O21 118.0(14) 4_444 3_564
O21 O3 O21 140.4(8) 5_445 3_564
O31 O3 O21 96.3(10) 5 3_564
O1 O3 O21 132.9(9) 2_455 3_564
O3 O3 O21 124.6(6) 2 3_564
O21 O3 O21 72.7(8) 6 3_564
O2 O3 O21 144.8(7) . 3_564
O31 O3 O21 42.4(11) 4_554 3_564
O3 O3 O21 86.8(8) 2_554 3_564
Ga2 O3 O21 114.5(9) 1_554 3_564
O21 O3 O21 87.0(13) 1_554 3_564
O21 O3 O21 23.6(11) 2_565 3_564
O31 O3 O21 87.6(8) 1_554 3_564
Ga3 O3 O21 71.9(7) 1_655 3_564
La O3 O21 171.8(7) 4_445 3_564
O2 O3 O21 74.1(8) 5_455 3_564
O3 O3 O21 83.6(6) 5 3_564
O31 O3 O21 85.1(7) 3 3_564
Ga3 O3 O21 132.0(6) 4_446 3_564
Ga2 O3 O21 45.9(6) 2_565 3_564
O3 O3 O21 47.5(6) 5_554 3_564
O21 O3 O21 150.1(9) 4_445 3_564
Nb O3 O21 59.8(7) 1_554 3_564
Ga1 O3 O21 59.8(7) 1_554 3_564
O31 O3 La 40(3) 2 2
Ga3 O3 La 63.4(7) 4_445 2
Ga1 O3 La 50.4(6) . 2
Nb O3 La 50.4(6) . 2
La O3 La 122.2(9) . 2
O31 O3 La 88.4(12) 4 2
Ga3 O3 La 118.3(5) 2_564 2
O3 O3 La 82.4(9) 6 2
O31 O3 La 89.2(11) 6 2
O2 O3 La 148.1(6) 6 2
O3 O3 La 82.7(8) 4 2
O3 O3 La 28.0(6) 3 2
O2 O3 La 36.7(4) 2 2
O3 O3 La 116.9(6) 6_554 2
O31 O3 La 32.0(5) . 2
O2 O3 La 96.8(7) 1_554 2
O21 O3 La 84.8(9) 4_444 2
O21 O3 La 52.7(8) 5_445 2
O31 O3 La 31.2(7) 5 2
O1 O3 La 99.2(7) 2_455 2
O3 O3 La 32.7(4) 2 2
O21 O3 La 159.6(9) 6 2
O2 O3 La 69.8(6) . 2
O31 O3 La 119.1(7) 4_554 2
O3 O3 La 65.0(8) 2_554 2
Ga2 O3 La 107.7(7) 1_554 2
O21 O3 La 136.4(9) 1_554 2
O21 O3 La 145.7(8) 2_565 2
O31 O3 La 70.9(9) 1_554 2
Ga3 O3 La 57.9(3) 1_655 2
La O3 La 59.1(4) 4_445 2
O2 O3 La 157.3(7) 5_455 2
O3 O3 La 63.3(2) 5 2
O31 O3 La 57.4(5) 3 2
Ga3 O3 La 55.1(4) 4_446 2
Ga2 O3 La 172.9(5) 2_565 2
O3 O3 La 86.0(3) 5_554 2
O21 O3 La 64.5(7) 4_445 2
Nb O3 La 93.0(4) 1_554 2
Ga1 O3 La 93.0(4) 1_554 2
O21 O3 La 127.5(6) 3_564 2
O31 O3 O2 106(3) 2 3_454
Ga3 O3 O2 77.9(5) 4_445 3_454
Ga1 O3 O2 171.6(7) . 3_454
Nb O3 O2 171.6(7) . 3_454
La O3 O2 68.3(4) . 3_454
O31 O3 O2 125.2(9) 4 3_454
Ga3 O3 O2 94.1(7) 2_564 3_454
O3 O3 O2 123.7(3) 6 3_454
O31 O3 O2 134.8(13) 6 3_454
O2 O3 O2 80.1(6) 6 3_454
O3 O3 O2 136.6(11) 4 3_454
O3 O3 O2 138.1(9) 3 3_454
O2 O3 O2 95.1(5) 2 3_454
O3 O3 O2 62.5(3) 6_554 3_454
O31 O3 O2 138.3(7) . 3_454
O2 O3 O2 40.7(4) 1_554 3_454
O21 O3 O2 48.1(7) 4_444 3_454
O21 O3 O2 79.1(8) 5_445 3_454
O31 O3 O2 146.7(11) 5 3_454
O1 O3 O2 47.6(4) 2_455 3_454
O3 O3 O2 144.5(4) 2 3_454
O21 O3 O2 34.5(7) 6 3_454
O2 O3 O2 97.5(4) . 3_454
O31 O3 O2 66.3(6) 4_554 3_454
O3 O3 O2 92.5(8) 2_554 3_454
Ga2 O3 O2 25.2(2) 1_554 3_454
O21 O3 O2 4.8(6) 1_554 3_454
O21 O3 O2 80.5(8) 2_565 3_454
O31 O3 O2 83.7(10) 1_554 3_454
Ga3 O3 O2 128.0(5) 1_655 3_454
La O3 O2 81.7(4) 4_445 3_454
O2 O3 O2 43.2(4) 5_455 3_454
O3 O3 O2 162.6(4) 5 3_454
O31 O3 O2 169.9(7) 3 3_454
Ga3 O3 O2 124.0(5) 4_446 3_454
Ga2 O3 O2 54.6(3) 2_565 3_454
O3 O3 O2 106.6(7) 5_554 3_454
O21 O3 O2 99.0(6) 4_445 3_454
Nb O3 O2 80.5(4) 1_554 3_454
Ga1 O3 O2 80.5(4) 1_554 3_454
O21 O3 O2 90.1(8) 3_564 3_454
La O3 O2 131.7(6) 2 3_454
O31 O3 O1 109(4) 2 .
Ga3 O3 O1 161.3(7) 4_445 .
Ga1 O3 O1 90.2(6) . .
Nb O3 O1 90.2(6) . .
La O3 O1 31.2(3) . .
O31 O3 O1 44.7(8) 4 .
Ga3 O3 O1 83.3(7) 2_564 .
O3 O3 O1 49.4(6) 6 .
O31 O3 O1 79.3(14) 6 .
O2 O3 O1 40.2(4) 6 .
O3 O3 O1 90.2(11) 4 .
O3 O3 O1 138.5(7) 3 .
O2 O3 O1 145.0(8) 2 .
O3 O3 O1 108.4(12) 6_554 .
O31 O3 O1 100.0(6) . .
O2 O3 O1 124.1(6) 1_554 .
O21 O3 O1 127.8(8) 4_444 .
O21 O3 O1 141.9(9) 5_445 .
O31 O3 O1 129.6(10) 5 .
O1 O3 O1 81.4(3) 2_455 .
O3 O3 O1 99.0(6) 2 .
O21 O3 O1 50.3(7) 6 .
O2 O3 O1 74.2(4) . .
O31 O3 O1 104.2(11) 4_554 .
O3 O3 O1 158.9(10) 2_554 .
Ga2 O3 O1 97.1(4) 1_554 .
O21 O3 O1 79.0(7) 1_554 .
O21 O3 O1 50.4(7) 2_565 .
O31 O3 O1 156.3(12) 1_554 .
Ga3 O3 O1 131.6(6) 1_655 .
La O3 O1 107.0(4) 4_445 .
O2 O3 O1 40.6(3) 5_455 .
O3 O3 O1 79.1(4) 5 .
O31 O3 O1 86.6(7) 3 .
Ga3 O3 O1 78.6(4) 4_446 .
Ga2 O3 O1 47.6(3) 2_565 .
O3 O3 O1 118.3(3) 5_554 .
O21 O3 O1 80.2(6) 4_445 .
Nb O3 O1 129.4(8) 1_554 .
Ga1 O3 O1 129.4(8) 1_554 .
O21 O3 O1 72.6(7) 3_564 .
La O3 O1 131.7(5) 2 .
O2 O3 O1 83.5(4) 3_454 .
O31 O3 Ga3 83(4) 2 2_565
Ga3 O3 Ga3 148.3(11) 4_445 2_565
Ga1 O3 Ga3 41.8(3) . 2_565
Nb O3 Ga3 41.8(3) . 2_565
La O3 Ga3 63.9(3) . 2_565
O31 O3 Ga3 6.0(7) 4 2_565
Ga3 O3 Ga3 92.7(5) 2_564 2_565
O3 O3 Ga3 14.4(8) 6 2_565
O31 O3 Ga3 57.8(10) 6 2_565
O2 O3 Ga3 71.7(5) 6 2_565
O3 O3 Ga3 66.2(5) 4 2_565
O3 O3 Ga3 90.4(3) 3 2_565
O2 O3 Ga3 115.5(8) 2 2_565
O3 O3 Ga3 136.5(14) 6_554 2_565
O31 O3 Ga3 56.8(6) . 2_565
O2 O3 Ga3 166.7(6) 1_554 2_565
O21 O3 Ga3 153.3(12) 4_444 2_565
O21 O3 Ga3 128.0(10) 5_445 2_565
O31 O3 Ga3 82.2(8) 5 2_565
O1 O3 Ga3 104.4(5) 2_455 2_565
O3 O3 Ga3 53.5(4) 2 2_565
O21 O3 Ga3 99.4(8) 6 2_565
O2 O3 Ga3 61.6(4) . 2_565
O31 O3 Ga3 129.8(12) 4_554 2_565
O3 O3 Ga3 136.3(8) 2_554 2_565
Ga2 O3 Ga3 133.7(5) 1_554 2_565
O21 O3 Ga3 126.9(7) 1_554 2_565
O21 O3 Ga3 78.2(8) 2_565 2_565
O31 O3 Ga3 145.1(10) 1_554 2_565
Ga3 O3 Ga3 97.6(3) 1_655 2_565
La O3 Ga3 98.3(5) 4_445 2_565
O2 O3 Ga3 89.5(4) 5_455 2_565
O3 O3 Ga3 32.9(5) 5 2_565
O31 O3 Ga3 40.2(7) 3 2_565
Ga3 O3 Ga3 45.0(2) 4_446 2_565
Ga2 O3 Ga3 91.8(4) 2_565 2_565
O3 O3 Ga3 107.4(5) 5_554 2_565
O21 O3 Ga3 65.0(6) 4_445 2_565
Nb O3 Ga3 136.7(5) 1_554 2_565
Ga1 O3 Ga3 136.7(5) 1_554 2_565
O21 O3 Ga3 87.6(6) 3_564 2_565
La O3 Ga3 85.1(4) 2 2_565
O2 O3 Ga3 130.8(5) 3_454 2_565
O1 O3 Ga3 49.2(3) . 2_565
O31 O3 La 128(4) 2 1_554
Ga3 O3 La 67.6(6) 4_445 1_554
Ga1 O3 La 154.3(9) . 1_554
Nb O3 La 154.3(9) . 1_554
La O3 La 95.1(6) . 1_554
O31 O3 La 140.7(15) 4 1_554
Ga3 O3 La 65.9(5) 2_564 1_554
O3 O3 La 146.3(9) 6 1_554
O31 O3 La 108.7(9) 6 1_554
O2 O3 La 72.5(7) 6 1_554
O3 O3 La 106.5(7) 4 1_554
O3 O3 La 117.9(3) 3 1_554
O2 O3 La 100.6(5) 2 1_554
O3 O3 La 29.4(3) 6_554 1_554
O31 O3 La 159.4(6) . 1_554
O2 O3 La 39.0(4) 1_554 1_554
O21 O3 La 54.9(8) 4_444 1_554
O21 O3 La 86.5(8) 5_445 1_554
O31 O3 La 123.6(8) 5 1_554
O1 O3 La 79.6(4) 2_455 1_554
O3 O3 La 163.1(7) 2 1_554
O21 O3 La 50.2(7) 6 1_554
O2 O3 La 130.3(4) . 1_554
O31 O3 La 33.4(5) 4_554 1_554
O3 O3 La 69.8(8) 2_554 1_554
Ga2 O3 La 51.1(3) 1_554 1_554
O21 O3 La 33.5(6) 1_554 1_554
O21 O3 La 67.4(8) 2_565 1_554
O31 O3 La 62.2(9) 1_554 1_554
Ga3 O3 La 97.3(5) 1_655 1_554
La O3 La 106.4(3) 4_445 1_554
O2 O3 La 60.1(4) 5_455 1_554
O3 O3 La 148.8(8) 5 1_554
O31 O3 La 147.8(9) 3 1_554
Ga3 O3 La 156.9(5) 4_446 1_554
Ga2 O3 La 51.7(3) 2_565 1_554
O3 O3 La 73.5(5) 5_554 1_554
O21 O3 La 131.1(6) 4_445 1_554
Nb O3 La 49.4(3) 1_554 1_554
Ga1 O3 La 49.4(3) 1_554 1_554
O21 O3 La 65.9(7) 3_564 1_554
La O3 La 130.9(4) 2 1_554
O2 O3 La 33.1(2) 3_454 1_554
O1 O3 La 97.0(5) . 1_554
Ga3 O3 La 143.4(7) 2_565 1_554
O31 O3 O2 158(4) 2 4_554
Ga3 O3 O2 97.5(8) 4_445 4_554
Ga1 O3 O2 92.0(7) . 4_554
Nb O3 O2 92.0(7) . 4_554
La O3 O2 111.7(10) . 4_554
O31 O3 O2 97.3(16) 4 4_554
Ga3 O3 O2 1.7(3) 2_564 4_554
O3 O3 O2 108.2(13) 6 4_554
O31 O3 O2 44.3(7) 6 4_554
O2 O3 O2 45.1(6) 6 4_554
O3 O3 O2 43.7(6) 4 4_554
O3 O3 O2 90.8(7) 3 4_554
O2 O3 O2 130.6(6) 2 4_554
O3 O3 O2 42.4(10) 6_554 4_554
O31 O3 O2 128.8(8) . 4_554
O2 O3 O2 96.2(7) 1_554 4_554
O21 O3 O2 112.1(10) 4_444 4_554
O21 O3 O2 129.9(8) 5_445 4_554
O31 O3 O2 87.8(8) 5 4_554
O1 O3 O2 139.1(8) 2_455 4_554
O3 O3 O2 122.6(3) 2 4_554
O21 O3 O2 81.1(9) 6 4_554
O2 O3 O2 154.9(6) . 4_554
O31 O3 O2 35.8(9) 4_554 4_554
O3 O3 O2 75.2(5) 2_554 4_554
Ga2 O3 O2 115.3(7) 1_554 4_554
O21 O3 O2 90.6(9) 1_554 4_554
O21 O3 O2 35.3(8) 2_565 4_554
O31 O3 O2 76.5(5) 1_554 4_554
Ga3 O3 O2 61.4(4) 1_655 4_554
La O3 O2 166.7(5) 4_445 4_554
O2 O3 O2 83.8(6) 5_455 4_554
O3 O3 O2 84.4(5) 5 4_554
O31 O3 O2 84.3(6) 3 4_554
Ga3 O3 O2 136.5(4) 4_446 4_554
Ga2 O3 O2 55.3(5) 2_565 4_554
O3 O3 O2 35.8(3) 5_554 4_554
O21 O3 O2 159.3(7) 4_445 4_554
Nb O3 O2 49.2(3) 1_554 4_554
Ga1 O3 O2 49.2(3) 1_554 4_554
O21 O3 O2 11.8(5) 3_564 4_554
La O3 O2 118.6(4) 2 4_554
O2 O3 O2 92.9(6) 3_454 4_554
O1 O3 O2 84.3(6) . 4_554
Ga3 O3 O2 94.5(5) 2_565 4_554
La O3 O2 64.4(4) 1_554 4_554
O31 O3 O21 69(4) 2 .
Ga3 O3 O21 129.8(11) 4_445 .
Ga1 O3 O21 92.1(8) . .
Nb O3 O21 92.1(8) . .
La O3 O21 18.9(5) . .
O31 O3 O21 52.3(11) 4 .
Ga3 O3 O21 127.0(9) 2_564 .
O3 O3 O21 46.1(7) 6 .
O31 O3 O21 112.9(13) 6 .
O2 O3 O21 83.0(7) 6 .
O3 O3 O21 122.9(8) 4 .
O3 O3 O21 128.3(9) 3 .
O2 O3 O21 101.4(9) 2 .
O3 O3 O21 136.9(7) 6_554 .
O31 O3 O21 75.4(7) . .
O2 O3 O21 108.7(6) 1_554 .
O21 O3 O21 100.5(9) 4_444 .
O21 O3 O21 99.4(9) 5_445 .
O31 O3 O21 125.1(9) 5 .
O1 O3 O21 47.4(6) 2_455 .
O3 O3 O21 78.3(7) 2 .
O21 O3 O21 63.8(11) 6 .
O2 O3 O21 34.0(5) . .
O31 O3 O21 136.7(10) 4_554 .
O3 O3 O21 155.5(7) 2_554 .
Ga2 O3 O21 75.6(6) 1_554 .
O21 O3 O21 77.6(7) 1_554 .
O21 O3 O21 93.1(7) 2_565 .
O31 O3 O21 150.7(8) 1_554 .
Ga3 O3 O21 152.3(8) 1_655 .
La O3 O21 63.2(6) 4_445 .
O2 O3 O21 55.8(6) 5_455 .
O3 O3 O21 88.6(8) 5 .
O31 O3 O21 94.6(10) 3 .
Ga3 O3 O21 51.5(5) 4_446 .
Ga2 O3 O21 80.3(6) 2_565 .
O3 O3 O21 161.3(6) 5_554 .
O21 O3 O21 39.8(9) 4_445 .
Nb O3 O21 159.6(7) 1_554 .
Ga1 O3 O21 159.6(7) 1_554 .
O21 O3 O21 116.1(9) 3_564 .
La O3 O21 103.3(8) 2 .
O2 O3 O21 79.5(6) 3_454 .
O1 O3 O21 43.8(5) . .
Ga3 O3 O21 58.2(5) 2_565 .
La O3 O21 110.2(6) 1_554 .
O2 O3 O21 128.0(8) 4_554 .
O31 O3 O31 120(4) 2 3_554
Ga3 O3 O31 63.3(9) 4_445 3_554
Ga1 O3 O31 81.7(6) . 3_554
Nb O3 O31 81.7(6) . 3_554
La O3 O31 153.1(9) . 3_554
O31 O3 O31 116.5(9) 4 3_554
Ga3 O3 O31 42.1(5) 2_564 3_554
O3 O3 O31 124.1(6) 6 3_554
O31 O3 O31 54.6(13) 6 3_554
O2 O3 O31 86.5(6) 6 3_554
O3 O3 O31 45.0(7) 4 3_554
O3 O3 O31 54.4(6) 3 3_554
O2 O3 O31 89.8(7) 2 3_554
O3 O3 O31 44.7(5) 6_554 3_554
O31 O3 O31 105.5(5) . 3_554
O2 O3 O31 82.4(7) 1_554 3_554
O21 O3 O31 92.0(10) 4_444 3_554
O21 O3 O31 93.3(9) 5_445 3_554
O31 O3 O31 55.2(10) 5 3_554
O1 O3 O31 144.6(6) 2_455 3_554
O3 O3 O31 101.3(7) 2 3_554
O21 O3 O31 114.5(9) 6 3_554
O2 O3 O31 150.8(7) . 3_554
O31 O3 O31 42.7(6) 4_554 3_554
O3 O3 O31 37.5(5) 2_554 3_554
Ga2 O3 O31 114.8(6) 1_554 3_554
O21 O3 O31 107.3(9) 1_554 3_554
O21 O3 O31 76.7(8) 2_565 3_554
O31 O3 O31 42.4(5) 1_554 3_554
Ga3 O3 O31 25.5(5) 1_655 3_554
La O3 O31 128.6(6) 4_445 3_554
O2 O3 O31 120.7(7) 5_455 3_554
O3 O3 O31 82.8(5) 5 3_554
O31 O3 O31 77.7(5) 3 3_554
Ga3 O3 O31 127.5(5) 4_446 3_554
Ga2 O3 O31 93.5(5) 2_565 3_554
O3 O3 O31 5.9(5) 5_554 3_554
O21 O3 O31 146.0(8) 4_445 3_554
Nb O3 O31 27.1(4) 1_554 3_554
Ga1 O3 O31 27.1(4) 1_554 3_554
O21 O3 O31 53.2(7) 3_564 3_554
La O3 O31 81.7(5) 2 3_554
O2 O3 O31 106.4(6) 3_454 3_554
O1 O3 O31 124.3(6) . 3_554
Ga3 O3 O31 110.9(4) 2_565 3_554
La O3 O31 73.8(5) 1_554 3_554
O2 O3 O31 41.5(5) 4_554 3_554
O21 O3 O31 166.9(7) . 3_554
O31 O3 O2 70(4) 2 3_455
Ga3 O3 O2 121.9(8) 4_445 3_455
Ga1 O3 O2 102.4(6) . 3_455
Nb O3 O2 102.4(6) . 3_455
La O3 O2 18.2(4) . 3_455
O31 O3 O2 63.0(10) 4 3_455
Ga3 O3 O2 129.1(8) 2_564 3_455
O3 O3 O2 57.0(6) 6 3_455
O31 O3 O2 122.5(13) 6 3_455
O2 O3 O2 84.9(5) 6 3_455
O3 O3 O2 132.9(8) 4 3_455
O3 O3 O2 134.2(9) 3 3_455
O2 O3 O2 98.4(6) 2 3_455
O3 O3 O2 128.9(4) 6_554 3_455
O31 O3 O2 82.2(6) . 3_455
O2 O3 O2 98.0(4) 1_554 3_455
O21 O3 O2 90.6(8) 4_444 3_455
O21 O3 O2 93.7(9) 5_445 3_455
O31 O3 O2 132.6(8) 5 3_455
O1 O3 O2 37.5(3) 2_455 3_455
O3 O3 O2 85.9(5) 2 3_455
O21 O3 O2 57.3(7) 6 3_455
O2 O3 O2 37.7(3) . 3_455
O31 O3 O2 130.0(8) 4_554 3_455
O3 O3 O2 148.0(3) 2_554 3_455
Ga2 O3 O2 64.8(3) 1_554 3_455
O21 O3 O2 67.7(6) 1_554 3_455
O21 O3 O2 94.5(8) 2_565 3_455
O31 O3 O2 141.6(7) 1_554 3_455
Ga3 O3 O2 161.7(7) 1_655 3_455
La O3 O2 59.6(3) 4_445 3_455
O2 O3 O2 50.6(4) 5_455 3_455
O3 O3 O2 99.4(7) 5 3_455
O31 O3 O2 105.3(9) 3 3_455
Ga3 O3 O2 59.2(3) 4_446 3_455
Ga2 O3 O2 77.4(4) 2_565 3_455
O3 O3 O2 165.6(4) 5_554 3_455
O21 O3 O2 42.7(5) 4_445 3_455
Nb O3 O2 149.7(5) 1_554 3_455
Ga1 O3 O2 149.7(5) 1_554 3_455
O21 O3 O2 118.1(8) 3_564 3_455
La O3 O2 107.2(6) 2 3_455
O2 O3 O2 69.2(3) 3_454 3_455
O1 O3 O2 48.3(3) . 3_455
Ga3 O3 O2 68.9(3) 2_565 3_455
La O3 O2 100.8(4) 1_554 3_455
O2 O3 O2 129.7(7) 4_554 3_455
O21 O3 O2 10.9(5) . 3_455
O31 O3 O2 170.9(7) 3_554 3_455
O31 O3 Ga2 48(4) 2 2
Ga3 O3 Ga2 27.6(6) 4_445 2
Ga1 O3 Ga2 94.2(9) . 2
Nb O3 Ga2 94.2(9) . 2
La O3 Ga2 122.0(8) . 2
O31 O3 Ga2 127.1(17) 4 2
Ga3 O3 Ga2 123.7(5) 2_564 2
O3 O3 Ga2 117.8(14) 6 2
O31 O3 Ga2 123.0(14) 6 2
O2 O3 Ga2 162.2(8) 6 2
O3 O3 Ga2 112.8(10) 4 2
O3 O3 Ga2 54.8(10) 3 2
O2 O3 Ga2 10.7(3) 2 2
O3 O3 Ga2 91.1(9) 6_554 2
O31 O3 Ga2 68.9(4) . 2
O2 O3 Ga2 53.3(5) 1_554 2
O21 O3 Ga2 41.1(8) 4_444 2
O21 O3 Ga2 12.4(7) 5_445 2
O31 O3 Ga2 63.3(11) 5 2
O1 O3 Ga2 74.1(5) 2_455 2
O3 O3 Ga2 72.6(5) 2 2
O21 O3 Ga2 122.6(8) 6 2
O2 O3 Ga2 80.7(6) . 2
O31 O3 Ga2 96.7(7) 4_554 2
O3 O3 Ga2 47.3(3) 2_554 2
Ga2 O3 Ga2 67.6(4) 1_554 2
O21 O3 Ga2 93.8(7) 1_554 2
O21 O3 Ga2 153.5(9) 2_565 2
O31 O3 Ga2 46.6(5) 1_554 2
Ga3 O3 Ga2 72.8(4) 1_655 2
La O3 Ga2 45.7(3) 4_445 2
O2 O3 Ga2 129.0(5) 5_455 2
O3 O3 Ga2 107.1(2) 5 2
O31 O3 Ga2 100.7(5) 3 2
Ga3 O3 Ga2 84.0(5) 4_446 2
Ga2 O3 Ga2 141.0(4) 2_565 2
O3 O3 Ga2 89.1(3) 5_554 2
O21 O3 Ga2 74.9(7) 4_445 2
Nb O3 Ga2 74.7(3) 1_554 2
Ga1 O3 Ga2 74.7(3) 1_554 2
O21 O3 Ga2 134.0(7) 3_564 2
La O3 Ga2 43.9(3) 2 2
O2 O3 Ga2 89.0(3) 3_454 2
O1 O3 Ga2 152.6(6) . 2
Ga3 O3 Ga2 125.7(6) 2_565 2
La O3 Ga2 90.7(3) 1_554 2
O2 O3 Ga2 122.5(4) 4_554 2
O21 O3 Ga2 108.9(7) . 2
O31 O3 Ga2 83.2(6) 3_554 2
O2 O3 Ga2 104.4(5) 3_455 2
O31 O3 O2 105(4) 2 4
Ga3 O3 O2 149.0(6) 4_445 4
Ga1 O3 O2 46.4(5) . 4
Nb O3 O2 46.4(5) . 4
La O3 O2 74.5(5) . 4
O31 O3 O2 27.3(12) 4 4
Ga3 O3 O2 68.8(5) 2_564 4
O3 O3 O2 37.9(9) 6 4
O31 O3 O2 37.4(11) 6 4
O2 O3 O2 54.1(5) 6 4
O3 O3 O2 47.5(7) 4 4
O3 O3 O2 90.8(7) 3 4
O2 O3 O2 132.2(8) 2 4
O3 O3 O2 112.7(14) 6_554 4
O31 O3 O2 74.8(7) . 4
O2 O3 O2 164.6(10) 1_554 4
O21 O3 O2 176.0(9) 4_444 4
O21 O3 O2 147.5(10) 5_445 4
O31 O3 O2 81.7(9) 5 4
O1 O3 O2 122.8(5) 2_455 4
O3 O3 O2 70.0(4) 2 4
O21 O3 O2 95.1(9) 6 4
O2 O3 O2 85.3(5) . 4
O31 O3 O2 106.0(12) 4_554 4
O3 O3 O2 125.5(4) 2_554 4
Ga2 O3 O2 145.7(5) 1_554 4
O21 O3 O2 124.8(9) 1_554 4
O21 O3 O2 58.3(8) 2_565 4
O31 O3 O2 133.0(7) 1_554 4
Ga3 O3 O2 86.1(4) 1_655 4
La O3 O2 122.2(6) 4_445 4
O2 O3 O2 86.9(5) 5_455 4
O3 O3 O2 33.6(4) 5 4
O31 O3 O2 40.4(7) 3 4
Ga3 O3 O2 68.1(3) 4_446 4
Ga2 O3 O2 78.3(5) 2_565 4
O3 O3 O2 87.4(4) 5_554 4
O21 O3 O2 88.9(6) 4_445 4
Nb O3 O2 115.0(6) 1_554 4
Ga1 O3 O2 115.0(6) 1_554 4
O21 O3 O2 64.0(6) 3_564 4
La O3 O2 96.6(4) 2 4
O2 O3 O2 129.6(6) 3_454 4
O1 O3 O2 48.8(3) . 4
Ga3 O3 O2 23.96(19) 2_565 4
La O3 O2 125.6(7) 1_554 4
O2 O3 O2 70.5(4) 4_554 4
O21 O3 O2 75.6(6) . 4
O31 O3 O2 91.9(4) 3_554 4
O2 O3 O2 85.4(5) 3_455 4
Ga2 O3 O2 140.5(6) 2 4
O31 O3 La 130(4) 2 2_565
Ga3 O3 La 152.7(11) 4_445 2_565
Ga1 O3 La 77.1(6) . 2_565
Nb O3 La 77.1(6) . 2_565
La O3 La 64.4(5) . 2_565
O31 O3 La 48.5(13) 4 2_565
Ga3 O3 La 53.9(5) 2_564 2_565
O3 O3 La 58.6(10) 6 2_565
O31 O3 La 48.3(13) 6 2_565
O2 O3 La 23.3(4) 6 2_565
O3 O3 La 58.7(10) 4 2_565
O3 O3 La 115.9(10) 3 2_565
O2 O3 La 163.4(7) 2 2_565
O3 O3 La 91.2(13) 6_554 2_565
O31 O3 La 104.9(6) . 2_565
O2 O3 La 134.2(9) 1_554 2_565
O21 O3 La 147.7(10) 4_444 2_565
O21 O3 La 174.7(9) 5_445 2_565
O31 O3 La 107.3(10) 5 2_565
O1 O3 La 113.8(5) 2_455 2_565
O3 O3 La 100.6(4) 2 2_565
O21 O3 La 66.8(8) 6 2_565
O2 O3 La 100.2(4) . 2_565
O31 O3 La 85.0(11) 4_554 2_565
O3 O3 La 129.1(5) 2_554 2_565
Ga2 O3 La 121.8(6) 1_554 2_565
O21 O3 La 95.4(8) 1_554 2_565
O21 O3 La 29.5(7) 2_565 2_565
O31 O3 La 131.7(7) 1_554 2_565
Ga3 O3 La 99.4(5) 1_655 2_565
La O3 La 137.6(4) 4_445 2_565
O2 O3 La 60.4(4) 5_455 2_565
O3 O3 La 64.2(2) 5 2_565
O31 O3 La 70.3(6) 3 2_565
Ga3 O3 La 92.6(3) 4_446 2_565
Ga2 O3 La 47.1(3) 2_565 2_565
O3 O3 La 86.1(3) 5_554 2_565
O21 O3 La 105.6(6) 4_445 2_565
Nb O3 La 104.4(6) 1_554 2_565
Ga1 O3 La 104.4(6) 1_554 2_565
O21 O3 La 44.6(6) 3_564 2_565
La O3 La 127.5(3) 2 2_565
O2 O3 La 100.2(6) 3_454 2_565
O1 O3 La 33.12(18) . 2_565
Ga3 O3 La 48.8(2) 2_565 2_565
La O3 La 95.8(6) 1_554 2_565
O2 O3 La 55.3(4) 4_554 2_565
O21 O3 La 75.3(5) . 2_565
O31 O3 La 92.0(4) 3_554 2_565
O2 O3 La 81.2(3) 3_455 2_565
Ga2 O3 La 170.6(4) 2 2_565
O2 O3 La 31.2(2) 4 2_565
O31 O3 O2 98(3) 2 5
Ga3 O3 O2 83.9(5) 4_445 5
Ga1 O3 O2 42.6(4) . 5
Nb O3 O2 42.6(4) . 5
La O3 O2 139.3(6) . 5
O31 O3 O2 82.6(8) 4 5
Ga3 O3 O2 59.9(3) 2_564 5
O3 O3 O2 87.5(4) 6 5
O31 O3 O2 34.9(11) 6 5
O2 O3 O2 93.0(5) 6 5
O3 O3 O2 25.1(7) 4 5
O3 O3 O2 35.1(7) 3 5
O2 O3 O2 88.0(4) 2 5
O3 O3 O2 83.2(6) 6_554 5
O31 O3 O2 71.1(8) . 5
O2 O3 O2 115.8(5) 1_554 5
O21 O3 O2 118.6(8) 4_444 5
O21 O3 O2 100.5(8) 5_445 5
O31 O3 O2 28.8(8) 5 5
O1 O3 O2 158.9(9) 2_455 5
O3 O3 O2 65.8(5) 2 5
O21 O3 O2 140.6(10) 6 5
O2 O3 O2 115.8(6) . 5
O31 O3 O2 79.9(8) 4_554 5
O3 O3 O2 61.2(6) 2_554 5
Ga2 O3 O2 148.5(5) 1_554 5
O21 O3 O2 146.0(9) 1_554 5
O21 O3 O2 87.1(8) 2_565 5
O31 O3 O2 69.7(8) 1_554 5
Ga3 O3 O2 21.3(2) 1_655 5
La O3 O2 118.8(6) 4_445 5
O2 O3 O2 139.9(8) 5_455 5
O3 O3 O2 44.9(5) 5 5
O31 O3 O2 39.0(6) 3 5
Ga3 O3 O2 89.8(4) 4_446 5
Ga2 O3 O2 113.4(6) 2_565 5
O3 O3 O2 39.1(3) 5_554 5
O21 O3 O2 113.3(7) 4_445 5
Nb O3 O2 65.6(3) 1_554 5
Ga1 O3 O2 65.6(3) 1_554 5
O21 O3 O2 68.0(6) 3_564 5
La O3 O2 59.7(3) 2 5
O2 O3 O2 145.5(6) 3_454 5
O1 O3 O2 112.7(4) . 5
Ga3 O3 O2 76.5(3) 2_565 5
La O3 O2 112.6(5) 1_554 5
O2 O3 O2 60.6(4) 4_554 5
O21 O3 O2 133.5(6) . 5
O31 O3 O2 39.2(4) 3_554 5
O2 O3 O2 144.3(4) 3_455 5
Ga2 O3 O2 88.1(4) 2 5
O2 O3 O2 65.2(4) 4 5
La O3 O2 83.1(4) 2_565 5
O31 O3 O31 118(4) 2 2_554
Ga3 O3 O31 43.8(10) 4_445 2_554
Ga1 O3 O31 130.3(7) . 2_554
Nb O3 O31 130.3(7) . 2_554
La O3 O31 124.8(7) . 2_554
O31 O3 O31 159.3(15) 4 2_554
Ga3 O3 O31 63.9(4) 2_564 2_554
O3 O3 O31 170.3(13) 6 2_554
O31 O3 O31 99.9(9) 6 2_554
O2 O3 O31 91.3(6) 6 2_554
O3 O3 O31 92.8(4) 4 2_554
O3 O3 O31 87.6(4) 3 2_554
O2 O3 O31 81.6(7) 2 2_554
O3 O3 O31 21.0(11) 6_554 2_554
O31 O3 O31 135.2(5) . 2_554
O2 O3 O31 35.6(7) 1_554 2_554
O21 O3 O31 50.2(10) 4_444 2_554
O21 O3 O31 72.2(9) 5_445 2_554
O31 O3 O31 93.7(8) 5 2_554
O1 O3 O31 96.0(6) 2_455 2_554
O3 O3 O31 135.7(8) 2 2_554
O21 O3 O31 80.5(8) 6 2_554
O2 O3 O31 141.9(5) . 2_554
O31 O3 O31 27.5(11) 4_554 2_554
O3 O3 O31 39.6(9) 2_554 2_554
Ga2 O3 O31 65.2(5) 1_554 2_554
O21 O3 O31 60.3(7) 1_554 2_554
O21 O3 O31 82.9(8) 2_565 2_554
O31 O3 O31 32.6(12) 1_554 2_554
Ga3 O3 O31 69.9(4) 1_655 2_554
La O3 O31 104.9(5) 4_445 2_554
O2 O3 O31 90.3(5) 5_455 2_554
O3 O3 O31 133.1(7) 5 2_554
O31 O3 O31 127.7(7) 3 2_554
Ga3 O3 O31 155.0(6) 4_446 2_554
Ga2 O3 O31 77.2(4) 2_565 2_554
O3 O3 O31 52.4(4) 5_554 2_554
O21 O3 O31 138.5(7) 4_445 2_554
Nb O3 O31 23.2(3) 1_554 2_554
Ga1 O3 O31 23.2(3) 1_554 2_554
O21 O3 O31 69.8(6) 3_564 2_554
La O3 O31 103.3(5) 2 2_554
O2 O3 O31 58.1(4) 3_454 2_554
O1 O3 O31 124.8(6) . 2_554
Ga3 O3 O31 156.5(5) 2_565 2_554
La O3 O31 30.2(3) 1_554 2_554
O2 O3 O31 62.2(4) 4_554 2_554
O21 O3 O31 137.6(7) . 2_554
O31 O3 O31 50.3(5) 3_554 2_554
O2 O3 O31 127.0(5) 3_455 2_554
Ga2 O3 O31 70.9(6) 2 2_554
O2 O3 O31 132.6(5) 4 2_554
La O3 O31 112.0(4) 2_565 2_554
O2 O3 O31 88.7(4) 5 2_554
O31 O3 Ga2 48(4) 2 .
Ga3 O3 Ga2 112.6(10) 4_445 .
Ga1 O3 Ga2 87.4(7) . .
Nb O3 Ga2 87.4(7) . .
La O3 Ga2 38.9(5) . .
O31 O3 Ga2 60.1(13) 4 .
Ga3 O3 Ga2 147.4(7) 2_564 .
O3 O3 Ga2 50.6(9) 6 .
O31 O3 Ga2 122.6(10) 6 .
O2 O3 Ga2 103.9(5) 6 .
O3 O3 Ga2 130.2(2) 4 .
O3 O3 Ga2 111.7(9) 3 .
O2 O3 Ga2 80.8(6) 2 .
O3 O3 Ga2 147.4(3) 6_554 .
O31 O3 Ga2 60.8(5) . .
O2 O3 Ga2 102.1(5) 1_554 .
O21 O3 Ga2 89.6(9) 4_444 .
O21 O3 Ga2 80.6(8) 5_445 .
O31 O3 Ga2 110.9(8) 5 .
O1 O3 Ga2 41.2(4) 2_455 .
O3 O3 Ga2 65.2(4) 2 .
O21 O3 Ga2 79.5(7) 6 .
O2 O3 Ga2 15.2(2) . .
O31 O3 Ga2 150.5(7) 4_554 .
O3 O3 Ga2 136.3(7) 2_554 .
Ga2 O3 Ga2 72.1(3) 1_554 .
O21 O3 Ga2 84.6(7) 1_554 .
O21 O3 Ga2 114.0(8) 2_565 .
O31 O3 Ga2 134.0(7) 1_554 .
Ga3 O3 Ga2 140.6(7) 1_655 .
La O3 Ga2 43.5(2) 4_445 .
O2 O3 Ga2 73.2(4) 5_455 .
O3 O3 Ga2 88.5(6) 5 .
O31 O3 Ga2 92.5(8) 3 .
Ga3 O3 Ga2 39.7(2) 4_446 .
Ga2 O3 Ga2 99.8(3) 2_565 .
O3 O3 Ga2 168.3(6) 5_554 .
O21 O3 Ga2 20.1(5) 4_445 .
Nb O3 Ga2 158.1(5) 1_554 .
Ga1 O3 Ga2 158.1(5) 1_554 .
O21 O3 Ga2 136.8(7) 3_564 .
La O3 Ga2 84.6(5) 2 .
O2 O3 Ga2 84.9(3) 3_454 .
O1 O3 Ga2 64.2(3) . .
Ga3 O3 Ga2 64.8(3) 2_565 .
La O3 Ga2 118.0(3) 1_554 .
O2 O3 Ga2 148.5(6) 4_554 .
O21 O3 Ga2 20.9(5) . .
O31 O3 Ga2 166.0(6) 3_554 .
O2 O3 Ga2 22.62(18) 3_455 .
Ga2 O3 Ga2 88.9(5) 2 .
O2 O3 Ga2 86.8(3) 4 .
La O3 Ga2 94.1(3) 2_565 .
O2 O3 Ga2 129.4(5) 5 .
O31 O3 Ga2 137.0(4) 2_554 .
O31 O3 O1 153(3) 2 1_554
Ga3 O3 O1 98.3(8) 4_445 1_554
Ga1 O3 O1 134.7(10) . 1_554
Nb O3 O1 134.7(10) . 1_554
La O3 O1 79.5(7) . 1_554
O31 O3 O1 109.4(15) 4 1_554
Ga3 O3 O1 48.7(5) 2_564 1_554
O3 O3 O1 117.2(11) 6 1_554
O31 O3 O1 87.4(11) 6 1_554
O2 O3 O1 40.2(5) 6 1_554
O3 O3 O1 90.2(10) 4 1_554
O3 O3 O1 132.7(6) 3 1_554
O2 O3 O1 132.9(6) 2 1_554
O3 O3 O1 40.9(6) 6_554 1_554
O31 O3 O1 168.1(5) . 1_554
O2 O3 O1 70.9(6) 1_554 1_554
O21 O3 O1 85.9(9) 4_444 1_554
O21 O3 O1 118.4(8) 5_445 1_554
O31 O3 O1 133.0(9) 5 1_554
O1 O3 O1 91.4(5) 2_455 1_554
O3 O3 O1 164.0(5) 2 1_554
O21 O3 O1 36.2(7) 6 1_554
O2 O3 O1 130.7(5) . 1_554
O31 O3 O1 38.8(6) 4_554 1_554
O3 O3 O1 92.9(9) 2_554 1_554
Ga2 O3 O1 72.4(4) 1_554 1_554
O21 O3 O1 44.2(7) 1_554 1_554
O21 O3 O1 36.1(7) 2_565 1_554
O31 O3 O1 87.6(10) 1_554 1_554
Ga3 O3 O1 103.6(6) 1_655 1_554
La O3 O1 129.1(3) 4_445 1_554
O2 O3 O1 42.7(4) 5_455 1_554
O3 O3 O1 123.2(4) 5 1_554
O31 O3 O1 126.5(7) 3 1_554
Ga3 O3 O1 147.0(5) 4_446 1_554
Ga2 O3 O1 21.5(2) 2_565 1_554
O3 O3 O1 75.0(4) 5_554 1_554
O21 O3 O1 135.4(6) 4_445 1_554
Nb O3 O1 64.7(4) 1_554 1_554
Ga1 O3 O1 64.7(4) 1_554 1_554
O21 O3 O1 42.9(6) 3_564 1_554
La O3 O1 157.7(4) 2 1_554
O2 O3 O1 47.5(3) 3_454 1_554
O1 O3 O1 69.1(4) . 1_554
Ga3 O3 O1 111.3(6) 2_565 1_554
La O3 O1 32.3(2) 1_554 1_554
O2 O3 O1 47.8(4) 4_554 1_554
O21 O3 O1 98.3(6) . 1_554
O31 O3 O1 78.4(5) 3_554 1_554
O2 O3 O1 93.1(4) 3_455 1_554
Ga2 O3 O1 122.9(4) 2 1_554
O2 O3 O1 94.0(6) 4 1_554
La O3 O1 63.5(4) 2_565 1_554
O2 O3 O1 108.1(6) 5 1_554
O31 O3 O1 55.8(4) 2_554 1_554
Ga2 O3 O1 115.6(4) . 1_554
O31 O3 Ga3 110(3) 2 .
Ga3 O3 Ga3 100.4(5) 4_445 .
Ga1 O3 Ga3 150.4(6) . .
Nb O3 Ga3 150.4(6) . .
La O3 Ga3 48.2(3) . .
O31 O3 Ga3 103.1(8) 4 .
Ga3 O3 Ga3 92.4(7) 2_564 .
O3 O3 Ga3 103.1(2) 6 .
O31 O3 Ga3 124.4(15) 6 .
O2 O3 Ga3 64.5(5) 6 .
O3 O3 Ga3 131.1(13) 4 .
O3 O3 Ga3 160.6(8) 3 .
O2 O3 Ga3 112.4(5) 2 .
O3 O3 Ga3 74.7(3) 6_554 .
O31 O3 Ga3 135.1(6) . .
O2 O3 Ga3 63.2(4) 1_554 .
O21 O3 Ga3 69.1(7) 4_444 .
O21 O3 Ga3 97.1(8) 5_445 .
O31 O3 Ga3 169.3(10) 5 .
O1 O3 Ga3 48.1(3) 2_455 .
O3 O3 Ga3 139.6(5) 2 .
O21 O3 Ga3 14.6(6) 6 .
O2 O3 Ga3 89.2(3) . .
O31 O3 Ga3 76.3(6) 4_554 .
O3 O3 Ga3 114.0(9) 2_554 .
Ga2 O3 Ga3 40.9(2) 1_554 .
O21 O3 Ga3 18.4(6) 1_554 .
O21 O3 Ga3 68.1(7) 2_565 .
O31 O3 Ga3 105.3(10) 1_554 .
Ga3 O3 Ga3 144.1(6) 1_655 .
La O3 Ga3 87.9(3) 4_445 .
O2 O3 Ga3 21.3(2) 5_455 .
O3 O3 Ga3 140.1(4) 5 .
O31 O3 Ga3 147.6(7) 3 .
Ga3 O3 Ga3 113.3(4) 4_446 .
Ga2 O3 Ga3 40.87(19) 2_565 .
O3 O3 Ga3 117.0(6) 5_554 .
O21 O3 Ga3 92.8(6) 4_445 .
Nb O3 Ga3 96.7(4) 1_554 .
Ga1 O3 Ga3 96.7(4) 1_554 .
O21 O3 Ga3 84.8(7) 3_564 .
La O3 Ga3 146.2(6) 2 .
O2 O3 Ga3 22.6(2) 3_454 .
O1 O3 Ga3 60.9(3) . .
Ga3 O3 Ga3 108.6(4) 2_565 .
La O3 Ga3 47.4(2) 1_554 .
O2 O3 Ga3 91.7(6) 4_554 .
O21 O3 Ga3 62.9(5) . .
O31 O3 Ga3 119.0(6) 3_554 .
O2 O3 Ga3 54.2(3) 3_455 .
Ga2 O3 Ga3 108.4(3) 2 .
O2 O3 Ga3 108.2(5) 4 .
La O3 Ga3 81.0(4) 2_565 .
O2 O3 Ga3 152.3(7) 5 .
O31 O3 Ga3 76.6(4) 2_554 .
Ga2 O3 Ga3 74.4(2) . .
O1 O3 Ga3 44.3(2) 1_554 .
O31 O3 O1 11(4) 2 1_545
Ga3 O3 O1 66.7(9) 4_445 1_545
Ga1 O3 O1 69.3(8) . 1_545
Nb O3 O1 69.3(8) . 1_545
La O3 O1 97.9(8) . 1_545
O31 O3 O1 88.6(16) 4 1_545
Ga3 O3 O1 148.2(6) 2_564 1_545
O3 O3 O1 78.7(12) 6 1_545
O31 O3 O1 115.7(11) 6 1_545
O2 O3 O1 158.4(7) 6 1_545
O3 O3 O1 111.2(9) 4 1_545
O3 O3 O1 57.5(9) 3 1_545
O2 O3 O1 28.6(5) 2 1_545
O3 O3 O1 130.1(11) 6_554 1_545
O31 O3 O1 34.0(5) . 1_545
O2 O3 O1 86.9(7) 1_554 1_545
O21 O3 O1 71.0(10) 4_444 1_545
O21 O3 O1 39.9(8) 5_445 1_545
O31 O3 O1 61.2(9) 5 1_545
O1 O3 O1 69.4(5) 2_455 1_545
O3 O3 O1 39.4(2) 2 1_545
O21 O3 O1 129.7(8) 6 1_545
O2 O3 O1 46.3(5) . 1_545
O31 O3 O1 135.4(9) 4_554 1_545
O3 O3 O1 81.2(7) 2_554 1_545
Ga2 O3 O1 83.9(5) 1_554 1_545
O21 O3 O1 112.9(8) 1_554 1_545
O21 O3 O1 166.4(8) 2_565 1_545
O31 O3 O1 83.4(8) 1_554 1_545
Ga3 O3 O1 86.9(5) 1_655 1_545
La O3 O1 29.5(2) 4_445 1_545
O2 O3 O1 127.9(6) 5_455 1_545
O3 O3 O1 80.8(3) 5 1_545
O31 O3 O1 77.5(5) 3 1_545
Ga3 O3 O1 44.8(3) 4_446 1_545
Ga2 O3 O1 156.4(4) 2_565 1_545
O3 O3 O1 113.6(2) 5_554 1_545
O21 O3 O1 40.3(6) 4_445 1_545
Nb O3 O1 110.9(5) 1_554 1_545
Ga1 O3 O1 110.9(5) 1_554 1_545
O21 O3 O1 157.5(6) 3_564 1_545
La O3 O1 30.1(2) 2 1_545
O2 O3 O1 109.2(5) 3_454 1_545
O1 O3 O1 119.7(6) . 1_545
Ga3 O3 O1 88.2(5) 2_565 1_545
La O3 O1 125.9(5) 1_554 1_545
O2 O3 O1 148.3(4) 4_554 1_545
O21 O3 O1 79.7(7) . 1_545
O31 O3 O1 108.5(6) 3_554 1_545
O2 O3 O1 80.6(4) 3_455 1_545
Ga2 O3 O1 39.2(3) 2 1_545
O2 O3 O1 108.5(5) 4 1_545
La O3 O1 136.9(5) 2_565 1_545
O2 O3 O1 89.6(4) 5 1_545
O31 O3 O1 110.2(5) 2_554 1_545
Ga2 O3 O1 59.0(4) . 1_545
O1 O3 O1 155.9(4) 1_554 1_545
Ga3 O3 O1 117.4(4) . 1_545
O31 O3 La 109(3) 2 4
Ga3 O3 La 116.5(6) 4_445 4
Ga1 O3 La 37.8(5) . 4
Nb O3 La 37.8(5) . 4
La O3 La 107.7(5) . 4
O31 O3 La 55.8(10) 4 4
Ga3 O3 La 53.6(3) 2_564 4
O3 O3 La 64.0(7) 6 4
O31 O3 La 10.9(6) 6 4
O2 O3 La 67.3(5) 6 4
O3 O3 La 15.9(4) 4 4
O3 O3 La 64.1(7) 3 4
O2 O3 La 116.0(6) 2 4
O3 O3 La 94.0(10) 6_554 4
O31 O3 La 75.3(8) . 4
O2 O3 La 143.0(6) 1_554 4
O21 O3 La 150.7(8) 4_444 4
O21 O3 La 130.8(9) 5_445 4
O31 O3 La 55.7(9) 5 4
O1 O3 La 154.7(5) 2_455 4
O3 O3 La 69.1(4) 2 4
O21 O3 La 117.0(9) 6 4
O2 O3 La 107.1(4) . 4
O31 O3 La 88.2(10) 4_554 4
O3 O3 La 92.3(4) 2_554 4
Ga2 O3 La 170.0(9) 1_554 4
O21 O3 La 141.1(10) 1_554 4
O21 O3 La 65.1(7) 2_565 4
O31 O3 La 99.9(7) 1_554 4
Ga3 O3 La 53.0(2) 1_655 4
La O3 La 132.6(6) 4_445 4
O2 O3 La 112.0(6) 5_455 4
O3 O3 La 29.3(3) 5 4
O31 O3 La 29.6(4) 3 4
Ga3 O3 La 82.4(3) 4_446 4
Ga2 O3 La 92.0(5) 2_565 4
O3 O3 La 57.2(3) 5_554 4
O21 O3 La 108.2(6) 4_445 4
Nb O3 La 86.7(4) 1_554 4
Ga1 O3 La 86.7(4) 1_554 4
O21 O3 La 55.5(6) 3_564 4
La O3 La 81.1(3) 2 4
O2 O3 La 144.9(8) 3_454 4
O1 O3 La 79.8(3) . 4
Ga3 O3 La 50.29(16) 2_565 4
La O3 La 119.5(6) 1_554 4
O2 O3 La 55.1(3) 4_554 4
O21 O3 La 107.7(6) . 4
O31 O3 La 60.7(4) 3_554 4
O2 O3 La 118.0(4) 3_455 4
Ga2 O3 La 118.9(4) 2 4
O2 O3 La 33.2(2) 4 4
La O3 La 51.8(2) 2_565 4
O2 O3 La 32.9(2) 5 4
O31 O3 La 108.7(4) 2_554 4
Ga2 O3 La 114.3(3) . 4
O1 O3 La 97.6(5) 1_554 4
Ga3 O3 La 131.6(6) . 4
O1 O3 La 105.9(4) 1_545 4
O31 O3 O21 49(4) 2 2
Ga3 O3 O21 35.9(8) 4_445 2
Ga1 O3 O21 75.8(8) . 2
Nb O3 O21 75.8(8) . 2
La O3 O21 134.4(10) . 2
O31 O3 O21 115.8(14) 4 2
Ga3 O3 O21 114.6(7) 2_564 2
O3 O3 O21 109.1(12) 6 2
O31 O3 O21 103.5(13) 6 2
O2 O3 O21 158.7(8) 6 2
O3 O3 O21 93.9(10) 4 2
O3 O3 O21 34.7(10) 3 2
O2 O3 O21 19.6(5) 2 2
O3 O3 O21 94.6(9) 6_554 2
O31 O3 O21 57.9(6) . 2
O2 O3 O21 70.0(7) 1_554 2
O21 O3 O21 60.2(7) 4_444 2
O21 O3 O21 32.2(11) 5_445 2
O31 O3 O21 43.1(11) 5 2
O1 O3 O21 91.9(7) 2_455 2
O3 O3 O21 59.8(6) 2 2
O21 O3 O21 142.5(8) 6 2
O2 O3 O21 84.4(7) . 2
O31 O3 O21 98.8(8) 4_554 2
O3 O3 O21 43.3(7) 2_554 2
Ga2 O3 O21 87.8(6) 1_554 2
O21 O3 O21 113.1(10) 1_554 2
O21 O3 O21 149.2(12) 2_565 2
O31 O3 O21 46.8(9) 1_554 2
Ga3 O3 O21 56.3(5) 1_655 2
La O3 O21 57.2(6) 4_445 2
O2 O3 O21 149.3(7) 5_455 2
O3 O3 O21 88.4(5) 5 2
O31 O3 O21 81.6(7) 3 2
Ga3 O3 O21 78.4(6) 4_446 2
Ga2 O3 O21 154.8(6) 2_565 2
O3 O3 O21 78.1(5) 5_554 2
O21 O3 O21 78.4(7) 4_445 2
Nb O3 O21 73.1(5) 1_554 2
Ga1 O3 O21 73.1(5) 1_554 2
O21 O3 O21 125.6(4) 3_564 2
La O3 O21 27.5(4) 2 2
O2 O3 O21 108.3(6) 3_454 2
O1 O3 O21 156.9(8) . 2
Ga3 O3 O21 112.6(6) 2_565 2
La O3 O21 103.5(5) 1_554 2
O2 O3 O21 113.9(5) 4_554 2
O21 O3 O21 117.3(10) . 2
O31 O3 O21 72.5(7) 3_554 2
O2 O3 O21 116.3(7) 3_455 2
Ga2 O3 O21 20.2(4) 2 2
O2 O3 O21 122.0(6) 4 2
La O3 O21 150.3(5) 2_565 2
O2 O3 O21 68.9(5) 5 2
O31 O3 O21 77.7(6) 2_554 2
Ga2 O3 O21 96.4(7) . 2
O1 O3 O21 133.5(6) 1_554 2
Ga3 O3 O21 128.5(6) . 2
O1 O3 O21 38.2(5) 1_545 2
La O3 O21 98.7(5) 4 2
O31 O3 O31 92(4) 2 5_455
Ga3 O3 O31 106.0(7) 4_445 5_455
Ga1 O3 O31 136.1(7) . 5_455
Nb O3 O31 136.1(7) . 5_455
La O3 O31 33.4(5) . 5_455
O31 O3 O31 91.3(7) 4 5_455
Ga3 O3 O31 110.3(8) 2_564 5_455
O3 O3 O31 88.4(4) 6 5_455
O31 O3 O31 132.9(18) 6 5_455
O2 O3 O31 74.8(6) 6 5_455
O3 O3 O31 142.6(15) 4 5_455
O3 O3 O31 157.1(15) 3 5_455
O2 O3 O31 104.4(7) 2 5_455
O3 O3 O31 94.6(4) 6_554 5_455
O31 O3 O31 114.7(5) . 5_455
O2 O3 O31 71.6(5) 1_554 5_455
O21 O3 O31 71.5(9) 4_444 5_455
O21 O3 O31 91.7(9) 5_445 5_455
O31 O3 O31 162.2(14) 5 5_455
O1 O3 O31 32.8(4) 2_455 5_455
O3 O3 O31 119.3(6) 2 5_455
O21 O3 O31 28.9(7) 6 5_455
O2 O3 O31 68.9(5) . 5_455
O31 O3 O31 96.5(6) 4_554 5_455
O3 O3 O31 126.3(5) 2_554 5_455
Ga2 O3 O31 40.8(4) 1_554 5_455
O21 O3 O31 33.3(7) 1_554 5_455
O21 O3 O31 81.1(8) 2_565 5_455
O31 O3 O31 117.5(7) 1_554 5_455
Ga3 O3 O31 163.4(5) 1_655 5_455
La O3 O31 72.4(5) 4_445 5_455
O2 O3 O31 28.1(4) 5_455 5_455
O3 O3 O31 130.1(6) 5 5_455
O31 O3 O31 137.1(5) 3 5_455
Ga3 O3 O31 93.3(4) 4_446 5_455
Ga2 O3 O31 55.5(3) 2_565 5_455
O3 O3 O31 137.4(6) 5_554 5_455
O21 O3 O31 72.5(6) 4_445 5_455
Nb O3 O31 115.4(4) 1_554 5_455
Ga1 O3 O31 115.4(4) 1_554 5_455
O21 O3 O31 101.4(8) 3_564 5_455
La O3 O31 131.1(7) 2 5_455
O2 O3 O31 35.5(5) 3_454 5_455
O1 O3 O31 56.4(5) . 5_455
Ga3 O3 O31 97.3(6) 2_565 5_455
La O3 O31 66.2(4) 1_554 5_455
O2 O3 O31 109.9(6) 4_554 5_455
O21 O3 O31 44.3(7) . 5_455
O31 O3 O31 139.2(4) 3_554 5_455
O2 O3 O31 34.6(5) 3_455 5_455
Ga2 O3 O31 104.1(6) 2 5_455
O2 O3 O31 104.9(7) 4 5_455
La O3 O31 84.8(6) 2_565 5_455
O2 O3 O31 167.6(9) 5 5_455
O31 O3 O31 93.6(5) 2_554 5_455
Ga2 O3 O31 54.1(4) . 5_455
O1 O3 O31 63.8(3) 1_554 5_455
Ga3 O3 O31 20.4(3) . 5_455
O1 O3 O31 101.0(5) 1_545 5_455
La O3 O31 135.9(7) 4 5_455
O21 O3 O31 123.5(8) 2 5_455
O31 O3 Ga3 63(3) 2 1_656
Ga3 O3 Ga3 109.7(9) 4_445 1_656
Ga1 O3 Ga3 9.7(4) . 1_656
Nb O3 Ga3 9.7(4) . 1_656
La O3 Ga3 97.1(5) . 1_656
O31 O3 Ga3 43.6(7) 4 1_656
Ga3 O3 Ga3 99.8(4) 2_564 1_656
O3 O3 Ga3 42.1(3) 6 1_656
O31 O3 Ga3 57.2(7) 6 1_656
O2 O3 Ga3 102.9(5) 6 1_656
O3 O3 Ga3 58.1(3) 4 1_656
O3 O3 Ga3 52.4(3) 3 1_656
O2 O3 Ga3 83.3(6) 2 1_656
O3 O3 Ga3 134.6(6) 6_554 1_656
O31 O3 Ga3 29.4(7) . 1_656
O2 O3 Ga3 144.8(8) 1_554 1_656
O21 O3 Ga3 131.8(11) 4_444 1_656
O21 O3 Ga3 98.9(9) 5_445 1_656
O31 O3 Ga3 45.1(7) 5 1_656
O1 O3 Ga3 116.3(7) 2_455 1_656
O3 O3 Ga3 23.4(3) 2 1_656
O21 O3 Ga3 138.1(8) 6 1_656
O2 O3 Ga3 65.7(4) . 1_656
O31 O3 Ga3 130.5(8) 4_554 1_656
O3 O3 Ga3 100.6(9) 2_554 1_656
Ga2 O3 Ga3 143.5(8) 1_554 1_656
O21 O3 Ga3 161.6(8) 1_554 1_656
O21 O3 Ga3 105.5(8) 2_565 1_656
O31 O3 Ga3 109.1(11) 1_554 1_656
Ga3 O3 Ga3 68.3(3) 1_655 1_656
La O3 Ga3 86.5(5) 4_445 1_656
O2 O3 Ga3 128.2(4) 5_455 1_656
O3 O3 Ga3 18.3(2) 5 1_656
O31 O3 Ga3 16.9(4) 3 1_656
Ga3 O3 Ga3 39.15(18) 4_446 1_656
Ga2 O3 Ga3 127.2(4) 2_565 1_656
O3 O3 Ga3 90.6(4) 5_554 1_656
O21 O3 Ga3 64.7(6) 4_445 1_656
Nb O3 Ga3 116.2(3) 1_554 1_656
Ga1 O3 Ga3 116.2(3) 1_554 1_656
O21 O3 Ga3 101.6(6) 3_564 1_656
La O3 Ga3 48.1(2) 2 1_656
O2 O3 Ga3 162.8(5) 3_454 1_656
O1 O3 Ga3 88.1(3) . 1_656
Ga3 O3 Ga3 38.88(16) 2_565 1_656
La O3 Ga3 164.0(5) 1_554 1_656
O2 O3 Ga3 101.2(3) 4_554 1_656
O21 O3 Ga3 84.0(6) . 1_656
O31 O3 Ga3 90.7(4) 3_554 1_656
O2 O3 Ga3 94.0(4) 3_455 1_656
Ga2 O3 Ga3 91.7(5) 2 1_656
O2 O3 Ga3 49.0(2) 4 1_656
La O3 Ga3 80.2(2) 2_565 1_656
O2 O3 Ga3 51.7(2) 5 1_656
O31 O3 Ga3 137.9(5) 2_554 1_656
Ga2 O3 Ga3 77.9(3) . 1_656
O1 O3 Ga3 141.4(5) 1_554 1_656
Ga3 O3 Ga3 145.2(3) . 1_656
O1 O3 Ga3 62.6(3) 1_545 1_656
La O3 Ga3 46.38(13) 4 1_656
O21 O3 Ga3 75.0(5) 2 1_656
O31 O3 Ga3 128.3(5) 5_455 1_656
O31 O3 O3 57(4) 2 1_556
Ga3 O3 O3 131.2(9) 4_445 1_556
Ga1 O3 O3 49.7(5) . 1_556
Nb O3 O3 49.7(5) . 1_556
La O3 O3 56.8(5) . 1_556
O31 O3 O3 25.7(16) 4 1_556
Ga3 O3 O3 120.8(4) 2_564 1_556
O3 O3 O3 14.8(13) 6 1_556
O31 O3 O3 83.6(8) 6 1_556
O2 O3 O3 93.8(6) 6 1_556
O3 O3 O3 90.000(2) 4 1_556
O3 O3 O3 90.0 3 1_556
O2 O3 O3 93.3(5) 2 1_556
O3 O3 O3 164.1(11) 6_554 1_556
O31 O3 O3 40.7(4) . 1_556
O2 O3 O3 140.5(6) 1_554 1_556
O21 O3 O3 125.3(9) 4_444 1_556
O21 O3 O3 102.6(8) 5_445 1_556
O31 O3 O3 84.5(7) 5 1_556
O1 O3 O3 81.5(4) 2_455 1_556
O3 O3 O3 40.8(5) 2 1_556
O21 O3 O3 102.1(7) 6 1_556
O2 O3 O3 33.9(3) . 1_556
O31 O3 O3 157.6(9) 4_554 1_556
O3 O3 O3 137.2(9) 2_554 1_556
Ga2 O3 O3 112.5(4) 1_554 1_556
O21 O3 O3 120.2(7) 1_554 1_556
O21 O3 O3 102.3(7) 2_565 1_556
O31 O3 O3 143.6(10) 1_554 1_556
Ga3 O3 O3 109.8(3) 1_655 1_556
La O3 O3 70.3(2) 4_445 1_556
O2 O3 O3 92.5(4) 5_455 1_556
O3 O3 O3 48.5(6) 5 1_556
O31 O3 O3 53.3(7) 3 1_556
Ga3 O3 O3 20.0(3) 4_446 1_556
Ga2 O3 O3 107.1(3) 2_565 1_556
O3 O3 O3 129.5(5) 5_554 1_556
O21 O3 O3 36.9(5) 4_445 1_556
Nb O3 O3 157.6(2) 1_554 1_556
Ga1 O3 O3 157.6(2) 1_554 1_556
O21 O3 O3 115.2(6) 3_564 1_556
La O3 O3 72.7(2) 2 1_556
O2 O3 O3 121.9(3) 3_454 1_556
O1 O3 O3 59.5(4) . 1_556
Ga3 O3 O3 28.1(4) 2_565 1_556
La O3 O3 151.9(2) 1_554 1_556
O2 O3 O3 122.5(3) 4_554 1_556
O21 O3 O3 42.5(6) . 1_556
O31 O3 O3 131.0(4) 3_554 1_556
O2 O3 O3 52.7(3) 3_455 1_556
Ga2 O3 O3 103.9(3) 2 1_556
O2 O3 O3 52.0(4) 4 1_556
La O3 O3 73.2(3) 2_565 1_556
O2 O3 O3 92.0(3) 5 1_556
O31 O3 O3 174.8(4) 2_554 1_556
Ga2 O3 O3 40.33(17) . 1_556
O1 O3 O3 128.6(3) 1_554 1_556
Ga3 O3 O3 104.7(2) . 1_556
O1 O3 O3 64.7(3) 1_545 1_556
La O3 O3 74.3(3) 4 1_556
O21 O3 O3 97.7(5) 2 1_556
O31 O3 O3 86.8(4) 5_455 1_556
Ga3 O3 O3 41.47(18) 1_656 1_556
O31 O3 O3 123(4) 2 1_554
Ga3 O3 O3 48.8(9) 4_445 1_554
Ga1 O3 O3 130.3(5) . 1_554
Nb O3 O3 130.3(5) . 1_554
La O3 O3 123.2(5) . 1_554
O31 O3 O3 154.3(16) 4 1_554
Ga3 O3 O3 59.2(4) 2_564 1_554
O3 O3 O3 165.2(13) 6 1_554
O31 O3 O3 96.4(8) 6 1_554
O2 O3 O3 86.2(6) 6 1_554
O3 O3 O3 90.000(2) 4 1_554
O3 O3 O3 90.000(1) 3 1_554
O2 O3 O3 86.7(5) 2 1_554
O3 O3 O3 15.9(11) 6_554 1_554
O31 O3 O3 139.3(4) . 1_554
O2 O3 O3 39.5(6) 1_554 1_554
O21 O3 O3 54.7(9) 4_444 1_554
O21 O3 O3 77.4(8) 5_445 1_554
O31 O3 O3 95.5(7) 5 1_554
O1 O3 O3 98.5(4) 2_455 1_554
O3 O3 O3 139.2(5) 2 1_554
O21 O3 O3 77.9(7) 6 1_554
O2 O3 O3 146.1(3) . 1_554
O31 O3 O3 22.4(9) 4_554 1_554
O3 O3 O3 42.8(9) 2_554 1_554
Ga2 O3 O3 67.5(4) 1_554 1_554
O21 O3 O3 59.8(7) 1_554 1_554
O21 O3 O3 77.7(7) 2_565 1_554
O31 O3 O3 36.4(10) 1_554 1_554
Ga3 O3 O3 70.2(3) 1_655 1_554
La O3 O3 109.7(2) 4_445 1_554
O2 O3 O3 87.5(4) 5_455 1_554
O3 O3 O3 131.5(6) 5 1_554
O31 O3 O3 126.7(7) 3 1_554
Ga3 O3 O3 160.0(3) 4_446 1_554
Ga2 O3 O3 72.9(3) 2_565 1_554
O3 O3 O3 50.5(5) 5_554 1_554
O21 O3 O3 143.1(5) 4_445 1_554
Nb O3 O3 22.4(2) 1_554 1_554
Ga1 O3 O3 22.4(2) 1_554 1_554
O21 O3 O3 64.8(6) 3_564 1_554
La O3 O3 107.3(2) 2 1_554
O2 O3 O3 58.1(3) 3_454 1_554
O1 O3 O3 120.5(4) . 1_554
Ga3 O3 O3 151.9(4) 2_565 1_554
La O3 O3 28.1(2) 1_554 1_554
O2 O3 O3 57.5(3) 4_554 1_554
O21 O3 O3 137.5(6) . 1_554
O31 O3 O3 49.0(4) 3_554 1_554
O2 O3 O3 127.3(3) 3_455 1_554
Ga2 O3 O3 76.1(3) 2 1_554
O2 O3 O3 128.0(4) 4 1_554
La O3 O3 106.8(3) 2_565 1_554
O2 O3 O3 88.0(3) 5 1_554
O31 O3 O3 5.2(4) 2_554 1_554
Ga2 O3 O3 139.67(17) . 1_554
O1 O3 O3 51.4(3) 1_554 1_554
Ga3 O3 O3 75.3(2) . 1_554
O1 O3 O3 115.3(3) 1_545 1_554
La O3 O3 105.7(3) 4 1_554
O21 O3 O3 82.3(5) 2 1_554
O31 O3 O3 93.2(4) 5_455 1_554
Ga3 O3 O3 138.53(18) 1_656 1_554
O3 O3 O3 180.000(1) 1_556 1_554
O31 O3 O21 104(4) 2 3_565
Ga3 O3 O21 157.8(7) 4_445 3_565
Ga1 O3 O21 52.5(6) . 3_565
Nb O3 O21 52.5(6) . 3_565
La O3 O21 65.7(6) . 3_565
O31 O3 O21 22.8(14) 4 3_565
Ga3 O3 O21 73.0(6) 2_564 3_565
O3 O3 O21 33.8(10) 6 3_565
O31 O3 O21 45.5(13) 6 3_565
O2 O3 O21 51.3(6) 6 3_565
O3 O3 O21 55.9(9) 4 3_565
O3 O3 O21 98.7(8) 3 3_565
O2 O3 O21 135.6(8) 2 3_565
O3 O3 O21 115.7(14) 6_554 3_565
O31 O3 O21 76.8(8) . 3_565
O2 O3 O21 161.6(10) 1_554 3_565
O21 O3 O21 167.2(8) 4_444 3_565
O21 O3 O21 149.3(9) 5_445 3_565
O31 O3 O21 89.7(10) 5 3_565
O1 O3 O21 114.5(6) 2_455 3_565
O3 O3 O21 72.7(6) 2 3_565
O21 O3 O21 88.1(8) 6 3_565
O2 O3 O21 80.5(5) . 3_565
O31 O3 O21 109.0(12) 4_554 3_565
O3 O3 O21 134.2(5) 2_554 3_565
Ga2 O3 O21 137.0(6) 1_554 3_565
O21 O3 O21 117.8(10) 1_554 3_565
O21 O3 O21 57.1(10) 2_565 3_565
O31 O3 O21 141.4(7) 1_554 3_565
Ga3 O3 O21 94.9(5) 1_655 3_565
La O3 O21 118.5(6) 4_445 3_565
O2 O3 O21 79.4(6) 5_455 3_565
O3 O3 O21 40.1(6) 5 3_565
O31 O3 O21 47.4(8) 3 3_565
Ga3 O3 O21 66.4(4) 4_446 3_565
Ga2 O3 O21 73.9(6) 2_565 3_565
O3 O3 O21 94.9(6) 5_554 3_565
O21 O3 O21 84.7(8) 4_445 3_565
Nb O3 O21 121.5(7) 1_554 3_565
Ga1 O3 O21 121.5(7) 1_554 3_565
O21 O3 O21 66.7(6) 3_564 3_565
La O3 O21 101.7(5) 2 3_565
O2 O3 O21 122.6(7) 3_454 3_565
O1 O3 O21 40.3(5) . 3_565
Ga3 O3 O21 21.5(4) 2_565 3_565
La O3 O21 123.8(8) 1_554 3_565
O2 O3 O21 74.6(6) 4_554 3_565
O21 O3 O21 67.5(9) . 3_565
O31 O3 O21 99.8(6) 3_554 3_565
O2 O3 O21 77.0(5) 3_455 3_565
Ga2 O3 O21 145.0(7) 2 3_565
O2 O3 O21 8.9(5) 4 3_565
La O3 O21 28.1(4) 2_565 3_565
O2 O3 O21 74.1(5) 5 3_565
O31 O3 O21 136.5(6) 2_554 3_565
Ga2 O3 O21 80.2(5) . 3_565
O1 O3 O21 91.5(6) 1_554 3_565
Ga3 O3 O21 100.6(6) . 3_565
O1 O3 O21 109.4(6) 1_545 3_565
La O3 O21 42.0(5) 4 3_565
O21 O3 O21 128.2(5) 2 3_565
O31 O3 O21 96.2(7) 5_455 3_565
Ga3 O3 O21 53.6(4) 1_656 3_565
O3 O3 O21 48.5(5) 1_556 3_565
O3 O3 O21 131.5(5) 1_554 3_565
O31 O3 O2 90(4) 2 3_554
Ga3 O3 O2 47.9(4) 4_445 3_554
Ga1 O3 O2 70.3(5) . 3_554
Nb O3 O2 70.3(5) . 3_554
La O3 O2 173.6(8) . 3_554
O31 O3 O2 116.4(8) 4 3_554
Ga3 O3 O2 71.3(4) 2_564 3_554
O3 O3 O2 118.3(3) 6 3_554
O31 O3 O2 68.0(12) 6 3_554
O2 O3 O2 115.1(7) 6 3_554
O3 O3 O2 57.1(7) 4 3_554
O3 O3 O2 27.8(2) 3 3_554
O2 O3 O2 62.4(5) 2 3_554
O3 O3 O2 66.8(3) 6_554 3_554
O31 O3 O2 80.7(7) . 3_554
O2 O3 O2 80.7(4) 1_554 3_554
O21 O3 O2 82.4(8) 4_444 3_554
O21 O3 O2 70.0(8) 5_445 3_554
O31 O3 O2 32.3(7) 5 3_554
O1 O3 O2 131.3(6) 2_455 3_554
O3 O3 O2 78.2(6) 2 3_554
O21 O3 O2 140.0(9) 6 3_554
O2 O3 O2 122.6(7) . 3_554
O31 O3 O2 67.4(5) 4_554 3_554
O3 O3 O2 25.9(6) 2_554 3_554
Ga2 O3 O2 112.5(4) 1_554 3_554
O21 O3 O2 121.0(7) 1_554 3_554
O21 O3 O2 105.8(8) 2_565 3_554
O31 O3 O2 34.7(8) 1_554 3_554
Ga3 O3 O2 15.8(2) 1_655 3_554
La O3 O2 100.8(5) 4_445 3_554
O2 O3 O2 148.4(7) 5_455 3_554
O3 O3 O2 77.5(5) 5 3_554
O31 O3 O2 70.3(7) 3 3_554
Ga3 O3 O2 104.8(5) 4_446 3_554
Ga2 O3 O2 123.1(6) 2_565 3_554
O3 O3 O2 35.1(4) 5_554 3_554
O21 O3 O2 117.1(8) 4_445 3_554
Nb O3 O2 43.0(2) 1_554 3_554
Ga1 O3 O2 43.0(2) 1_554 3_554
O21 O3 O2 82.2(6) 3_564 3_554
La O3 O2 52.8(3) 2 3_554
O2 O3 O2 117.9(4) 3_454 3_554
O1 O3 O2 147.3(5) . 3_554
Ga3 O3 O2 110.4(4) 2_565 3_554
La O3 O2 91.3(3) 1_554 3_554
O2 O3 O2 70.8(3) 4_554 3_554
O21 O3 O2 155.8(9) . 3_554
O31 O3 O2 29.9(5) 3_554 3_554
O2 O3 O2 159.2(8) 3_455 3_554
Ga2 O3 O2 58.2(3) 2 3_554
O2 O3 O2 101.4(3) 4 3_554
La O3 O2 114.7(4) 2_565 3_554
O2 O3 O2 36.2(4) 5 3_554
O31 O3 O2 61.5(4) 2_554 3_554
Ga2 O3 O2 137.1(7) . 3_554
O1 O3 O2 105.9(5) 1_554 3_554
Ga3 O3 O2 138.1(4) . 3_554
O1 O3 O2 78.6(4) 1_545 3_554
La O3 O2 68.6(3) 4 3_554
O21 O3 O2 43.7(5) 2 3_554
O31 O3 O2 152.2(6) 5_455 3_554
Ga3 O3 O2 76.6(3) 1_656 3_554
O3 O3 O2 116.8(3) 1_556 3_554
O3 O3 O2 63.2(3) 1_554 3_554
O21 O3 O2 110.3(5) 3_565 3_554
O31 O3 O2 76(3) 2 4_444
Ga3 O3 O2 54.8(4) 4_445 4_444
Ga1 O3 O2 146.8(12) . 4_444
Nb O3 O2 146.8(12) . 4_444
La O3 O2 81.8(4) . 4_444
O31 O3 O2 135.2(13) 4 4_444
Ga3 O3 O2 118.4(6) 2_564 4_444
O3 O3 O2 126.9(10) 6 4_444
O31 O3 O2 160.1(8) 6 4_444
O2 O3 O2 113.2(6) 6 4_444
O3 O3 O2 153.1(3) 4 4_444
O3 O3 O2 111.1(12) 3 4_444
O2 O3 O2 62.2(4) 2 4_444
O3 O3 O2 76.2(7) 6_554 4_444
O31 O3 O2 110.3(6) . 4_444
O2 O3 O2 26.0(3) 1_554 4_444
O21 O3 O2 20.1(7) 4_444 4_444
O21 O3 O2 46.4(7) 5_445 4_444
O31 O3 O2 120.0(13) 5 4_444
O1 O3 O2 36.3(4) 2_455 4_444
O3 O3 O2 116.3(4) 2 4_444
O21 O3 O2 65.4(7) 6 4_444
O2 O3 O2 82.9(4) . 4_444
O31 O3 O2 82.3(6) 4_554 4_444
O3 O3 O2 77.9(4) 2_554 4_444
Ga2 O3 O2 10.8(2) 1_554 4_444
O21 O3 O2 37.7(6) 1_554 4_444
O21 O3 O2 113.3(8) 2_565 4_444
O31 O3 O2 69.9(8) 1_554 4_444
Ga3 O3 O2 117.6(4) 1_655 4_444
La O3 O2 53.7(3) 4_445 4_444
O2 O3 O2 72.1(4) 5_455 4_444
O3 O3 O2 157.9(7) 5 4_444
O31 O3 O2 154.9(7) 3 4_444
Ga3 O3 O2 106.5(6) 4_446 4_444
Ga2 O3 O2 87.8(3) 2_565 4_444
O3 O3 O2 111.9(6) 5_554 4_444
O21 O3 O2 81.3(6) 4_445 4_444
Nb O3 O2 82.4(3) 1_554 4_444
Ga1 O3 O2 82.4(3) 1_554 4_444
O21 O3 O2 118.4(7) 3_564 4_444
La O3 O2 98.7(5) 2 4_444
O2 O3 O2 33.2(2) 3_454 4_444
O1 O3 O2 107.8(3) . 4_444
Ga3 O3 O2 140.7(5) 2_565 4_444
La O3 O2 52.8(2) 1_554 4_444
O2 O3 O2 116.8(5) 4_554 4_444
O21 O3 O2 83.1(6) . 4_444
O31 O3 O2 108.3(5) 3_554 4_444
O2 O3 O2 72.6(2) 3_455 4_444
Ga2 O3 O2 57.3(3) 2 4_444
O2 O3 O2 156.1(5) 4 4_444
La O3 O2 132.1(5) 2_565 4_444
O2 O3 O2 138.6(4) 5 4_444
O31 O3 O2 60.6(5) 2_554 4_444
Ga2 O3 O2 76.5(3) . 4_444
O1 O3 O2 78.4(3) 1_554 4_444
Ga3 O3 O2 51.15(19) . 4_444
O1 O3 O2 77.5(4) 1_545 4_444
La O3 O2 169.0(4) 4 4_444
O21 O3 O2 77.4(6) 2 4_444
O31 O3 O2 51.4(5) 5_455 4_444
Ga3 O3 O2 139.6(7) 1_656 4_444
O3 O3 O2 116.2(3) 1_556 4_444
O3 O3 O2 63.8(3) 1_554 4_444
O21 O3 O2 147.3(6) 3_565 4_444
O2 O3 O2 102.4(5) 3_554 4_444
O31 O3 O21 22(4) 2 5_446
Ga3 O3 O21 97.5(12) 4_445 5_446
Ga1 O3 O21 61.1(8) . 5_446
Nb O3 O21 61.1(8) . 5_446
La O3 O21 71.8(7) . 5_446
O31 O3 O21 60.3(15) 4 5_446
Ga3 O3 O21 150.7(6) 2_564 5_446
O3 O3 O21 49.6(11) 6 5_446
O31 O3 O21 108.1(9) 6 5_446
O2 O3 O21 127.3(7) 6 5_446
O3 O3 O21 109.7(6) 4 5_446
O3 O3 O21 76.7(8) 3 5_446
O2 O3 O21 59.4(7) 2 5_446
O3 O3 O21 160.8(14) 6_554 5_446
O31 O3 O21 27.0(7) . 5_446
O2 O3 O21 109.7(9) 1_554 5_446
O21 O3 O21 93.3(13) 4_444 5_446
O21 O3 O21 67.8(8) 5_445 5_446
O31 O3 O21 76.0(8) 5 5_446
O1 O3 O21 65.4(7) 2_455 5_446
O3 O3 O21 32.4(5) 2 5_446
O21 O3 O21 114.5(10) 6 5_446
O2 O3 O21 19.8(5) . 5_446
O31 O3 O21 166.6(11) 4_554 5_446
O3 O3 O21 111.7(10) 2_554 5_446
Ga2 O3 O21 92.2(7) 1_554 5_446
O21 O3 O21 114.5(7) 1_554 5_446
O21 O3 O21 136.6(10) 2_565 5_446
O31 O3 O21 114.5(11) 1_554 5_446
Ga3 O3 O21 105.7(7) 1_655 5_446
La O3 O21 38.2(5) 4_445 5_446
O2 O3 O21 108.0(6) 5_455 5_446
O3 O3 O21 68.0(6) 5 5_446
O31 O3 O21 68.5(7) 3 5_446
Ga3 O3 O21 16.8(4) 4_446 5_446
Ga2 O3 O21 132.9(5) 2_565 5_446
O3 O3 O21 134.2(6) 5_554 5_446
O21 O3 O21 15.5(8) 4_445 5_446
Nb O3 O21 141.5(7) 1_554 5_446
Ga1 O3 O21 141.5(7) 1_554 5_446
O21 O3 O21 148.7(5) 3_564 5_446
La O3 O21 50.4(5) 2 5_446
O2 O3 O21 113.0(6) 3_454 5_446
O1 O3 O21 88.8(5) . 5_446
Ga3 O3 O21 61.5(5) 2_565 5_446
La O3 O21 143.2(6) 1_554 5_446
O2 O3 O21 152.3(5) 4_554 5_446
O21 O3 O21 52.9(5) . 5_446
O31 O3 O21 131.0(7) 3_554 5_446
O2 O3 O21 57.5(5) 3_455 5_446
Ga2 O3 O21 69.9(6) 2 5_446
O2 O3 O21 84.8(5) 4 5_446
La O3 O21 108.0(5) 2_565 5_446
O2 O3 O21 98.1(6) 5 5_446
O31 O3 O21 140.0(6) 2_554 5_446
Ga2 O3 O21 35.0(4) . 5_446
O1 O3 O21 150.6(5) 1_554 5_446
Ga3 O3 O21 108.3(5) . 5_446
O1 O3 O21 31.3(5) 1_545 5_446
La O3 O21 97.3(5) 4 5_446
O21 O3 O21 68.4(6) 2 5_446
O31 O3 O21 88.0(6) 5_455 5_446
Ga3 O3 O21 51.6(5) 1_656 5_446
O3 O3 O21 34.8(4) 1_556 5_446
O3 O3 O21 145.2(4) 1_554 5_446
O21 O3 O21 82.8(6) 3_565 5_446
O2 O3 O21 103.2(6) 3_554 5_446
O2 O3 O21 90.9(6) 4_444 5_446
O31 O3 O21 77(3) 2 3_454
Ga3 O3 O21 64.4(6) 4_445 3_454
Ga1 O3 O21 148.3(12) . 3_454
Nb O3 O21 148.3(12) . 3_454
La O3 O21 72.2(5) . 3_454
O31 O3 O21 126.6(12) 4 3_454
Ga3 O3 O21 120.6(8) 2_564 3_454
O3 O3 O21 119.2(10) 6 3_454
O31 O3 O21 163.2(12) 6 3_454
O2 O3 O21 107.6(7) 6 3_454
O3 O3 O21 160.1(5) 4 3_454
O3 O3 O21 119.5(13) 3 3_454
O2 O3 O21 68.6(5) 2 3_454
O3 O3 O21 81.0(7) 6_554 3_454
O31 O3 O21 110.8(7) . 3_454
O2 O3 O21 34.4(5) 1_554 3_454
O21 O3 O21 29.7(8) 4_444 3_454
O21 O3 O21 53.4(5) 5_445 3_454
O31 O3 O21 128.2(13) 5 3_454
O1 O3 O21 28.5(5) 2_455 3_454
O3 O3 O21 117.0(5) 2 3_454
O21 O3 O21 58.3(8) 6 3_454
O2 O3 O21 77.8(6) . 3_454
O31 O3 O21 86.6(7) 4_554 3_454
O3 O3 O21 87.4(6) 2_554 3_454
Ga2 O3 O21 4.0(4) 1_554 3_454
O21 O3 O21 33.1(7) 1_554 3_454
O21 O3 O21 109.3(8) 2_565 3_454
O31 O3 O21 79.3(9) 1_554 3_454
Ga3 O3 O21 127.2(6) 1_655 3_454
La O3 O21 53.4(4) 4_445 3_454
O2 O3 O21 64.1(5) 5_455 3_454
O3 O3 O21 156.3(9) 5 3_454
O31 O3 O21 156.4(9) 3 3_454
Ga3 O3 O21 103.0(6) 4_446 3_454
Ga2 O3 O21 82.6(5) 2_565 3_454
O3 O3 O21 119.6(8) 5_554 3_454
O21 O3 O21 77.1(4) 4_445 3_454
Nb O3 O21 90.1(5) 1_554 3_454
Ga1 O3 O21 90.1(5) 1_554 3_454
O21 O3 O21 118.4(9) 3_564 3_454
La O3 O21 104.2(6) 2 3_454
O2 O3 O21 29.1(4) 3_454 3_454
O1 O3 O21 98.4(5) . 3_454
Ga3 O3 O21 132.3(6) 2_565 3_454
La O3 O21 54.8(4) 1_554 3_454
O2 O3 O21 119.1(6) 4_554 3_454
O21 O3 O21 74.3(3) . 3_454
O31 O3 O21 116.6(7) 3_554 3_454
O2 O3 O21 63.6(5) 3_455 3_454
Ga2 O3 O21 64.9(5) 2 3_454
O2 O3 O21 146.5(6) 4 3_454
La O3 O21 124.5(6) 2_565 3_454
O2 O3 O21 148.2(6) 5 3_454
O31 O3 O21 67.5(6) 2_554 3_454
Ga2 O3 O21 69.6(5) . 3_454
O1 O3 O21 76.4(5) 1_554 3_454
Ga3 O3 O21 43.8(4) . 3_454
O1 O3 O21 80.0(5) 1_545 3_454
La O3 O21 173.9(8) 4 3_454
O21 O3 O21 85.2(8) 2 3_454
O31 O3 O21 42.0(6) 5_455 3_454
Ga3 O3 O21 139.6(7) 1_656 3_454
O3 O3 O21 109.9(5) 1_556 3_454
O3 O3 O21 70.1(5) 1_554 3_454
O21 O3 O21 137.7(9) 3_565 3_454
O2 O3 O21 112.1(6) 3_554 3_454
O2 O3 O21 9.6(4) 4_444 3_454
O21 O3 O21 88.5(7) 5_446 3_454
O31 O3 La 81(4) 2 4_444
Ga3 O3 La 26.4(3) 4_445 4_444
Ga1 O3 La 133.4(9) . 4_444
Nb O3 La 133.4(9) . 4_444
La O3 La 111.8(4) . 4_444
O31 O3 La 160.9(18) 4 4_444
Ga3 O3 La 103.4(5) 2_564 4_444
O3 O3 La 150.1(15) 6 4_444
O31 O3 La 134.7(10) 6 4_444
O2 O3 La 122.4(7) 6 4_444
O3 O3 La 124.9(5) 4 4_444
O3 O3 La 86.5(9) 3 4_444
O2 O3 La 50.7(4) 2 4_444
O3 O3 La 59.9(8) 6_554 4_444
O31 O3 La 109.4(5) . 4_444
O2 O3 La 12.2(4) 1_554 4_444
O21 O3 La 12.0(7) 4_444 4_444
O21 O3 La 36.7(7) 5_445 4_444
O31 O3 La 95.4(11) 5 4_444
O1 O3 La 64.9(4) 2_455 4_444
O3 O3 La 113.6(6) 2 4_444
O21 O3 La 86.2(7) 6 4_444
O2 O3 La 102.7(5) . 4_444
O31 O3 La 66.5(7) 4_554 4_444
O3 O3 La 47.8(4) 2_554 4_444
Ga2 O3 La 39.71(18) 1_554 4_444
O21 O3 La 56.6(6) 1_554 4_444
O21 O3 La 117.0(8) 2_565 4_444
O31 O3 La 39.9(7) 1_554 4_444
Ga3 O3 La 87.7(3) 1_655 4_444
La O3 La 65.4(3) 4_445 4_444
O2 O3 La 95.1(4) 5_455 4_444
O3 O3 La 145.5(3) 5 4_444
O31 O3 La 138.1(6) 3 4_444
Ga3 O3 La 118.7(6) 4_446 4_444
Ga2 O3 La 99.8(4) 2_565 4_444
O3 O3 La 84.5(5) 5_554 4_444
O21 O3 La 99.0(7) 4_445 4_444
Nb O3 La 56.66(19) 1_554 4_444
Ga1 O3 La 56.66(19) 1_554 4_444
O21 O3 La 108.8(7) 3_564 4_444
La O3 La 84.6(4) 2 4_444
O2 O3 La 51.9(2) 3_454 4_444
O1 O3 La 134.9(4) . 4_444
Ga3 O3 La 163.6(7) 2_565 4_444
La O3 La 49.98(16) 1_554 4_444
O2 O3 La 101.7(4) 4_554 4_444
O21 O3 La 112.2(6) . 4_444
O31 O3 La 80.1(5) 3_554 4_444
O2 O3 La 102.2(4) 3_455 4_444
Ga2 O3 La 41.33(15) 2 4_444
O2 O3 La 171.7(6) 4 4_444
La O3 La 145.7(6) 2_565 4_444
O2 O3 La 108.8(4) 5 4_444
O31 O3 La 39.5(5) 2_554 4_444
Ga2 O3 La 101.5(4) . 4_444
O1 O3 La 82.2(3) 1_554 4_444
Ga3 O3 La 74.2(2) . 4_444
O1 O3 La 76.5(4) 1_545 4_444
La O3 La 139.7(3) 4 4_444
O21 O3 La 57.9(5) 2 4_444
O31 O3 La 80.1(5) 5_455 4_444
Ga3 O3 La 132.7(5) 1_656 4_444
O3 O3 La 135.7(3) 1_556 4_444
O3 O3 La 44.3(3) 1_554 4_444
O21 O3 La 173.7(7) 3_565 4_444
O2 O3 La 72.8(3) 3_554 4_444
O2 O3 La 30.1(2) 4_444 4_444
O21 O3 La 102.1(6) 5_446 4_444
O21 O3 La 39.6(4) 3_454 4_444
O31 O3 O21 95(3) 2 6_655
Ga3 O3 O21 75.6(6) 4_445 6_655
Ga1 O3 O21 47.9(5) . 6_655
Nb O3 O21 47.9(5) . 6_655
La O3 O21 147.5(7) . 6_655
O31 O3 O21 90.2(9) 4 6_655
Ga3 O3 O21 62.2(5) 2_564 6_655
O3 O3 O21 94.4(5) 6 6_655
O31 O3 O21 42.4(12) 6 6_655
O2 O3 O21 98.8(7) 6 6_655
O3 O3 O21 32.1(8) 4 6_655
O3 O3 O21 29.7(8) 3 6_655
O2 O3 O21 81.5(6) 2 6_655
O3 O3 O21 79.5(6) 6_554 6_655
O31 O3 O21 72.3(8) . 6_655
O2 O3 O21 107.9(6) 1_554 6_655
O21 O3 O21 110.2(10) 4_444 6_655
O21 O3 O21 93.2(6) 5_445 6_655
O31 O3 O21 25.2(8) 5 6_655
O1 O3 O21 153.8(9) 2_455 6_655
O3 O3 O21 67.4(6) 2 6_655
O21 O3 O21 143.6(12) 6 6_655
O2 O3 O21 118.0(7) . 6_655
O31 O3 O21 77.0(8) 4_554 6_655
O3 O3 O21 53.1(7) 2_554 6_655
Ga2 O3 O21 140.3(6) 1_554 6_655
O21 O3 O21 141.9(6) 1_554 6_655
O21 O3 O21 92.0(6) 2_565 6_655
O31 O3 O21 61.6(9) 1_554 6_655
Ga3 O3 O21 13.4(4) 1_655 6_655
La O3 O21 114.8(7) 4_445 6_655
O2 O3 O21 145.0(8) 5_455 6_655
O3 O3 O21 51.9(6) 5 6_655
O31 O3 O21 45.5(8) 3 6_655
Ga3 O3 O21 92.9(5) 4_446 6_655
Ga2 O3 O21 117.1(7) 2_565 6_655
O3 O3 O21 35.9(5) 5_554 6_655
O21 O3 O21 114.6(8) 4_445 6_655
Nb O3 O21 60.0(5) 1_554 6_655
Ga1 O3 O21 60.0(5) 1_554 6_655
O21 O3 O21 71.3(9) 3_564 6_655
La O3 O21 56.3(5) 2 6_655
O2 O3 O21 140.5(6) 3_454 6_655
O1 O3 O21 120.9(6) . 6_655
Ga3 O3 O21 84.2(5) 2_565 6_655
La O3 O21 108.5(6) 1_554 6_655
O2 O3 O21 62.6(5) 4_554 6_655
O21 O3 O21 139.9(6) . 6_655
O31 O3 O21 34.8(5) 3_554 6_655
O2 O3 O21 150.3(6) 3_455 6_655
Ga2 O3 O21 80.7(5) 2 6_655
O2 O3 O21 73.6(5) 4 6_655
La O3 O21 90.7(5) 2_565 6_655
O2 O3 O21 8.4(4) 5 6_655
O31 O3 O21 82.6(6) 2_554 6_655
Ga2 O3 O21 132.5(6) . 6_655
O1 O3 O21 108.8(6) 1_554 6_655
Ga3 O3 O21 152.6(7) . 6_655
O1 O3 O21 86.4(5) 1_545 6_655
La O3 O21 41.2(4) 4 6_655
O21 O3 O21 62.1(9) 2 6_655
O31 O3 O21 172.5(8) 5_455 6_655
Ga3 O3 O21 56.4(4) 1_656 6_655
O3 O3 O21 97.6(5) 1_556 6_655
O3 O3 O21 82.4(5) 1_554 6_655
O21 O3 O21 82.4(9) 3_565 6_655
O2 O3 O21 27.8(5) 3_554 6_655
O2 O3 O21 130.3(6) 4_444 6_655
O21 O3 O21 99.1(5) 5_446 6_655
O21 O3 O21 139.9(5) 3_454 6_655
La O3 O21 100.6(5) 4_444 6_655
O31 O3 O21 78(4) 2 6_556
Ga3 O3 O21 146.7(10) 4_445 6_556
Ga1 O3 O21 81.8(6) . 6_556
Nb O3 O21 81.8(6) . 6_556
La O3 O21 21.8(4) . 6_556
O31 O3 O21 37.3(9) 4 6_556
Ga3 O3 O21 112.9(7) 2_564 6_556
O3 O3 O21 33.8(4) 6 6_556
O31 O3 O21 95.8(13) 6 6_556
O2 O3 O21 71.1(6) 6 6_556
O3 O3 O21 106.0(8) 4 6_556
O3 O3 O21 126.0(4) 3 6_556
O2 O3 O21 114.5(8) 2 6_556
O3 O3 O21 136.5(10) 6_554 6_556
O31 O3 O21 75.3(6) . 6_556
O2 O3 O21 124.1(5) 1_554 6_556
O21 O3 O21 117.5(7) 4_444 6_556
O21 O3 O21 115.2(11) 5_445 6_556
O31 O3 O21 120.0(8) 5 6_556
O1 O3 O21 64.3(5) 2_455 6_556
O3 O3 O21 76.4(6) 2 6_556
O21 O3 O21 66.1(7) 6 6_556
O2 O3 O21 43.4(5) . 6_556
O31 O3 O21 133.6(11) 4_554 6_556
O3 O3 O21 170.3(10) 2_554 6_556
Ga2 O3 O21 90.9(5) 1_554 6_556
O21 O3 O21 87.0(9) 1_554 6_556
O21 O3 O21 81.2(9) 2_565 6_556
O31 O3 O21 167.9(7) 1_554 6_556
Ga3 O3 O21 140.9(5) 1_655 6_556
La O3 O21 78.2(5) 4_445 6_556
O2 O3 O21 56.5(5) 5_455 6_556
O3 O3 O21 75.7(7) 5 6_556
O31 O3 O21 82.5(9) 3 6_556
Ga3 O3 O21 51.5(4) 4_446 6_556
Ga2 O3 O21 75.0(5) 2_565 6_556
O3 O3 O21 144.3(5) 5_554 6_556
O21 O3 O21 49.4(2) 4_445 6_556
Nb O3 O21 159.7(8) 1_554 6_556
Ga1 O3 O21 159.7(8) 1_554 6_556
O21 O3 O21 102.7(7) 3_564 6_556
La O3 O21 106.6(6) 2 6_556
O2 O3 O21 89.9(5) 3_454 6_556
O1 O3 O21 30.9(4) . 6_556
Ga3 O3 O21 43.3(4) 2_565 6_556
La O3 O21 116.1(5) 1_554 6_556
O2 O3 O21 114.2(7) 4_554 6_556
O21 O3 O21 17.3(8) . 6_556
O31 O3 O21 149.7(6) 3_554 6_556
O2 O3 O21 26.9(4) 3_455 6_556
Ga2 O3 O21 123.3(7) 2 6_556
O2 O3 O21 58.6(5) 4 6_556
La O3 O21 59.5(4) 2_565 6_556
O2 O3 O21 119.9(5) 5 6_556
O31 O3 O21 146.3(6) 2_554 6_556
Ga2 O3 O21 34.6(4) . 6_556
O1 O3 O21 95.7(6) 1_554 6_556
Ga3 O3 O21 69.9(4) . 6_556
O1 O3 O21 89.1(6) 1_545 6_556
La O3 O21 91.2(4) 4 6_556
O21 O3 O21 127.1(8) 2 6_556
O31 O3 O21 54.7(6) 5_455 6_556
Ga3 O3 O21 75.3(4) 1_656 6_556
O3 O3 O21 36.0(5) 1_556 6_556
O3 O3 O21 144.0(5) 1_554 6_556
O21 O3 O21 50.3(3) 3_565 6_556
O2 O3 O21 151.9(6) 3_554 6_556
O2 O3 O21 99.3(5) 4_444 6_556
O21 O3 O21 58.8(8) 5_446 6_556
O21 O3 O21 90.1(7) 3_454 6_556
La O3 O21 129.0(5) 4_444 6_556
O21 O3 O21 127.5(8) 6_655 6_556
O31 O3 O2 58(3) 2 3
Ga3 O3 O2 89.5(8) 4_445 3
Ga1 O3 O2 20.0(5) . 3
Nb O3 O2 20.0(5) . 3
La O3 O2 115.0(6) . 3
O31 O3 O2 64.0(8) 4 3
Ga3 O3 O2 100.6(4) 2_564 3
O3 O3 O2 61.8(4) 6 3
O31 O3 O2 62.4(9) 6 3
O2 O3 O2 117.9(6) 6 3
O3 O3 O2 58.8(6) 4 3
O3 O3 O2 32.6(3) 3 3
O2 O3 O2 67.3(6) 2 3
O3 O3 O2 123.0(3) 6_554 3
O31 O3 O2 28.4(7) . 3
O2 O3 O2 125.8(7) 1_554 3
O21 O3 O2 115.3(10) 4_444 3
O21 O3 O2 83.3(9) 5_445 3
O31 O3 O2 26.3(6) 5 3
O1 O3 O2 119.2(8) 2_455 3
O3 O3 O2 23.2(4) 2 3
O21 O3 O2 158.5(8) 6 3
O2 O3 O2 73.7(5) . 3
O31 O3 O2 121.2(7) 4_554 3
O3 O3 O2 81.1(9) 2_554 3
Ga2 O3 O2 136.9(8) 1_554 3
O21 O3 O2 166.2(10) 1_554 3
O21 O3 O2 117.6(8) 2_565 3
O31 O3 O2 89.2(10) 1_554 3
Ga3 O3 O2 53.6(3) 1_655 3
La O3 O2 81.8(5) 4_445 3
O2 O3 O2 148.5(4) 5_455 3
O3 O3 O2 32.9(3) 5 3
O31 O3 O2 26.8(5) 3 3
Ga3 O3 O2 49.0(3) 4_446 3
Ga2 O3 O2 143.3(5) 2_565 3
O3 O3 O2 80.2(4) 5_554 3
O21 O3 O2 70.7(6) 4_445 3
Nb O3 O2 100.8(4) 1_554 3
Ga1 O3 O2 100.8(4) 1_554 3
O21 O3 O2 106.2(6) 3_564 3
La O3 O2 30.6(2) 2 3
O2 O3 O2 161.9(7) 3_454 3
O1 O3 O2 108.4(4) . 3
Ga3 O3 O2 59.2(3) 2_565 3
La O3 O2 149.9(4) 1_554 3
O2 O3 O2 101.6(3) 4_554 3
O21 O3 O2 99.4(7) . 3
O31 O3 O2 78.6(5) 3_554 3
O2 O3 O2 108.1(5) 3_455 3
Ga2 O3 O2 74.2(4) 2 3
O2 O3 O2 66.4(3) 4 3
La O3 O2 96.9(3) 2_565 3
O2 O3 O2 42.7(3) 5 3
O31 O3 O2 119.9(5) 2_554 3
Ga2 O3 O2 88.2(4) . 3
O1 O3 O2 149.0(5) 1_554 3
Ga3 O3 O2 162.3(5) . 3
O1 O3 O2 53.3(3) 1_545 3
La O3 O2 52.7(2) 4 3
O21 O3 O2 55.9(5) 2 3
O31 O3 O2 142.2(5) 5_455 3
Ga3 O3 O2 20.39(17) 1_656 3
O3 O3 O2 58.2(2) 1_556 3
O3 O3 O2 121.8(2) 1_554 3
O21 O3 O2 72.3(5) 3_565 3
O2 O3 O2 58.6(3) 3_554 3
O2 O3 O2 128.8(6) 4_444 3
O21 O3 O2 55.4(5) 5_446 3
O21 O3 O2 133.1(7) 3_454 3
La O3 O2 113.7(5) 4_444 3
O21 O3 O2 44.3(5) 6_655 3
O21 O3 O2 93.8(5) 6_556 3
O31 O3 O2 43(3) 2 4_445
Ga3 O3 O2 93.8(9) 4_445 4_445
Ga1 O3 O2 101.1(9) . 4_445
Nb O3 O2 101.1(9) . 4_445
La O3 O2 49.6(5) . 4_445
O31 O3 O2 80.4(14) 4 4_445
Ga3 O3 O2 159.1(7) 2_564 4_445
O3 O3 O2 70.6(10) 6 4_445
O31 O3 O2 142.4(9) 6 4_445
O2 O3 O2 116.0(5) 6 4_445
O3 O3 O2 148.4(3) 4 4_445
O3 O3 O2 110.1(12) 3 4_445
O2 O3 O2 67.0(5) 2 4_445
O3 O3 O2 132.3(7) 6_554 4_445
O31 O3 O2 67.7(6) . 4_445
O2 O3 O2 82.2(5) 1_554 4_445
O21 O3 O2 69.2(8) 4_444 4_445
O21 O3 O2 63.0(8) 5_445 4_445
O31 O3 O2 112.8(10) 5 4_445
O1 O3 O2 24.8(4) 2_455 4_445
O3 O3 O2 73.4(3) 2 4_445
O21 O3 O2 78.4(7) 6 4_445
O2 O3 O2 26.4(2) . 4_445
O31 O3 O2 137.6(7) 4_554 4_445
O3 O3 O2 119.1(4) 2_554 4_445
Ga2 O3 O2 54.6(3) 1_554 4_445
O21 O3 O2 73.5(7) 1_554 4_445
O21 O3 O2 125.2(8) 2_565 4_445
O31 O3 O2 115.2(6) 1_554 4_445
Ga3 O3 O2 139.4(8) 1_655 4_445
La O3 O2 28.2(2) 4_445 4_445
O2 O3 O2 75.3(4) 5_455 4_445
O3 O3 O2 105.3(7) 5 4_445
O31 O3 O2 107.7(8) 3 4_445
Ga3 O3 O2 52.5(3) 4_446 4_445
Ga2 O3 O2 103.8(3) 2_565 4_445
O3 O3 O2 162.1(3) 5_554 4_445
O21 O3 O2 26.7(5) 4_445 4_445
Nb O3 O2 137.7(4) 1_554 4_445
Ga1 O3 O2 137.7(4) 1_554 4_445
O21 O3 O2 148.5(7) 3_564 4_445
La O3 O2 82.2(5) 2 4_445
O2 O3 O2 72.3(2) 3_454 4_445
O1 O3 O2 79.5(3) . 4_445
Ga3 O3 O2 84.9(4) 2_565 4_445
La O3 O2 104.4(3) 1_554 4_445
O2 O3 O2 159.1(6) 4_554 4_445
O21 O3 O2 36.4(5) . 4_445
O31 O3 O2 156.2(6) 3_554 4_445
O2 O3 O2 31.5(2) 3_455 4_445
Ga2 O3 O2 73.1(4) 2 4_445
O2 O3 O2 107.3(4) 4 4_445
La O3 O2 111.7(3) 2_565 4_445
O2 O3 O2 138.6(6) 5 4_445
O31 O3 O2 117.7(5) 2_554 4_445
Ga2 O3 O2 20.41(17) . 4_445
O1 O3 O2 113.1(3) 1_554 4_445
Ga3 O3 O2 68.8(2) . 4_445
O1 O3 O2 52.6(3) 1_545 4_445
La O3 O2 133.2(4) 4 4_445
O21 O3 O2 85.3(7) 2 4_445
O31 O3 O2 49.7(4) 5_455 4_445
Ga3 O3 O2 91.5(4) 1_656 4_445
O3 O3 O2 59.0(2) 1_556 4_445
O3 O3 O2 121.0(2) 1_554 4_445
O21 O3 O2 100.5(5) 3_565 4_445
O2 O3 O2 128.9(6) 3_554 4_445
O2 O3 O2 57.2(3) 4_444 4_445
O21 O3 O2 41.0(5) 5_446 4_445
O21 O3 O2 51.5(5) 3_454 4_445
La O3 O2 81.0(3) 4_444 4_445
O21 O3 O2 137.8(7) 6_655 4_445
O21 O3 O2 52.9(4) 6_556 4_445
O2 O3 O2 96.0(5) 3 4_445
O31 O3 O2 141(4) 2 2_565
Ga3 O3 O2 135.7(10) 4_445 2_565
Ga1 O3 O2 108.4(8) . 2_565
Nb O3 O2 108.4(8) . 2_565
La O3 O2 54.5(6) . 2_565
O31 O3 O2 72.2(12) 4 2_565
Ga3 O3 O2 56.9(6) 2_564 2_565
O3 O3 O2 79.8(9) 6 2_565
O31 O3 O2 74.2(14) 6 2_565
O2 O3 O2 14.7(4) 6 2_565
O3 O3 O2 82.7(12) 4 2_565
O3 O3 O2 142.7(12) 3 2_565
O2 O3 O2 163.4(6) 2 2_565
O3 O3 O2 75.4(10) 6_554 2_565
O31 O3 O2 130.9(6) . 2_565
O2 O3 O2 104.5(7) 1_554 2_565
O21 O3 O2 116.4(9) 4_444 2_565
O21 O3 O2 147.8(9) 5_445 2_565
O31 O3 O2 135.5(12) 5 2_565
O1 O3 O2 92.8(4) 2_455 2_565
O3 O3 O2 128.3(6) 2 2_565
O21 O3 O2 36.5(7) 6 2_565
O2 O3 O2 105.5(4) . 2_565
O31 O3 O2 71.1(9) 4_554 2_565
O3 O3 O2 126.6(10) 2_554 2_565
Ga2 O3 O2 91.6(5) 1_554 2_565
O21 O3 O2 64.1(7) 1_554 2_565
O21 O3 O2 22.6(7) 2_565 2_565
O31 O3 O2 123.2(11) 1_554 2_565
Ga3 O3 O2 117.2(7) 1_655 2_565
La O3 O2 130.1(4) 4_445 2_565
O2 O3 O2 32.4(3) 5_455 2_565
O3 O3 O2 95.5(2) 5 2_565
O31 O3 O2 101.7(6) 3 2_565
Ga3 O3 O2 111.4(4) 4_446 2_565
Ga2 O3 O2 17.0(2) 2_565 2_565
O3 O3 O2 93.2(3) 5_554 2_565
O21 O3 O2 111.5(6) 4_445 2_565
Nb O3 O2 96.7(6) 1_554 2_565
Ga1 O3 O2 96.7(6) 1_554 2_565
O21 O3 O2 46.0(6) 3_564 2_565
La O3 O2 158.7(4) 2 2_565
O2 O3 O2 68.8(4) 3_454 2_565
O1 O3 O2 33.1(3) . 2_565
Ga3 O3 O2 74.8(4) 2_565 2_565
La O3 O2 68.6(4) 1_554 2_565
O2 O3 O2 57.4(4) 4_554 2_565
O21 O3 O2 72.2(6) . 2_565
O31 O3 O2 98.7(5) 3_554 2_565
O2 O3 O2 72.4(4) 3_455 2_565
Ga2 O3 O2 157.4(4) 2 2_565
O2 O3 O2 62.1(4) 4 2_565
La O3 O2 31.4(2) 2_565 2_565
O2 O3 O2 107.6(6) 5 2_565
O31 O3 O2 92.9(5) 2_554 2_565
Ga2 O3 O2 93.0(3) . 2_565
O1 O3 O2 37.4(3) 1_554 2_565
Ga3 O3 O2 51.0(3) . 2_565
O1 O3 O2 151.8(4) 1_545 2_565
La O3 O2 80.6(4) 4 2_565
O21 O3 O2 169.9(7) 2 2_565
O31 O3 O2 60.1(5) 5_455 2_565
Ga3 O3 O2 110.7(4) 1_656 2_565
O3 O3 O2 91.8(3) 1_556 2_565
O3 O3 O2 88.2(3) 1_554 2_565
O21 O3 O2 57.1(5) 3_565 2_565
O2 O3 O2 128.2(5) 3_554 2_565
O2 O3 O2 101.4(4) 4_444 2_565
O21 O3 O2 121.7(5) 5_446 2_565
O21 O3 O2 94.8(5) 3_454 2_565
La O3 O2 116.6(4) 4_444 2_565
O21 O3 O2 113.5(6) 6_655 2_565
O21 O3 O2 63.0(5) 6_556 2_565
O2 O3 O2 128.3(4) 3 2_565
O2 O3 O2 102.6(4) 4_445 2_565
O31 O3 O1 66(4) 2 1_544
Ga3 O3 O1 9.3(6) 4_445 1_544
Ga1 O3 O1 106.1(8) . 1_544
Nb O3 O1 106.1(8) . 1_544
La O3 O1 129.9(7) . 1_544
O31 O3 O1 145.3(17) 4 1_544
Ga3 O3 O1 108.1(5) 2_564 1_544
O3 O3 O1 136.5(14) 6 1_544
O31 O3 O1 120.6(13) 6 1_544
O2 O3 O1 143.4(8) 6 1_544
O3 O3 O1 109.6(8) 4 1_544
O3 O3 O1 60.0(9) 3 1_544
O2 O3 O1 29.5(4) 2 1_544
O3 O3 O1 72.4(9) 6_554 1_544
O31 O3 O1 86.5(5) . 1_544
O2 O3 O1 39.3(4) 1_554 1_544
O21 O3 O1 32.3(7) 4_444 1_544
O21 O3 O1 23.2(7) 5_445 1_544
O31 O3 O1 69.0(11) 5 1_544
O1 O3 O1 79.1(5) 2_455 1_544
O3 O3 O1 89.5(6) 2 1_544
O21 O3 O1 113.4(7) 6 1_544
O2 O3 O1 97.8(6) . 1_544
O31 O3 O1 78.2(7) 4_554 1_544
O3 O3 O1 33.83(19) 2_554 1_544
Ga2 O3 O1 62.8(3) 1_554 1_544
O21 O3 O1 83.7(7) 1_554 1_544
O21 O3 O1 134.9(9) 2_565 1_544
O31 O3 O1 30.4(4) 1_554 1_544
Ga3 O3 O1 68.4(3) 1_655 1_544
La O3 O1 60.4(3) 4_445 1_544
O2 O3 O1 122.1(4) 5_455 1_544
O3 O3 O1 118.3(2) 5 1_544
O31 O3 O1 111.1(6) 3 1_544
Ga3 O3 O1 102.8(6) 4_446 1_544
Ga2 O3 O1 125.2(4) 2_565 1_544
O3 O3 O1 77.0(4) 5_554 1_544
O21 O3 O1 92.3(7) 4_445 1_544
Nb O3 O1 57.6(3) 1_554 1_544
Ga1 O3 O1 57.6(3) 1_554 1_544
O21 O3 O1 117.4(7) 3_564 1_544
La O3 O1 58.3(3) 2 1_544
O2 O3 O1 79.0(3) 3_454 1_544
O1 O3 O1 159.6(4) . 1_544
Ga3 O3 O1 143.0(6) 2_565 1_544
La O3 O1 73.6(3) 1_554 1_544
O2 O3 O1 106.7(4) 4_554 1_544
O21 O3 O1 121.7(7) . 1_544
O31 O3 O1 71.3(6) 3_554 1_544
O2 O3 O1 114.6(5) 3_455 1_544
Ga2 O3 O1 18.79(17) 2 1_544
O2 O3 O1 150.8(4) 4 1_544
La O3 O1 162.0(6) 2_565 1_544
O2 O3 O1 87.7(3) 5 1_544
O31 O3 O1 52.1(6) 2_554 1_544
Ga2 O3 O1 103.7(5) . 1_544
O1 O3 O1 105.3(4) 1_554 1_544
Ga3 O3 O1 100.9(3) . 1_544
O1 O3 O1 58.0(3) 1_545 1_544
La O3 O1 120.6(3) 4 1_544
O21 O3 O1 30.9(5) 2 1_544
O31 O3 O1 103.3(6) 5_455 1_544
Ga3 O3 O1 105.9(5) 1_656 1_544
O3 O3 O1 122.7(3) 1_556 1_544
O3 O3 O1 57.3(3) 1_554 1_544
O21 O3 O1 158.4(6) 3_565 1_544
O2 O3 O1 52.6(3) 3_554 1_544
O2 O3 O1 52.1(3) 4_444 1_544
O21 O3 O1 88.5(6) 5_446 1_544
O21 O3 O1 61.3(5) 3_454 1_544
La O3 O1 27.32(14) 4_444 1_544
O21 O3 O1 79.4(5) 6_655 1_544
O21 O3 O1 138.1(6) 6_556 1_544
O2 O3 O1 86.5(4) 3 1_544
O2 O3 O1 85.4(4) 4_445 1_544
O2 O3 O1 142.2(5) 2_565 1_544
O31 O3 O1 134(3) 2 2_565
Ga3 O3 O1 128.7(8) 4_445 2_565
Ga1 O3 O1 64.1(6) . 2_565
Nb O3 O1 64.1(6) . 2_565
La O3 O1 92.9(6) . 2_565
O31 O3 O1 59.8(14) 4 2_565
Ga3 O3 O1 36.0(3) 2_564 2_565
O3 O3 O1 70.6(11) 6 2_565
O31 O3 O1 21.2(11) 6 2_565
O2 O3 O1 39.0(4) 6 2_565
O3 O3 O1 30.6(9) 4 2_565
O3 O3 O1 90.2(9) 3 2_565
O2 O3 O1 143.3(5) 2 2_565
O3 O3 O1 80.0(12) 6_554 2_565
O31 O3 O1 100.5(7) . 2_565
O2 O3 O1 133.6(9) 1_554 2_565
O21 O3 O1 149.8(11) 4_444 2_565
O21 O3 O1 155.6(8) 5_445 2_565
O31 O3 O1 82.6(10) 5 2_565
O1 O3 O1 142.6(6) 2_455 2_565
O3 O3 O1 94.6(3) 2 2_565
O21 O3 O1 89.0(8) 6 2_565
O2 O3 O1 118.0(4) . 2_565
O31 O3 O1 73.4(10) 4_554 2_565
O3 O3 O1 102.7(2) 2_554 2_565
Ga2 O3 O1 142.1(8) 1_554 2_565
O21 O3 O1 112.8(9) 1_554 2_565
O21 O3 O1 36.6(7) 2_565 2_565
O31 O3 O1 107.5(5) 1_554 2_565
Ga3 O3 O1 70.7(3) 1_655 2_565
La O3 O1 154.6(5) 4_445 2_565
O2 O3 O1 85.2(5) 5_455 2_565
O3 O3 O1 52.8(3) 5 2_565
O31 O3 O1 55.9(5) 3 2_565
Ga3 O3 O1 99.8(3) 4_446 2_565
Ga2 O3 O1 63.4(4) 2_565 2_565
O3 O3 O1 59.8(3) 5_554 2_565
O21 O3 O1 121.7(6) 4_445 2_565
Nb O3 O1 84.0(5) 1_554 2_565
Ga1 O3 O1 84.0(5) 1_554 2_565
O21 O3 O1 32.4(5) 3_564 2_565
La O3 O1 109.7(3) 2 2_565
O2 O3 O1 116.9(7) 3_454 2_565
O1 O3 O1 61.7(3) . 2_565
Ga3 O3 O1 56.7(3) 2_565 2_565
La O3 O1 97.8(6) 1_554 2_565
O2 O3 O1 37.7(3) 4_554 2_565
O21 O3 O1 101.5(6) . 2_565
O31 O3 O1 65.4(4) 3_554 2_565
O2 O3 O1 108.9(4) 3_455 2_565
Ga2 O3 O1 143.2(3) 2 2_565
O2 O3 O1 32.8(3) 4 2_565
La O3 O1 28.82(16) 2_565 2_565
O2 O3 O1 55.6(3) 5 2_565
O31 O3 O1 99.8(4) 2_554 2_565
Ga2 O3 O1 117.3(3) . 2_565
O1 O3 O1 70.6(5) 1_554 2_565
Ga3 O3 O1 103.5(5) . 2_565
O1 O3 O1 133.4(4) 1_545 2_565
La O3 O1 28.64(14) 4 2_565
O21 O3 O1 124.4(5) 2 2_565
O31 O3 O1 112.1(7) 5_455 2_565
Ga3 O3 O1 71.2(2) 1_656 2_565
O3 O3 O1 84.8(3) 1_556 2_565
O3 O3 O1 95.2(3) 1_554 2_565
O21 O3 O1 37.7(5) 3_565 2_565
O2 O3 O1 85.8(3) 3_554 2_565
O2 O3 O1 149.1(6) 4_444 2_565
O21 O3 O1 116.6(5) 5_446 2_565
O21 O3 O1 145.8(7) 3_454 2_565
La O3 O1 139.3(5) 4_444 2_565
O21 O3 O1 62.6(5) 6_655 2_565
O21 O3 O1 84.5(5) 6_556 2_565
O2 O3 O1 81.0(3) 3 2_565
O2 O3 O1 137.2(4) 4_445 2_565
O2 O3 O1 53.0(3) 2_565 2_565
O1 O3 O1 136.4(3) 1_544 2_565
O31 O3 O31 45(3) 2 6_445
Ga3 O3 O31 63.6(11) 4_445 6_445
Ga1 O3 O31 116.7(11) . 6_445
Nb O3 O31 116.7(11) . 6_445
La O3 O31 74.7(4) . 6_445
O31 O3 O31 110.8(13) 4 6_445
Ga3 O3 O31 150.5(6) 2_564 6_445
O3 O3 O31 100.3(10) 6 6_445
O31 O3 O31 164.9(14) 6 6_445
O2 O3 O31 132.7(7) 6 6_445
O3 O3 O31 159.1(15) 4 6_445
O3 O3 O31 99.2(15) 3 6_445
O2 O3 O31 46.6(7) 2 6_445
O3 O3 O31 107.1(11) 6_554 6_445
O31 O3 O31 79.2(4) . 6_445
O2 O3 O31 53.5(7) 1_554 6_445
O21 O3 O31 38.7(10) 4_444 6_445
O21 O3 O31 36.3(9) 5_445 6_445
O31 O3 O31 106.0(16) 5 6_445
O1 O3 O31 26.0(4) 2_455 6_445
O3 O3 O31 85.4(4) 2 6_445
O21 O3 O31 83.5(7) 6 6_445
O2 O3 O31 53.2(3) . 6_445
O31 O3 O31 113.5(8) 4_554 6_445
O3 O3 O31 89.6(6) 2_554 6_445
Ga2 O3 O31 35.6(4) 1_554 6_445
O21 O3 O31 63.7(7) 1_554 6_445
O21 O3 O31 137.6(9) 2_565 6_445
O31 O3 O31 84.6(6) 1_554 6_445
Ga3 O3 O31 121.2(10) 1_655 6_445
La O3 O31 21.8(3) 4_445 6_445
O2 O3 O31 85.7(5) 5_455 6_445
O3 O3 O31 126.0(7) 5 6_445
O31 O3 O31 124.9(7) 3 6_445
Ga3 O3 O31 74.6(4) 4_446 6_445
Ga2 O3 O31 110.4(5) 2_565 6_445
O3 O3 O31 132.3(5) 5_554 6_445
O21 O3 O31 50.4(6) 4_445 6_445
Nb O3 O31 106.7(7) 1_554 6_445
Ga1 O3 O31 106.7(7) 1_554 6_445
O21 O3 O31 150.0(8) 3_564 6_445
La O3 O31 76.6(7) 2 6_445
O2 O3 O31 60.3(4) 3_454 6_445
O1 O3 O31 106.0(5) . 6_445
Ga3 O3 O31 114.7(4) 2_565 6_445
La O3 O31 85.0(4) 1_554 6_445
O2 O3 O31 148.9(5) 4_554 6_445
O21 O3 O31 66.2(6) . 6_445
O31 O3 O31 126.9(5) 3_554 6_445
O2 O3 O31 58.6(4) 3_455 6_445
Ga2 O3 O31 48.4(7) 2 6_445
O2 O3 O31 138.0(5) 4 6_445
La O3 O31 139.0(6) 2_565 6_445
O2 O3 O31 134.3(9) 5 6_445
O31 O3 O31 88.7(5) 2_554 6_445
Ga2 O3 O31 51.5(3) . 6_445
O1 O3 O31 107.8(4) 1_554 6_445
Ga3 O3 O31 69.6(4) . 6_445
O1 O3 O31 49.3(5) 1_545 6_445
La O3 O31 154.5(7) 4 6_445
O21 O3 O31 66.0(8) 2 6_445
O31 O3 O31 58.0(3) 5_455 6_445
Ga3 O3 O31 108.3(6) 1_656 6_445
O3 O3 O31 87.1(4) 1_556 6_445
O3 O3 O31 92.9(4) 1_554 6_445
O21 O3 O31 131.7(6) 3_565 6_445
O2 O3 O31 106.3(8) 3_554 6_445
O2 O3 O31 32.3(4) 4_444 6_445
O21 O3 O31 58.6(5) 5_446 6_445
O21 O3 O31 31.6(5) 3_454 6_445
La O3 O31 50.3(6) 4_444 6_445
O21 O3 O31 128.0(10) 6_655 6_445
O21 O3 O31 83.3(5) 6_556 6_445
O2 O3 O31 102.6(7) 3 6_445
O2 O3 O31 31.2(4) 4_445 6_445
O2 O3 O31 118.1(5) 2_565 6_445
O1 O3 O31 56.0(7) 1_544 6_445
O1 O3 O31 167.5(6) 2_565 6_445
O31 O3 Ga2 94(4) 2 2_566
Ga3 O3 Ga2 165.2(9) 4_445 2_566
Ga1 O3 Ga2 77.7(4) . 2_566
Nb O3 Ga2 77.7(4) . 2_566
La O3 Ga2 31.0(3) . 2_566
O31 O3 Ga2 30.5(6) 4 2_566
Ga3 O3 Ga2 94.5(6) 2_564 2_566
O3 O3 Ga2 33.3(5) 6 2_566
O31 O3 Ga2 79.4(13) 6 2_566
O2 O3 Ga2 54.5(5) 6 2_566
O3 O3 Ga2 90.2(9) 4 2_566
O3 O3 Ga2 126.2(3) 3 2_566
O2 O3 Ga2 131.7(8) 2 2_566
O3 O3 Ga2 124.7(12) 6_554 2_566
O31 O3 Ga2 83.4(5) . 2_566
O2 O3 Ga2 134.4(5) 1_554 2_566
O21 O3 Ga2 132.5(8) 4_444 2_566
O21 O3 Ga2 133.9(9) 5_445 2_566
O31 O3 Ga2 118.1(8) 5 2_566
O1 O3 Ga2 80.4(4) 2_455 2_566
O3 O3 Ga2 82.6(5) 2 2_566
O21 O3 Ga2 64.3(7) 6 2_566
O2 O3 Ga2 60.6(3) . 2_566
O31 O3 Ga2 120.1(11) 4_554 2_566
O3 O3 Ga2 168.61(17) 2_554 2_566
Ga2 O3 Ga2 103.0(3) 1_554 2_566
O21 O3 Ga2 91.0(7) 1_554 2_566
O21 O3 Ga2 64.4(7) 2_565 2_566
O31 O3 Ga2 172.1(10) 1_554 2_566
Ga3 O3 Ga2 129.5(4) 1_655 2_566
La O3 Ga2 96.8(4) 4_445 2_566
O2 O3 Ga2 54.2(3) 5_455 2_566
O3 O3 Ga2 68.3(5) 5 2_566
O31 O3 Ga2 75.8(7) 3 2_566
Ga3 O3 Ga2 62.0(2) 4_446 2_566
Ga2 O3 Ga2 64.3(3) 2_565 2_566
O3 O3 Ga2 125.9(3) 5_554 2_566
O21 O3 Ga2 66.4(6) 4_445 2_566
Nb O3 Ga2 144.0(7) 1_554 2_566
Ga1 O3 Ga2 144.0(7) 1_554 2_566
O21 O3 Ga2 84.6(6) 3_564 2_566
La O3 Ga2 115.2(4) 2 2_566
O2 O3 Ga2 95.0(4) 3_454 2_566
O1 O3 Ga2 16.7(2) . 2_566
Ga3 O3 Ga2 35.94(13) 2_565 2_566
La O3 Ga2 113.0(5) 1_554 2_566
O2 O3 Ga2 95.8(5) 4_554 2_566
O21 O3 Ga2 35.4(5) . 2_566
O31 O3 Ga2 131.5(5) 3_554 2_566
O2 O3 Ga2 43.4(2) 3_455 2_566
Ga2 O3 Ga2 141.3(6) 2 2_566
O2 O3 Ga2 43.5(2) 4 2_566
La O3 Ga2 40.80(15) 2_565 2_566
O2 O3 Ga2 108.4(4) 5 2_566
O31 O3 Ga2 141.4(5) 2_554 2_566
Ga2 O3 Ga2 53.31(16) . 2_566
O1 O3 Ga2 85.8(4) 1_554 2_566
Ga3 O3 Ga2 72.6(2) . 2_566
O1 O3 Ga2 104.4(4) 1_545 2_566
La O3 Ga2 76.7(2) 4 2_566
O21 O3 Ga2 140.4(7) 2 2_566
O31 O3 Ga2 63.0(5) 5_455 2_566
Ga3 O3 Ga2 74.0(2) 1_656 2_566
O3 O3 Ga2 42.8(3) 1_556 2_566
O3 O3 Ga2 137.2(3) 1_554 2_566
O21 O3 Ga2 34.7(5) 3_565 2_566
O2 O3 Ga2 144.5(4) 3_554 2_566
O2 O3 Ga2 112.8(3) 4_444 2_566
O21 O3 Ga2 73.2(4) 5_446 2_566
O21 O3 Ga2 103.2(5) 3_454 2_566
La O3 Ga2 142.7(3) 4_444 2_566
O21 O3 Ga2 116.7(5) 6_655 2_566
O21 O3 Ga2 18.8(4) 6_556 2_566
O2 O3 Ga2 94.2(3) 3 2_566
O2 O3 Ga2 71.6(2) 4_445 2_566
O2 O3 Ga2 49.4(3) 2_565 2_566
O1 O3 Ga2 156.9(5) 1_544 2_566
O1 O3 Ga2 66.2(3) 2_565 2_566
O31 O3 Ga2 101.5(4) 6_445 2_566
O2 O21 O21 137(3) 3_455 6_556
O2 O21 Ga2 85(3) 3_455 .
O21 O21 Ga2 125(3) 6_556 .
O2 O21 Ga3 77(2) 3_455 1_556
O21 O21 Ga3 61.8(12) 6_556 1_556
Ga2 O21 Ga3 122(2) . 1_556
O2 O21 O2 125(3) 3_455 5_456
O21 O21 O2 13.9(9) 6_556 5_456
Ga2 O21 O2 125.0(19) . 5_456
Ga3 O21 O2 48.4(9) 1_556 5_456
O2 O21 La 85(3) 3_455 .
O21 O21 La 107(3) 6_556 .
Ga2 O21 La 110.9(16) . .
Ga3 O21 La 121.7(17) 1_556 .
O2 O21 La 116.0(15) 5_456 .
O2 O21 O2 101(3) 3_455 .
O21 O21 O2 122.1(11) 6_556 .
Ga2 O21 O2 48.3(9) . .
Ga3 O21 O2 170(2) 1_556 .
O2 O21 O2 134.3(16) 5_456 .
La O21 O2 67.1(9) . .
O2 O21 O31 63(2) 3_455 3_455
O21 O21 O31 77.1(18) 6_556 3_455
Ga2 O21 O31 145(2) . 3_455
Ga3 O21 O31 39.4(11) 1_556 3_455
O2 O21 O31 69.4(12) 5_456 3_455
La O21 O31 83.0(13) . 3_455
O2 O21 O31 147.6(16) . 3_455
O2 O21 O1 109(3) 3_455 2_456
O21 O21 O1 88(2) 6_556 2_456
Ga2 O21 O1 38.1(8) . 2_456
Ga3 O21 O1 98.3(14) 1_556 2_456
O2 O21 O1 86.9(12) 5_456 2_456
La O21 O1 139.9(14) . 2_456
O2 O21 O1 73.4(9) . 2_456
O31 O21 O1 137.1(15) 3_455 2_456
O2 O21 O31 85(3) 3_455 5_456
O21 O21 O31 67.4(19) 6_556 5_456
Ga2 O21 O31 89.0(14) . 5_456
Ga3 O21 O31 35.5(8) 1_556 5_456
O2 O21 O31 54.8(11) 5_456 5_456
La O21 O31 157.1(16) . 5_456
O2 O21 O31 135.3(15) . 5_456
O31 O21 O31 74.2(15) 3_455 5_456
O1 O21 O31 63.0(10) 2_456 5_456
O2 O21 Ga2 133(3) 3_455 2_566
O21 O21 Ga2 27.6(17) 6_556 2_566
Ga2 O21 Ga2 142.5(19) . 2_566
Ga3 O21 Ga2 74.0(11) 1_556 2_566
O2 O21 Ga2 37.4(6) 5_456 2_566
La O21 Ga2 79.5(10) . 2_566
O2 O21 Ga2 113.7(14) . 2_566
O31 O21 Ga2 70.2(10) 3_455 2_566
O1 O21 Ga2 111.5(13) 2_456 2_566
O31 O21 Ga2 91.7(12) 5_456 2_566
O2 O21 O3 76(2) 3_455 3_456
O21 O21 O3 76.1(16) 6_556 3_456
Ga2 O21 O3 87.3(14) . 3_456
Ga3 O21 O3 34.8(7) 1_556 3_456
O2 O21 O3 62.9(10) 5_456 3_456
La O21 O3 152.5(16) . 3_456
O2 O21 O3 135.4(15) . 3_456
O31 O21 O3 70.9(11) 3_455 3_456
O1 O21 O3 66.5(9) 2_456 3_456
O31 O21 O3 9.8(6) 5_456 3_456
Ga2 O21 O3 98.9(11) 2_566 3_456
O2 O21 O3 68(2) 3_455 5_455
O21 O21 O3 71.0(15) 6_556 5_455
Ga2 O21 O3 145.1(18) . 5_455
Ga3 O21 O3 32.5(8) 1_556 5_455
O2 O21 O3 62.5(9) 5_456 5_455
La O21 O3 89.3(11) . 5_455
O2 O21 O3 155.1(15) . 5_455
O31 O21 O3 7.7(7) 3_455 5_455
O1 O21 O3 130.8(13) 2_456 5_455
O31 O21 O3 67.8(10) 5_456 5_455
Ga2 O21 O3 67.0(8) 2_566 5_455
O3 O21 O3 65.3(9) 3_456 5_455
O2 O21 O21 53(3) 3_455 3_455
O21 O21 O21 140(2) 6_556 3_455
Ga2 O21 O21 33.1(5) . 3_455
Ga3 O21 O21 100(2) 1_556 3_455
O2 O21 O21 131.1(14) 5_456 3_455
La O21 O21 112.5(8) . 3_455
O2 O21 O21 71.3(8) . 3_455
O31 O21 O21 112.0(19) 3_455 3_455
O1 O21 O21 58.3(6) 2_456 3_455
O31 O21 O21 77.9(16) 5_456 3_455
Ga2 O21 O21 167.9(8) 2_566 3_455
O3 O21 O21 71.5(15) 3_456 3_455
O3 O21 O21 113.5(18) 5_455 3_455
O2 O21 O21 100(2) 3_455 4_445
O21 O21 O21 122.3(13) 6_556 4_445
Ga2 O21 O21 33.1(5) . 4_445
Ga3 O21 O21 154.3(17) 1_556 4_445
O2 O21 O21 131.4(13) 5_456 4_445
La O21 O21 82.8(12) . 4_445
O2 O21 O21 16.0(9) . 4_445
O31 O21 O21 158.7(12) 3_455 4_445
O1 O21 O21 58.3(6) 2_456 4_445
O31 O21 O21 119.4(11) 5_456 4_445
Ga2 O21 O21 122.2(18) 2_566 4_445
O3 O21 O21 119.5(12) 3_456 4_445
O3 O21 O21 166.1(11) 5_455 4_445
O21 O21 O21 60.000(4) 3_455 4_445
O2 O21 O1 109(3) 3_455 .
O21 O21 O1 59(2) 6_556 .
Ga2 O21 O1 153.6(17) . .
Ga3 O21 O1 84.1(12) 1_556 .
O2 O21 O1 66.3(9) 5_456 .
La O21 O1 50.2(7) . .
O2 O21 O1 105.8(12) . .
O31 O21 O1 59.0(8) 3_455 .
O1 O21 O1 141.9(14) 2_456 .
O31 O21 O1 114.2(12) 5_456 .
Ga2 O21 O1 32.5(5) 2_566 .
O3 O21 O1 117.7(11) 3_456 .
O3 O21 O1 60.5(7) 5_455 .
O21 O21 O1 159.0(8) 3_455 .
O21 O21 O1 120.6(16) 4_445 .
O2 O21 La 149(3) 3_455 1_556
O21 O21 La 42.8(18) 6_556 1_556
Ga2 O21 La 82.4(13) . 1_556
Ga3 O21 La 85.9(13) 1_556 1_556
O2 O21 La 47.2(7) 5_456 1_556
La O21 La 125.9(14) . 1_556
O2 O21 La 92.1(11) . 1_556
O31 O21 La 116.3(14) 3_455 1_556
O1 O21 La 47.7(6) 2_456 1_556
O31 O21 La 66.0(12) 5_456 1_556
Ga2 O21 La 63.8(7) 2_566 1_556
O3 O21 La 75.3(10) 3_456 1_556
O3 O21 La 109.0(11) 5_455 1_556
O21 O21 La 105.8(6) 3_455 1_556
O21 O21 La 84.9(9) 4_445 1_556
O1 O21 La 95.1(10) . 1_556
O2 O21 O3 129(3) 3_455 6
O21 O21 O3 83.0(11) 6_556 6
Ga2 O21 O3 94.6(14) . 6
Ga3 O21 O3 139.2(18) 1_556 6
O2 O21 O3 96.8(12) 5_456 6
La O21 O3 47.2(7) . 6
O2 O21 O3 49.5(9) . 6
O31 O21 O3 116.8(14) 3_455 6
O1 O21 O3 100.6(11) 2_456 6
O31 O21 O3 145.7(17) 5_456 6
Ga2 O21 O3 65.4(8) 2_566 6
O3 O21 O3 155.5(15) 3_456 6
O3 O21 O3 119.4(13) 5_455 6
O21 O21 O3 120.8(13) 3_455 6
O21 O21 O3 62.3(14) 4_445 6
O1 O21 O3 59.2(8) . 6
La O21 O3 80.7(9) 1_556 6
O2 O21 O2 56(2) 3_455 4_445
O21 O21 O2 151(3) 6_556 4_445
Ga2 O21 O2 29.5(8) . 4_445
Ga3 O21 O2 114.4(16) 1_556 4_445
O2 O21 O2 145.0(14) 5_456 4_445
La O21 O2 98.9(12) . 4_445
O2 O21 O2 57.5(8) . 4_445
O31 O21 O2 119.2(14) 3_455 4_445
O1 O21 O2 63.8(8) 2_456 4_445
O31 O21 O2 93.2(12) 5_456 4_445
Ga2 O21 O2 170.4(13) 2_566 4_445
O3 O21 O2 87.0(11) 3_456 4_445
O3 O21 O2 122.5(13) 5_455 4_445
O21 O21 O2 15.4(6) 3_455 4_445
O21 O21 O2 48.3(7) 4_445 4_445
O1 O21 O2 148.5(13) . 4_445
La O21 O2 110.8(11) 1_556 4_445
O3 O21 O2 106.5(11) 6 4_445
O2 O21 O1 50(2) 3_455 2_455
O21 O21 O1 156(3) 6_556 2_455
Ga2 O21 O1 73.6(12) . 2_455
Ga3 O21 O1 124.7(17) 1_556 2_455
O2 O21 O1 161.4(15) 5_456 2_455
La O21 O1 49.4(7) . 2_455
O2 O21 O1 56.2(7) . 2_455
O31 O21 O1 95.2(13) 3_455 2_455
O1 O21 O1 111.7(11) 2_456 2_455
O31 O21 O1 132.7(16) 5_456 2_455
Ga2 O21 O1 128.6(12) 2_566 2_455
O3 O21 O1 123.2(14) 3_456 2_455
O3 O21 O1 102.7(11) 5_455 2_455
O21 O21 O1 63.5(5) 3_455 2_455
O21 O21 O1 63.5(5) 4_445 2_455
O1 O21 O1 97.2(10) . 2_455
La O21 O1 148.0(11) 1_556 2_455
O3 O21 O1 80.5(8) 6 2_455
O2 O21 O1 51.5(6) 4_445 2_455
O2 O21 O3 155(3) 3_455 1_556
O21 O21 O3 67.3(10) 6_556 1_556
Ga2 O21 O3 73.5(13) . 1_556
Ga3 O21 O3 125.0(16) 1_556 1_556
O2 O21 O3 78.6(10) 5_456 1_556
La O21 O3 91.1(11) . 1_556
O2 O21 O3 55.8(8) . 1_556
O31 O21 O3 140.4(16) 3_455 1_556
O1 O21 O3 60.1(9) 2_456 1_556
O31 O21 O3 105.9(16) 5_456 1_556
Ga2 O21 O3 70.3(9) 2_566 1_556
O3 O21 O3 114.5(14) 3_456 1_556
O3 O21 O3 136.5(14) 5_455 1_556
O21 O21 O3 106.4(11) 3_455 1_556
O21 O21 O3 55.5(11) 4_445 1_556
O1 O21 O3 87.4(10) . 1_556
La O21 O3 41.0(5) 1_556 1_556
O3 O21 O3 43.9(8) 6 1_556
O2 O21 O3 100.4(11) 4_445 1_556
O1 O21 O3 110.3(10) 2_455 1_556
O2 O21 O3 30.6(19) 3_455 2_455
O21 O21 O3 108.9(7) 6_556 2_455
Ga2 O21 O3 95.8(15) . 2_455
Ga3 O21 O3 47.1(9) 1_556 2_455
O2 O21 O3 95.5(11) 5_456 2_455
La O21 O3 108.0(13) . 2_455
O2 O21 O3 128.2(15) . 2_455
O31 O21 O3 49.1(7) 3_455 2_455
O1 O21 O3 101.4(11) 2_456 2_455
O31 O21 O3 57.0(12) 5_456 2_455
Ga2 O21 O3 115.8(11) 2_566 2_455
O3 O21 O3 47.7(10) 3_456 2_455
O3 O21 O3 49.9(7) 5_455 2_455
O21 O21 O3 63.5(15) 3_455 2_455
O21 O21 O3 122.0(15) 4_445 2_455
O1 O21 O3 107.4(10) . 2_455
La O21 O3 122.9(11) 1_556 2_455
O3 O21 O3 155.2(14) 6 2_455
O2 O21 O3 73.8(9) 4_445 2_455
O1 O21 O3 81.0(9) 2_455 2_455
O3 O21 O3 160.6(13) 1_556 2_455
O2 O21 O31 127(3) 3_455 4
O21 O21 O31 80.9(13) 6_556 4
Ga2 O21 O31 101.4(15) . 4
Ga3 O21 O31 133.7(17) 1_556 4
O2 O21 O31 94.5(12) 5_456 4
La O21 O31 42.7(8) . 4
O2 O21 O31 55.4(10) . 4
O31 O21 O31 109.6(15) 3_455 4
O1 O21 O31 107.3(12) 2_456 4
O31 O21 O31 146.7(17) 5_456 4
Ga2 O21 O31 61.0(8) 2_566 4
O3 O21 O31 156.3(15) 3_456 4
O3 O21 O31 112.3(12) 5_455 4
O21 O21 O31 126.3(14) 3_455 4
O21 O21 O31 68.9(14) 4_445 4
O1 O21 O31 52.2(8) . 4
La O21 O31 83.9(10) 1_556 4
O3 O21 O31 7.2(5) 6 4
O2 O21 O31 111.5(11) 4_445 4
O1 O21 O31 80.5(9) 2_455 4
O3 O21 O31 49.4(10) 1_556 4
O3 O21 O31 150.0(14) 2_455 4
O2 O21 O31 28(2) 3_455 5_455
O21 O21 O31 123(2) 6_556 5_455
Ga2 O21 O31 109.4(17) . 5_455
Ga3 O21 O31 75.5(12) 1_556 5_455
O2 O21 O31 115.5(11) 5_456 5_455
La O21 O31 64.6(9) . 5_455
O2 O21 O31 106.7(12) . 5_455
O31 O21 O31 46.1(12) 3_455 5_455
O1 O21 O31 136.9(14) 2_456 5_455
O31 O21 O31 98.9(14) 5_456 5_455
Ga2 O21 O31 107.6(10) 2_566 5_455
O3 O21 O31 90.4(12) 3_456 5_455
O3 O21 O31 53.0(8) 5_455 5_455
O21 O21 O31 80.4(12) 3_455 5_455
O21 O21 O31 113.1(8) 4_445 5_455
O1 O21 O31 80.7(9) . 5_455
La O21 O31 161.3(11) 1_556 5_455
O3 O21 O31 111.8(12) 6 5_455
O2 O21 O31 79.8(10) 4_445 5_455
O1 O21 O31 50.6(7) 2_455 5_455
O3 O21 O31 155.1(11) 1_556 5_455
O3 O21 O31 43.4(6) 2_455 5_455
O31 O21 O31 107.0(11) 4 5_455
O2 O21 O2 162(3) 3_455 6_556
O21 O21 O2 34.7(6) 6_556 6_556
Ga2 O21 O2 112.9(16) . 6_556
Ga3 O21 O2 96.0(14) 1_556 6_556
O2 O21 O2 48.6(8) 5_456 6_556
La O21 O2 84.4(10) . 6_556
O2 O21 O2 89.2(12) . 6_556
O31 O21 O2 100.2(12) 3_455 6_556
O1 O21 O2 88.5(11) 2_456 6_556
O31 O21 O2 98.5(14) 5_456 6_556
Ga2 O21 O2 30.1(4) 2_566 6_556
O3 O21 O2 108.0(12) 3_456 6_556
O3 O21 O2 96.6(10) 5_455 6_556
O21 O21 O2 144.8(11) 3_455 6_556
O21 O21 O2 94.0(15) 4_445 6_556
O1 O21 O2 53.6(6) . 6_556
La O21 O2 44.3(6) 1_556 6_556
O3 O21 O2 49.0(6) 6 6_556
O2 O21 O2 140.6(12) 4_445 6_556
O1 O21 O2 128.8(11) 2_455 6_556
O3 O21 O2 40.2(7) 1_556 6_556
O3 O21 O2 142.6(11) 2_455 6_556
O31 O21 O2 48.3(7) 4 6_556
O31 O21 O2 134.3(12) 5_455 6_556
O2 O21 O31 150(3) 3_455 2_556
O21 O21 O31 71.3(13) 6_556 2_556
Ga2 O21 O31 66.3(13) . 2_556
Ga3 O21 O31 125.6(17) 1_556 2_556
O2 O21 O31 81.5(11) 5_456 2_556
La O21 O31 96.2(12) . 2_556
O2 O21 O31 53.6(8) . 2_556
O31 O21 O31 146.7(17) 3_455 2_556
O1 O21 O31 52.9(9) 2_456 2_556
O31 O21 O31 102.3(17) 5_456 2_556
Ga2 O21 O31 76.9(10) 2_566 2_556
O3 O21 O31 110.3(14) 3_456 2_556
O3 O21 O31 141.8(14) 5_455 2_556
O21 O21 O31 99.2(11) 3_455 2_556
O21 O21 O31 51.0(11) 4_445 2_556
O1 O21 O31 95.0(11) . 2_556
La O21 O31 39.9(6) 1_556 2_556
O3 O21 O31 49.7(10) 6 2_556
O2 O21 O31 93.9(11) 4_445 2_556
O1 O21 O31 109.5(10) 2_455 2_556
O3 O21 O31 7.6(5) 1_556 2_556
O3 O21 O31 154.2(14) 2_455 2_556
O31 O21 O31 55.6(13) 4 2_556
O31 O21 O31 158.1(12) 5_455 2_556
O2 O21 O31 46.9(8) 6_556 2_556
O2 O21 La 15(2) 3_455 2_455
O21 O21 La 150.0(6) 6_556 2_455
Ga2 O21 La 71.2(12) . 2_455
Ga3 O21 La 88.4(13) 1_556 2_455
O2 O21 La 136.7(13) 5_456 2_455
La O21 La 86.2(11) . 2_455
O2 O21 La 87.8(11) . 2_455
O31 O21 La 77.9(10) 3_455 2_455
O1 O21 La 99.1(11) 2_456 2_455
O31 O21 La 89.9(13) 5_456 2_455
Ga2 O21 La 146.3(12) 2_566 2_455
O3 O21 La 80.3(11) 3_456 2_455
O3 O21 La 82.6(9) 5_455 2_455
O21 O21 La 41.3(9) 3_455 2_455
O21 O21 La 85.5(9) 4_445 2_455
O1 O21 La 119.0(11) . 2_455
La O21 La 144.7(12) 1_556 2_455
O3 O21 La 123.5(11) 6 2_455
O2 O21 La 42.1(5) 4_445 2_455
O1 O21 La 43.1(5) 2_455 2_455
O3 O21 La 140.9(11) 1_556 2_455
O3 O21 La 41.2(6) 2_455 2_455
O31 O21 La 123.4(11) 4 2_455
O31 O21 La 39.1(7) 5_455 2_455
O2 O21 La 170.6(12) 6_556 2_455
O31 O21 La 135.4(12) 2_556 2_455
O2 O21 Ga3 127(3) 3_455 4_446
O21 O21 Ga3 96.2(9) 6_556 4_446
Ga2 O21 Ga3 57.1(10) . 4_446
Ga3 O21 Ga3 153.5(17) 1_556 4_446
O2 O21 Ga3 108.0(12) 5_456 4_446
La O21 Ga3 76.9(9) . 4_446
O2 O21 Ga3 26.3(5) . 4_446
O31 O21 Ga3 155.9(14) 3_455 4_446
O1 O21 Ga3 64.4(7) 2_456 4_446
O31 O21 Ga3 125.0(14) 5_456 4_446
Ga2 O21 Ga3 93.1(9) 2_566 4_446
O3 O21 Ga3 130.5(12) 3_456 4_446
O3 O21 Ga3 157.8(13) 5_455 4_446
O21 O21 Ga3 88.1(10) 3_455 4_446
O21 O21 Ga3 29.1(10) 4_445 4_446
O1 O21 Ga3 97.5(9) . 4_446
La O21 Ga3 67.6(7) 1_556 4_446
O3 O21 Ga3 39.1(6) 6 4_446
O2 O21 Ga3 77.3(8) 4_445 4_446
O1 O21 Ga3 81.6(7) 2_455 4_446
O3 O21 Ga3 29.4(4) 1_556 4_446
O3 O21 Ga3 151.1(12) 2_455 4_446
O31 O21 Ga3 46.3(8) 4 4_446
O31 O21 Ga3 130.9(10) 5_455 4_446
O2 O21 Ga3 65.2(7) 6_556 4_446
O31 O21 Ga3 27.9(5) 2_556 4_446
La O21 Ga3 113.2(9) 2_455 4_446
O2 O21 O2 66(2) 3_455 5_455
O21 O21 O2 101(2) 6_556 5_455
Ga2 O21 O2 132.9(17) . 5_455
Ga3 O21 O2 87.7(12) 1_556 5_455
O2 O21 O2 102.1(11) 5_456 5_455
La O21 O2 35.3(6) . 5_455
O2 O21 O2 100.0(10) . 5_455
O31 O21 O2 48.3(10) 3_455 5_455
O1 O21 O2 171.0(13) 2_456 5_455
O31 O21 O2 122.2(12) 5_456 5_455
Ga2 O21 O2 76.5(7) 2_566 5_455
O3 O21 O2 117.3(11) 3_456 5_455
O3 O21 O2 55.3(6) 5_455 5_455
O21 O21 O2 114.2(8) 3_455 5_455
O21 O21 O2 114.3(7) 4_445 5_455
O1 O21 O2 45.0(6) . 5_455
La O21 O2 140.1(11) 1_556 5_455
O3 O21 O2 78.7(9) 6 5_455
O2 O21 O2 107.7(10) 4_445 5_455
O1 O21 O2 59.3(7) 2_455 5_455
O3 O21 O2 121.5(11) 1_556 5_455
O3 O21 O2 77.7(8) 2_455 5_455
O31 O21 O2 72.5(9) 4 5_455
O31 O21 O2 38.4(6) 5_455 5_455
O2 O21 O2 97.5(9) 6_556 5_455
O31 O21 O2 128.1(12) 2_556 5_455
La O21 O2 74.3(8) 2_455 5_455
Ga3 O21 O2 112.2(9) 4_446 5_455
O2 O21 O31 28(2) 3_455 1_455
O21 O21 O31 111.1(7) 6_556 1_455
Ga2 O21 O31 95.9(15) . 1_455
Ga3 O21 O31 49.4(10) 1_556 1_455
O2 O21 O31 97.8(11) 5_456 1_455
La O21 O31 105.3(13) . 1_455
O2 O21 O31 126.3(14) . 1_455
O31 O21 O31 49.0(9) 3_455 1_455
O1 O21 O31 103.3(11) 2_456 1_455
O31 O21 O31 59.9(14) 5_456 1_455
Ga2 O21 O31 116.7(10) 2_566 1_455
O3 O21 O31 50.6(10) 3_456 1_455
O3 O21 O31 50.3(6) 5_455 1_455
O21 O21 O31 63.3(14) 3_455 1_455
O21 O21 O31 121.0(14) 4_445 1_455
O1 O21 O31 106.6(10) . 1_455
La O21 O31 125.9(11) 1_556 1_455
O3 O21 O31 152.5(13) 6 1_455
O2 O21 O31 72.9(9) 4_445 1_455
O1 O21 O31 78.2(9) 2_455 1_455
O3 O21 O31 163.0(12) 1_556 1_455
O3 O21 O31 2.9(6) 2_455 1_455
O31 O21 O31 147.5(14) 4 1_455
O31 O21 O31 40.7(9) 5_455 1_455
O2 O21 O31 144.3(11) 6_556 1_455
O31 O21 O31 156.2(13) 2_556 1_455
La O21 O31 39.0(6) 2_455 1_455
Ga3 O21 O31 150.1(11) 4_446 1_455
O2 O21 O31 75.5(8) 5_455 1_455
O2 O21 O3 24(2) 3_455 3_455
O21 O21 O3 125.2(19) 6_556 3_455
Ga2 O21 O3 105.9(16) . 3_455
Ga3 O21 O3 75.6(12) 1_556 3_455
O2 O21 O3 117.3(11) 5_456 3_455
La O21 O3 67.3(9) . 3_455
O2 O21 O3 105.9(12) . 3_455
O31 O21 O3 48.2(10) 3_455 3_455
O1 O21 O3 132.9(13) 2_456 3_455
O31 O21 O3 97.2(14) 5_456 3_455
Ga2 O21 O3 111.3(10) 2_566 3_455
O3 O21 O3 88.4(11) 3_456 3_455
O3 O21 O3 54.9(8) 5_455 3_455
O21 O21 O3 76.5(11) 3_455 3_455
O21 O21 O3 111.3(8) 4_445 3_455
O1 O21 O3 84.7(8) . 3_455
La O21 O3 161.4(10) 1_556 3_455
O3 O21 O3 114.4(10) 6 3_455
O2 O21 O3 76.3(9) 4_445 3_455
O1 O21 O3 49.7(6) 2_455 3_455
O3 O21 O3 156.9(11) 1_556 3_455
O3 O21 O3 41.0(6) 2_455 3_455
O31 O21 O3 109.9(11) 4 3_455
O31 O21 O3 3.9(6) 5_455 3_455
O2 O21 O3 138.2(11) 6_556 3_455
O31 O21 O3 158.7(11) 2_556 3_455
La O21 O3 35.3(5) 2_455 3_455
Ga3 O21 O3 130.9(10) 4_446 3_455
O2 O21 O3 42.2(5) 5_455 3_455
O31 O21 O3 38.1(5) 1_455 3_455
O2 O21 O21 58(2) 3_455 2_456
O21 O21 O21 121(3) 6_556 2_456
Ga2 O21 O21 43.1(9) . 2_456
Ga3 O21 O21 81.7(14) 1_556 2_456
O2 O21 O21 110.6(16) 5_456 2_456
La O21 O21 131.8(17) . 2_456
O2 O21 O21 88.8(13) . 2_456
O31 O21 O21 103.3(14) 3_455 2_456
O1 O21 O21 51.5(10) 2_456 2_456
O31 O21 O21 57.0(12) 5_456 2_456
Ga2 O21 O21 148.0(16) 2_566 2_456
O3 O21 O21 51.0(9) 3_456 2_456
O3 O21 O21 102.2(12) 5_455 2_456
O21 O21 O21 20.9(10) 3_455 2_456
O21 O21 O21 75.2(9) 4_445 2_456
O1 O21 O21 162.3(15) . 2_456
La O21 O21 94.4(13) 1_556 2_456
O3 O21 O21 137.5(15) 6 2_456
O2 O21 O21 36.2(6) 4_445 2_456
O1 O21 O21 82.4(10) 2_455 2_456
O3 O21 O21 109.5(15) 1_556 2_456
O3 O21 O21 55.0(8) 2_455 2_456
O31 O21 O21 144.0(15) 4 2_456
O31 O21 O21 85.5(12) 5_455 2_456
O2 O21 O21 138.6(16) 6_556 2_456
O31 O21 O21 101.9(15) 2_556 2_456
La O21 O21 50.3(6) 2_455 2_456
Ga3 O21 O21 100.0(12) 4_446 2_456
O2 O21 O21 123.5(13) 5_455 2_456
O31 O21 O21 55.8(8) 1_455 2_456
O3 O21 O21 81.6(10) 3_455 2_456
O2 O21 O21 151(3) 3_455 2_566
O21 O21 O21 36.9(12) 6_556 2_566
Ga2 O21 O21 122(2) . 2_566
Ga3 O21 O21 94.7(16) 1_556 2_566
O2 O21 O21 50.5(9) 5_456 2_566
La O21 O21 75.6(10) . 2_566
O2 O21 O21 92.1(14) . 2_566
O31 O21 O21 92.1(13) 3_455 2_566
O1 O21 O21 99.7(15) 2_456 2_566
O31 O21 O21 103.9(17) 5_456 2_566
Ga2 O21 O21 22.7(4) 2_566 2_566
O3 O21 O21 112.8(16) 3_456 2_566
O3 O21 O21 89.5(11) 5_455 2_566
O21 O21 O21 155.1(17) 3_455 2_566
O21 O21 O21 99.5(19) 4_445 2_566
O1 O21 O21 42.4(6) . 2_566
La O21 O21 55.1(10) 1_556 2_566
O3 O21 O21 46.6(7) 6 2_566
O2 O21 O21 147.7(16) 4_445 2_566
O1 O21 O21 122.7(13) 2_455 2_566
O3 O21 O21 48.8(10) 1_556 2_566
O3 O21 O21 138.4(15) 2_455 2_566
O31 O21 O21 44.0(7) 4 2_566
O31 O21 O21 123.1(13) 5_455 2_566
O2 O21 O21 11.2(5) 6_556 2_566
O31 O21 O21 56.0(11) 2_556 2_566
La O21 O21 160.2(15) 2_455 2_566
Ga3 O21 O21 70.4(10) 4_446 2_566
O2 O21 O21 86.3(9) 5_455 2_566
O31 O21 O21 139.4(14) 1_455 2_566
O3 O21 O21 127.1(13) 3_455 2_566
O21 O21 O21 149(2) 2_456 2_566
O2 O21 O31 92(3) 3_455 2
O21 O21 O31 116.5(17) 6_556 2
Ga2 O21 O31 87.2(13) . 2
Ga3 O21 O31 147.2(17) 1_556 2
O2 O21 O31 129.3(13) 5_456 2
La O21 O31 25.5(7) . 2
O2 O21 O31 41.6(8) . 2
O31 O21 O31 108.0(11) 3_455 2
O1 O21 O31 114.5(12) 2_456 2
O31 O21 O31 175.7(13) 5_456 2
Ga2 O21 O31 92.6(10) 2_566 2
O3 O21 O31 167.2(14) 3_456 2
O3 O21 O31 114.7(11) 5_455 2
O21 O21 O31 97.8(9) 3_455 2
O21 O21 O31 57.4(11) 4_445 2
O1 O21 O31 70.0(9) . 2
La O21 O31 115.4(10) 1_556 2
O3 O21 O31 36.8(5) 6 2
O2 O21 O31 82.5(9) 4_445 2
O1 O21 O31 44.0(5) 2_455 2
O3 O21 O31 74.9(8) 1_556 2
O3 O21 O31 121.5(11) 2_455 2
O31 O21 O31 36.6(8) 4 2
O31 O21 O31 80.5(9) 5_455 2
O2 O21 O31 84.8(8) 6_556 2
O31 O21 O31 77.9(8) 2_556 2
La O21 O31 87.0(8) 2_455 2
Ga3 O21 O31 53.9(7) 4_446 2
O2 O21 O31 59.8(8) 5_455 2
O31 O21 O31 118.6(10) 1_455 2
O3 O21 O31 82.0(8) 3_455 2
O21 O21 O31 118.7(13) 2_456 2
O21 O21 O31 79.9(10) 2_566 2
O2 O21 Nb 39(2) 3_455 1_455
O21 O21 Nb 99.6(13) 6_556 1_455
Ga2 O21 Nb 121.8(16) . 1_455
Ga3 O21 Nb 47.5(9) 1_556 1_455
O2 O21 Nb 89.7(9) 5_456 1_455
La O21 Nb 85.1(10) . 1_455
O2 O21 Nb 134.5(13) . 1_455
O31 O21 Nb 24.3(7) 3_455 1_455
O1 O21 Nb 129.9(11) 2_456 1_455
O31 O21 Nb 74.5(11) 5_456 1_455
Ga2 O21 Nb 94.4(8) 2_566 1_455
O3 O21 Nb 67.6(8) 3_456 1_455
O3 O21 Nb 28.9(5) 5_455 1_455
O21 O21 Nb 88.7(14) 3_455 1_455
O21 O21 Nb 138.1(11) 4_445 1_455
O1 O21 Nb 78.7(7) . 1_455
La O21 Nb 133.2(10) 1_556 1_455
O3 O21 Nb 129.5(11) 6 1_455
O2 O21 Nb 94.9(10) 4_445 1_455
O1 O21 Nb 78.3(8) 2_455 1_455
O3 O21 Nb 164.6(12) 1_556 1_455
O3 O21 Nb 29.3(4) 2_455 1_455
O31 O21 Nb 122.8(11) 4 1_455
O31 O21 Nb 28.1(4) 5_455 1_455
O2 O21 Nb 124.4(9) 6_556 1_455
O31 O21 Nb 170.8(12) 2_556 1_455
La O21 Nb 53.8(5) 2_455 1_455
Ga3 O21 Nb 158.8(11) 4_446 1_455
O2 O21 Nb 51.0(5) 5_455 1_455
O31 O21 Nb 28.1(4) 1_455 1_455
O3 O21 Nb 28.6(3) 3_455 1_455
O21 O21 Nb 83.8(10) 2_456 1_455
O21 O21 Nb 115.9(12) 2_566 1_455
O31 O21 Nb 105.9(10) 2 1_455
O2 O21 Ga1 39(2) 3_455 1_455
O21 O21 Ga1 99.6(13) 6_556 1_455
Ga2 O21 Ga1 121.8(16) . 1_455
Ga3 O21 Ga1 47.5(9) 1_556 1_455
O2 O21 Ga1 89.7(9) 5_456 1_455
La O21 Ga1 85.1(10) . 1_455
O2 O21 Ga1 134.5(13) . 1_455
O31 O21 Ga1 24.3(7) 3_455 1_455
O1 O21 Ga1 129.9(11) 2_456 1_455
O31 O21 Ga1 74.5(11) 5_456 1_455
Ga2 O21 Ga1 94.4(8) 2_566 1_455
O3 O21 Ga1 67.6(8) 3_456 1_455
O3 O21 Ga1 28.9(5) 5_455 1_455
O21 O21 Ga1 88.7(14) 3_455 1_455
O21 O21 Ga1 138.1(11) 4_445 1_455
O1 O21 Ga1 78.7(7) . 1_455
La O21 Ga1 133.2(10) 1_556 1_455
O3 O21 Ga1 129.5(11) 6 1_455
O2 O21 Ga1 94.9(10) 4_445 1_455
O1 O21 Ga1 78.3(8) 2_455 1_455
O3 O21 Ga1 164.6(12) 1_556 1_455
O3 O21 Ga1 29.3(4) 2_455 1_455
O31 O21 Ga1 122.8(11) 4 1_455
O31 O21 Ga1 28.1(4) 5_455 1_455
O2 O21 Ga1 124.4(9) 6_556 1_455
O31 O21 Ga1 170.8(12) 2_556 1_455
La O21 Ga1 53.8(5) 2_455 1_455
Ga3 O21 Ga1 158.8(11) 4_446 1_455
O2 O21 Ga1 51.0(5) 5_455 1_455
O31 O21 Ga1 28.1(4) 1_455 1_455
O3 O21 Ga1 28.6(3) 3_455 1_455
O21 O21 Ga1 83.8(10) 2_456 1_455
O21 O21 Ga1 115.9(12) 2_566 1_455
O31 O21 Ga1 105.9(10) 2 1_455
Nb O21 Ga1 0.0 1_455 1_455
O2 O21 Ga3 151(3) 3_455 2_565
O21 O21 Ga3 59.9(7) 6_556 2_565
Ga2 O21 Ga3 102.9(14) . 2_565
Ga3 O21 Ga3 119.8(15) 1_556 2_565
O2 O21 Ga3 73.9(9) 5_456 2_565
La O21 Ga3 65.2(8) . 2_565
O2 O21 Ga3 66.9(9) . 2_565
O31 O21 Ga3 112.2(12) 3_455 2_565
O1 O21 Ga3 93.5(9) 2_456 2_565
O31 O21 Ga3 122.7(15) 5_456 2_565
Ga2 O21 Ga3 47.1(5) 2_566 2_565
O3 O21 Ga3 132.5(13) 3_456 2_565
O3 O21 Ga3 111.5(10) 5_455 2_565
O21 O21 Ga3 135.0(14) 3_455 2_565
O21 O21 Ga3 75.5(14) 4_445 2_565
O1 O21 Ga3 54.5(6) . 2_565
La O21 Ga3 60.7(6) 1_556 2_565
O3 O21 Ga3 23.7(4) 6 2_565
O2 O21 Ga3 123.6(10) 4_445 2_565
O1 O21 Ga3 104.1(8) 2_455 2_565
O3 O21 Ga3 33.7(6) 1_556 2_565
O3 O21 Ga3 161.3(11) 2_455 2_565
O31 O21 Ga3 24.1(5) 4 2_565
O31 O21 Ga3 127.1(10) 5_455 2_565
O2 O21 Ga3 25.5(3) 6_556 2_565
O31 O21 Ga3 41.3(8) 2_556 2_565
La O21 Ga3 147.1(10) 2_455 2_565
Ga3 O21 Ga3 46.9(4) 4_446 2_565
O2 O21 Ga3 89.3(7) 5_455 2_565
O31 O21 Ga3 161.0(10) 1_455 2_565
O3 O21 Ga3 130.6(9) 3_455 2_565
O21 O21 Ga3 142.9(14) 2_456 2_565
O21 O21 Ga3 25.2(6) 2_566 2_565
O31 O21 Ga3 60.2(6) 2 2_565
Nb O21 Ga3 133.2(9) 1_455 2_565
Ga1 O21 Ga3 133.2(9) 1_455 2_565
O2 O21 La 85(3) 3_455 2_456
O21 O21 La 89(2) 6_556 2_456
Ga2 O21 La 55.3(10) . 2_456
Ga3 O21 La 68.2(10) 1_556 2_456
O2 O21 La 80.3(10) 5_456 2_456
La O21 La 163.6(14) . 2_456
O2 O21 La 102.2(11) . 2_456
O31 O21 La 103.9(12) 3_455 2_456
O1 O21 La 35.0(4) 2_456 2_456
O31 O21 La 33.7(6) 5_456 2_456
Ga2 O21 La 116.8(10) 2_566 2_456
O3 O21 La 33.6(5) 3_456 2_456
O3 O21 La 98.8(9) 5_455 2_456
O21 O21 La 51.2(8) 3_455 2_456
O21 O21 La 86.2(7) 4_445 2_456
O1 O21 La 145.9(11) . 2_456
La O21 La 64.7(6) 1_556 2_456
O3 O21 La 135.3(11) 6 2_456
O2 O21 La 64.8(7) 4_445 2_456
O1 O21 La 114.6(10) 2_455 2_456
O3 O21 La 92.7(9) 1_556 2_456
O3 O21 La 68.1(7) 2_455 2_456
O31 O21 La 141.7(12) 4 2_456
O31 O21 La 109.4(10) 5_455 2_456
O2 O21 La 108.5(10) 6_556 2_456
O31 O21 La 86.2(10) 2_556 2_456
La O21 La 80.9(7) 2_455 2_456
Ga3 O21 La 99.0(8) 4_446 2_456
O2 O21 La 145.7(10) 5_455 2_456
O31 O21 La 70.3(7) 1_455 2_456
O3 O21 La 106.0(9) 3_455 2_456
O21 O21 La 32.5(7) 2_456 2_456
O21 O21 La 118.4(14) 2_566 2_456
O31 O21 La 142.5(11) 2 2_456
Nb O21 La 95.2(7) 1_455 2_456
Ga1 O21 La 95.2(7) 1_455 2_456
Ga3 O21 La 123.4(9) 2_565 2_456
O2 O21 O3 91(2) 3_455 4_456
O21 O21 O3 47.5(6) 6_556 4_456
Ga2 O21 O3 126.2(15) . 4_456
Ga3 O21 O3 14.3(8) 1_556 4_456
O2 O21 O3 34.2(6) 5_456 4_456
La O21 O3 122.1(12) . 4_456
O2 O21 O3 166.1(14) . 4_456
O31 O21 O3 45.5(10) 3_455 4_456
O1 O21 O3 95.7(9) 2_456 4_456
O31 O21 O3 37.3(7) 5_456 4_456
Ga2 O21 O3 61.8(6) 2_566 4_456
O3 O21 O3 40.4(7) 3_456 4_456
O3 O21 O3 37.8(7) 5_455 4_456
O21 O21 O3 110.6(15) 3_455 4_456
O21 O21 O3 153.9(6) 4_445 4_456
O1 O21 O3 77.4(7) . 4_456
La O21 O3 74.1(7) 1_556 4_456
O3 O21 O3 127.1(11) 6 4_456
O2 O21 O3 125.8(11) 4_445 4_456
O1 O21 O3 137.4(11) 2_455 4_456
O3 O21 O3 111.6(11) 1_556 4_456
O3 O21 O3 61.4(7) 2_455 4_456
O31 O21 O3 122.7(11) 4 4_456
O31 O21 O3 87.1(8) 5_455 4_456
O2 O21 O3 81.9(8) 6_556 4_456
O31 O21 O3 113.0(10) 2_556 4_456
La O21 O3 102.6(9) 2_455 4_456
Ga3 O21 O3 140.8(11) 4_446 4_456
O2 O21 O3 91.8(7) 5_455 4_456
O31 O21 O3 63.7(6) 1_455 4_456
O3 O21 O3 87.7(7) 3_455 4_456
O21 O21 O3 90.8(11) 2_456 4_456
O21 O21 O3 81.3(11) 2_566 4_456
O31 O21 O3 146.6(12) 2 4_456
Nb O21 O3 59.2(5) 1_455 4_456
Ga1 O21 O3 59.2(5) 1_455 4_456
Ga3 O21 O3 106.2(8) 2_565 4_456
La O21 O3 70.9(6) 2_456 4_456
O2 O21 O21 66(2) 3_455 6
O21 O21 O21 109(3) 6_556 6
Ga2 O21 O21 122.7(19) . 6
Ga3 O21 O21 98.8(12) 1_556 6
O2 O21 O21 112.1(15) 5_456 6
La O21 O21 26.2(9) . 6
O2 O21 O21 88.6(10) . 6
O31 O21 O21 59.4(11) 3_455 6
O1 O21 O21 160.2(15) 2_456 6
O31 O21 O21 132.4(10) 5_456 6
Ga2 O21 O21 82.9(11) 2_566 6
O3 O21 O21 126.4(8) 3_456 6
O3 O21 O21 66.6(8) 5_455 6
O21 O21 O21 108.6(10) 3_455 6
O21 O21 O21 102.8(6) 4_445 6
O1 O21 O21 50.4(8) . 6
La O21 O21 143.9(14) 1_556 6
O3 O21 O21 72.4(7) 6 6
O2 O21 O21 99.8(13) 4_445 6
O1 O21 O21 49.5(8) 2_455 6
O3 O21 O21 116.3(8) 1_556 6
O3 O21 O21 83.1(8) 2_455 6
O31 O21 O21 66.9(8) 4 6
O31 O21 O21 40.6(7) 5_455 6
O2 O21 O21 99.6(11) 6_556 6
O31 O21 O21 121.9(9) 2_556 6
La O21 O21 71.4(9) 2_455 6
Ga3 O21 O21 102.5(6) 4_446 6
O2 O21 O21 11.6(5) 5_455 6
O31 O21 O21 80.6(8) 1_455 6
O3 O21 O21 43.9(6) 3_455 6
O21 O21 O21 121.7(15) 2_456 6
O21 O21 O21 88.8(11) 2_566 6
O31 O21 O21 49.1(8) 2 6
Nb O21 O21 58.9(5) 1_455 6
Ga1 O21 O21 58.9(5) 1_455 6
Ga3 O21 O21 86.7(7) 2_565 6
La O21 O21 149.9(10) 2_456 6
O3 O21 O21 103.3(9) 4_456 6
O2 O21 O21 111(3) 3_455 5_446
O21 O21 O21 109(2) 6_556 5_446
Ga2 O21 O21 32.9(4) . 5_446
Ga3 O21 O21 145(2) 1_556 5_446
O2 O21 O21 117.2(17) 5_456 5_446
La O21 O21 92.8(12) . 5_446
O2 O21 O21 26.7(5) . 5_446
O31 O21 O21 173.3(18) 3_455 5_446
O1 O21 O21 47.1(7) 2_456 5_446
O31 O21 O21 110.0(15) 5_456 5_446
Ga2 O21 O21 114.3(15) 2_566 5_446
O3 O21 O21 112.4(14) 3_456 5_446
O3 O21 O21 177.7(16) 5_455 5_446
O21 O21 O21 64.8(4) 3_455 5_446
O21 O21 O21 14.6(9) 4_445 5_446
O1 O21 O21 121.7(14) . 5_446
La O21 O21 70.4(11) 1_556 5_446
O3 O21 O21 62.8(10) 6 5_446
O2 O21 O21 56.2(5) 4_445 5_446
O1 O21 O21 78.1(8) 2_455 5_446
O3 O21 O21 44.4(10) 1_556 5_446
O3 O21 O21 128.4(13) 2_455 5_446
O31 O21 O21 69.9(12) 4 5_446
O31 O21 O21 127.3(13) 5_455 5_446
O2 O21 O21 84.5(12) 6_556 5_446
O31 O21 O21 38.7(10) 2_556 5_446
La O21 O21 96.7(9) 2_455 5_446
Ga3 O21 O21 24.3(6) 4_446 5_446
O2 O21 O21 126.6(13) 5_455 5_446
O31 O21 O21 128.1(12) 1_455 5_446
O3 O21 O21 125.3(12) 3_455 5_446
O21 O21 O21 75.7(10) 2_456 5_446
O21 O21 O21 91.9(16) 2_566 5_446
O31 O21 O21 67.4(10) 2 5_446
Nb O21 O21 150.5(13) 1_455 5_446
Ga1 O21 O21 150.5(13) 1_455 5_446
Ga3 O21 O21 70.3(10) 2_565 5_446
La O21 O21 78.9(9) 2_456 5_446
O3 O21 O21 140.7(14) 4_456 5_446
O21 O21 O21 115.3(11) 6 5_446
O2 O21 O21 120(3) 3_455 5_456
O21 O21 O21 25.1(17) 6_556 5_456
Ga2 O21 O21 150(2) . 5_456
Ga3 O21 O21 56.2(7) 1_556 5_456
O2 O21 O21 27.6(6) 5_456 5_456
La O21 O21 89.3(13) . 5_456
O2 O21 O21 131.6(18) . 5_456
O31 O21 O21 56.2(8) 3_455 5_456
O1 O21 O21 112.8(15) 2_456 5_456
O31 O21 O21 77.3(12) 5_456 5_456
Ga2 O21 O21 17.9(6) 2_566 5_456
O3 O21 O21 83.3(10) 3_456 5_456
O3 O21 O21 51.7(5) 5_455 5_456
O21 O21 O21 154.8(18) 3_455 5_456
O21 O21 O21 139(2) 4_445 5_456
O1 O21 O21 39.2(6) . 5_456
La O21 O21 67.7(11) 1_556 5_456
O3 O21 O21 83.1(13) 6 5_456
O2 O21 O21 170.2(15) 4_445 5_456
O1 O21 O21 134.6(14) 2_455 5_456
O3 O21 O21 84.8(13) 1_556 5_456
O3 O21 O21 98.6(9) 2_455 5_456
O31 O21 O21 78.2(12) 4 5_456
O31 O21 O21 99.1(10) 5_455 5_456
O2 O21 O21 45.2(9) 6_556 5_456
O31 O21 O21 90.5(14) 2_556 5_456
La O21 O21 134.1(12) 2_455 5_456
Ga3 O21 O21 110.0(14) 4_446 5_456
O2 O21 O21 76.1(8) 5_455 5_456
O31 O21 O21 99.8(9) 1_455 5_456
O3 O21 O21 102.2(9) 3_455 5_456
O21 O21 O21 134.2(17) 2_456 5_456
O21 O21 O21 40.0(10) 2_566 5_456
O31 O21 O21 107.0(14) 2 5_456
Nb O21 O21 80.3(7) 1_455 5_456
Ga1 O21 O21 80.3(7) 1_455 5_456
Ga3 O21 O21 64.8(10) 2_565 5_456
La O21 O21 106.9(12) 2_456 5_456
O3 O21 O21 44.5(6) 4_456 5_456
O21 O21 O21 85.1(12) 6 5_456
O21 O21 O21 129.2(18) 5_446 5_456
O2 O21 O3 92(3) 3_455 .
O21 O21 O3 113.1(19) 6_556 .
Ga2 O21 O3 93.6(13) . .
Ga3 O21 O3 141.0(16) 1_556 .
O2 O21 O3 125.3(13) 5_456 .
La O21 O3 19.3(6) . .
O2 O21 O3 47.9(7) . .
O31 O21 O3 102.2(11) 3_455 .
O1 O21 O3 120.6(11) 2_456 .
O31 O21 O3 176.2(16) 5_456 .
Ga2 O21 O3 88.1(9) 2_566 .
O3 O21 O3 167.5(14) 3_456 .
O3 O21 O3 108.6(10) 5_455 .
O21 O21 O3 102.8(8) 3_455 .
O21 O21 O3 63.7(10) 4_445 .
O1 O21 O3 64.1(7) . .
La O21 O3 117.2(10) 1_556 .
O3 O21 O3 36.9(6) 6 .
O2 O21 O3 87.7(8) 4_445 .
O1 O21 O3 45.8(5) 2_455 .
O3 O21 O3 77.6(7) 1_556 .
O3 O21 O3 119.8(10) 2_455 .
O31 O21 O3 35.3(5) 4 .
O31 O21 O3 77.5(7) 5_455 .
O2 O21 O3 83.2(8) 6_556 .
O31 O21 O3 81.3(8) 2_556 .
La O21 O3 88.2(8) 2_455 .
Ga3 O21 O3 58.8(6) 4_446 .
O2 O21 O3 54.1(6) 5_455 .
O31 O21 O3 116.9(10) 1_455 .
O3 O21 O3 79.4(7) 3_455 .
O21 O21 O3 123.6(13) 2_456 .
O21 O21 O3 77.2(9) 2_566 .
O31 O21 O3 6.4(4) 2 .
Nb O21 O3 101.7(9) 1_455 .
Ga1 O21 O3 101.7(9) 1_455 .
Ga3 O21 O3 59.4(5) 2_565 .
La O21 O3 148.8(10) 2_456 .
O3 O21 O3 140.2(11) 4_456 .
O21 O21 O3 43.8(6) 6 .
O21 O21 O3 73.5(9) 5_446 .
O21 O21 O3 101.7(12) 5_456 .
O2 O21 La 74(2) 3_455 4_445
O21 O21 La 148.8(7) 6_556 4_445
Ga2 O21 La 44.7(9) . 4_445
Ga3 O21 La 148.6(17) 1_556 4_445
O2 O21 La 160.4(13) 5_456 4_445
La O21 La 66.9(8) . 4_445
O2 O21 La 26.7(6) . 4_445
O31 O21 La 129.4(14) 3_455 4_445
O1 O21 La 80.9(8) 2_456 4_445
O31 O21 La 129.7(12) 5_456 4_445
Ga2 O21 La 135.7(10) 2_566 4_445
O3 O21 La 124.3(12) 3_456 4_445
O3 O21 La 136.6(12) 5_455 4_445
O21 O21 La 52.8(7) 3_455 4_445
O21 O21 La 29.4(5) 4_445 4_445
O1 O21 La 115.8(9) . 4_445
La O21 La 114.3(9) 1_556 4_445
O3 O21 La 70.6(7) 6 4_445
O2 O21 La 37.4(5) 4_445 4_445
O1 O21 La 34.4(4) 2_455 4_445
O3 O21 La 82.0(7) 1_556 4_445
O3 O21 La 101.9(10) 2_455 4_445
O31 O21 La 74.8(8) 4 4_445
O31 O21 La 83.7(8) 5_455 4_445
O2 O21 La 115.3(9) 6_556 4_445
O31 O21 La 78.9(8) 2_556 4_445
La O21 La 61.1(6) 2_455 4_445
Ga3 O21 La 52.8(4) 4_446 4_445
O2 O21 La 90.4(8) 5_455 4_445
O31 O21 La 99.9(9) 1_455 4_445
O3 O21 La 82.1(7) 3_455 4_445
O21 O21 La 73.3(9) 2_456 4_445
O21 O21 La 116.5(12) 2_566 4_445
O31 O21 La 46.1(6) 2 4_445
Nb O21 La 109.9(9) 1_455 4_445
Ga1 O21 La 109.9(9) 1_455 4_445
Ga3 O21 La 91.5(6) 2_565 4_445
La O21 La 97.8(7) 2_456 4_445
O3 O21 La 162.2(10) 4_456 4_445
O21 O21 La 79.2(9) 6 4_445
O21 O21 La 43.9(5) 5_446 4_445
O21 O21 La 152.4(14) 5_456 4_445
O3 O21 La 51.8(5) . 4_445
O2 O21 La 82(3) 3_455 4_455
O21 O21 La 68(2) 6_556 4_455
Ga2 O21 La 166.4(18) . 4_455
Ga3 O21 La 59.0(10) 1_556 4_455
O2 O21 La 66.7(8) 5_456 4_455
La O21 La 63.9(8) . 4_455
O2 O21 La 130.5(12) . 4_455
O31 O21 La 26.7(6) 3_455 4_455
O1 O21 La 152.6(11) 2_456 4_455
O31 O21 La 94.1(9) 5_456 4_455
Ga2 O21 La 50.8(5) 2_566 4_455
O3 O21 La 93.5(8) 3_456 4_455
O3 O21 La 29.4(4) 5_455 4_455
O21 O21 La 135.1(14) 3_455 4_455
O21 O21 La 146.5(11) 4_445 4_455
O1 O21 La 32.5(4) . 4_455
La O21 La 110.9(9) 1_556 4_455
O3 O21 La 90.3(9) 6 4_455
O2 O21 La 136.9(11) 4_445 4_455
O1 O21 La 94.8(8) 2_455 4_455
O3 O21 La 118.1(11) 1_556 4_455
O3 O21 La 75.0(7) 2_455 4_455
O31 O21 La 83.2(9) 4 4_455
O31 O21 La 57.1(6) 5_455 4_455
O2 O21 La 79.8(7) 6_556 4_455
O31 O21 La 125.6(12) 2_556 4_455
La O21 La 95.5(8) 2_455 4_455
Ga3 O21 La 129.4(9) 4_446 4_455
O2 O21 La 36.1(3) 5_455 4_455
O31 O21 La 74.5(7) 1_455 4_455
O3 O21 La 60.6(5) 3_455 4_455
O21 O21 La 129.8(13) 2_456 4_455
O21 O21 La 69.8(8) 2_566 4_455
O31 O21 La 89.2(10) 2 4_455
Nb O21 La 47.1(4) 1_455 4_455
Ga1 O21 La 47.1(4) 1_455 4_455
Ga3 O21 La 86.5(7) 2_565 4_455
La O21 La 127.1(8) 2_456 4_455
O3 O21 La 58.4(5) 4_456 4_455
O21 O21 La 47.2(7) 6 4_455
O21 O21 La 152.9(13) 5_446 4_455
O21 O21 La 43.2(5) 5_456 4_455
O3 O21 La 82.8(7) . 4_455
La O21 La 126.5(8) 4_445 4_455
O2 O21 O31 111(3) 3_455 3_456
O21 O21 O31 39.8(16) 6_556 3_456
Ga2 O21 O31 101.9(14) . 3_456
Ga3 O21 O31 41.7(9) 1_556 3_456
O2 O21 O31 28.7(7) 5_456 3_456
La O21 O31 144.4(13) . 3_456
O2 O21 O31 134.2(12) . 3_456
O31 O21 O31 77.7(12) 3_455 3_456
O1 O21 O31 65.9(8) 2_456 3_456
O31 O21 O31 28.4(11) 5_456 3_456
Ga2 O21 O31 66.0(7) 2_566 3_456
O3 O21 O31 37.8(7) 3_456 3_456
O3 O21 O31 70.1(9) 5_455 3_456
O21 O21 O31 102.4(10) 3_455 3_456
O21 O21 O31 122.3(6) 4_445 3_456
O1 O21 O31 94.3(9) . 3_456
La O21 O31 44.7(5) 1_556 3_456
O3 O21 O31 118.5(11) 6 3_456
O2 O21 O31 116.6(10) 4_445 3_456
O1 O21 O31 161.0(11) 2_455 3_456
O3 O21 O31 85.3(9) 1_556 3_456
O3 O21 O31 81.1(8) 2_455 3_456
O31 O21 O31 118.4(11) 4 3_456
O31 O21 O31 117.1(10) 5_455 3_456
O2 O21 O31 70.1(7) 6_556 3_456
O31 O21 O31 84.5(8) 2_556 3_456
La O21 O31 117.9(9) 2_455 3_456
Ga3 O21 O31 112.0(9) 4_446 3_456
O2 O21 O31 122.4(9) 5_455 3_456
O31 O21 O31 84.0(8) 1_455 3_456
O3 O21 O31 116.8(8) 3_455 3_456
O21 O21 O31 82.1(11) 2_456 3_456
O21 O21 O31 75.6(11) 2_566 3_456
O31 O21 O31 155.0(10) 2 3_456
Nb O21 O31 89.2(7) 1_455 3_456
Ga1 O21 O31 89.2(7) 1_455 3_456
Ga3 O21 O31 94.9(8) 2_565 3_456
La O21 O31 51.9(5) 2_456 3_456
O3 O21 O31 32.3(4) 4_456 3_456
O21 O21 O31 133.9(11) 6 3_456
O21 O21 O31 108.5(13) 5_446 3_456
O21 O21 O31 55.1(8) 5_456 3_456
O3 O21 O31 152.7(10) . 3_456
La O21 O31 146.5(10) 4_445 3_456
La O21 O31 86.7(7) 4_455 3_456
O2 O21 O2 118(3) 3_455 3_456
O21 O21 O2 57(2) 6_556 3_456
Ga2 O21 O2 72.9(12) . 3_456
Ga3 O21 O2 68.7(11) 1_556 3_456
O2 O21 O2 52.7(8) 5_456 3_456
La O21 O2 156.7(14) . 3_456
O2 O21 O2 105.1(10) . 3_456
O31 O21 O2 107.3(13) 3_455 3_456
O1 O21 O2 35.5(5) 2_456 3_456
O31 O21 O2 38.8(10) 5_456 3_456
Ga2 O21 O2 84.5(8) 2_566 3_456
O3 O21 O2 46.9(8) 3_456 3_456
O3 O21 O2 99.8(10) 5_455 3_456
O21 O21 O2 83.6(6) 3_455 3_456
O21 O21 O2 91.8(4) 4_445 3_456
O1 O21 O2 116.8(10) . 3_456
La O21 O2 30.8(4) 1_556 3_456
O3 O21 O2 110.5(10) 6 3_456
O2 O21 O2 94.2(9) 4_445 3_456
O1 O21 O2 145.4(11) 2_455 3_456
O3 O21 O2 67.6(7) 1_556 3_456
O3 O21 O2 94.1(9) 2_455 3_456
O31 O21 O2 114.4(10) 4 3_456
O31 O21 O2 137.3(10) 5_455 3_456
O2 O21 O2 73.3(7) 6_556 3_456
O31 O21 O2 63.6(8) 2_556 3_456
La O21 O2 116.0(9) 2_455 3_456
Ga3 O21 O2 87.4(7) 4_446 3_456
O2 O21 O2 153.1(9) 5_455 3_456
O31 O21 O2 96.9(9) 1_455 3_456
O3 O21 O2 135.0(9) 3_455 3_456
O21 O21 O2 67.3(11) 2_456 3_456
O21 O21 O2 83.1(12) 2_566 3_456
O31 O21 O2 141.1(10) 2 3_456
Nb O21 O2 113.0(8) 1_455 3_456
Ga1 O21 O2 113.0(8) 1_455 3_456
Ga3 O21 O2 91.5(7) 2_565 3_456
La O21 O2 35.3(4) 2_456 3_456
O3 O21 O2 62.2(6) 4_456 3_456
O21 O21 O2 164.3(13) 6 3_456
O21 O21 O2 78.5(10) 5_446 3_456
O21 O21 O2 80.0(10) 5_456 3_456
O3 O21 O2 144.9(9) . 3_456
La O21 O2 116.4(8) 4_445 3_456
La O21 O2 117.1(8) 4_455 3_456
O31 O21 O2 30.8(5) 3_456 3_456
O2 O21 Ga3 49(2) 3_455 4_346
O21 O21 Ga3 95.1(7) 6_556 4_346
Ga2 O21 Ga3 93.6(13) . 4_346
Ga3 O21 Ga3 35.5(8) 1_556 4_346
O2 O21 Ga3 81.2(9) 5_456 4_346
La O21 Ga3 126.0(13) . 4_346
O2 O21 Ga3 136.8(13) . 4_346
O31 O21 Ga3 54.4(8) 3_455 4_346
O1 O21 Ga3 88.0(9) 2_456 4_346
O31 O21 Ga3 37.8(10) 5_456 4_346
Ga2 O21 Ga3 109.4(8) 2_566 4_346
O3 O21 Ga3 28.6(7) 3_456 4_346
O3 O21 Ga3 52.0(6) 5_455 4_346
O21 O21 Ga3 65.7(14) 3_455 4_346
O21 O21 Ga3 125.3(14) 4_445 4_346
O1 O21 Ga3 112.4(9) . 4_346
La O21 Ga3 103.7(8) 1_556 4_346
O3 O21 Ga3 171.1(11) 6 4_346
O2 O21 Ga3 79.3(8) 4_445 4_346
O1 O21 Ga3 98.7(9) 2_455 4_346
O3 O21 Ga3 142.7(11) 1_556 4_346
O3 O21 Ga3 19.2(4) 2_455 4_346
O31 O21 Ga3 163.9(12) 4 4_346
O31 O21 Ga3 62.0(7) 5_455 4_346
O2 O21 Ga3 129.7(9) 6_556 4_346
O31 O21 Ga3 137.8(12) 2_556 4_346
La O21 Ga3 56.5(5) 2_455 4_346
Ga3 O21 Ga3 149.7(10) 4_446 4_346
O2 O21 Ga3 93.2(7) 5_455 4_346
O31 O21 Ga3 22.1(5) 1_455 4_346
O3 O21 Ga3 59.8(5) 3_455 4_346
O21 O21 Ga3 50.5(7) 2_456 4_346
O21 O21 Ga3 130.0(13) 2_566 4_346
O31 O21 Ga3 140.6(10) 2 4_346
Nb O21 Ga3 42.2(3) 1_455 4_346
Ga1 O21 Ga3 42.2(3) 1_455 4_346
Ga3 O21 Ga3 154.8(9) 2_565 4_346
La O21 Ga3 53.0(4) 2_456 4_346
O3 O21 Ga3 48.7(4) 4_456 4_346
O21 O21 Ga3 100.3(5) 6 4_346
O21 O21 Ga3 125.8(12) 5_446 4_346
O21 O21 Ga3 91.5(8) 5_456 4_346
O3 O21 Ga3 139.0(10) . 4_346
La O21 Ga3 113.5(8) 4_445 4_346
La O21 Ga3 80.9(6) 4_455 4_346
O31 O21 Ga3 62.8(5) 3_456 4_346
O2 O21 Ga3 75.2(6) 3_456 4_346
O2 O21 O2 129(3) 3_455 2_566
O21 O21 O2 19(2) 6_556 2_566
Ga2 O21 O2 142.1(17) . 2_566
Ga3 O21 O2 63.2(11) 1_556 2_566
O2 O21 O2 25.9(6) 5_456 2_566
La O21 O2 90.2(10) . 2_566
O2 O21 O2 123.7(13) . 2_566
O31 O21 O2 65.9(10) 3_455 2_566
O1 O21 O2 106.5(11) 2_456 2_566
O31 O21 O2 79.7(11) 5_456 2_566
Ga2 O21 O2 12.0(3) 2_566 2_566
O3 O21 O2 86.8(9) 3_456 2_566
O3 O21 O2 61.3(7) 5_455 2_566
O21 O21 O2 157.0(10) 3_455 2_566
O21 O21 O2 129.8(15) 4_445 2_566
O1 O21 O2 41.2(5) . 2_566
La O21 O2 59.9(6) 1_556 2_566
O3 O21 O2 76.7(8) 6 2_566
O2 O21 O2 170.0(11) 4_445 2_566
O1 O21 O2 138.4(10) 2_455 2_566
O3 O21 O2 75.1(8) 1_556 2_566
O3 O21 O2 107.4(9) 2_455 2_566
O31 O21 O2 72.7(8) 4 2_566
O31 O21 O2 108.1(9) 5_455 2_566
O2 O21 O2 35.8(4) 6_556 2_566
O31 O21 O2 80.9(9) 2_556 2_566
La O21 O2 143.8(10) 2_455 2_566
Ga3 O21 O2 100.9(9) 4_446 2_566
O2 O21 O2 82.2(6) 5_455 2_566
O31 O21 O2 108.8(9) 1_455 2_566
O3 O21 O2 111.3(8) 3_455 2_566
O21 O21 O2 136.4(13) 2_456 2_566
O21 O21 O2 31.6(6) 2_566 2_566
O31 O21 O2 104.6(9) 2 2_566
Nb O21 O2 90.0(7) 1_455 2_566
Ga1 O21 O2 90.0(7) 1_455 2_566
Ga3 O21 O2 56.8(5) 2_565 2_566
La O21 O2 106.1(8) 2_456 2_566
O3 O21 O2 50.4(5) 4_456 2_566
O21 O21 O2 90.2(11) 6 2_566
O21 O21 O2 119.5(13) 5_446 2_566
O21 O21 O2 9.7(6) 5_456 2_566
O3 O21 O2 99.9(8) . 2_566
La O21 O2 147.3(9) 4_445 2_566
La O21 O2 51.5(4) 4_455 2_566
O31 O21 O2 54.6(5) 3_456 2_566
O2 O21 O2 75.8(6) 3_456 2_566
Ga3 O21 O2 98.7(7) 4_346 2_566
O2 O21 O31 115(3) 3_455 .
O21 O21 O31 106.3(7) 6_556 .
Ga2 O21 O31 65.9(10) . .
Ga3 O21 O31 167.8(17) 1_556 .
O2 O21 O31 119.8(12) 5_456 .
La O21 O31 57.5(8) . .
O2 O21 O31 19.7(7) . .
O31 O21 O31 139.9(14) 3_455 .
O1 O21 O31 82.8(8) 2_456 .
O31 O21 O31 144.9(12) 5_456 .
Ga2 O21 O31 94.3(9) 2_566 .
O3 O21 O31 149.2(11) 3_456 .
O3 O21 O31 145.2(11) 5_455 .
O21 O21 O31 91.0(11) 3_455 .
O21 O21 O31 32.9(10) 4_445 .
O1 O21 O31 87.7(8) . .
La O21 O31 86.0(9) 1_556 .
O3 O21 O31 30.0(7) 6 .
O2 O21 O31 77.0(8) 4_445 .
O1 O21 O31 65.2(8) 2_455 .
O3 O21 O31 45.4(6) 1_556 .
O3 O21 O31 144.7(12) 2_455 .
O31 O21 O31 36.1(9) 4 .
O31 O21 O31 112.0(9) 5_455 .
O2 O21 O31 71.9(8) 6_556 .
O31 O21 O31 46.2(9) 2_556 .
La O21 O31 103.5(9) 2_455 .
Ga3 O21 O31 20.2(5) 4_446 .
O2 O21 O31 92.8(8) 5_455 .
O31 O21 O31 142.3(13) 1_455 .
O3 O21 O31 112.6(9) 3_455 .
O21 O21 O31 107.9(12) 2_456 .
O21 O21 O31 73.2(10) 2_566 .
O31 O21 O31 33.8(10) 2 .
Nb O21 O31 139.1(10) 1_455 .
Ga1 O21 O31 139.1(10) 1_455 .
Ga3 O21 O31 48.1(6) 2_565 .
La O21 O31 116.0(8) 2_456 .
O3 O21 O31 153.7(11) 4_456 .
O21 O21 O31 82.7(6) 6 .
O21 O21 O31 37.1(7) 5_446 .
O21 O21 O31 112.2(13) 5_456 .
O3 O21 O31 38.9(7) . .
La O21 O31 43.6(5) 4_445 .
La O21 O31 116.2(8) 4_455 .
O31 O21 O31 130.6(9) 3_456 .
O2 O21 O31 107.6(8) 3_456 .
Ga3 O21 O31 156.3(10) 4_346 .
O2 O21 O31 104.8(8) 2_566 .
O2 O21 Nb 88(2) 3_455 1_456
O21 O21 Nb 58.9(12) 6_556 1_456
Ga2 O21 Nb 100.7(13) . 1_456
Ga3 O21 Nb 25.9(8) 1_556 1_456
O2 O21 Nb 45.4(7) 5_456 1_456
La O21 Nb 146.9(12) . 1_456
O2 O21 Nb 145.9(12) . 1_456
O31 O21 Nb 65.3(10) 3_455 1_456
O1 O21 Nb 72.6(7) 2_456 1_456
O31 O21 Nb 11.9(6) 5_456 1_456
Ga2 O21 Nb 81.2(7) 2_566 1_456
O3 O21 Nb 17.7(6) 3_456 1_456
O3 O21 Nb 58.4(7) 5_455 1_456
O21 O21 Nb 88.9(12) 3_455 1_456
O21 O21 Nb 130.3(8) 4_445 1_456
O1 O21 Nb 102.3(8) . 1_456
La O21 Nb 66.3(6) 1_556 1_456
O3 O21 Nb 141.0(11) 6 1_456
O2 O21 Nb 104.3(9) 4_445 1_456
O1 O21 Nb 138.2(10) 2_455 1_456
O3 O21 Nb 107.3(9) 1_556 1_456
O3 O21 Nb 58.1(6) 2_455 1_456
O31 O21 Nb 139.8(11) 4 1_456
O31 O21 Nb 96.6(8) 5_455 1_456
O2 O21 Nb 92.0(8) 6_556 1_456
O31 O21 Nb 105.3(10) 2_556 1_456
La O21 Nb 95.4(8) 2_455 1_456
Ga3 O21 Nb 130.9(9) 4_446 1_456
O2 O21 Nb 113.6(8) 5_455 1_456
O31 O21 Nb 60.9(7) 1_455 1_456
O3 O21 Nb 95.6(7) 3_455 1_456
O21 O21 Nb 68.2(9) 2_456 1_456
O21 O21 Nb 95.8(12) 2_566 1_456
O31 O21 Nb 172.1(11) 2 1_456
Nb O21 Nb 69.9(5) 1_455 1_456
Ga1 O21 Nb 69.9(5) 1_455 1_456
Ga3 O21 Nb 117.4(8) 2_565 1_456
La O21 Nb 45.5(4) 2_456 1_456
O3 O21 Nb 25.5(3) 4_456 1_456
O21 O21 Nb 124.6(7) 6 1_456
O21 O21 Nb 119.6(12) 5_446 1_456
O21 O21 Nb 66.0(8) 5_456 1_456
O3 O21 Nb 165.7(10) . 1_456
La O21 Nb 141.3(9) 4_445 1_456
La O21 Nb 83.1(5) 4_455 1_456
O31 O21 Nb 23.1(3) 3_456 1_456
O2 O21 Nb 43.6(4) 3_456 1_456
Ga3 O21 Nb 39.7(3) 4_346 1_456
O2 O21 Nb 69.2(5) 2_566 1_456
O31 O21 Nb 151.0(10) . 1_456
O2 O21 Ga1 88(2) 3_455 1_456
O21 O21 Ga1 58.9(12) 6_556 1_456
Ga2 O21 Ga1 100.7(13) . 1_456
Ga3 O21 Ga1 25.9(8) 1_556 1_456
O2 O21 Ga1 45.4(7) 5_456 1_456
La O21 Ga1 146.9(12) . 1_456
O2 O21 Ga1 145.9(12) . 1_456
O31 O21 Ga1 65.3(10) 3_455 1_456
O1 O21 Ga1 72.6(7) 2_456 1_456
O31 O21 Ga1 11.9(6) 5_456 1_456
Ga2 O21 Ga1 81.2(7) 2_566 1_456
O3 O21 Ga1 17.7(6) 3_456 1_456
O3 O21 Ga1 58.4(7) 5_455 1_456
O21 O21 Ga1 88.9(12) 3_455 1_456
O21 O21 Ga1 130.3(8) 4_445 1_456
O1 O21 Ga1 102.3(8) . 1_456
La O21 Ga1 66.3(6) 1_556 1_456
O3 O21 Ga1 141.0(11) 6 1_456
O2 O21 Ga1 104.3(9) 4_445 1_456
O1 O21 Ga1 138.2(10) 2_455 1_456
O3 O21 Ga1 107.3(9) 1_556 1_456
O3 O21 Ga1 58.1(6) 2_455 1_456
O31 O21 Ga1 139.8(11) 4 1_456
O31 O21 Ga1 96.6(8) 5_455 1_456
O2 O21 Ga1 92.0(8) 6_556 1_456
O31 O21 Ga1 105.3(10) 2_556 1_456
La O21 Ga1 95.4(8) 2_455 1_456
Ga3 O21 Ga1 130.9(9) 4_446 1_456
O2 O21 Ga1 113.6(8) 5_455 1_456
O31 O21 Ga1 60.9(7) 1_455 1_456
O3 O21 Ga1 95.6(7) 3_455 1_456
O21 O21 Ga1 68.2(9) 2_456 1_456
O21 O21 Ga1 95.8(12) 2_566 1_456
O31 O21 Ga1 172.1(11) 2 1_456
Nb O21 Ga1 69.9(5) 1_455 1_456
Ga1 O21 Ga1 69.9(5) 1_455 1_456
Ga3 O21 Ga1 117.4(8) 2_565 1_456
La O21 Ga1 45.5(4) 2_456 1_456
O3 O21 Ga1 25.5(3) 4_456 1_456
O21 O21 Ga1 124.6(7) 6 1_456
O21 O21 Ga1 119.6(12) 5_446 1_456
O21 O21 Ga1 66.0(8) 5_456 1_456
O3 O21 Ga1 165.7(10) . 1_456
La O21 Ga1 141.3(9) 4_445 1_456
La O21 Ga1 83.1(5) 4_455 1_456
O31 O21 Ga1 23.1(3) 3_456 1_456
O2 O21 Ga1 43.6(4) 3_456 1_456
Ga3 O21 Ga1 39.7(3) 4_346 1_456
O2 O21 Ga1 69.2(5) 2_566 1_456
O31 O21 Ga1 151.0(10) . 1_456
Nb O21 Ga1 0.0 1_456 1_456
O2 O21 Ga3 63(2) 3_455 2_455
O21 O21 Ga3 135(3) 6_556 2_455
Ga2 O21 Ga3 23.6(8) . 2_455
Ga3 O21 Ga3 104.8(13) 1_556 2_455
O2 O21 Ga3 128.5(12) 5_456 2_455
La O21 Ga3 115.3(11) . 2_455
O2 O21 Ga3 65.8(9) . 2_455
O31 O21 Ga3 121.2(12) 3_455 2_455
O1 O21 Ga3 49.7(6) 2_456 2_455
O31 O21 Ga3 78.5(10) 5_456 2_455
Ga2 O21 Ga3 161.2(11) 2_566 2_455
O3 O21 Ga3 73.5(8) 3_456 2_455
O3 O21 Ga3 122.1(10) 5_455 2_455
O21 O21 Ga3 9.9(7) 3_455 2_455
O21 O21 Ga3 52.9(8) 4_445 2_455
O1 O21 Ga3 165.2(11) . 2_455
La O21 Ga3 97.4(8) 1_556 2_455
O3 O21 Ga3 115.0(9) 6 2_455
O2 O21 Ga3 16.6(3) 4_445 2_455
O1 O21 Ga3 68.0(7) 2_455 2_455
O3 O21 Ga3 96.7(9) 1_556 2_455
O3 O21 Ga3 72.3(8) 2_455 2_455
O31 O21 Ga3 121.2(10) 4 2_455
O31 O21 Ga3 89.9(9) 5_455 2_455
O2 O21 Ga3 135.0(10) 6_556 2_455
O31 O21 Ga3 89.4(10) 2_556 2_455
La O21 Ga3 50.8(5) 2_455 2_455
Ga3 O21 Ga3 79.9(6) 4_446 2_455
O2 O21 Ga3 122.4(10) 5_455 2_455
O31 O21 Ga3 72.3(7) 1_455 2_455
O3 O21 Ga3 86.1(8) 3_455 2_455
O21 O21 Ga3 23.2(6) 2_456 2_455
O21 O21 Ga3 145.2(14) 2_566 2_455
O31 O21 Ga3 97.2(9) 2 2_455
Nb O21 Ga3 98.4(8) 1_455 2_455
Ga1 O21 Ga3 98.4(8) 1_455 2_455
Ga3 O21 Ga3 126.4(8) 2_565 2_455
La O21 Ga3 48.4(4) 2_456 2_455
O3 O21 Ga3 113.8(8) 4_456 2_455
O21 O21 Ga3 115.6(13) 6 2_455
O21 O21 Ga3 56.1(6) 5_446 2_455
O21 O21 Ga3 155.2(13) 5_456 2_455
O3 O21 Ga3 102.8(8) . 2_455
La O21 Ga3 51.2(4) 4_445 2_455
La O21 Ga3 145.0(9) 4_455 2_455
O31 O21 Ga3 100.2(8) 3_456 2_455
O2 O21 Ga3 77.8(6) 3_456 2_455
Ga3 O21 Ga3 72.3(5) 4_346 2_455
O2 O21 Ga3 153.6(9) 2_566 2_455
O31 O21 Ga3 85.2(6) . 2_455
Nb O21 Ga3 90.1(6) 1_456 2_455
Ga1 O21 Ga3 90.1(6) 1_456 2_455
O2 O21 O1 145(3) 3_455 1_556
O21 O21 O1 15.6(19) 6_556 1_556
Ga2 O21 O1 109.4(15) . 1_556
Ga3 O21 O1 68.6(11) 1_556 1_556
O2 O21 O1 22.0(6) 5_456 1_556
La O21 O1 116.5(12) . 1_556
O2 O21 O1 112.8(12) . 1_556
O31 O21 O1 90.9(12) 3_455 1_556
O1 O21 O1 72.8(8) 2_456 1_556
O31 O21 O1 63.9(12) 5_456 1_556
Ga2 O21 O1 40.3(5) 2_566 1_556
O3 O21 O1 73.4(9) 3_456 1_556
O3 O21 O1 84.2(8) 5_455 1_556
O21 O21 O1 127.9(5) 3_455 1_556
O21 O21 O1 109.6(10) 4_445 1_556
O1 O21 O1 72.8(7) . 1_556
La O21 O1 27.2(3) 1_556 1_556
O3 O21 O1 83.0(8) 6 1_556
O2 O21 O1 136.5(10) 4_445 1_556
O1 O21 O1 163.4(10) 2_455 1_556
O3 O21 O1 57.1(6) 1_556 1_556
O3 O21 O1 114.4(9) 2_455 1_556
O31 O21 O1 82.8(8) 4 1_556
O31 O21 O1 137.0(9) 5_455 1_556
O2 O21 O1 34.6(4) 6_556 1_556
O31 O21 O1 59.5(7) 2_556 1_556
La O21 O1 153.6(9) 2_455 1_556
Ga3 O21 O1 86.5(7) 4_446 1_556
O2 O21 O1 115.8(8) 5_455 1_556
O31 O21 O1 117.0(9) 1_455 1_556
O3 O21 O1 139.1(8) 3_455 1_556
O21 O21 O1 111.2(13) 2_456 1_556
O21 O21 O1 41.4(8) 2_566 1_556
O31 O21 O1 119.3(9) 2 1_556
Nb O21 O1 111.7(7) 1_455 1_556
Ga1 O21 O1 111.7(7) 1_455 1_556
Ga3 O21 O1 59.3(5) 2_565 1_556
La O21 O1 78.7(6) 2_456 1_556
O3 O21 O1 54.7(5) 4_456 1_556
O21 O21 O1 123.1(13) 6 1_556
O21 O21 O1 95.6(12) 5_446 1_556
O21 O21 O1 40.7(8) 5_456 1_556
O3 O21 O1 117.8(8) . 1_556
La O21 O1 138.4(8) 4_445 1_556
La O21 O1 83.8(6) 4_455 1_556
O31 O21 O1 35.7(4) 3_456 1_556
O2 O21 O1 44.5(4) 3_456 1_556
Ga3 O21 O1 97.5(6) 4_346 1_556
O2 O21 O1 33.6(3) 2_566 1_556
O31 O21 O1 100.4(8) . 1_556
Nb O21 O1 58.2(4) 1_456 1_556
Ga1 O21 O1 58.2(4) 1_456 1_556
Ga3 O21 O1 121.2(8) 2_455 1_556
O2 O21 O31 90(2) 3_455 6_456
O21 O21 O31 48.3(6) 6_556 6_456
Ga2 O21 O31 124.5(15) . 6_456
Ga3 O21 O31 13.7(8) 1_556 6_456
O2 O21 O31 34.8(7) 5_456 6_456
La O21 O31 123.8(12) . 6_456
O2 O21 O31 165.5(13) . 6_456
O31 O21 O31 46.5(12) 3_455 6_456
O1 O21 O31 94.2(9) 2_456 6_456
O31 O21 O31 35.6(8) 5_456 6_456
Ga2 O21 O31 63.2(7) 2_566 6_456
O3 O21 O31 38.7(6) 3_456 6_456
O3 O21 O31 38.9(7) 5_455 6_456
O21 O21 O31 109.0(15) 3_455 6_456
O21 O21 O31 152.5(7) 4_445 6_456
O1 O21 O31 79.2(8) . 6_456
La O21 O31 73.8(7) 1_556 6_456
O3 O21 O31 128.5(11) 6 6_456
O2 O21 O31 124.2(11) 4_445 6_456
O1 O21 O31 137.6(11) 2_455 6_456
O3 O21 O31 111.7(9) 1_556 6_456
O3 O21 O31 60.7(6) 2_455 6_456
O31 O21 O31 124.2(11) 4 6_456
O31 O21 O31 87.5(7) 5_455 6_456
O2 O21 O31 82.8(8) 6_556 6_456
O31 O21 O31 112.9(12) 2_556 6_456
La O21 O31 101.9(8) 2_455 6_456
Ga3 O21 O31 140.8(11) 4_446 6_456
O2 O21 O31 93.1(8) 5_455 6_456
O31 O21 O31 63.0(9) 1_455 6_456
O3 O21 O31 88.0(7) 3_455 6_456
O21 O21 O31 89.2(11) 2_456 6_456
O21 O21 O31 82.5(11) 2_566 6_456
O31 O21 O31 148.3(13) 2 6_456
Nb O21 O31 59.5(6) 1_455 6_456
Ga1 O21 O31 59.5(6) 1_455 6_456
Ga3 O21 O31 107.3(9) 2_565 6_456
La O21 O31 69.2(6) 2_456 6_456
O3 O21 O31 1.7(4) 4_456 6_456
O21 O21 O31 104.7(9) 6 6_456
O21 O21 O31 139.5(14) 5_446 6_456
O21 O21 O31 46.0(6) 5_456 6_456
O3 O21 O31 141.9(11) . 6_456
La O21 O31 160.9(10) 4_445 6_456
La O21 O31 59.9(5) 4_455 6_456
O31 O21 O31 31.3(6) 3_456 6_456
O2 O21 O31 61.0(6) 3_456 6_456
Ga3 O21 O31 47.6(4) 4_346 6_456
O2 O21 O31 51.7(5) 2_566 6_456
O31 O21 O31 154.6(10) . 6_456
Nb O21 O31 23.8(3) 1_456 6_456
Ga1 O21 O31 23.8(3) 1_456 6_456
Ga3 O21 O31 112.1(8) 2_455 6_456
O1 O21 O31 55.0(5) 1_556 6_456
O2 O21 O2 120(3) 3_455 2_556
O21 O21 O2 100.6(15) 6_556 2_556
Ga2 O21 O2 40.1(9) . 2_556
Ga3 O21 O2 143.4(15) 1_556 2_556
O2 O21 O2 109.3(12) 5_456 2_556
La O21 O2 93.4(10) . 2_556
O2 O21 O2 30.7(6) . 2_556
O31 O21 O2 174.9(13) 3_455 2_556
O1 O21 O2 46.7(5) 2_456 2_556
O31 O21 O2 109.4(12) 5_456 2_556
Ga2 O21 O2 105.7(10) 2_566 2_556
O3 O21 O2 113.2(10) 3_456 2_556
O3 O21 O2 171.6(13) 5_455 2_556
O21 O21 O2 72.7(8) 3_455 2_556
O21 O21 O2 22.1(7) 4_445 2_556
O1 O21 O2 115.8(10) . 2_556
La O21 O2 63.1(6) 1_556 2_556
O3 O21 O2 58.1(7) 6 2_556
O2 O21 O2 64.8(6) 4_445 2_556
O1 O21 O2 85.0(7) 2_455 2_556
O3 O21 O2 35.7(6) 1_556 2_556
O3 O21 O2 135.8(11) 2_455 2_556
O31 O21 O2 65.4(8) 4 2_556
O31 O21 O2 135.1(10) 5_455 2_556
O2 O21 O2 75.8(8) 6_556 2_556
O31 O21 O2 29.9(7) 2_556 2_556
La O21 O2 105.5(8) 2_455 2_556
Ga3 O21 O2 19.1(3) 4_446 2_556
O2 O21 O2 128.4(9) 5_455 2_556
O31 O21 O2 135.9(10) 1_455 2_556
O3 O21 O2 133.4(9) 3_455 2_556
O21 O21 O2 81.8(10) 2_456 2_556
O21 O21 O2 83.5(11) 2_566 2_556
O31 O21 O2 68.7(8) 2 2_556
Nb O21 O2 159.3(10) 1_455 2_556
Ga1 O21 O2 159.3(10) 1_455 2_556
Ga3 O21 O2 62.9(5) 2_565 2_556
La O21 O2 80.6(6) 2_456 2_556
O3 O21 O2 135.7(10) 4_456 2_556
O21 O21 O2 117.7(7) 6 2_556
O21 O21 O2 8.8(5) 5_446 2_556
O21 O21 O2 120.4(14) 5_456 2_556
O3 O21 O2 74.4(7) . 2_556
La O21 O2 51.4(4) 4_445 2_556
La O21 O2 148.1(9) 4_455 2_556
O31 O21 O2 103.6(8) 3_456 2_556
O2 O21 O2 74.8(6) 3_456 2_556
Ga3 O21 O2 130.7(8) 4_346 2_556
O2 O21 O2 110.7(9) 2_566 2_556
O31 O21 O2 36.0(4) . 2_556
Nb O21 O2 117.6(8) 1_456 2_556
Ga1 O21 O2 117.6(8) 1_456 2_556
Ga3 O21 O2 63.6(5) 2_455 2_556
O1 O21 O2 87.5(7) 1_556 2_556
O31 O21 O2 134.9(9) 6_456 2_556
O2 O21 O2 97(3) 3_455 6
O21 O21 O2 90(2) 6_556 6
Ga2 O21 O2 124.3(14) . 6
Ga3 O21 O2 112.5(13) 1_556 6
O2 O21 O2 99.4(11) 5_456 6
La O21 O2 16.7(5) . 6
O2 O21 O2 77.1(9) . 6
O31 O21 O2 77.0(10) 3_455 6
O1 O21 O2 143.9(11) 2_456 6
O31 O21 O2 146.7(11) 5_456 6
Ga2 O21 O2 62.8(6) 2_566 6
O3 O21 O2 147.1(11) 3_456 6
O3 O21 O2 82.0(8) 5_455 6
O21 O21 O2 129.2(6) 3_455 6
O21 O21 O2 93.1(11) 4_445 6
O1 O21 O2 34.0(5) . 6
La O21 O2 114.3(10) 1_556 6
O3 O21 O2 43.5(6) 6 6
O2 O21 O2 115.5(9) 4_445 6
O1 O21 O2 66.0(6) 2_455 6
O3 O21 O2 86.1(8) 1_556 6
O3 O21 O2 113.2(10) 2_455 6
O31 O21 O2 37.1(7) 4 6
O31 O21 O2 71.8(8) 5_455 6
O2 O21 O2 70.5(6) 6_556 6
O31 O21 O2 92.6(10) 2_556 6
La O21 O2 100.1(8) 2_455 6
Ga3 O21 O2 79.9(7) 4_446 6
O2 O21 O2 35.5(4) 5_455 6
O31 O21 O2 110.9(9) 1_455 6
O3 O21 O2 75.2(6) 3_455 6
O21 O21 O2 148.2(14) 2_456 6
O21 O21 O2 60.7(8) 2_566 6
O31 O21 O2 37.1(7) 2 6
Nb O21 O2 86.0(7) 1_455 6
Ga1 O21 O2 86.0(7) 1_455 6
Ga3 O21 O2 55.4(5) 2_565 6
La O21 O2 178.8(10) 2_456 6
O3 O21 O2 109.5(8) 4_456 6
O21 O21 O2 31.3(5) 6 6
O21 O21 O2 100.3(11) 5_446 6
O21 O21 O2 73.0(9) 5_456 6
O3 O21 O2 30.8(5) . 6
La O21 O2 82.0(6) 4_445 6
La O21 O2 53.7(4) 4_455 6
O31 O21 O2 127.9(9) 3_456 6
O2 O21 O2 143.8(9) 3_456 6
Ga3 O21 O2 128.1(8) 4_346 6
O2 O21 O2 73.5(5) 2_566 6
O31 O21 O2 63.1(6) . 6
Nb O21 O2 134.9(8) 1_456 6
Ga1 O21 O2 134.9(8) 1_456 6
Ga3 O21 O2 131.8(8) 2_455 6
O1 O21 O2 100.6(7) 1_556 6
O31 O21 O2 111.2(8) 6_456 6
O2 O21 O2 98.5(7) 2_556 6
O2 O21 Ga3 45(2) 3_455 .
O21 O21 Ga3 117(2) 6_556 .
Ga2 O21 Ga3 117.6(15) . .
Ga3 O21 Ga3 85.6(12) 1_556 .
O2 O21 Ga3 115.0(11) 5_456 .
La O21 Ga3 46.9(7) . .
O2 O21 Ga3 99.3(10) . .
O31 O21 Ga3 49.0(10) 3_455 .
O1 O21 Ga3 152.1(12) 2_456 .
O31 O21 Ga3 114.4(13) 5_456 .
Ga2 O21 Ga3 96.2(8) 2_566 .
O3 O21 Ga3 106.8(11) 3_456 .
O3 O21 Ga3 56.7(7) 5_455 .
O21 O21 Ga3 93.8(8) 3_455 .
O21 O21 Ga3 110.1(4) 4_445 .
O1 O21 Ga3 65.8(7) . .
La O21 Ga3 159.8(10) 1_556 .
O3 O21 Ga3 94.0(9) 6 .
O2 O21 Ga3 89.4(8) 4_445 .
O1 O21 Ga3 47.4(5) 2_455 .
O3 O21 Ga3 137.9(10) 1_556 .
O3 O21 Ga3 61.3(7) 2_455 .
O31 O21 Ga3 88.8(9) 4 .
O31 O21 Ga3 18.5(5) 5_455 .
O2 O21 Ga3 118.7(9) 6_556 .
O31 O21 Ga3 142.8(11) 2_556 .
La O21 Ga3 53.2(5) 2_455 .
Ga3 O21 Ga3 119.4(8) 4_446 .
O2 O21 Ga3 21.2(3) 5_455 .
O31 O21 Ga3 58.7(7) 1_455 .
O3 O21 Ga3 22.0(3) 3_455 .
O21 O21 Ga3 102.4(11) 2_456 .
O21 O21 Ga3 107.5(11) 2_566 .
O31 O21 Ga3 65.9(7) 2 .
Nb O21 Ga3 40.0(3) 1_455 .
Ga1 O21 Ga3 40.0(3) 1_455 .
Ga3 O21 Ga3 108.7(7) 2_565 .
La O21 Ga3 127.9(9) 2_456 .
O3 O21 Ga3 94.3(7) 4_456 .
O21 O21 Ga3 22.1(4) 6 .
O21 O21 Ga3 124.5(11) 5_446 .
O21 O21 Ga3 92.4(9) 5_456 .
O3 O21 Ga3 61.8(6) . .
La O21 Ga3 81.6(6) 4_445 .
La O21 Ga3 49.3(4) 4_455 .
O31 O21 Ga3 126.5(8) 3_456 .
O2 O21 Ga3 153.1(8) 3_456 .
Ga3 O21 Ga3 79.2(6) 4_346 .
O2 O21 Ga3 100.0(7) 2_566 .
O31 O21 Ga3 99.2(8) . .
Nb O21 Ga3 109.7(7) 1_456 .
Ga1 O21 Ga3 109.7(7) 1_456 .
Ga3 O21 Ga3 102.5(7) 2_455 .
O1 O21 Ga3 133.1(8) 1_556 .
O31 O21 Ga3 95.1(7) 6_456 .
O2 O21 Ga3 130.0(8) 2_556 .
O2 O21 Ga3 53.3(4) 6 .
O2 O21 Ga1 115(3) 3_455 .
O21 O21 Ga1 97.9(11) 6_556 .
Ga2 O21 Ga1 88.1(12) . .
Ga3 O21 Ga1 149.6(15) 1_556 .
O2 O21 Ga1 111.6(11) 5_456 .
La O21 Ga1 38.8(6) . .
O2 O21 Ga1 40.1(7) . .
O31 O21 Ga1 118.1(12) 3_455 .
O1 O21 Ga1 103.5(9) 2_456 .
O31 O21 Ga1 159.3(16) 5_456 .
Ga2 O21 Ga1 78.4(7) 2_566 .
O3 O21 Ga1 168.2(13) 3_456 .
O3 O21 Ga1 122.7(10) 5_455 .
O21 O21 Ga1 109.4(10) 3_455 .
O21 O21 Ga1 55.0(11) 4_445 .
O1 O21 Ga1 65.7(6) . .
La O21 Ga1 93.3(8) 1_556 .
O3 O21 Ga1 15.1(4) 6 .
O2 O21 Ga1 94.3(8) 4_445 .
O1 O21 Ga1 65.5(6) 2_455 .
O3 O21 Ga1 53.8(5) 1_556 .
O3 O21 Ga1 143.7(11) 2_455 .
O31 O21 Ga1 17.5(5) 4 .
O31 O21 Ga1 101.4(8) 5_455 .
O2 O21 Ga1 64.1(6) 6_556 .
O31 O21 Ga1 57.9(7) 2_556 .
La O21 Ga1 108.5(8) 2_455 .
Ga3 O21 Ga1 39.1(3) 4_446 .
O2 O21 Ga1 73.5(6) 5_455 .
O31 O21 Ga1 140.8(10) 1_455 .
O3 O21 Ga1 103.4(7) 3_455 .
O21 O21 Ga1 128.6(12) 2_456 .
O21 O21 Ga1 61.2(8) 2_566 .
O31 O21 Ga1 22.4(4) 2 .
Nb O21 Ga1 123.9(8) 1_455 .
Ga1 O21 Ga1 123.9(8) 1_455 .
Ga3 O21 Ga1 38.8(3) 2_565 .
La O21 Ga1 137.9(8) 2_456 .
O3 O21 Ga1 139.9(9) 4_456 .
O21 O21 Ga1 65.0(4) 6 .
O21 O21 Ga1 59.6(8) 5_446 .
O21 O21 Ga1 95.5(11) 5_456 .
O3 O21 Ga1 24.0(3) . .
La O21 Ga1 57.3(4) 4_445 .
La O21 Ga1 93.6(6) 4_455 .
O31 O21 Ga1 133.4(9) 3_456 .
O2 O21 Ga1 121.3(8) 3_456 .
Ga3 O21 Ga1 162.9(9) 4_346 .
O2 O21 Ga1 90.2(7) 2_566 .
O31 O21 Ga1 22.6(3) . .
Nb O21 Ga1 156.1(9) 1_456 .
Ga1 O21 Ga1 156.1(9) 1_456 .
Ga3 O21 Ga1 105.4(6) 2_455 .
O1 O21 Ga1 97.9(7) 1_556 .
O31 O21 Ga1 141.5(9) 6_456 .
O2 O21 Ga1 57.4(4) 2_556 .
O2 O21 Ga1 41.1(3) 6 .
Ga3 O21 Ga1 84.9(6) . .
O2 O21 Nb 115(3) 3_455 .
O21 O21 Nb 97.9(11) 6_556 .
Ga2 O21 Nb 88.1(12) . .
Ga3 O21 Nb 149.6(15) 1_556 .
O2 O21 Nb 111.6(11) 5_456 .
La O21 Nb 38.8(6) . .
O2 O21 Nb 40.1(7) . .
O31 O21 Nb 118.1(12) 3_455 .
O1 O21 Nb 103.5(9) 2_456 .
O31 O21 Nb 159.3(16) 5_456 .
Ga2 O21 Nb 78.4(7) 2_566 .
O3 O21 Nb 168.2(13) 3_456 .
O3 O21 Nb 122.7(10) 5_455 .
O21 O21 Nb 109.4(10) 3_455 .
O21 O21 Nb 55.0(11) 4_445 .
O1 O21 Nb 65.7(6) . .
La O21 Nb 93.3(8) 1_556 .
O3 O21 Nb 15.1(4) 6 .
O2 O21 Nb 94.3(8) 4_445 .
O1 O21 Nb 65.5(6) 2_455 .
O3 O21 Nb 53.8(5) 1_556 .
O3 O21 Nb 143.7(11) 2_455 .
O31 O21 Nb 17.5(5) 4 .
O31 O21 Nb 101.4(8) 5_455 .
O2 O21 Nb 64.1(6) 6_556 .
O31 O21 Nb 57.9(7) 2_556 .
La O21 Nb 108.5(8) 2_455 .
Ga3 O21 Nb 39.1(3) 4_446 .
O2 O21 Nb 73.5(6) 5_455 .
O31 O21 Nb 140.8(10) 1_455 .
O3 O21 Nb 103.4(7) 3_455 .
O21 O21 Nb 128.6(12) 2_456 .
O21 O21 Nb 61.2(8) 2_566 .
O31 O21 Nb 22.4(4) 2 .
Nb O21 Nb 123.9(8) 1_455 .
Ga1 O21 Nb 123.9(8) 1_455 .
Ga3 O21 Nb 38.8(3) 2_565 .
La O21 Nb 137.9(8) 2_456 .
O3 O21 Nb 139.9(9) 4_456 .
O21 O21 Nb 65.0(4) 6 .
O21 O21 Nb 59.6(8) 5_446 .
O21 O21 Nb 95.5(11) 5_456 .
O3 O21 Nb 24.0(3) . .
La O21 Nb 57.3(4) 4_445 .
La O21 Nb 93.6(6) 4_455 .
O31 O21 Nb 133.4(9) 3_456 .
O2 O21 Nb 121.3(8) 3_456 .
Ga3 O21 Nb 162.9(9) 4_346 .
O2 O21 Nb 90.2(7) 2_566 .
O31 O21 Nb 22.6(3) . .
Nb O21 Nb 156.1(9) 1_456 .
Ga1 O21 Nb 156.1(9) 1_456 .
Ga3 O21 Nb 105.4(6) 2_455 .
O1 O21 Nb 97.9(7) 1_556 .
O31 O21 Nb 141.5(9) 6_456 .
O2 O21 Nb 57.4(4) 2_556 .
O2 O21 Nb 41.1(3) 6 .
Ga3 O21 Nb 84.9(6) . .
Ga1 O21 Nb 0.0 . .
O2 O21 O3 119(3) 3_455 2
O21 O21 O3 101.8(5) 6_556 2
Ga2 O21 O3 66.9(10) . 2
Ga3 O21 O3 163.6(17) 1_556 2
O2 O21 O3 115.3(11) 5_456 2
La O21 O3 60.0(8) . 2
O2 O21 O3 22.7(6) . 2
O31 O21 O3 141.3(13) 3_455 2
O1 O21 O3 80.8(8) 2_456 2
O31 O21 O3 141.9(13) 5_456 2
Ga2 O21 O3 91.0(8) 2_566 2
O3 O21 O3 147.3(11) 3_456 2
O3 O21 O3 145.8(11) 5_455 2
O21 O21 O3 93.5(11) 3_455 2
O21 O21 O3 34.3(11) 4_445 2
O1 O21 O3 86.7(8) . 2
La O21 O3 81.4(7) 1_556 2
O3 O21 O3 27.9(7) 6 2
O2 O21 O3 80.1(8) 4_445 2
O1 O21 O3 70.0(7) 2_455 2
O3 O21 O3 40.7(6) 1_556 2
O3 O21 O3 149.2(12) 2_455 2
O31 O21 O3 34.6(7) 4 2
O31 O21 O3 116.3(9) 5_455 2
O2 O21 O3 67.7(7) 6_556 2
O31 O21 O3 41.8(6) 2_556 2
La O21 O3 108.0(8) 2_455 2
Ga3 O21 O3 16.9(3) 4_446 2
O2 O21 O3 95.3(7) 5_455 2
O31 O21 O3 146.9(11) 1_455 2
O3 O21 O3 117.0(8) 3_455 2
O21 O21 O3 109.5(11) 2_456 2
O21 O21 O3 69.5(9) 2_566 2
O31 O21 O3 37.2(7) 2 2
Nb O21 O3 143.0(9) 1_455 2
Ga1 O21 O3 143.0(9) 1_455 2
Ga3 O21 O3 44.3(4) 2_565 2
La O21 O3 114.8(7) 2_456 2
O3 O21 O3 149.3(10) 4_456 2
O21 O21 O3 85.6(5) 6 2
O21 O21 O3 36.5(7) 5_446 2
O21 O21 O3 108.9(13) 5_456 2
O3 O21 O3 41.9(6) . 2
La O21 O3 47.7(4) 4_445 2
La O21 O3 116.4(8) 4_455 2
O31 O21 O3 126.0(8) 3_456 2
O2 O21 O3 103.9(7) 3_456 2
Ga3 O21 O3 159.3(9) 4_346 2
O2 O21 O3 101.1(8) 2_566 2
O31 O21 O3 4.7(4) . 2
Nb O21 O3 147.0(9) 1_456 2
Ga1 O21 O3 147.0(9) 1_456 2
Ga3 O21 O3 87.2(6) 2_455 2
O1 O21 O3 95.7(7) 1_556 2
O31 O21 O3 150.1(10) 6_456 2
O2 O21 O3 34.3(3) 2_556 2
O2 O21 O3 64.3(5) 6 2
Ga3 O21 O3 103.0(7) . 2
Ga1 O21 O3 23.2(2) . 2
Nb O21 O3 23.2(2) . 2
O2 O21 O2 63(3) 3_455 6_446
O21 O21 O2 119(2) 6_556 6_446
Ga2 O21 O2 39.8(9) . 6_446
Ga3 O21 O2 83.6(12) 1_556 6_446
O2 O21 O2 109.1(11) 5_456 6_446
La O21 O2 134.3(13) . 6_446
O2 O21 O2 86.7(9) . 6_446
O31 O21 O2 107.3(11) 3_455 6_446
O1 O21 O2 46.6(6) 2_456 6_446
O31 O21 O2 56.7(9) 5_456 6_446
Ga2 O21 O2 146.3(11) 2_566 6_446
O3 O21 O2 51.5(7) 3_456 6_446
O3 O21 O2 105.8(9) 5_455 6_446
O21 O21 O2 21.9(7) 3_455 6_446
O21 O21 O2 72.5(9) 4_445 6_446
O1 O21 O2 166.3(10) . 6_446
La O21 O2 90.1(8) 1_556 6_446
O3 O21 O2 134.4(10) 6 6_446
O2 O21 O2 36.7(5) 4_445 6_446
O1 O21 O2 84.9(8) 2_455 6_446
O3 O21 O2 104.7(10) 1_556 6_446
O3 O21 O2 59.5(7) 2_455 6_446
O31 O21 O2 141.3(11) 4 6_446
O31 O21 O2 90.3(10) 5_455 6_446
O2 O21 O2 134.0(11) 6_556 6_446
O31 O21 O2 97.1(11) 2_556 6_446
La O21 O2 54.7(5) 2_455 6_446
Ga3 O21 O2 96.2(7) 4_446 6_446
O2 O21 O2 128.3(10) 5_455 6_446
O31 O21 O2 60.4(7) 1_455 6_446
O3 O21 O2 86.4(8) 3_455 6_446
O21 O21 O2 4.9(6) 2_456 6_446
O21 O21 O2 145.1(15) 2_566 6_446
O31 O21 O2 119.0(9) 2 6_446
Nb O21 O2 88.5(7) 1_455 6_446
Ga1 O21 O2 88.5(7) 1_455 6_446
Ga3 O21 O2 138.2(9) 2_565 6_446
La O21 O2 29.6(3) 2_456 6_446
O3 O21 O2 91.8(7) 4_456 6_446
O21 O21 O2 126.0(12) 6 6_446
O21 O21 O2 72.0(8) 5_446 6_446
O21 O21 O2 134.0(12) 5_456 6_446
O3 O21 O2 124.3(9) . 6_446
La O21 O2 73.1(6) 4_445 6_446
La O21 O2 134.0(8) 4_455 6_446
O31 O21 O2 80.5(7) 3_456 6_446
O2 O21 O2 63.7(5) 3_456 6_446
Ga3 O21 O2 53.9(5) 4_346 6_446
O2 O21 O2 135.1(9) 2_566 6_446
O31 O21 O2 105.4(7) . 6_446
Nb O21 O2 68.2(5) 1_456 6_446
Ga1 O21 O2 68.2(5) 1_456 6_446
Ga3 O21 O2 22.0(2) 2_455 6_446
O1 O21 O2 108.0(7) 1_556 6_446
O31 O21 O2 90.1(7) 6_456 6_446
O2 O21 O2 77.8(5) 2_556 6_446
O2 O21 O2 150.9(9) 6 6_446
Ga3 O21 O2 107.1(8) . 6_446
Ga1 O21 O2 126.7(7) . 6_446
Nb O21 O2 126.7(7) . 6_446
O3 O21 O2 106.7(7) 2 6_446
O2 O21 La 111(3) 3_455 4_446
O21 O21 La 98(2) 6_556 4_446
Ga2 O21 La 27.9(9) . 4_446
Ga3 O21 La 117.4(14) 1_556 4_446
O2 O21 La 100.1(11) 5_456 4_446
La O21 La 120.9(11) . 4_446
O2 O21 La 54.4(7) . 4_446
O31 O21 La 155.9(13) 3_455 4_446
O1 O21 La 19.1(4) 2_456 4_446
O31 O21 La 82.0(10) 5_456 4_446
Ga2 O21 La 115.3(10) 2_566 4_446
O3 O21 La 85.0(8) 3_456 4_446
O3 O21 La 149.8(11) 5_455 4_446
O21 O21 La 57.7(6) 3_455 4_446
O21 O21 La 39.6(4) 4_445 4_446
O1 O21 La 138.2(11) . 4_446
La O21 La 54.9(5) 1_556 4_446
O3 O21 La 85.4(8) 6 4_446
O2 O21 La 57.4(6) 4_445 4_446
O1 O21 La 98.0(8) 2_455 4_446
O3 O21 La 50.8(7) 1_556 4_446
O3 O21 La 113.4(10) 2_455 4_446
O31 O21 La 92.5(9) 4 4_446
O31 O21 La 137.1(11) 5_455 4_446
O2 O21 La 87.1(8) 6_556 4_446
O31 O21 La 43.2(8) 2_556 4_446
La O21 La 98.3(8) 2_455 4_446
Ga3 O21 La 47.1(4) 4_446 4_446
O2 O21 La 154.0(9) 5_455 4_446
O31 O21 La 114.6(9) 1_455 4_446
O3 O21 La 133.5(9) 3_455 4_446
O21 O21 La 58.9(9) 2_456 4_446
O21 O21 La 97.6(12) 2_566 4_446
O31 O21 La 95.5(9) 2 4_446
Nb O21 La 142.6(9) 1_455 4_446
Ga1 O21 La 142.6(9) 1_455 4_446
Ga3 O21 La 84.0(6) 2_565 4_446
La O21 La 52.1(4) 2_456 4_446
O3 O21 La 114.2(8) 4_456 4_446
O21 O21 La 142.4(9) 6 4_446
O21 O21 La 28.1(6) 5_446 4_446
O21 O21 La 122.5(13) 5_456 4_446
O3 O21 La 101.6(8) . 4_446
La O21 La 64.7(5) 4_445 4_446
La O21 La 165.6(9) 4_455 4_446
O31 O21 La 83.3(7) 3_456 4_446
O2 O21 La 52.5(4) 3_456 4_446
Ga3 O21 La 103.5(7) 4_346 4_446
O2 O21 La 114.2(8) 2_566 4_446
O31 O21 La 64.2(5) . 4_446
Nb O21 La 91.7(6) 1_456 4_446
Ga1 O21 La 91.7(6) 1_456 4_446
Ga3 O21 La 47.9(3) 2_455 4_446
O1 O21 La 82.1(6) 1_556 4_446
O31 O21 La 112.9(8) 6_456 4_446
O2 O21 La 28.5(2) 2_556 4_446
O2 O21 La 126.9(7) 6 4_446
Ga3 O21 La 144.6(8) . 4_446
Ga1 O21 La 85.8(5) . 4_446
Nb O21 La 85.8(5) . 4_446
O3 O21 La 62.7(4) 2 4_446
O2 O21 La 54.2(4) 6_446 4_446
O2 O21 Ga2 50(2) 3_455 1_554
O21 O21 Ga2 147(3) 6_556 1_554
Ga2 O21 Ga2 84.4(12) . 1_554
Ga3 O21 Ga2 119.2(15) 1_556 1_554
O2 O21 Ga2 150.6(13) 5_456 1_554
La O21 Ga2 41.9(7) . 1_554
O2 O21 Ga2 63.4(8) . 1_554
O31 O21 Ga2 86.3(12) 3_455 1_554
O1 O21 Ga2 122.5(10) 2_456 1_554
O31 O21 Ga2 135.0(15) 5_456 1_554
Ga2 O21 Ga2 119.5(10) 2_566 1_554
O3 O21 Ga2 125.3(12) 3_456 1_554
O3 O21 Ga2 93.9(9) 5_455 1_554
O21 O21 Ga2 72.6(4) 3_455 1_554
O21 O21 Ga2 72.6(4) 4_445 1_554
O1 O21 Ga2 87.4(8) . 1_554
La O21 Ga2 154.9(10) 1_556 1_554
O3 O21 Ga2 79.2(7) 6 1_554
O2 O21 Ga2 61.6(6) 4_445 1_554
O1 O21 Ga2 10.8(3) 2_455 1_554
O3 O21 Ga2 114.5(8) 1_556 1_554
O3 O21 Ga2 79.5(8) 2_455 1_554
O31 O21 Ga2 77.9(8) 4 1_554
O31 O21 Ga2 43.6(5) 5_455 1_554
O2 O21 Ga2 125.0(9) 6_556 1_554
O31 O21 Ga2 115.1(9) 2_556 1_554
La O21 Ga2 45.9(4) 2_455 1_554
Ga3 O21 Ga2 87.4(6) 4_446 1_554
O2 O21 Ga2 48.5(5) 5_455 1_554
O31 O21 Ga2 76.6(8) 1_455 1_554
O3 O21 Ga2 43.6(4) 3_455 1_554
O21 O21 Ga2 90.3(10) 2_456 1_554
O21 O21 Ga2 117.2(11) 2_566 1_554
O31 O21 Ga2 42.6(4) 2 1_554
Nb O21 Ga2 71.7(6) 1_455 1_554
Ga1 O21 Ga2 71.7(6) 1_455 1_554
Ga3 O21 Ga2 102.0(7) 2_565 1_554
La O21 Ga2 122.8(8) 2_456 1_554
O3 O21 Ga2 130.5(9) 4_456 1_554
O21 O21 Ga2 38.8(7) 6 1_554
O21 O21 Ga2 87.1(9) 5_446 1_554
O21 O21 Ga2 124.0(12) 5_456 1_554
O3 O21 Ga2 42.6(4) . 1_554
La O21 Ga2 44.1(3) 4_445 1_554
La O21 Ga2 84.1(6) 4_455 1_554
O31 O21 Ga2 160.1(9) 3_456 1_554
O2 O21 Ga2 155.7(9) 3_456 1_554
Ga3 O21 Ga2 98.3(7) 4_346 1_554
O2 O21 Ga2 128.4(8) 2_566 1_554
O31 O21 Ga2 69.2(7) . 1_554
Nb O21 Ga2 137.5(8) 1_456 1_554
Ga1 O21 Ga2 137.5(8) 1_456 1_554
Ga3 O21 Ga2 77.9(6) 2_455 1_554
O1 O21 Ga2 158.3(9) 1_556 1_554
O31 O21 Ga2 131.0(9) 6_456 1_554
O2 O21 Ga2 93.4(6) 2_556 1_554
O2 O21 Ga2 57.8(4) 6 1_554
Ga3 O21 Ga2 37.6(3) . 1_554
Ga1 O21 Ga2 65.0(4) . 1_554
Nb O21 Ga2 65.0(4) . 1_554
O3 O21 Ga2 73.8(5) 2 1_554
O2 O21 Ga2 93.3(7) 6_446 1_554
La O21 Ga2 108.4(6) 4_446 1_554
O2 O21 La 118(3) 3_455 4_456
O21 O21 La 20.1(4) 6_556 4_456
Ga2 O21 La 128.0(15) . 4_456
Ga3 O21 La 41.7(9) 1_556 4_456
O2 O21 La 7.0(5) 5_456 4_456
La O21 La 116.6(11) . 4_456
O2 O21 La 141.3(13) . 4_456
O31 O21 La 63.1(11) 3_455 4_456
O1 O21 La 90.2(9) 2_456 4_456
O31 O21 La 51.5(9) 5_456 4_456
Ga2 O21 La 40.2(4) 2_566 4_456
O3 O21 La 58.9(8) 3_456 4_456
O3 O21 La 56.0(7) 5_455 4_456
O21 O21 La 129.1(11) 3_455 4_456
O21 O21 La 137.9(9) 4_445 4_456
O1 O21 La 66.4(7) . 4_456
La O21 La 53.2(5) 1_556 4_456
O3 O21 La 102.3(9) 6 4_456
O2 O21 La 144.0(10) 4_445 4_456
O1 O21 La 157.2(10) 2_455 4_456
O3 O21 La 85.6(8) 1_556 4_456
O3 O21 La 88.8(8) 2_455 4_456
O31 O21 La 99.4(9) 4 4_456
O31 O21 La 109.0(8) 5_455 4_456
O2 O21 La 54.8(5) 6_556 4_456
O31 O21 La 88.4(8) 2_556 4_456
La O21 La 130.0(9) 2_455 4_456
Ga3 O21 La 115.0(9) 4_446 4_456
O2 O21 La 98.7(7) 5_455 4_456
O31 O21 La 91.1(8) 1_455 4_456
O3 O21 La 110.7(7) 3_455 4_456
O21 O21 La 108.3(12) 2_456 4_456
O21 O21 La 55.7(9) 2_566 4_456
O31 O21 La 132.7(10) 2 4_456
Nb O21 La 82.9(6) 1_455 4_456
Ga1 O21 La 82.9(6) 1_455 4_456
Ga3 O21 La 79.8(6) 2_565 4_456
La O21 La 79.6(6) 2_456 4_456
O3 O21 La 27.4(3) 4_456 4_456
O21 O21 La 109.3(11) 6 4_456
O21 O21 La 123.5(13) 5_446 4_456
O21 O21 La 27.3(6) 5_456 4_456
O3 O21 La 128.1(9) . 4_456
La O21 La 167.2(9) 4_445 4_456
La O21 La 62.7(4) 4_455 4_456
O31 O21 La 27.9(4) 3_456 4_456
O2 O21 La 55.1(4) 3_456 4_456
Ga3 O21 La 75.1(5) 4_346 4_456
O2 O21 La 28.2(3) 2_566 4_456
O31 O21 La 126.4(9) . 4_456
Nb O21 La 41.2(3) 1_456 4_456
Ga1 O21 La 41.2(3) 1_456 4_456
Ga3 O21 La 128.0(8) 2_455 4_456
O1 O21 La 28.9(2) 1_556 4_456
O31 O21 La 28.2(4) 6_456 4_456
O2 O21 La 115.9(8) 2_556 4_456
O2 O21 La 100.2(7) 6 4_456
Ga3 O21 La 109.9(6) . 4_456
Ga1 O21 La 116.8(7) . 4_456
Nb O21 La 116.8(7) . 4_456
O3 O21 La 121.9(8) 2 4_456
O2 O21 La 107.4(7) 6_446 4_456
La O21 La 104.8(7) 4_446 4_456
Ga2 O21 La 146.8(8) 1_554 4_456
O2 O21 Ga3 72(2) 3_455 2_465
O21 O21 Ga3 64.7(7) 6_556 2_465
Ga2 O21 Ga3 130.7(15) . 2_465
Ga3 O21 Ga3 11.7(7) 1_556 2_465
O2 O21 Ga3 52.6(7) 5_456 2_465
La O21 Ga3 110.2(11) . 2_465
O2 O21 Ga3 173.0(13) . 2_465
O31 O21 Ga3 27.8(9) 3_455 2_465
O1 O21 Ga3 109.9(9) 2_456 2_465
O31 O21 Ga3 47.0(7) 5_456 2_465
Ga2 O21 Ga3 71.3(6) 2_566 2_465
O3 O21 Ga3 45.3(5) 3_456 2_465
O3 O21 Ga3 20.9(5) 5_455 2_465
O21 O21 Ga3 104.8(16) 3_455 2_465
O21 O21 Ga3 163.7(15) 4_445 2_465
O1 O21 Ga3 75.7(6) . 2_465
La O21 Ga3 94.6(7) 1_556 2_465
O3 O21 Ga3 133.7(11) 6 2_465
O2 O21 Ga3 117.9(10) 4_445 2_465
O1 O21 Ga3 117.0(9) 2_455 2_465
O3 O21 Ga3 131.2(10) 1_556 2_465
O3 O21 Ga3 45.7(5) 2_455 2_465
O31 O21 Ga3 127.3(11) 4 2_465
O31 O21 Ga3 66.6(6) 5_455 2_465
O2 O21 Ga3 97.0(7) 6_556 2_465
O31 O21 Ga3 133.4(10) 2_556 2_465
La O21 Ga3 85.6(7) 2_455 2_465
Ga3 O21 Ga3 160.6(10) 4_446 2_465
O2 O21 Ga3 76.1(6) 5_455 2_465
O31 O21 Ga3 47.3(5) 1_455 2_465
O3 O21 Ga3 67.2(5) 3_455 2_465
O21 O21 Ga3 88.7(10) 2_456 2_465
O21 O21 Ga3 93.4(10) 2_566 2_465
O31 O21 Ga3 135.6(11) 2 2_465
Nb O21 Ga3 38.7(3) 1_455 2_465
Ga1 O21 Ga3 38.7(3) 1_455 2_465
Ga3 O21 Ga3 118.4(8) 2_565 2_465
La O21 Ga3 78.9(5) 2_456 2_465
O3 O21 Ga3 20.5(3) 4_456 2_465
O21 O21 Ga3 87.2(6) 6 2_465
O21 O21 Ga3 157.0(13) 5_446 2_465
O21 O21 Ga3 53.5(6) 5_456 2_465
O3 O21 Ga3 129.5(9) . 2_465
La O21 Ga3 146.5(9) 4_445 2_465
La O21 Ga3 48.2(3) 4_455 2_465
O31 O21 Ga3 51.8(5) 3_456 2_465
O2 O21 Ga3 79.9(6) 3_456 2_465
Ga3 O21 Ga3 39.1(3) 4_346 2_465
O2 O21 Ga3 61.9(5) 2_566 2_465
O31 O21 Ga3 163.3(9) . 2_465
Nb O21 Ga3 37.5(3) 1_456 2_465
Ga1 O21 Ga3 37.5(3) 1_456 2_465
Ga3 O21 Ga3 111.2(7) 2_455 2_465
O1 O21 Ga3 74.2(5) 1_556 2_465
O31 O21 Ga3 20.9(4) 6_456 2_465
O2 O21 Ga3 154.8(9) 2_556 2_465
O2 O21 Ga3 101.8(7) 6 2_465
Ga3 O21 Ga3 74.9(5) . 2_465
Ga1 O21 Ga3 141.1(8) . 2_465
Nb O21 Ga3 141.1(8) . 2_465
O3 O21 Ga3 161.6(9) 2 2_465
O2 O21 Ga3 91.3(6) 6_446 2_465
La O21 Ga3 129.0(7) 4_446 2_465
Ga2 O21 Ga3 110.1(7) 1_554 2_465
La O21 Ga3 45.7(3) 4_456 2_465
O2 O21 O31 84(3) 3_455 6_446
O21 O21 O31 118(3) 6_556 6_446
Ga2 O21 O31 13.5(9) . 6_446
Ga3 O21 O31 108.6(15) 1_556 6_446
O2 O21 O31 115.1(13) 5_456 6_446
La O21 O31 124.0(12) . 6_446
O2 O21 O31 61.6(9) . 6_446
O31 O21 O31 136.4(13) 3_455 6_446
O1 O21 O31 30.1(6) 2_456 6_446
O31 O21 O31 75.5(10) 5_456 6_446
Ga2 O21 O31 141.1(11) 2_566 6_446
O3 O21 O31 73.9(9) 3_456 6_446
O3 O21 O31 134.7(11) 5_455 6_446
O21 O21 O31 30.3(6) 3_455 6_446
O21 O21 O31 45.9(9) 4_445 6_446
O1 O21 O31 164.5(11) . 6_446
La O21 O31 77.5(8) 1_556 6_446
O3 O21 O31 105.9(11) 6 6_446
O2 O21 O31 33.6(6) 4_445 6_446
O1 O21 O31 83.1(9) 2_455 6_446
O3 O21 O31 78.1(8) 1_556 6_446
O3 O21 O31 88.0(9) 2_455 6_446
O31 O21 O31 113.0(13) 4 6_446
O31 O21 O31 110.6(10) 5_455 6_446
O2 O21 O31 114.6(10) 6_556 6_446
O31 O21 O31 70.5(8) 2_556 6_446
La O21 O31 71.5(7) 2_455 6_446
Ga3 O21 O31 67.2(7) 4_446 6_446
O2 O21 O31 141.3(11) 5_455 6_446
O31 O21 O31 88.6(8) 1_455 6_446
O3 O21 O31 106.7(10) 3_455 6_446
O21 O21 O31 33.2(9) 2_456 6_446
O21 O21 O31 125.3(14) 2_566 6_446
O31 O21 O31 100.7(7) 2 6_446
Nb O21 O31 116.3(9) 1_455 6_446
Ga1 O21 O31 116.3(9) 1_455 6_446
Ga3 O21 O31 110.4(8) 2_565 6_446
La O21 O31 41.8(7) 2_456 6_446
O3 O21 O31 112.7(10) 4_456 6_446
O21 O21 O31 132.6(14) 6 6_446
O21 O21 O31 43.1(7) 5_446 6_446
O21 O21 O31 142.2(14) 5_456 6_446
O3 O21 O31 107.0(7) . 6_446
La O21 O31 57.3(6) 4_445 6_446
La O21 O31 163.0(9) 4_455 6_446
O31 O21 O31 89.8(10) 3_456 6_446
O2 O21 O31 62.4(7) 3_456 6_446
Ga3 O21 O31 82.7(8) 4_346 6_446
O2 O21 O31 136.5(10) 2_566 6_446
O31 O21 O31 78.4(7) . 6_446
Nb O21 O31 87.3(8) 1_456 6_446
Ga1 O21 O31 87.3(8) 1_456 6_446
Ga3 O21 O31 20.7(4) 2_455 6_446
O1 O21 O31 102.9(8) 1_556 6_446
O31 O21 O31 111.0(11) 6_456 6_446
O2 O21 O31 48.7(5) 2_556 6_446
O2 O21 O31 137.8(9) 6 6_446
Ga3 O21 O31 122.7(9) . 6_446
Ga1 O21 O31 100.8(8) . 6_446
Nb O21 O31 100.8(8) . 6_446
O3 O21 O31 78.8(7) 2 6_446
O2 O21 O31 29.1(5) 6_446 6_446
La O21 O31 27.8(4) 4_446 6_446
Ga2 O21 O31 93.8(8) 1_554 6_446
La O21 O31 117.0(9) 4_456 6_446
Ga3 O21 O31 118.1(9) 2_465 6_446
O2 O21 O21 127(2) 3_455 1_556
O21 O21 O21 52(2) 6_556 1_556
Ga2 O21 O21 75.4(12) . 1_556
Ga3 O21 O21 73.1(12) 1_556 1_556
O2 O21 O21 49.6(9) 5_456 1_556
La O21 O21 148.0(9) . 1_556
O2 O21 O21 101.8(8) . 1_556
O31 O21 O21 110.3(11) 3_455 1_556
O1 O21 O21 37.3(8) 2_456 1_556
O31 O21 O21 46.0(12) 5_456 1_556
Ga2 O21 O21 78.3(7) 2_566 1_556
O3 O21 O21 54.7(9) 3_456 1_556
O3 O21 O21 102.6(8) 5_455 1_556
O21 O21 O21 90.000(4) 3_455 1_556
O21 O21 O21 90.000(1) 4_445 1_556
O1 O21 O21 110.8(7) . 1_556
La O21 O21 22.1(6) 1_556 1_556
O3 O21 O21 102.1(7) 6 1_556
O2 O21 O21 99.3(7) 4_445 1_556
O1 O21 O21 149.0(6) 2_455 1_556
O3 O21 O21 59.8(7) 1_556 1_556
O3 O21 O21 102.3(7) 2_455 1_556
O31 O21 O21 105.8(8) 4 1_556
O31 O21 O21 145.0(6) 5_455 1_556
O2 O21 O21 65.0(6) 6_556 1_556
O31 O21 O21 56.5(7) 2_556 1_556
La O21 O21 124.4(6) 2_455 1_556
Ga3 O21 O21 81.7(6) 4_446 1_556
O2 O21 O21 151.7(6) 5_455 1_556
O31 O21 O21 105.1(7) 1_455 1_556
O3 O21 O21 143.1(5) 3_455 1_556
O21 O21 O21 75.0(10) 2_456 1_556
O21 O21 O21 75.0(10) 2_566 1_556
O31 O21 O21 134.4(7) 2 1_556
Nb O21 O21 119.2(5) 1_455 1_556
Ga1 O21 O21 119.2(5) 1_455 1_556
Ga3 O21 O21 82.8(5) 2_565 1_556
La O21 O21 43.5(5) 2_456 1_556
O3 O21 O21 64.8(6) 4_456 1_556
O21 O21 O21 160.9(10) 6 1_556
O21 O21 O21 76.0(9) 5_446 1_556
O21 O21 O21 76.0(9) 5_456 1_556
O3 O21 O21 137.5(6) . 1_556
La O21 O21 116.8(5) 4_445 1_556
La O21 O21 115.9(5) 4_455 1_556
O31 O21 O21 32.5(6) 3_456 1_556
O2 O21 O21 8.7(5) 3_456 1_556
Ga3 O21 O21 83.2(5) 4_346 1_556
O2 O21 O21 70.7(5) 2_566 1_556
O31 O21 O21 101.7(6) . 1_556
Nb O21 O21 49.3(5) 1_456 1_556
Ga1 O21 O21 49.3(5) 1_456 1_556
Ga3 O21 O21 83.4(5) 2_455 1_556
O1 O21 O21 38.0(4) 1_556 1_556
O31 O21 O21 63.8(6) 6_456 1_556
O2 O21 O21 71.1(5) 2_556 1_556
O2 O21 O21 135.5(5) 6 1_556
Ga3 O21 O21 158.6(4) . 1_556
Ga1 O21 O21 113.6(4) . 1_556
Nb O21 O21 113.6(4) . 1_556
O3 O21 O21 97.7(5) 2 1_556
O2 O21 O21 71.2(5) 6_446 1_556
La O21 O21 52.1(4) 4_446 1_556
Ga2 O21 O21 159.8(4) 1_554 1_556
La O21 O21 53.2(4) 4_456 1_556
Ga3 O21 O21 83.9(4) 2_465 1_556
O31 O21 O21 66.3(6) 6_446 1_556
O2 O21 O21 53(2) 3_455 1_554
O21 O21 O21 128(2) 6_556 1_554
Ga2 O21 O21 104.6(12) . 1_554
Ga3 O21 O21 106.9(12) 1_556 1_554
O2 O21 O21 130.4(9) 5_456 1_554
La O21 O21 32.0(9) . 1_554
O2 O21 O21 78.2(8) . 1_554
O31 O21 O21 69.7(11) 3_455 1_554
O1 O21 O21 142.7(8) 2_456 1_554
O31 O21 O21 134.0(12) 5_456 1_554
Ga2 O21 O21 101.7(7) 2_566 1_554
O3 O21 O21 125.3(9) 3_456 1_554
O3 O21 O21 77.4(8) 5_455 1_554
O21 O21 O21 90.000(3) 3_455 1_554
O21 O21 O21 90.0 4_445 1_554
O1 O21 O21 69.2(7) . 1_554
La O21 O21 157.9(6) 1_556 1_554
O3 O21 O21 77.9(7) 6 1_554
O2 O21 O21 80.7(7) 4_445 1_554
O1 O21 O21 31.0(6) 2_455 1_554
O3 O21 O21 120.2(7) 1_556 1_554
O3 O21 O21 77.7(7) 2_455 1_554
O31 O21 O21 74.2(8) 4 1_554
O31 O21 O21 35.0(6) 5_455 1_554
O2 O21 O21 115.0(6) 6_556 1_554
O31 O21 O21 123.5(7) 2_556 1_554
La O21 O21 55.6(6) 2_455 1_554
Ga3 O21 O21 98.3(6) 4_446 1_554
O2 O21 O21 28.3(6) 5_455 1_554
O31 O21 O21 74.9(7) 1_455 1_554
O3 O21 O21 36.9(5) 3_455 1_554
O21 O21 O21 105.0(10) 2_456 1_554
O21 O21 O21 105.0(10) 2_566 1_554
O31 O21 O21 45.6(7) 2 1_554
Nb O21 O21 60.8(5) 1_455 1_554
Ga1 O21 O21 60.8(5) 1_455 1_554
Ga3 O21 O21 97.2(5) 2_565 1_554
La O21 O21 136.5(5) 2_456 1_554
O3 O21 O21 115.2(6) 4_456 1_554
O21 O21 O21 19.1(10) 6 1_554
O21 O21 O21 104.0(9) 5_446 1_554
O21 O21 O21 104.0(9) 5_456 1_554
O3 O21 O21 42.5(6) . 1_554
La O21 O21 63.2(5) 4_445 1_554
La O21 O21 64.1(5) 4_455 1_554
O31 O21 O21 147.5(6) 3_456 1_554
O2 O21 O21 171.3(5) 3_456 1_554
Ga3 O21 O21 96.8(5) 4_346 1_554
O2 O21 O21 109.3(5) 2_566 1_554
O31 O21 O21 78.3(6) . 1_554
Nb O21 O21 130.7(5) 1_456 1_554
Ga1 O21 O21 130.7(5) 1_456 1_554
Ga3 O21 O21 96.6(5) 2_455 1_554
O1 O21 O21 142.0(4) 1_556 1_554
O31 O21 O21 116.2(6) 6_456 1_554
O2 O21 O21 108.9(5) 2_556 1_554
O2 O21 O21 44.5(5) 6 1_554
Ga3 O21 O21 21.4(4) . 1_554
Ga1 O21 O21 66.4(4) . 1_554
Nb O21 O21 66.4(4) . 1_554
O3 O21 O21 82.3(5) 2 1_554
O2 O21 O21 108.8(5) 6_446 1_554
La O21 O21 127.9(4) 4_446 1_554
Ga2 O21 O21 20.2(4) 1_554 1_554
La O21 O21 126.8(4) 4_456 1_554
Ga3 O21 O21 96.1(4) 2_465 1_554
O31 O21 O21 113.7(6) 6_446 1_554
O21 O21 O21 180.0(10) 1_556 1_554
O2 O21 O2 56(2) 3_455 2_456
O21 O21 O2 100.6(15) 6_556 2_456
Ga2 O21 O2 73.0(12) . 2_456
Ga3 O21 O2 51.0(9) 1_556 2_456
O2 O21 O2 87.4(10) 5_456 2_456
La O21 O2 140.7(14) . 2_456
O2 O21 O2 119.6(12) . 2_456
O31 O21 O2 76.3(9) 3_455 2_456
O1 O21 O2 67.1(7) 2_456 2_456
O31 O21 O2 33.5(10) 5_456 2_456
Ga2 O21 O2 122.3(9) 2_566 2_456
O3 O21 O2 24.5(7) 3_456 2_456
O3 O21 O2 73.5(8) 5_455 2_456
O21 O21 O2 49.5(12) 3_455 2_456
O21 O21 O2 105.7(12) 4_445 2_456
O1 O21 O2 133.5(9) . 2_456
La O21 O2 93.2(8) 1_556 2_456
O3 O21 O2 166.8(11) 6 2_456
O2 O21 O2 64.6(7) 4_445 2_456
O1 O21 O2 99.4(9) 2_455 2_456
O3 O21 O2 125.8(11) 1_556 2_456
O3 O21 O2 34.9(5) 2_455 2_456
O31 O21 O2 174.1(12) 4 2_456
O31 O21 O2 77.1(9) 5_455 2_456
O2 O21 O2 131.6(10) 6_556 2_456
O31 O21 O2 119.3(12) 2_556 2_456
La O21 O2 57.2(6) 2_455 2_456
Ga3 O21 O2 127.8(9) 4_446 2_456
O2 O21 O2 112.7(9) 5_455 2_456
O31 O21 O2 37.2(6) 1_455 2_456
O3 O21 O2 74.0(7) 3_455 2_456
O21 O21 O2 30.8(6) 2_456 2_456
O21 O21 O2 137.3(14) 2_566 2_456
O31 O21 O2 142.8(10) 2 2_456
Nb O21 O2 62.8(5) 1_455 2_456
Ga1 O21 O2 62.8(5) 1_455 2_456
Ga3 O21 O2 153.9(10) 2_565 2_456
La O21 O2 33.1(3) 2_456 2_456
O3 O21 O2 61.2(5) 4_456 2_456
O21 O21 O2 117.6(7) 6 2_456
O21 O21 O2 104.2(10) 5_446 2_456
O21 O21 O2 105.6(10) 5_456 2_456
O3 O21 O2 145.2(10) . 2_456
La O21 O2 101.8(8) 4_445 2_456
La O21 O2 102.8(7) 4_455 2_456
O31 O21 O2 61.9(5) 3_456 2_456
O2 O21 O2 62.5(6) 3_456 2_456
Ga3 O21 O2 22.0(2) 4_346 2_456
O2 O21 O2 110.4(7) 2_566 2_456
O31 O21 O2 138.6(9) . 2_456
Nb O21 O2 41.9(3) 1_456 2_456
Ga1 O21 O2 41.9(3) 1_456 2_456
Ga3 O21 O2 53.8(4) 2_455 2_456
O1 O21 O2 97.1(7) 1_556 2_456
O31 O21 O2 59.6(5) 6_456 2_456
O2 O21 O2 108.7(8) 2_556 2_456
O2 O21 O2 148.1(9) 6 2_456
Ga3 O21 O2 95.5(7) . 2_456
Ga1 O21 O2 158.9(8) . 2_456
Nb O21 O2 158.9(8) . 2_456
O3 O21 O2 139.8(8) 2 2_456
O2 O21 O2 33.2(4) 6_446 2_456
La O21 O2 81.6(6) 4_446 2_456
Ga2 O21 O2 103.1(8) 1_554 2_456
La O21 O2 83.0(5) 4_456 2_456
Ga3 O21 O2 58.1(4) 2_465 2_456
O31 O21 O2 61.2(7) 6_446 2_456
O21 O21 O2 71.2(5) 1_556 2_456
O21 O21 O2 108.8(5) 1_554 2_456
O2 O21 O3 54(2) 3_455 4_455
O21 O21 O3 94(2) 6_556 4_455
Ga2 O21 O3 138.2(16) . 4_455
Ga3 O21 O3 59.5(10) 1_556 4_455
O2 O21 O3 88.4(9) 5_456 4_455
La O21 O3 65.2(9) . 4_455
O2 O21 O3 126.6(12) . 4_455
O31 O21 O3 21.2(12) 3_455 4_455
O1 O21 O3 152.7(11) 2_456 4_455
O31 O21 O3 92.6(9) 5_456 4_455
Ga2 O21 O3 79.3(7) 2_566 4_455
O3 O21 O3 87.5(8) 3_456 4_455
O3 O21 O3 28.9(8) 5_455 4_455
O21 O21 O3 106.9(12) 3_455 4_455
O21 O21 O3 138.0(5) 4_445 4_455
O1 O21 O3 57.3(6) . 4_455
La O21 O3 135.6(10) 1_556 4_455
O3 O21 O3 106.7(9) 6 4_455
O2 O21 O3 108.7(10) 4_445 4_455
O1 O21 O3 75.0(8) 2_455 4_455
O3 O21 O3 144.5(12) 1_556 4_455
O3 O21 O3 52.3(7) 2_455 4_455
O31 O21 O3 99.8(9) 4 4_455
O31 O21 O3 29.2(5) 5_455 4_455
O2 O21 O3 108.2(8) 6_556 4_455
O31 O21 O3 152.2(13) 2_556 4_455
La O21 O3 66.9(6) 2_455 4_455
Ga3 O21 O3 142.0(10) 4_446 4_455
O2 O21 O3 29.8(5) 5_455 4_455
O31 O21 O3 50.8(6) 1_455 4_455
O3 O21 O3 32.5(4) 3_455 4_455
O21 O21 O3 105.9(11) 2_456 4_455
O21 O21 O3 97.9(10) 2_566 4_455
O31 O21 O3 88.9(11) 2 4_455
Nb O21 O3 23.2(3) 1_455 4_455
Ga1 O21 O3 23.2(3) 1_455 4_455
Ga3 O21 O3 111.0(8) 2_565 4_455
La O21 O3 117.7(8) 2_456 4_455
O3 O21 O3 66.7(6) 4_456 4_455
O21 O21 O3 39.8(6) 6 4_455
O21 O21 O3 152.4(13) 5_446 4_455
O21 O21 O3 69.8(7) 5_456 4_455
O3 O21 O3 83.6(9) . 4_455
La O21 O3 109.3(8) 4_445 4_455
La O21 O3 28.6(3) 4_455 4_455
O31 O21 O3 98.9(7) 3_456 4_455
O2 O21 O3 128.1(8) 3_456 4_455
Ga3 O21 O3 64.8(5) 4_346 4_455
O2 O21 O3 78.9(6) 2_566 4_455
O31 O21 O3 122.4(8) . 4_455
Nb O21 O3 85.1(6) 1_456 4_455
Ga1 O21 O3 85.1(6) 1_456 4_455
Ga3 O21 O3 116.8(8) 2_455 4_455
O1 O21 O3 108.7(7) 1_556 4_455
O31 O21 O3 67.6(6) 6_456 4_455
O2 O21 O3 157.1(9) 2_556 4_455
O2 O21 O3 63.4(6) 6 4_455
Ga3 O21 O3 28.0(4) . 4_455
Ga1 O21 O3 103.2(8) . 4_455
Nb O21 O3 103.2(8) . 4_455
O3 O21 O3 125.2(8) 2 4_455
O2 O21 O3 110.8(8) 6_446 4_455
La O21 O3 164.4(9) 4_446 4_455
Ga2 O21 O3 65.5(6) 1_554 4_455
La O21 O3 82.7(6) 4_456 4_455
Ga3 O21 O3 48.2(4) 2_465 4_455
O31 O21 O3 136.7(9) 6_446 4_455
O21 O21 O3 131.5(5) 1_556 4_455
O21 O21 O3 48.5(5) 1_554 4_455
O2 O21 O3 85.9(7) 2_456 4_455
O2 O21 O21 141(3) 3_455 3_565
O21 O21 O21 52.6(15) 6_556 3_565
Ga2 O21 O21 121.8(18) . 3_565
Ga3 O21 O21 105.9(11) 1_556 3_565
O2 O21 O21 65.7(7) 5_456 3_565
La O21 O21 59.5(10) . 3_565
O2 O21 O21 82.3(14) . 3_565
O31 O21 O21 93.3(9) 3_455 3_565
O1 O21 O21 109.3(10) 2_456 3_565
O31 O21 O21 120.0(11) 5_456 3_565
Ga2 O21 O21 32.0(2) 2_566 3_565
O3 O21 O21 128.6(9) 3_456 3_565
O3 O21 O21 92.8(7) 5_455 3_565
O21 O21 O21 153.0(18) 3_455 3_565
O21 O21 O21 93.0(18) 4_445 3_565
O1 O21 O21 35.9(4) . 3_565
La O21 O21 68.9(7) 1_556 3_565
O3 O21 O21 33.4(8) 6 3_565
O2 O21 O21 139.7(13) 4_445 3_565
O1 O21 O21 106.3(9) 2_455 3_565
O3 O21 O21 51.4(9) 1_556 3_565
O3 O21 O21 142.4(10) 2_455 3_565
O31 O21 O21 29.3(8) 4 3_565
O31 O21 O21 113.5(7) 5_455 3_565
O2 O21 O21 25.1(6) 6_556 3_565
O31 O21 O21 59.1(11) 2_556 3_565
La O21 O21 145.5(6) 2_455 3_565
Ga3 O21 O21 65.2(9) 4_446 3_565
O2 O21 O21 75.2(5) 5_455 3_565
O31 O21 O21 142.1(9) 1_455 3_565
O3 O21 O21 117.4(6) 3_455 3_565
O21 O21 O21 160.6(13) 2_456 3_565
O21 O21 O21 16.5(9) 2_566 3_565
O31 O21 O21 63.9(8) 2 3_565
Nb O21 O21 114.6(7) 1_455 3_565
Ga1 O21 O21 114.6(7) 1_455 3_565
Ga3 O21 O21 18.9(5) 2_565 3_565
La O21 O21 133.5(5) 2_456 3_565
O3 O21 O21 93.8(6) 4_456 3_565
O21 O21 O21 75.4(8) 6 3_565
O21 O21 O21 89.0(14) 5_446 3_565
O21 O21 O21 49.7(6) 5_456 3_565
O3 O21 O21 60.9(7) . 3_565
La O21 O21 103.9(10) 4_445 3_565
La O21 O21 67.7(4) 4_455 3_565
O31 O21 O21 91.9(5) 3_456 3_565
O2 O21 O21 98.4(5) 3_456 3_565
Ga3 O21 O21 141.0(9) 4_346 3_565
O2 O21 O21 43.5(3) 2_566 3_565
O31 O21 O21 62.6(9) . 3_565
Nb O21 O21 111.2(5) 1_456 3_565
Ga1 O21 O21 111.2(5) 1_456 3_565
Ga3 O21 O21 145.1(11) 2_455 3_565
O1 O21 O21 57.8(4) 1_556 3_565
O31 O21 O21 95.2(7) 6_456 3_565
O2 O21 O21 81.8(9) 2_556 3_565
O2 O21 O21 45.5(5) 6 3_565
Ga3 O21 O21 96.0(4) . 3_565
Ga1 O21 O21 46.8(7) . 3_565
Nb O21 O21 46.8(7) . 3_565
O3 O21 O21 59.7(8) 2 3_565
O2 O21 O21 155.7(8) 6_446 3_565
La O21 O21 102.2(9) 4_446 3_565
Ga2 O21 O21 100.8(6) 1_554 3_565
La O21 O21 70.2(4) 4_456 3_565
Ga3 O21 O21 102.0(6) 2_465 3_565
O31 O21 O21 129.1(10) 6_446 3_565
O21 O21 O21 90.000(1) 1_556 3_565
O21 O21 O21 90.0 1_554 3_565
O2 O21 O21 153.1(7) 2_456 3_565
O3 O21 O21 93.1(5) 4_455 3_565
O2 O21 O21 102(3) 3_455 4_455
O21 O21 O21 42(2) 6_556 4_455
Ga2 O21 O21 165.1(12) . 4_455
Ga3 O21 O21 49.0(12) 1_556 4_455
O2 O21 O21 40.5(9) 5_456 4_455
La O21 O21 83.0(8) . 4_455
O2 O21 O21 140.6(13) . 4_455
O31 O21 O21 38.5(10) 3_455 4_455
O1 O21 O21 127.3(8) 2_456 4_455
O31 O21 O21 78.6(10) 5_456 4_455
Ga2 O21 O21 32.0(2) 2_566 4_455
O3 O21 O21 81.8(10) 3_456 4_455
O3 O21 O21 35.0(8) 5_455 4_455
O21 O21 O21 147.0(18) 3_455 4_455
O21 O21 O21 153.0(18) 4_445 4_455
O1 O21 O21 35.9(4) . 4_455
La O21 O21 85.0(5) 1_556 4_455
O3 O21 O21 91.3(8) 6 4_455
O2 O21 O21 157.5(13) 4_445 4_455
O1 O21 O21 121.0(6) 2_455 4_455
O3 O21 O21 102.0(8) 1_556 4_455
O3 O21 O21 84.3(11) 2_455 4_455
O31 O21 O21 85.2(8) 4 4_455
O31 O21 O21 80.9(8) 5_455 4_455
O2 O21 O21 61.8(4) 6_556 4_455
O31 O21 O21 108.2(9) 2_556 4_455
La O21 O21 116.3(10) 2_455 4_455
Ga3 O21 O21 124.5(9) 4_446 4_455
O2 O21 O21 61.7(6) 5_455 4_455
O31 O21 O21 85.0(10) 1_455 4_455
O3 O21 O21 83.9(8) 3_455 4_455
O21 O21 O21 130.6(15) 2_456 4_455
O21 O21 O21 54.6(5) 2_566 4_455
O31 O21 O21 105.5(8) 2 4_455
Nb O21 O21 62.8(7) 1_455 4_455
Ga1 O21 O21 62.8(7) 1_455 4_455
Ga3 O21 O21 77.7(5) 2_565 4_455
La O21 O21 111.7(8) 2_456 4_455
O3 O21 O21 41.5(7) 4_456 4_455
O21 O21 O21 72.1(9) 6 4_455
O21 O21 O21 146.2(14) 5_446 4_455
O21 O21 O21 18.3(8) 5_456 4_455
O3 O21 O21 99.3(6) . 4_455
La O21 O21 149.8(6) 4_445 4_455
La O21 O21 26.4(5) 4_455 4_455
O31 O21 O21 63.3(7) 3_456 4_455
O2 O21 O21 92.2(5) 3_456 4_455
Ga3 O21 O21 81.5(9) 4_346 4_455
O2 O21 O21 27.7(4) 2_566 4_455
O31 O21 O21 121.2(9) . 4_455
Nb O21 O21 66.6(7) 1_456 4_455
Ga1 O21 O21 66.6(7) 1_456 4_455
Ga3 O21 O21 153.6(10) 2_455 4_455
O1 O21 O21 57.8(4) 1_556 4_455
O31 O21 O21 43.3(7) 6_456 4_455
O2 O21 O21 137.6(9) 2_556 4_455
O2 O21 O21 68.5(4) 6 4_455
Ga3 O21 O21 75.5(5) . 4_455
Ga1 O21 O21 100.7(6) . 4_455
Nb O21 O21 100.7(6) . 4_455
O3 O21 O21 119.1(8) 2 4_455
O2 O21 O21 132.5(10) 6_446 4_455
La O21 O21 139.8(5) 4_446 4_455
Ga2 O21 O21 110.2(4) 1_554 4_455
La O21 O21 37.1(4) 4_456 4_455
Ga3 O21 O21 42.5(6) 2_465 4_455
O31 O21 O21 152.9(8) 6_446 4_455
O21 O21 O21 90.000(1) 1_556 4_455
O21 O21 O21 90.000(2) 1_554 4_455
O2 O21 O21 99.8(9) 2_456 4_455
O3 O21 O21 51.7(6) 4_455 4_455
O21 O21 O21 60.000(2) 3_565 4_455
O2 O21 O31 165(3) 3_455 4_556
O21 O21 O31 46.5(14) 6_556 4_556
Ga2 O21 O31 83.8(13) . 4_556
Ga3 O21 O31 100.6(14) 1_556 4_556
O2 O21 O31 55.7(8) 5_456 4_556
La O21 O31 108.4(12) . 4_556
O2 O21 O31 79.4(9) . 4_556
O31 O21 O31 123.5(12) 3_455 4_556
O1 O21 O31 56.2(8) 2_456 4_556
O31 O21 O31 84.1(11) 5_456 4_556
Ga2 O21 O31 58.9(8) 2_566 4_556
O3 O21 O31 93.5(9) 3_456 4_556
O3 O21 O31 117.4(10) 5_455 4_556
O21 O21 O31 113.2(8) 3_455 4_556
O21 O21 O31 76.1(10) 4_445 4_556
O1 O21 O31 85.9(10) . 4_556
La O21 O31 18.2(4) 1_556 4_556
O3 O21 O31 62.5(7) 6 4_556
O2 O21 O31 113.4(10) 4_445 4_556
O1 O21 O31 134.8(9) 2_455 4_556
O3 O21 O31 24.5(4) 1_556 4_556
O3 O21 O31 141.0(11) 2_455 4_556
O31 O21 O31 66.0(7) 4 4_556
O31 O21 O31 166.4(13) 5_455 4_556
O2 O21 O31 32.4(7) 6_556 4_556
O31 O21 O31 25.9(7) 2_556 4_556
La O21 O31 154.5(10) 2_455 4_556
Ga3 O21 O31 53.4(5) 4_446 4_556
O2 O21 O31 129.4(10) 5_455 4_556
O31 O21 O31 144.0(11) 1_455 4_556
O3 O21 O31 170.2(11) 3_455 4_556
O21 O21 O31 107.0(13) 2_456 4_556
O21 O21 O31 43.6(11) 2_566 4_556
O31 O21 O31 97.4(10) 2 4_556
Nb O21 O31 145.5(9) 1_455 4_556
Ga1 O21 O31 145.5(9) 1_455 4_556
Ga3 O21 O31 43.4(6) 2_565 4_556
La O21 O31 80.5(7) 2_456 4_556
O3 O21 O31 87.4(7) 4_456 4_556
O21 O21 O31 129.5(10) 6 4_556
O21 O21 O31 62.7(10) 5_446 4_556
O21 O21 O31 68.5(11) 5_456 4_556
O3 O21 O31 99.0(8) . 4_556
La O21 O31 104.7(7) 4_445 4_556
La O21 O31 109.6(9) 4_455 4_556
O31 O21 O31 61.1(6) 3_456 4_556
O2 O21 O31 48.4(5) 3_456 4_556
Ga3 O21 O31 121.8(8) 4_346 4_556
O2 O21 O31 59.2(7) 2_566 4_556
O31 O21 O31 69.8(7) . 4_556
Nb O21 O31 83.6(6) 1_456 4_556
Ga1 O21 O31 83.6(6) 1_456 4_556
Ga3 O21 O31 103.7(8) 2_455 4_556
O1 O21 O31 33.7(4) 1_556 4_556
O31 O21 O31 87.4(7) 6_456 4_556
O2 O21 O31 54.2(5) 2_556 4_556
O2 O21 O31 98.4(8) 6 4_556
Ga3 O21 O31 150.5(9) . 4_556
Ga1 O21 O31 75.2(6) . 4_556
Nb O21 O31 75.2(6) . 4_556
O3 O21 O31 65.2(5) 2 4_556
O2 O21 O31 102.3(8) 6_446 4_556
La O21 O31 56.3(6) 4_446 4_556
Ga2 O21 O31 138.7(8) 1_554 4_556
La O21 O31 62.6(5) 4_456 4_556
Ga3 O21 O31 107.6(7) 2_465 4_556
O31 O21 O31 83.0(7) 6_446 4_556
O21 O21 O31 39.8(6) 1_556 4_556
O21 O21 O31 140.2(6) 1_554 4_556
O2 O21 O31 110.9(8) 2_456 4_556
O3 O21 O31 137.9(9) 4_455 4_556
O21 O21 O31 54.5(7) 3_565 4_556
O21 O21 O31 86.8(6) 4_455 4_556
O2 O21 O3 110(3) 3_455 5_456
O21 O21 O3 39.3(15) 6_556 5_456
Ga2 O21 O3 104.0(14) . 5_456
Ga3 O21 O3 39.7(9) 1_556 5_456
O2 O21 O3 27.6(6) 5_456 5_456
La O21 O3 142.9(12) . 5_456
O2 O21 O3 136.5(12) . 5_456
O31 O21 O3 75.5(12) 3_455 5_456
O1 O21 O3 68.2(8) 2_456 5_456
O31 O21 O3 28.4(10) 5_456 5_456
Ga2 O21 O3 65.1(6) 2_566 5_456
O3 O21 O3 37.6(8) 3_456 5_456
O3 O21 O3 67.8(8) 5_455 5_456
O21 O21 O3 103.5(10) 3_455 5_456
O21 O21 O3 124.6(4) 4_445 5_456
O1 O21 O3 92.8(8) . 5_456
La O21 O3 46.5(5) 1_556 5_456
O3 O21 O3 119.1(10) 6 5_456
O2 O21 O3 117.9(9) 4_445 5_456
O1 O21 O3 160.4(10) 2_455 5_456
O3 O21 O3 87.0(8) 1_556 5_456
O3 O21 O3 79.9(8) 2_455 5_456
O31 O21 O3 118.7(10) 4 5_456
O31 O21 O3 115.1(8) 5_455 5_456
O2 O21 O3 70.5(7) 6_556 5_456
O31 O21 O3 86.4(9) 2_556 5_456
La O21 O3 117.4(8) 2_455 5_456
Ga3 O21 O3 113.9(9) 4_446 5_456
O2 O21 O3 120.1(8) 5_455 5_456
O31 O21 O3 82.7(8) 1_455 5_456
O3 O21 O3 114.9(8) 3_455 5_456
O21 O21 O3 83.0(11) 2_456 5_456
O21 O21 O3 75.5(10) 2_566 5_456
O31 O21 O3 155.2(10) 2 5_456
Nb O21 O3 87.2(6) 1_455 5_456
Ga1 O21 O3 87.2(6) 1_455 5_456
Ga3 O21 O3 95.5(7) 2_565 5_456
La O21 O3 53.3(5) 2_456 5_456
O3 O21 O3 30.0(4) 4_456 5_456
O21 O21 O3 131.6(11) 6 5_456
O21 O21 O3 110.8(12) 5_446 5_456
O21 O21 O3 53.6(8) 5_456 5_456
O3 O21 O3 152.4(9) . 5_456
La O21 O3 148.6(9) 4_445 5_456
La O21 O3 84.5(6) 4_455 5_456
O31 O21 O3 2.3(4) 3_456 5_456
O2 O21 O3 33.1(4) 3_456 5_456
Ga3 O21 O3 61.8(4) 4_346 5_456
O2 O21 O3 53.5(4) 2_566 5_456
O31 O21 O3 132.3(9) . 5_456
Nb O21 O3 22.2(2) 1_456 5_456
Ga1 O21 O3 22.2(2) 1_456 5_456
Ga3 O21 O3 101.6(7) 2_455 5_456
O1 O21 O3 36.2(3) 1_556 5_456
O31 O21 O3 29.1(4) 6_456 5_456
O2 O21 O3 105.8(8) 2_556 5_456
O2 O21 O3 126.6(8) 6 5_456
Ga3 O21 O3 124.2(7) . 5_456
Ga1 O21 O3 134.1(8) . 5_456
Nb O21 O3 134.1(8) . 5_456
O3 O21 O3 127.7(8) 2 5_456
O2 O21 O3 81.6(6) 6_446 5_456
La O21 O3 85.6(6) 4_446 5_456
Ga2 O21 O3 158.5(8) 1_554 5_456
La O21 O3 26.4(3) 4_456 5_456
Ga3 O21 O3 49.6(4) 2_465 5_456
O31 O21 O3 91.8(9) 6_446 5_456
O21 O21 O3 34.8(4) 1_556 5_456
O21 O21 O3 145.2(4) 1_554 5_456
O2 O21 O3 61.9(5) 2_456 5_456
O3 O21 O3 96.6(6) 4_455 5_456
O21 O21 O3 91.7(4) 3_565 5_456
O21 O21 O3 61.3(5) 4_455 5_456
O31 O21 O3 62.7(5) 4_556 5_456
O2 O21 O2 132(3) 3_455 1_556
O21 O21 O2 70(2) 6_556 1_556
Ga2 O21 O2 55.2(10) . 1_556
Ga3 O21 O2 101.3(13) 1_556 1_556
O2 O21 O2 73.0(9) 5_456 1_556
La O21 O2 129.7(12) . 1_556
O2 O21 O2 73.2(8) . 1_556
O31 O21 O2 138.8(13) 3_455 1_556
O1 O21 O2 23.4(4) 2_456 1_556
O31 O21 O2 70.6(11) 5_456 1_556
Ga2 O21 O2 89.9(9) 2_566 1_556
O3 O21 O2 77.5(9) 3_456 1_556
O3 O21 O2 131.1(11) 5_455 1_556
O21 O21 O2 81.0(4) 3_455 1_556
O21 O21 O2 62.0(4) 4_445 1_556
O1 O21 O2 118.7(11) . 1_556
La O21 O2 27.3(4) 1_556 1_556
O3 O21 O2 83.6(8) 6 1_556
O2 O21 O2 83.9(7) 4_445 1_556
O1 O21 O2 124.5(9) 2_455 1_556
O3 O21 O2 40.0(6) 1_556 1_556
O3 O21 O2 120.6(10) 2_455 1_556
O31 O21 O2 89.4(9) 4 1_556
O31 O21 O2 160.2(11) 5_455 1_556
O2 O21 O2 65.1(8) 6_556 1_556
O31 O21 O2 33.9(7) 2_556 1_556
La O21 O2 122.2(9) 2_455 1_556
Ga3 O21 O2 54.6(5) 4_446 1_556
O2 O21 O2 161.0(10) 5_455 1_556
O31 O21 O2 123.0(10) 1_455 1_556
O3 O21 O2 156.3(10) 3_455 1_556
O21 O21 O2 74.7(10) 2_456 1_556
O21 O21 O2 76.4(12) 2_566 1_556
O31 O21 O2 108.6(9) 2 1_556
Nb O21 O2 145.0(8) 1_455 1_556
Ga1 O21 O2 145.0(8) 1_455 1_556
Ga3 O21 O2 71.7(6) 2_565 1_556
La O21 O2 52.7(4) 2_456 1_556
O3 O21 O2 93.3(7) 4_456 1_556
O21 O21 O2 155.8(5) 6 1_556
O21 O21 O2 47.7(8) 5_446 1_556
O21 O21 O2 95.0(12) 5_456 1_556
O3 O21 O2 113.2(8) . 1_556
La O21 O2 90.3(6) 4_445 1_556
La O21 O2 138.2(9) 4_455 1_556
O31 O21 O2 61.1(6) 3_456 1_556
O2 O21 O2 32.9(4) 3_456 1_556
Ga3 O21 O2 103.9(7) 4_346 1_556
O2 O21 O2 87.0(7) 2_566 1_556
O31 O21 O2 74.9(6) . 1_556
Nb O21 O2 76.5(5) 1_456 1_556
Ga1 O21 O2 76.5(5) 1_456 1_556
Ga3 O21 O2 71.8(5) 2_455 1_556
O1 O21 O2 54.4(5) 1_556 1_556
O31 O21 O2 92.4(7) 6_456 1_556
O2 O21 O2 42.6(4) 2_556 1_556
O2 O21 O2 126.1(8) 6 1_556
Ga3 O21 O2 171.9(8) . 1_556
Ga1 O21 O2 91.0(6) . 1_556
Nb O21 O2 91.0(6) . 1_556
O3 O21 O2 71.4(5) 2 1_556
O2 O21 O2 69.9(5) 6_446 1_556
La O21 O2 27.7(2) 4_446 1_556
Ga2 O21 O2 134.4(7) 1_554 1_556
La O21 O2 78.2(6) 4_456 1_556
Ga3 O21 O2 112.4(7) 2_465 1_556
O31 O21 O2 51.3(5) 6_446 1_556
O21 O21 O2 28.6(4) 1_556 1_556
O21 O21 O2 151.4(4) 1_554 1_556
O2 O21 O2 85.8(6) 2_456 1_556
O3 O21 O2 159.9(8) 4_455 1_556
O21 O21 O2 86.2(7) 3_565 1_556
O21 O21 O2 112.2(4) 4_455 1_556
O31 O21 O2 32.8(6) 4_556 1_556
O3 O21 O2 63.4(5) 5_456 1_556
O2 O21 O3 84(3) 3_455 4_446
O21 O21 O3 121(3) 6_556 4_446
Ga2 O21 O3 7.8(8) . 4_446
Ga3 O21 O3 114.1(14) 1_556 4_446
O2 O21 O3 119.4(12) 5_456 4_446
La O21 O3 118.5(11) . 4_446
O2 O21 O3 56.0(8) . 4_446
O31 O21 O3 140.2(12) 3_455 4_446
O1 O21 O3 33.1(6) 2_456 4_446
O31 O21 O3 81.2(9) 5_456 4_446
Ga2 O21 O3 142.2(11) 2_566 4_446
O3 O21 O3 79.6(8) 3_456 4_446
O3 O21 O3 139.2(11) 5_455 4_446
O21 O21 O3 30.8(6) 3_455 4_446
O21 O21 O3 40.5(8) 4_445 4_446
O1 O21 O3 160.3(10) . 4_446
La O21 O3 79.6(7) 1_556 4_446
O3 O21 O3 101.1(10) 6 4_446
O2 O21 O3 31.3(5) 4_445 4_446
O1 O21 O3 79.0(7) 2_455 4_446
O3 O21 O3 76.1(7) 1_556 4_446
O3 O21 O3 91.3(9) 2_455 4_446
O31 O21 O3 108.1(11) 4 4_446
O31 O21 O3 110.1(10) 5_455 4_446
O2 O21 O3 114.1(9) 6_556 4_446
O31 O21 O3 68.7(8) 2_556 4_446
La O21 O3 71.2(6) 2_455 4_446
Ga3 O21 O3 62.9(6) 4_446 4_446
O2 O21 O3 138.0(10) 5_455 4_446
O31 O21 O3 91.7(8) 1_455 4_446
O3 O21 O3 106.4(8) 3_455 4_446
O21 O21 O3 37.1(8) 2_456 4_446
O21 O21 O3 124.3(13) 2_566 4_446
O31 O21 O3 95.0(8) 2 4_446
Nb O21 O3 118.7(9) 1_455 4_446
Ga1 O21 O3 118.7(9) 1_455 4_446
Ga3 O21 O3 107.3(7) 2_565 4_446
La O21 O3 47.5(5) 2_456 4_446
O3 O21 O3 118.4(9) 4_456 4_446
O21 O21 O3 128.5(13) 6 4_446
O21 O21 O3 38.6(6) 5_446 4_446
O21 O21 O3 146.0(14) 5_456 4_446
O3 O21 O3 101.3(6) . 4_446
La O21 O3 51.9(5) 4_445 4_446
La O21 O3 165.8(9) 4_455 4_446
O31 O21 O3 95.0(9) 3_456 4_446
O2 O21 O3 66.8(6) 3_456 4_446
Ga3 O21 O3 87.3(7) 4_346 4_446
O2 O21 O3 139.3(9) 2_566 4_446
O31 O21 O3 73.1(6) . 4_446
Nb O21 O3 93.0(7) 1_456 4_446
Ga1 O21 O3 93.0(7) 1_456 4_446
Ga3 O21 O3 20.9(3) 2_455 4_446
O1 O21 O3 105.8(7) 1_556 4_446
O31 O21 O3 116.7(9) 6_456 4_446
O2 O21 O3 44.8(4) 2_556 4_446
O2 O21 O3 132.1(8) 6 4_446
Ga3 O21 O3 120.6(8) . 4_446
Ga1 O21 O3 95.5(6) . 4_446
Nb O21 O3 95.5(6) . 4_446
O3 O21 O3 73.8(6) 2 4_446
O2 O21 O3 33.4(4) 6_446 4_446
La O21 O3 27.1(3) 4_446 4_446
Ga2 O21 O3 89.7(6) 1_554 4_446
La O21 O3 121.8(8) 4_456 4_446
Ga3 O21 O3 123.4(8) 2_465 4_446
O31 O21 O3 5.7(4) 6_446 4_446
O21 O21 O3 70.1(5) 1_556 4_446
O21 O21 O3 109.9(5) 1_554 4_446
O2 O21 O3 66.1(6) 2_456 4_446
O3 O21 O3 137.7(9) 4_455 4_446
O21 O21 O3 126.3(10) 3_565 4_446
O21 O21 O3 158.3(6) 4_455 4_446
O31 O21 O3 83.4(7) 4_556 4_446
O3 O21 O3 97.0(8) 5_456 4_446
O2 O21 O3 52.7(4) 1_556 4_446
O2 O21 O3 51(2) 3_455 6_455
O21 O21 O3 85.6(7) 6_556 6_455
Ga2 O21 O3 120.0(15) . 6_455
Ga3 O21 O3 26.9(9) 1_556 6_455
O2 O21 O3 73.5(8) 5_456 6_455
La O21 O3 104.9(11) . 6_455
O2 O21 O3 152.2(13) . 6_455
O31 O21 O3 26.8(6) 3_455 6_455
O1 O21 O3 113.4(10) 2_456 6_455
O31 O21 O3 53.6(11) 5_456 6_455
Ga2 O21 O3 89.5(8) 2_566 6_455
O3 O21 O3 47.6(8) 3_456 6_455
O3 O21 O3 25.1(6) 5_455 6_455
O21 O21 O3 89.1(15) 3_455 6_455
O21 O21 O3 148.3(15) 4_445 6_455
O1 O21 O3 85.4(7) . 6_455
La O21 O3 112.6(8) 1_556 6_455
O3 O21 O3 143.6(12) 6 6_455
O2 O21 O3 100.0(10) 4_445 6_455
O1 O21 O3 97.8(8) 2_455 6_455
O3 O21 O3 151.7(10) 1_556 6_455
O3 O21 O3 26.2(5) 2_455 6_455
O31 O21 O3 136.4(13) 4 6_455
O31 O21 O3 49.1(5) 5_455 6_455
O2 O21 O3 117.1(8) 6_556 6_455
O31 O21 O3 152.5(11) 2_556 6_455
La O21 O3 64.8(6) 2_455 6_455
Ga3 O21 O3 177.1(10) 4_446 6_455
O2 O21 O3 69.7(6) 5_455 6_455
O31 O21 O3 27.4(6) 1_455 6_455
O3 O21 O3 48.8(5) 3_455 6_455
O21 O21 O3 77.1(10) 2_456 6_455
O21 O21 O3 112.2(11) 2_566 6_455
O31 O21 O3 127.2(10) 2 6_455
Nb O21 O3 21.6(3) 1_455 6_455
Ga1 O21 O3 21.6(3) 1_455 6_455
Ga3 O21 O3 135.9(9) 2_565 6_455
La O21 O3 78.6(7) 2_456 6_455
O3 O21 O3 40.1(5) 4_456 6_455
O21 O21 O3 79.0(5) 6 6_455
O21 O21 O3 152.8(13) 5_446 6_455
O21 O21 O3 72.5(7) 5_456 6_455
O3 O21 O3 122.6(8) . 6_455
La O21 O3 125.6(9) 4_445 6_455
La O21 O3 53.4(5) 4_455 6_455
O31 O21 O3 68.0(6) 3_456 6_455
O2 O21 O3 91.6(7) 3_456 6_455
Ga3 O21 O3 27.5(4) 4_346 6_455
O2 O21 O3 81.5(6) 2_566 6_455
O31 O21 O3 160.7(10) . 6_455
Nb O21 O3 48.3(4) 1_456 6_455
Ga1 O21 O3 48.3(4) 1_456 6_455
Ga3 O21 O3 97.2(7) 2_455 6_455
O1 O21 O3 94.7(6) 1_556 6_455
O31 O21 O3 40.0(4) 6_456 6_455
O2 O21 O3 158.2(9) 2_556 6_455
O2 O21 O3 102.4(7) 6 6_455
Ga3 O21 O3 61.5(5) . 6_455
Ga1 O21 O3 143.0(8) . 6_455
Nb O21 O3 143.0(8) . 6_455
O3 O21 O3 164.4(9) 2 6_455
O2 O21 O3 80.9(7) 6_446 6_455
La O21 O3 130.4(8) 4_446 6_455
Ga2 O21 O3 92.4(6) 1_554 6_455
La O21 O3 66.5(5) 4_456 6_455
Ga3 O21 O3 20.9(2) 2_465 6_455
O31 O21 O3 110.0(8) 6_446 6_455
O21 O21 O3 97.6(5) 1_556 6_455
O21 O21 O3 82.4(5) 1_554 6_455
O2 O21 O3 49.5(5) 2_456 6_455
O3 O21 O3 39.9(7) 4_455 6_455
O21 O21 O3 117.7(8) 3_565 6_455
O21 O21 O3 58.2(8) 4_455 6_455
O31 O21 O3 127.4(8) 4_556 6_455
O3 O21 O3 66.1(5) 5_456 6_455
O2 O21 O3 124.2(7) 1_556 6_455
O3 O21 O3 114.3(7) 4_446 6_455
O2 O21 O3 159(3) 3_455 6_556
O21 O21 O3 49.6(15) 6_556 6_556
Ga2 O21 O3 79.2(12) . 6_556
Ga3 O21 O3 100.5(13) 1_556 6_556
O2 O21 O3 57.7(8) 5_456 6_556
La O21 O3 112.6(12) . 6_556
O2 O21 O3 78.5(9) . 6_556
O31 O21 O3 126.6(12) 3_455 6_556
O1 O21 O3 50.7(7) 2_456 6_556
O31 O21 O3 81.2(12) 5_456 6_556
Ga2 O21 O3 63.9(7) 2_566 6_556
O3 O21 O3 90.4(9) 3_456 6_556
O3 O21 O3 120.0(10) 5_455 6_556
O21 O21 O3 107.9(7) 3_455 6_556
O21 O21 O3 73.8(8) 4_445 6_556
O1 O21 O3 91.4(9) . 6_556
La O21 O3 15.5(3) 1_556 6_556
O3 O21 O3 66.1(7) 6 6_556
O2 O21 O3 108.7(9) 4_445 6_556
O1 O21 O3 134.6(9) 2_455 6_556
O3 O21 O3 25.5(5) 1_556 6_556
O3 O21 O3 138.1(11) 2_455 6_556
O31 O21 O3 70.0(8) 4 6_556
O31 O21 O3 171.5(11) 5_455 6_556
O2 O21 O3 37.8(6) 6_556 6_556
O31 O21 O3 25.1(5) 2_556 6_556
La O21 O3 149.3(10) 2_455 6_556
Ga3 O21 O3 53.0(5) 4_446 6_556
O2 O21 O3 134.9(10) 5_455 6_556
O31 O21 O3 141.0(11) 1_455 6_556
O3 O21 O3 174.7(9) 3_455 6_556
O21 O21 O3 101.6(12) 2_456 6_556
O21 O21 O3 49.0(10) 2_566 6_556
O31 O21 O3 99.9(8) 2 6_556
Nb O21 O3 147.0(8) 1_455 6_556
Ga1 O21 O3 147.0(8) 1_455 6_556
Ga3 O21 O3 48.1(5) 2_565 6_556
La O21 O3 75.5(6) 2_456 6_556
O3 O21 O3 88.0(7) 4_456 6_556
O21 O21 O3 134.6(9) 6 6_556
O21 O21 O3 59.9(9) 5_446 6_556
O21 O21 O3 72.6(11) 5_456 6_556
O3 O21 O3 102.0(8) . 6_556
La O21 O3 102.9(7) 4_445 6_556
La O21 O3 114.4(8) 4_455 6_556
O31 O21 O3 59.9(5) 3_456 6_556
O2 O21 O3 44.4(4) 3_456 6_556
Ga3 O21 O3 118.9(7) 4_346 6_556
O2 O21 O3 63.5(6) 2_566 6_556
O31 O21 O3 70.7(7) . 6_556
Nb O21 O3 81.8(6) 1_456 6_556
Ga1 O21 O3 81.8(6) 1_456 6_556
Ga3 O21 O3 98.5(7) 2_455 6_556
O1 O21 O3 35.8(3) 1_556 6_556
O31 O21 O3 87.8(7) 6_456 6_556
O2 O21 O3 51.7(5) 2_556 6_556
O2 O21 O3 103.3(8) 6 6_556
Ga3 O21 O3 155.9(9) . 6_556
Ga1 O21 O3 78.1(6) . 6_556
Nb O21 O3 78.1(6) . 6_556
O3 O21 O3 66.1(5) 2 6_556
O2 O21 O3 96.8(7) 6_446 6_556
La O21 O3 51.5(4) 4_446 6_556
Ga2 O21 O3 139.9(7) 1_554 6_556
La O21 O3 64.4(5) 4_456 6_556
Ga3 O21 O3 108.4(7) 2_465 6_556
O31 O21 O3 77.8(6) 6_446 6_556
O21 O21 O3 36.0(5) 1_556 6_556
O21 O21 O3 144.0(5) 1_554 6_556
O2 O21 O3 106.5(8) 2_456 6_556
O3 O21 O3 142.3(9) 4_455 6_556
O21 O21 O3 59.9(6) 3_565 6_556
O21 O21 O3 90.8(5) 4_455 6_556
O31 O21 O3 5.5(3) 4_556 6_556
O3 O21 O3 61.7(5) 5_456 6_556
O2 O21 O3 27.3(4) 1_556 6_556
O3 O21 O3 78.4(6) 4_446 6_556
O3 O21 O3 127.5(7) 6_455 6_556
O2 O21 O31 54(2) 3_455 6_455
O21 O21 O31 90.3(18) 6_556 6_455
Ga2 O21 O31 139.4(17) . 6_455
Ga3 O21 O31 53.9(10) 1_556 6_455
O2 O21 O31 84.2(10) 5_456 6_455
La O21 O31 70.5(10) . 6_455
O2 O21 O31 132.2(13) . 6_455
O31 O21 O31 15.8(14) 3_455 6_455
O1 O21 O31 148.2(11) 2_456 6_455
O31 O21 O31 87.2(8) 5_456 6_455
Ga2 O21 O31 78.1(7) 2_566 6_455
O3 O21 O31 82.3(8) 3_456 6_455
O3 O21 O31 23.5(9) 5_455 6_455
O21 O21 O31 107.1(13) 3_455 6_455
O21 O21 O31 143.1(7) 4_445 6_455
O1 O21 O31 58.7(7) . 6_455
La O21 O31 131.4(10) 1_556 6_455
O3 O21 O31 110.8(10) 6 6_455
O2 O21 O31 110.4(10) 4_445 6_455
O1 O21 O31 79.7(9) 2_455 6_455
O3 O21 O31 145.9(12) 1_556 6_455
O3 O21 O31 49.5(6) 2_455 6_455
O31 O21 O31 103.8(9) 4 6_455
O31 O21 O31 32.2(6) 5_455 6_455
O2 O21 O31 107.7(8) 6_556 6_455
O31 O21 O31 153.5(13) 2_556 6_455
La O21 O31 68.3(7) 2_455 6_455
Ga3 O21 O31 147.2(11) 4_446 6_455
O2 O21 O31 35.1(6) 5_455 6_455
O31 O21 O31 48.3(7) 1_455 6_455
O3 O21 O31 35.0(4) 3_455 6_455
O21 O21 O31 104.0(11) 2_456 6_455
O21 O21 O31 97.9(11) 2_566 6_455
O31 O21 O31 94.5(13) 2 6_455
Nb O21 O31 20.2(3) 1_455 6_455
Ga1 O21 O31 20.2(3) 1_455 6_455
Ga3 O21 O31 113.1(8) 2_565 6_455
La O21 O31 113.2(8) 2_456 6_455
O3 O21 O31 61.2(7) 4_456 6_455
O21 O21 O31 45.4(7) 6 6_455
O21 O21 O31 157.6(14) 5_446 6_455
O21 O21 O31 67.2(7) 5_456 6_455
O3 O21 O31 89.1(11) . 6_455
La O21 O31 114.0(9) 4_445 6_455
La O21 O31 28.1(3) 4_455 6_455
O31 O21 O31 93.5(7) 3_456 6_455
O2 O21 O31 122.5(9) 3_456 6_455
Ga3 O21 O31 60.5(6) 4_346 6_455
O2 O21 O31 76.5(6) 2_566 6_455
O31 O21 O31 127.9(8) . 6_455
Nb O21 O31 79.5(7) 1_456 6_455
Ga1 O21 O31 79.5(7) 1_456 6_455
Ga3 O21 O31 116.9(8) 2_455 6_455
O1 O21 O31 105.0(7) 1_556 6_455
O31 O21 O31 62.1(6) 6_456 6_455
O2 O21 O31 162.7(10) 2_556 6_455
O2 O21 O31 67.9(7) 6 6_455
Ga3 O21 O31 33.2(6) . 6_455
Ga1 O21 O31 108.2(9) . 6_455
Nb O21 O31 108.2(9) . 6_455
O3 O21 O31 130.4(9) 2 6_455
O2 O21 O31 108.7(8) 6_446 6_455
La O21 O31 162.9(9) 4_446 6_455
Ga2 O21 O31 70.5(7) 1_554 6_455
La O21 O31 78.2(6) 4_456 6_455
Ga3 O21 O31 42.5(6) 2_465 6_455
O31 O21 O31 136.0(10) 6_446 6_455
O21 O21 O31 126.0(7) 1_556 6_455
O21 O21 O31 54.0(7) 1_554 6_455
O2 O21 O31 82.0(7) 2_456 6_455
O3 O21 O31 5.6(3) 4_455 6_455
O21 O21 O31 94.7(6) 3_565 6_455
O21 O21 O31 49.0(7) 4_455 6_455
O31 O21 O31 135.7(10) 4_556 6_455
O3 O21 O31 91.2(7) 5_456 6_455
O2 O21 O31 154.5(9) 1_556 6_455
O3 O21 O31 137.7(8) 4_446 6_455
O3 O21 O31 34.8(7) 6_455 6_455
O3 O21 O31 139.7(9) 6_556 6_455
O3 O31 Ga3 88(4) 2 4_446
O3 O31 Ga1 94(3) 2 .
Ga3 O31 Ga1 115.5(13) 4_446 .
O3 O31 Nb 94(3) 2 .
Ga3 O31 Nb 115.5(13) 4_446 .
Ga1 O31 Nb 0.0 . .
O3 O31 La 81(4) 2 2
Ga3 O31 La 137.8(13) 4_446 2
Ga1 O31 La 105.9(12) . 2
Nb O31 La 105.9(12) . 2
O3 O31 O31 140(3) 2 2
Ga3 O31 O31 110.0(19) 4_446 2
Ga1 O31 O31 46.1(14) . 2
Nb O31 O31 46.1(14) . 2
La O31 O31 104.1(16) 2 2
O3 O31 O2 135(5) 2 .
Ga3 O31 O2 47.2(10) 4_446 .
Ga1 O31 O2 101.2(15) . .
Nb O31 O2 101.2(15) . .
La O31 O2 132.5(16) 2 .
O31 O31 O2 69.2(11) 2 .
O3 O31 O3 98(4) 2 3
Ga3 O31 O3 165.2(16) 4_446 3
Ga1 O31 O3 50.7(6) . 3
Nb O31 O3 50.7(6) . 3
La O31 O3 56.9(8) 2 3
O31 O31 O3 57.4(14) 2 3
O2 O31 O3 125(2) . 3
O3 O31 O31 86(4) 2 5
Ga3 O31 O31 162.2(15) 4_446 5
Ga1 O31 O31 48.0(8) . 5
Nb O31 O31 48.0(8) . 5
La O31 O31 57.9(5) 2 5
O31 O31 O31 65.1(19) 2 5
O2 O31 O31 134(3) . 5
O3 O31 O31 11.5(7) 3 5
O3 O31 O3 102(4) 2 6
Ga3 O31 O3 64.4(10) 4_446 6
Ga1 O31 O3 52.1(8) . 6
Nb O31 O3 52.1(8) . 6
La O31 O3 157.8(12) 2 6
O31 O31 O3 59.8(11) 2 6
O2 O31 O3 59.7(12) . 6
O3 O31 O3 101.0(10) 3 6
O31 O31 O3 100.1(8) 5 6
O3 O31 O21 126(4) 2 4_445
Ga3 O31 O21 40.8(11) 4_446 4_445
Ga1 O31 O21 119.1(18) . 4_445
Nb O31 O21 119.1(18) . 4_445
La O31 O21 122.1(13) 2 4_445
O31 O31 O21 85.1(13) 2 4_445
O2 O31 O21 17.9(8) . 4_445
O3 O31 O21 136(2) 3 4_445
O31 O31 O21 147(3) 5 4_445
O3 O31 O21 74.4(15) 6 4_445
O3 O31 O2 139(4) 2 2
Ga3 O31 O2 128(2) 4_446 2
Ga1 O31 O2 87.7(14) . 2
Nb O31 O2 87.7(14) . 2
La O31 O2 59.4(8) 2 2
O31 O31 O2 53.0(9) 2 2
O2 O31 O2 83.9(14) . 2
O3 O31 O2 53.4(13) 3 2
O31 O31 O2 64.6(17) 5 2
O3 O31 O2 111.3(15) 6 2
O21 O31 O2 86.7(14) 4_445 2
O3 O31 O3 134(4) 2 .
Ga3 O31 O3 111.0(15) 4_446 .
Ga1 O31 O3 39.9(11) . .
Nb O31 O3 39.9(11) . .
La O31 O3 105.6(10) 2 .
O31 O31 O3 6.2(6) 2 .
O2 O31 O3 72.9(10) . .
O3 O31 O3 55.5(11) 3 .
O31 O31 O3 62.1(14) 5 .
O3 O31 O3 56.7(8) 6 .
O21 O31 O3 89.4(13) 4_445 .
O2 O31 O3 57.7(7) 2 .
O3 O31 O1 109(3) 2 1_545
Ga3 O31 O1 92.8(9) 4_446 1_545
Ga1 O31 O1 144.1(18) . 1_545
Nb O31 O1 144.1(18) . 1_545
La O31 O1 53.9(5) 2 1_545
O31 O31 O1 105.2(11) 2 1_545
O2 O31 O1 81.5(10) . 1_545
O3 O31 O1 98.0(14) 3 1_545
O31 O31 O1 104.9(12) 5 1_545
O3 O31 O1 141(2) 6 1_545
O21 O31 O1 68.3(10) 4_445 1_545
O2 O31 O1 56.7(8) 2 1_545
O3 O31 O1 111.0(12) . 1_545
O3 O31 O21 96(4) 2 5_446
Ga3 O31 O21 36.8(8) 4_446 5_446
Ga1 O31 O21 149.7(15) . 5_446
Nb O31 O21 149.7(15) . 5_446
La O31 O21 103.8(9) 2 5_446
O31 O31 O21 120.0(15) 2 5_446
O2 O31 O21 52.8(10) . 5_446
O3 O31 O21 154(2) 3 5_446
O31 O31 O21 160.9(12) 5 5_446
O3 O31 O21 97.8(13) 6 5_446
O21 O31 O21 35.4(16) 4_445 5_446
O2 O31 O21 102.6(14) 2 5_446
O3 O31 O21 124.6(16) . 5_446
O1 O31 O21 56.3(8) 1_545 5_446
O3 O31 O2 80(4) 2 2_556
Ga3 O31 O2 35.3(5) 4_446 2_556
Ga1 O31 O2 149.5(13) . 2_556
Nb O31 O2 149.5(13) . 2_556
La O31 O2 102.5(8) 2 2_556
O31 O31 O2 135.1(14) 2 2_556
O2 O31 O2 66.1(9) . 2_556
O3 O31 O2 159.2(12) 3 2_556
O31 O31 O2 157.8(17) 5 2_556
O3 O31 O2 99.7(11) 6 2_556
O21 O31 O2 50.1(10) 4_445 2_556
O2 O31 O2 116.7(11) 2 2_556
O3 O31 O2 138.9(13) . 2_556
O1 O31 O2 64.3(6) 1_545 2_556
O21 O31 O2 16.8(7) 5_446 2_556
O3 O31 O31 100(3) 2 4
Ga3 O31 O31 73.2(12) 4_446 4
Ga1 O31 O31 42.9(7) . 4
Nb O31 O31 42.9(7) . 4
La O31 O31 148.8(10) 2 4
O31 O31 O31 55.9(13) 2 4
O2 O31 O31 67.3(15) . 4
O3 O31 O31 92.4(7) 3 4
O31 O31 O31 90.9(8) 5 4
O3 O31 O31 9.2(7) 6 4
O21 O31 O31 82.8(18) 4_445 4
O2 O31 O31 108.7(12) 2 4
O3 O31 O31 51.9(6) . 4
O1 O31 O31 147(2) 1_545 4
O21 O31 O31 107.1(15) 5_446 4
O2 O31 O31 108.4(10) 2_556 4
O3 O31 O31 51(3) 2 3
Ga3 O31 O31 104.8(7) 4_446 3
Ga1 O31 O31 42.9(7) . 3
Nb O31 O31 42.9(7) . 3
La O31 O31 100(2) 2 3
O31 O31 O31 89.0(9) 2 3
O2 O31 O31 126.2(14) . 3
O3 O31 O31 69.3(17) 3 3
O31 O31 O31 59(2) 5 3
O3 O31 O31 66.8(7) 6 3
O21 O31 O31 137.9(15) 4_445 3
O2 O31 O31 121.7(6) 2 3
O3 O31 O31 82.8(7) . 3
O1 O31 O31 152(2) 1_545 3
O21 O31 O31 135.7(11) 5_446 3
O2 O31 O31 121.1(10) 2_556 3
O31 O31 O31 60.000(5) 4 3
O3 O31 O3 54(3) 2 5
Ga3 O31 O3 95.9(11) 4_446 5
Ga1 O31 O3 43.0(8) . 5
Nb O31 O3 43.0(8) . 5
La O31 O3 109.7(17) 2 5
O31 O31 O3 88.0(9) 2 5
O2 O31 O3 116.8(11) . 5
O3 O31 O3 77.0(14) 3 5
O31 O31 O3 67.4(18) 5 5
O3 O31 O3 57.9(7) 6 5
O21 O31 O3 127.9(13) 4_445 5
O2 O31 O3 127.5(10) 2 5
O3 O31 O3 81.8(9) . 5
O1 O31 O3 160.7(18) 1_545 5
O21 O31 O3 128.9(14) 5_446 5
O2 O31 O3 115.9(13) 2_556 5
O31 O31 O3 51.9(6) 4 5
O31 O31 O3 10.0(6) 3 5
O3 O31 Ga3 18(3) 2 1_656
Ga3 O31 Ga3 84.6(15) 4_446 1_656
Ga1 O31 Ga3 79.3(12) . 1_656
Nb O31 Ga3 79.3(12) . 1_656
La O31 Ga3 95.8(14) 2 1_656
O31 O31 Ga3 125.0(5) 2 1_656
O2 O31 Ga3 127.4(12) . 1_656
O3 O31 Ga3 96.7(16) 3 1_656
O31 O31 Ga3 85(2) 5 1_656
O3 O31 Ga3 83.6(12) 6 1_656
O21 O31 Ga3 125.4(14) 4_445 1_656
O2 O31 Ga3 147.7(12) 2 1_656
O3 O31 Ga3 118.8(8) . 1_656
O1 O31 Ga3 127.4(13) 1_545 1_656
O21 O31 Ga3 103.4(15) 5_446 1_656
O2 O31 Ga3 87.0(12) 2_556 1_656
O31 O31 Ga3 81.4(9) 4 1_656
O31 O31 Ga3 36.8(7) 3 1_656
O3 O31 Ga3 37.1(6) 5 1_656
O3 O31 La 153(3) 2 4_445
Ga3 O31 La 83.4(13) 4_446 4_445
Ga1 O31 La 113.2(18) . 4_445
Nb O31 La 113.2(18) . 4_445
La O31 La 87.8(10) 2 4_445
O31 O31 La 67.0(5) 2 4_445
O2 O31 La 45.4(8) . 4_445
O3 O31 La 97.0(18) 3 4_445
O31 O31 La 108(2) 5 4_445
O3 O31 La 98.3(16) 6 4_445
O21 O31 La 43.0(9) 4_445 4_445
O2 O31 La 44.3(7) 2 4_445
O3 O31 La 73.2(8) . 4_445
O1 O31 La 45.5(6) 1_545 4_445
O21 O31 La 62.2(10) 5_446 4_445
O2 O31 La 78.6(8) 2_556 4_445
O31 O31 La 102.7(18) 4 4_445
O31 O31 La 156.0(14) 3 4_445
O3 O31 La 152.8(15) 5 4_445
Ga3 O31 La 165.6(10) 1_656 4_445
O3 O31 O2 26(4) 2 3
Ga3 O31 O2 114(2) 4_446 3
Ga1 O31 O2 87.2(13) . 3
Nb O31 O2 87.2(13) . 3
La O31 O2 59.1(9) 2 3
O31 O31 O2 126.6(11) 2 3
O2 O31 O2 160.9(16) . 3
O3 O31 O2 74.0(13) 3 3
O31 O31 O2 63.9(17) 5 3
O3 O31 O2 116.0(16) 6 3
O21 O31 O2 148.2(15) 4_445 3
O2 O31 O2 113.8(10) 2 3
O3 O31 O2 121.9(9) . 3
O1 O31 O2 101.8(9) 1_545 3
O21 O31 O2 113.4(15) 5_446 3
O2 O31 O2 98.1(13) 2_556 3
O31 O31 O2 110.8(15) 4 3
O31 O31 O2 51.6(15) 3 3
O3 O31 O2 59.0(12) 5 3
Ga3 O31 O2 36.9(6) 1_656 3
La O31 O2 145.5(9) 4_445 3
O3 O31 O3 35(4) 2 3_556
Ga3 O31 O3 53.9(9) 4_446 3_556
Ga1 O31 O3 111.0(19) . 3_556
Nb O31 O3 111.0(19) . 3_556
La O31 O3 104.4(15) 2 3_556
O31 O31 O3 147.9(14) 2 3_556
O2 O31 O3 101.1(9) . 3_556
O3 O31 O3 132(2) 3 3_556
O31 O31 O3 121(3) 5 3_556
O3 O31 O3 88.6(12) 6 3_556
O21 O31 O3 92.1(10) 4_445 3_556
O2 O31 O3 158.8(10) 2 3_556
O3 O31 O3 143.4(9) . 3_556
O1 O31 O3 103.3(8) 1_545 3_556
O21 O31 O3 66.2(9) 5_446 3_556
O2 O31 O3 50.0(5) 2_556 3_556
O31 O31 O3 92.1(7) 4 3_556
O31 O31 O3 71.9(11) 3 3_556
O3 O31 O3 68.7(13) 5 3_556
Ga3 O31 O3 37.1(10) 1_656 3_556
La O31 O3 128.5(8) 4_445 3_556
O2 O31 O3 59.8(12) 3 3_556
O3 O31 Ga2 90(3) 2 2_556
Ga3 O31 Ga2 66.6(6) 4_446 2_556
Ga1 O31 Ga2 175(2) . 2_556
Nb O31 Ga2 175(2) . 2_556
La O31 Ga2 72.7(5) 2 2_556
O31 O31 Ga2 129.5(8) 2 2_556
O2 O31 Ga2 77.1(8) . 2_556
O3 O31 Ga2 126.7(12) 3 2_556
O31 O31 Ga2 130.4(5) 5 2_556
O3 O31 Ga2 128.9(13) 6 2_556
O21 O31 Ga2 59.4(9) 4_445 2_556
O2 O31 Ga2 87.8(8) 2 2_556
O3 O31 Ga2 135.8(13) . 2_556
O1 O31 Ga2 31.7(4) 1_545 2_556
O21 O31 Ga2 31.1(7) 5_446 2_556
O2 O31 Ga2 33.6(4) 2_556 2_556
O31 O31 Ga2 138.2(14) 4 2_556
O31 O31 Ga2 141.4(17) 3 2_556
O3 O31 Ga2 141.6(16) 5 2_556
Ga3 O31 Ga2 105.2(11) 1_656 2_556
La O31 Ga2 62.5(5) 4_445 2_556
O2 O31 Ga2 95.8(10) 3 2_556
O3 O31 Ga2 73.6(6) 3_556 2_556
O3 O31 Ga3 137(4) 2 4_445
Ga3 O31 Ga3 132(2) 4_446 4_445
Ga1 O31 Ga3 58.5(10) . 4_445
Nb O31 Ga3 58.5(10) . 4_445
La O31 Ga3 77.2(9) 2 4_445
O31 O31 Ga3 27.2(8) 2 4_445
O2 O31 Ga3 85.1(13) . 4_445
O3 O31 Ga3 40.0(11) 3 4_445
O31 O31 Ga3 50.8(17) 5 4_445
O3 O31 Ga3 86.8(9) 6 4_445
O21 O31 Ga3 96.2(14) 4_445 4_445
O2 O31 Ga3 29.8(5) 2 4_445
O3 O31 Ga3 30.1(3) . 4_445
O1 O31 Ga3 86.4(10) 1_545 4_445
O21 O31 Ga3 124.2(16) 5_446 4_445
O2 O31 Ga3 140.7(14) 2_556 4_445
O31 O31 Ga3 81.9(6) 4 4_445
O31 O31 Ga3 97.2(3) 3 4_445
O3 O31 Ga3 100.5(8) 5 4_445
Ga3 O31 Ga3 132.3(8) 1_656 4_445
La O31 Ga3 62.1(8) 4_445 4_445
O2 O31 Ga3 113.8(9) 3 4_445
O3 O31 Ga3 169.1(12) 3_556 4_445
Ga2 O31 Ga3 116.9(10) 2_556 4_445
O3 O31 O21 52(3) 2 3
Ga3 O31 O21 101.9(14) 4_446 3
Ga1 O31 O21 128.7(17) . 3
Nb O31 O21 128.7(17) . 3
La O31 O21 41.2(9) 2 3
O31 O31 O21 145.3(17) 2 3
O2 O31 O21 130.0(11) . 3
O3 O31 O21 92.4(12) 3 3
O31 O31 O21 88.2(13) 5 3
O3 O31 O21 152.0(18) 6 3
O21 O31 O21 112.2(15) 4_445 3
O2 O31 O21 96.5(10) 2 3
O3 O31 O21 146.3(10) . 3
O1 O31 O21 58.9(8) 1_545 3
O21 O31 O21 78.9(7) 5_446 3
O2 O31 O21 69.6(9) 2_556 3
O31 O31 O21 151.6(18) 4 3
O31 O31 O21 96(2) 3 3
O3 O31 O21 102.3(16) 5 3
Ga3 O31 O21 70.3(10) 1_656 3
La O31 O21 104.5(8) 4_445 3
O2 O31 O21 44.6(8) 3 3
O3 O31 O21 64.4(10) 3_556 3
Ga2 O31 O21 53.1(7) 2_556 3
Ga3 O31 O21 118.3(10) 4_445 3
O3 O31 O21 147(4) 2 5_445
Ga3 O31 O21 120.8(19) 4_446 5_445
Ga1 O31 O21 87.5(15) . 5_445
Nb O31 O21 87.5(15) . 5_445
La O31 O21 66.9(10) 2 5_445
O31 O31 O21 48.8(9) 2 5_445
O2 O31 O21 76.2(13) . 5_445
O3 O31 O21 58.6(15) 3 5_445
O31 O31 O21 70(2) 5 5_445
O3 O31 O21 105.2(15) 6 5_445
O21 O31 O21 80.0(16) 4_445 5_445
O2 O31 O21 7.9(7) 2 5_445
O3 O31 O21 54.1(7) . 5_445
O1 O31 O21 58.0(9) 1_545 5_445
O21 O31 O21 98.9(14) 5_446 5_445
O2 O31 O21 114.1(11) 2_556 5_445
O31 O31 O21 103.5(13) 4 5_445
O31 O31 O21 124.8(6) 3 5_445
O3 O31 O21 129.2(11) 5 5_445
Ga3 O31 O21 154.6(11) 1_656 5_445
La O31 O21 38.4(7) 4_445 5_445
O2 O31 O21 121.6(11) 3 5_445
O3 O31 O21 161.3(10) 3_556 5_445
Ga2 O31 O21 87.9(9) 2_556 5_445
Ga3 O31 O21 29.0(6) 4_445 5_445
O21 O31 O21 102.8(9) 3 5_445
O3 O31 O3 79(4) 2 1_556
Ga3 O31 O3 22.2(8) 4_446 1_556
Ga1 O31 O3 95.7(9) . 1_556
Nb O31 O3 95.7(9) . 1_556
La O31 O3 151.5(18) 2 1_556
O31 O31 O3 104.2(16) 2 1_556
O2 O31 O3 57.7(7) . 1_556
O3 O31 O3 146.2(9) 3 1_556
O31 O31 O3 140.1(11) 5 1_556
O3 O31 O3 48.2(10) 6 1_556
O21 O31 O3 58.1(10) 4_445 1_556
O2 O31 O3 141.4(16) 2 1_556
O3 O31 O3 102.8(11) . 1_556
O1 O31 O3 114.9(9) 1_545 1_556
O21 O31 O3 58.7(11) 5_446 1_556
O2 O31 O3 53.9(9) 2_556 1_556
O31 O31 O3 55.8(11) 4 1_556
O31 O31 O3 83.5(7) 3 1_556
O3 O31 O3 74.1(8) 5 1_556
Ga3 O31 O3 69.8(8) 1_656 1_556
La O31 O3 100.7(9) 4_445 1_556
O2 O31 O3 104.8(14) 3 1_556
O3 O31 O3 49.4(8) 3_556 1_556
Ga2 O31 O3 87.1(9) 2_556 1_556
Ga3 O31 O3 130.8(13) 4_445 1_556
O21 O31 O3 110.5(15) 3 1_556
O21 O31 O3 133.6(14) 5_445 1_556
O3 O31 O21 64(3) 2 2_556
Ga3 O31 O21 77.2(11) 4_446 2_556
Ga1 O31 O21 155(2) . 2_556
Nb O31 O21 155(2) . 2_556
La O31 O21 61.4(8) 2 2_556
O31 O31 O21 153.3(11) 2 2_556
O2 O31 O21 102.9(9) . 2_556
O3 O31 O21 117.6(12) 3 2_556
O31 O31 O21 115.2(12) 5 2_556
O3 O31 O21 139.6(12) 6 2_556
O21 O31 O21 85.0(7) 4_445 2_556
O2 O31 O21 101.6(9) 2 2_556
O3 O31 O21 158.9(12) . 2_556
O1 O31 O21 48.1(7) 1_545 2_556
O21 O31 O21 51.1(13) 5_446 2_556
O2 O31 O21 42.8(7) 2_556 2_556
O31 O31 O21 146.5(7) 4 2_556
O31 O31 O21 114.6(19) 3 2_556
O3 O31 O21 117.5(17) 5 2_556
Ga3 O31 O21 80.5(12) 1_656 2_556
La O31 O21 89.0(8) 4_445 2_556
O2 O31 O21 67.7(10) 3 2_556
O3 O31 O21 57.3(8) 3_556 2_556
Ga2 O31 O21 28.3(6) 2_556 2_556
Ga3 O31 O21 130.5(10) 4_445 2_556
O21 O31 O21 27.8(12) 3 2_556
O21 O31 O21 104.9(10) 5_445 2_556
O3 O31 O21 91.4(13) 1_556 2_556
O3 O31 O31 78(4) 2 2_556
Ga3 O31 O31 15.6(11) 4_446 2_556
Ga1 O31 O31 104.3(11) . 2_556
Nb O31 O31 104.3(11) . 2_556
La O31 O31 144(2) 2 2_556
O31 O31 O31 110.8(19) 2 2_556
O2 O31 O31 57.7(7) . 2_556
O3 O31 O31 154.6(9) 3 2_556
O31 O31 O31 147.4(10) 5 2_556
O3 O31 O31 56.5(13) 6 2_556
O21 O31 O31 55.0(9) 4_445 2_556
O2 O31 O31 141.1(13) 2 2_556
O3 O31 O31 110.0(15) . 2_556
O1 O31 O31 107.1(9) 1_545 2_556
O21 O31 O31 50.9(12) 5_446 2_556
O2 O31 O31 45.3(10) 2_556 2_556
O31 O31 O31 64.3(14) 4 2_556
O31 O31 O31 89.2(7) 3 2_556
O3 O31 O31 80.3(7) 5 2_556
Ga3 O31 O31 71.1(8) 1_656 2_556
La O31 O31 98.0(6) 4_445 2_556
O2 O31 O31 103.8(14) 3 2_556
O3 O31 O31 45.6(7) 3_556 2_556
Ga2 O31 O31 78.6(10) 2_556 2_556
Ga3 O31 O31 136.5(17) 4_445 2_556
O21 O31 O31 103.6(17) 3 2_556
O21 O31 O31 133.7(13) 5_445 2_556
O3 O31 O31 8.6(5) 1_556 2_556
O21 O31 O31 83.2(14) 2_556 2_556
O3 O31 O31 30(4) 2 5_556
Ga3 O31 O31 58.0(11) 4_446 5_556
Ga1 O31 O31 106.8(18) . 5_556
Nb O31 O31 106.8(18) . 5_556
La O31 O31 103.3(14) 2 5_556
O31 O31 O31 146.1(7) 2 5_556
O2 O31 O31 105.1(12) . 5_556
O3 O31 O31 127(2) 3 5_556
O31 O31 O31 116(3) 5 5_556
O3 O31 O31 88.0(10) 6 5_556
O21 O31 O31 96.8(13) 4_445 5_556
O2 O31 O31 160.6(7) 2 5_556
O3 O31 O31 141.1(6) . 5_556
O1 O31 O31 106.9(8) 1_545 5_556
O21 O31 O31 71.3(12) 5_446 5_556
O2 O31 O31 55.0(8) 2_556 5_556
O31 O31 O31 90.7(6) 4 5_556
O31 O31 O31 67.0(12) 3 5_556
O3 O31 O31 64.2(11) 5 5_556
Ga3 O31 O31 32.0(9) 1_656 5_556
La O31 O31 133.6(12) 4_445 5_556
O2 O31 O31 55.8(12) 3 5_556
O3 O31 O31 5.1(6) 3_556 5_556
Ga2 O31 O31 77.8(7) 2_556 5_556
Ga3 O31 O31 164.1(14) 4_445 5_556
O21 O31 O31 64.5(9) 3 5_556
O21 O31 O31 164.8(7) 5_445 5_556
O3 O31 O31 51.7(7) 1_556 5_556
O21 O31 O31 59.9(8) 2_556 5_556
O31 O31 O31 48.6(9) 2_556 5_556
O3 O31 Ga3 75(4) 2 2_565
Ga3 O31 Ga3 60.8(7) 4_446 2_565
Ga1 O31 Ga3 58.0(7) . 2_565
Nb O31 Ga3 58.0(7) . 2_565
La O31 Ga3 149.2(15) 2 2_565
O31 O31 Ga3 83.5(11) 2 2_565
O2 O31 Ga3 78.3(8) . 2_565
O3 O31 Ga3 107.5(9) 3 2_565
O31 O31 Ga3 101.4(10) 5 2_565
O3 O31 Ga3 27.0(6) 6 2_565
O21 O31 Ga3 88.0(10) 4_445 2_565
O2 O31 Ga3 136.5(12) 2 2_565
O3 O31 Ga3 79.1(6) . 2_565
O1 O31 Ga3 153.5(9) 1_545 2_565
O21 O31 Ga3 97.5(10) 5_446 2_565
O2 O31 Ga3 91.7(8) 2_556 2_565
O31 O31 Ga3 27.9(4) 4 2_565
O31 O31 Ga3 49.9(8) 3 2_565
O3 O31 Ga3 39.9(5) 5 2_565
Ga3 O31 Ga3 57.3(6) 1_656 2_565
La O31 Ga3 122.2(10) 4_445 2_565
O2 O31 Ga3 92.1(10) 3 2_565
O3 O31 Ga3 64.4(9) 3_556 2_565
Ga2 O31 Ga3 125.3(9) 2_556 2_565
Ga3 O31 Ga3 108.6(7) 4_445 2_565
O21 O31 Ga3 125.2(14) 3 2_565
O21 O31 Ga3 131.4(12) 5_445 2_565
O3 O31 Ga3 38.9(4) 1_556 2_565
O21 O31 Ga3 120.9(12) 2_556 2_565
O31 O31 Ga3 47.1(7) 2_556 2_565
O31 O31 Ga3 62.9(7) 5_556 2_565
O3 O31 La 136(4) 2 .
Ga3 O31 La 74.6(12) 4_446 .
Ga1 O31 La 60.1(10) . .
Nb O31 La 60.1(10) . .
La O31 La 137.7(15) 2 .
O31 O31 La 35.8(9) 2 .
O2 O31 La 41.4(7) . .
O3 O31 La 92.0(13) 3 .
O31 O31 La 97.6(14) 5 .
O3 O31 La 34.2(8) 6 .
O21 O31 La 59.3(11) 4_445 .
O2 O31 La 79.4(10) 2 .
O3 O31 La 36.5(5) . .
O1 O31 La 112.0(13) 1_545 .
O21 O31 La 93.5(12) 5_446 .
O2 O31 La 104.5(9) 2_556 .
O31 O31 La 36.4(10) 4 .
O31 O31 La 93.5(11) 3 .
O3 O31 La 86.9(8) 5 .
Ga3 O31 La 117.6(7) 1_656 .
La O31 La 66.6(8) 4_445 .
O2 O31 La 145.0(8) 3 .
O3 O31 La 118.0(8) 3_556 .
Ga2 O31 La 117.8(10) 2_556 .
Ga3 O31 La 61.3(6) 4_445 .
O21 O31 La 170.5(11) 3 .
O21 O31 La 72.4(10) 5_445 .
O3 O31 La 69.5(8) 1_556 .
O21 O31 La 144.3(10) 2_556 .
O31 O31 La 75.4(11) 2_556 .
O31 O31 La 118.9(6) 5_556 .
Ga3 O31 La 61.1(4) 2_565 .
O3 O31 O3 91(3) 2 4
Ga3 O31 O3 123.7(10) 4_446 4
Ga1 O31 O3 8.7(7) . 4
Nb O31 O3 8.7(7) . 4
La O31 O3 97.4(9) 2 4
O31 O31 O3 49.0(6) 2 4
O2 O31 O3 108.9(9) . 4
O3 O31 O3 43.0(5) 3 4
O31 O31 O3 39.5(5) 5 4
O3 O31 O3 60.7(11) 6 4
O21 O31 O3 126.8(12) 4_445 4
O2 O31 O3 84.5(9) 2 4
O3 O31 O3 43.1(5) . 4
O1 O31 O3 139.2(13) 1_545 4
O21 O31 O3 158.4(12) 5_446 4
O2 O31 O3 156.4(12) 2_556 4
O31 O31 O3 51.5(11) 4 4
O31 O31 O3 41.5(3) 3 4
O3 O31 O3 43.8(6) 5 4
Ga3 O31 O3 78.3(6) 1_656 4
La O31 O3 115.2(11) 4_445 4
O2 O31 O3 81.1(7) 3 4
O3 O31 O3 112.5(13) 3_556 4
Ga2 O31 O3 169.7(10) 2_556 4
Ga3 O31 O3 56.6(5) 4_445 4
O21 O31 O3 120.9(11) 3 4
O21 O31 O3 85.5(9) 5_445 4
O3 O31 O3 103.2(5) 1_556 4
O21 O31 O3 148.1(12) 2_556 4
O31 O31 O3 111.7(7) 2_556 4
O31 O31 O3 107.9(13) 5_556 4
Ga3 O31 O3 64.8(6) 2_565 4
La O31 O3 67.5(4) . 4
O3 O31 O31 93(3) 2 6
Ga3 O31 O31 116.3(12) 4_446 6
Ga1 O31 O31 1.3(12) . 6
Nb O31 O31 1.3(12) . 6
La O31 O31 105.0(11) 2 6
O31 O31 O31 47.1(7) 2 6
O2 O31 O31 102.6(6) . 6
O3 O31 O31 50.0(7) 3 6
O31 O31 O31 47.1(7) 5 6
O3 O31 O31 53.1(13) 6 6
O21 O31 O31 120.4(10) 4_445 6
O2 O31 O31 88.0(12) 2 6
O3 O31 O31 40.9(7) . 6
O1 O31 O31 144.1(18) 1_545 6
O21 O31 O31 150.8(11) 5_446 6
O2 O31 O31 150.0(15) 2_556 6
O31 O31 O31 43.9(14) 4 6
O31 O31 O31 42.0(8) 3 6
O3 O31 O31 42.3(5) 5 6
Ga3 O31 O31 78.5(7) 1_656 6
La O31 O31 114.1(11) 4_445 6
O2 O31 O31 85.9(5) 3 6
O3 O31 O31 110.6(16) 3_556 6
Ga2 O31 O31 175.8(18) 2_556 6
Ga3 O31 O31 58.9(8) 4_445 6
O21 O31 O31 127.4(7) 3 6
O21 O31 O31 87.9(12) 5_445 6
O3 O31 O31 96.3(8) 1_556 6
O21 O31 O31 153.5(10) 2_556 6
O31 O31 O31 104.8(8) 2_556 6
O31 O31 O31 106.3(13) 5_556 6
Ga3 O31 O31 58.4(8) 2_565 6
La O31 O31 61.4(4) . 6
O3 O31 O31 7.6(5) 4 6
O3 O31 O21 18(4) 2 1_655
Ga3 O31 O21 106.8(19) 4_446 1_655
Ga1 O31 O21 86.9(15) . 1_655
Nb O31 O21 86.9(15) . 1_655
La O31 O21 66.6(11) 2 1_655
O31 O31 O21 129.4(10) 2 1_655
O2 O31 O21 153.7(15) . 1_655
O3 O31 O21 79.9(15) 3 1_655
O31 O31 O21 69(2) 5 1_655
O3 O31 O21 110.2(16) 6 1_655
O21 O31 O21 143.6(17) 4_445 1_655
O2 O31 O21 121.6(11) 2 1_655
O3 O31 O21 124.2(10) . 1_655
O1 O31 O21 106.4(10) 1_545 1_655
O21 O31 O21 110.4(15) 5_446 1_655
O2 O31 O21 94.3(12) 2_556 1_655
O31 O31 O21 105.8(15) 4 1_655
O31 O31 O21 48.2(15) 3 1_655
O3 O31 O21 54.5(12) 5 1_655
Ga3 O31 O21 29.3(7) 1_656 1_655
La O31 O21 151.4(9) 4_445 1_655
O2 O31 O21 7.9(6) 3 1_655
O3 O31 O21 52.9(11) 3_556 1_655
Ga2 O31 O21 96.5(10) 2_556 1_655
Ga3 O31 O21 119.9(10) 4_445 1_655
O21 O31 O21 47.9(12) 3 1_655
O21 O31 O21 129.4(11) 5_445 1_655
O3 O31 O21 97.0(12) 1_556 1_655
O21 O31 O21 68.2(8) 2_556 1_655
O31 O31 O21 96.2(13) 2_556 1_655
O31 O31 O21 48.8(11) 5_556 1_655
Ga3 O31 O21 85.4(10) 2_565 1_655
La O31 O21 141.5(9) . 1_655
O3 O31 O21 81.8(8) 4 1_655
O31 O31 O21 85.7(7) 6 1_655
O3 O31 O2 56(3) 2 4_545
Ga3 O31 O2 111.5(13) 4_446 4_545
Ga1 O31 O2 122.3(14) . 4_545
Nb O31 O2 122.3(14) . 4_545
La O31 O2 32.0(6) 2 4_545
O31 O31 O2 135.9(15) 2 4_545
O2 O31 O2 135.6(9) . 4_545
O3 O31 O2 82.9(10) 3 4_545
O31 O31 O2 79.3(10) 5 4_545
O3 O31 O2 157.3(18) 6 4_545
O21 O31 O2 118.2(10) 4_445 4_545
O2 O31 O2 89.1(7) 2 4_545
O3 O31 O2 136.6(8) . 4_545
O1 O31 O2 58.7(5) 1_545 4_545
O21 O31 O2 86.7(10) 5_446 4_545
O2 O31 O2 78.5(7) 2_556 4_545
O31 O31 O2 153.8(19) 4 4_545
O31 O31 O2 94.5(19) 3 4_545
O3 O31 O2 102.1(15) 5 4_545
Ga3 O31 O2 73.7(9) 1_656 4_545
La O31 O2 103.5(6) 4_445 4_545
O2 O31 O2 43.1(6) 3 4_545
O3 O31 O2 72.8(9) 3_556 4_545
Ga2 O31 O2 58.8(5) 2_556 4_545
Ga3 O31 O2 109.1(7) 4_445 4_545
O21 O31 O2 9.7(6) 3 4_545
O21 O31 O2 95.9(8) 5_445 4_545
O3 O31 O2 119.9(14) 1_556 4_545
O21 O31 O2 36.0(7) 2_556 4_545
O31 O31 O2 113.2(16) 2_556 4_545
O31 O31 O2 72.3(8) 5_556 4_545
Ga3 O31 O2 130.5(13) 2_565 4_545
La O31 O2 168.3(11) . 4_545
O3 O31 O2 114.0(8) 4 4_545
O31 O31 O2 121.0(5) 6 4_545
O21 O31 O2 48.0(7) 1_655 4_545
O3 O31 O21 105(4) 2 2
Ga3 O31 O21 142.5(12) 4_446 2
Ga1 O31 O21 98.6(12) . 2
Nb O31 O21 98.6(12) . 2
La O31 O21 24.7(7) 2 2
O31 O31 O21 82.1(13) 2 2
O2 O31 O21 113.7(14) . 2
O3 O31 O21 48.7(10) 3 2
O31 O31 O21 55.3(11) 5 2
O3 O31 O21 141.6(13) 6 2
O21 O31 O21 109.4(12) 4_445 2
O2 O31 O21 34.7(6) 2 2
O3 O31 O21 84.9(8) . 2
O1 O31 O21 49.7(7) 1_545 2
O21 O31 O21 106.0(10) 5_446 2
O2 O31 O21 111.8(8) 2_556 2
O31 O31 O21 135.6(7) 4 2
O31 O31 O21 110.9(14) 3 2
O3 O31 O21 120.5(12) 5 2
Ga3 O31 O21 118.3(11) 1_656 2
La O31 O21 68.5(8) 4_445 2
O2 O31 O21 81.5(9) 3 2
O3 O31 O21 128.3(12) 3_556 2
Ga2 O31 O21 78.3(7) 2_556 2
Ga3 O31 O21 55.0(7) 4_445 2
O21 O31 O21 64.0(12) 3 2
O21 O31 O21 42.3(10) 5_445 2
O3 O31 O21 164.6(9) 1_556 2
O21 O31 O21 77.9(8) 2_556 2
O31 O31 O21 156.7(9) 2_556 2
O31 O31 O21 127.8(11) 5_556 2
Ga3 O31 O21 156.3(8) 2_565 2
La O31 O21 113.4(12) . 2
O3 O31 O21 91.5(10) 4 2
O31 O31 O21 98.1(13) 6 2
O21 O31 O21 89.3(9) 1_655 2
O2 O31 O21 55.6(6) 4_545 2
O3 O31 Ga2 127(4) 2 .
Ga3 O31 Ga2 38.8(10) 4_446 .
Ga1 O31 Ga2 106.6(13) . .
Nb O31 Ga2 106.6(13) . .
La O31 Ga2 134.5(11) 2 .
O31 O31 Ga2 77.6(10) 2 .
O2 O31 Ga2 8.7(5) . .
O3 O31 Ga2 133(2) 3 .
O31 O31 Ga2 142(2) 5 .
O3 O31 Ga2 60.9(11) 6 .
O21 O31 Ga2 13.5(8) 4_445 .
O2 O31 Ga2 91.1(11) 2 .
O3 O31 Ga2 80.9(8) . .
O1 O31 Ga2 81.3(8) 1_545 .
O21 O31 Ga2 45.7(9) 5_446 .
O2 O31 Ga2 58.1(6) 2_556 .
O31 O31 Ga2 69.3(14) 4 .
O31 O31 Ga2 125.7(13) 3 .
O3 O31 Ga2 115.8(9) 5 .
Ga3 O31 Ga2 120.8(9) 1_656 .
La O31 Ga2 50.2(5) 4_445 .
O2 O31 Ga2 152.3(12) 3 .
O3 O31 Ga2 92.6(7) 3_556 .
Ga2 O31 Ga2 72.3(5) 2_556 .
Ga3 O31 Ga2 93.8(10) 4_445 .
O21 O31 Ga2 124.3(9) 3 .
O21 O31 Ga2 83.6(10) 5_445 .
O3 O31 Ga2 51.1(5) 1_556 .
O21 O31 Ga2 96.7(8) 2_556 .
O31 O31 Ga2 50.1(5) 2_556 .
O31 O31 Ga2 96.8(10) 5_556 .
Ga3 O31 Ga2 76.2(5) 2_565 .
La O31 Ga2 47.8(4) . .
O3 O31 Ga2 114.7(7) 4 .
O31 O31 Ga2 107.9(3) 6 .
O21 O31 Ga2 145.5(11) 1_655 .
O2 O31 Ga2 131.1(6) 4_545 .
O21 O31 Ga2 118.7(11) 2 .
O3 O31 O2 104(4) 2 6_545
Ga3 O31 O2 131.8(10) 4_446 6_545
Ga1 O31 O2 109.9(11) . 6_545
Nb O31 O2 109.9(11) . 6_545
La O31 O2 24.0(6) 2 6_545
O31 O31 O2 89.9(12) 2 6_545
O2 O31 O2 109.4(12) . 6_545
O3 O31 O2 59.9(9) 3 6_545
O31 O31 O2 66.0(9) 5 6_545
O3 O31 O2 149.6(15) 6 6_545
O21 O31 O2 102.2(11) 4_445 6_545
O2 O31 O2 38.7(5) 2 6_545
O3 O31 O2 93.4(7) . 6_545
O1 O31 O2 39.0(5) 1_545 6_545
O21 O31 O2 95.1(9) 5_446 6_545
O2 O31 O2 100.6(6) 2_556 6_545
O31 O31 O2 145.2(7) 4 6_545
O31 O31 O2 119.4(15) 3 6_545
O3 O31 O2 129.3(12) 5 6_545
Ga3 O31 O2 119.8(10) 1_656 6_545
La O31 O2 64.1(5) 4_445 6_545
O2 O31 O2 83.1(7) 3 6_545
O3 O31 O2 121.8(9) 3_556 6_545
Ga2 O31 O2 67.0(4) 2_556 6_545
Ga3 O31 O2 63.3(6) 4_445 6_545
O21 O31 O2 57.8(7) 3 6_545
O21 O31 O2 45.4(7) 5_445 6_545
O3 O31 O2 153.7(8) 1_556 6_545
O21 O31 O2 68.1(7) 2_556 6_545
O31 O31 O2 145.5(9) 2_556 6_545
O31 O31 O2 122.3(7) 5_556 6_545
Ga3 O31 O2 167.4(7) 2_565 6_545
La O31 O2 117.8(11) . 6_545
O3 O31 O2 102.8(9) 4 6_545
O31 O31 O2 109.4(12) 6 6_545
O21 O31 O2 90.6(9) 1_655 6_545
O2 O31 O2 50.6(5) 4_545 6_545
O21 O31 O2 11.3(5) 2 6_545
Ga2 O31 O2 113.0(8) . 6_545
O3 O31 Ga3 91(4) 2 1_655
Ga3 O31 Ga3 156.9(9) 4_446 1_655
Ga1 O31 Ga3 41.5(6) . 1_655
Nb O31 Ga3 41.5(6) . 1_655
La O31 Ga3 64.5(6) 2 1_655
O31 O31 Ga3 58.6(9) 2 1_655
O2 O31 Ga3 127.8(13) . 1_655
O3 O31 Ga3 11.7(8) 3 1_655
O31 O31 Ga3 7.3(6) 5 1_655
O3 O31 Ga3 93.3(8) 6 1_655
O21 O31 Ga3 142.3(16) 4_445 1_655
O2 O31 Ga3 64.4(6) 2 1_655
O3 O31 Ga3 55.4(5) . 1_655
O1 O31 Ga3 109.3(9) 1_545 1_655
O21 O31 Ga3 165.4(13) 5_446 1_655
O2 O31 Ga3 165.0(12) 2_556 1_655
O31 O31 Ga3 84.3(7) 4 1_655
O31 O31 Ga3 57.8(8) 3 1_655
O3 O31 Ga3 65.3(7) 5 1_655
Ga3 O31 Ga3 87.1(7) 1_656 1_655
La O31 Ga3 107.0(10) 4_445 1_655
O2 O31 Ga3 69.3(6) 3 1_655
O3 O31 Ga3 123.6(14) 3_556 1_655
Ga2 O31 Ga3 136.5(7) 2_556 1_655
Ga3 O31 Ga3 46.9(3) 4_445 1_655
O21 O31 Ga3 95.5(9) 3 1_655
O21 O31 Ga3 69.0(8) 5_445 1_655
O3 O31 Ga3 135.6(6) 1_556 1_655
O21 O31 Ga3 122.5(10) 2_556 1_655
O31 O31 Ga3 143.6(6) 2_556 1_655
O31 O31 Ga3 118.6(15) 5_556 1_655
Ga3 O31 Ga3 96.7(5) 2_565 1_655
La O31 Ga3 90.4(6) . 1_655
O3 O31 Ga3 33.2(5) 4 1_655
O31 O31 Ga3 40.7(8) 6 1_655
O21 O31 Ga3 74.1(8) 1_655 1_655
O2 O31 Ga3 86.6(6) 4_545 1_655
O21 O31 Ga3 59.7(7) 2 1_655
Ga2 O31 Ga3 136.2(10) . 1_655
O2 O31 Ga3 70.7(5) 6_545 1_655
O3 O31 O1 168(4) 2 2_455
Ga3 O31 O1 81.8(15) 4_446 2_455
Ga1 O31 O1 83.6(14) . 2_455
Nb O31 O1 83.6(14) . 2_455
La O31 O1 111.5(13) 2 2_455
O31 O31 O1 40.0(5) 2 2_455
O2 O31 O1 34.7(8) . 2_455
O3 O31 O1 90.4(17) 3 2_455
O31 O31 O1 101(2) 5 2_455
O3 O31 O1 67.3(12) 6 2_455
O21 O31 O1 46.8(10) 4_445 2_455
O2 O31 O1 53.3(8) 2 2_455
O3 O31 O1 45.4(5) . 2_455
O1 O31 O1 79.0(10) 1_545 2_455
O21 O31 O1 80.3(12) 5_446 2_455
O2 O31 O1 96.3(10) 2_556 2_455
O31 O31 O1 70.1(13) 4 2_455
O31 O31 O1 124.2(13) 3 2_455
O3 O31 O1 119.3(11) 5 2_455
Ga3 O31 O1 150.9(8) 1_656 2_455
La O31 O1 33.5(4) 4_445 2_455
O2 O31 O1 164.3(10) 3 2_455
O3 O31 O1 135.6(10) 3_556 2_455
Ga2 O31 O1 92.8(9) 2_556 2_455
Ga3 O31 O1 50.5(6) 4_445 2_455
O21 O31 O1 137.8(10) 3 2_455
O21 O31 O1 45.5(8) 5_445 2_455
O3 O31 O1 88.8(9) 1_556 2_455
O21 O31 O1 120.8(10) 2_556 2_455
O31 O31 O1 90.8(10) 2_556 2_455
O31 O31 O1 139.3(11) 5_556 2_455
Ga3 O31 O1 93.7(7) 2_565 2_455
La O31 O1 33.7(4) . 2_455
O3 O31 O1 88.2(6) 4 2_455
O31 O31 O1 84.7(6) 6 2_455
O21 O31 O1 169.4(9) 1_655 2_455
O2 O31 O1 135.4(8) 4_545 2_455
O21 O31 O1 87.4(10) 2 2_455
Ga2 O31 O1 43.3(5) . 2_455
O2 O31 O1 88.1(8) 6_545 2_455
Ga3 O31 O1 95.6(8) 1_655 2_455
O3 O31 Ga2 127(4) 2 2
Ga3 O31 Ga2 129.1(15) 4_446 2
Ga1 O31 Ga2 98.6(13) . 2
Nb O31 Ga2 98.6(13) . 2
La O31 Ga2 46.4(7) 2 2
O31 O31 Ga2 67.8(9) 2 2
O2 O31 Ga2 91.8(12) . 2
O3 O31 Ga2 56.5(12) 3 2
O31 O31 Ga2 66.4(15) 5 2
O3 O31 Ga2 126.2(14) 6 2
O21 O31 Ga2 90.3(12) 4_445 2
O2 O31 Ga2 14.9(3) 2 2
O3 O31 Ga2 72.2(6) . 2
O1 O31 Ga2 45.5(6) 1_545 2
O21 O31 Ga2 97.6(11) 5_446 2
O2 O31 Ga2 109.0(8) 2_556 2
O31 O31 Ga2 123.6(10) 4 2
O31 O31 Ga2 125.5(8) 3 2
O3 O31 Ga2 133.5(9) 5 2
Ga3 O31 Ga2 140.6(10) 1_656 2
La O31 Ga2 47.6(5) 4_445 2
O2 O31 Ga2 104.0(8) 3 2
O3 O31 Ga2 144.3(8) 3_556 2
Ga2 O31 Ga2 77.2(6) 2_556 2
Ga3 O31 Ga2 43.1(4) 4_445 2
O21 O31 Ga2 81.7(8) 3 2
O21 O31 Ga2 21.2(6) 5_445 2
O3 O31 Ga2 148.3(11) 1_556 2
O21 O31 Ga2 87.5(7) 2_556 2
O31 O31 Ga2 144.6(5) 2_556 2
O31 O31 Ga2 145.6(5) 5_556 2
Ga3 O31 Ga2 151.3(10) 2_565 2
La O31 Ga2 93.7(9) . 2
O3 O31 Ga2 94.0(8) 4 2
O31 O31 Ga2 98.7(13) 6 2
O21 O31 Ga2 111.8(9) 1_655 2
O2 O31 Ga2 74.7(4) 4_545 2
O21 O31 Ga2 22.5(5) 2 2
Ga2 O31 Ga2 97.6(9) . 2
O2 O31 Ga2 24.1(2) 6_545 2
Ga3 O31 Ga2 68.2(5) 1_655 2
O1 O31 Ga2 65.1(6) 2_455 2
O3 O31 Ga2 30(3) 2 1_655
Ga3 O31 Ga2 103.3(16) 4_446 1_655
Ga1 O31 Ga2 109.5(15) . 1_655
Nb O31 Ga2 109.5(15) . 1_655
La O31 Ga2 52.9(8) 2 1_655
O31 O31 Ga2 145.1(13) 2 1_655
O2 O31 Ga2 145.4(11) . 1_655
O3 O31 Ga2 88.1(13) 3 1_655
O31 O31 Ga2 80.0(16) 5 1_655
O3 O31 Ga2 131.3(17) 6 1_655
O21 O31 Ga2 128.4(12) 4_445 1_655
O2 O31 Ga2 112.2(8) 2 1_655
O3 O31 Ga2 141.8(8) . 1_655
O1 O31 Ga2 82.7(7) 1_545 1_655
O21 O31 Ga2 93.0(12) 5_446 1_655
O2 O31 Ga2 79.3(9) 2_556 1_655
O31 O31 Ga2 128.6(16) 4 1_655
O31 O31 Ga2 72.5(16) 3 1_655
O3 O31 Ga2 78.5(13) 5 1_655
Ga3 O31 Ga2 47.7(6) 1_656 1_655
La O31 Ga2 128.3(6) 4_445 1_655
O2 O31 Ga2 22.4(4) 3 1_655
O3 O31 Ga2 53.3(9) 3_556 1_655
Ga2 O31 Ga2 73.4(6) 2_556 1_655
Ga3 O31 Ga2 124.5(7) 4_445 1_655
O21 O31 Ga2 23.8(6) 3 1_655
O21 O31 Ga2 119.7(9) 5_445 1_655
O3 O31 Ga2 102.8(13) 1_556 1_655
O21 O31 Ga2 45.3(7) 2_556 1_655
O31 O31 Ga2 98.5(15) 2_556 1_655
O31 O31 Ga2 51.2(8) 5_556 1_655
Ga3 O31 Ga2 104.6(11) 2_565 1_655
La O31 Ga2 165.0(9) . 1_655
O3 O31 Ga2 103.2(7) 4 1_655
O31 O31 Ga2 108.2(4) 6 1_655
O21 O31 Ga2 24.2(6) 1_655 1_655
O2 O31 Ga2 26.0(3) 4_545 1_655
O21 O31 Ga2 77.6(7) 2 1_655
Ga2 O31 Ga2 137.3(7) . 1_655
O2 O31 Ga2 75.0(5) 6_545 1_655
Ga3 O31 Ga2 86.6(6) 1_655 1_655
O1 O31 Ga2 161.3(7) 2_455 1_655
Ga2 O31 Ga2 98.8(5) 2 1_655
O3 O31 O2 68(3) 2 6_546
Ga3 O31 O2 73.3(9) 4_446 6_546
Ga1 O31 O2 160.3(19) . 6_546
Nb O31 O2 160.3(19) . 6_546
La O31 O2 64.8(6) 2 6_546
O31 O31 O2 150.4(7) 2 6_546
O2 O31 O2 97.4(7) . 6_546
O3 O31 O2 121.5(10) 3 6_546
O31 O31 O2 119.9(9) 5 6_546
O3 O31 O2 136.8(10) 6 6_546
O21 O31 O2 79.5(9) 4_445 6_546
O2 O31 O2 100.7(6) 2 6_546
O3 O31 O2 156.5(10) . 6_546
O1 O31 O2 45.6(5) 1_545 6_546
O21 O31 O2 45.8(8) 5_446 6_546
O2 O31 O2 38.4(5) 2_556 6_546
O31 O31 O2 144.6(5) 4 6_546
O31 O31 O2 119.2(16) 3 6_546
O3 O31 O2 121.4(15) 5 6_546
Ga3 O31 O2 84.3(9) 1_656 6_546
La O31 O2 84.6(5) 4_445 6_546
O2 O31 O2 73.1(7) 3 6_546
O3 O31 O2 58.4(5) 3_556 6_546
Ga2 O31 O2 23.0(3) 2_556 6_546
Ga3 O31 O2 130.2(7) 4_445 6_546
O21 O31 O2 33.2(7) 3 6_546
O21 O31 O2 103.2(7) 5_445 6_546
O3 O31 O2 88.8(11) 1_556 6_546
O21 O31 O2 5.6(6) 2_556 6_546
O31 O31 O2 80.4(12) 2_556 6_546
O31 O31 O2 61.6(5) 5_556 6_546
Ga3 O31 O2 120.6(10) 2_565 6_546
La O31 O2 138.8(8) . 6_546
O3 O31 O2 153.7(10) 4 6_546
O31 O31 O2 159.0(7) 6 6_546
O21 O31 O2 73.4(9) 1_655 6_546
O2 O31 O2 41.1(5) 4_545 6_546
O21 O31 O2 79.5(7) 2 6_546
Ga2 O31 O2 91.2(5) . 6_546
O2 O31 O2 69.2(4) 6_545 6_546
Ga3 O31 O2 127.2(7) 1_655 6_546
O1 O31 O2 115.8(7) 2_455 6_546
Ga2 O31 O2 87.1(4) 2 6_546
Ga2 O31 O2 50.8(4) 1_655 6_546
O3 O31 O1 64(4) 2 2
Ga3 O31 O1 147.2(18) 4_446 2
Ga1 O31 O1 85.8(10) . 2
Nb O31 O1 85.8(10) . 2
La O31 O1 26.6(5) 2 2
O31 O31 O1 102.7(13) 2 2
O2 O31 O1 157.3(14) . 2
O3 O31 O1 45.8(8) 3 2
O31 O31 O1 40.9(8) 5 2
O3 O31 O1 135.8(13) 6 2
O21 O31 O1 148.6(11) 4_445 2
O2 O31 O1 74.8(6) 2 2
O3 O31 O1 101.3(7) . 2
O1 O31 O1 80.3(6) 1_545 2
O21 O31 O1 124.3(10) 5_446 2
O2 O31 O1 116.8(10) 2_556 2
O31 O31 O1 126.9(13) 4 2
O31 O31 O1 73.2(16) 3 2
O3 O31 O1 83.1(12) 5 2
Ga3 O31 O1 74.9(8) 1_656 2
La O31 O1 112.0(7) 4_445 2
O2 O31 O1 39.0(5) 3 2
O3 O31 O1 96.2(12) 3_556 2
Ga2 O31 O1 94.2(6) 2_556 2
Ga3 O31 O1 80.3(5) 4_445 2
O21 O31 O1 47.3(8) 3 2
O21 O31 O1 82.7(8) 5_445 2
O3 O31 O1 143.7(15) 1_556 2
O21 O31 O1 74.4(8) 2_556 2
O31 O31 O1 141.7(17) 2_556 2
O31 O31 O1 93.1(13) 5_556 2
Ga3 O31 O1 122.8(9) 2_565 2
La O31 O1 137.7(8) . 2
O3 O31 O1 77.2(6) 4 2
O31 O31 O1 84.6(6) 6 2
O21 O31 O1 46.8(7) 1_655 2
O2 O31 O1 38.4(4) 4_545 2
O21 O31 O1 43.7(6) 2 2
Ga2 O31 O1 161.0(8) . 2
O2 O31 O1 48.3(3) 6_545 2
Ga3 O31 O1 48.2(3) 1_655 2
O1 O31 O1 127.3(9) 2_455 2
Ga2 O31 O1 65.8(4) 2 2
Ga2 O31 O1 44.2(4) 1_655 2
O2 O31 O1 79.3(6) 6_546 2
O3 O31 O3 50(3) 2 4_556
Ga3 O31 O3 60.0(13) 4_446 4_556
Ga1 O31 O3 73.7(10) . 4_556
Nb O31 O3 73.7(10) . 4_556
La O31 O3 129.7(14) 2 4_556
O31 O31 O3 108.7(10) 2 4_556
O2 O31 O3 95.0(11) . 4_556
O3 O31 O3 114.2(12) 3 4_556
O31 O31 O3 104.3(16) 5 4_556
O3 O31 O3 53.3(11) 6 4_556
O21 O31 O3 98.1(12) 4_445 4_556
O2 O31 O3 160.9(8) 2 4_556
O3 O31 O3 103.7(5) . 4_556
O1 O31 O3 142.1(11) 1_545 4_556
O21 O31 O3 91.6(13) 5_446 4_556
O2 O31 O3 79.7(10) 2_556 4_556
O31 O31 O3 54.1(6) 4 4_556
O31 O31 O3 45.2(7) 3 4_556
O3 O31 O3 37.3(6) 5 4_556
Ga3 O31 O3 33.9(3) 1_656 4_556
La O31 O3 140.1(9) 4_445 4_556
O2 O31 O3 70.7(6) 3 4_556
O3 O31 O3 40.0(7) 3_556 4_556
Ga2 O31 O3 110.6(10) 2_556 4_556
Ga3 O31 O3 131.1(6) 4_445 4_556
O21 O31 O3 98.7(10) 3 4_556
O21 O31 O3 157.5(9) 5_445 4_556
O3 O31 O3 40.0(6) 1_556 4_556
O21 O31 O3 97.2(11) 2_556 4_556
O31 O31 O3 44.5(5) 2_556 4_556
O31 O31 O3 37.4(5) 5_556 4_556
Ga3 O31 O3 26.5(5) 2_565 4_556
La O31 O3 87.2(6) . 4_556
O3 O31 O3 77.7(5) 4 4_556
O31 O31 O3 73.6(9) 6 4_556
O21 O31 O3 63.1(7) 1_655 4_556
O2 O31 O3 104.5(9) 4_545 4_556
O21 O31 O3 151.3(10) 2 4_556
Ga2 O31 O3 89.8(7) . 4_556
O2 O31 O3 153.5(10) 6_545 4_556
Ga3 O31 O3 102.6(5) 1_655 4_556
O1 O31 O3 118.3(7) 2_455 4_556
Ga2 O31 O3 170.7(7) 2 4_556
Ga2 O31 O3 79.1(6) 1_655 4_556
O2 O31 O3 98.4(8) 6_546 4_556
O1 O31 O3 107.7(7) 2 4_556
O3 O31 Nb 53(4) 2 1_556
Ga3 O31 Nb 38.3(10) 4_446 1_556
Ga1 O31 Nb 100.3(11) . 1_556
Nb O31 Nb 100.3(11) . 1_556
La O31 Nb 127.9(15) 2 1_556
O31 O31 Nb 126.1(13) 2 1_556
O2 O31 Nb 83.0(8) . 1_556
O3 O31 Nb 140.2(18) 3 1_556
O31 O31 Nb 129(2) 5 1_556
O3 O31 Nb 66.3(8) 6 1_556
O21 O31 Nb 79.1(10) 4_445 1_556
O2 O31 Nb 165.8(11) 2 1_556
O3 O31 Nb 122.9(6) . 1_556
O1 O31 Nb 115.6(8) 1_545 1_556
O21 O31 Nb 64.8(10) 5_446 1_556
O2 O31 Nb 52.3(6) 2_556 1_556
O31 O31 Nb 71.1(2) 4 1_556
O31 O31 Nb 71.1(2) 3 1_556
O3 O31 Nb 64.2(6) 5 1_556
Ga3 O31 Nb 46.3(5) 1_656 1_556
La O31 Nb 121.5(7) 4_445 1_556
O2 O31 Nb 78.6(10) 3 1_556
O3 O31 Nb 23.6(4) 3_556 1_556
Ga2 O31 Nb 83.9(7) 2_556 1_556
Ga3 O31 Nb 153.0(7) 4_445 1_556
O21 O31 Nb 87.7(10) 3 1_556
O21 O31 Nb 158.9(11) 5_445 1_556
O3 O31 Nb 26.9(5) 1_556 1_556
O21 O31 Nb 76.0(9) 2_556 1_556
O31 O31 Nb 25.4(5) 2_556 1_556
O31 O31 Nb 25.0(4) 5_556 1_556
Ga3 O31 Nb 45.1(4) 2_565 1_556
La O31 Nb 94.4(5) . 1_556
O3 O31 Nb 105.0(8) 4 1_556
O31 O31 Nb 100.3(12) 6 1_556
O21 O31 Nb 70.9(9) 1_655 1_556
O2 O31 Nb 96.3(9) 4_545 1_556
O21 O31 Nb 151.6(11) 2 1_556
Ga2 O31 Nb 75.4(5) . 1_556
O2 O31 Nb 143.7(8) 6_545 1_556
Ga3 O31 Nb 128.9(8) 1_655 1_556
O1 O31 Nb 115.5(7) 2_455 1_556
Ga2 O31 Nb 161.0(5) 2 1_556
Ga2 O31 Nb 76.3(8) 1_655 1_556
O2 O31 Nb 75.6(6) 6_546 1_556
O1 O31 Nb 117.2(11) 2 1_556
O3 O31 Nb 27.5(4) 4_556 1_556
O3 O31 Ga1 53(4) 2 1_556
Ga3 O31 Ga1 38.3(10) 4_446 1_556
Ga1 O31 Ga1 100.3(11) . 1_556
Nb O31 Ga1 100.3(11) . 1_556
La O31 Ga1 127.9(15) 2 1_556
O31 O31 Ga1 126.1(13) 2 1_556
O2 O31 Ga1 83.0(8) . 1_556
O3 O31 Ga1 140.2(18) 3 1_556
O31 O31 Ga1 129(2) 5 1_556
O3 O31 Ga1 66.3(8) 6 1_556
O21 O31 Ga1 79.1(10) 4_445 1_556
O2 O31 Ga1 165.8(11) 2 1_556
O3 O31 Ga1 122.9(6) . 1_556
O1 O31 Ga1 115.6(8) 1_545 1_556
O21 O31 Ga1 64.8(10) 5_446 1_556
O2 O31 Ga1 52.3(6) 2_556 1_556
O31 O31 Ga1 71.1(2) 4 1_556
O31 O31 Ga1 71.1(2) 3 1_556
O3 O31 Ga1 64.2(6) 5 1_556
Ga3 O31 Ga1 46.3(5) 1_656 1_556
La O31 Ga1 121.5(7) 4_445 1_556
O2 O31 Ga1 78.6(10) 3 1_556
O3 O31 Ga1 23.6(4) 3_556 1_556
Ga2 O31 Ga1 83.9(7) 2_556 1_556
Ga3 O31 Ga1 153.0(7) 4_445 1_556
O21 O31 Ga1 87.7(10) 3 1_556
O21 O31 Ga1 158.9(11) 5_445 1_556
O3 O31 Ga1 26.9(5) 1_556 1_556
O21 O31 Ga1 76.0(9) 2_556 1_556
O31 O31 Ga1 25.4(5) 2_556 1_556
O31 O31 Ga1 25.0(4) 5_556 1_556
Ga3 O31 Ga1 45.1(4) 2_565 1_556
La O31 Ga1 94.4(5) . 1_556
O3 O31 Ga1 105.0(8) 4 1_556
O31 O31 Ga1 100.3(12) 6 1_556
O21 O31 Ga1 70.9(9) 1_655 1_556
O2 O31 Ga1 96.3(9) 4_545 1_556
O21 O31 Ga1 151.6(11) 2 1_556
Ga2 O31 Ga1 75.4(5) . 1_556
O2 O31 Ga1 143.7(8) 6_545 1_556
Ga3 O31 Ga1 128.9(8) 1_655 1_556
O1 O31 Ga1 115.5(7) 2_455 1_556
Ga2 O31 Ga1 161.0(5) 2 1_556
Ga2 O31 Ga1 76.3(8) 1_655 1_556
O2 O31 Ga1 75.6(6) 6_546 1_556
O1 O31 Ga1 117.2(11) 2 1_556
O3 O31 Ga1 27.5(4) 4_556 1_556
Nb O31 Ga1 0.0 1_556 1_556
O3 O31 O21 155(4) 2 4_444
Ga3 O31 O21 116.1(19) 4_446 4_444
Ga1 O31 O21 73.9(13) . 4_444
Nb O31 O21 73.9(13) . 4_444
La O31 O21 82.1(11) 2 4_444
O31 O31 O21 31.6(7) 2 4_444
O2 O31 O21 68.9(12) . 4_444
O3 O31 O21 58.2(14) 3 4_444
O31 O31 O21 69.5(19) 5 4_444
O3 O31 O21 87.9(12) 6 4_444
O21 O31 O21 77.7(12) 4_445 4_444
O2 O31 O21 23.6(6) 2 4_444
O3 O31 O21 37.2(6) . 4_444
O1 O31 O21 73.9(11) 1_545 4_444
O21 O31 O21 104.8(17) 5_446 4_444
O2 O31 O21 121.4(13) 2_556 4_444
O31 O31 O21 85.9(10) 4 4_444
O31 O31 O21 115.2(6) 3 4_444
O3 O31 O21 116.9(10) 5 4_444
Ga3 O31 O21 151.4(8) 1_656 4_444
La O31 O21 42.9(7) 4_445 4_444
O2 O31 O21 130.2(10) 3 4_444
O3 O31 O21 169.8(13) 3_556 4_444
Ga2 O31 O21 101.4(10) 2_556 4_444
Ga3 O31 O21 19.5(5) 4_445 4_444
O21 O31 O21 120.0(11) 3 4_444
O21 O31 O21 17.7(9) 5_445 4_444
O3 O31 O21 122.4(13) 1_556 4_444
O21 O31 O21 121.7(9) 2_556 4_444
O31 O31 O21 125.3(15) 2_556 4_444
O31 O31 O21 173.9(13) 5_556 4_444
Ga3 O31 O21 113.7(9) 2_565 4_444
La O31 O21 56.0(7) . 4_444
O3 O31 O21 73.8(7) 4 4_444
O31 O31 O21 74.6(10) 6 4_444
O21 O31 O21 137.2(11) 1_655 4_444
O2 O31 O21 112.6(8) 4_545 4_444
O21 O31 O21 57.5(6) 2 4_444
Ga2 O31 O21 77.3(9) . 4_444
O2 O31 O21 62.2(7) 6_545 4_444
Ga3 O31 O21 66.1(6) 1_655 4_444
O1 O31 O21 34.6(6) 2_455 4_444
Ga2 O31 O21 38.3(6) 2 4_444
Ga2 O31 O21 134.5(8) 1_655 4_444
O2 O31 O21 119.4(8) 6_546 4_444
O1 O31 O21 93.0(7) 2 4_444
O3 O31 O21 139.9(8) 4_556 4_444
Nb O31 O21 149.1(10) 1_556 4_444
Ga1 O31 O21 149.1(10) 1_556 4_444
O3 O31 O21 126(4) 2 .
Ga3 O31 O21 46.0(12) 4_446 .
Ga1 O31 O21 85.4(11) . .
Nb O31 O21 85.4(11) . .
La O31 O21 150.6(15) 2 .
O31 O31 O21 64.1(11) 2 .
O2 O31 O21 19.7(7) . .
O3 O31 O21 121.3(15) 3 .
O31 O31 O21 127.1(15) 5 .
O3 O31 O21 40.0(11) 6 .
O21 O31 O21 35.1(13) 4_445 .
O2 O31 O21 95.0(12) 2 .
O3 O31 O21 65.8(7) . .
O1 O31 O21 101.3(11) 1_545 .
O21 O31 O21 65.6(8) 5_446 .
O2 O31 O21 75.0(9) 2_556 .
O31 O31 O21 48.0(13) 4 .
O31 O31 O21 106.5(13) 3 .
O3 O31 O21 97.1(10) 5 .
Ga3 O31 O21 113.1(9) 1_656 .
La O31 O21 62.9(8) 4_445 .
O2 O31 O21 150.0(12) 3 .
O3 O31 O21 96.2(8) 3_556 .
Ga2 O31 O21 93.8(8) 2_556 .
Ga3 O31 O21 86.6(9) 4_445 .
O21 O31 O21 144.3(10) 3 .
O21 O31 O21 87.1(10) 5_445 .
O3 O31 O21 47.4(8) 1_556 .
O21 O31 O21 116.5(10) 2_556 .
O31 O31 O21 50.6(10) 2_556 .
O31 O31 O21 98.9(9) 5_556 .
Ga3 O31 O21 59.5(6) 2_565 .
La O31 O21 29.6(5) . .
O3 O31 O21 93.8(7) 4 .
O31 O31 O21 86.7(6) 6 .
O21 O31 O21 142.3(13) 1_655 .
O2 O31 O21 152.2(8) 4_545 .
O21 O31 O21 128.4(13) 2 .
Ga2 O31 O21 21.7(5) . .
O2 O31 O21 126.7(11) 6_545 .
Ga3 O31 O21 119.9(8) 1_655 .
O1 O31 O21 41.6(6) 2_455 .
Ga2 O31 O21 105.9(10) 2 .
Ga2 O31 O21 148.9(9) 1_655 .
O2 O31 O21 111.3(7) 6_546 .
O1 O31 O21 166.8(10) 2 .
O3 O31 O21 79.3(8) 4_556 .
Nb O31 O21 74.2(6) 1_556 .
Ga1 O31 O21 74.2(6) 1_556 .
O21 O31 O21 75.1(9) 4_444 .
O3 O31 La 47(3) 2 2_556
Ga3 O31 La 57.7(11) 4_446 2_556
Ga1 O31 La 137.1(18) . 2_556
Nb O31 La 137.1(18) . 2_556
La O31 La 86.6(9) 2 2_556
O31 O31 La 167.7(14) 2 2_556
O2 O31 La 99.2(8) . 2_556
O3 O31 La 134.9(16) 3 2_556
O31 O31 La 127(2) 5 2_556
O3 O31 La 111.4(10) 6 2_556
O21 O31 La 84.1(10) 4_445 2_556
O2 O31 La 131.9(7) 2 2_556
O3 O31 La 167.8(7) . 2_556
O1 O31 La 76.1(7) 1_545 2_556
O21 O31 La 50.2(10) 5_446 2_556
O2 O31 La 34.1(6) 2_556 2_556
O31 O31 La 116.8(4) 4 2_556
O31 O31 La 95.1(11) 3 2_556
O3 O31 La 94.1(11) 5 2_556
Ga3 O31 La 58.4(7) 1_656 2_556
La O31 La 108.1(5) 4_445 2_556
O2 O31 La 64.0(8) 3 2_556
O3 O31 La 27.3(4) 3_556 2_556
Ga2 O31 La 47.5(4) 2_556 2_556
Ga3 O31 La 161.1(6) 4_445 2_556
O21 O31 La 45.8(7) 3 2_556
O21 O31 La 134.1(7) 5_445 2_556
O3 O31 La 64.9(10) 1_556 2_556
O21 O31 La 30.6(7) 2_556 2_556
O31 O31 La 57.8(12) 2_556 2_556
O31 O31 La 30.8(4) 5_556 2_556
Ga3 O31 La 90.3(8) 2_565 2_556
La O31 La 132.2(7) . 2_556
O3 O31 La 136.6(11) 4 2_556
O31 O31 La 136.4(13) 6 2_556
O21 O31 La 60.2(8) 1_655 2_556
O2 O31 La 55.4(5) 4_545 2_556
O21 O31 La 107.0(8) 2 2_556
Ga2 O31 La 90.7(5) . 2_556
O2 O31 La 98.1(5) 6_545 2_556
Ga3 O31 La 133.0(10) 1_655 2_556
O1 O31 La 130.4(7) 2_455 2_556
Ga2 O31 La 118.0(5) 2 2_556
Ga2 O31 La 46.9(4) 1_655 2_556
O2 O31 La 31.2(3) 6_546 2_556
O1 O31 La 89.6(7) 2 2_556
O3 O31 La 67.2(6) 4_556 2_556
Nb O31 La 45.7(4) 1_556 2_556
Ga1 O31 La 45.7(4) 1_556 2_556
O21 O31 La 149.0(8) 4_444 2_556
O21 O31 La 103.6(7) . 2_556
O3 O31 O3 118(4) 2 2_554
Ga3 O31 O3 151.8(17) 4_446 2_554
Ga1 O31 O3 56.3(9) . 2_554
Nb O31 O3 56.3(9) . 2_554
La O31 O3 62.3(9) 2 2_554
O31 O31 O3 43.2(9) 2 2_554
O2 O31 O3 105.4(11) . 2_554
O3 O31 O3 20.5(15) 3 2_554
O31 O31 O3 31.9(19) 5 2_554
O3 O31 O3 98.1(8) 6 2_554
O21 O31 O3 115.5(13) 4_445 2_554
O2 O31 O3 35.6(4) 2 2_554
O3 O31 O3 43.6(4) . 2_554
O1 O31 O3 88.2(9) 1_545 2_554
O21 O31 O3 138.1(13) 5_446 2_554
O2 O31 O3 151.8(10) 2_556 2_554
O31 O31 O3 91.1(3) 4 2_554
O31 O31 O3 86.1(4) 3 2_554
O3 O31 O3 92.2(7) 5 2_554
Ga3 O31 O3 116.8(8) 1_656 2_554
La O31 O3 77.3(6) 4_445 2_554
O2 O31 O3 93.6(8) 3 2_554
O3 O31 O3 152.4(11) 3_556 2_554
Ga2 O31 O3 119.8(8) 2_556 2_554
Ga3 O31 O3 20.3(3) 4_445 2_554
O21 O31 O3 102.7(9) 3 2_554
O21 O31 O3 39.4(6) 5_445 2_554
O3 O31 O3 146.0(11) 1_556 2_554
O21 O31 O3 122.3(9) 2_556 2_554
O31 O31 O3 153.6(15) 2_556 2_554
O31 O31 O3 147.6(14) 5_556 2_554
Ga3 O31 O3 113.5(6) 2_565 2_554
La O31 O3 78.9(5) . 2_554
O3 O31 O3 51.0(7) 4 2_554
O31 O31 O3 56.1(10) 6 2_554
O21 O31 O3 99.9(9) 1_655 2_554
O2 O31 O3 93.1(7) 4_545 2_554
O21 O31 O3 44.8(7) 2 2_554
Ga2 O31 O3 114.1(8) . 2_554
O2 O31 O3 55.4(5) 6_545 2_554
Ga3 O31 O3 29.7(5) 1_655 2_554
O1 O31 O3 70.7(5) 2_455 2_554
Ga2 O31 O3 43.0(3) 2 2_554
Ga2 O31 O3 104.8(7) 1_655 2_554
O2 O31 O3 124.3(7) 6_546 2_554
O1 O31 O3 60.7(6) 2 2_554
O3 O31 O3 128.5(5) 4_556 2_554
Nb O31 O3 155.9(6) 1_556 2_554
Ga1 O31 O3 155.9(6) 1_556 2_554
O21 O31 O3 37.7(5) 4_444 2_554
O21 O31 O3 106.2(8) . 2_554
La O31 O3 148.5(7) 2_556 2_554
O3 O31 O2 133(4) 2 5_445
Ga3 O31 O2 107.4(13) 4_446 5_445
Ga1 O31 O2 116.0(15) . 5_445
Nb O31 O2 116.0(15) . 5_445
La O31 O2 57.6(8) 2 5_445
O31 O31 O2 76.2(7) 2 5_445
O2 O31 O2 75.6(10) . 5_445
O3 O31 O2 78.4(14) 3 5_445
O31 O31 O2 88.4(17) 5 5_445
O3 O31 O2 125.0(17) 6 5_445
O21 O31 O2 70.3(10) 4_445 5_445
O2 O31 O2 28.6(4) 2 5_445
O3 O31 O2 81.9(7) . 5_445
O1 O31 O2 29.4(6) 1_545 5_445
O21 O31 O2 75.9(10) 5_446 5_445
O2 O31 O2 88.6(7) 2_556 5_445
O31 O31 O2 126.7(16) 4 5_445
O31 O31 O2 147.5(7) 3 5_445
O3 O31 O2 155.2(9) 5 5_445
Ga3 O31 O2 151.3(10) 1_656 5_445
La O31 O2 30.2(3) 4_445 5_445
O2 O31 O2 116.3(8) 3 5_445
O3 O31 O2 132.6(7) 3_556 5_445
Ga2 O31 O2 59.4(5) 2_556 5_445
Ga3 O31 O2 57.5(6) 4_445 5_445
O21 O31 O2 81.6(7) 3 5_445
O21 O31 O2 28.8(6) 5_445 5_445
O3 O31 O2 127.9(8) 1_556 5_445
O21 O31 O2 77.1(7) 2_556 5_445
O31 O31 O2 123.0(4) 2_556 5_445
O31 O31 O2 136.3(6) 5_556 5_445
Ga3 O31 O2 151.2(11) 2_565 5_445
La O31 O2 91.0(9) . 5_445
O3 O31 O2 113.1(10) 4 5_445
O31 O31 O2 116.4(13) 6 5_445
O21 O31 O2 123.3(8) 1_655 5_445
O2 O31 O2 77.7(5) 4_545 5_445
O21 O31 O2 39.2(6) 2 5_445
Ga2 O31 O2 79.7(7) . 5_445
O2 O31 O2 33.9(4) 6_545 5_445
Ga3 O31 O2 90.0(6) 1_655 5_445
O1 O31 O2 57.8(5) 2_455 5_445
Ga2 O31 O2 22.0(2) 2 5_445
Ga2 O31 O2 103.7(5) 1_655 5_445
O2 O31 O2 74.9(3) 6_546 5_445
O1 O31 O2 82.0(5) 2 5_445
O3 O31 O2 167.3(7) 4_556 5_445
Nb O31 O2 140.6(6) 1_556 5_445
Ga1 O31 O2 140.6(6) 1_556 5_445
O21 O31 O2 44.7(6) 4_444 5_445
O21 O31 O2 93.0(9) . 5_445
La O31 O2 105.4(4) 2_556 5_445
O3 O31 O2 63.2(4) 2_554 5_445
O3 O31 O2 69(4) 2 5
Ga3 O31 O2 141.3(14) 4_446 5
Ga1 O31 O2 40.4(8) . 5
Nb O31 O2 40.4(8) . 5
La O31 O2 71.0(7) 2 5
O31 O31 O2 75.2(8) 2 5
O2 O31 O2 141.1(11) . 5
O3 O31 O2 33.8(11) 3 5
O31 O31 O2 22.8(14) 5 5
O3 O31 O2 89.1(10) 6 5
O21 O31 O2 158.9(14) 4_445 5
O2 O31 O2 87.2(7) 2 5
O3 O31 O2 70.4(6) . 5
O1 O31 O2 123.6(8) 1_545 5
O21 O31 O2 164.8(17) 5_446 5
O2 O31 O2 148.5(15) 2_556 5
O31 O31 O2 80.1(11) 4 5
O31 O31 O2 36.6(10) 3 5
O3 O31 O2 45.5(8) 5 5
Ga3 O31 O2 63.9(6) 1_656 5
La O31 O2 130.2(10) 4_445 5
O2 O31 O2 51.6(6) 3 5
O3 O31 O2 100.7(14) 3_556 5
Ga2 O31 O2 140.4(9) 2_556 5
Ga3 O31 O2 69.3(4) 4_445 5
O21 O31 O2 88.6(10) 3 5
O21 O31 O2 92.1(8) 5_445 5
O3 O31 O2 119.5(7) 1_556 5
O21 O31 O2 116.0(11) 2_556 5
O31 O31 O2 125.8(4) 2_556 5
O31 O31 O2 95.6(14) 5_556 5
Ga3 O31 O2 82.6(5) 2_565 5
La O31 O2 99.7(5) . 5
O3 O31 O2 32.4(5) 4 5
O31 O31 O2 39.2(6) 6 5
O21 O31 O2 54.5(8) 1_655 5
O2 O31 O2 81.8(7) 4_545 5
O21 O31 O2 75.5(7) 2 5
Ga2 O31 O2 147.0(7) . 5
O2 O31 O2 85.3(6) 6_545 5
Ga3 O31 O2 23.3(2) 1_655 5
O1 O31 O2 114.9(8) 2_455 5
Ga2 O31 O2 89.0(5) 2 5
Ga2 O31 O2 72.4(6) 1_655 5
O2 O31 O2 121.5(9) 6_546 5
O1 O31 O2 46.8(4) 2 5
O3 O31 O2 81.7(5) 4_556 5
Nb O31 O2 106.5(8) 1_556 5
Ga1 O31 O2 106.5(8) 1_556 5
O21 O31 O2 88.8(7) 4_444 5
O21 O31 O2 125.8(7) . 5
La O31 O2 114.6(10) 2_556 5
O3 O31 O2 53.0(5) 2_554 5
O2 O31 O2 111.0(7) 5_445 5
O3 O31 O21 14(3) 2 6_656
Ga3 O31 O21 92.0(17) 4_446 6_656
Ga1 O31 O21 80.2(13) . 6_656
Nb O31 O21 80.2(13) . 6_656
La O31 O21 87.2(12) 2 6_656
O31 O31 O21 126.3(6) 2 6_656
O2 O31 O21 136.0(13) . 6_656
O3 O31 O21 90.7(16) 3 6_656
O31 O31 O21 79(2) 5 6_656
O3 O31 O21 91.0(14) 6 6_656
O21 O31 O21 132.6(12) 4_445 6_656
O2 O31 O21 139.7(10) 2 6_656
O3 O31 O21 120.1(8) . 6_656
O1 O31 O21 122.5(12) 1_545 6_656
O21 O31 O21 107.1(16) 5_446 6_656
O2 O31 O21 90.4(13) 2_556 6_656
O31 O31 O21 87.9(12) 4 6_656
O31 O31 O21 37.4(10) 3 6_656
O3 O31 O21 40.1(9) 5 6_656
Ga3 O31 O21 8.8(6) 1_656 6_656
La O31 O21 166.6(9) 4_445 6_656
O2 O31 O21 28.2(7) 3 6_656
O3 O31 O21 41.7(11) 3_556 6_656
Ga2 O31 O21 104.1(11) 2_556 6_656
Ga3 O31 O21 128.4(8) 4_445 6_656
O21 O31 O21 64.1(9) 3 6_656
O21 O31 O21 147.1(10) 5_445 6_656
O3 O31 O21 78.3(10) 1_556 6_656
O21 O31 O21 77.7(14) 2_556 6_656
O31 O31 O21 79.1(10) 2_556 6_656
O31 O31 O21 36.7(11) 5_556 6_656
Ga3 O31 O21 65.2(8) 2_565 6_656
La O31 O21 124.4(8) . 6_656
O3 O31 O21 77.8(7) 4 6_656
O31 O31 O21 79.2(8) 6 6_656
O21 O31 O21 20.6(9) 1_655 6_656
O2 O31 O21 66.4(8) 4_545 6_656
O21 O31 O21 109.5(11) 2 6_656
Ga2 O31 O21 129.1(9) . 6_656
O2 O31 O21 111.2(9) 6_545 6_656
Ga3 O31 O21 81.9(7) 1_655 6_656
O1 O31 O21 158.0(7) 2_455 6_656
Ga2 O31 O21 131.9(8) 2 6_656
Ga2 O31 O21 40.7(6) 1_655 6_656
O2 O31 O21 82.0(9) 6_546 6_656
O1 O31 O21 66.2(7) 2 6_656
O3 O31 O21 42.5(6) 4_556 6_656
Nb O31 O21 54.0(7) 1_556 6_656
Ga1 O31 O21 54.0(7) 1_556 6_656
O21 O31 O21 147.9(6) 4_444 6_656
O21 O31 O21 121.8(7) . 6_656
La O31 O21 59.2(8) 2_556 6_656
O3 O31 O21 111.1(7) 2_554 6_656
O2 O31 O21 143.6(9) 5_445 6_656
O2 O31 O21 59.1(6) 5 6_656
O3 O31 O31 55(4) 2 6_556
Ga3 O31 O31 55.1(13) 4_446 6_556
Ga1 O31 O31 75.0(9) . 6_556
Nb O31 O31 75.0(9) . 6_556
La O31 O31 135.1(11) 2 6_556
O31 O31 O31 106.8(9) 2 6_556
O2 O31 O31 89.1(9) . 6_556
O3 O31 O31 118.1(12) 3 6_556
O31 O31 O31 108.7(14) 5 6_556
O3 O31 O31 49.5(10) 6 6_556
O21 O31 O31 92.5(11) 4_445 6_556
O2 O31 O31 159.8(10) 2 6_556
O3 O31 O31 102.1(7) . 6_556
O1 O31 O31 140.9(13) 1_545 6_556
O21 O31 O31 88.0(13) 5_446 6_556
O2 O31 O31 77.1(10) 2_556 6_556
O31 O31 O31 51.3(7) 4 6_556
O31 O31 O31 49.8(9) 3 6_556
O3 O31 O31 41.3(6) 5 6_556
Ga3 O31 O31 39.5(6) 1_656 6_556
La O31 O31 134.3(6) 4_445 6_556
O2 O31 O31 76.4(6) 3 6_556
O3 O31 O31 41.3(7) 3_556 6_556
Ga2 O31 O31 109.2(11) 2_556 6_556
Ga3 O31 O31 130.8(8) 4_445 6_556
O21 O31 O31 102.5(10) 3 6_556
O21 O31 O31 154.7(9) 5_445 6_556
O3 O31 O31 34.5(6) 1_556 6_556
O21 O31 O31 98.4(12) 2_556 6_556
O31 O31 O31 39.5(5) 2_556 6_556
O31 O31 O31 39.5(5) 5_556 6_556
Ga3 O31 O31 23.4(5) 2_565 6_556
La O31 O31 82.9(5) . 6_556
O3 O31 O31 79.8(7) 4 6_556
O31 O31 O31 75.0(9) 6 6_556
O21 O31 O31 68.7(7) 1_655 6_556
O2 O31 O31 108.8(8) 4_545 6_556
O21 O31 O31 157.2(7) 2 6_556
Ga2 O31 O31 84.0(6) . 6_556
O2 O31 O31 158.8(7) 6_545 6_556
Ga3 O31 O31 106.4(6) 1_655 6_556
O1 O31 O31 113.1(3) 2_455 6_556
Ga2 O31 O31 173.6(9) 2 6_556
Ga2 O31 O31 83.9(6) 1_655 6_556
O2 O31 O31 99.0(10) 6_546 6_556
O1 O31 O31 113.5(5) 2 6_556
O3 O31 O31 5.9(5) 4_556 6_556
Nb O31 O31 25.3(5) 1_556 6_556
Ga1 O31 O31 25.3(5) 1_556 6_556
O21 O31 O31 137.1(7) 4_444 6_556
O21 O31 O31 73.6(7) . 6_556
La O31 O31 68.0(7) 2_556 6_556
O3 O31 O31 130.8(8) 2_554 6_556
O2 O31 O31 162.4(7) 5_445 6_556
O2 O31 O31 86.4(5) 5 6_556
O21 O31 O31 48.2(6) 6_656 6_556
O3 O31 Ga3 111(3) 2 2_564
Ga3 O31 Ga3 119.7(11) 4_446 2_564
Ga1 O31 Ga3 18.3(9) . 2_564
Nb O31 Ga3 18.3(9) . 2_564
La O31 Ga3 102.2(8) 2 2_564
O31 O31 Ga3 28.6(5) 2 2_564
O2 O31 Ga3 91.8(10) . 2_564
O3 O31 Ga3 45.5(6) 3 2_564
O31 O31 Ga3 47.7(8) 5 2_564
O3 O31 Ga3 56.1(6) 6 2_564
O21 O31 Ga3 109.3(13) 4_445 2_564
O2 O31 Ga3 71.0(7) 2 2_564
O3 O31 Ga3 22.6(4) . 2_564
O1 O31 Ga3 127.6(12) 1_545 2_564
O21 O31 Ga3 144.5(14) 5_446 2_564
O2 O31 Ga3 154.3(10) 2_556 2_564
O31 O31 Ga3 48.2(4) 4 2_564
O31 O31 Ga3 60.9(4) 3 2_564
O3 O31 Ga3 61.3(6) 5 2_564
Ga3 O31 Ga3 97.6(6) 1_656 2_564
La O31 Ga3 95.3(9) 4_445 2_564
O2 O31 Ga3 100.6(7) 3 2_564
O3 O31 Ga3 128.8(11) 3_556 2_564
Ga2 O31 Ga3 157.0(13) 2_556 2_564
Ga3 O31 Ga3 41.2(3) 4_445 2_564
O21 O31 Ga3 135.7(10) 3 2_564
O21 O31 Ga3 69.9(8) 5_445 2_564
O3 O31 Ga3 104.0(8) 1_556 2_564
O21 O31 Ga3 162.9(9) 2_556 2_564
O31 O31 Ga3 112.5(12) 2_556 2_564
O31 O31 Ga3 124.8(10) 5_556 2_564
Ga3 O31 Ga3 70.3(4) 2_565 2_564
La O31 Ga3 51.1(4) . 2_564
O3 O31 Ga3 20.5(3) 4 2_564
O31 O31 Ga3 19.1(5) 6 2_564
O21 O31 Ga3 102.0(8) 1_655 2_564
O2 O31 Ga3 127.0(7) 4_545 2_564
O21 O31 Ga3 88.3(8) 2 2_564
Ga2 O31 Ga3 98.8(7) . 2_564
O2 O31 Ga3 99.0(7) 6_545 2_564
Ga3 O31 Ga3 40.4(2) 1_655 2_564
O1 O31 Ga3 67.8(6) 2_455 2_564
Ga2 O31 Ga3 83.3(6) 2 2_564
Ga2 O31 Ga3 122.1(7) 1_655 2_564
O2 O31 Ga3 166.9(7) 6_546 2_564
O1 O31 Ga3 88.6(5) 2 2_564
O3 O31 Ga3 90.0(4) 4_556 2_564
Nb O31 Ga3 115.0(5) 1_556 2_564
Ga1 O31 Ga3 115.0(5) 1_556 2_564
O21 O31 Ga3 55.6(6) 4_444 2_564
O21 O31 Ga3 80.0(6) . 2_564
La O31 Ga3 155.4(9) 2_556 2_564
O3 O31 Ga3 43.6(3) 2_554 2_564
O2 O31 Ga3 98.6(8) 5_445 2_564
O2 O31 Ga3 49.7(3) 5 2_564
O21 O31 Ga3 97.9(6) 6_656 2_564
O31 O31 Ga3 90.4(6) 6_556 2_564
O3 O31 O31 130(3) 2 3_445
Ga3 O31 O31 74.0(14) 4_446 3_445
Ga1 O31 O31 135.6(19) . 3_445
Nb O31 O31 135.6(19) . 3_445
La O31 O31 82.4(4) 2 3_445
O31 O31 O31 89.5(5) 2 3_445
O2 O31 O31 51.5(11) . 3_445
O3 O31 O31 111.3(13) 3 3_445
O31 O31 O31 121.8(15) 5 3_445
O3 O31 O31 111(2) 6 3_445
O21 O31 O31 40.0(12) 4_445 3_445
O2 O31 O31 58.6(5) 2 3_445
O3 O31 O31 95.7(10) . 3_445
O1 O31 O31 30.20(8) 1_545 3_445
O21 O31 O31 44.1(12) 5_446 3_445
O2 O31 O31 59.1(8) 2_556 3_445
O31 O31 O31 118(2) 4 3_445
O31 O31 O31 178(2) 3 3_445
O3 O31 O31 167.9(16) 5 3_445
Ga3 O31 O31 144.3(7) 1_656 3_445
La O31 O31 22.4(4) 4_445 3_445
O2 O31 O31 130.8(9) 3 3_445
O3 O31 O31 108.6(7) 3_556 3_445
Ga2 O31 O31 40.2(4) 2_556 3_445
Ga3 O31 O31 82.3(6) 4_445 3_445
O21 O31 O31 86.4(7) 3 3_445
O21 O31 O31 55.0(6) 5_445 3_445
O3 O31 O31 95.1(8) 1_556 3_445
O21 O31 O31 67.3(6) 2_556 3_445
O31 O31 O31 89.6(4) 2_556 3_445
O31 O31 O31 113.6(7) 5_556 3_445
Ga3 O31 O31 128.0(12) 2_565 3_445
La O31 O31 84.1(11) . 3_445
O3 O31 O31 137.4(10) 4 3_445
O31 O31 O31 136.6(11) 6 3_445
O21 O31 O31 134.0(10) 1_655 3_445
O2 O31 O31 87.9(5) 4_545 3_445
O21 O31 O31 70.7(6) 2 3_445
Ga2 O31 O31 52.1(9) . 3_445
O2 O31 O31 62.4(3) 6_545 3_445
Ga3 O31 O31 122.7(4) 1_655 3_445
O1 O31 O31 53.8(7) 2_455 3_445
Ga2 O31 O31 55.4(2) 2 3_445
Ga2 O31 O31 109.8(6) 1_655 3_445
O2 O31 O31 62.6(3) 6_546 3_445
O1 O31 O31 109.0(5) 2 3_445
O3 O31 O31 133.8(6) 4_556 3_445
Nb O31 O31 108.4(5) 1_556 3_445
Ga1 O31 O31 108.4(5) 1_556 3_445
O21 O31 O31 64.0(7) 4_444 3_445
O21 O31 O31 71.2(11) . 3_445
La O31 O31 86.0(2) 2_556 3_445
O3 O31 O31 94.0(3) 2_554 3_445
O2 O31 O31 33.5(4) 5_445 3_445
O2 O31 O31 144.4(4) 5 3_445
O21 O31 O31 144.2(9) 6_656 3_445
O31 O31 O31 129.1(5) 6_556 3_445
Ga3 O31 O31 117.7(9) 2_564 3_445
O3 O31 O31 82(4) 2 4_545
Ga3 O31 O31 105.6(6) 4_446 4_545
Ga1 O31 O31 138.5(12) . 4_545
Nb O31 O31 138.5(12) . 4_545
La O31 O31 32.6(7) 2 4_545
O31 O31 O31 123.2(8) 2 4_545
O2 O31 O31 110.4(10) . 4_545
O3 O31 O31 88.7(8) 3 4_545
O31 O31 O31 90.5(4) 5 4_545
O3 O31 O31 168.9(16) 6 4_545
O21 O31 O31 95.0(10) 4_445 4_545
O2 O31 O31 70.3(4) 2 4_545
O3 O31 O31 127.4(5) . 4_545
O1 O31 O31 30.20(8) 1_545 4_545
O21 O31 O31 71.3(8) 5_446 4_545
O2 O31 O31 70.6(5) 2_556 4_545
O31 O31 O31 178(2) 4 4_545
O31 O31 O31 122(2) 3 4_545
O3 O31 O31 130.5(18) 5 4_545
Ga3 O31 O31 100.7(11) 1_656 4_545
La O31 O31 75.0(4) 4_445 4_545
O2 O31 O31 71.6(9) 3 4_545
O3 O31 O31 88.8(7) 3_556 4_545
Ga2 O31 O31 40.2(4) 2_556 4_545
Ga3 O31 O31 97.5(3) 4_445 4_545
O21 O31 O31 30.3(7) 3 4_545
O21 O31 O31 75.2(6) 5_445 4_545
O3 O31 O31 123.6(7) 1_556 4_545
O21 O31 O31 33.6(8) 2_556 4_545
O31 O31 O31 115.0(9) 2_556 4_545
O31 O31 O31 90.4(3) 5_556 4_545
Ga3 O31 O31 153.2(10) 2_565 4_545
La O31 O31 141.4(11) . 4_545
O3 O31 O31 130.0(7) 4 4_545
O31 O31 O31 137.6(7) 6 4_545
O21 O31 O31 76.5(10) 1_655 4_545
O2 O31 O31 28.5(5) 4_545 4_545
O21 O31 O31 44.4(7) 2 4_545
Ga2 O31 O31 108.4(8) . 4_545
O2 O31 O31 34.5(4) 6_545 4_545
Ga3 O31 O31 97.1(7) 1_655 4_545
O1 O31 O31 107.7(8) 2_455 4_545
Ga2 O31 O31 55.4(2) 2 4_545
Ga2 O31 O31 53.6(6) 1_655 4_545
O2 O31 O31 35.1(4) 6_546 4_545
O1 O31 O31 55.2(7) 2 4_545
O3 O31 O31 127.2(8) 4_556 4_545
Nb O31 O31 109.4(5) 1_556 4_545
Ga1 O31 O31 109.4(5) 1_556 4_545
O21 O31 O31 92.8(6) 4_444 4_545
O21 O31 O31 129.7(10) . 4_545
La O31 O31 63.7(4) 2_556 4_545
O3 O31 O31 89.2(4) 2_554 4_545
O2 O31 O31 51.4(3) 5_445 4_545
O2 O31 O31 101.9(9) 5 4_545
O21 O31 O31 94.2(10) 6_656 4_545
O31 O31 O31 129.9(7) 6_556 4_545
Ga3 O31 O31 132.4(4) 2_564 4_545
O31 O31 O31 60.000(3) 3_445 4_545
O3 O31 O3 131(3) 2 5_445
Ga3 O31 O3 68.9(13) 4_446 5_445
Ga1 O31 O3 134.6(19) . 5_445
Nb O31 O3 134.6(19) . 5_445
La O31 O3 88.0(6) 2 5_445
O31 O31 O3 88.8(5) 2 5_445
O2 O31 O3 46.1(8) . 5_445
O3 O31 O3 115.5(16) 3 5_445
O31 O31 O3 126.3(19) 5 5_445
O3 O31 O3 105.7(18) 6 5_445
O21 O31 O3 34.3(10) 4_445 5_445
O2 O31 O3 62.3(6) 2 5_445
O3 O31 O3 94.9(9) . 5_445
O1 O31 O3 35.4(4) 1_545 5_445
O21 O31 O3 40.8(11) 5_446 5_445
O2 O31 O3 56.6(7) 2_556 5_445
O31 O31 O3 112.8(19) 4 5_445
O31 O31 O3 172.2(18) 3 5_445
O3 O31 O3 162.2(14) 5 5_445
Ga3 O31 O3 143.2(9) 1_656 5_445
La O31 O3 22.7(2) 4_445 5_445
O2 O31 O3 134.7(8) 3 5_445
O3 O31 O3 106.5(7) 3_556 5_445
Ga2 O31 O3 41.5(4) 2_556 5_445
Ga3 O31 O3 84.3(8) 4_445 5_445
O21 O31 O3 90.1(7) 3 5_445
O21 O31 O3 58.1(7) 5_445 5_445
O3 O31 O3 89.8(7) 1_556 5_445
O21 O31 O3 69.3(7) 2_556 5_445
O31 O31 O3 84.5(4) 2_556 5_445
O31 O31 O3 111.6(10) 5_556 5_445
Ga3 O31 O3 122.3(9) 2_565 5_445
La O31 O3 80.3(9) . 5_445
O3 O31 O3 137.6(11) 4 5_445
O31 O31 O3 135.7(11) 6 5_445
O21 O31 O3 137.1(9) 1_655 5_445
O2 O31 O3 92.3(4) 4_545 5_445
O21 O31 O3 76.2(6) 2 5_445
Ga2 O31 O3 46.5(6) . 5_445
O2 O31 O3 68.1(3) 6_545 5_445
Ga3 O31 O3 126.7(8) 1_655 5_445
O1 O31 O3 51.5(6) 2_455 5_445
Ga2 O31 O3 60.3(3) 2 5_445
Ga2 O31 O3 113.1(6) 1_655 5_445
O2 O31 O3 64.4(4) 6_546 5_445
O1 O31 O3 114.7(5) 2 5_445
O3 O31 O3 128.9(7) 4_556 5_445
Nb O31 O3 104.3(6) 1_556 5_445
Ga1 O31 O3 104.3(6) 1_556 5_445
O21 O31 O3 65.4(7) 4_444 5_445
O21 O31 O3 65.8(9) . 5_445
La O31 O3 85.5(4) 2_556 5_445
O3 O31 O3 97.4(5) 2_554 5_445
O2 O31 O3 38.5(2) 5_445 5_445
O2 O31 O3 149.1(7) 5 5_445
O21 O31 O3 144.6(9) 6_656 5_445
O31 O31 O3 123.9(7) 6_556 5_445
Ga3 O31 O3 117.4(10) 2_564 5_445
O31 O31 O3 5.7(4) 3_445 5_445
O31 O31 O3 64.8(4) 4_545 5_445
O3 O31 O2 141(4) 2 4_445
Ga3 O31 O2 55.9(12) 4_446 4_445
Ga1 O31 O2 113.3(15) . 4_445
Nb O31 O2 113.3(15) . 4_445
La O31 O2 114.5(11) 2 4_445
O31 O31 O2 73.3(7) 2 4_445
O2 O31 O2 18.2(6) . 4_445
O3 O31 O2 121(2) 3 4_445
O31 O31 O2 132(2) 5 4_445
O3 O31 O2 77.4(13) 6 4_445
O21 O31 O2 15.4(8) 4_445 4_445
O2 O31 O2 71.8(9) 2 4_445
O3 O31 O2 78.3(8) . 4_445
O1 O31 O2 63.7(7) 1_545 4_445
O21 O31 O2 46.8(10) 5_446 4_445
O2 O31 O2 62.9(7) 2_556 4_445
O31 O31 O2 84.5(16) 4 4_445
O31 O31 O2 144.2(15) 3 4_445
O3 O31 O2 134.9(11) 5 4_445
Ga3 O31 O2 140.4(9) 1_656 4_445
La O31 O2 29.2(3) 4_445 4_445
O2 O31 O2 159.3(8) 3 4_445
O3 O31 O2 107.4(8) 3_556 4_445
Ga2 O31 O2 64.0(6) 2_556 4_445
Ga3 O31 O2 81.3(9) 4_445 4_445
O21 O31 O2 116.5(8) 3 4_445
O21 O31 O2 64.8(9) 5_445 4_445
O3 O31 O2 71.6(6) 1_556 4_445
O21 O31 O2 91.8(8) 2_556 4_445
O31 O31 O2 69.5(5) 2_556 4_445
O31 O31 O2 112.1(11) 5_556 4_445
Ga3 O31 O2 96.3(7) 2_565 4_445
La O31 O2 54.1(5) . 4_445
O3 O31 O2 119.6(8) 4 4_445
O31 O31 O2 114.6(5) 6 4_445
O21 O31 O2 157.1(9) 1_655 4_445
O2 O31 O2 120.1(6) 4_545 4_445
O21 O31 O2 97.5(9) 2 4_445
Ga2 O31 O2 21.2(3) . 4_445
O2 O31 O2 92.0(7) 6_545 4_445
Ga3 O31 O2 128.0(10) 1_655 4_445
O1 O31 O2 33.5(4) 2_455 4_445
Ga2 O31 O2 76.8(7) 2 4_445
Ga2 O31 O2 137.1(5) 1_655 4_445
O2 O31 O2 86.3(5) 6_546 4_445
O1 O31 O2 140.3(7) 2 4_445
O3 O31 O2 110.9(7) 4_556 4_445
Nb O31 O2 94.2(5) 1_556 4_445
Ga1 O31 O2 94.2(5) 1_556 4_445
O21 O31 O2 62.5(7) 4_444 4_445
O21 O31 O2 37.8(5) . 4_445
La O31 O2 97.0(5) 2_556 4_445
O3 O31 O2 100.2(6) 2_554 4_445
O2 O31 O2 58.5(6) 5_445 4_445
O2 O31 O2 148.4(9) 5 4_445
O21 O31 O2 147.9(9) 6_656 4_445
O31 O31 O2 105.1(5) 6_556 4_445
Ga3 O31 O2 100.0(8) 2_564 4_445
O31 O31 O2 33.5(7) 3_445 4_445
O31 O31 O2 93.1(7) 4_545 4_445
O3 O31 O2 28.3(5) 5_445 4_445
O3 O31 O2 76(3) 2 4
Ga3 O31 O2 81.5(8) 4_446 4
Ga1 O31 O2 38.0(7) . 4
Nb O31 O2 38.0(7) . 4
La O31 O2 133.6(11) 2 4
O31 O31 O2 72.0(8) 2 4
O2 O31 O2 90.6(7) . 4
O3 O31 O2 86.7(8) 3 4
O31 O31 O2 80.7(9) 5 4
O3 O31 O2 31.2(9) 6 4
O21 O31 O2 103.9(10) 4_445 4
O2 O31 O2 123.0(9) 2 4
O3 O31 O2 66.5(5) . 4
O1 O31 O2 172.2(12) 1_545 4
O21 O31 O2 118.3(10) 5_446 4
O2 O31 O2 112.2(9) 2_556 4
O31 O31 O2 25.3(9) 4 4
O31 O31 O2 35.6(10) 3 4
O3 O31 O2 26.8(7) 5 4
Ga3 O31 O2 57.7(5) 1_656 4
La O31 O2 127.8(10) 4_445 4
O2 O31 O2 85.5(8) 3 4
O3 O31 O2 77.7(10) 3_556 4
Ga2 O31 O2 145.7(9) 2_556 4
Ga3 O31 O2 93.3(5) 4_445 4
O21 O31 O2 127.4(12) 3 4
O21 O31 O2 120.5(9) 5_445 4
O3 O31 O2 59.8(5) 1_556 4
O21 O31 O2 134.6(13) 2_556 4
O31 O31 O2 67.9(7) 2_556 4
O31 O31 O2 74.7(7) 5_556 4
Ga3 O31 O2 20.8(2) 2_565 4
La O31 O2 61.3(3) . 4
O3 O31 O2 44.2(5) 4 4
O31 O31 O2 38.2(8) 6 4
O21 O31 O2 80.5(9) 1_655 4
O2 O31 O2 128.5(11) 4_545 4
O21 O31 O2 135.4(8) 2 4
Ga2 O31 O2 90.9(5) . 4
O2 O31 O2 146.5(6) 6_545 4
Ga3 O31 O2 75.8(4) 1_655 4
O1 O31 O2 94.8(6) 2_455 4
Ga2 O31 O2 135.8(7) 2 4
Ga2 O31 O2 103.8(9) 1_655 4
O2 O31 O2 136.2(10) 6_546 4
O1 O31 O2 107.4(7) 2 4
O3 O31 O2 37.8(3) 4_556 4
Nb O31 O2 62.7(4) 1_556 4
Ga1 O31 O2 62.7(4) 1_556 4
O21 O31 O2 103.7(8) 4_444 4
O21 O31 O2 70.9(6) . 4
La O31 O2 105.0(8) 2_556 4
O3 O31 O2 94.2(5) 2_554 4
O2 O31 O2 148.2(9) 5_445 4
O2 O31 O2 63.3(5) 5 4
O21 O31 O2 63.4(7) 6_656 4
O31 O31 O2 37.8(4) 6_556 4
Ga3 O31 O2 52.5(3) 2_564 4
O31 O31 O2 142.0(13) 3_445 4
O31 O31 O2 157.0(13) 4_545 4
O3 O31 O2 136.7(10) 5_445 4
O2 O31 O2 108.5(7) 4_445 4
O3 O31 O2 98(3) 2 5_446
Ga3 O31 O2 57.2(6) 4_446 5_446
Ga1 O31 O2 165.8(17) . 5_446
Nb O31 O2 165.8(17) . 5_446
La O31 O2 83.8(6) 2 5_446
O31 O31 O2 122.2(6) 2 5_446
O2 O31 O2 64.8(6) . 5_446
O3 O31 O2 134.5(13) 3 5_446
O31 O31 O2 140.4(8) 5 5_446
O3 O31 O2 117.3(12) 6 5_446
O21 O31 O2 47.0(8) 4_445 5_446
O2 O31 O2 88.6(7) 2 5_446
O3 O31 O2 128.2(10) . 5_446
O1 O31 O2 36.5(5) 1_545 5_446
O21 O31 O2 20.6(7) 5_446 5_446
O2 O31 O2 28.6(4) 2_556 5_446
O31 O31 O2 126.5(14) 4 5_446
O31 O31 O2 147.0(10) 3 5_446
O3 O31 O2 143.8(11) 5 5_446
Ga3 O31 O2 110.4(9) 1_656 5_446
La O31 O2 56.0(4) 4_445 5_446
O2 O31 O2 106.8(8) 3 5_446
O3 O31 O2 75.4(5) 3_556 5_446
Ga2 O31 O2 12.5(3) 2_556 5_446
Ga3 O31 O2 115.5(9) 4_445 5_446
O21 O31 O2 65.3(7) 3 5_446
O21 O31 O2 87.0(8) 5_445 5_446
O3 O31 O2 78.9(7) 1_556 5_446
O21 O31 O2 39.2(6) 2_556 5_446
O31 O31 O2 70.8(8) 2_556 5_446
O31 O31 O2 80.2(7) 5_556 5_446
Ga3 O31 O2 117.8(7) 2_565 5_446
La O31 O2 105.8(8) . 5_446
O3 O31 O2 171.2(12) 4 5_446
O31 O31 O2 167.2(6) 6 5_446
O21 O31 O2 106.6(9) 1_655 5_446
O2 O31 O2 71.3(4) 4_545 5_446
O21 O31 O2 85.9(6) 2 5_446
Ga2 O31 O2 59.8(4) . 5_446
O2 O31 O2 74.8(3) 6_545 5_446
Ga3 O31 O2 145.5(7) 1_655 5_446
O1 O31 O2 83.3(6) 2_455 5_446
Ga2 O31 O2 80.4(5) 2 5_446
Ga2 O31 O2 84.5(5) 1_655 5_446
O2 O31 O2 33.7(3) 6_546 5_446
O1 O31 O2 106.3(5) 2 5_446
O3 O31 O2 108.3(8) 4_556 5_446
Nb O31 O2 80.8(5) 1_556 5_446
Ga1 O31 O2 80.8(5) 1_556 5_446
O21 O31 O2 97.8(9) 4_444 5_446
O21 O31 O2 81.3(7) . 5_446
La O31 O2 52.1(3) 2_556 5_446
O3 O31 O2 123.2(7) 2_554 5_446
O2 O31 O2 60.2(4) 5_445 5_446
O2 O31 O2 152.8(8) 5 5_446
O21 O31 O2 111.1(9) 6_656 5_446
O31 O31 O2 105.6(9) 6_556 5_446
Ga3 O31 O2 150.8(11) 2_564 5_446
O31 O31 O2 33.9(3) 3_445 5_446
O31 O31 O2 51.7(4) 4_545 5_446
O3 O31 O2 33.5(3) 5_445 5_446
O2 O31 O2 52.6(4) 4_445 5_446
O2 O31 O2 138.6(6) 4 5_446
O3 O31 O2 20(3) 2 5_556
Ga3 O31 O2 82.9(15) 4_446 5_556
Ga1 O31 O2 79.4(13) . 5_556
Nb O31 O2 79.4(13) . 5_556
La O31 O2 97.6(13) 2 5_556
O31 O31 O2 124.9(4) 2 5_556
O2 O31 O2 125.6(11) . 5_556
O3 O31 O2 98.1(16) 3 5_556
O31 O31 O2 87(2) 5 5_556
O3 O31 O2 82.2(12) 6 5_556
O21 O31 O2 123.7(12) 4_445 5_556
O2 O31 O2 149.5(10) 2 5_556
O3 O31 O2 118.7(7) . 5_556
O1 O31 O2 128.2(12) 1_545 5_556
O21 O31 O2 102.4(14) 5_446 5_556
O2 O31 O2 86.1(11) 2_556 5_556
O31 O31 O2 80.2(10) 4 5_556
O31 O31 O2 37.1(6) 3 5_556
O3 O31 O2 36.9(7) 5 5_556
Ga3 O31 O2 1.8(3) 1_656 5_556
La O31 O2 164.6(8) 4_445 5_556
O2 O31 O2 38.7(6) 3 5_556
O3 O31 O2 36.1(9) 3_556 5_556
Ga2 O31 O2 105.1(10) 2_556 5_556
Ga3 O31 O2 133.2(7) 4_445 5_556
O21 O31 O2 71.5(10) 3 5_556
O21 O31 O2 156.2(9) 5_445 5_556
O3 O31 O2 68.0(8) 1_556 5_556
O21 O31 O2 81.0(11) 2_556 5_556
O31 O31 O2 69.3(7) 2_556 5_556
O31 O31 O2 31.1(9) 5_556 5_556
Ga3 O31 O2 55.7(6) 2_565 5_556
La O31 O2 116.2(6) . 5_556
O3 O31 O2 78.6(7) 4 5_556
O31 O31 O2 78.6(8) 6 5_556
O21 O31 O2 31.0(7) 1_655 5_556
O2 O31 O2 75.1(8) 4_545 5_556
O21 O31 O2 120.1(10) 2 5_556
Ga2 O31 O2 119.0(7) . 5_556
O2 O31 O2 121.5(9) 6_545 5_556
Ga3 O31 O2 88.4(7) 1_655 5_556
O1 O31 O2 149.4(6) 2_455 5_556
Ga2 O31 O2 142.5(8) 2 5_556
Ga2 O31 O2 49.1(5) 1_655 5_556
O2 O31 O2 84.6(8) 6_546 5_556
O1 O31 O2 76.7(7) 2 5_556
O3 O31 O2 32.1(3) 4_556 5_556
Nb O31 O2 44.6(5) 1_556 5_556
Ga1 O31 O2 44.6(5) 1_556 5_556
O21 O31 O2 152.1(7) 4_444 5_556
O21 O31 O2 111.3(7) . 5_556
La O31 O2 58.1(6) 2_556 5_556
O3 O31 O2 118.0(6) 2_554 5_556
O2 O31 O2 152.8(8) 5_445 5_556
O2 O31 O2 65.1(5) 5 5_556
O21 O31 O2 10.6(5) 6_656 5_556
O31 O31 O2 37.7(4) 6_556 5_556
Ga3 O31 O2 97.7(5) 2_564 5_556
O31 O31 O2 143.9(5) 3_445 5_556
O31 O31 O2 101.8(9) 4_545 5_556
O3 O31 O2 142.5(7) 5_445 5_556
O2 O31 O2 138.7(6) 4_445 5_556
O2 O31 O2 56.7(5) 4 5_556
O2 O31 O2 110.0(8) 5_446 5_556
O3 O31 O2 150(4) 2 1_554
Ga3 O31 O2 118.9(18) 4_446 1_554
Ga1 O31 O2 65.1(12) . 1_554
Nb O31 O2 65.1(12) . 1_554
La O31 O2 85.1(10) 2 1_554
O31 O31 O2 23.8(7) 2 1_554
O2 O31 O2 72.0(11) . 1_554
O3 O31 O2 53.3(14) 3 1_554
O31 O31 O2 64.1(19) 5 1_554
O3 O31 O2 82.3(10) 6 1_554
O21 O31 O2 82.9(12) 4_445 1_554
O2 O31 O2 29.4(6) 2 1_554
O3 O31 O2 29.0(4) . 1_554
O1 O31 O2 82.4(10) 1_545 1_554
O21 O31 O2 112.3(15) 5_446 1_554
O2 O31 O2 129.1(13) 2_556 1_554
O31 O31 O2 79.3(8) 4 1_554
O31 O31 O2 106.5(5) 3 1_554
O3 O31 O2 108.1(8) 5 1_554
Ga3 O31 O2 143.0(7) 1_656 1_554
La O31 O2 51.1(6) 4_445 1_554
O2 O31 O2 127.0(9) 3 1_554
O3 O31 O2 170.5(10) 3_556 1_554
Ga2 O31 O2 110.3(10) 2_556 1_554
Ga3 O31 O2 13.3(3) 4_445 1_554
O21 O31 O2 125.0(9) 3 1_554
O21 O31 O2 25.1(6) 5_445 1_554
O3 O31 O2 121.3(12) 1_556 1_554
O21 O31 O2 129.9(10) 2_556 1_554
O31 O31 O2 125.7(14) 2_556 1_554
O31 O31 O2 170.0(3) 5_556 1_554
Ga3 O31 O2 107.1(7) 2_565 1_554
La O31 O2 52.5(5) . 1_554
O3 O31 O2 65.0(6) 4 1_554
O31 O31 O2 65.7(8) 6 1_554
O21 O31 O2 133.1(9) 1_655 1_554
O2 O31 O2 116.7(7) 4_545 1_554
O21 O31 O2 61.1(8) 2 1_554
Ga2 O31 O2 80.7(8) . 1_554
O2 O31 O2 67.4(6) 6_545 1_554
Ga3 O31 O2 59.9(5) 1_655 1_554
O1 O31 O2 37.3(4) 2_455 1_554
Ga2 O31 O2 44.3(4) 2 1_554
Ga2 O31 O2 135.7(6) 1_655 1_554
O2 O31 O2 128.0(7) 6_546 1_554
O1 O31 O2 92.2(6) 2 1_554
O3 O31 O2 132.6(6) 4_556 1_554
Nb O31 O2 146.9(8) 1_556 1_554
Ga1 O31 O2 146.9(8) 1_556 1_554
O21 O31 O2 8.9(4) 4_444 1_554
O21 O31 O2 75.1(8) . 1_554
La O31 O2 157.8(7) 2_556 1_554
O3 O31 O2 33.4(3) 2_554 1_554
O2 O31 O2 53.1(5) 5_445 1_554
O2 O31 O2 81.9(5) 5 1_554
O21 O31 O2 140.6(7) 6_656 1_554
O31 O31 O2 130.5(6) 6_556 1_554
Ga3 O31 O2 46.8(4) 2_564 1_554
O31 O31 O2 72.5(6) 3_445 1_554
O31 O31 O2 99.6(4) 4_545 1_554
O3 O31 O2 73.7(6) 5_445 1_554
O2 O31 O2 68.1(6) 4_445 1_554
O2 O31 O2 95.5(6) 4 1_554
O2 O31 O2 106.5(8) 5_446 1_554
O2 O31 O2 143.5(5) 5_556 1_554
O3 O31 Ga3 64(3) 2 2
Ga3 O31 Ga3 94.6(10) 4_446 2
Ga1 O31 Ga3 142.9(14) . 2
Nb O31 Ga3 142.9(14) . 2
La O31 Ga3 44.0(5) 2 2
O31 O31 Ga3 143.2(12) 2 2
O2 O31 Ga3 115.4(8) . 2
O3 O31 Ga3 100.1(9) 3 2
O31 O31 Ga3 98.4(8) 5 2
O3 O31 Ga3 156.0(11) 6 2
O21 O31 Ga3 97.7(10) 4_445 2
O2 O31 Ga3 90.4(6) 2 2
O3 O31 Ga3 147.0(7) . 2
O1 O31 Ga3 44.9(5) 1_545 2
O21 O31 Ga3 66.4(8) 5_446 2
O2 O31 Ga3 59.9(5) 2_556 2
O31 O31 Ga3 160.9(9) 4 2
O31 O31 Ga3 111.1(18) 3 2
O3 O31 Ga3 117.0(15) 5 2
Ga3 O31 Ga3 82.9(9) 1_656 2
La O31 Ga3 90.2(4) 4_445 2
O2 O31 Ga3 60.0(6) 3 2
O3 O31 Ga3 68.8(7) 3_556 2
Ga2 O31 Ga3 38.3(3) 2_556 2
Ga3 O31 Ga3 116.8(6) 4_445 2
O21 O31 Ga3 15.5(6) 3 2
O21 O31 Ga3 95.3(7) 5_445 2
O3 O31 Ga3 108.3(12) 1_556 2
O21 O31 Ga3 17.5(6) 2_556 2
O31 O31 Ga3 100.3(14) 2_556 2
O31 O31 Ga3 70.2(5) 5_556 2
Ga3 O31 Ga3 133.1(11) 2_565 2
La O31 Ga3 155.0(9) . 2
O3 O31 Ga3 134.6(8) 4 2
O31 O31 Ga3 141.6(4) 6 2
O21 O31 Ga3 62.9(7) 1_655 2
O2 O31 Ga3 20.6(2) 4_545 2
O21 O31 Ga3 62.3(6) 2 2
Ga2 O31 Ga3 110.5(5) . 2
O2 O31 Ga3 53.5(3) 6_545 2
Ga3 O31 Ga3 105.7(6) 1_655 2
O1 O31 Ga3 123.7(7) 2_455 2
Ga2 O31 Ga3 75.5(3) 2 2
Ga2 O31 Ga3 38.7(3) 1_655 2
O2 O31 Ga3 21.6(2) 6_546 2
O1 O31 Ga3 58.1(4) 2 2
O3 O31 Ga3 107.2(8) 4_556 2
Nb O31 Ga3 90.2(7) 1_556 2
Ga1 O31 Ga3 90.2(7) 1_556 2
O21 O31 Ga3 113.0(7) 4_444 2
O21 O31 Ga3 131.6(7) . 2
La O31 Ga3 44.8(3) 2_556 2
O3 O31 Ga3 105.7(6) 2_554 2
O2 O31 Ga3 70.5(4) 5_445 2
O2 O31 Ga3 102.5(7) 5 2
O21 O31 Ga3 77.6(8) 6_656 2
O31 O31 Ga3 109.7(8) 6_556 2
Ga3 O31 Ga3 145.6(6) 2_564 2
O31 O31 Ga3 71.1(4) 3_445 2
O31 O31 Ga3 20.2(4) 4_545 2
O3 O31 Ga3 74.7(4) 5_445 2
O2 O31 Ga3 101.1(4) 4_445 2
O2 O31 Ga3 140.6(11) 4 2
O2 O31 Ga3 50.7(3) 5_446 2
O2 O31 Ga3 83.8(7) 5_556 2
O2 O31 Ga3 119.8(6) 1_554 2
O3 O31 La 45(4) 2 1_655
Ga3 O31 La 132.5(19) 4_446 1_655
Ga1 O31 La 68.1(10) . 1_655
Nb O31 La 68.1(10) . 1_655
La O31 La 57.1(8) 2 1_655
O31 O31 La 103.9(9) 2 1_655
O2 O31 La 168.6(8) . 1_655
O3 O31 La 52.3(12) 3 1_655
O31 O31 La 41.6(16) 5 1_655
O3 O31 La 109.1(13) 6 1_655
O21 O31 La 171.0(14) 4_445 1_655
O2 O31 La 99.3(7) 2 1_655
O3 O31 La 99.5(6) . 1_655
O1 O31 La 109.4(8) 1_545 1_655
O21 O31 La 135.8(15) 5_446 1_655
O2 O31 La 120.9(13) 2_556 1_655
O31 O31 La 101.4(14) 4 1_655
O31 O31 La 43.1(14) 3 1_655
O3 O31 La 52.7(10) 5 1_655
Ga3 O31 La 48.5(5) 1_656 1_655
La O31 La 141.5(8) 4_445 1_655
O2 O31 La 22.8(4) 3 1_655
O3 O31 La 79.8(12) 3_556 1_655
Ga2 O31 La 113.9(9) 2_556 1_655
Ga3 O31 La 92.3(5) 4_445 1_655
O21 O31 La 60.7(8) 3 1_655
O21 O31 La 106.5(8) 5_445 1_655
O3 O31 La 117.7(10) 1_556 1_655
O21 O31 La 87.2(10) 2_556 1_655
O31 O31 La 119.5(10) 2_556 1_655
O31 O31 La 75.3(13) 5_556 1_655
Ga3 O31 La 92.1(7) 2_565 1_655
La O31 La 128.2(5) . 1_655
O3 O31 La 60.9(5) 4 1_655
O31 O31 La 66.8(3) 6 1_655
O21 O31 La 27.6(6) 1_655 1_655
O2 O31 La 55.7(5) 4_545 1_655
O21 O31 La 73.2(7) 2 1_655
Ga2 O31 La 168.0(8) . 1_655
O2 O31 La 79.0(5) 6_545 1_655
Ga3 O31 La 46.6(3) 1_655 1_655
O1 O31 La 142.1(7) 2_455 1_655
Ga2 O31 La 93.9(5) 2 1_655
Ga2 O31 La 43.0(4) 1_655 1_655
O2 O31 La 92.8(7) 6_546 1_655
O1 O31 La 30.8(3) 2 1_655
O3 O31 La 78.4(5) 4_556 1_655
Nb O31 La 94.6(9) 1_556 1_655
Ga1 O31 La 94.6(9) 1_556 1_655
O21 O31 La 110.3(7) 4_444 1_655
O21 O31 La 149.2(7) . 1_655
La O31 La 86.9(8) 2_556 1_655
O3 O31 La 72.7(5) 2_554 1_655
O2 O31 La 112.3(6) 5_445 1_655
O2 O31 La 29.4(3) 5 1_655
O21 O31 La 40.6(6) 6_656 1_655
O31 O31 La 84.2(4) 6_556 1_655
Ga3 O31 La 79.1(4) 2_564 1_655
O31 O31 La 139.2(8) 3_445 1_655
O31 O31 La 81.0(9) 4_545 1_655
O3 O31 La 144.7(6) 5_445 1_655
O2 O31 La 170.7(8) 4_445 1_655
O2 O31 La 78.4(5) 4 1_655
O2 O31 La 126.0(7) 5_446 1_655
O2 O31 La 50.2(5) 5_556 1_655
O2 O31 La 105.6(5) 1_554 1_655
Ga3 O31 La 75.7(5) 2 1_655
O3 O31 O2 135(4) 2 3_455
Ga3 O31 O2 52.1(12) 4_446 3_455
Ga1 O31 O2 86.3(12) . 3_455
Nb O31 O2 86.3(12) . 3_455
La O31 O2 142.3(14) 2 3_455
O31 O31 O2 59.1(10) 2 3_455
O2 O31 O2 15.2(6) . 3_455
O3 O31 O2 116.4(16) 3 3_455
O31 O31 O2 123.7(18) 5 3_455
O3 O31 O2 45.6(11) 6 3_455
O21 O31 O2 32.8(9) 4_445 3_455
O2 O31 O2 86.3(10) 2 3_455
O3 O31 O2 61.6(6) . 3_455
O1 O31 O2 95.4(9) 1_545 3_455
O21 O31 O2 66.3(10) 5_446 3_455
O2 O31 O2 77.9(7) 2_556 3_455
O31 O31 O2 52.7(13) 4 3_455
O31 O31 O2 112.4(13) 3 3_455
O3 O31 O2 103.5(9) 5 3_455
Ga3 O31 O2 121.7(7) 1_656 3_455
La O31 O2 55.0(6) 4_445 3_455
O2 O31 O2 158.6(10) 3 3_455
O3 O31 O2 104.0(7) 3_556 3_455
Ga2 O31 O2 92.1(7) 2_556 3_455
Ga3 O31 O2 79.7(8) 4_445 3_455
O21 O31 O2 144.8(9) 3 3_455
O21 O31 O2 78.4(10) 5_445 3_455
O3 O31 O2 55.7(7) 1_556 3_455
O21 O31 O2 117.3(8) 2_556 3_455
O31 O31 O2 58.4(9) 2_556 3_455
O31 O31 O2 107.0(9) 5_556 3_455
Ga3 O31 O2 67.2(5) 2_565 3_455
La O31 O2 27.2(3) . 3_455
O3 O31 O2 94.2(6) 4 3_455
O31 O31 O2 87.6(3) 6 3_455
O21 O31 O2 151.0(10) 1_655 3_455
O2 O31 O2 150.8(6) 4_545 3_455
O21 O31 O2 119.6(11) 2 3_455
Ga2 O31 O2 20.6(2) . 3_455
O2 O31 O2 118.2(10) 6_545 3_455
Ga3 O31 O2 116.9(8) 1_655 3_455
O1 O31 O2 33.1(4) 2_455 3_455
Ga2 O31 O2 97.1(8) 2 3_455
Ga2 O31 O2 155.4(8) 1_655 3_455
O2 O31 O2 111.8(6) 6_546 3_455
O1 O31 O2 159.8(10) 2 3_455
O3 O31 O2 87.9(7) 4_556 3_455
Nb O31 O2 82.6(5) 1_556 3_455
Ga1 O31 O2 82.6(5) 1_556 3_455
O21 O31 O2 66.9(8) 4_444 3_455
O21 O31 O2 8.8(5) . 3_455
La O31 O2 108.7(5) 2_556 3_455
O3 O31 O2 99.7(6) 2_554 3_455
O2 O31 O2 84.8(7) 5_445 3_455
O2 O31 O2 126.6(6) 5 3_455
O21 O31 O2 130.4(8) 6_656 3_455
O31 O31 O2 82.2(4) 6_556 3_455
Ga3 O31 O2 78.3(6) 2_564 3_455
O31 O31 O2 65.2(10) 3_445 3_455
O31 O31 O2 125.0(9) 4_545 3_455
O3 O31 O2 60.2(7) 5_445 3_455
O2 O31 O2 31.9(3) 4_445 3_455
O2 O31 O2 76.8(5) 4 3_455
O2 O31 O2 79.8(5) 5_446 3_455
O2 O31 O2 119.9(6) 5_556 3_455
O2 O31 O2 67.6(6) 1_554 3_455
Ga3 O31 O2 130.5(5) 2 3_455
La O31 O2 153.5(5) 1_655 3_455
O3 O31 O21 97(3) 2 6_546
Ga3 O31 O21 66.9(8) 4_446 6_546
Ga1 O31 O21 169(2) . 6_546
Nb O31 O21 169(2) . 6_546
La O31 O21 74.1(6) 2 6_546
O31 O31 O21 122.6(7) 2 6_546
O2 O31 O21 72.0(7) . 6_546
O3 O31 O21 125.3(13) 3 6_546
O31 O31 O21 130.6(8) 5 6_546
O3 O31 O21 126.8(13) 6 6_546
O21 O31 O21 54.7(7) 4_445 6_546
O2 O31 O21 82.6(8) 2 6_546
O3 O31 O21 128.8(11) . 6_546
O1 O31 O21 27.9(6) 1_545 6_546
O21 O31 O21 30.3(8) 5_446 6_546
O2 O31 O21 36.4(5) 2_556 6_546
O31 O31 O21 135.9(15) 4 6_546
O31 O31 O21 148.4(15) 3 6_546
O3 O31 O21 148.1(14) 5 6_546
Ga3 O31 O21 112.0(10) 1_656 6_546
La O31 O21 55.6(5) 4_445 6_546
O2 O31 O21 102.0(8) 3 6_546
O3 O31 O21 79.5(6) 3_556 6_546
Ga2 O31 O21 6.9(5) 2_556 6_546
Ga3 O31 O21 111.1(10) 4_445 6_546
O21 O31 O21 58.7(7) 3 6_546
O21 O31 O21 82.1(6) 5_445 6_546
O3 O31 O21 88.3(9) 1_556 6_546
O21 O31 O21 34.9(7) 2_556 6_546
O31 O31 O21 80.1(10) 2_556 6_546
O31 O31 O21 83.9(8) 5_556 6_546
Ga3 O31 O21 127.2(8) 2_565 6_546
La O31 O21 112.1(9) . 6_546
O3 O31 O21 166.9(12) 4 6_546
O31 O31 O21 169.5(15) 6 6_546
O21 O31 O21 103.1(9) 1_655 6_546
O2 O31 O21 63.6(5) 4_545 6_546
O21 O31 O21 76.6(4) 2 6_546
Ga2 O31 O21 67.9(6) . 6_546
O2 O31 O21 65.4(5) 6_545 6_546
Ga3 O31 O21 136.0(8) 1_655 6_546
O1 O31 O21 86.0(7) 2_455 6_546
Ga2 O31 O21 73.0(6) 2 6_546
Ga2 O31 O21 79.7(6) 1_655 6_546
O2 O31 O21 29.8(4) 6_546 6_546
O1 O31 O21 97.2(6) 2 6_546
O3 O31 O21 115.3(9) 4_556 6_546
Nb O31 O21 88.1(6) 1_556 6_546
Ga1 O31 O21 88.1(6) 1_556 6_546
O21 O31 O21 95.0(9) 4_444 6_546
O21 O31 O21 89.6(9) . 6_546
La O31 O21 54.0(5) 2_556 6_546
O3 O31 O21 115.9(8) 2_554 6_546
O2 O31 O21 54.1(5) 5_445 6_546
O2 O31 O21 144.0(8) 5 6_546
O21 O31 O21 111.0(11) 6_656 6_546
O31 O31 O21 113.3(11) 6_556 6_546
Ga3 O31 O21 150.4(11) 2_564 6_546
O31 O31 O21 33.2(5) 3_445 6_546
O31 O31 O21 42.2(6) 4_545 6_546
O3 O31 O21 34.6(5) 5_445 6_546
O2 O31 O21 58.0(5) 4_445 6_546
O2 O31 O21 148.0(8) 4 6_546
O2 O31 O21 9.8(4) 5_446 6_546
O2 O31 O21 111.9(9) 5_556 6_546
O2 O31 O21 103.9(9) 1_554 6_546
Ga3 O31 O21 43.5(4) 2 6_546
La O31 O21 119.2(7) 1_655 6_546
O2 O31 O21 87.2(7) 3_455 6_546
O3 O31 O31 57(4) 2 1_556
Ga3 O31 O31 33.0(15) 4_446 1_556
Ga1 O31 O31 122.2(11) . 1_556
Nb O31 O31 122.2(11) . 1_556
La O31 O31 115.1(9) 2 1_556
O31 O31 O31 140.3(12) 2 1_556
O2 O31 O31 79.7(9) . 1_556
O3 O31 O31 154.3(16) 3 1_556
O31 O31 O31 143(2) 5 1_556
O3 O31 O31 83.6(8) 6 1_556
O21 O31 O31 69.7(11) 4_445 1_556
O2 O31 O31 148.1(5) 2 1_556
O3 O31 O31 139.3(4) . 1_556
O1 O31 O31 93.6(8) 1_545 1_556
O21 O31 O31 46.0(12) 5_446 1_556
O2 O31 O31 31.4(8) 2_556 1_556
O31 O31 O31 90.000(2) 4 1_556
O31 O31 O31 90.000(3) 3 1_556
O3 O31 O31 84.5(7) 5 1_556
Ga3 O31 O31 58.4(5) 1_656 1_556
La O31 O31 107.5(5) 4_445 1_556
O2 O31 O31 81.3(7) 3 1_556
O3 O31 O31 22.4(9) 3_556 1_556
Ga2 O31 O31 61.9(6) 2_556 1_556
Ga3 O31 O31 164.6(6) 4_445 1_556
O21 O31 O31 74.2(8) 3 1_556
O21 O31 O31 145.0(6) 5_445 1_556
O3 O31 O31 36.4(10) 1_556 1_556
O21 O31 O31 56.5(7) 2_556 1_556
O31 O31 O31 29.5(13) 2_556 1_556
O31 O31 O31 27.3(11) 5_556 1_556
Ga3 O31 O31 66.1(5) 2_565 1_556
La O31 O31 104.8(5) . 1_556
O3 O31 O31 126.7(7) 4 1_556
O31 O31 O31 122.3(11) 6 1_556
O21 O31 O31 74.9(7) 1_655 1_556
O2 O31 O31 83.7(5) 4_545 1_556
O21 O31 O31 134.4(7) 2 1_556
Ga2 O31 O31 71.1(6) . 1_556
O2 O31 O31 124.3(4) 6_545 1_556
Ga3 O31 O31 145.5(6) 1_655 1_556
O1 O31 O31 114.4(4) 2_455 1_556
Ga2 O31 O31 139.1(3) 2 1_556
Ga2 O31 O31 70.7(4) 1_655 1_556
O2 O31 O31 55.1(4) 6_546 1_556
O1 O31 O31 114.9(6) 2 1_556
O3 O31 O31 49.0(4) 4_556 1_556
Nb O31 O31 22.0(3) 1_556 1_556
Ga1 O31 O31 22.0(3) 1_556 1_556
O21 O31 O31 147.5(6) 4_444 1_556
O21 O31 O31 78.3(6) . 1_556
La O31 O31 28.5(3) 2_556 1_556
O3 O31 O31 174.8(4) 2_554 1_556
O2 O31 O31 119.8(3) 5_445 1_556
O2 O31 O31 122.3(6) 5 1_556
O21 O31 O31 63.8(6) 6_656 1_556
O31 O31 O31 47.2(6) 6_556 1_556
Ga3 O31 O31 136.4(4) 2_564 1_556
O31 O31 O31 90.000(5) 3_445 1_556
O31 O31 O31 90.000(2) 4_545 1_556
O3 O31 O31 86.8(4) 5_445 1_556
O2 O31 O31 84.9(5) 4_445 1_556
O2 O31 O31 84.6(5) 4 1_556
O2 O31 O31 59.6(5) 5_446 1_556
O2 O31 O31 57.2(4) 5_556 1_556
O2 O31 O31 151.7(4) 1_554 1_556
Ga3 O31 O31 72.5(4) 2 1_556
La O31 O31 102.1(5) 1_655 1_556
O2 O31 O31 85.0(4) 3_455 1_556
O21 O31 O31 66.3(6) 6_546 1_556
O3 O31 O31 123(4) 2 1_554
Ga3 O31 O31 147.0(15) 4_446 1_554
Ga1 O31 O31 57.8(11) . 1_554
Nb O31 O31 57.8(11) . 1_554
La O31 O31 64.9(9) 2 1_554
O31 O31 O31 39.7(12) 2 1_554
O2 O31 O31 100.3(9) . 1_554
O3 O31 O31 25.7(16) 3 1_554
O31 O31 O31 37(2) 5 1_554
O3 O31 O31 96.4(7) 6 1_554
O21 O31 O31 110.3(11) 4_445 1_554
O2 O31 O31 31.9(5) 2 1_554
O3 O31 O31 40.7(4) . 1_554
O1 O31 O31 86.4(8) 1_545 1_554
O21 O31 O31 134.0(12) 5_446 1_554
O2 O31 O31 148.6(8) 2_556 1_554
O31 O31 O31 90.0 4 1_554
O31 O31 O31 90.000(2) 3 1_554
O3 O31 O31 95.5(7) 5 1_554
Ga3 O31 O31 121.6(5) 1_656 1_554
La O31 O31 72.5(5) 4_445 1_554
O2 O31 O31 98.7(7) 3 1_554
O3 O31 O31 157.6(9) 3_556 1_554
Ga2 O31 O31 118.1(6) 2_556 1_554
Ga3 O31 O31 15.4(6) 4_445 1_554
O21 O31 O31 105.8(8) 3 1_554
O21 O31 O31 35.0(6) 5_445 1_554
O3 O31 O31 143.6(10) 1_556 1_554
O21 O31 O31 123.5(7) 2_556 1_554
O31 O31 O31 150.5(13) 2_556 1_554
O31 O31 O31 152.7(11) 5_556 1_554
Ga3 O31 O31 113.9(5) 2_565 1_554
La O31 O31 75.2(5) . 1_554
O3 O31 O31 53.3(7) 4 1_554
O31 O31 O31 57.7(11) 6 1_554
O21 O31 O31 105.1(7) 1_655 1_554
O2 O31 O31 96.3(5) 4_545 1_554
O21 O31 O31 45.6(7) 2 1_554
Ga2 O31 O31 108.9(6) . 1_554
O2 O31 O31 55.7(4) 6_545 1_554
Ga3 O31 O31 34.5(6) 1_655 1_554
O1 O31 O31 65.6(4) 2_455 1_554
Ga2 O31 O31 40.9(3) 2 1_554
Ga2 O31 O31 109.3(4) 1_655 1_554
O2 O31 O31 124.9(4) 6_546 1_554
O1 O31 O31 65.1(6) 2 1_554
O3 O31 O31 131.0(4) 4_556 1_554
Nb O31 O31 158.0(3) 1_556 1_554
Ga1 O31 O31 158.0(3) 1_556 1_554
O21 O31 O31 32.5(6) 4_444 1_554
O21 O31 O31 101.7(6) . 1_554
La O31 O31 151.5(3) 2_556 1_554
O3 O31 O31 5.2(4) 2_554 1_554
O2 O31 O31 60.2(3) 5_445 1_554
O2 O31 O31 57.7(6) 5 1_554
O21 O31 O31 116.2(6) 6_656 1_554
O31 O31 O31 132.8(6) 6_556 1_554
Ga3 O31 O31 43.6(4) 2_564 1_554
O31 O31 O31 90.000(3) 3_445 1_554
O31 O31 O31 90.0 4_545 1_554
O3 O31 O31 93.2(4) 5_445 1_554
O2 O31 O31 95.1(4) 4_445 1_554
O2 O31 O31 95.4(5) 4 1_554
O2 O31 O31 120.4(5) 5_446 1_554
O2 O31 O31 122.8(4) 5_556 1_554
O2 O31 O31 28.3(4) 1_554 1_554
Ga3 O31 O31 107.5(4) 2 1_554
La O31 O31 77.9(5) 1_655 1_554
O2 O31 O31 95.0(4) 3_455 1_554
O21 O31 O31 113.7(6) 6_546 1_554
O31 O31 O31 180.000(4) 1_556 1_554
O3 O31 O2 117(3) 2 6
Ga3 O31 O2 98.5(10) 4_446 6
Ga1 O31 O2 27.9(9) . 6
Nb O31 O2 27.9(9) . 6
La O31 O2 122.8(10) 2 6
O31 O31 O2 28.2(7) 2 6
O2 O31 O2 73.6(9) . 6
O3 O31 O2 66.7(8) 3 6
O31 O31 O2 69.0(8) 5 6
O3 O31 O2 36.4(5) 6 6
O21 O31 O2 91.5(12) 4_445 6
O2 O31 O2 80.8(9) 2 6
O3 O31 O2 23.1(4) . 6
O1 O31 O2 132.7(14) 1_545 6
O21 O31 O2 125.0(12) 5_446 6
O2 O31 O2 133.0(9) 2_556 6
O31 O31 O2 29.9(4) 4 6
O31 O31 O2 66.5(8) 3 6
O3 O31 O2 62.8(7) 5 6
Ga3 O31 O2 99.4(5) 1_656 6
La O31 O2 90.3(9) 4_445 6
O2 O31 O2 114.8(7) 3 6
O3 O31 O2 120.4(9) 3_556 6
Ga2 O31 O2 149.4(12) 2_556 6
Ga3 O31 O2 52.4(4) 4_445 6
O21 O31 O2 156.0(10) 3 6
O21 O31 O2 77.0(9) 5_445 6
O3 O31 O2 84.6(8) 1_556 6
O21 O31 O2 175.7(9) 2_556 6
O31 O31 O2 92.7(12) 2_556 6
O31 O31 O2 118.1(6) 5_556 6
Ga3 O31 O2 56.3(4) 2_565 6
La O31 O2 32.3(3) . 6
O3 O31 O2 35.2(4) 4 6
O31 O31 O2 29.2(4) 6 6
O21 O31 O2 113.7(8) 1_655 6
O2 O31 O2 148.1(7) 4_545 6
O21 O31 O2 105.8(9) 2 6
Ga2 O31 O2 79.7(6) . 6
O2 O31 O2 115.3(8) 6_545 6
Ga3 O31 O2 61.7(4) 1_655 6
O1 O31 O2 57.8(5) 2_455 6
Ga2 O31 O2 95.2(7) 2 6
Ga2 O31 O2 137.1(7) 1_655 6
O2 O31 O2 170.8(8) 6_546 6
O1 O31 O2 109.8(5) 2 6
O3 O31 O2 80.6(5) 4_556 6
Nb O31 O2 100.8(5) 1_556 6
Ga1 O31 O2 100.8(5) 1_556 6
O21 O31 O2 59.9(7) 4_444 6
O21 O31 O2 59.5(6) . 6
La O31 O2 146.5(7) 2_556 6
O3 O31 O2 61.6(4) 2_554 6
O2 O31 O2 104.3(9) 5_445 6
O2 O31 O2 67.5(4) 5 6
O21 O31 O2 102.9(7) 6_656 6
O31 O31 O2 79.1(5) 6_556 6
Ga3 O31 O2 21.4(2) 2_564 6
O31 O31 O2 111.5(11) 3_445 6
O31 O31 O2 149.8(5) 4_545 6
O3 O31 O2 109.1(10) 5_445 6
O2 O31 O2 85.5(7) 4_445 6
O2 O31 O2 43.9(4) 4 6
O2 O31 O2 137.9(9) 5_446 6
O2 O31 O2 98.8(5) 5_556 6
O2 O31 O2 52.0(5) 1_554 6
Ga3 O31 O2 166.8(6) 2 6
La O31 O2 96.0(4) 1_655 6
O2 O31 O2 59.1(4) 3_455 6
O21 O31 O2 143.1(10) 6_546 6
O31 O31 O2 119.8(4) 1_556 6
O31 O31 O2 60.2(4) 1_554 6
O3 O31 O21 96(4) 2 3_554
Ga3 O31 O21 158.9(10) 4_446 3_554
Ga1 O31 O21 84.8(9) . 3_554
Nb O31 O21 84.8(9) . 3_554
La O31 O21 25.3(6) 2 3_554
O31 O31 O21 79.4(13) 2 3_554
O2 O31 O21 126.7(14) . 3_554
O3 O31 O21 34.1(7) 3 3_554
O31 O31 O21 38.9(8) 5 3_554
O3 O31 O21 134.0(9) 6 3_554
O21 O31 O21 125.5(14) 4_445 3_554
O2 O31 O21 43.1(6) 2 3_554
O3 O31 O21 80.5(7) . 3_554
O1 O31 O21 66.2(7) 1_545 3_554
O21 O31 O21 122.1(9) 5_446 3_554
O2 O31 O21 125.3(8) 2_556 3_554
O31 O31 O21 125.9(6) 4 3_554
O31 O31 O21 93.9(13) 3 3_554
O3 O31 O21 103.5(10) 5 3_554
Ga3 O31 O21 105.9(9) 1_656 3_554
La O31 O21 83.2(7) 4_445 3_554
O2 O31 O21 70.7(7) 3 3_554
O3 O31 O21 126.2(12) 3_556 3_554
Ga2 O31 O21 92.7(6) 2_556 3_554
Ga3 O31 O21 53.1(5) 4_445 3_554
O21 O31 O21 66.0(7) 3 3_554
O21 O31 O21 50.9(4) 5_445 3_554
O3 O31 O21 175.4(15) 1_556 3_554
O21 O31 O21 86.3(10) 2_556 3_554
O31 O31 O21 169.4(16) 2_556 3_554
O31 O31 O21 123.8(12) 5_556 3_554
Ga3 O31 O21 140.3(7) 2_565 3_554
La O31 O21 114.4(9) . 3_554
O3 O31 O21 77.0(8) 4 3_554
O31 O31 O21 84.1(11) 6 3_554
O21 O31 O21 78.5(9) 1_655 3_554
O2 O31 O21 56.4(5) 4_545 3_554
O21 O31 O21 17.1(8) 2 3_554
Ga2 O31 O21 133.1(10) . 3_554
O2 O31 O21 27.2(4) 6_545 3_554
Ga3 O31 O21 44.0(4) 1_655 3_554
O1 O31 O21 95.8(8) 2_455 3_554
Ga2 O31 O21 35.6(4) 2 3_554
Ga2 O31 O21 72.9(6) 1_655 3_554
O2 O31 O21 89.2(6) 6_546 3_554
O1 O31 O21 31.7(5) 2 3_554
O3 O31 O21 136.4(8) 4_556 3_554
Nb O31 O21 148.6(11) 1_556 3_554
Ga1 O31 O21 148.6(11) 1_556 3_554
O21 O31 O21 62.2(9) 4_444 3_554
O21 O31 O21 137.2(11) . 3_554
La O31 O21 111.7(7) 2_556 3_554
O3 O31 O21 37.0(5) 2_554 3_554
O2 O31 O21 55.3(5) 5_445 3_554
O2 O31 O21 58.4(5) 5 3_554
O21 O31 O21 97.3(8) 6_656 3_554
O31 O31 O21 142.0(6) 6_556 3_554
Ga3 O31 O21 77.8(6) 2_564 3_554
O31 O31 O21 87.6(5) 3_445 3_554
O31 O31 O21 54.9(6) 4_545 3_554
O3 O31 O21 93.1(6) 5_445 3_554
O2 O31 O21 112.4(8) 4_445 3_554
O2 O31 O21 119.6(7) 4 3_554
O2 O31 O21 101.6(6) 5_446 3_554
O2 O31 O21 107.7(8) 5_556 3_554
O2 O31 O21 63.0(6) 1_554 3_554
Ga3 O31 O21 69.1(5) 2 3_554
La O31 O21 58.3(5) 1_655 3_554
O2 O31 O21 128.8(10) 3_455 3_554
O21 O31 O21 92.0(7) 6_546 3_554
O31 O31 O21 140.2(6) 1_556 3_554
O31 O31 O21 39.8(6) 1_554 3_554
O2 O31 O21 97.8(7) 6 3_554
O3 O31 O1 108(4) 2 2_456
Ga3 O31 O1 20.2(10) 4_446 2_456
Ga1 O31 O1 114.9(11) . 2_456
Nb O31 O1 114.9(11) . 2_456
La O31 O1 136.9(7) 2 2_456
O31 O31 O1 94.9(11) 2 2_456
O2 O31 O1 27.6(6) . 2_456
O3 O31 O1 151.9(19) 3 2_456
O31 O31 O1 159.4(17) 5 2_456
O3 O31 O1 63.7(10) 6 2_456
O21 O31 O1 21.5(8) 4_445 2_456
O2 O31 O1 107.9(11) 2 2_456
O3 O31 O1 97.4(8) . 2_456
O1 O31 O1 84.0(6) 1_545 2_456
O21 O31 O1 34.8(8) 5_446 2_456
O2 O31 O1 42.7(5) 2_556 2_456
O31 O31 O1 72.9(12) 4 2_456
O31 O31 O1 119.1(9) 3 2_456
O3 O31 O1 109.3(8) 5 2_456
Ga3 O31 O1 104.3(8) 1_656 2_456
La O31 O1 64.5(5) 4_445 2_456
O2 O31 O1 133.4(11) 3 2_456
O3 O31 O1 73.8(6) 3_556 2_456
Ga2 O31 O1 65.5(4) 2_556 2_456
Ga3 O31 O1 112.7(10) 4_445 2_456
O21 O31 O1 112.1(8) 3 2_456
O21 O31 O1 100.9(10) 5_445 2_456
O3 O31 O1 36.8(4) 1_556 2_456
O21 O31 O1 84.7(7) 2_556 2_456
O31 O31 O1 33.5(3) 2_556 2_456
O31 O31 O1 78.0(9) 5_556 2_456
Ga3 O31 O1 70.2(4) 2_565 2_456
La O31 O1 61.8(5) . 2_456
O3 O31 O1 123.6(7) 4 2_456
O31 O31 O1 116.1(6) 6 2_456
O21 O31 O1 126.7(10) 1_655 2_456
O2 O31 O1 120.7(6) 4_545 2_456
O21 O31 O1 129.8(9) 2 2_456
Ga2 O31 O1 19.0(2) . 2_456
O2 O31 O1 121.3(7) 6_545 2_456
Ga3 O31 O1 152.2(9) 1_655 2_456
O1 O31 O1 62.3(5) 2_455 2_456
Ga2 O31 O1 111.7(8) 2 2_456
Ga2 O31 O1 119.9(7) 1_655 2_456
O2 O31 O1 79.7(4) 6_546 2_456
O1 O31 O1 159.0(6) 2 2_456
O3 O31 O1 76.8(7) 4_556 2_456
Nb O31 O1 58.1(3) 1_556 2_456
Ga1 O31 O1 58.1(3) 1_556 2_456
O21 O31 O1 96.1(9) 4_444 2_456
O21 O31 O1 32.3(5) . 2_456
La O31 O1 73.0(4) 2_556 2_456
O3 O31 O1 133.0(8) 2_554 2_456
O2 O31 O1 91.2(6) 5_445 2_456
O2 O31 O1 152.0(6) 5 2_456
O21 O31 O1 112.0(9) 6_656 2_456
O31 O31 O1 71.3(6) 6_556 2_456
Ga3 O31 O1 112.1(7) 2_564 2_456
O31 O31 O1 59.2(8) 3_445 2_456
O31 O31 O1 105.3(6) 4_545 2_456
O3 O31 O1 53.6(6) 5_445 2_456
O2 O31 O1 36.1(3) 4_445 2_456
O2 O31 O1 88.9(5) 4 2_456
O2 O31 O1 53.6(3) 5_446 2_456
O2 O31 O1 102.6(6) 5_556 2_456
O2 O31 O1 99.6(8) 1_554 2_456
Ga3 O31 O1 100.9(4) 2 2_456
La O31 O1 152.6(9) 1_655 2_456
O2 O31 O1 35.8(3) 3_455 2_456
O21 O31 O1 63.2(5) 6_546 2_456
O31 O31 O1 52.1(5) 1_556 2_456
O31 O31 O1 127.9(5) 1_554 2_456
O2 O31 O1 91.2(6) 6 2_456
O21 O31 O1 146.5(9) 3_554 2_456
O3 O31 La 93(4) 2 4_446
Ga3 O31 La 26.7(5) 4_446 4_446
Ga1 O31 La 141.2(11) . 4_446
Nb O31 La 141.2(11) . 4_446
La O31 La 112.8(6) 2 4_446
O31 O31 La 119.6(11) 2 4_446
O2 O31 La 50.5(6) . 4_446
O3 O31 La 163.5(17) 3 4_446
O31 O31 La 170.7(3) 5 4_446
O3 O31 La 89.2(10) 6 4_446
O21 O31 La 34.9(9) 4_445 4_446
O2 O31 La 110.9(9) 2 4_446
O3 O31 La 123.3(9) . 4_446
O1 O31 La 66.4(5) 1_545 4_446
O21 O31 La 10.1(7) 5_446 4_446
O2 O31 La 15.6(5) 2_556 4_446
O31 O31 La 98.3(11) 4 4_446
O31 O31 La 127.0(3) 3 4_446
O3 O31 La 119.5(8) 5 4_446
Ga3 O31 La 97.3(8) 1_656 4_446
La O31 La 68.5(4) 4_445 4_446
O2 O31 La 113.3(10) 3 4_446
O3 O31 La 60.5(5) 3_556 4_446
Ga2 O31 La 40.3(3) 2_556 4_446
Ga3 O31 La 129.3(10) 4_445 4_446
O21 O31 La 84.2(8) 3 4_446
O21 O31 La 106.4(9) 5_445 4_446
O3 O31 La 48.5(6) 1_556 4_446
O21 O31 La 56.7(6) 2_556 4_446
O31 O31 La 40.7(7) 2_556 4_446
O31 O31 La 65.6(8) 5_556 4_446
Ga3 O31 La 87.4(5) 2_565 4_446
La O31 La 89.3(6) . 4_446
O3 O31 La 149.8(8) 4 4_446
O31 O31 La 142.2(9) 6 4_446
O21 O31 La 108.9(10) 1_655 4_446
O2 O31 La 92.7(5) 4_545 4_446
O21 O31 La 116.2(7) 2 4_446
Ga2 O31 La 42.4(2) . 4_446
O2 O31 La 105.2(4) 6_545 4_446
Ga3 O31 La 175.2(9) 1_655 4_446
O1 O31 La 81.6(6) 2_455 4_446
Ga2 O31 La 107.1(6) 2 4_446
Ga2 O31 La 94.9(6) 1_655 4_446
O2 O31 La 51.7(3) 6_546 4_446
O1 O31 La 131.0(7) 2 4_446
O3 O31 La 82.2(7) 4_556 4_446
Nb O31 La 55.9(3) 1_556 4_446
Ga1 O31 La 55.9(3) 1_556 4_446
O21 O31 La 109.9(9) 4_444 4_446
O21 O31 La 60.1(6) . 4_446
La O31 La 49.2(3) 2_556 4_446
O3 O31 La 145.7(8) 2_554 4_446
O2 O31 La 85.2(5) 5_445 4_446
O2 O31 La 161.2(11) 5 4_446
O21 O31 La 102.2(9) 6_656 4_446
O31 O31 La 78.3(8) 6_556 4_446
Ga3 O31 La 140.1(8) 2_564 4_446
O31 O31 La 52.5(6) 3_445 4_446
O31 O31 La 80.2(4) 4_545 4_446
O3 O31 La 48.6(4) 5_445 4_446
O2 O31 La 48.6(3) 4_445 4_446
O2 O31 La 108.2(6) 4 4_446
O2 O31 La 30.5(2) 5_446 4_446
O2 O31 La 96.1(7) 5_556 4_446
O2 O31 La 116.5(8) 1_554 4_446
Ga3 O31 La 73.1(3) 2 4_446
La O31 La 136.1(9) 1_655 4_446
O2 O31 La 62.4(4) 3_455 4_446
O21 O31 La 40.2(5) 6_546 4_446
O31 O31 La 38.9(5) 1_556 4_446
O31 O31 La 141.1(5) 1_554 4_446
O2 O31 La 119.2(6) 6 4_446
O21 O31 La 132.1(6) 3_554 4_446
O1 O31 La 28.01(17) 2_456 4_446
O3 O31 La 65(3) 2 4
Ga3 O31 La 110.5(11) 4_446 4
Ga1 O31 La 28.6(9) . 4
Nb O31 La 28.6(9) . 4
La O31 La 101.8(9) 2 4
O31 O31 La 74.7(5) 2 4
O2 O31 La 119.7(8) . 4
O3 O31 La 60.7(10) 3 4
O31 O31 La 52.1(12) 5 4
O3 O31 La 60.7(10) 6 4
O21 O31 La 135.1(11) 4_445 4
O2 O31 La 110.2(7) 2 4
O3 O31 La 68.5(5) . 4
O1 O31 La 155.5(9) 1_545 4
O21 O31 La 145.5(13) 5_446 4
O2 O31 La 133.1(12) 2_556 4
O31 O31 La 52.6(10) 4 4
O31 O31 La 14.4(5) 3 4
O3 O31 La 17.3(4) 5 4
Ga3 O31 La 51.1(4) 1_656 4
La O31 La 141.7(10) 4_445 4
O2 O31 La 62.5(6) 3 4
O3 O31 La 85.3(11) 3_556 4
Ga2 O31 La 155.7(13) 2_556 4
Ga3 O31 La 83.7(4) 4_445 4
O21 O31 La 107.0(11) 3 4
O21 O31 La 112.2(8) 5_445 4
O3 O31 La 88.3(5) 1_556 4
O21 O31 La 128.2(13) 2_556 4
O31 O31 La 95.4(4) 2_556 4
O31 O31 La 80.6(11) 5_556 4
Ga3 O31 La 50.7(3) 2_565 4
La O31 La 82.6(4) . 4
O3 O31 La 27.4(3) 4 4
O31 O31 La 27.6(4) 6 4
O21 O31 La 60.5(7) 1_655 4
O2 O31 La 103.8(8) 4_545 4
O21 O31 La 107.0(7) 2 4
Ga2 O31 La 121.7(5) . 4
O2 O31 La 117.1(6) 6_545 4
Ga3 O31 La 49.0(3) 1_655 4
O1 O31 La 111.0(6) 2_455 4
Ga2 O31 La 116.9(6) 2 4
Ga2 O31 La 84.4(7) 1_655 4
O2 O31 La 133.1(11) 6_546 4
O1 O31 La 75.9(5) 2 4
O3 O31 La 54.0(3) 4_556 4
Nb O31 La 81.3(6) 1_556 4
Ga1 O31 La 81.3(6) 1_556 4
O21 O31 La 101.2(6) 4_444 4
O21 O31 La 100.5(6) . 4
La O31 La 109.4(9) 2_556 4
O3 O31 La 75.0(5) 2_554 4
O2 O31 La 138.2(7) 5_445 4
O2 O31 La 31.9(3) 5 4
O21 O31 La 51.6(6) 6_656 4
O31 O31 La 57.5(4) 6_556 4
Ga3 O31 La 46.55(19) 2_564 4
O31 O31 La 164.1(10) 3_445 4
O31 O31 La 129.7(11) 4_545 4
O3 O31 La 162.4(10) 5_445 4
O2 O31 La 136.1(7) 4_445 4
O2 O31 La 31.8(3) 4 4
O2 O31 La 160.8(10) 5_446 4
O2 O31 La 51.3(4) 5_556 4
O2 O31 La 92.4(5) 1_554 4
Ga3 O31 La 122.4(9) 2 4
La O31 La 48.9(3) 1_655 4
O2 O31 La 104.8(5) 3_455 4
O21 O31 La 162.6(11) 6_546 4
O31 O31 La 101.7(4) 1_556 4
O31 O31 La 78.3(4) 1_554 4
O2 O31 La 53.3(2) 6 4
O21 O31 La 90.1(6) 3_554 4
O1 O31 La 120.5(5) 2_456 4
La O31 La 135.7(7) 4_446 4
O3 O31 O2 84(4) 2 6_556
Ga3 O31 O2 46.3(6) 4_446 6_556
Ga1 O31 O2 69.8(7) . 6_556
Nb O31 O2 69.8(7) . 6_556
La O31 O2 164.4(16) 2 6_556
O31 O31 O2 83.9(12) 2 6_556
O2 O31 O2 62.7(7) . 6_556
O3 O31 O2 120.5(8) 3 6_556
O31 O31 O2 116.2(7) 5 6_556
O3 O31 O2 24.2(5) 6 6_556
O21 O31 O2 71.4(9) 4_445 6_556
O2 O31 O2 133.5(12) 2 6_556
O3 O31 O2 80.9(6) . 6_556
O1 O31 O2 137.5(8) 1_545 6_556
O21 O31 O2 82.9(9) 5_446 6_556
O2 O31 O2 79.9(7) 2_556 6_556
O31 O31 O2 30.4(5) 4 6_556
O31 O31 O2 66.6(9) 3 6_556
O3 O31 O2 56.6(6) 5 6_556
Ga3 O31 O2 68.8(6) 1_656 6_556
La O31 O2 107.7(8) 4_445 6_556
O2 O31 O2 105.4(10) 3 6_556
O3 O31 O2 65.1(7) 3_556 6_556
Ga2 O31 O2 112.7(7) 2_556 6_556
Ga3 O31 O2 110.9(7) 4_445 6_556
O21 O31 O2 129.5(12) 3 6_556
O21 O31 O2 126.5(11) 5_445 6_556
O3 O31 O2 26.1(6) 1_556 6_556
O21 O31 O2 116.1(10) 2_556 6_556
O31 O31 O2 34.7(8) 2_556 6_556
O31 O31 O2 65.1(5) 5_556 6_556
Ga3 O31 O2 16.7(2) 2_565 6_556
La O31 O2 54.2(3) . 6_556
O3 O31 O2 77.6(6) 4 6_556
O31 O31 O2 70.5(9) 6 6_556
O21 O31 O2 98.0(9) 1_655 6_556
O2 O31 O2 137.3(11) 4_545 6_556
O21 O31 O2 165.8(11) 2 6_556
Ga2 O31 O2 59.8(4) . 6_556
O2 O31 O2 171.4(12) 6_545 6_556
Ga3 O31 O2 110.6(4) 1_655 6_556
O1 O31 O2 83.2(6) 2_455 6_556
Ga2 O31 O2 147.7(10) 2 6_556
Ga2 O31 O2 113.5(9) 1_655 6_556
O2 O31 O2 114.2(7) 6_546 6_556
O1 O31 O2 139.1(9) 2 6_556
O3 O31 O2 35.1(5) 4_556 6_556
Nb O31 O2 42.2(3) 1_556 6_556
Ga1 O31 O2 42.2(3) 1_556 6_556
O21 O31 O2 110.1(9) 4_444 6_556
O21 O31 O2 44.9(6) . 6_556
La O31 O2 87.2(6) 2_556 6_556
O3 O31 O2 121.5(6) 2_554 6_556
O2 O31 O2 137.9(9) 5_445 6_556
O2 O31 O2 98.8(4) 5 6_556
O21 O31 O2 77.4(8) 6_656 6_556
O31 O31 O2 29.8(5) 6_556 6_556
Ga3 O31 O2 78.3(4) 2_564 6_556
O31 O31 O2 111.4(10) 3_445 6_556
O31 O31 O2 149.3(3) 4_545 6_556
O3 O31 O2 105.7(8) 5_445 6_556
O2 O31 O2 80.4(5) 4_445 6_556
O2 O31 O2 35.8(4) 4 6_556
O2 O31 O2 103.5(6) 5_446 6_556
O2 O31 O2 67.1(5) 5_556 6_556
O2 O31 O2 105.5(7) 1_554 6_556
Ga3 O31 O2 131.9(8) 2 6_556
La O31 O2 108.3(7) 1_655 6_556
O2 O31 O2 53.3(3) 3_455 6_556
O21 O31 O2 113.2(7) 6_546 6_556
O31 O31 O2 59.7(4) 1_556 6_556
O31 O31 O2 120.3(4) 1_554 6_556
O2 O31 O2 60.1(3) 6 6_556
O21 O31 O2 154.6(6) 3_554 6_556
O1 O31 O2 53.6(3) 2_456 6_556
La O31 O2 73.0(4) 4_446 6_556
La O31 O2 67.0(3) 4 6_556
O3 O31 O21 70(4) 2 6_655
Ga3 O31 O21 149.0(16) 4_446 6_655
Ga1 O31 O21 47.2(9) . 6_655
Nb O31 O21 47.2(9) . 6_655
La O31 O21 62.5(7) 2 6_655
O31 O31 O21 77.0(10) 2 6_655
O2 O31 O21 145.5(12) . 6_655
O3 O31 O21 28.7(12) 3 6_655
O31 O31 O21 17.2(16) 5 6_655
O3 O31 O21 97.3(11) 6 6_655
O21 O31 O21 162.0(14) 4_445 6_655
O2 O31 O21 81.5(7) 2 6_655
O3 O31 O21 72.9(7) . 6_655
O1 O31 O21 115.0(9) 1_545 6_655
O21 O31 O21 161.6(13) 5_446 6_655
O2 O31 O21 147.9(14) 2_556 6_655
O31 O31 O21 88.1(11) 4 6_655
O31 O31 O21 44.2(11) 3 6_655
O3 O31 O21 53.5(9) 5 6_655
Ga3 O31 O21 68.0(7) 1_656 6_655
La O31 O21 125.5(10) 4_445 6_655
O2 O31 O21 49.8(7) 3 6_655
O3 O31 O21 103.7(14) 3_556 6_655
Ga2 O31 O21 133.1(9) 2_556 6_655
Ga3 O31 O21 67.1(5) 4_445 6_655
O21 O31 O21 82.8(9) 3 6_655
O21 O31 O21 87.2(10) 5_445 6_655
O3 O31 O21 127.6(8) 1_556 6_655
O21 O31 O21 110.5(11) 2_556 6_655
O31 O31 O21 133.4(6) 2_556 6_655
O31 O31 O21 98.8(15) 5_556 6_655
Ga3 O31 O21 91.2(7) 2_565 6_655
La O31 O21 104.9(6) . 6_655
O3 O31 O21 38.7(6) 4 6_655
O31 O31 O21 46.0(7) 6 6_655
O21 O31 O21 54.1(10) 1_655 6_655
O2 O31 O21 75.3(7) 4_545 6_655
O21 O31 O21 67.2(10) 2 6_655
Ga2 O31 O21 152.7(9) . 6_655
O2 O31 O21 76.8(6) 6_545 6_655
Ga3 O31 O21 20.2(4) 1_655 6_655
O1 O31 O21 115.4(8) 2_455 6_655
Ga2 O31 O21 81.8(6) 2 6_655
Ga2 O31 O21 69.0(7) 1_655 6_655
O2 O31 O21 116.0(9) 6_546 6_655
O1 O31 O21 38.9(5) 2 6_655
O3 O31 O21 89.0(6) 4_556 6_655
Nb O31 O21 112.5(10) 1_556 6_655
Ga1 O31 O21 112.5(10) 1_556 6_655
O21 O31 O21 86.2(7) 4_444 6_655
O21 O31 O21 132.5(6) . 6_655
La O31 O21 113.8(10) 2_556 6_655
O3 O31 O21 49.0(6) 2_554 6_655
O2 O31 O21 103.6(7) 5_445 6_655
O2 O31 O21 8.7(4) 5 6_655
O21 O31 O21 62.1(6) 6_656 6_655
O31 O31 O21 93.9(7) 6_556 6_655
Ga3 O31 O21 53.9(5) 2_564 6_655
O31 O31 O21 137.0(6) 3_445 6_655
O31 O31 O21 93.8(9) 4_545 6_655
O3 O31 O21 142.1(7) 5_445 6_655
O2 O31 O21 148.2(10) 4_445 6_655
O2 O31 O21 71.9(6) 4 6_655
O2 O31 O21 145.3(8) 5_446 6_655
O2 O31 O21 69.4(7) 5_556 6_655
O2 O31 O21 80.1(6) 1_554 6_655
Ga3 O31 O21 95.9(7) 2 6_655
La O31 O21 27.0(4) 1_655 6_655
O2 O31 O21 132.1(7) 3_455 6_655
O21 O31 O21 136.0(10) 6_546 6_655
O31 O31 O21 126.0(7) 1_556 6_655
O31 O31 O21 54.0(7) 1_554 6_655
O2 O31 O21 73.2(5) 6 6_655
O21 O31 O21 50.1(4) 3_554 6_655
O1 O31 O21 160.6(6) 2_456 6_655
La O31 O21 163.0(11) 4_446 6_655
La O31 O21 40.5(5) 4 6_655
O2 O31 O21 107.5(6) 6_556 6_655
O3 O31 La 108(3) 2 1_545
Ga3 O31 La 102.2(8) 4_446 1_545
Ga1 O31 La 136.7(13) . 1_545
Nb O31 La 136.7(13) . 1_545
La O31 La 45.3(5) 2 1_545
O31 O31 La 102.5(8) 2 1_545
O2 O31 La 88.8(9) . 1_545
O3 O31 La 88.9(11) 3 1_545
O31 O31 La 95.6(10) 5 1_545
O3 O31 La 147.1(17) 6 1_545
O21 O31 La 76.7(9) 4_445 1_545
O2 O31 La 51.2(5) 2 1_545
O3 O31 La 107.9(8) . 1_545
O1 O31 La 9.4(4) 1_545 1_545
O21 O31 La 65.6(8) 5_446 1_545
O2 O31 La 72.7(5) 2_556 1_545
O31 O31 La 151.6(18) 4 1_545
O31 O31 La 144.8(18) 3 1_545
O3 O31 La 154.4(14) 5 1_545
Ga3 O31 La 126.6(9) 1_656 1_545
La O31 La 49.1(3) 4_445 1_545
O2 O31 La 96.8(6) 3 1_545
O3 O31 La 108.0(7) 3_556 1_545
Ga2 O31 La 39.4(3) 2_556 1_545
Ga3 O31 La 81.0(6) 4_445 1_545
O21 O31 La 56.4(7) 3 1_545
O21 O31 La 53.9(6) 5_445 1_545
O3 O31 La 124.2(7) 1_556 1_545
O21 O31 La 51.0(6) 2_556 1_545
O31 O31 La 116.3(7) 2_556 1_545
O31 O31 La 110.9(4) 5_556 1_545
Ga3 O31 La 162.9(7) 2_565 1_545
La O31 La 115.2(9) . 1_545
O3 O31 La 130.9(9) 4 1_545
O31 O31 La 136.6(14) 6 1_545
O21 O31 La 102.3(8) 1_655 1_545
O2 O31 La 54.4(3) 4_545 1_545
O21 O31 La 40.5(6) 2 1_545
Ga2 O31 La 89.4(6) . 1_545
O2 O31 La 29.6(2) 6_545 1_545
Ga3 O31 La 100.1(5) 1_655 1_545
O1 O31 La 81.5(6) 2_455 1_545
Ga2 O31 La 38.5(2) 2 1_545
Ga2 O31 La 79.8(4) 1_655 1_545
O2 O31 La 49.5(3) 6_546 1_545
O1 O31 La 71.9(3) 2 1_545
O3 O31 La 147.9(8) 4_556 1_545
Nb O31 La 122.8(5) 1_556 1_545
Ga1 O31 La 122.8(5) 1_556 1_545
O21 O31 La 70.8(7) 4_444 1_545
O21 O31 La 108.4(8) . 1_545
La O31 La 80.7(3) 2_556 1_545
O3 O31 La 80.5(5) 2_554 1_545
O2 O31 La 26.6(2) 5_445 1_545
O2 O31 La 114.3(6) 5 1_545
O21 O31 La 120.4(8) 6_656 1_545
O31 O31 La 147.8(10) 6_556 1_545
Ga3 O31 La 121.8(8) 2_564 1_545
O31 O31 La 37.4(4) 3_445 1_545
O31 O31 La 26.2(3) 4_545 1_545
O3 O31 La 43.0(3) 5_445 1_545
O2 O31 La 70.7(4) 4_445 1_545
O2 O31 La 174.3(9) 4 1_545
O2 O31 La 45.5(3) 5_446 1_545
O2 O31 La 127.7(8) 5_556 1_545
O2 O31 La 78.9(6) 1_554 1_545
Ga3 O31 La 44.08(18) 2 1_545
La O31 La 101.8(5) 1_655 1_545
O2 O31 La 101.9(7) 3_455 1_545
O21 O31 La 36.5(5) 6_546 1_545
O31 O31 La 100.9(4) 1_556 1_545
O31 O31 La 79.1(4) 1_554 1_545
O2 O31 La 130.7(9) 6 1_545
O21 O31 La 56.8(5) 3_554 1_545
O1 O31 La 93.2(4) 2_456 1_545
La O31 La 75.7(3) 4_446 1_545
La O31 La 146.2(6) 4 1_545
O2 O31 La 146.8(6) 6_556 1_545
O21 O31 La 105.7(6) 6_655 1_545

loop_
_geom_bond_atom_site_label_1
_geom_bond_atom_site_label_2
_geom_bond_distance
_geom_bond_site_symmetry_2
La O21 2.33(4) .
La O21 2.33(4) 6
La O31 2.40(3) 2
La O31 2.40(3) 4
La O3 2.375(15) 6
La O3 2.375(15) .
La O2 2.420(13) 3_455
La O2 2.420(13) 5_455
La O1 2.497(6) .
La O1 2.497(6) 2_455
La O2 2.679(15) .
La O2 2.679(15) 6
Ga1 O3 2.012(17) 2
Ga1 O3 2.012(17) .
Ga1 O3 2.012(17) 5
Ga1 O3 2.012(17) 4
Ga1 O3 2.012(17) 3
Ga1 O3 2.012(17) 6
Ga1 O31 1.91(2) 5
Ga1 O31 1.91(2) 2
Ga1 O31 1.91(2) 3
Ga1 O31 1.91(2) .
Ga1 O31 1.91(2) 6
Ga1 O31 1.91(2) 4
Ga2 O1 1.776(17) 2_456
Ga2 O21 1.74(4) 4_445
Ga2 O21 1.74(4) 3_455
Ga2 O21 1.74(4) .
Ga2 O2 1.876(13) 3_455
Ga2 O2 1.876(13) 4_445
Ga2 O2 1.876(13) .
Ga2 O21 3.09(4) 5_446
Ga2 O21 3.09(4) 2_456
Ga2 O21 3.09(4) 6_556
Ga2 O1 3.247(17) 2_455
Ga2 O31 3.37(2) 6_446
Ga3 O3 1.840(18) 3_455
Ga3 O3 1.840(18) 5_454
Ga3 O2 1.837(14) 5_455
Ga3 O2 1.837(14) 3_454
Ga3 O21 1.83(3) 1_554
Ga3 O21 1.83(3) 6
Ga3 O31 1.78(3) 5_455
Ga3 O31 1.78(3) 3_454
Ga3 O3 2.37(3) 4_455
Ga3 O3 2.37(3) 2_454
Ga3 O31 2.85(5) 1_454
Ga3 O31 2.85(5) 6_455
Nb O3 2.012(17) 2
Nb O3 2.012(17) .
Nb O3 2.012(17) 5
Nb O3 2.012(17) 4
Nb O3 2.012(17) 3
Nb O3 2.012(17) 6
Nb O31 1.91(2) 5
Nb O31 1.91(2) 2
Nb O31 1.91(2) 3
Nb O31 1.91(2) .
Nb O31 1.91(2) 6
Nb O31 1.91(2) 4
O1 Ga2 1.776(17) 2_566
O1 La 2.497(6) 2_565
O1 La 2.497(6) 4_455
O1 O21 2.79(4) 6_556
O1 O21 2.79(4) 2_566
O1 O21 2.79(4) 5_456
O1 O31 2.98(2) 4
O1 O31 2.98(2) 3_455
O1 O31 2.98(2) 1_565
O1 O2 2.81(2) 6
O1 O2 2.81(2) 5_455
O1 O2 2.81(2) 2_565
O1 O2 3.17(2) 6_556
O1 O2 3.17(2) 5_456
O1 O2 3.17(2) 2_566
O1 O3 3.191(18) 6
O1 O3 3.191(18) 5_455
O1 O3 3.191(18) 2_565
O1 O21 3.23(4) .
O1 O21 3.23(4) 3_565
O1 O21 3.23(4) 4_455
O1 Ga2 3.247(17) 2_565
O1 O21 3.28(4) 6
O1 O21 3.28(4) 2_565
O1 O21 3.28(4) 5_455
O1 Ga3 3.549(8) 2_565
O1 Ga3 3.549(8) 1_556
O1 Ga3 3.549(8) 4_456
O1 O2 3.601(14) 3_455
O1 O2 3.601(14) 1_565
O1 O2 3.601(14) 4
O1 O3 4.20(2) 4_455
O1 O3 4.20(2) .
O1 O3 4.20(2) 3_565
O1 O31 4.48(5) 6
O1 O31 4.48(5) 5_455
O1 O31 4.48(5) 2_565
O1 O31 4.40(3) 2
O1 O31 4.40(3) 6_455
O1 O31 4.40(3) 5_565
O1 Ga3 4.575(12) 2_564
O1 Ga3 4.576(12) 4_455
O1 O2 4.600(15) 4_455
O1 O2 4.600(15) .
O1 O2 4.600(15) 3_565
O1 Nb 4.666(3) 1_455
O1 Ga1 4.666(3) 1_455
O1 Nb 4.666(3) 1_565
O1 Ga1 4.666(3) 1_565
O1 O3 4.64(3) 4_456
O1 O3 4.64(3) 3_566
O1 O3 4.64(3) 1_556
O1 La 4.809(14) 1_556
O1 La 4.809(14) 2_566
O1 La 4.809(14) 4_456
O1 O21 4.91(4) 1_554
O1 O21 4.91(4) 3_564
O1 O21 4.91(4) 4_454
O1 O3 4.98(3) 3_455
O1 O3 4.98(3) 1_565
O1 O3 4.98(3) 4
O1 Ga2 4.858(5) 1_565
O1 Ga2 4.858(5) 1_665
O1 O1 4.882(11) 2_465
O1 O1 4.882(11) 2_455
O1 O1 4.882(11) 2_565
O1 O1 5.0232 1_554
O1 O1 5.0232 1_556
O1 O31 5.17(3) 6_556
O1 O31 5.17(3) 5_456
O1 O31 5.17(3) 2_566
O1 Ga3 5.230(5) 4_446
O1 Ga3 5.230(5) 1_666
O1 Ga3 5.230(5) 2_465
O1 O31 5.10(5) 2_556
O2 O21 0.86(4) 4_445
O2 Ga3 1.837(14) 4_446
O2 O21 2.44(4) 5_446
O2 La 2.420(13) 4_445
O2 O31 2.50(4) .
O2 O21 2.51(3) .
O2 O3 2.49(3) 6
O2 O31 2.93(4) 2
O2 O2 2.80(2) 4_445
O2 O2 2.80(2) 3_455
O2 O3 2.89(3) 2
O2 O1 2.81(2) 2_455
O2 O2 3.01(3) 2_556
O2 O3 2.926(18) 1_556
O2 O31 2.97(3) 2_556
O2 O1 3.17(2) 2_456
O2 O31 2.95(5) 4
O2 O3 3.33(3) .
O2 O21 3.19(4) 3_455
O2 O1 3.601(14) 1_545
O2 O21 3.73(4) 6_556
O2 Ga2 3.723(14) 2_556
O2 O2 3.64(3) 2
O2 O3 3.83(3) 5_445
O2 O21 3.91(4) 5_445
O2 La 4.046(15) 4_446
O2 Ga3 4.009(14) 2_565
O2 O31 4.10(4) 3_445
O2 La 4.206(13) 1_556
O2 La 4.229(13) 2_455
O2 Ga3 4.281(15) 2_455
O2 O31 4.41(3) 6_445
O2 O3 4.27(2) 4_446
O2 Ga3 4.254(14) 4_445
O2 Ga3 4.328(13) 1_556
O2 O3 4.20(3) 3_556
O2 O31 4.44(3) 6_446
O2 Ga2 4.380(14) 1_554
O2 O3 4.56(2) 4_445
O2 La 4.487(13) 2
O2 O2 4.559(14) 5_446
O2 O2 4.559(14) 5_456
O2 O2 4.47(3) 6_556
O2 O21 4.56(4) 4_444
O2 O3 4.49(2) 3
O2 O21 4.78(4) 2_456
O2 O3 4.63(2) 5
O2 Ga1 4.720(14) 1_556
O2 Nb 4.720(14) 1_556
O2 Ga2 4.697(14) 2_566
O2 O31 5.00(4) 5_455
O2 O31 4.65(3) 5
O2 Ga3 4.799(13) 1_656
O2 O21 4.89(4) 2_556
O2 O21 4.83(4) 6
O2 O31 5.07(4) 3_455
O2 O21 4.89(4) 6_546
O2 O31 4.73(3) 3
O2 O31 5.02(3) 5_456
O2 O31 4.68(5) 5_556
O2 O31 5.20(5) 1_556
O2 Ga3 5.029(15) 1_546
O2 O31 5.14(4) 4_445
O2 O2 5.0232 1_554
O2 O2 5.0232 1_556
O2 O21 4.90(4) 2_566
O2 O2 4.999(17) 5_445
O2 O2 4.999(17) 5_455
O2 O3 5.00(2) 4_556
O2 O31 5.00(3) 6
O2 O2 4.92(3) 6
O2 O3 5.12(2) 3_456
O2 O21 5.14(4) 1_554
O2 O31 5.03(3) 6_556
O2 O3 5.25(3) 4
O3 O31 0.52(3) 2
O3 Ga3 1.840(18) 4_445
O3 O31 2.57(3) 4
O3 Ga3 2.37(3) 2_564
O3 O3 2.69(3) 6
O3 O31 2.51(3) 6
O3 O2 2.49(3) 6
O3 O3 2.66(2) 4
O3 O3 2.66(2) 3
O3 O2 2.89(3) 2
O3 O3 2.52(5) 6_554
O3 O31 3.06(6) .
O3 O2 2.926(18) 1_554
O3 O21 3.02(4) 4_444
O3 O21 3.10(4) 5_445
O3 O31 2.93(3) 5
O3 O1 3.191(18) 2_455
O3 O3 3.44(5) 2
O3 O21 3.23(4) 6
O3 O31 2.93(6) 4_554
O3 O3 3.30(3) 2_554
O3 Ga2 3.416(14) 1_554
O3 O21 3.47(4) 1_554
O3 O21 3.19(5) 2_565
O3 O31 3.36(3) 1_554
O3 Ga3 3.580(15) 1_655
O3 La 3.86(3) 4_445
O3 O2 3.83(3) 5_455
O3 O3 3.92(3) 5
O3 O31 3.88(2) 3
O3 Ga3 4.06(2) 4_446
O3 Ga2 3.79(3) 2_565
O3 O3 3.81(4) 5_554
O3 O21 4.10(5) 4_445
O3 Nb 4.027(19) 1_554
O3 Ga1 4.027(19) 1_554
O3 O21 4.10(4) 3_564
O3 La 4.37(3) 2
O3 O2 4.27(2) 3_454
O3 Ga3 4.319(15) 2_565
O3 La 4.22(2) 1_554
O3 O2 4.20(3) 4_554
O3 O21 4.45(4) .
O3 O31 4.12(5) 3_554
O3 O2 4.56(2) 3_455
O3 Ga2 4.64(3) 2
O3 O2 4.49(2) 4
O3 La 4.50(2) 2_565
O3 O2 4.63(2) 5
O3 O31 4.76(3) 2_554
O3 O1 4.64(3) 1_554
O3 O1 4.98(3) 1_545
O3 La 4.816(16) 4
O3 O21 5.04(4) 2
O3 O31 5.11(3) 5_455
O3 Ga3 5.087(19) 1_656
O3 O3 5.0232 1_556
O3 O3 5.0232 1_554
O3 O21 4.95(4) 3_565
O3 O2 5.00(2) 3_554
O3 O2 5.12(2) 4_444
O3 O21 5.29(4) 5_446
O3 O21 5.14(4) 3_454
O3 La 5.201(16) 4_444
O3 O21 5.12(4) 6_655
O3 O21 5.37(4) 6_556
O3 O2 5.25(3) 3
O3 O2 5.36(3) 4_445
O3 O2 5.14(3) 2_565
O3 O1 5.35(2) 1_544
O3 O1 5.18(2) 2_565
O3 O31 5.51(3) 6_445
O3 Ga2 5.327(16) 2_566
O21 O2 0.86(4) 3_455
O21 O21 1.74(7) 6_556
O21 Ga3 1.83(3) 1_556
O21 O2 2.44(4) 5_456
O21 O31 2.77(5) 3_455
O21 O1 2.79(4) 2_456
O21 O31 2.92(4) 5_456
O21 Ga2 3.09(4) 2_566
O21 O3 3.02(4) 3_456
O21 O3 3.10(4) 5_455
O21 O21 2.92(6) 3_455
O21 O21 2.92(6) 4_445
O21 La 3.29(4) 1_556
O21 O3 3.23(4) 6
O21 O2 3.19(4) 4_445
O21 O1 3.28(4) 2_455
O21 O3 3.47(4) 1_556
O21 O3 3.19(5) 2_455
O21 O31 3.52(5) 4
O21 O31 3.66(6) 5_455
O21 O2 3.73(4) 6_556
O21 O31 3.67(5) 2_556
O21 La 3.50(4) 2_455
O21 Ga3 3.71(3) 4_446
O21 O2 3.91(4) 5_455
O21 O31 3.68(6) 1_455
O21 O3 4.10(5) 3_455
O21 O21 4.12(2) 2_456
O21 O21 4.12(2) 2_566
O21 O31 4.28(5) 2
O21 Nb 4.05(4) 1_455
O21 Ga1 4.05(4) 1_455
O21 Ga3 4.26(4) 2_565
O21 La 4.20(4) 2_456
O21 O3 4.10(4) 4_456
O21 O21 4.19(7) 6
O21 O21 4.40(3) 5_446
O21 O21 4.40(3) 5_456
O21 La 4.38(3) 4_445
O21 La 4.52(4) 4_455
O21 O31 4.82(6) 3_456
O21 O2 4.56(4) 3_456
O21 Ga3 4.53(4) 4_346
O21 O2 4.78(4) 2_566
O21 O31 4.72(5) .
O21 Nb 4.67(3) 1_456
O21 Ga1 4.67(3) 1_456
O21 Ga3 4.65(4) 2_455
O21 O1 4.91(4) 1_556
O21 O31 4.60(6) 6_456
O21 O2 4.89(4) 2_556
O21 O2 4.83(4) 6
O21 O3 5.04(4) 2
O21 O2 4.89(4) 6_446
O21 La 4.96(4) 4_446
O21 Ga2 4.88(4) 1_554
O21 La 5.08(4) 4_456
O21 Ga3 4.99(3) 2_465
O21 O31 5.05(4) 6_446
O21 O21 5.0232 1_556
O21 O21 5.0232 1_554
O21 O2 4.90(4) 2_456
O21 O3 4.95(4) 4_455
O21 O21 5.24(6) 3_565
O21 O21 5.24(6) 4_455
O21 O31 5.29(5) 4_556
O21 O3 5.29(4) 5_456
O21 O2 5.14(4) 1_556
O21 O3 5.14(4) 4_446
O21 O3 5.12(4) 6_455
O21 O3 5.37(4) 6_556
O21 O31 5.10(4) 6_455
O31 O3 0.52(3) 2
O31 Ga3 1.78(3) 4_446
O31 La 2.40(3) 2
O31 O31 2.65(8) 2
O31 O3 2.57(3) 3
O31 O31 2.55(5) 5
O31 O3 2.51(3) 6
O31 O21 2.77(5) 4_445
O31 O2 2.93(4) 2
O31 O1 2.98(2) 1_545
O31 O21 2.92(4) 5_446
O31 O2 2.97(3) 2_556
O31 O31 2.80(4) 4
O31 O31 2.80(4) 3
O31 O3 2.93(3) 5
O31 Ga3 2.85(5) 1_656
O31 La 3.39(4) 4_445
O31 O2 2.95(5) 3
O31 O3 2.93(6) 3_556
O31 Ga2 3.37(2) 2_556
O31 Ga3 3.66(4) 4_445
O31 O21 3.52(5) 3
O31 O21 3.66(6) 5_445
O31 O3 3.36(3) 1_556
O31 O21 3.67(5) 2_556
O31 O31 3.43(6) 2_556
O31 O31 3.36(9) 5_556
O31 Ga3 3.68(3) 2_565
O31 O3 3.88(2) 4
O31 O31 3.82(4) 6
O31 O21 3.68(6) 1_655
O31 O2 4.10(4) 4_545
O31 O21 4.28(5) 2
O31 O2 4.41(3) 6_545
O31 Ga3 4.28(3) 1_655
O31 O1 4.48(5) 2_455
O31 Ga2 4.55(4) 2
O31 Ga2 4.23(4) 1_655
O31 O2 4.44(3) 6_546
O31 O1 4.40(3) 2
O31 O3 4.12(5) 4_556
O31 Nb 4.32(4) 1_556
O31 Ga1 4.32(4) 1_556
O31 O21 4.82(6) 4_444
O31 La 4.56(4) 2_556
O31 O3 4.76(3) 2_554
O31 O2 5.00(4) 5_445
O31 O2 4.65(3) 5
O31 O21 4.60(6) 6_656
O31 O31 4.40(7) 6_556
O31 Ga3 4.88(3) 2_564
O31 O31 5.16(4) 3_445
O31 O31 5.16(4) 4_545
O31 O3 5.11(3) 5_445
O31 O2 5.07(4) 4_445
O31 O2 4.73(3) 4
O31 O2 5.02(3) 5_446
O31 O2 4.68(5) 5_556
O31 O2 5.20(5) 1_554
O31 Ga3 4.97(3) 2
O31 La 4.85(4) 1_655
O31 O2 5.14(4) 3_455
O31 O21 5.05(4) 6_546
O31 O31 5.0232 1_556
O31 O31 5.0232 1_554
O31 O2 5.00(3) 6
O31 O21 5.29(5) 3_554
O31 O1 5.17(3) 2_456
O31 La 5.15(3) 4_446
O31 La 5.01(3) 4
O31 O2 5.03(3) 6_556
O31 O21 5.10(4) 6_655
O31 La 5.39(2) 1_545

loop_
_cod_related_suboptimal_struct
2103510
